data_1547984
loop_
_publ_author_name
'Huayan Yang'
'Yu Wang'
'Xi Chen'
'Xiaojing Zhao'
'Lin Gu'
'Huaqi Huang'
'Juanzhu Yan'
'Chaofa Xu'
'Gang Li'
'Junchao Wu'
'Alison J. Edwards'
'Birger Dittrich'
'Zichao Tang'
'Dongdong Wang'
'Lauri Lehtovaara'
'Hannu Hakkinen'
'Nanfeng Zheng'

_publ_section_title
;
 Plasmonic twinned silver nanoparticles with molecular precision
;
_journal_name_full 'Nature Communications'
_journal_page_first 12809
_journal_paper_doi 10.1038/ncomms12809
_journal_volume 7
_journal_year 2016
_chemical_formula_moiety 'C1130 H1469 Ag374 Br2 Cl2 S113'
_chemical_formula_sum 'C1130 H1469 Ag374 Br2 Cl2 S113'
_chemical_formula_weight 59248.85
_space_group_crystal_system trigonal
_space_group_IT_number 167
_space_group_name_Hall '-R 3 2"c'
_space_group_name_H-M_alt 'R -3 c :H'
_symmetry_space_group_name_Hall '-R 3 2"c'
_symmetry_space_group_name_H-M 'R -3 c :H'
_atom_sites_solution_hydrogens mixed
_atom_sites_solution_primary direct
_atom_sites_solution_secondary difmap
_cell_angle_alpha 90
_cell_angle_beta 90
_cell_angle_gamma 120
_cell_formula_units_Z 18
_cell_length_a 67.3343(6)
_cell_length_b 67.3343(6)
_cell_length_c 188.5858(17)
_cell_measurement_reflns_used 34815
_cell_measurement_temperature 100(1)
_cell_measurement_theta_max 43.5710
_cell_measurement_theta_min 3.3640
_cell_volume 740478(11)
_computing_cell_refinement
;CrysAlisPro, Agilent Technologies, Version 1.171.36.24 
(release 03-12-2012 CrysAlis171 .NET) (compiled Dec 3 2012,18:21:49)
;
_computing_data_collection
;CrysAlisPro, Agilent Technologies, Version 1.171.36.24 
(release 03-12-2012 CrysAlis171 .NET) (compiled Dec 3 2012,18:21:49)
;
_computing_data_reduction
;CrysAlisPro, Agilent Technologies, Version 1.171.36.24 
(release 03-12-2012 CrysAlis171 .NET) (compiled Dec 3 2012,18:21:49)
;
_computing_structure_refinement 'SHELXL-2014/6 (Sheldrick, 2014)'
_diffrn_ambient_temperature 100(1)
_diffrn_detector_area_resol_mean 10.3415
_diffrn_measured_fraction_theta_full 0.327
_diffrn_measured_fraction_theta_max 0.975
_diffrn_measurement_details
;
#__ type_ start__ end____ width___ exp.time_
  1 omega -102.00  -35.10   0.3000   15.0000
omega____ theta____ kappa____ phi______ frames
    -        0.1562  178.0000   90.0000 223

#__ type_ start__ end____ width___ exp.time_
  2 omega  -37.00   37.10   0.3000   30.0000
omega____ theta____ kappa____ phi______ frames
    -      -57.9244   30.0000  120.0000 247

#__ type_ start__ end____ width___ exp.time_
  3 omega  -40.00   33.20   0.3000   30.0000
omega____ theta____ kappa____ phi______ frames
    -      -57.9244   30.0000  -30.0000 244

#__ type_ start__ end____ width___ exp.time_
  4 omega -115.00  -79.00   0.3000   30.0000
omega____ theta____ kappa____ phi______ frames
    -      -57.9244 -125.0000  120.0000 120

#__ type_ start__ end____ width___ exp.time_
  5 omega -121.00  -97.00   0.3000   30.0000
omega____ theta____ kappa____ phi______ frames
    -      -57.9244  -61.0000 -180.0000 80

#__ type_ start__ end____ width___ exp.time_
  6 omega   94.00  149.20   0.3000   30.0000
omega____ theta____ kappa____ phi______ frames
    -       58.2369  125.0000  -90.0000 184

#__ type_ start__ end____ width___ exp.time_
  7 omega  118.90  152.20   0.3000   30.0000
omega____ theta____ kappa____ phi______ frames
    -       58.2369  125.0000 -150.0000 111
;
_diffrn_measurement_device_type 'SuperNova, Dual, Cu at zero, Atlas'
_diffrn_measurement_method '\w scans'
_diffrn_orient_matrix_UB_11 0.0044102000
_diffrn_orient_matrix_UB_12 0.0184096000
_diffrn_orient_matrix_UB_13 0.0056001000
_diffrn_orient_matrix_UB_21 0.0206731000
_diffrn_orient_matrix_UB_22 -0.0015227000
_diffrn_orient_matrix_UB_23 0.0028232000
_diffrn_orient_matrix_UB_31 0.0158584000
_diffrn_orient_matrix_UB_32 0.0188713000
_diffrn_orient_matrix_UB_33 -0.0052346000
_diffrn_radiation_monochromator mirror
_diffrn_radiation_type CuK\a
_diffrn_radiation_wavelength 1.54184
_diffrn_reflns_av_R_equivalents 0.0790
_diffrn_reflns_av_unetI/netI 0.0587
_diffrn_reflns_Laue_measured_fraction_full 0.327
_diffrn_reflns_Laue_measured_fraction_max 0.975
_diffrn_reflns_limit_h_max 56
_diffrn_reflns_limit_h_min -54
_diffrn_reflns_limit_k_max 56
_diffrn_reflns_limit_k_min -51
_diffrn_reflns_limit_l_max 107
_diffrn_reflns_limit_l_min -149
_diffrn_reflns_number 239190
_diffrn_reflns_point_group_measured_fraction_full 0.327
_diffrn_reflns_point_group_measured_fraction_max 0.975
_diffrn_reflns_theta_full 39.974
_diffrn_reflns_theta_max 39.974
_diffrn_reflns_theta_min 3.367
_diffrn_source 'SuperNova (Cu) X-ray Source'
_exptl_absorpt_coefficient_mu 36.431
_exptl_absorpt_correction_type multi-scan
_exptl_absorpt_process_details
; 
CrysAlisPro, Agilent Technologies,  
Version 1.171.36.24 
(release 03-12-2012 CrysAlis171 .NET)  
(compiled Dec 3 2012,18:21:49)  
Empirical absorption correction using spherical harmonics,
implemented in SCALE3 ABSPACK scaling algorithm. 
;
_exptl_crystal_colour black
_exptl_crystal_density_diffrn 2.392
_exptl_crystal_description block
_exptl_crystal_F_000 499302
_exptl_crystal_size_max 0.22
_exptl_crystal_size_mid 0.16
_exptl_crystal_size_min 0.04
_exptl_transmission_factor_max 0.233
_exptl_transmission_factor_min 0.002
_refine_diff_density_max 4.681
_refine_diff_density_min -2.683
_refine_diff_density_rms 0.234
_refine_ls_extinction_coef .
_refine_ls_extinction_method none
_refine_ls_goodness_of_fit_ref 1.329
_refine_ls_hydrogen_treatment constr
_refine_ls_matrix_type full
_refine_ls_number_parameters 7465
_refine_ls_number_reflns 48652
_refine_ls_number_restraints 24056
_refine_ls_restrained_S_all 1.191
_refine_ls_R_factor_all 0.1307
_refine_ls_R_factor_gt 0.0951
_refine_ls_shift/su_max 0.241
_refine_ls_shift/su_mean 0.004
_refine_ls_structure_factor_coef Fsqd
_refine_ls_weighting_details 'w=1/[\s^2^(Fo^2^)+(0.1809P)^2^+1000.0000P] where P=(Fo^2^+2Fc^2^)/3'
_refine_ls_weighting_scheme calc
_refine_ls_wR_factor_gt 0.2846
_refine_ls_wR_factor_ref 0.3317
_reflns_Friedel_coverage 0.000
_reflns_Friedel_fraction_full .
_reflns_Friedel_fraction_max .
_reflns_number_gt 32117
_reflns_number_total 48652
_reflns_threshold_expression 'I > 2\s(I)'
_cod_data_source_file ncomms12809-s3.cif
_cod_data_source_block ag374g
_cod_original_cell_volume 740478(15)
_cod_database_code 1547984
_shelx_space_group_comment
;
The symmetry employed for this shelxl refinement is uniquely defined
by the following loop, which should always be used as a source of
symmetry information in preference to the above space-group names.
They are only intended as comments.
;
_shelxl_version_number 2014/6

loop_
_space_group_symop_operation_xyz
'x, y, z'
'-y, x-y, z'
'-x+y, -x, z'
'y, x, -z+1/2'
'x-y, -y, -z+1/2'
'-x, -x+y, -z+1/2'
'x+2/3, y+1/3, z+1/3'
'-y+2/3, x-y+1/3, z+1/3'
'-x+y+2/3, -x+1/3, z+1/3'
'y+2/3, x+1/3, -z+5/6'
'x-y+2/3, -y+1/3, -z+5/6'
'-x+2/3, -x+y+1/3, -z+5/6'
'x+1/3, y+2/3, z+2/3'
'-y+1/3, x-y+2/3, z+2/3'
'-x+y+1/3, -x+2/3, z+2/3'
'y+1/3, x+2/3, -z+7/6'
'x-y+1/3, -y+2/3, -z+7/6'
'-x+1/3, -x+y+2/3, -z+7/6'
'-x, -y, -z'
'y, -x+y, -z'
'x-y, x, -z'
'-y, -x, z-1/2'
'-x+y, y, z-1/2'
'x, x-y, z-1/2'
'-x+2/3, -y+1/3, -z+1/3'
'y+2/3, -x+y+1/3, -z+1/3'
'x-y+2/3, x+1/3, -z+1/3'
'-y+2/3, -x+1/3, z-1/6'
'-x+y+2/3, y+1/3, z-1/6'
'x+2/3, x-y+1/3, z-1/6'
'-x+1/3, -y+2/3, -z+2/3'
'y+1/3, -x+y+2/3, -z+2/3'
'x-y+1/3, x+2/3, -z+2/3'
'-y+1/3, -x+2/3, z+1/6'
'-x+y+1/3, y+2/3, z+1/6'
'x+1/3, x-y+2/3, z+1/6'

loop_
_atom_site_label
_atom_site_type_symbol
_atom_site_fract_x
_atom_site_fract_y
_atom_site_fract_z
_atom_site_U_iso_or_equiv
_atom_site_adp_type
_atom_site_occupancy
_atom_site_site_symmetry_order
_atom_site_calc_flag
_atom_site_refinement_flags_posn
_atom_site_refinement_flags_adp
_atom_site_refinement_flags_occupancy
_atom_site_disorder_assembly
_atom_site_disorder_group
Br1 Br 0.2408(2) 0.1624(2) 0.05423(7) 0.292(5) Uani 1 1 d . U . . .
Ag_100 Ag 0.32862(6) 0.3333 0.0833 0.0729(11) Uani 1 2 d S TU P . .
Ag_200 Ag 0.30692(5) 0.28951(5) 0.07593(2) 0.0755(9) Uani 1 1 d . U . . .
Ag_201 Ag 0.28094(5) 0.31113(5) 0.07968(2) 0.0771(9) Uani 1 1 d . U . . .
Ag_202 Ag 0.33836(5) 0.37468(5) 0.07616(2) 0.0755(8) Uani 1 1 d . U . . .
Ag_203 Ag 0.37540(5) 0.36702(5) 0.08034(2) 0.0746(8) Uani 1 1 d . U . . .
Ag_204 Ag 0.35326(5) 0.32355(5) 0.07285(2) 0.0771(9) Uani 1 1 d . U . . .
Ag_205 Ag 0.31565(5) 0.33065(5) 0.06878(2) 0.0761(8) Uani 1 1 d . U . . .
Ag_300 Ag 0.28555(5) 0.24597(5) 0.06857(2) 0.0874(9) Uani 1 1 d . U . . .
Ag_301 Ag 0.25944(5) 0.26726(5) 0.07242(2) 0.0855(9) Uani 1 1 d . U . . .
Ag_302 Ag 0.29361(5) 0.28690(5) 0.06145(2) 0.0856(9) Uani 1 1 d . U . . .
Ag_303 Ag 0.33142(5) 0.27996(5) 0.06542(2) 0.0849(9) Uani 1 1 d . U . . .
Ag_304 Ag 0.32020(5) 0.25609(5) 0.07879(2) 0.0847(9) Uani 1 1 d . U . . .
Ag_305 Ag 0.36055(5) 0.41833(5) 0.08351(2) 0.0821(9) Uani 1 1 d . U . . .
Ag_307 Ag 0.26752(5) 0.30804(5) 0.06503(2) 0.0850(9) Uani 1 1 d . U . . .
Ag_308 Ag 0.30251(5) 0.32785(5) 0.05425(2) 0.0843(9) Uani 1 1 d . U . . .
Ag_309 Ag 0.34019(5) 0.32089(5) 0.05821(2) 0.0832(9) Uani 1 1 d . U . . .
Ag_310 Ag 0.37805(5) 0.31428(5) 0.06232(2) 0.0866(9) Uani 1 1 d . U . . .
Ag_311 Ag 0.38820(6) 0.3333 0.0833 0.0785(12) Uani 1 2 d S TU P . .
Ag4_311 Ag 0.36660(5) 0.28998(5) 0.07567(2) 0.0827(9) Uani 1 1 d . U . . .
Ag_312 Ag 0.42202(5) 0.40060(5) 0.07758(2) 0.0842(9) Uani 1 1 d . U . . .
Ag_315 Ag 0.31315(5) 0.39744(5) 0.07975(2) 0.0828(9) Uani 1 1 d . U . . .
Ag_316 Ag 0.25575(6) 0.3333 0.0833 0.0843(13) Uani 1 2 d S TU P . .
Ag1_316 Ag 0.23354(5) 0.28881(5) 0.07616(2) 0.0882(10) Uani 1 1 d . U . . .
Ag_317 Ag 0.29077(5) 0.35278(5) 0.07250(2) 0.0797(9) Uani 1 1 d . U . . .
Ag_318 Ag 0.32561(5) 0.37184(5) 0.06156(2) 0.0804(9) Uani 1 1 d . U . . .
Ag_319 Ag 0.36284(5) 0.36475(5) 0.06570(2) 0.0763(8) Uani 1 1 d . U . . .
Ag3_319 Ag 0.34836(5) 0.41585(5) 0.06894(2) 0.0800(9) Uani 1 1 d . U . . .
Ag_320 Ag 0.39995(5) 0.35727(5) 0.06993(2) 0.0796(9) Uani 1 1 d . U . . .
Ag2_320 Ag 0.38539(5) 0.40868(5) 0.07322(2) 0.0799(9) Uani 1 1 d . U . . .
Ag_401 Ag 0.26413(6) 0.20301(6) 0.06132(2) 0.1088(11) Uani 1 1 d . U . . .
Ag_402 Ag 0.23779(6) 0.22368(5) 0.06525(2) 0.1022(11) Uani 1 1 d . U . . .
Ag_403 Ag 0.27219(6) 0.24333(5) 0.05425(2) 0.1036(11) Uani 1 1 d . U . . .
Ag_404 Ag 0.31026(6) 0.23667(5) 0.05796(2) 0.1009(10) Uani 1 1 d . U . . .
Ag_405 Ag 0.29938(6) 0.21300(5) 0.07134(2) 0.0986(10) Uani 1 1 d . U . . .
Ag_406 Ag 0.25449(6) 0.20485(5) 0.07591(2) 0.0973(10) Uani 1 1 d . U . . .
Ag_407 Ag 0.21161(6) 0.24518(6) 0.06912(2) 0.1024(11) Uani 1 1 d . U . . .
Ag_408 Ag 0.24497(6) 0.26386(5) 0.05761(2) 0.0993(10) Uani 1 1 d . U . . .
Ag_409 Ag 0.28038(6) 0.28456(5) 0.04695(2) 0.0994(10) Uani 1 1 d . U . . .
Ag_410 Ag 0.31852(6) 0.27737(5) 0.05049(2) 0.0984(10) Uani 1 1 d . U . . .
Ag_411 Ag 0.35651(6) 0.27148(6) 0.05488(2) 0.0997(10) Uani 1 1 d . U . . .
Ag_412 Ag 0.34576(6) 0.24601(5) 0.06808(2) 0.0976(10) Uani 1 1 d . U . . .
Ag_413 Ag 0.18586(5) 0.26696(6) 0.07291(2) 0.1120(12) Uani 1 1 d . U . . .
Ag_414 Ag 0.21914(5) 0.28534(6) 0.06159(2) 0.1030(11) Uani 1 1 d . U . . .
Ag_415 Ag 0.25349(6) 0.30508(6) 0.05046(2) 0.0998(10) Uani 1 1 d . U . . .
Ag_416 Ag 0.28886(6) 0.32489(6) 0.03961(2) 0.1020(10) Uani 1 1 d . U . . .
Ag_417 Ag 0.32686(6) 0.31868(5) 0.04365(2) 0.0956(10) Uani 1 1 d . U . . .
Ag_418 Ag 0.36474(6) 0.31176(5) 0.04755(2) 0.0962(10) Uani 1 1 d . U . . .
Ag_419 Ag 0.40337(6) 0.30572(6) 0.05159(2) 0.1066(11) Uani 1 1 d . U . . .
Ag_420 Ag 0.39219(6) 0.28132(6) 0.06502(2) 0.0977(10) Uani 1 1 d . U . . .
Ag_421 Ag 0.20870(5) 0.31107(6) 0.07990(2) 0.1049(11) Uani 1 1 d . U . . .
Ag_422 Ag 0.24261(5) 0.33058(5) 0.06891(2) 0.0933(10) Uani 1 1 d . U . . .
Ag_423 Ag 0.27750(5) 0.35005(5) 0.05814(2) 0.0894(10) Uani 1 1 d . U . . .
Ag_424 Ag 0.31231(5) 0.36881(5) 0.04704(2) 0.0910(10) Uani 1 1 d . U . . .
Ag_425 Ag 0.34975(5) 0.36233(5) 0.05103(2) 0.0853(9) Uani 1 1 d . U . . .
Ag_426 Ag 0.38701(5) 0.35543(5) 0.05518(2) 0.0855(9) Uani 1 1 d . U . . .
Ag_427 Ag 0.42466(5) 0.34827(6) 0.05937(2) 0.0927(10) Uani 1 1 d . U . . .
Ag_428 Ag 0.41329(5) 0.32406(5) 0.07267(2) 0.0891(9) Uani 1 1 d . U . . .
Ag_429 Ag 0.26568(5) 0.37499(5) 0.07583(2) 0.0902(10) Uani 1 1 d . U . . .
Ag_430 Ag 0.30061(5) 0.39437(5) 0.06508(2) 0.0853(9) Uani 1 1 d . U . . .
Ag_431 Ag 0.33558(5) 0.41259(5) 0.05439(2) 0.0882(9) Uani 1 1 d . U . . .
Ag_432 Ag 0.37318(5) 0.40597(5) 0.05852(2) 0.0821(9) Uani 1 1 d . U . . .
Ag_433 Ag 0.41008(5) 0.39866(5) 0.06274(2) 0.0844(9) Uani 1 1 d . U . . .
Ag_435 Ag 0.43453(5) 0.36611(5) 0.08057(2) 0.0892(9) Uani 1 1 d . U . . .
Ag_436 Ag 0.28768(6) 0.42016(5) 0.08300(2) 0.0978(10) Uani 1 1 d . U . . .
Ag_437 Ag 0.32308(6) 0.43881(5) 0.07221(2) 0.0932(10) Uani 1 1 d . U . . .
Ag_438 Ag 0.35795(6) 0.45673(5) 0.06141(2) 0.0930(10) Uani 1 1 d . U . . .
Ag_439 Ag 0.39614(5) 0.45014(5) 0.06584(2) 0.0895(9) Uani 1 1 d . U . . .
Ag_440 Ag 0.43250(5) 0.44214(5) 0.07018(2) 0.0929(10) Uani 1 1 d . U . . .
Ag_441 Ag 0.46910(5) 0.43417(6) 0.07463(2) 0.1044(11) Uani 1 1 d . U . . .
Ag_442 Ag 0.45687(5) 0.40956(6) 0.08812(2) 0.0985(10) Uani 1 1 d . U . . .
Ag_443 Ag 0.33537(6) 0.44217(5) 0.08683(2) 0.0959(10) Uani 1 1 d . U . . .
Ag_444 Ag 0.37071(5) 0.45922(5) 0.07599(2) 0.0906(10) Uani 1 1 d . U . . .
Ag_445 Ag 0.40855(5) 0.45278(5) 0.08048(2) 0.0924(10) Uani 1 1 d . U . . .
Ag_446 Ag 0.44442(5) 0.44347(5) 0.08502(2) 0.0966(10) Uani 1 1 d . U . . .
Ag_447 Ag 0.44622(5) 0.39084(5) 0.06724(2) 0.0929(10) Uani 1 1 d . U . . .
Ag5_447 Ag 0.44596(15) 0.26135(13) 0.07656(4) 0.242(3) Uani 1 1 d . U . . .
Ag_501 Ag 0.16094(6) 0.28978(8) 0.07703(3) 0.1489(16) Uani 1 1 d . U . . .
Ag_502 Ag 0.19511(6) 0.30845(7) 0.06555(2) 0.1190(12) Uani 1 1 d . U . . .
Ag_503 Ag 0.22905(6) 0.32685(6) 0.05444(2) 0.1078(11) Uani 1 1 d . U . . .
Ag_504 Ag 0.26475(6) 0.34736(6) 0.04404(2) 0.1050(11) Uani 1 1 d . U . . .
Ag_505 Ag 0.29824(6) 0.36672(6) 0.03264(2) 0.1138(11) Uani 1 1 d . U . . .
Ag_506 Ag 0.33610(6) 0.35916(6) 0.03637(2) 0.0997(10) Uani 1 1 d . U . . .
Ag_507 Ag 0.37359(6) 0.35221(6) 0.04041(2) 0.0974(10) Uani 1 1 d . U . . .
Ag_508 Ag 0.41103(6) 0.34617(6) 0.04473(2) 0.1023(10) Uani 1 1 d . U . . .
Ag_509 Ag 0.44965(7) 0.34171(7) 0.04865(2) 0.1175(12) Uani 1 1 d . U . . .
Ag_510 Ag 0.43866(6) 0.31511(6) 0.06182(2) 0.1073(11) Uani 1 1 d . U . . .
Ag_511 Ag 0.42692(6) 0.29107(6) 0.07535(2) 0.1065(11) Uani 1 1 d . U . . .
Ag_512 Ag 0.18368(7) 0.3333 0.0833 0.141(2) Uani 1 2 d S TU P . .
Ag_513 Ag 0.21683(6) 0.35321(6) 0.07235(2) 0.1100(12) Uani 1 1 d . U . . .
Ag_514 Ag 0.25221(5) 0.37238(6) 0.06137(2) 0.1018(11) Uani 1 1 d . U . . .
Ag_515 Ag 0.28706(5) 0.39175(6) 0.05034(2) 0.0976(10) Uani 1 1 d . U . . .
Ag_516 Ag 0.32239(6) 0.40939(6) 0.03996(2) 0.1016(10) Uani 1 1 d . U . . .
Ag_517 Ag 0.36028(6) 0.40406(5) 0.04365(2) 0.0931(10) Uani 1 1 d . U . . .
Ag_518 Ag 0.39733(5) 0.39651(5) 0.04796(2) 0.0910(10) Uani 1 1 d . U . . .
Ag_519 Ag 0.43483(5) 0.38935(6) 0.05202(2) 0.0956(10) Uani 1 1 d . U . . .
Ag_520 Ag 0.47066(6) 0.38238(6) 0.05692(2) 0.1090(11) Uani 1 1 d . U . . .
Ag_521 Ag 0.46055(6) 0.35723(6) 0.06973(2) 0.1050(11) Uani 1 1 d . U . . .
Ag_522 Ag 0.44869(7) 0.3333 0.0833 0.0980(14) Uani 1 2 d S TU P . .
Ag_523 Ag 0.24044(6) 0.39653(6) 0.07912(2) 0.1096(11) Uani 1 1 d . U . . .
Ag_524 Ag 0.27549(6) 0.41714(6) 0.06851(2) 0.1009(11) Uani 1 1 d . U . . .
Ag_525 Ag 0.31047(6) 0.43552(5) 0.05772(2) 0.0980(10) Uani 1 1 d . U . . .
Ag_526 Ag 0.34554(6) 0.45238(6) 0.04670(2) 0.1046(11) Uani 1 1 d . U . . .
Ag_527 Ag 0.38330(5) 0.44672(5) 0.05125(2) 0.0947(10) Uani 1 1 d . U . . .
Ag_528 Ag 0.42085(5) 0.44055(5) 0.05546(2) 0.0924(10) Uani 1 1 d . U . . .
Ag_529 Ag 0.45728(5) 0.43267(6) 0.05981(2) 0.0998(10) Uani 1 1 d . U . . .
Ag_530 Ag 0.49346(6) 0.42395(6) 0.06423(2) 0.1154(12) Uani 1 1 d . U . . .
Ag_531 Ag 0.48020(6) 0.39909(6) 0.07761(2) 0.1105(11) Uani 1 1 d . U . . .
Ag_601 Ag 0.21818(7) 0.17271(6) 0.06595(2) 0.1249(13) Uani 1 1 d . U . . .
Ag_602 Ag 0.25765(7) 0.16541(6) 0.07006(2) 0.1207(13) Uani 1 1 d . U . . .
Ag_603 Ag 0.29572(8) 0.18725(6) 0.05789(2) 0.1257(13) Uani 1 1 d . U . . .
Ag_604 Ag 0.27721(7) 0.20660(6) 0.04676(2) 0.1261(13) Uani 1 1 d . U . . .
Ag_605 Ag 0.22960(7) 0.19781(6) 0.05145(2) 0.1305(13) Uani 1 1 d . U . . .
Ag_606 Ag 0.36840(7) 0.49218(6) 0.08555(2) 0.1164(12) Uani 1 1 d . U . . .
Ag_607 Ag 0.41279(6) 0.49727(6) 0.08106(2) 0.1159(12) Uani 1 1 d . U . . .
Ag_608 Ag 0.45118(7) 0.48952(6) 0.08648(2) 0.1220(13) Uani 1 1 d . U . . .
Ag_609 Ag 0.33198(7) 0.19755(6) 0.06878(2) 0.1187(12) Uani 1 1 d . U . . .
Ag_610 Ag 0.34374(7) 0.22269(6) 0.05504(2) 0.1209(12) Uani 1 1 d . U . . .
Ag_611 Ag 0.32527(7) 0.24290(6) 0.04356(2) 0.1181(12) Uani 1 1 d . U . . .
Ag_612 Ag 0.28514(7) 0.24929(6) 0.03990(2) 0.1172(12) Uani 1 1 d . U . . .
Ag_616 Ag 0.35195(7) 0.48722(6) 0.07085(2) 0.1212(12) Uani 1 1 d . U . . .
Ag_617 Ag 0.40203(7) 0.49433(6) 0.06523(2) 0.1275(13) Uani 1 1 d . U . . .
Ag_618 Ag 0.44367(6) 0.48421(6) 0.06347(2) 0.1129(11) Uani 1 1 d . U . . .
Ag_619 Ag 0.47414(6) 0.47986(6) 0.07491(2) 0.1229(13) Uani 1 1 d . U . . .
Ag_620 Ag 0.49324(7) 0.45521(7) 0.08769(2) 0.1422(15) Uani 1 1 d . U . . .
Ag1A_621 Ag 0.4256(2) 0.2658(2) 0.06247(7) 0.127(3) Uani 0.3333 1 d . U P A .
Ag1B_621 Ag 0.40354(16) 0.24723(13) 0.06730(4) 0.062(2) Uani 0.3333 1 d . U P A .
Ag1C_621 Ag 0.3803(2) 0.23513(18) 0.06624(5) 0.100(3) Uani 0.3333 1 d . U P A .
Ag_622 Ag 0.30044(7) 0.46290(6) 0.07601(2) 0.1199(12) Uani 1 1 d . U . . .
Ag1_622 Ag 0.39320(7) 0.25911(7) 0.05242(2) 0.1246(13) Uani 1 1 d . U . . .
Ag_623 Ag 0.37318(8) 0.28125(7) 0.03987(2) 0.1310(13) Uani 1 1 d . U . . .
Ag_624 Ag 0.34895(7) 0.30764(6) 0.03303(2) 0.1174(12) Uani 1 1 d . U . . .
Ag_625 Ag 0.29798(8) 0.29138(7) 0.03249(2) 0.1342(14) Uani 1 1 d . U . . .
Ag_626 Ag 0.24453(7) 0.28256(7) 0.03733(2) 0.1339(14) Uani 1 1 d . U . . .
Ag_627 Ag 0.20519(6) 0.28052(6) 0.04728(2) 0.1180(12) Uani 1 1 d . U . . .
Ag1_627 Ag 0.19114(6) 0.19603(6) 0.06981(2) 0.1237(13) Uani 1 1 d . U . . .
Ag_628 Ag 0.17563(6) 0.24254(7) 0.05977(2) 0.1350(14) Uani 1 1 d . U . . .
Ag1_628 Ag 0.20249(7) 0.22007(6) 0.05607(2) 0.1226(13) Uani 1 1 d . U . . .
Ag_629 Ag 0.16420(7) 0.21755(7) 0.07443(2) 0.1457(15) Uani 1 1 d . U . . .
Ag1_629 Ag 0.23953(7) 0.24080(6) 0.04389(2) 0.1233(13) Uani 1 1 d . U . . .
Ag_701 Ag 0.14952(8) 0.27464(10) 0.06330(3) 0.194(2) Uani 1 1 d . U . . .
Ag_702 Ag 0.16782(6) 0.32809(7) 0.06881(3) 0.1439(15) Uani 1 1 d . U . . .
Ag_703 Ag 0.18545(7) 0.37081(8) 0.07560(3) 0.1465(16) Uani 1 1 d . U . . .
Ag_704 Ag 0.13787(10) 0.23984(12) 0.07951(4) 0.242(3) Uani 1 1 d . U . . .
Ag_705 Ag 0.17972(6) 0.30464(7) 0.05135(2) 0.1385(14) Uani 1 1 d . U . . .
Ag_706 Ag 0.20399(6) 0.34878(7) 0.05785(2) 0.1236(13) Uani 1 1 d . U . . .
Ag_707 Ag 0.22473(6) 0.39457(7) 0.06514(2) 0.1273(13) Uani 1 1 d . U . . .
Ag_708 Ag 0.24974(7) 0.44053(7) 0.07028(3) 0.1425(15) Uani 1 1 d . U . . .
Ag_709 Ag 0.21193(7) 0.32423(7) 0.04029(2) 0.1430(15) Uani 1 1 d . U . . .
Ag_710 Ag 0.23925(6) 0.36979(6) 0.04618(2) 0.1185(12) Uani 1 1 d . U . . .
Ag_711 Ag 0.26297(6) 0.41504(6) 0.05411(2) 0.1135(12) Uani 1 1 d . U . . .
Ag_712 Ag 0.28687(7) 0.45945(7) 0.06060(2) 0.1325(14) Uani 1 1 d . U . . .
Ag_713 Ag 0.25154(8) 0.32554(8) 0.03079(2) 0.1480(15) Uani 1 1 d . U . . .
Ag_714 Ag 0.27744(7) 0.39548(7) 0.03520(2) 0.1235(13) Uani 1 1 d . U . . .
Ag_715 Ag 0.29974(6) 0.43644(6) 0.04339(2) 0.1130(12) Uani 1 1 d . U . . .
Ag_716 Ag 0.33686(8) 0.48281(7) 0.05456(3) 0.1497(15) Uani 1 1 d . U . . .
Ag_717 Ag 0.31954(10) 0.35238(9) 0.02194(3) 0.1740(18) Uani 1 1 d . U . . .
Ag_718 Ag 0.34486(7) 0.39843(6) 0.02883(2) 0.1154(12) Uani 1 1 d . U . . .
Ag_719 Ag 0.36738(6) 0.44319(6) 0.03498(2) 0.1130(11) Uani 1 1 d . U . . .
Ag_720 Ag 0.38966(8) 0.49138(8) 0.04798(3) 0.1773(19) Uani 1 1 d . U . . .
Ag_721 Ag 0.36043(7) 0.35149(7) 0.02537(2) 0.1242(12) Uani 1 1 d . U . . .
Ag_722 Ag 0.38347(6) 0.39258(6) 0.03331(2) 0.1050(11) Uani 1 1 d . U . . .
Ag_723 Ag 0.40680(6) 0.43857(6) 0.04020(2) 0.1034(11) Uani 1 1 d . U . . .
Ag_725 Ag 0.39899(7) 0.34742(7) 0.02866(2) 0.1272(13) Uani 1 1 d . U . . .
Ag_726 Ag 0.42325(6) 0.38652(6) 0.03730(2) 0.1076(11) Uani 1 1 d . U . . .
Ag_727 Ag 0.44519(6) 0.43073(6) 0.04520(2) 0.1054(11) Uani 1 1 d . U . . .
Ag_728 Ag 0.47045(7) 0.47326(7) 0.05202(2) 0.1270(13) Uani 1 1 d . U . . .
Ag_729 Ag 0.42297(8) 0.31723(8) 0.03665(2) 0.1422(14) Uani 1 1 d . U . . .
Ag_730 Ag 0.46415(6) 0.38479(7) 0.04136(2) 0.1181(12) Uani 1 1 d . U . . .
Ag_731 Ag 0.48431(6) 0.42611(7) 0.04971(2) 0.1175(12) Uani 1 1 d . U . . .
Ag_732 Ag 0.50294(9) 0.46939(9) 0.06263(4) 0.218(2) Uani 1 1 d . U . . .
Ag_733 Ag 0.44027(8) 0.29596(8) 0.04794(2) 0.1480(15) Uani 1 1 d . U . . .
Ag_734 Ag 0.48564(7) 0.34891(8) 0.05815(2) 0.1398(14) Uani 1 1 d . U . . .
Ag_735 Ag 0.50833(6) 0.39082(7) 0.06636(2) 0.1267(13) Uani 1 1 d . U . . .
Ag_736 Ag 0.52013(8) 0.44431(10) 0.07659(3) 0.187(2) Uani 1 1 d . U . . .
Ag_738 Ag 0.47389(6) 0.32389(7) 0.07225(2) 0.1252(13) Uani 1 1 d . U . . .
Ag_739 Ag 0.49612(6) 0.36822(7) 0.08045(2) 0.1262(13) Uani 1 1 d . U . . .
Ag_740 Ag 0.43571(7) 0.48123(6) 0.04678(2) 0.1204(12) Uani 1 1 d . U . . .
Ag6_740 Ag 0.46435(14) 0.29205(13) 0.06160(4) 0.249(3) Uani 1 1 d . U . . .
Ag_801 Ag 0.12115(8) 0.29187(10) 0.06979(3) 0.183(2) Uani 1 1 d . U . . .
Ag_802 Ag 0.14288(8) 0.3333 0.0833 0.160(2) Uani 1 2 d S TU P . .
Ag_803 Ag 0.31640(13) 0.39117(12) 0.01686(3) 0.214(2) Uani 1 1 d . U . . .
Ag_804 Ag 0.32411(11) 0.43969(11) 0.02938(3) 0.196(2) Uani 1 1 d . U . . .
Ag_808 Ag 0.33224(9) 0.48322(8) 0.03931(3) 0.1702(18) Uani 1 1 d . U . . .
Ag1_808 Ag 0.15810(9) 0.33231(10) 0.05354(4) 0.200(2) Uani 1 1 d . U . . .
Ag_809 Ag 0.26961(10) 0.45532(9) 0.04655(3) 0.1734(19) Uani 1 1 d . U . . .
Ag1_809 Ag 0.51684(9) 0.40504(11) 0.05164(3) 0.190(2) Uani 1 1 d . U . . .
Ag_810 Ag 0.37970(10) 0.39696(9) 0.01850(2) 0.1621(17) Uani 1 1 d . U . . .
Ag1_810 Ag 0.53122(11) 0.45599(13) 0.05454(4) 0.260(3) Uani 1 1 d . U . . .
Ag_811 Ag 0.49014(8) 0.46370(8) 0.03943(3) 0.1693(19) Uani 1 1 d . U . . .
Ag_812 Ag 0.50948(15) 0.32358(16) 0.06448(5) 0.280(4) Uani 1 1 d . U . . .
Ag_901 Ag 0.39756(17) 0.21724(16) 0.05578(5) 0.290(4) Uani 1 1 d . U . . .
Ag_902 Ag 0.4224(2) 0.25044(19) 0.04203(6) 0.322(4) Uani 1 1 d . U . . .
S0_1001 S 0.3062(2) 0.19412(18) 0.04518(6) 0.136(4) Uani 1 1 d D U . . .
C1_1001 C 0.2937(2) 0.16961(18) 0.03960(7) 0.164(12) Uani 1 1 d D U . . .
C2_1001 C 0.2767(4) 0.1485(2) 0.04220(7) 0.20(3) Uani 1 1 d D U . . .
H2_1001 H 0.2718 0.1473 0.0470 0.242 Uiso 1 1 calc R U . . .
C3_1001 C 0.2669(4) 0.1293(2) 0.03786(8) 0.23(3) Uani 1 1 d D U . . .
H3_1001 H 0.2554 0.1150 0.0397 0.272 Uiso 1 1 calc R U . . .
C4_1001 C 0.2741(3) 0.13104(19) 0.03077(7) 0.27(2) Uani 1 1 d D U . . .
C5_1001 C 0.2912(4) 0.1524(2) 0.02817(8) 0.27(4) Uani 1 1 d D U . . .
H5_1001 H 0.2963 0.1537 0.0234 0.319 Uiso 1 1 calc R U . . .
C6_1001 C 0.3008(4) 0.1714(2) 0.03259(8) 0.25(4) Uani 1 1 d D U . . .
H6_1001 H 0.3124 0.1858 0.0308 0.295 Uiso 1 1 calc R U . . .
C7_1001 C 0.2634(3) 0.1098(2) 0.02593(8) 0.29(2) Uani 1 1 d D U . . .
C8_1001 C 0.2807(4) 0.1019(4) 0.0243(2) 0.31(3) Uani 1 1 d D U . . .
H8A_1001 H 0.2894 0.1091 0.0200 0.459 Uiso 1 1 d R U . . .
H8B_1001 H 0.2723 0.0852 0.0237 0.459 Uiso 1 1 d R U . . .
H8C_1001 H 0.2913 0.1060 0.0283 0.459 Uiso 1 1 d R U . . .
C9_1001 C 0.2423(4) 0.0896(3) 0.02947(13) 0.29(3) Uani 1 1 d D U . . .
H9A_1001 H 0.2467 0.0837 0.0336 0.439 Uiso 1 1 d R U . . .
H9B_1001 H 0.2344 0.0773 0.0260 0.439 Uiso 1 1 d R U . . .
H9C_1001 H 0.2320 0.0951 0.0310 0.439 Uiso 1 1 d R U . . .
C0_1001 C 0.2555(6) 0.1148(4) 0.01881(11) 0.30(3) Uani 1 1 d D U . . .
H0A_1001 H 0.2586 0.1307 0.0188 0.445 Uiso 1 1 d R U . . .
H0B_1001 H 0.2391 0.1043 0.0180 0.445 Uiso 1 1 d R U . . .
H0C_1001 H 0.2643 0.1128 0.0150 0.445 Uiso 1 1 d R U . . .
S0_1002 S 0.2462(2) 0.2066(2) 0.03937(6) 0.142(4) Uani 1 1 d D U . . .
C1_1002 C 0.2290(2) 0.18474(18) 0.03320(6) 0.166(12) Uani 1 1 d D U . . .
C2_1002 C 0.2353(3) 0.1687(3) 0.03112(11) 0.26(3) Uani 1 1 d D U . . .
H2_1002 H 0.2487 0.1696 0.0330 0.307 Uiso 1 1 calc R U . . .
C3_1002 C 0.2220(3) 0.1516(3) 0.02630(11) 0.25(3) Uani 1 1 d D U . . .
H3_1002 H 0.2263 0.1408 0.0249 0.306 Uiso 1 1 calc R U . . .
C4_1002 C 0.2020(2) 0.1503(2) 0.02346(7) 0.37(3) Uani 1 1 d D U . . .
C5_1002 C 0.1958(3) 0.1665(3) 0.02557(12) 0.29(4) Uani 1 1 d D U . . .
H5_1002 H 0.1824 0.1658 0.0237 0.352 Uiso 1 1 calc R U . . .
C6_1002 C 0.2093(3) 0.1835(3) 0.03041(12) 0.21(2) Uani 1 1 d D U . . .
H6_1002 H 0.2051 0.1944 0.0318 0.258 Uiso 1 1 calc R U . . .
C7_1002 C 0.1872(3) 0.1314(3) 0.01813(9) 0.39(3) Uani 1 1 d D U . . .
C8_1002 C 0.1633(3) 0.1290(6) 0.0173(2) 0.40(3) Uani 1 1 d D U . . .
H8A_1002 H 0.1652 0.1445 0.0172 0.602 Uiso 1 1 d R U . . .
H8B_1002 H 0.1531 0.1204 0.0213 0.602 Uiso 1 1 d R U . . .
H8C_1002 H 0.1565 0.1211 0.0129 0.602 Uiso 1 1 d R U . . .
C9_1002 C 0.1984(5) 0.1365(6) 0.01072(10) 0.40(3) Uani 1 1 d D U . . .
H9A_1002 H 0.2151 0.1453 0.0113 0.607 Uiso 1 1 d R U . . .
H9B_1002 H 0.1934 0.1451 0.0078 0.607 Uiso 1 1 d R U . . .
H9C_1002 H 0.1941 0.1218 0.0084 0.607 Uiso 1 1 d R U . . .
C0_1002 C 0.1837(7) 0.1080(3) 0.02055(17) 0.40(3) Uani 1 1 d D U . . .
H0A_1002 H 0.1956 0.1102 0.0240 0.598 Uiso 1 1 d R U . . .
H0B_1002 H 0.1841 0.0990 0.0165 0.598 Uiso 1 1 d R U . . .
H0C_1002 H 0.1686 0.0997 0.0228 0.598 Uiso 1 1 d R U . . .
S0_1003 S 0.1919(2) 0.17632(17) 0.05737(7) 0.128(4) Uani 1 1 d D U . . .
C1_1003 C 0.16974(18) 0.15227(17) 0.05288(7) 0.142(11) Uani 1 1 d D U . . .
C2_1003 C 0.1517(3) 0.1348(3) 0.05668(6) 0.168(19) Uani 1 1 d D U . . .
H2_1003 H 0.1513 0.1359 0.0617 0.202 Uiso 1 1 calc R U . . .
C3_1003 C 0.1344(3) 0.1159(3) 0.05320(7) 0.24(3) Uani 1 1 d D U . . .
H3_1003 H 0.1221 0.1041 0.0558 0.285 Uiso 1 1 calc R U . . .
C4_1003 C 0.1349(2) 0.1143(2) 0.04578(7) 0.25(2) Uani 1 1 d D U . . .
C5_1003 C 0.1531(3) 0.1319(3) 0.04196(6) 0.23(3) Uani 1 1 d D U . . .
H5_1003 H 0.1537 0.1310 0.0369 0.280 Uiso 1 1 calc R U . . .
C6_1003 C 0.1703(3) 0.1507(3) 0.04552(7) 0.18(2) Uani 1 1 d D U . . .
H6_1003 H 0.1826 0.1627 0.0429 0.213 Uiso 1 1 calc R U . . .
C7_1003 C 0.1158(3) 0.0934(2) 0.04188(9) 0.28(2) Uani 1 1 d D U . . .
C8_1003 C 0.1093(6) 0.0710(3) 0.04590(15) 0.29(3) Uani 1 1 d D U . . .
H8A_1003 H 0.1178 0.0643 0.0437 0.442 Uiso 1 1 d R U . . .
H8B_1003 H 0.0928 0.0603 0.0455 0.442 Uiso 1 1 d R U . . .
H8C_1003 H 0.1135 0.0742 0.0509 0.442 Uiso 1 1 d R U . . .
C9_1003 C 0.0939(3) 0.0953(5) 0.0412(2) 0.29(3) Uani 1 1 d D U . . .
H9A_1003 H 0.0861 0.0912 0.0458 0.435 Uiso 1 1 d R U . . .
H9B_1003 H 0.0839 0.0847 0.0375 0.435 Uiso 1 1 d R U . . .
H9C_1003 H 0.0979 0.1110 0.0399 0.435 Uiso 1 1 d R U . . .
C0_1003 C 0.1233(5) 0.0912(5) 0.03434(11) 0.29(3) Uani 1 1 d D U . . .
H0A_1003 H 0.1375 0.1054 0.0332 0.440 Uiso 1 1 d R U . . .
H0B_1003 H 0.1112 0.0890 0.0310 0.440 Uiso 1 1 d R U . . .
H0C_1003 H 0.1260 0.0782 0.0340 0.440 Uiso 1 1 d R U . . .
S0_1004 S 0.2167(2) 0.14331(16) 0.07397(7) 0.133(4) Uani 1 1 d D U . . .
C1_1004 C 0.1977(2) 0.11565(16) 0.07051(6) 0.156(13) Uani 1 1 d D U . . .
C2_1004 C 0.2037(3) 0.0987(2) 0.07062(13) 0.26(3) Uani 1 1 d D U . . .
H2_1004 H 0.2181 0.1019 0.0726 0.307 Uiso 1 1 calc R U . . .
C3_1004 C 0.1889(3) 0.0770(2) 0.06792(13) 0.26(3) Uani 1 1 d D U . . .
H3_1004 H 0.1932 0.0655 0.0680 0.314 Uiso 1 1 calc R U . . .
C4_1004 C 0.1677(2) 0.07204(17) 0.06505(8) 0.222(18) Uani 1 1 d D U . . .
C5_1004 C 0.1617(3) 0.0893(2) 0.06494(15) 0.28(4) Uani 1 1 d D U . . .
H5_1004 H 0.1474 0.0861 0.0630 0.341 Uiso 1 1 calc R U . . .
C6_1004 C 0.1767(3) 0.1108(2) 0.06767(15) 0.22(3) Uani 1 1 d D U . . .
H6_1004 H 0.1725 0.1224 0.0676 0.258 Uiso 1 1 calc R U . . .
C7_1004 C 0.1512(3) 0.04810(19) 0.06205(9) 0.233(17) Uani 1 1 d D U . . .
C8_1004 C 0.1402(6) 0.0303(3) 0.06805(11) 0.24(2) Uani 1 1 d D U . . .
H8A_1004 H 0.1429 0.0382 0.0726 0.361 Uiso 1 1 d R U . . .
H8B_1004 H 0.1470 0.0203 0.0682 0.361 Uiso 1 1 d R U . . .
H8C_1004 H 0.1237 0.0209 0.0672 0.361 Uiso 1 1 d R U . . .
C9_1004 C 0.1637(4) 0.0398(4) 0.05704(16) 0.23(2) Uani 1 1 d D U . . .
H9A_1004 H 0.1550 0.0341 0.0526 0.352 Uiso 1 1 d R U . . .
H9B_1004 H 0.1649 0.0275 0.0594 0.352 Uiso 1 1 d R U . . .
H9C_1004 H 0.1790 0.0526 0.0560 0.352 Uiso 1 1 d R U . . .
C0_1004 C 0.1316(4) 0.0481(4) 0.05781(17) 0.26(2) Uani 1 1 d D U . . .
H0A_1004 H 0.1173 0.0405 0.0605 0.383 Uiso 1 1 d R U . . .
H0B_1004 H 0.1295 0.0399 0.0533 0.383 Uiso 1 1 d R U . . .
H0C_1004 H 0.1356 0.0640 0.0568 0.383 Uiso 1 1 d R U . . .
S0_1005 S 0.2887(2) 0.15724(16) 0.06688(7) 0.138(4) Uani 1 1 d D U . . .
C1_1005 C 0.2773(2) 0.12899(16) 0.06351(6) 0.164(13) Uani 1 1 d D U . . .
C2_1005 C 0.2910(2) 0.1189(2) 0.06314(13) 0.23(3) Uani 1 1 d D U . . .
H2_1005 H 0.3065 0.1272 0.0647 0.278 Uiso 1 1 calc R U . . .
C3_1005 C 0.2822(3) 0.0968(2) 0.06052(13) 0.26(3) Uani 1 1 d D U . . .
H3_1005 H 0.2916 0.0900 0.0603 0.317 Uiso 1 1 calc R U . . .
C4_1005 C 0.2593(2) 0.08444(17) 0.05820(8) 0.29(2) Uani 1 1 d D U . . .
C5_1005 C 0.2455(2) 0.0947(3) 0.05859(15) 0.25(3) Uani 1 1 d D U . . .
H5_1005 H 0.2300 0.0865 0.0570 0.298 Uiso 1 1 calc R U . . .
C6_1005 C 0.2546(3) 0.1168(3) 0.06123(15) 0.26(3) Uani 1 1 d D U . . .
H6_1005 H 0.2453 0.1237 0.0615 0.317 Uiso 1 1 calc R U . . .
C7_1005 C 0.2494(3) 0.05999(18) 0.05529(10) 0.32(2) Uani 1 1 d D U . . .
C8_1005 C 0.2242(3) 0.0445(3) 0.0576(2) 0.32(3) Uani 1 1 d D U . . .
H8A_1005 H 0.2191 0.0282 0.0580 0.486 Uiso 1 1 d R U . . .
H8B_1005 H 0.2174 0.0471 0.0534 0.486 Uiso 1 1 d R U . . .
H8C_1005 H 0.2194 0.0496 0.0618 0.486 Uiso 1 1 d R U . . .
C9_1005 C 0.2631(4) 0.0488(3) 0.0580(2) 0.33(3) Uani 1 1 d D U . . .
H9A_1005 H 0.2789 0.0540 0.0564 0.497 Uiso 1 1 d R U . . .
H9B_1005 H 0.2536 0.0323 0.0570 0.497 Uiso 1 1 d R U . . .
H9C_1005 H 0.2630 0.0517 0.0630 0.497 Uiso 1 1 d R U . . .
C0_1005 C 0.2500(8) 0.0600(4) 0.04711(10) 0.34(3) Uani 1 1 d D U . . .
H0A_1005 H 0.2620 0.0559 0.0467 0.510 Uiso 1 1 d R U . . .
H0B_1005 H 0.2555 0.0754 0.0452 0.510 Uiso 1 1 d R U . . .
H0C_1005 H 0.2364 0.0489 0.0445 0.510 Uiso 1 1 d R U . . .
S0_1006 S 0.3634(3) 0.2409(2) 0.04275(6) 0.135(4) Uani 1 1 d D U . . .
C1_1006 C 0.3651(2) 0.2244(2) 0.03571(6) 0.151(11) Uani 1 1 d D U . . .
C2_1006 C 0.3664(4) 0.2048(3) 0.03712(6) 0.172(19) Uani 1 1 d D U . . .
H2_1006 H 0.3663 0.2002 0.0419 0.206 Uiso 1 1 calc R U . . .
C3_1006 C 0.3678(4) 0.1918(3) 0.03162(7) 0.20(2) Uani 1 1 d D U . . .
H3_1006 H 0.3687 0.1785 0.0326 0.235 Uiso 1 1 calc R U . . .
C4_1006 C 0.3680(2) 0.1986(2) 0.02454(7) 0.235(19) Uani 1 1 d D U . . .
C5_1006 C 0.3667(4) 0.2184(3) 0.02314(6) 0.21(2) Uani 1 1 d D U . . .
H5_1006 H 0.3668 0.2231 0.0184 0.254 Uiso 1 1 calc R U . . .
C6_1006 C 0.3653(4) 0.2311(3) 0.02871(7) 0.21(3) Uani 1 1 d D U . . .
H6_1006 H 0.3643 0.2445 0.0277 0.250 Uiso 1 1 calc R U . . .
C7_1006 C 0.3696(3) 0.1844(2) 0.01840(8) 0.260(19) Uani 1 1 d D U . . .
C8_1006 C 0.3758(5) 0.1666(4) 0.02109(13) 0.27(2) Uani 1 1 d D U . . .
H8A_1006 H 0.3926 0.1736 0.0212 0.410 Uiso 1 1 d R U . . .
H8B_1006 H 0.3693 0.1533 0.0179 0.410 Uiso 1 1 d R U . . .
H8C_1006 H 0.3698 0.1616 0.0259 0.410 Uiso 1 1 d R U . . .
C9_1006 C 0.3466(4) 0.1714(5) 0.01439(14) 0.28(2) Uani 1 1 d D U . . .
H9A_1006 H 0.3347 0.1610 0.0177 0.419 Uiso 1 1 d R U . . .
H9B_1006 H 0.3480 0.1624 0.0105 0.419 Uiso 1 1 d R U . . .
H9C_1006 H 0.3424 0.1823 0.0124 0.419 Uiso 1 1 d R U . . .
C0_1006 C 0.3881(5) 0.2000(4) 0.01301(11) 0.27(2) Uani 1 1 d D U . . .
H0A_1006 H 0.3974 0.2154 0.0150 0.402 Uiso 1 1 d R U . . .
H0B_1006 H 0.3805 0.2009 0.0087 0.402 Uiso 1 1 d R U . . .
H0C_1006 H 0.3979 0.1936 0.0119 0.402 Uiso 1 1 d R U . . .
S0_1007 S 0.3185(2) 0.2596(2) 0.03213(6) 0.132(4) Uani 1 1 d D U . . .
C1_1007 C 0.3076(2) 0.2392(2) 0.02516(6) 0.158(13) Uani 1 1 d D U . . .
C2_1007 C 0.2960(4) 0.2158(2) 0.02668(6) 0.26(4) Uani 1 1 d D U . . .
H2_1007 H 0.2940 0.2108 0.0315 0.310 Uiso 1 1 calc R U . . .
C3_1007 C 0.2873(4) 0.19973(19) 0.02126(7) 0.34(4) Uani 1 1 d D U . . .
H3_1007 H 0.2794 0.1838 0.0223 0.408 Uiso 1 1 calc R U . . .
C4_1007 C 0.2901(3) 0.2070(2) 0.01415(7) 0.30(3) Uani 1 1 d D U . . .
C5_1007 C 0.3018(5) 0.2306(2) 0.01263(6) 0.30(4) Uani 1 1 d D U . . .
H5_1007 H 0.3038 0.2357 0.0079 0.358 Uiso 1 1 calc R U . . .
C6_1007 C 0.3105(5) 0.24646(19) 0.01813(7) 0.27(4) Uani 1 1 d D U . . .
H6_1007 H 0.3184 0.2624 0.0171 0.320 Uiso 1 1 calc R U . . .
C7_1007 C 0.2806(3) 0.1893(2) 0.00811(8) 0.31(2) Uani 1 1 d D U . . .
C8_1007 C 0.2614(5) 0.1659(3) 0.01082(12) 0.32(3) Uani 1 1 d D U . . .
H8A_1007 H 0.2484 0.1674 0.0124 0.485 Uiso 1 1 d R U . . .
H8B_1007 H 0.2671 0.1608 0.0148 0.485 Uiso 1 1 d R U . . .
H8C_1007 H 0.2565 0.1545 0.0070 0.485 Uiso 1 1 d R U . . .
C9_1007 C 0.2703(6) 0.1972(4) 0.00215(11) 0.32(3) Uani 1 1 d D U . . .
H9A_1007 H 0.2548 0.1937 0.0035 0.484 Uiso 1 1 d R U . . .
H9B_1007 H 0.2696 0.1890 -0.0022 0.484 Uiso 1 1 d R U . . .
H9C_1007 H 0.2801 0.2137 0.0014 0.484 Uiso 1 1 d R U . . .
C0_1007 C 0.2994(4) 0.1857(5) 0.00479(16) 0.34(3) Uani 1 1 d D U . . .
H0A_1007 H 0.2953 0.1697 0.0055 0.508 Uiso 1 1 d R U . . .
H0B_1007 H 0.3141 0.1957 0.0071 0.508 Uiso 1 1 d R U . . .
H0C_1007 H 0.3008 0.1892 -0.0003 0.508 Uiso 1 1 d R U . . .
S0_1008 S 0.2560(2) 0.2598(2) 0.02932(6) 0.158(4) Uani 1 1 d D U . . .
C1_1008 C 0.2417(2) 0.2484(2) 0.02116(6) 0.193(15) Uani 1 1 d D U . . .
C2_1008 C 0.2393(4) 0.2278(3) 0.01861(9) 0.24(3) Uani 1 1 d D U . . .
H2_1008 H 0.2452 0.2200 0.0213 0.289 Uiso 1 1 calc R U . . .
C3_1008 C 0.2281(4) 0.2187(3) 0.01223(9) 0.26(3) Uani 1 1 d D U . . .
H3_1008 H 0.2265 0.2047 0.0105 0.312 Uiso 1 1 calc R U . . .
C4_1008 C 0.2192(2) 0.2302(2) 0.00828(7) 0.34(3) Uani 1 1 d D U . . .
C5_1008 C 0.2218(4) 0.2509(3) 0.01087(9) 0.29(3) Uani 1 1 d D U . . .
H5_1008 H 0.2158 0.2589 0.0082 0.342 Uiso 1 1 calc R U . . .
C6_1008 C 0.2329(4) 0.2598(3) 0.01727(9) 0.28(3) Uani 1 1 d D U . . .
H6_1008 H 0.2346 0.2738 0.0190 0.331 Uiso 1 1 calc R U . . .
C7_1008 C 0.2068(3) 0.2202(3) 0.00122(7) 0.37(3) Uani 1 1 d D U . . .
C8_1008 C 0.1814(3) 0.2023(5) 0.00241(12) 0.39(3) Uani 1 1 d D U . . .
H8A_1008 H 0.1759 0.1918 -0.0017 0.586 Uiso 1 1 d R U . . .
H8B_1008 H 0.1718 0.2093 0.0030 0.586 Uiso 1 1 d R U . . .
H8C_1008 H 0.1804 0.1937 0.0067 0.586 Uiso 1 1 d R U . . .
C9_1008 C 0.2078(6) 0.2391(4) -0.00363(12) 0.38(3) Uani 1 1 d D U . . .
H9A_1008 H 0.2176 0.2543 -0.0015 0.573 Uiso 1 1 d R U . . .
H9B_1008 H 0.1921 0.2363 -0.0040 0.573 Uiso 1 1 d R U . . .
H9C_1008 H 0.2136 0.2386 -0.0084 0.573 Uiso 1 1 d R U . . .
C0_1008 C 0.2179(4) 0.2083(5) -0.00284(13) 0.38(3) Uani 1 1 d D U . . .
H0A_1008 H 0.2117 0.2046 -0.0077 0.563 Uiso 1 1 d R U . . .
H0B_1008 H 0.2152 0.1943 -0.0004 0.563 Uiso 1 1 d R U . . .
H0C_1008 H 0.2344 0.2192 -0.0031 0.563 Uiso 1 1 d R U . . .
S0_1009 S 0.2017(2) 0.2397(2) 0.04491(6) 0.131(4) Uani 1 1 d D U . . .
C1_1009 C 0.18050(19) 0.21973(19) 0.03904(7) 0.156(11) Uani 1 1 d D U . . .
C2_1009 C 0.1604(3) 0.2013(3) 0.04171(6) 0.26(4) Uani 1 1 d D U . . .
H2_1009 H 0.1581 0.1995 0.0467 0.317 Uiso 1 1 calc R U . . .
C3_1009 C 0.1438(3) 0.1856(3) 0.03714(7) 0.22(3) Uani 1 1 d D U . . .
H3_1009 H 0.1302 0.1731 0.0390 0.268 Uiso 1 1 calc R U . . .
C4_1009 C 0.1472(2) 0.1883(2) 0.02977(7) 0.24(2) Uani 1 1 d D U . . .
C5_1009 C 0.1674(3) 0.2069(4) 0.02710(6) 0.24(3) Uani 1 1 d D U . . .
H5_1009 H 0.1699 0.2088 0.0221 0.293 Uiso 1 1 calc R U . . .
C6_1009 C 0.1839(3) 0.2224(4) 0.03174(7) 0.21(3) Uani 1 1 d D U . . .
H6_1009 H 0.1975 0.2350 0.0299 0.253 Uiso 1 1 calc R U . . .
C7_1009 C 0.1289(3) 0.1710(3) 0.02467(8) 0.26(2) Uani 1 1 d D U . . .
C8_1009 C 0.1379(4) 0.1572(4) 0.02060(15) 0.27(2) Uani 1 1 d D U . . .
H8A_1009 H 0.1257 0.1458 0.0176 0.412 Uiso 1 1 d R U . . .
H8B_1009 H 0.1430 0.1495 0.0239 0.412 Uiso 1 1 d R U . . .
H8C_1009 H 0.1509 0.1678 0.0176 0.412 Uiso 1 1 d R U . . .
C9_1009 C 0.1217(5) 0.1831(4) 0.01915(13) 0.27(2) Uani 1 1 d D U . . .
H9A_1009 H 0.1255 0.1982 0.0210 0.400 Uiso 1 1 d R U . . .
H9B_1009 H 0.1051 0.1738 0.0184 0.400 Uiso 1 1 d R U . . .
H9C_1009 H 0.1297 0.1848 0.0147 0.400 Uiso 1 1 d R U . . .
C0_1009 C 0.1071(3) 0.1536(4) 0.02873(11) 0.26(2) Uani 1 1 d D U . . .
H0A_1009 H 0.1114 0.1459 0.0323 0.395 Uiso 1 1 d R U . . .
H0B_1009 H 0.0962 0.1423 0.0254 0.395 Uiso 1 1 d R U . . .
H0C_1009 H 0.1001 0.1616 0.0311 0.395 Uiso 1 1 d R U . . .
S0_1010 S 0.15537(18) 0.1997(2) 0.06237(8) 0.147(4) Uani 1 1 d D U . . .
C1_1010 C 0.12659(17) 0.18025(19) 0.05991(7) 0.151(12) Uani 1 1 d D U . . .
C2_1010 C 0.12200(19) 0.1661(3) 0.05402(10) 0.20(2) Uani 1 1 d D U . . .
H2_1010 H 0.1343 0.1670 0.0513 0.236 Uiso 1 1 calc R U . . .
C3_1010 C 0.0995(2) 0.1508(3) 0.05205(10) 0.27(4) Uani 1 1 d D U . . .
H3_1010 H 0.0966 0.1412 0.0480 0.321 Uiso 1 1 calc R U . . .
C4_1010 C 0.08123(18) 0.1495(2) 0.05602(8) 0.24(2) Uani 1 1 d D U . . .
C5_1010 C 0.08593(19) 0.1637(4) 0.06196(11) 0.29(4) Uani 1 1 d D U . . .
H5_1010 H 0.0737 0.1630 0.0647 0.350 Uiso 1 1 calc R U . . .
C6_1010 C 0.1085(2) 0.1790(4) 0.06384(11) 0.23(3) Uani 1 1 d D U . . .
H6_1010 H 0.1116 0.1887 0.0679 0.274 Uiso 1 1 calc R U . . .
C7_1010 C 0.05635(19) 0.1325(3) 0.05387(10) 0.26(2) Uani 1 1 d D U . . .
C8_1010 C 0.0465(4) 0.1102(3) 0.05823(16) 0.27(2) Uani 1 1 d D U . . .
H8A_1010 H 0.0459 0.0981 0.0552 0.401 Uiso 1 1 d R U . . .
H8B_1010 H 0.0310 0.1056 0.0599 0.401 Uiso 1 1 d R U . . .
H8C_1010 H 0.0564 0.1125 0.0623 0.401 Uiso 1 1 d R U . . .
C9_1010 C 0.0406(3) 0.1428(4) 0.0551(2) 0.27(2) Uani 1 1 d D U . . .
H9A_1010 H 0.0350 0.1397 0.0600 0.402 Uiso 1 1 d R U . . .
H9B_1010 H 0.0276 0.1357 0.0518 0.402 Uiso 1 1 d R U . . .
H9C_1010 H 0.0492 0.1594 0.0543 0.402 Uiso 1 1 d R U . . .
C0_1010 C 0.0548(4) 0.1260(6) 0.04596(10) 0.28(2) Uani 1 1 d D U . . .
H0A_1010 H 0.0432 0.1286 0.0437 0.419 Uiso 1 1 d R U . . .
H0B_1010 H 0.0505 0.1099 0.0455 0.419 Uiso 1 1 d R U . . .
H0C_1010 H 0.0697 0.1357 0.0437 0.419 Uiso 1 1 d R U . . .
S0_1011 S 0.3311(2) 0.49187(17) 0.08569(7) 0.128(4) Uani 1 1 d D U . . .
C1_1011 C 0.3346(2) 0.51919(16) 0.08772(6) 0.128(11) Uani 1 1 d D U . . .
C2_1011 C 0.3545(3) 0.53912(19) 0.08572(12) 0.18(2) Uani 1 1 d D U . . .
H2_1011 H 0.3662 0.5381 0.0833 0.219 Uiso 1 1 calc R U . . .
C3_1011 C 0.3573(3) 0.56053(17) 0.08730(12) 0.21(3) Uani 1 1 d D U . . .
H3_1011 H 0.3710 0.5740 0.0859 0.252 Uiso 1 1 calc R U . . .
C4_1011 C 0.3400(2) 0.56220(16) 0.09094(8) 0.22(2) Uani 1 1 d D U . . .
C5_1011 C 0.3199(3) 0.54203(18) 0.09295(13) 0.17(2) Uani 1 1 d D U . . .
H5_1011 H 0.3081 0.5429 0.0954 0.204 Uiso 1 1 calc R U . . .
C6_1011 C 0.3174(3) 0.52077(16) 0.09133(13) 0.154(18) Uani 1 1 d D U . . .
H6_1011 H 0.3038 0.5072 0.0927 0.185 Uiso 1 1 calc R U . . .
C7_1011 C 0.3429(3) 0.58579(17) 0.09271(10) 0.252(19) Uani 1 1 d D U . . .
C8_1011 C 0.3292(5) 0.5847(4) 0.09940(12) 0.27(2) Uani 1 1 d D U . . .
H8A_1011 H 0.3129 0.5770 0.0981 0.401 Uiso 1 1 d R U . . .
H8B_1011 H 0.3341 0.6002 0.1011 0.401 Uiso 1 1 d R U . . .
H8C_1011 H 0.3314 0.5761 0.1032 0.401 Uiso 1 1 d R U . . .
C9_1011 C 0.3683(3) 0.6037(3) 0.0941(2) 0.27(2) Uani 1 1 d D U . . .
H9A_1011 H 0.3781 0.5974 0.0927 0.404 Uiso 1 1 d R U . . .
H9B_1011 H 0.3700 0.6070 0.0992 0.404 Uiso 1 1 d R U . . .
H9C_1011 H 0.3729 0.6178 0.0914 0.404 Uiso 1 1 d R U . . .
C0_1011 C 0.3344(6) 0.5947(4) 0.08656(12) 0.27(2) Uani 1 1 d D U . . .
H0A_1011 H 0.3426 0.5949 0.0823 0.406 Uiso 1 1 d R U . . .
H0B_1011 H 0.3379 0.6104 0.0876 0.406 Uiso 1 1 d R U . . .
H0C_1011 H 0.3179 0.5850 0.0858 0.406 Uiso 1 1 d R U . . .
S0_1012 S 0.3928(2) 0.51762(16) 0.07328(8) 0.134(4) Uani 1 1 d D U . . .
C1_1012 C 0.4019(2) 0.54724(16) 0.07254(7) 0.148(11) Uani 1 1 d D U . . .
C2_1012 C 0.4211(3) 0.5635(2) 0.07625(12) 0.26(3) Uani 1 1 d D U . . .
H2_1012 H 0.4293 0.5587 0.0792 0.311 Uiso 1 1 calc R U . . .
C3_1012 C 0.4282(3) 0.58669(18) 0.07568(12) 0.25(3) Uani 1 1 d D U . . .
H3_1012 H 0.4413 0.5977 0.0782 0.295 Uiso 1 1 calc R U . . .
C4_1012 C 0.4161(2) 0.59390(15) 0.07130(8) 0.217(17) Uani 1 1 d D U . . .
C5_1012 C 0.3968(3) 0.57742(19) 0.06757(14) 0.31(4) Uani 1 1 d D U . . .
H5_1012 H 0.3884 0.5821 0.0646 0.376 Uiso 1 1 calc R U . . .
C6_1012 C 0.3899(3) 0.55431(18) 0.06821(13) 0.28(4) Uani 1 1 d D U . . .
H6_1012 H 0.3768 0.5432 0.0657 0.342 Uiso 1 1 calc R U . . .
C7_1012 C 0.4238(3) 0.61950(16) 0.07064(10) 0.232(16) Uani 1 1 d D U . . .
C8_1012 C 0.4197(7) 0.6256(4) 0.06310(11) 0.25(2) Uani 1 1 d D U . . .
H8A_1012 H 0.4244 0.6181 0.0596 0.370 Uiso 1 1 d R U . . .
H8B_1012 H 0.4286 0.6422 0.0624 0.370 Uiso 1 1 d R U . . .
H8C_1012 H 0.4033 0.6203 0.0625 0.370 Uiso 1 1 d R U . . .
C9_1012 C 0.4496(3) 0.6346(3) 0.0723(2) 0.232(19) Uani 1 1 d D U . . .
H9A_1012 H 0.4528 0.6314 0.0771 0.349 Uiso 1 1 d R U . . .
H9B_1012 H 0.4541 0.6508 0.0719 0.349 Uiso 1 1 d R U . . .
H9C_1012 H 0.4585 0.6311 0.0689 0.349 Uiso 1 1 d R U . . .
C0_1012 C 0.4106(5) 0.6263(3) 0.07588(15) 0.25(2) Uani 1 1 d D U . . .
H0A_1012 H 0.4163 0.6268 0.0807 0.371 Uiso 1 1 d R U . . .
H0B_1012 H 0.3942 0.6150 0.0757 0.371 Uiso 1 1 d R U . . .
H0C_1012 H 0.4130 0.6414 0.0746 0.371 Uiso 1 1 d R U . . .
S0_1013 S 0.4512(2) 0.51087(16) 0.07557(7) 0.134(4) Uani 1 1 d D U . . .
C1_1013 C 0.46807(19) 0.54074(16) 0.07725(7) 0.151(12) Uani 1 1 d D U . . .
C2_1013 C 0.4716(4) 0.55653(19) 0.07193(8) 0.20(3) Uani 1 1 d D U . . .
H2_1013 H 0.4650 0.5513 0.0674 0.236 Uiso 1 1 calc R U . . .
C3_1013 C 0.4848(4) 0.57992(18) 0.07321(8) 0.22(3) Uani 1 1 d D U . . .
H3_1013 H 0.4871 0.5906 0.0696 0.262 Uiso 1 1 calc R U . . .
C4_1013 C 0.4947(3) 0.58782(16) 0.07993(8) 0.28(2) Uani 1 1 d D U . . .
C5_1013 C 0.4911(5) 0.5718(2) 0.08529(8) 0.26(4) Uani 1 1 d D U . . .
H5_1013 H 0.4977 0.5770 0.0899 0.307 Uiso 1 1 calc R U . . .
C6_1013 C 0.4778(5) 0.54850(19) 0.08391(8) 0.25(3) Uani 1 1 d D U . . .
H6_1013 H 0.4755 0.5377 0.0875 0.295 Uiso 1 1 calc R U . . .
C7_1013 C 0.5093(3) 0.61366(17) 0.08141(10) 0.30(2) Uani 1 1 d D U . . .
C8_1013 C 0.5214(6) 0.6183(4) 0.08866(11) 0.33(3) Uani 1 1 d D U . . .
H8A_1013 H 0.5267 0.6341 0.0902 0.492 Uiso 1 1 d R U . . .
H8B_1013 H 0.5346 0.6161 0.0880 0.492 Uiso 1 1 d R U . . .
H8C_1013 H 0.5113 0.6076 0.0923 0.492 Uiso 1 1 d R U . . .
C9_1013 C 0.4944(4) 0.6252(3) 0.0815(3) 0.32(3) Uani 1 1 d D U . . .
H9A_1013 H 0.5040 0.6418 0.0809 0.480 Uiso 1 1 d R U . . .
H9B_1013 H 0.4869 0.6218 0.0861 0.480 Uiso 1 1 d R U . . .
H9C_1013 H 0.4827 0.6191 0.0777 0.480 Uiso 1 1 d R U . . .
C0_1013 C 0.5279(5) 0.6257(3) 0.07570(13) 0.32(3) Uani 1 1 d D U . . .
H0A_1013 H 0.5281 0.6144 0.0725 0.481 Uiso 1 1 d R U . . .
H0B_1013 H 0.5432 0.6350 0.0778 0.481 Uiso 1 1 d R U . . .
H0C_1013 H 0.5238 0.6357 0.0731 0.481 Uiso 1 1 d R U . . .
S0_1014 S 0.4947(2) 0.4928(2) 0.08694(9) 0.165(5) Uani 1 1 d D U . . .
C1_1014 C 0.52063(19) 0.51883(19) 0.08849(8) 0.188(15) Uani 1 1 d D U . . .
C2_1014 C 0.5297(3) 0.5357(3) 0.08327(9) 0.25(4) Uani 1 1 d D U . . .
H2_1014 H 0.5219 0.5332 0.0789 0.305 Uiso 1 1 calc R U . . .
C3_1014 C 0.5500(3) 0.5562(3) 0.08445(9) 0.24(3) Uani 1 1 d D U . . .
H3_1014 H 0.5560 0.5676 0.0809 0.288 Uiso 1 1 calc R U . . .
C4_1014 C 0.5615(2) 0.5599(2) 0.09096(8) 0.35(3) Uani 1 1 d D U . . .
C5_1014 C 0.5523(4) 0.5428(3) 0.09621(9) 0.32(5) Uani 1 1 d D U . . .
H5_1014 H 0.5599 0.5452 0.1006 0.387 Uiso 1 1 calc R U . . .
C6_1014 C 0.5320(3) 0.5225(3) 0.09493(9) 0.22(3) Uani 1 1 d D U . . .
H6_1014 H 0.5259 0.5109 0.0985 0.262 Uiso 1 1 calc R U . . .
C7_1014 C 0.5839(2) 0.5825(2) 0.09233(10) 0.36(3) Uani 1 1 d D U . . .
C8_1014 C 0.5789(4) 0.6005(3) 0.0957(2) 0.38(3) Uani 1 1 d D U . . .
H8A_1014 H 0.5659 0.6000 0.0932 0.572 Uiso 1 1 d R U . . .
H8B_1014 H 0.5925 0.6158 0.0952 0.572 Uiso 1 1 d R U . . .
H8C_1014 H 0.5751 0.5972 0.1007 0.572 Uiso 1 1 d R U . . .
C9_1014 C 0.5973(5) 0.5928(5) 0.08540(11) 0.37(3) Uani 1 1 d D U . . .
H9A_1014 H 0.6138 0.5999 0.0864 0.556 Uiso 1 1 d R U . . .
H9B_1014 H 0.5941 0.6045 0.0835 0.556 Uiso 1 1 d R U . . .
H9C_1014 H 0.5929 0.5805 0.0819 0.556 Uiso 1 1 d R U . . .
C0_1014 C 0.5998(4) 0.5790(4) 0.09745(18) 0.37(3) Uani 1 1 d D U . . .
H0A_1014 H 0.5907 0.5645 0.1000 0.558 Uiso 1 1 d R U . . .
H0B_1014 H 0.6063 0.5917 0.1008 0.558 Uiso 1 1 d R U . . .
H0C_1014 H 0.6122 0.5787 0.0949 0.558 Uiso 1 1 d R U . . .
S0_1015 S 0.3651(4) 0.2053(3) 0.06094(10) 0.141(5) Uani 0.6666 1 d D U P A 1
C1_1015 C 0.3601(3) 0.1806(2) 0.05614(8) 0.176(11) Uani 0.6666 1 d D U P A 1
C2_1015 C 0.3780(3) 0.1764(3) 0.05485(13) 0.214(13) Uani 0.6666 1 d D U P A 1
H2_1015 H 0.3805 0.1723 0.0597 0.257 Uiso 0.6666 1 calc R U P A 1
C3_1015 C 0.3743(2) 0.1571(3) 0.05110(13) 0.22(3) Uani 0.6666 1 d D U P A 1
H3_1015 H 0.3866 0.1544 0.0502 0.267 Uiso 0.6666 1 calc R U P A 1
C4_1015 C 0.3522(2) 0.1415(2) 0.04857(9) 0.23(2) Uani 0.6666 1 d D U P A 1
C5_1015 C 0.3341(2) 0.1458(3) 0.04988(15) 0.22(3) Uani 0.6666 1 d D U P A 1
H5_1015 H 0.3191 0.1354 0.0482 0.264 Uiso 0.6666 1 calc R U P A 1
C6_1015 C 0.3382(3) 0.1652(3) 0.05364(15) 0.18(2) Uani 0.6666 1 d D U P A 1
H6_1015 H 0.3259 0.1680 0.0545 0.221 Uiso 0.6666 1 calc R U P A 1
C7_1015 C 0.3479(3) 0.1201(2) 0.04442(10) 0.24(2) Uani 0.6666 1 d D U P A 1
C8_1015 C 0.3702(3) 0.1191(5) 0.0436(2) 0.26(3) Uani 0.6666 1 d D U P A 1
H8A_1015 H 0.3827 0.1351 0.0433 0.392 Uiso 0.6666 1 d R U P A 1
H8B_1015 H 0.3689 0.1115 0.0390 0.392 Uiso 0.6666 1 d R U P A 1
H8C_1015 H 0.3734 0.1112 0.0473 0.392 Uiso 0.6666 1 d R U P A 1
C9_1015 C 0.3303(6) 0.0980(3) 0.04824(16) 0.25(3) Uani 0.6666 1 d D U P A 1
H9A_1015 H 0.3194 0.1002 0.0511 0.374 Uiso 0.6666 1 d R U P A 1
H9B_1015 H 0.3398 0.0944 0.0513 0.374 Uiso 0.6666 1 d R U P A 1
H9C_1015 H 0.3218 0.0853 0.0449 0.374 Uiso 0.6666 1 d R U P A 1
C0_1015 C 0.3385(7) 0.1198(5) 0.03693(11) 0.25(3) Uani 0.6666 1 d D U P A 1
H0A_1015 H 0.3468 0.1345 0.0344 0.369 Uiso 0.6666 1 d R U P A 1
H0B_1015 H 0.3227 0.1162 0.0378 0.369 Uiso 0.6666 1 d R U P A 1
H0C_1015 H 0.3384 0.1077 0.0340 0.369 Uiso 0.6666 1 d R U P A 1
S0_1016 S 0.4234(3) 0.2813(3) 0.03573(7) 0.190(5) Uani 1 1 d D U . . .
C1_1016 C 0.4347(2) 0.2787(3) 0.02752(7) 0.187(16) Uani 1 1 d D U . . .
C2_1016 C 0.4319(4) 0.2575(2) 0.02548(9) 0.20(2) Uani 1 1 d D U . . .
H2_1016 H 0.4239 0.2446 0.0285 0.243 Uiso 1 1 calc R U . . .
C3_1016 C 0.4406(4) 0.2551(2) 0.01907(9) 0.26(3) Uani 1 1 d D U . . .
H3_1016 H 0.4386 0.2406 0.0177 0.311 Uiso 1 1 calc R U . . .
C4_1016 C 0.4525(2) 0.2742(2) 0.01459(7) 0.27(2) Uani 1 1 d D U . . .
C5_1016 C 0.4554(4) 0.2955(2) 0.01667(9) 0.21(2) Uani 1 1 d D U . . .
H5_1016 H 0.4633 0.3085 0.0137 0.248 Uiso 1 1 calc R U . . .
C6_1016 C 0.4465(4) 0.2976(2) 0.02310(9) 0.24(3) Uani 1 1 d D U . . .
H6_1016 H 0.4485 0.3120 0.0245 0.287 Uiso 1 1 calc R U . . .
C7_1016 C 0.4622(3) 0.2717(3) 0.00748(8) 0.28(2) Uani 1 1 d D U . . .
C8_1016 C 0.4428(4) 0.2553(5) 0.00247(11) 0.31(3) Uani 1 1 d D U . . .
H8A_1016 H 0.4312 0.2423 0.0052 0.458 Uiso 1 1 d R U . . .
H8B_1016 H 0.4491 0.2496 -0.0012 0.458 Uiso 1 1 d R U . . .
H8C_1016 H 0.4358 0.2633 0.0002 0.458 Uiso 1 1 d R U . . .
C9_1016 C 0.4785(4) 0.2621(5) 0.00856(13) 0.29(2) Uani 1 1 d D U . . .
H9A_1016 H 0.4857 0.2666 0.0133 0.431 Uiso 1 1 d R U . . .
H9B_1016 H 0.4904 0.2683 0.0049 0.431 Uiso 1 1 d R U . . .
H9C_1016 H 0.4699 0.2453 0.0082 0.431 Uiso 1 1 d R U . . .
C0_1016 C 0.4759(6) 0.2950(3) 0.00366(13) 0.30(2) Uani 1 1 d D U . . .
H0A_1016 H 0.4769 0.2923 -0.0014 0.444 Uiso 1 1 d R U . . .
H0B_1016 H 0.4913 0.3037 0.0057 0.444 Uiso 1 1 d R U . . .
H0C_1016 H 0.4679 0.3037 0.0043 0.444 Uiso 1 1 d R U . . .
S0_1017 S 0.3830(2) 0.3046(2) 0.02869(6) 0.135(4) Uani 1 1 d D U . . .
C1_1017 C 0.3803(2) 0.29338(19) 0.02001(6) 0.157(11) Uani 1 1 d D U . . .
C2_1017 C 0.3651(3) 0.2945(3) 0.01520(7) 0.26(3) Uani 1 1 d D U . . .
H2_1017 H 0.3563 0.3012 0.0166 0.315 Uiso 1 1 calc R U . . .
C3_1017 C 0.3628(3) 0.2857(4) 0.00840(7) 0.30(3) Uani 1 1 d D U . . .
H3_1017 H 0.3525 0.2865 0.0051 0.363 Uiso 1 1 calc R U . . .
C4_1017 C 0.3759(2) 0.2757(2) 0.00632(6) 0.30(2) Uani 1 1 d D U . . .
C5_1017 C 0.3912(3) 0.2746(4) 0.01119(8) 0.22(2) Uani 1 1 d D U . . .
H5_1017 H 0.4000 0.2678 0.0098 0.267 Uiso 1 1 calc R U . . .
C6_1017 C 0.3932(3) 0.2834(4) 0.01797(7) 0.22(2) Uani 1 1 d D U . . .
H6_1017 H 0.4035 0.2827 0.0213 0.261 Uiso 1 1 calc R U . . .
C7_1017 C 0.3735(3) 0.2659(3) -0.00120(6) 0.32(2) Uani 1 1 d D U . . .
C8_1017 C 0.3949(4) 0.2647(6) -0.00338(13) 0.34(3) Uani 1 1 d D U . . .
H8A_1017 H 0.3983 0.2686 -0.0084 0.510 Uiso 1 1 d R U . . .
H8B_1017 H 0.3922 0.2492 -0.0026 0.510 Uiso 1 1 d R U . . .
H8C_1017 H 0.4080 0.2757 -0.0005 0.510 Uiso 1 1 d R U . . .
C9_1017 C 0.3526(4) 0.2414(3) -0.00169(12) 0.35(3) Uani 1 1 d D U . . .
H9A_1017 H 0.3576 0.2302 -0.0007 0.519 Uiso 1 1 d R U . . .
H9B_1017 H 0.3461 0.2389 -0.0065 0.519 Uiso 1 1 d R U . . .
H9C_1017 H 0.3410 0.2395 0.0018 0.519 Uiso 1 1 d R U . . .
C0_1017 C 0.3700(6) 0.2808(4) -0.00672(9) 0.34(3) Uani 1 1 d D U . . .
H0A_1017 H 0.3536 0.2741 -0.0078 0.509 Uiso 1 1 d R U . . .
H0B_1017 H 0.3782 0.2815 -0.0111 0.509 Uiso 1 1 d R U . . .
H0C_1017 H 0.3760 0.2964 -0.0048 0.509 Uiso 1 1 d R U . . .
S0_1018 S 0.3236(2) 0.3160(2) 0.02243(5) 0.132(4) Uani 1 1 d D U . . .
C1_1018 C 0.3156(2) 0.3047(2) 0.01372(5) 0.149(12) Uani 1 1 d D U . . .
C2_1018 C 0.3284(3) 0.3175(3) 0.00790(6) 0.27(4) Uani 1 1 d D U . . .
H2_1018 H 0.3414 0.3322 0.0086 0.327 Uiso 1 1 calc R U . . .
C3_1018 C 0.3222(3) 0.3088(3) 0.00107(6) 0.23(3) Uani 1 1 d D U . . .
H3_1018 H 0.3310 0.3176 -0.0029 0.281 Uiso 1 1 calc R U . . .
C4_1018 C 0.3030(2) 0.2869(2) -0.00001(6) 0.26(2) Uani 1 1 d D U . . .
C5_1018 C 0.2901(4) 0.2742(3) 0.00588(6) 0.22(3) Uani 1 1 d D U . . .
H5_1018 H 0.2770 0.2594 0.0052 0.260 Uiso 1 1 calc R U . . .
C6_1018 C 0.2965(4) 0.2831(3) 0.01267(6) 0.20(3) Uani 1 1 d D U . . .
H6_1018 H 0.2878 0.2744 0.0166 0.234 Uiso 1 1 calc R U . . .
C7_1018 C 0.2960(3) 0.2772(3) -0.00753(6) 0.29(2) Uani 1 1 d D U . . .
C8_1018 C 0.3166(3) 0.2881(6) -0.01266(9) 0.31(3) Uani 1 1 d D U . . .
H8A_1018 H 0.3113 0.2836 -0.0175 0.460 Uiso 1 1 d R U . . .
H8B_1018 H 0.3271 0.2826 -0.0114 0.460 Uiso 1 1 d R U . . .
H8C_1018 H 0.3246 0.3049 -0.0123 0.460 Uiso 1 1 d R U . . .
C9_1018 C 0.2773(4) 0.2817(5) -0.01055(12) 0.30(3) Uani 1 1 d D U . . .
H9A_1018 H 0.2849 0.2957 -0.0134 0.456 Uiso 1 1 d R U . . .
H9B_1018 H 0.2689 0.2838 -0.0066 0.456 Uiso 1 1 d R U . . .
H9C_1018 H 0.2665 0.2688 -0.0135 0.456 Uiso 1 1 d R U . . .
C0_1018 C 0.2864(7) 0.2510(3) -0.00760(12) 0.30(3) Uani 1 1 d D U . . .
H0A_1018 H 0.2988 0.2474 -0.0074 0.450 Uiso 1 1 d R U . . .
H0B_1018 H 0.2775 0.2447 -0.0120 0.450 Uiso 1 1 d R U . . .
H0C_1018 H 0.2763 0.2442 -0.0035 0.450 Uiso 1 1 d R U . . .
S0_1019 S 0.2758(3) 0.3331(3) 0.02081(7) 0.189(5) Uani 1 1 d D U . . .
C1_1019 C 0.2609(2) 0.3306(2) 0.01278(7) 0.196(13) Uani 1 1 d D U . . .
C2_1019 C 0.2619(3) 0.3174(3) 0.00723(8) 0.30(3) Uani 1 1 d D U . . .
H2_1019 H 0.2705 0.3099 0.0078 0.355 Uiso 1 1 calc R U . . .
C3_1019 C 0.2504(3) 0.3153(3) 0.00091(8) 0.27(3) Uani 1 1 d D U . . .
H3_1019 H 0.2512 0.3064 -0.0029 0.319 Uiso 1 1 calc R U . . .
C4_1019 C 0.2376(2) 0.3265(2) 0.00009(7) 0.29(2) Uani 1 1 d D U . . .
C5_1019 C 0.2367(4) 0.3397(4) 0.00570(9) 0.29(3) Uani 1 1 d D U . . .
H5_1019 H 0.2282 0.3474 0.0052 0.348 Uiso 1 1 calc R U . . .
C6_1019 C 0.2483(4) 0.3416(4) 0.01198(8) 0.28(3) Uani 1 1 d D U . . .
H6_1019 H 0.2476 0.3506 0.0158 0.337 Uiso 1 1 calc R U . . .
C7_1019 C 0.2249(3) 0.3243(3) -0.00689(8) 0.31(2) Uani 1 1 d D U . . .
C8_1019 C 0.1987(3) 0.3121(7) -0.00575(13) 0.32(3) Uani 1 1 d D U . . .
H8A_1019 H 0.1924 0.2955 -0.0053 0.482 Uiso 1 1 d R U . . .
H8B_1019 H 0.1917 0.3153 -0.0098 0.482 Uiso 1 1 d R U . . .
H8C_1019 H 0.1954 0.3180 -0.0014 0.482 Uiso 1 1 d R U . . .
C9_1019 C 0.2297(6) 0.3104(5) -0.01243(11) 0.31(3) Uani 1 1 d D U . . .
H9A_1019 H 0.2211 0.3090 -0.0168 0.462 Uiso 1 1 d R U . . .
H9B_1019 H 0.2249 0.2951 -0.0105 0.462 Uiso 1 1 d R U . . .
H9C_1019 H 0.2462 0.3182 -0.0135 0.462 Uiso 1 1 d R U . . .
C0_1019 C 0.2324(6) 0.3481(3) -0.01011(14) 0.32(3) Uani 1 1 d D U . . .
H0A_1019 H 0.2208 0.3472 -0.0134 0.479 Uiso 1 1 d R U . . .
H0B_1019 H 0.2469 0.3534 -0.0127 0.479 Uiso 1 1 d R U . . .
H0C_1019 H 0.2347 0.3589 -0.0063 0.479 Uiso 1 1 d R U . . .
S0_1020 S 0.2112(2) 0.2917(2) 0.03380(7) 0.148(4) Uani 1 1 d D U . . .
C1_1020 C 0.1920(2) 0.2810(2) 0.02652(7) 0.172(13) Uani 1 1 d D U . . .
C2_1020 C 0.1997(2) 0.2895(4) 0.01973(7) 0.23(3) Uani 1 1 d D U . . .
H2_1020 H 0.2153 0.3009 0.0190 0.281 Uiso 1 1 calc R U . . .
C3_1020 C 0.1848(3) 0.2813(4) 0.01398(7) 0.28(4) Uani 1 1 d D U . . .
H3_1020 H 0.1902 0.2871 0.0094 0.331 Uiso 1 1 calc R U . . .
C4_1020 C 0.1618(2) 0.2643(3) 0.01500(7) 0.30(3) Uani 1 1 d D U . . .
C5_1020 C 0.1541(2) 0.2558(5) 0.02187(7) 0.24(3) Uani 1 1 d D U . . .
H5_1020 H 0.1385 0.2444 0.0226 0.293 Uiso 1 1 calc R U . . .
C6_1020 C 0.1692(3) 0.2643(5) 0.02755(7) 0.24(3) Uani 1 1 d D U . . .
H6_1020 H 0.1639 0.2585 0.0322 0.291 Uiso 1 1 calc R U . . .
C7_1020 C 0.1452(3) 0.2552(3) 0.00866(8) 0.32(3) Uani 1 1 d D U . . .
C8_1020 C 0.1397(5) 0.2733(4) 0.00583(16) 0.33(3) Uani 1 1 d D U . . .
H8A_1020 H 0.1515 0.2885 0.0075 0.501 Uiso 1 1 d R U . . .
H8B_1020 H 0.1247 0.2701 0.0076 0.501 Uiso 1 1 d R U . . .
H8C_1020 H 0.1394 0.2730 0.0006 0.501 Uiso 1 1 d R U . . .
C9_1020 C 0.1224(3) 0.2338(4) 0.01075(13) 0.33(3) Uani 1 1 d D U . . .
H9A_1020 H 0.1097 0.2367 0.0098 0.502 Uiso 1 1 d R U . . .
H9B_1020 H 0.1226 0.2304 0.0158 0.502 Uiso 1 1 d R U . . .
H9C_1020 H 0.1202 0.2206 0.0079 0.502 Uiso 1 1 d R U . . .
C0_1020 C 0.1557(4) 0.2483(6) 0.00249(11) 0.35(3) Uani 1 1 d D U . . .
H0A_1020 H 0.1686 0.2621 0.0005 0.519 Uiso 1 1 d R U . . .
H0B_1020 H 0.1439 0.2404 -0.0012 0.519 Uiso 1 1 d R U . . .
H0C_1020 H 0.1610 0.2381 0.0042 0.519 Uiso 1 1 d R U . . .
S0_1021 S 0.16152(17) 0.2621(2) 0.05155(7) 0.133(4) Uani 1 1 d D U . . .
C1_1021 C 0.13532(16) 0.2464(2) 0.04686(6) 0.142(11) Uani 1 1 d D U . . .
C2_1021 C 0.1228(3) 0.2226(2) 0.04724(11) 0.147(16) Uani 1 1 d D U . . .
H2_1021 H 0.1283 0.2146 0.0500 0.177 Uiso 1 1 calc R U . . .
C3_1021 C 0.1022(3) 0.21032(19) 0.04359(11) 0.18(2) Uani 1 1 d D U . . .
H3_1021 H 0.0938 0.1941 0.0439 0.213 Uiso 1 1 calc R U . . .
C4_1021 C 0.09393(19) 0.2220(2) 0.03945(8) 0.23(2) Uani 1 1 d D U . . .
C5_1021 C 0.1066(3) 0.2461(2) 0.03909(12) 0.19(2) Uani 1 1 d D U . . .
H5_1021 H 0.1012 0.2542 0.0363 0.230 Uiso 1 1 calc R U . . .
C6_1021 C 0.1272(3) 0.25805(19) 0.04276(12) 0.19(2) Uani 1 1 d D U . . .
H6_1021 H 0.1358 0.2743 0.0425 0.230 Uiso 1 1 calc R U . . .
C7_1021 C 0.0712(2) 0.2087(3) 0.03540(9) 0.256(19) Uani 1 1 d D U . . .
C8_1021 C 0.0739(4) 0.2160(6) 0.02754(9) 0.28(2) Uani 1 1 d D U . . .
H8A_1021 H 0.0857 0.2322 0.0271 0.415 Uiso 1 1 d R U . . .
H8B_1021 H 0.0594 0.2137 0.0257 0.415 Uiso 1 1 d R U . . .
H8C_1021 H 0.0786 0.2065 0.0249 0.415 Uiso 1 1 d R U . . .
C9_1021 C 0.0526(3) 0.2129(6) 0.03866(17) 0.28(2) Uani 1 1 d D U . . .
H9A_1021 H 0.0528 0.2120 0.0438 0.414 Uiso 1 1 d R U . . .
H9B_1021 H 0.0375 0.2014 0.0369 0.414 Uiso 1 1 d R U . . .
H9C_1021 H 0.0558 0.2282 0.0372 0.414 Uiso 1 1 d R U . . .
C0_1021 C 0.0621(5) 0.1826(3) 0.0356(2) 0.26(2) Uani 1 1 d D U . . .
H0A_1021 H 0.0737 0.1797 0.0378 0.390 Uiso 1 1 d R U . . .
H0B_1021 H 0.0587 0.1762 0.0308 0.390 Uiso 1 1 d R U . . .
H0C_1021 H 0.0481 0.1753 0.0385 0.390 Uiso 1 1 d R U . . .
S0_1022 S 0.12518(18) 0.2397(3) 0.06868(10) 0.200(6) Uani 1 1 d D U . . .
C1_1022 C 0.09506(18) 0.2283(2) 0.06901(9) 0.183(15) Uani 1 1 d D U . . .
C2_1022 C 0.0846(2) 0.2286(4) 0.07535(9) 0.31(4) Uani 1 1 d D U . . .
H2_1022 H 0.0936 0.2350 0.0795 0.369 Uiso 1 1 calc R U . . .
C3_1022 C 0.0610(2) 0.2196(4) 0.07568(8) 0.27(3) Uani 1 1 d D U . . .
H3_1022 H 0.0540 0.2199 0.0800 0.320 Uiso 1 1 calc R U . . .
C4_1022 C 0.04753(17) 0.2101(3) 0.06957(8) 0.29(2) Uani 1 1 d D U . . .
C5_1022 C 0.0582(2) 0.2099(5) 0.06318(8) 0.26(3) Uani 1 1 d D U . . .
H5_1022 H 0.0492 0.2035 0.0590 0.312 Uiso 1 1 calc R U . . .
C6_1022 C 0.0818(2) 0.2190(5) 0.06295(9) 0.29(4) Uani 1 1 d D U . . .
H6_1022 H 0.0889 0.2189 0.0586 0.351 Uiso 1 1 calc R U . . .
C7_1022 C 0.02144(17) 0.2001(3) 0.06988(10) 0.32(2) Uani 1 1 d D U . . .
C8_1022 C 0.0089(3) 0.1799(5) 0.06469(16) 0.33(3) Uani 1 1 d D U . . .
H8A_1022 H 0.0118 0.1863 0.0599 0.496 Uiso 1 1 d R U . . .
H8B_1022 H -0.0076 0.1717 0.0656 0.496 Uiso 1 1 d R U . . .
H8C_1022 H 0.0148 0.1692 0.0651 0.496 Uiso 1 1 d R U . . .
C9_1022 C 0.0122(3) 0.1912(8) 0.07739(11) 0.34(3) Uani 1 1 d D U . . .
H9A_1022 H 0.0185 0.2036 0.0809 0.513 Uiso 1 1 d R U . . .
H9B_1022 H 0.0166 0.1798 0.0786 0.513 Uiso 1 1 d R U . . .
H9C_1022 H -0.0046 0.1839 0.0773 0.513 Uiso 1 1 d R U . . .
C0_1022 C 0.0148(3) 0.2183(4) 0.0679(3) 0.34(3) Uani 1 1 d D U . . .
H0A_1022 H 0.0261 0.2329 0.0701 0.504 Uiso 1 1 d R U . . .
H0B_1022 H -0.0004 0.2135 0.0700 0.504 Uiso 1 1 d R U . . .
H0C_1022 H 0.0143 0.2201 0.0628 0.504 Uiso 1 1 d R U . . .
S0_1023 S 0.2651(3) 0.4630(2) 0.08174(8) 0.152(4) Uani 1 1 d D U . . .
C1_1023 C 0.2603(2) 0.48659(19) 0.08148(7) 0.183(14) Uani 1 1 d D U . . .
C2_1023 C 0.2753(3) 0.5063(3) 0.07774(12) 0.29(4) Uani 1 1 d D U . . .
H2_1023 H 0.2880 0.5071 0.0753 0.348 Uiso 1 1 calc R U . . .
C3_1023 C 0.2716(3) 0.5249(2) 0.07747(12) 0.27(3) Uani 1 1 d D U . . .
H3_1023 H 0.2819 0.5383 0.0749 0.326 Uiso 1 1 calc R U . . .
C4_1023 C 0.2527(2) 0.52382(18) 0.08101(9) 0.25(2) Uani 1 1 d D U . . .
C5_1023 C 0.2377(3) 0.5038(2) 0.08478(13) 0.21(2) Uani 1 1 d D U . . .
H5_1023 H 0.2248 0.5029 0.0872 0.246 Uiso 1 1 calc R U . . .
C6_1023 C 0.2416(3) 0.4855(2) 0.08501(13) 0.26(3) Uani 1 1 d D U . . .
H6_1023 H 0.2315 0.4721 0.0876 0.307 Uiso 1 1 calc R U . . .
C7_1023 C 0.2485(3) 0.5442(2) 0.08073(10) 0.27(2) Uani 1 1 d D U . . .
C8_1023 C 0.2296(4) 0.5412(4) 0.08597(15) 0.28(2) Uani 1 1 d D U . . .
H8A_1023 H 0.2158 0.5381 0.0834 0.425 Uiso 1 1 d R U . . .
H8B_1023 H 0.2351 0.5552 0.0888 0.425 Uiso 1 1 d R U . . .
H8C_1023 H 0.2260 0.5283 0.0891 0.425 Uiso 1 1 d R U . . .
C9_1023 C 0.2409(7) 0.5469(5) 0.07323(11) 0.28(2) Uani 1 1 d D U . . .
H9A_1023 H 0.2531 0.5501 0.0698 0.420 Uiso 1 1 d R U . . .
H9B_1023 H 0.2376 0.5595 0.0732 0.420 Uiso 1 1 d R U . . .
H9C_1023 H 0.2271 0.5326 0.0719 0.420 Uiso 1 1 d R U . . .
C0_1023 C 0.2704(3) 0.5669(2) 0.0826(2) 0.28(2) Uani 1 1 d D U . . .
H0A_1023 H 0.2797 0.5640 0.0860 0.421 Uiso 1 1 d R U . . .
H0B_1023 H 0.2662 0.5776 0.0847 0.421 Uiso 1 1 d R U . . .
H0C_1023 H 0.2793 0.5736 0.0783 0.421 Uiso 1 1 d R U . . .
S0_1024 S 0.3215(2) 0.49393(18) 0.06560(8) 0.135(4) Uani 1 1 d D U . . .
C1_1024 C 0.3230(2) 0.52080(17) 0.06436(7) 0.155(11) Uani 1 1 d D U . . .
C2_1024 C 0.3404(3) 0.5404(2) 0.06756(12) 0.30(4) Uani 1 1 d D U . . .
H2_1024 H 0.3515 0.5394 0.0704 0.366 Uiso 1 1 calc R U . . .
C3_1024 C 0.3418(3) 0.56155(19) 0.06660(13) 0.30(4) Uani 1 1 d D U . . .
H3_1024 H 0.3537 0.5749 0.0688 0.365 Uiso 1 1 calc R U . . .
C4_1024 C 0.3255(2) 0.56318(17) 0.06237(9) 0.26(2) Uani 1 1 d D U . . .
C5_1024 C 0.3079(3) 0.5433(2) 0.05915(14) 0.27(4) Uani 1 1 d D U . . .
H5_1024 H 0.2968 0.5442 0.0563 0.328 Uiso 1 1 calc R U . . .
C6_1024 C 0.3068(3) 0.52234(18) 0.06017(14) 0.30(4) Uani 1 1 d D U . . .
H6_1024 H 0.2949 0.5089 0.0580 0.355 Uiso 1 1 calc R U . . .
C7_1024 C 0.3269(3) 0.58645(18) 0.06128(10) 0.29(2) Uani 1 1 d D U . . .
C8_1024 C 0.3159(6) 0.5872(4) 0.05417(12) 0.31(3) Uani 1 1 d D U . . .
H8A_1024 H 0.3249 0.5855 0.0504 0.459 Uiso 1 1 d R U . . .
H8B_1024 H 0.3166 0.6020 0.0537 0.459 Uiso 1 1 d R U . . .
H8C_1024 H 0.2999 0.5748 0.0538 0.459 Uiso 1 1 d R U . . .
C9_1024 C 0.3520(3) 0.6062(3) 0.0612(2) 0.31(3) Uani 1 1 d D U . . .
H9A_1024 H 0.3600 0.6063 0.0569 0.472 Uiso 1 1 d R U . . .
H9B_1024 H 0.3597 0.6041 0.0653 0.472 Uiso 1 1 d R U . . .
H9C_1024 H 0.3522 0.6208 0.0617 0.472 Uiso 1 1 d R U . . .
C0_1024 C 0.3143(5) 0.5914(4) 0.06725(13) 0.31(3) Uani 1 1 d D U . . .
H0A_1024 H 0.2978 0.5826 0.0662 0.471 Uiso 1 1 d R U . . .
H0B_1024 H 0.3192 0.6078 0.0674 0.471 Uiso 1 1 d R U . . .
H0C_1024 H 0.3172 0.5868 0.0719 0.471 Uiso 1 1 d R U . . .
S0_1025 S 0.3771(3) 0.5148(2) 0.05344(9) 0.192(5) Uani 1 1 d D U . . .
C1_1025 C 0.3838(2) 0.5385(2) 0.04780(8) 0.204(16) Uani 1 1 d D U . . .
C2_1025 C 0.3953(4) 0.5410(3) 0.04143(10) 0.32(4) Uani 1 1 d D U . . .
H2_1025 H 0.3995 0.5300 0.0401 0.384 Uiso 1 1 calc R U . . .
C3_1025 C 0.4006(4) 0.5594(3) 0.03698(9) 0.31(4) Uani 1 1 d D U . . .
H3_1025 H 0.4084 0.5610 0.0326 0.372 Uiso 1 1 calc R U . . .
C4_1025 C 0.3943(3) 0.5758(2) 0.03891(8) 0.33(3) Uani 1 1 d D U . . .
C5_1025 C 0.3828(4) 0.5732(3) 0.04535(10) 0.32(4) Uani 1 1 d D U . . .
H5_1025 H 0.3785 0.5841 0.0467 0.384 Uiso 1 1 calc R U . . .
C6_1025 C 0.3776(4) 0.5546(3) 0.04973(9) 0.27(3) Uani 1 1 d D U . . .
H6_1025 H 0.3698 0.5529 0.0541 0.325 Uiso 1 1 calc R U . . .
C7_1025 C 0.4001(3) 0.5962(2) 0.03403(9) 0.36(3) Uani 1 1 d D U . . .
C8_1025 C 0.4060(8) 0.6179(3) 0.03837(13) 0.37(3) Uani 1 1 d D U . . .
H8A_1025 H 0.4043 0.6141 0.0434 0.552 Uiso 1 1 d R U . . .
H8B_1025 H 0.3955 0.6235 0.0371 0.552 Uiso 1 1 d R U . . .
H8C_1025 H 0.4218 0.6298 0.0374 0.552 Uiso 1 1 d R U . . .
C9_1025 C 0.4210(4) 0.6019(5) 0.02927(16) 0.35(3) Uani 1 1 d D U . . .
H9A_1025 H 0.4347 0.6071 0.0322 0.532 Uiso 1 1 d R U . . .
H9B_1025 H 0.4233 0.6141 0.0259 0.532 Uiso 1 1 d R U . . .
H9C_1025 H 0.4180 0.5882 0.0266 0.532 Uiso 1 1 d R U . . .
C0_1025 C 0.3798(4) 0.5912(5) 0.02913(16) 0.38(3) Uani 1 1 d D U . . .
H0A_1025 H 0.3687 0.5747 0.0292 0.564 Uiso 1 1 d R U . . .
H0B_1025 H 0.3853 0.5960 0.0243 0.564 Uiso 1 1 d R U . . .
H0C_1025 H 0.3724 0.5996 0.0309 0.564 Uiso 1 1 d R U . . .
S0_1026 S 0.4302(2) 0.50643(15) 0.05520(7) 0.120(3) Uani 1 1 d D U . . .
C1_1026 C 0.4457(2) 0.53637(15) 0.05354(7) 0.131(10) Uani 1 1 d D U . . .
C2_1026 C 0.4642(3) 0.54546(19) 0.04888(11) 0.24(3) Uani 1 1 d D U . . .
H2_1026 H 0.4685 0.5356 0.0466 0.284 Uiso 1 1 calc R U . . .
C3_1026 C 0.4765(3) 0.56887(19) 0.04752(11) 0.21(3) Uani 1 1 d D U . . .
H3_1026 H 0.4891 0.5749 0.0443 0.257 Uiso 1 1 calc R U . . .
C4_1026 C 0.4702(2) 0.58357(15) 0.05087(8) 0.23(2) Uani 1 1 d D U . . .
C5_1026 C 0.4515(3) 0.57432(18) 0.05557(12) 0.163(17) Uani 1 1 d D U . . .
H5_1026 H 0.4471 0.5841 0.0579 0.195 Uiso 1 1 calc R U . . .
C6_1026 C 0.4394(3) 0.55087(18) 0.05687(12) 0.18(2) Uani 1 1 d D U . . .
H6_1026 H 0.4268 0.5447 0.0601 0.218 Uiso 1 1 calc R U . . .
C7_1026 C 0.4836(3) 0.60948(16) 0.04940(10) 0.253(19) Uani 1 1 d D U . . .
C8_1026 C 0.4728(4) 0.6219(3) 0.05329(19) 0.26(2) Uani 1 1 d D U . . .
H8A_1026 H 0.4729 0.6335 0.0502 0.396 Uiso 1 1 d R U . . .
H8B_1026 H 0.4816 0.6293 0.0576 0.396 Uiso 1 1 d R U . . .
H8C_1026 H 0.4569 0.6108 0.0546 0.396 Uiso 1 1 d R U . . .
C9_1026 C 0.4840(7) 0.6146(3) 0.04141(10) 0.27(2) Uani 1 1 d D U . . .
H9A_1026 H 0.4683 0.6067 0.0396 0.409 Uiso 1 1 d R U . . .
H9B_1026 H 0.4930 0.6090 0.0389 0.409 Uiso 1 1 d R U . . .
H9C_1026 H 0.4909 0.6311 0.0407 0.409 Uiso 1 1 d R U . . .
C0_1026 C 0.5087(3) 0.6203(3) 0.0519(2) 0.26(2) Uani 1 1 d D U . . .
H0A_1026 H 0.5101 0.6098 0.0552 0.396 Uiso 1 1 d R U . . .
H0B_1026 H 0.5133 0.6348 0.0543 0.396 Uiso 1 1 d R U . . .
H0C_1026 H 0.5187 0.6230 0.0478 0.396 Uiso 1 1 d R U . . .
S0_1027 S 0.4884(2) 0.49683(17) 0.06262(8) 0.142(4) Uani 1 1 d D U . . .
C1_1027 C 0.5102(2) 0.52609(17) 0.06221(7) 0.148(11) Uani 1 1 d D U . . .
C2_1027 C 0.5048(2) 0.5429(2) 0.06045(14) 0.22(3) Uani 1 1 d D U . . .
H2_1027 H 0.4894 0.5387 0.0595 0.265 Uiso 1 1 calc R U . . .
C3_1027 C 0.5218(2) 0.56584(18) 0.06012(14) 0.23(3) Uani 1 1 d D U . . .
H3_1027 H 0.5180 0.5772 0.0589 0.275 Uiso 1 1 calc R U . . .
C4_1027 C 0.5447(2) 0.57218(17) 0.06158(9) 0.24(2) Uani 1 1 d D U . . .
C5_1027 C 0.5501(2) 0.5551(2) 0.06336(17) 0.24(3) Uani 1 1 d D U . . .
H5_1027 H 0.5655 0.5592 0.0644 0.294 Uiso 1 1 calc R U . . .
C6_1027 C 0.5329(2) 0.5323(2) 0.06367(16) 0.19(2) Uani 1 1 d D U . . .
H6_1027 H 0.5365 0.5208 0.0649 0.232 Uiso 1 1 calc R U . . .
C7_1027 C 0.5637(2) 0.59747(18) 0.06124(10) 0.258(19) Uani 1 1 d D U . . .
C8_1027 C 0.5750(5) 0.6061(4) 0.06856(11) 0.26(2) Uani 1 1 d D U . . .
H8A_1027 H 0.5674 0.5938 0.0721 0.391 Uiso 1 1 d R U . . .
H8B_1027 H 0.5741 0.6195 0.0701 0.391 Uiso 1 1 d R U . . .
H8C_1027 H 0.5912 0.6102 0.0682 0.391 Uiso 1 1 d R U . . .
C9_1027 C 0.5541(4) 0.6130(3) 0.0588(2) 0.27(2) Uani 1 1 d D U . . .
H9A_1027 H 0.5664 0.6272 0.0567 0.403 Uiso 1 1 d R U . . .
H9B_1027 H 0.5481 0.6167 0.0630 0.403 Uiso 1 1 d R U . . .
H9C_1027 H 0.5418 0.6050 0.0554 0.403 Uiso 1 1 d R U . . .
C0_1027 C 0.5827(4) 0.6010(4) 0.05596(16) 0.26(2) Uani 1 1 d D U . . .
H0A_1027 H 0.5837 0.5870 0.0556 0.396 Uiso 1 1 d R U . . .
H0B_1027 H 0.5975 0.6137 0.0575 0.396 Uiso 1 1 d R U . . .
H0C_1027 H 0.5787 0.6045 0.0513 0.396 Uiso 1 1 d R U . . .
S0_1028 S 0.5172(2) 0.4804(3) 0.07530(10) 0.193(5) Uani 1 1 d D U . . .
C1_1028 C 0.5466(2) 0.4988(2) 0.07333(8) 0.252(14) Uani 1 1 d D U . . .
C2_1028 C 0.5581(3) 0.5211(3) 0.07595(14) 0.39(5) Uani 1 1 d D U . . .
H2_1028 H 0.5500 0.5264 0.0788 0.471 Uiso 1 1 calc R U . . .
C3_1028 C 0.5811(3) 0.5357(3) 0.07445(14) 0.37(4) Uani 1 1 d D U . . .
H3_1028 H 0.5887 0.5509 0.0763 0.444 Uiso 1 1 calc R U . . .
C4_1028 C 0.5931(2) 0.5279(2) 0.07024(9) 0.41(3) Uani 1 1 d D U . . .
C5_1028 C 0.5815(3) 0.5053(3) 0.06760(16) 0.39(5) Uani 1 1 d D U . . .
H5_1028 H 0.5894 0.4999 0.0648 0.471 Uiso 1 1 calc R U . . .
C6_1028 C 0.5585(3) 0.4910(3) 0.06916(16) 0.34(4) Uani 1 1 d D U . . .
H6_1028 H 0.5507 0.4758 0.0674 0.408 Uiso 1 1 calc R U . . .
C7_1028 C 0.6186(2) 0.5439(3) 0.06855(10) 0.42(3) Uani 1 1 d D U . . .
C8_1028 C 0.6227(4) 0.5665(3) 0.0652(2) 0.43(4) Uani 1 1 d D U . . .
H8A_1028 H 0.6130 0.5624 0.0609 0.648 Uiso 1 1 d R U . . .
H8B_1028 H 0.6388 0.5760 0.0638 0.648 Uiso 1 1 d R U . . .
H8C_1028 H 0.6184 0.5751 0.0684 0.648 Uiso 1 1 d R U . . .
C9_1028 C 0.6334(3) 0.5502(8) 0.07533(12) 0.43(4) Uani 1 1 d D U . . .
H9A_1028 H 0.6426 0.5670 0.0755 0.650 Uiso 1 1 d R U . . .
H9B_1028 H 0.6436 0.5437 0.0753 0.650 Uiso 1 1 d R U . . .
H9C_1028 H 0.6234 0.5445 0.0795 0.650 Uiso 1 1 d R U . . .
C0_1028 C 0.6277(4) 0.5326(4) 0.06334(19) 0.43(4) Uani 1 1 d D U . . .
H0A_1028 H 0.6198 0.5295 0.0588 0.652 Uiso 1 1 d R U . . .
H0B_1028 H 0.6250 0.5182 0.0655 0.652 Uiso 1 1 d R U . . .
H0C_1028 H 0.6441 0.5429 0.0626 0.652 Uiso 1 1 d R U . . .
S0_1029 S 0.4109(5) 0.2227(4) 0.07485(15) 0.127(7) Uani 0.3333 1 d D U P A 1
C1_1029 C 0.4164(3) 0.2013(3) 0.07145(11) 0.121(16) Uani 0.3333 1 d D U P A 1
C2_1029 C 0.4345(4) 0.2073(2) 0.06675(14) 0.15(4) Uani 0.3333 1 d D U P A 1
H2_1029 H 0.4438 0.2229 0.0654 0.175 Uiso 0.3333 1 calc R U P A 1
C3_1029 C 0.4389(4) 0.1907(2) 0.06405(13) 0.16(4) Uani 0.3333 1 d D U P A 1
H3_1029 H 0.4513 0.1950 0.0609 0.190 Uiso 0.3333 1 calc R U P A 1
C4_1029 C 0.4251(2) 0.1677(2) 0.06606(9) 0.14(2) Uani 0.3333 1 d D U P A 1
C5_1029 C 0.4068(4) 0.1617(2) 0.07081(15) 0.14(4) Uani 0.3333 1 d D U P A 1
H5_1029 H 0.3974 0.1461 0.0722 0.173 Uiso 0.3333 1 calc R U P A 1
C6_1029 C 0.4026(4) 0.1785(3) 0.07345(16) 0.10(2) Uani 0.3333 1 d D U P A 1
H6_1029 H 0.3903 0.1743 0.0766 0.125 Uiso 0.3333 1 calc R U P A 1
C7_1029 C 0.4299(3) 0.1492(3) 0.06311(11) 0.14(2) Uani 0.3333 1 d D U P A 1
C8_1029 C 0.4515(4) 0.1508(5) 0.0666(2) 0.15(2) Uani 0.3333 1 d D U P A 1
H8A_1029 H 0.4546 0.1393 0.0645 0.218 Uiso 0.3333 1 d R U P A 1
H8B_1029 H 0.4477 0.1474 0.0716 0.218 Uiso 0.3333 1 d R U P A 1
H8C_1029 H 0.4651 0.1661 0.0661 0.218 Uiso 0.3333 1 d R U P A 1
C9_1029 C 0.4340(9) 0.1519(7) 0.05503(11) 0.15(2) Uani 0.3333 1 d D U P A 1
H9A_1029 H 0.4309 0.1374 0.0528 0.226 Uiso 0.3333 1 d R U P A 1
H9B_1029 H 0.4503 0.1633 0.0545 0.226 Uiso 0.3333 1 d R U P A 1
H9C_1029 H 0.4247 0.1574 0.0527 0.226 Uiso 0.3333 1 d R U P A 1
C0_1029 C 0.4097(4) 0.1249(3) 0.0645(3) 0.14(2) Uani 0.3333 1 d D U P A 1
H0A_1029 H 0.4060 0.1170 0.0599 0.211 Uiso 0.3333 1 d R U P A 1
H0B_1029 H 0.3965 0.1260 0.0662 0.211 Uiso 0.3333 1 d R U P A 1
H0C_1029 H 0.4132 0.1162 0.0680 0.211 Uiso 0.3333 1 d R U P A 1
S0_1030 S 0.4339(4) 0.2330(3) 0.05022(11) 0.263(8) Uani 1 1 d D U . . .
C1_1030 C 0.4287(3) 0.2099(2) 0.04453(9) 0.336(18) Uani 1 1 d D U . . .
C2_1030 C 0.4447(3) 0.2025(3) 0.04407(12) 0.46(5) Uani 1 1 d D U . . .
H2_1030 H 0.4583 0.2099 0.0468 0.547 Uiso 1 1 calc R U . . .
C3_1030 C 0.4408(3) 0.1844(3) 0.03964(12) 0.47(5) Uani 1 1 d D U . . .
H3_1030 H 0.4517 0.1795 0.0394 0.562 Uiso 1 1 calc R U . . .
C4_1030 C 0.4206(2) 0.1735(2) 0.03556(9) 0.47(3) Uani 1 1 d D U . . .
C5_1030 C 0.4046(3) 0.1810(4) 0.03603(13) 0.48(5) Uani 1 1 d D U . . .
H5_1030 H 0.3909 0.1737 0.0333 0.574 Uiso 1 1 calc R U . . .
C6_1030 C 0.4088(3) 0.1991(4) 0.04049(14) 0.40(4) Uani 1 1 d D U . . .
H6_1030 H 0.3979 0.2041 0.0408 0.485 Uiso 1 1 calc R U . . .
C7_1030 C 0.4162(3) 0.1535(3) 0.03064(10) 0.50(3) Uani 1 1 d D U . . .
C8_1030 C 0.3978(6) 0.1303(3) 0.03377(16) 0.51(4) Uani 1 1 d D U . . .
H8A_1030 H 0.4048 0.1270 0.0378 0.769 Uiso 1 1 d R U . . .
H8B_1030 H 0.3933 0.1183 0.0302 0.769 Uiso 1 1 d R U . . .
H8C_1030 H 0.3842 0.1308 0.0354 0.769 Uiso 1 1 d R U . . .
C9_1030 C 0.4077(8) 0.1561(5) 0.02329(11) 0.52(4) Uani 1 1 d D U . . .
H9A_1030 H 0.4067 0.1441 0.0201 0.773 Uiso 1 1 d R U . . .
H9B_1030 H 0.4179 0.1712 0.0212 0.773 Uiso 1 1 d R U . . .
H9C_1030 H 0.3923 0.1541 0.0239 0.773 Uiso 1 1 d R U . . .
C0_1030 C 0.4381(4) 0.1521(5) 0.0295(2) 0.51(4) Uani 1 1 d D U . . .
H0A_1030 H 0.4395 0.1419 0.0329 0.769 Uiso 1 1 d R U . . .
H0B_1030 H 0.4512 0.1677 0.0300 0.769 Uiso 1 1 d R U . . .
H0C_1030 H 0.4379 0.1466 0.0247 0.769 Uiso 1 1 d R U . . .
S0_1031 S 0.4958(3) 0.3735(3) 0.04482(7) 0.160(4) Uani 1 1 d D U . . .
C1_1031 C 0.5093(2) 0.3682(2) 0.03758(6) 0.193(13) Uani 1 1 d D U . . .
C2_1031 C 0.5313(3) 0.3849(3) 0.03554(11) 0.34(5) Uani 1 1 d D U . . .
H2_1031 H 0.5389 0.3990 0.0380 0.404 Uiso 1 1 calc R U . . .
C3_1031 C 0.5422(3) 0.3810(3) 0.02989(12) 0.37(5) Uani 1 1 d D U . . .
H3_1031 H 0.5572 0.3925 0.0285 0.440 Uiso 1 1 calc R U . . .
C4_1031 C 0.5310(2) 0.3601(2) 0.02620(7) 0.36(3) Uani 1 1 d D U . . .
C5_1031 C 0.5088(3) 0.3433(3) 0.02827(12) 0.27(3) Uani 1 1 d D U . . .
H5_1031 H 0.5011 0.3291 0.0258 0.321 Uiso 1 1 calc R U . . .
C6_1031 C 0.4982(3) 0.3474(3) 0.03393(12) 0.25(3) Uani 1 1 d D U . . .
H6_1031 H 0.4832 0.3360 0.0353 0.295 Uiso 1 1 calc R U . . .
C7_1031 C 0.5429(3) 0.3557(3) 0.01993(8) 0.38(3) Uani 1 1 d D U . . .
C8_1031 C 0.5267(4) 0.3326(4) 0.01630(14) 0.39(3) Uani 1 1 d D U . . .
H8A_1031 H 0.5361 0.3269 0.0141 0.587 Uiso 1 1 d R U . . .
H8B_1031 H 0.5172 0.3341 0.0127 0.587 Uiso 1 1 d R U . . .
H8C_1031 H 0.5169 0.3218 0.0200 0.587 Uiso 1 1 d R U . . .
C9_1031 C 0.5645(4) 0.3551(6) 0.02233(15) 0.39(3) Uani 1 1 d D U . . .
H9A_1031 H 0.5773 0.3663 0.0194 0.578 Uiso 1 1 d R U . . .
H9B_1031 H 0.5628 0.3399 0.0217 0.578 Uiso 1 1 d R U . . .
H9C_1031 H 0.5677 0.3596 0.0273 0.578 Uiso 1 1 d R U . . .
C0_1031 C 0.5504(6) 0.3747(4) 0.01428(12) 0.40(3) Uani 1 1 d D U . . .
H0A_1031 H 0.5670 0.3854 0.0143 0.605 Uiso 1 1 d R U . . .
H0B_1031 H 0.5423 0.3831 0.0152 0.605 Uiso 1 1 d R U . . .
H0C_1031 H 0.5459 0.3672 0.0096 0.605 Uiso 1 1 d R U . . .
S0_1032 S 0.4411(2) 0.3586(2) 0.03103(6) 0.135(4) Uani 1 1 d D U . . .
C1_1032 C 0.4535(2) 0.3625(2) 0.02247(6) 0.139(11) Uani 1 1 d D U . . .
C2_1032 C 0.4402(2) 0.3495(3) 0.01676(7) 0.20(2) Uani 1 1 d D U . . .
H2_1032 H 0.4245 0.3385 0.0175 0.234 Uiso 1 1 calc R U . . .
C3_1032 C 0.4498(2) 0.3525(4) 0.01005(7) 0.24(3) Uani 1 1 d D U . . .
H3_1032 H 0.4406 0.3436 0.0062 0.291 Uiso 1 1 calc R U . . .
C4_1032 C 0.4731(2) 0.3687(2) 0.00899(6) 0.27(2) Uani 1 1 d D U . . .
C5_1032 C 0.4864(2) 0.3818(4) 0.01477(7) 0.20(3) Uani 1 1 d D U . . .
H5_1032 H 0.5021 0.3928 0.0141 0.245 Uiso 1 1 calc R U . . .
C6_1032 C 0.4765(2) 0.3785(4) 0.02144(6) 0.154(17) Uani 1 1 d D U . . .
H6_1032 H 0.4856 0.3874 0.0253 0.185 Uiso 1 1 calc R U . . .
C7_1032 C 0.4838(3) 0.3722(3) 0.00158(6) 0.29(2) Uani 1 1 d D U . . .
C8_1032 C 0.4815(6) 0.3497(4) -0.00130(13) 0.31(3) Uani 1 1 d D U . . .
H8A_1032 H 0.4910 0.3455 0.0016 0.463 Uiso 1 1 d R U . . .
H8B_1032 H 0.4868 0.3519 -0.0062 0.463 Uiso 1 1 d R U . . .
H8C_1032 H 0.4655 0.3373 -0.0011 0.463 Uiso 1 1 d R U . . .
C9_1032 C 0.5096(3) 0.3903(5) 0.00171(11) 0.30(3) Uani 1 1 d D U . . .
H9A_1032 H 0.5117 0.4035 0.0045 0.447 Uiso 1 1 d R U . . .
H9B_1032 H 0.5149 0.3952 -0.0031 0.447 Uiso 1 1 d R U . . .
H9C_1032 H 0.5184 0.3838 0.0039 0.447 Uiso 1 1 d R U . . .
C0_1032 C 0.4721(5) 0.3804(6) -0.00376(9) 0.32(3) Uani 1 1 d D U . . .
H0A_1032 H 0.4637 0.3865 -0.0012 0.473 Uiso 1 1 d R U . . .
H0B_1032 H 0.4613 0.3673 -0.0066 0.473 Uiso 1 1 d R U . . .
H0C_1032 H 0.4836 0.3923 -0.0068 0.473 Uiso 1 1 d R U . . .
S0_1033 S 0.3981(2) 0.3736(2) 0.01861(6) 0.137(4) Uani 1 1 d D U . . .
C1_1033 C 0.3971(2) 0.3662(2) 0.00953(6) 0.166(13) Uani 1 1 d D U . . .
C2_1033 C 0.3905(4) 0.3438(2) 0.00755(6) 0.24(3) Uani 1 1 d D U . . .
H2_1033 H 0.3865 0.3324 0.0111 0.282 Uiso 1 1 calc R U . . .
C3_1033 C 0.3897(4) 0.3380(2) 0.00045(7) 0.29(4) Uani 1 1 d D U . . .
H3_1033 H 0.3852 0.3227 -0.0009 0.346 Uiso 1 1 calc R U . . .
C4_1033 C 0.3957(3) 0.3549(2) -0.00481(6) 0.238(19) Uani 1 1 d D U . . .
C5_1033 C 0.4024(5) 0.3775(2) -0.00279(6) 0.27(3) Uani 1 1 d D U . . .
H5_1033 H 0.4064 0.3890 -0.0063 0.325 Uiso 1 1 calc R U . . .
C6_1033 C 0.4030(5) 0.3830(2) 0.00434(6) 0.26(3) Uani 1 1 d D U . . .
H6_1033 H 0.4076 0.3982 0.0057 0.308 Uiso 1 1 calc R U . . .
C7_1033 C 0.3949(3) 0.3488(3) -0.01269(6) 0.262(19) Uani 1 1 d D U . . .
C8_1033 C 0.4154(4) 0.3456(6) -0.01468(12) 0.28(2) Uani 1 1 d D U . . .
H8A_1033 H 0.4100 0.3294 -0.0158 0.427 Uiso 1 1 d R U . . .
H8B_1033 H 0.4261 0.3504 -0.0107 0.427 Uiso 1 1 d R U . . .
H8C_1033 H 0.4231 0.3551 -0.0188 0.427 Uiso 1 1 d R U . . .
C9_1033 C 0.3727(3) 0.3263(4) -0.01454(11) 0.27(2) Uani 1 1 d D U . . .
H9A_1033 H 0.3628 0.3295 -0.0176 0.407 Uiso 1 1 d R U . . .
H9B_1033 H 0.3646 0.3190 -0.0101 0.407 Uiso 1 1 d R U . . .
H9C_1033 H 0.3768 0.3160 -0.0170 0.407 Uiso 1 1 d R U . . .
C0_1033 C 0.3960(6) 0.3679(4) -0.01747(9) 0.26(2) Uani 1 1 d D U . . .
H0A_1033 H 0.3808 0.3665 -0.0176 0.396 Uiso 1 1 d R U . . .
H0B_1033 H 0.4003 0.3661 -0.0223 0.396 Uiso 1 1 d R U . . .
H0C_1033 H 0.4072 0.3830 -0.0156 0.396 Uiso 1 1 d R U . . .
S0_1034 S 0.3410(3) 0.3789(3) 0.01140(6) 0.182(5) Uani 1 1 d D U . . .
C1_1034 C 0.3329(3) 0.3736(2) 0.00234(6) 0.212(16) Uani 1 1 d D U . . .
C2_1034 C 0.3106(3) 0.3573(4) 0.00048(7) 0.37(5) Uani 1 1 d D U . . .
H2_1034 H 0.2997 0.3491 0.0041 0.446 Uiso 1 1 calc R U . . .
C3_1034 C 0.3041(3) 0.3531(4) -0.00660(7) 0.34(4) Uani 1 1 d D U . . .
H3_1034 H 0.2888 0.3419 -0.0078 0.402 Uiso 1 1 calc R U . . .
C4_1034 C 0.3202(2) 0.3652(3) -0.01196(6) 0.32(3) Uani 1 1 d D U . . .
C5_1034 C 0.3428(3) 0.3816(5) -0.01006(7) 0.33(4) Uani 1 1 d D U . . .
H5_1034 H 0.3538 0.3899 -0.0136 0.400 Uiso 1 1 calc R U . . .
C6_1034 C 0.3489(3) 0.3857(5) -0.00295(7) 0.28(4) Uani 1 1 d D U . . .
H6_1034 H 0.3642 0.3968 -0.0017 0.340 Uiso 1 1 calc R U . . .
C7_1034 C 0.3132(3) 0.3606(3) -0.01980(6) 0.35(3) Uani 1 1 d D U . . .
C8_1034 C 0.3324(4) 0.3783(5) -0.02465(9) 0.35(3) Uani 1 1 d D U . . .
H8A_1034 H 0.3384 0.3707 -0.0277 0.528 Uiso 1 1 d R U . . .
H8B_1034 H 0.3448 0.3899 -0.0217 0.528 Uiso 1 1 d R U . . .
H8C_1034 H 0.3260 0.3857 -0.0276 0.528 Uiso 1 1 d R U . . .
C9_1034 C 0.3084(7) 0.3365(4) -0.02205(12) 0.37(3) Uani 1 1 d D U . . .
H9A_1034 H 0.3040 0.3265 -0.0179 0.553 Uiso 1 1 d R U . . .
H9B_1034 H 0.3225 0.3380 -0.0241 0.553 Uiso 1 1 d R U . . .
H9C_1034 H 0.2961 0.3299 -0.0256 0.553 Uiso 1 1 d R U . . .
C0_1034 C 0.2913(4) 0.3618(6) -0.02128(12) 0.36(3) Uani 1 1 d D U . . .
H0A_1034 H 0.2812 0.3488 -0.0243 0.533 Uiso 1 1 d R U . . .
H0B_1034 H 0.2952 0.3762 -0.0237 0.533 Uiso 1 1 d R U . . .
H0C_1034 H 0.2836 0.3609 -0.0168 0.533 Uiso 1 1 d R U . . .
S0_1035 S 0.2984(3) 0.4098(3) 0.02195(8) 0.205(5) Uani 1 1 d D U . . .
C1_1035 C 0.2897(2) 0.4195(2) 0.01443(7) 0.241(17) Uani 1 1 d D U . . .
C2_1035 C 0.2910(4) 0.4117(3) 0.00769(8) 0.30(3) Uani 1 1 d D U . . .
H2_1035 H 0.2965 0.4013 0.0071 0.360 Uiso 1 1 calc R U . . .
C3_1035 C 0.2842(4) 0.4191(3) 0.00176(7) 0.30(3) Uani 1 1 d D U . . .
H3_1035 H 0.2851 0.4137 -0.0028 0.366 Uiso 1 1 calc R U . . .
C4_1035 C 0.2761(2) 0.4345(2) 0.00254(7) 0.29(2) Uani 1 1 d D U . . .
C5_1035 C 0.2748(4) 0.4423(3) 0.00936(8) 0.31(3) Uani 1 1 d D U . . .
H5_1035 H 0.2693 0.4527 0.0099 0.375 Uiso 1 1 calc R U . . .
C6_1035 C 0.2816(4) 0.4348(4) 0.01523(7) 0.30(3) Uani 1 1 d D U . . .
H6_1035 H 0.2808 0.4401 0.0198 0.360 Uiso 1 1 calc R U . . .
C7_1035 C 0.2685(3) 0.4428(3) -0.00399(8) 0.31(2) Uani 1 1 d D U . . .
C8_1035 C 0.2448(4) 0.4404(6) -0.00283(16) 0.33(3) Uani 1 1 d D U . . .
H8A_1035 H 0.2329 0.4251 -0.0043 0.491 Uiso 1 1 d R U . . .
H8B_1035 H 0.2435 0.4520 -0.0056 0.491 Uiso 1 1 d R U . . .
H8C_1035 H 0.2427 0.4425 0.0022 0.491 Uiso 1 1 d R U . . .
C9_1035 C 0.2669(7) 0.4286(5) -0.01062(9) 0.31(3) Uani 1 1 d D U . . .
H9A_1035 H 0.2720 0.4177 -0.0094 0.469 Uiso 1 1 d R U . . .
H9B_1035 H 0.2769 0.4390 -0.0143 0.469 Uiso 1 1 d R U . . .
H9C_1035 H 0.2511 0.4203 -0.0123 0.469 Uiso 1 1 d R U . . .
C0_1035 C 0.2856(4) 0.4682(3) -0.00565(16) 0.31(3) Uani 1 1 d D U . . .
H0A_1035 H 0.2808 0.4778 -0.0031 0.459 Uiso 1 1 d R U . . .
H0B_1035 H 0.2859 0.4709 -0.0108 0.459 Uiso 1 1 d R U . . .
H0C_1035 H 0.3010 0.4721 -0.0041 0.459 Uiso 1 1 d R U . . .
S0_1036 S 0.2400(2) 0.3598(2) 0.03259(7) 0.138(4) Uani 1 1 d D U . . .
C1_1036 C 0.22277(19) 0.3631(2) 0.02612(6) 0.156(12) Uani 1 1 d D U . . .
C2_1036 C 0.2027(3) 0.3441(2) 0.02372(11) 0.23(3) Uani 1 1 d D U . . .
H2_1036 H 0.1983 0.3293 0.0256 0.280 Uiso 1 1 calc R U . . .
C3_1036 C 0.1891(3) 0.3465(2) 0.01866(11) 0.25(3) Uani 1 1 d D U . . .
H3_1036 H 0.1755 0.3334 0.0170 0.296 Uiso 1 1 calc R U . . .
C4_1036 C 0.1955(2) 0.3683(2) 0.01592(7) 0.26(2) Uani 1 1 d D U . . .
C5_1036 C 0.2158(3) 0.3875(2) 0.01835(11) 0.177(19) Uani 1 1 d D U . . .
H5_1036 H 0.2203 0.4023 0.0165 0.212 Uiso 1 1 calc R U . . .
C6_1036 C 0.2292(3) 0.3847(2) 0.02341(11) 0.17(2) Uani 1 1 d D U . . .
H6_1036 H 0.2429 0.3977 0.0250 0.206 Uiso 1 1 calc R U . . .
C7_1036 C 0.1806(2) 0.3711(3) 0.01031(8) 0.28(2) Uani 1 1 d D U . . .
C8_1036 C 0.1603(4) 0.3721(6) 0.01375(14) 0.31(3) Uani 1 1 d D U . . .
H8A_1036 H 0.1459 0.3595 0.0119 0.467 Uiso 1 1 d R U . . .
H8B_1036 H 0.1612 0.3867 0.0127 0.467 Uiso 1 1 d R U . . .
H8C_1036 H 0.1607 0.3703 0.0189 0.467 Uiso 1 1 d R U . . .
C9_1036 C 0.1706(5) 0.3510(4) 0.00501(13) 0.29(2) Uani 1 1 d D U . . .
H9A_1036 H 0.1802 0.3555 0.0008 0.429 Uiso 1 1 d R U . . .
H9B_1036 H 0.1549 0.3469 0.0037 0.429 Uiso 1 1 d R U . . .
H9C_1036 H 0.1704 0.3377 0.0072 0.429 Uiso 1 1 d R U . . .
C0_1036 C 0.1945(4) 0.3934(4) 0.00602(14) 0.29(2) Uani 1 1 d D U . . .
H0A_1036 H 0.1943 0.4061 0.0085 0.440 Uiso 1 1 d R U . . .
H0B_1036 H 0.1877 0.3916 0.0013 0.440 Uiso 1 1 d R U . . .
H0C_1036 H 0.2104 0.3968 0.0055 0.440 Uiso 1 1 d R U . . .
S0_1037 S 0.1780(2) 0.3325(3) 0.04233(8) 0.166(5) Uani 1 1 d D U . . .
C1_1037 C 0.15349(18) 0.3213(2) 0.03677(7) 0.201(14) Uani 1 1 d D U . . .
C2_1037 C 0.1383(3) 0.3296(3) 0.03724(10) 0.23(3) Uani 1 1 d D U . . .
H2_1037 H 0.1410 0.3413 0.0406 0.278 Uiso 1 1 calc R U . . .
C3_1037 C 0.1191(3) 0.3209(3) 0.03289(10) 0.22(2) Uani 1 1 d D U . . .
H3_1037 H 0.1088 0.3266 0.0332 0.263 Uiso 1 1 calc R U . . .
C4_1037 C 0.11492(19) 0.3036(2) 0.02794(7) 0.27(2) Uani 1 1 d D U . . .
C5_1037 C 0.1304(3) 0.2953(3) 0.02748(10) 0.22(2) Uani 1 1 d D U . . .
H5_1037 H 0.1277 0.2836 0.0242 0.259 Uiso 1 1 calc R U . . .
C6_1037 C 0.1494(3) 0.3042(3) 0.03188(11) 0.196(18) Uani 1 1 d D U . . .
H6_1037 H 0.1598 0.2985 0.0316 0.235 Uiso 1 1 calc R U . . .
C7_1037 C 0.0937(2) 0.2938(3) 0.02310(9) 0.29(2) Uani 1 1 d D U . . .
C8_1037 C 0.0713(2) 0.2826(7) 0.02746(12) 0.29(2) Uani 1 1 d D U . . .
H8A_1037 H 0.0666 0.2665 0.0283 0.438 Uiso 1 1 d R U . . .
H8B_1037 H 0.0593 0.2835 0.0248 0.438 Uiso 1 1 d R U . . .
H8C_1037 H 0.0739 0.2906 0.0320 0.438 Uiso 1 1 d R U . . .
C9_1037 C 0.0938(5) 0.3127(4) 0.01846(16) 0.30(2) Uani 1 1 d D U . . .
H9A_1037 H 0.0828 0.3168 0.0204 0.444 Uiso 1 1 d R U . . .
H9B_1037 H 0.0894 0.3071 0.0136 0.444 Uiso 1 1 d R U . . .
H9C_1037 H 0.1092 0.3262 0.0185 0.444 Uiso 1 1 d R U . . .
C0_1037 C 0.0930(5) 0.2753(4) 0.01809(15) 0.30(2) Uani 1 1 d D U . . .
H0A_1037 H 0.1058 0.2825 0.0147 0.452 Uiso 1 1 d R U . . .
H0B_1037 H 0.0785 0.2680 0.0155 0.452 Uiso 1 1 d R U . . .
H0C_1037 H 0.0943 0.2637 0.0209 0.452 Uiso 1 1 d R U . . .
S0_1038 S 0.1233(2) 0.2929(3) 0.05668(10) 0.191(5) Uani 1 1 d D U . . .
C1_1038 C 0.09460(19) 0.2824(2) 0.05390(8) 0.218(17) Uani 1 1 d D U . . .
C2_1038 C 0.0896(2) 0.2940(3) 0.04875(12) 0.25(3) Uani 1 1 d D U . . .
H2_1038 H 0.1016 0.3076 0.0467 0.300 Uiso 1 1 calc R U . . .
C3_1038 C 0.0671(2) 0.2859(3) 0.04655(12) 0.25(3) Uani 1 1 d D U . . .
H3_1038 H 0.0638 0.2939 0.0430 0.295 Uiso 1 1 calc R U . . .
C4_1038 C 0.04924(18) 0.2657(2) 0.04955(8) 0.30(2) Uani 1 1 d D U . . .
C5_1038 C 0.0544(2) 0.2540(4) 0.05476(14) 0.34(5) Uani 1 1 d D U . . .
H5_1038 H 0.0424 0.2404 0.0568 0.412 Uiso 1 1 calc R U . . .
C6_1038 C 0.0769(2) 0.2624(4) 0.05689(14) 0.39(5) Uani 1 1 d D U . . .
H6_1038 H 0.0804 0.2545 0.0604 0.465 Uiso 1 1 calc R U . . .
C7_1038 C 0.02433(19) 0.2566(3) 0.04717(10) 0.31(2) Uani 1 1 d D U . . .
C8_1038 C 0.0231(4) 0.2705(5) 0.04087(14) 0.32(3) Uani 1 1 d D U . . .
H8A_1038 H 0.0363 0.2751 0.0377 0.484 Uiso 1 1 d R U . . .
H8B_1038 H 0.0232 0.2842 0.0427 0.484 Uiso 1 1 d R U . . .
H8C_1038 H 0.0089 0.2611 0.0382 0.484 Uiso 1 1 d R U . . .
C9_1038 C 0.0097(3) 0.2579(7) 0.05324(12) 0.31(3) Uani 1 1 d D U . . .
H9A_1038 H -0.0049 0.2434 0.0535 0.458 Uiso 1 1 d R U . . .
H9B_1038 H 0.0066 0.2705 0.0524 0.458 Uiso 1 1 d R U . . .
H9C_1038 H 0.0180 0.2606 0.0577 0.458 Uiso 1 1 d R U . . .
C0_1038 C 0.0131(4) 0.2313(3) 0.0448(2) 0.31(3) Uani 1 1 d D U . . .
H0A_1038 H 0.0098 0.2303 0.0397 0.464 Uiso 1 1 d R U . . .
H0B_1038 H -0.0013 0.2221 0.0474 0.464 Uiso 1 1 d R U . . .
H0C_1038 H 0.0235 0.2254 0.0457 0.464 Uiso 1 1 d R U . . .
S0_1039 S 0.1123(2) 0.2939(3) 0.08162(10) 0.185(6) Uani 1 1 d D U . . .
C1_1039 C 0.08405(18) 0.2897(2) 0.08133(8) 0.185(15) Uani 1 1 d D U . . .
C2_1039 C 0.0703(2) 0.2798(4) 0.07539(9) 0.27(3) Uani 1 1 d D U . . .
H2_1039 H 0.0760 0.2753 0.0715 0.326 Uiso 1 1 calc R U . . .
C3_1039 C 0.0482(2) 0.2764(4) 0.07515(9) 0.28(4) Uani 1 1 d D U . . .
H3_1039 H 0.0389 0.2696 0.0711 0.338 Uiso 1 1 calc R U . . .
C4_1039 C 0.03953(17) 0.2829(2) 0.08093(8) 0.196(15) Uani 1 1 d D U . . .
C5_1039 C 0.0535(2) 0.2929(5) 0.08692(9) 0.30(4) Uani 1 1 d D U . . .
H5_1039 H 0.0479 0.2974 0.0909 0.362 Uiso 1 1 calc R U . . .
C6_1039 C 0.0756(2) 0.2962(5) 0.08706(9) 0.27(3) Uani 1 1 d D U . . .
H6_1039 H 0.0850 0.3030 0.0911 0.328 Uiso 1 1 calc R U . . .
C7_1039 C 0.01510(17) 0.2792(3) 0.08072(10) 0.203(14) Uani 1 1 d D U . . .
C8_1039 C 0.0000(3) 0.2625(5) 0.08659(13) 0.214(18) Uani 1 1 d D U . . .
H8A_1039 H 0.0091 0.2576 0.0894 0.320 Uiso 1 1 d R U . . .
H8B_1039 H -0.0130 0.2491 0.0844 0.320 Uiso 1 1 d R U . . .
H8C_1039 H -0.0056 0.2703 0.0897 0.320 Uiso 1 1 d R U . . .
C9_1039 C 0.0153(3) 0.3021(3) 0.0818(2) 0.205(17) Uani 1 1 d D U . . .
H9A_1039 H 0.0171 0.3059 0.0869 0.308 Uiso 1 1 d R U . . .
H9B_1039 H 0.0008 0.3005 0.0801 0.308 Uiso 1 1 d R U . . .
H9C_1039 H 0.0281 0.3143 0.0792 0.308 Uiso 1 1 d R U . . .
C0_1039 C 0.0033(3) 0.2692(6) 0.07355(11) 0.205(17) Uani 1 1 d D U . . .
H0A_1039 H 0.0126 0.2794 0.0697 0.308 Uiso 1 1 d R U . . .
H0B_1039 H -0.0119 0.2677 0.0735 0.308 Uiso 1 1 d R U . . .
H0C_1039 H 0.0018 0.2540 0.0729 0.308 Uiso 1 1 d R U . . .
S0_1040 S 0.2070(2) 0.4138(2) 0.07414(10) 0.176(5) Uani 1 1 d D U . . .
C1_1040 C 0.1908(2) 0.4265(2) 0.07123(7) 0.194(15) Uani 1 1 d D U . . .
C2_1040 C 0.20138(19) 0.4501(2) 0.07022(13) 0.20(2) Uani 1 1 d D U . . .
H2_1040 H 0.2174 0.4594 0.0711 0.240 Uiso 1 1 calc R U . . .
C3_1040 C 0.1888(2) 0.46015(19) 0.06795(13) 0.19(2) Uani 1 1 d D U . . .
H3_1040 H 0.1962 0.4763 0.0673 0.234 Uiso 1 1 calc R U . . .
C4_1040 C 0.16516(19) 0.44643(19) 0.06666(8) 0.166(13) Uani 1 1 d D U . . .
C5_1040 C 0.1545(2) 0.4226(2) 0.06768(16) 0.23(3) Uani 1 1 d D U . . .
H5_1040 H 0.1386 0.4131 0.0668 0.277 Uiso 1 1 calc R U . . .
C6_1040 C 0.1674(2) 0.41284(19) 0.06994(16) 0.21(2) Uani 1 1 d D U . . .
H6_1040 H 0.1601 0.3967 0.0706 0.246 Uiso 1 1 calc R U . . .
C7_1040 C 0.1511(2) 0.4574(2) 0.06414(9) 0.184(13) Uani 1 1 d D U . . .
C8_1040 C 0.1604(5) 0.4815(3) 0.06736(17) 0.188(16) Uani 1 1 d D U . . .
H8A_1040 H 0.1616 0.4810 0.0725 0.282 Uiso 1 1 d R U . . .
H8B_1040 H 0.1502 0.4874 0.0662 0.282 Uiso 1 1 d R U . . .
H8C_1040 H 0.1757 0.4916 0.0654 0.282 Uiso 1 1 d R U . . .
C9_1040 C 0.1521(6) 0.4599(6) 0.05600(9) 0.194(16) Uani 1 1 d D U . . .
H9A_1040 H 0.1661 0.4737 0.0545 0.292 Uiso 1 1 d R U . . .
H9B_1040 H 0.1387 0.4609 0.0544 0.292 Uiso 1 1 d R U . . .
H9C_1040 H 0.1516 0.4464 0.0539 0.292 Uiso 1 1 d R U . . .
C0_1040 C 0.1257(2) 0.4428(4) 0.06630(19) 0.192(16) Uani 1 1 d D U . . .
H0A_1040 H 0.1158 0.4378 0.0621 0.289 Uiso 1 1 d R U . . .
H0B_1040 H 0.1218 0.4522 0.0693 0.289 Uiso 1 1 d R U . . .
H0C_1040 H 0.1235 0.4293 0.0690 0.289 Uiso 1 1 d R U . . .
S0_1041 S 0.2461(2) 0.4521(2) 0.05740(8) 0.141(4) Uani 1 1 d D U . . .
C1_1041 C 0.2423(2) 0.47581(18) 0.05555(7) 0.161(11) Uani 1 1 d D U . . .
C2_1041 C 0.2546(3) 0.4963(2) 0.05928(10) 0.28(4) Uani 1 1 d D U . . .
H2_1041 H 0.2651 0.4976 0.0628 0.333 Uiso 1 1 calc R U . . .
C3_1041 C 0.2516(3) 0.5148(2) 0.05783(11) 0.27(3) Uani 1 1 d D U . . .
H3_1041 H 0.2601 0.5287 0.0604 0.322 Uiso 1 1 calc R U . . .
C4_1041 C 0.2360(2) 0.51302(17) 0.05256(8) 0.218(18) Uani 1 1 d D U . . .
C5_1041 C 0.2236(4) 0.4923(2) 0.04880(11) 0.23(3) Uani 1 1 d D U . . .
H5_1041 H 0.2130 0.4909 0.0452 0.272 Uiso 1 1 calc R U . . .
C6_1041 C 0.2268(4) 0.4739(2) 0.05032(11) 0.32(4) Uani 1 1 d D U . . .
H6_1041 H 0.2184 0.4600 0.0478 0.384 Uiso 1 1 calc R U . . .
C7_1041 C 0.2325(3) 0.5334(2) 0.05091(10) 0.240(17) Uani 1 1 d D U . . .
C8_1041 C 0.2479(5) 0.5542(3) 0.05564(16) 0.26(2) Uani 1 1 d D U . . .
H8A_1041 H 0.2546 0.5496 0.0594 0.393 Uiso 1 1 d R U . . .
H8B_1041 H 0.2391 0.5608 0.0577 0.393 Uiso 1 1 d R U . . .
H8C_1041 H 0.2601 0.5658 0.0527 0.393 Uiso 1 1 d R U . . .
C9_1041 C 0.2074(3) 0.5273(4) 0.0522(2) 0.23(2) Uani 1 1 d D U . . .
H9A_1041 H 0.2061 0.5308 0.0571 0.352 Uiso 1 1 d R U . . .
H9B_1041 H 0.1970 0.5110 0.0513 0.352 Uiso 1 1 d R U . . .
H9C_1041 H 0.2034 0.5364 0.0490 0.352 Uiso 1 1 d R U . . .
C0_1041 C 0.2385(7) 0.5411(5) 0.04311(11) 0.27(2) Uani 1 1 d D U . . .
H0A_1041 H 0.2549 0.5471 0.0422 0.401 Uiso 1 1 d R U . . .
H0B_1041 H 0.2346 0.5530 0.0421 0.401 Uiso 1 1 d R U . . .
H0C_1041 H 0.2294 0.5277 0.0401 0.401 Uiso 1 1 d R U . . .
S0_1042 S 0.3076(3) 0.4935(3) 0.04506(9) 0.189(6) Uani 1 1 d D U . . .
C1_1042 C 0.3071(2) 0.5161(2) 0.04036(7) 0.208(18) Uani 1 1 d D U . . .
C2_1042 C 0.3239(3) 0.5287(3) 0.03534(11) 0.29(4) Uani 1 1 d D U . . .
H2_1042 H 0.3357 0.5251 0.0344 0.344 Uiso 1 1 calc R U . . .
C3_1042 C 0.3236(3) 0.5464(3) 0.03163(10) 0.27(3) Uani 1 1 d D U . . .
H3_1042 H 0.3352 0.5549 0.0282 0.321 Uiso 1 1 calc R U . . .
C4_1042 C 0.3063(2) 0.5517(2) 0.03294(8) 0.25(2) Uani 1 1 d D U . . .
C5_1042 C 0.2893(3) 0.5389(3) 0.03801(12) 0.24(3) Uani 1 1 d D U . . .
H5_1042 H 0.2775 0.5424 0.0389 0.285 Uiso 1 1 calc R U . . .
C6_1042 C 0.2898(3) 0.5213(3) 0.04167(11) 0.29(4) Uani 1 1 d D U . . .
H6_1042 H 0.2783 0.5127 0.0451 0.343 Uiso 1 1 calc R U . . .
C7_1042 C 0.3058(3) 0.5713(2) 0.02887(10) 0.265(19) Uani 1 1 d D U . . .
C8_1042 C 0.3185(6) 0.5940(3) 0.03301(14) 0.27(2) Uani 1 1 d D U . . .
H8A_1042 H 0.3137 0.5914 0.0380 0.411 Uiso 1 1 d R U . . .
H8B_1042 H 0.3149 0.6052 0.0309 0.411 Uiso 1 1 d R U . . .
H8C_1042 H 0.3351 0.5999 0.0327 0.411 Uiso 1 1 d R U . . .
C9_1042 C 0.2810(3) 0.5660(5) 0.0276(2) 0.27(2) Uani 1 1 d D U . . .
H9A_1042 H 0.2713 0.5498 0.0264 0.412 Uiso 1 1 d R U . . .
H9B_1042 H 0.2808 0.5755 0.0237 0.412 Uiso 1 1 d R U . . .
H9C_1042 H 0.2754 0.5696 0.0319 0.412 Uiso 1 1 d R U . . .
C0_1042 C 0.3176(6) 0.5751(5) 0.02157(11) 0.27(2) Uani 1 1 d D U . . .
H0A_1042 H 0.3343 0.5829 0.0221 0.404 Uiso 1 1 d R U . . .
H0B_1042 H 0.3135 0.5845 0.0186 0.404 Uiso 1 1 d R U . . .
H0C_1042 H 0.3122 0.5602 0.0193 0.404 Uiso 1 1 d R U . . .
S0_1043 S 0.3555(3) 0.4802(3) 0.02993(8) 0.191(6) Uani 1 1 d D U . . .
C1_1043 C 0.3559(3) 0.4983(2) 0.02301(7) 0.227(16) Uani 1 1 d D U . . .
C2_1043 C 0.3767(2) 0.5155(4) 0.02033(12) 0.34(4) Uani 1 1 d D U . . .
H2_1043 H 0.3907 0.5176 0.0222 0.405 Uiso 1 1 calc R U . . .
C3_1043 C 0.3772(2) 0.5298(4) 0.01492(12) 0.38(5) Uani 1 1 d D U . . .
H3_1043 H 0.3914 0.5415 0.0131 0.460 Uiso 1 1 calc R U . . .
C4_1043 C 0.3565(2) 0.5268(2) 0.01212(8) 0.34(3) Uani 1 1 d D U . . .
C5_1043 C 0.3355(2) 0.5094(4) 0.01483(13) 0.36(5) Uani 1 1 d D U . . .
H5_1043 H 0.3215 0.5072 0.0130 0.433 Uiso 1 1 calc R U . . .
C6_1043 C 0.3354(2) 0.4953(4) 0.02023(13) 0.34(4) Uani 1 1 d D U . . .
H6_1043 H 0.3212 0.4835 0.0221 0.404 Uiso 1 1 calc R U . . .
C7_1043 C 0.3568(3) 0.5425(3) 0.00614(9) 0.35(3) Uani 1 1 d D U . . .
C8_1043 C 0.3329(3) 0.5330(5) 0.00278(17) 0.37(3) Uani 1 1 d D U . . .
H8A_1043 H 0.3336 0.5288 -0.0022 0.552 Uiso 1 1 d R U . . .
H8B_1043 H 0.3281 0.5446 0.0029 0.552 Uiso 1 1 d R U . . .
H8C_1043 H 0.3217 0.5193 0.0054 0.552 Uiso 1 1 d R U . . .
C9_1043 C 0.3644(8) 0.5668(3) 0.00891(15) 0.36(3) Uani 1 1 d D U . . .
H9A_1043 H 0.3677 0.5675 0.0140 0.545 Uiso 1 1 d R U . . .
H9B_1043 H 0.3519 0.5700 0.0081 0.545 Uiso 1 1 d R U . . .
H9C_1043 H 0.3782 0.5783 0.0064 0.545 Uiso 1 1 d R U . . .
C0_1043 C 0.3736(5) 0.5448(6) 0.00019(13) 0.36(3) Uani 1 1 d D U . . .
H0A_1043 H 0.3843 0.5611 -0.0006 0.547 Uiso 1 1 d R U . . .
H0B_1043 H 0.3652 0.5379 -0.0042 0.547 Uiso 1 1 d R U . . .
H0C_1043 H 0.3821 0.5371 0.0016 0.547 Uiso 1 1 d R U . . .
S0_1044 S 0.4052(2) 0.47829(19) 0.03747(7) 0.134(4) Uani 1 1 d D U . . .
C1_1044 C 0.4197(2) 0.4999(2) 0.03100(7) 0.175(12) Uani 1 1 d D U . . .
C2_1044 C 0.4180(4) 0.4941(2) 0.02385(7) 0.32(4) Uani 1 1 d D U . . .
H2_1044 H 0.4090 0.4785 0.0225 0.389 Uiso 1 1 calc R U . . .
C3_1044 C 0.4293(4) 0.5109(2) 0.01873(7) 0.29(4) Uani 1 1 d D U . . .
H3_1044 H 0.4280 0.5068 0.0139 0.344 Uiso 1 1 calc R U . . .
C4_1044 C 0.4426(3) 0.5340(2) 0.02076(7) 0.31(3) Uani 1 1 d D U . . .
C5_1044 C 0.4443(5) 0.53986(19) 0.02799(7) 0.24(3) Uani 1 1 d D U . . .
H5_1044 H 0.4533 0.5554 0.0294 0.291 Uiso 1 1 calc R U . . .
C6_1044 C 0.4329(5) 0.5228(2) 0.03303(7) 0.25(3) Uani 1 1 d D U . . .
H6_1044 H 0.4341 0.5268 0.0379 0.305 Uiso 1 1 calc R U . . .
C7_1044 C 0.4552(3) 0.5527(2) 0.01514(8) 0.32(2) Uani 1 1 d D U . . .
C8_1044 C 0.4732(4) 0.5492(5) 0.01116(15) 0.33(3) Uani 1 1 d D U . . .
H8A_1044 H 0.4757 0.5379 0.0137 0.491 Uiso 1 1 d R U . . .
H8B_1044 H 0.4877 0.5638 0.0109 0.491 Uiso 1 1 d R U . . .
H8C_1044 H 0.4677 0.5438 0.0064 0.491 Uiso 1 1 d R U . . .
C9_1044 C 0.4383(4) 0.5526(6) 0.00958(14) 0.34(3) Uani 1 1 d D U . . .
H9A_1044 H 0.4370 0.5427 0.0056 0.510 Uiso 1 1 d R U . . .
H9B_1044 H 0.4439 0.5682 0.0079 0.510 Uiso 1 1 d R U . . .
H9C_1044 H 0.4232 0.5468 0.0118 0.510 Uiso 1 1 d R U . . .
C0_1044 C 0.4677(7) 0.5768(3) 0.01853(13) 0.34(3) Uani 1 1 d D U . . .
H0A_1044 H 0.4614 0.5761 0.0233 0.506 Uiso 1 1 d R U . . .
H0B_1044 H 0.4657 0.5877 0.0156 0.506 Uiso 1 1 d R U . . .
H0C_1044 H 0.4841 0.5819 0.0189 0.506 Uiso 1 1 d R U . . .
S0_1045 S 0.4688(2) 0.48493(17) 0.03923(7) 0.130(4) Uani 1 1 d D U . . .
C1_1045 C 0.4888(2) 0.51361(16) 0.03681(7) 0.132(10) Uani 1 1 d D U . . .
C2_1045 C 0.5100(3) 0.5255(2) 0.04017(11) 0.22(3) Uani 1 1 d D U . . .
H2_1045 H 0.5138 0.5181 0.0438 0.258 Uiso 1 1 calc R U . . .
C3_1045 C 0.5257(3) 0.5479(3) 0.03826(12) 0.23(3) Uani 1 1 d D U . . .
H3_1045 H 0.5401 0.5558 0.0406 0.273 Uiso 1 1 calc R U . . .
C4_1045 C 0.5202(2) 0.55879(18) 0.03289(8) 0.25(2) Uani 1 1 d D U . . .
C5_1045 C 0.4987(3) 0.5468(3) 0.02951(13) 0.26(4) Uani 1 1 d D U . . .
H5_1045 H 0.4948 0.5539 0.0259 0.314 Uiso 1 1 calc R U . . .
C6_1045 C 0.4832(3) 0.5244(2) 0.03150(13) 0.25(4) Uani 1 1 d D U . . .
H6_1045 H 0.4687 0.5163 0.0292 0.300 Uiso 1 1 calc R U . . .
C7_1045 C 0.5373(3) 0.5836(2) 0.03072(10) 0.27(2) Uani 1 1 d D U . . .
C8_1045 C 0.5621(3) 0.5901(4) 0.0327(2) 0.28(2) Uani 1 1 d D U . . .
H8A_1045 H 0.5728 0.6026 0.0296 0.414 Uiso 1 1 d R U . . .
H8B_1045 H 0.5639 0.5767 0.0319 0.414 Uiso 1 1 d R U . . .
H8C_1045 H 0.5655 0.5951 0.0376 0.414 Uiso 1 1 d R U . . .
C9_1045 C 0.5365(7) 0.5868(4) 0.02264(10) 0.28(3) Uani 1 1 d D U . . .
H9A_1045 H 0.5385 0.5753 0.0200 0.421 Uiso 1 1 d R U . . .
H9B_1045 H 0.5487 0.6022 0.0213 0.421 Uiso 1 1 d R U . . .
H9C_1045 H 0.5216 0.5851 0.0215 0.421 Uiso 1 1 d R U . . .
C0_1045 C 0.5320(5) 0.6008(3) 0.03441(19) 0.29(3) Uani 1 1 d D U . . .
H0A_1045 H 0.5154 0.5939 0.0352 0.434 Uiso 1 1 d R U . . .
H0B_1045 H 0.5374 0.6147 0.0315 0.434 Uiso 1 1 d R U . . .
H0C_1045 H 0.5399 0.6049 0.0390 0.434 Uiso 1 1 d R U . . .
S0_1046 S 0.5239(2) 0.4832(3) 0.04873(11) 0.231(6) Uani 1 1 d D U . . .
C1_1046 C 0.5504(2) 0.5048(2) 0.04520(9) 0.269(16) Uani 1 1 d D U . . .
C2_1046 C 0.5594(3) 0.5007(3) 0.03909(12) 0.35(4) Uani 1 1 d D U . . .
H2_1046 H 0.5512 0.4862 0.0368 0.416 Uiso 1 1 calc R U . . .
C3_1046 C 0.5801(3) 0.5175(3) 0.03630(11) 0.35(4) Uani 1 1 d D U . . .
H3_1046 H 0.5861 0.5146 0.0321 0.418 Uiso 1 1 calc R U . . .
C4_1046 C 0.5922(2) 0.5390(2) 0.03967(8) 0.32(3) Uani 1 1 d D U . . .
C5_1046 C 0.5831(4) 0.5431(3) 0.04584(12) 0.33(4) Uani 1 1 d D U . . .
H5_1046 H 0.5912 0.5576 0.0482 0.397 Uiso 1 1 calc R U . . .
C6_1046 C 0.5624(4) 0.5261(3) 0.04855(12) 0.35(5) Uani 1 1 d D U . . .
H6_1046 H 0.5563 0.5289 0.0527 0.424 Uiso 1 1 calc R U . . .
C7_1046 C 0.6152(2) 0.5578(3) 0.03663(10) 0.34(2) Uani 1 1 d D U . . .
C8_1046 C 0.6340(3) 0.5678(6) 0.04240(12) 0.36(3) Uani 1 1 d D U . . .
H8A_1046 H 0.6280 0.5587 0.0467 0.542 Uiso 1 1 d R U . . .
H8B_1046 H 0.6379 0.5837 0.0433 0.542 Uiso 1 1 d R U . . .
H8C_1046 H 0.6477 0.5674 0.0408 0.542 Uiso 1 1 d R U . . .
C9_1046 C 0.6129(4) 0.5777(4) 0.0336(2) 0.34(3) Uani 1 1 d D U . . .
H9A_1046 H 0.5966 0.5730 0.0331 0.514 Uiso 1 1 d R U . . .
H9B_1046 H 0.6200 0.5817 0.0289 0.514 Uiso 1 1 d R U . . .
H9C_1046 H 0.6204 0.5912 0.0367 0.514 Uiso 1 1 d R U . . .
C0_1046 C 0.6237(4) 0.5484(4) 0.03063(16) 0.36(3) Uani 1 1 d D U . . .
H0A_1046 H 0.6368 0.5612 0.0283 0.533 Uiso 1 1 d R U . . .
H0B_1046 H 0.6116 0.5398 0.0272 0.533 Uiso 1 1 d R U . . .
H0C_1046 H 0.6287 0.5382 0.0327 0.533 Uiso 1 1 d R U . . .
S0_1047 S 0.5475(2) 0.4336(4) 0.05822(10) 0.233(7) Uani 1 1 d D U . . .
C1_1047 C 0.5743(2) 0.4464(3) 0.05380(8) 0.301(19) Uani 1 1 d D U . . .
C2_1047 C 0.5799(3) 0.4332(3) 0.04946(14) 0.41(5) Uani 1 1 d D U . . .
H2_1047 H 0.5693 0.4173 0.0489 0.498 Uiso 1 1 calc R U . . .
C3_1047 C 0.6009(3) 0.4430(3) 0.04598(14) 0.45(5) Uani 1 1 d D U . . .
H3_1047 H 0.6046 0.4338 0.0430 0.546 Uiso 1 1 calc R U . . .
C4_1047 C 0.6167(2) 0.4665(2) 0.04683(9) 0.47(3) Uani 1 1 d D U . . .
C5_1047 C 0.6110(3) 0.4798(3) 0.05123(16) 0.45(5) Uani 1 1 d D U . . .
H5_1047 H 0.6216 0.4957 0.0519 0.537 Uiso 1 1 calc R U . . .
C6_1047 C 0.5899(3) 0.4697(3) 0.05466(16) 0.48(5) Uani 1 1 d D U . . .
H6_1047 H 0.5861 0.4787 0.0576 0.580 Uiso 1 1 calc R U . . .
C7_1047 C 0.6400(2) 0.4775(3) 0.04302(10) 0.48(4) Uani 1 1 d D U . . .
C8_1047 C 0.6409(5) 0.4932(5) 0.03690(15) 0.49(4) Uani 1 1 d D U . . .
H8A_1047 H 0.6494 0.5094 0.0383 0.731 Uiso 1 1 d R U . . .
H8B_1047 H 0.6253 0.4890 0.0355 0.731 Uiso 1 1 d R U . . .
H8C_1047 H 0.6486 0.4908 0.0329 0.731 Uiso 1 1 d R U . . .
C9_1047 C 0.6446(5) 0.4591(4) 0.0398(2) 0.49(4) Uani 1 1 d D U . . .
H9A_1047 H 0.6608 0.4638 0.0406 0.742 Uiso 1 1 d R U . . .
H9B_1047 H 0.6413 0.4571 0.0348 0.742 Uiso 1 1 d R U . . .
H9C_1047 H 0.6349 0.4446 0.0423 0.742 Uiso 1 1 d R U . . .
C0_1047 C 0.6597(3) 0.4922(7) 0.04817(13) 0.50(4) Uani 1 1 d D U . . .
H0A_1047 H 0.6744 0.4957 0.0460 0.757 Uiso 1 1 d R U . . .
H0B_1047 H 0.6578 0.4842 0.0527 0.757 Uiso 1 1 d R U . . .
H0C_1047 H 0.6597 0.5065 0.0490 0.757 Uiso 1 1 d R U . . .
S0_1048 S 0.53213(18) 0.4106(3) 0.07722(9) 0.186(5) Uani 1 1 d D U . . .
C1_1048 C 0.56215(18) 0.4292(2) 0.07641(8) 0.230(16) Uani 1 1 d D U . . .
C2_1048 C 0.5725(2) 0.4508(3) 0.07956(14) 0.35(4) Uani 1 1 d D U . . .
H2_1048 H 0.5635 0.4555 0.0821 0.422 Uiso 1 1 calc R U . . .
C3_1048 C 0.5960(2) 0.4655(3) 0.07896(14) 0.34(4) Uani 1 1 d D U . . .
H3_1048 H 0.6029 0.4802 0.0811 0.412 Uiso 1 1 calc R U . . .
C4_1048 C 0.60950(19) 0.4586(2) 0.07515(9) 0.40(3) Uani 1 1 d D U . . .
C5_1048 C 0.5990(2) 0.4368(3) 0.07198(16) 0.37(4) Uani 1 1 d D U . . .
H5_1048 H 0.6079 0.4320 0.0694 0.442 Uiso 1 1 calc R U . . .
C6_1048 C 0.5754(2) 0.4223(3) 0.07264(16) 0.33(4) Uani 1 1 d D U . . .
H6_1048 H 0.5684 0.4075 0.0705 0.401 Uiso 1 1 calc R U . . .
C7_1048 C 0.6355(2) 0.4748(3) 0.07445(11) 0.41(3) Uani 1 1 d D U . . .
C8_1048 C 0.6486(3) 0.4616(4) 0.0751(3) 0.43(3) Uani 1 1 d D U . . .
H8A_1048 H 0.6376 0.4454 0.0742 0.645 Uiso 1 1 d R U . . .
H8B_1048 H 0.6564 0.4630 0.0796 0.645 Uiso 1 1 d R U . . .
H8C_1048 H 0.6600 0.4676 0.0713 0.645 Uiso 1 1 d R U . . .
C9_1048 C 0.6416(4) 0.4870(6) 0.06719(12) 0.43(3) Uani 1 1 d D U . . .
H9A_1048 H 0.6278 0.4810 0.0642 0.638 Uiso 1 1 d R U . . .
H9B_1048 H 0.6537 0.4862 0.0646 0.638 Uiso 1 1 d R U . . .
H9C_1048 H 0.6468 0.5030 0.0684 0.638 Uiso 1 1 d R U . . .
C0_1048 C 0.6446(4) 0.4934(5) 0.08025(15) 0.41(3) Uani 1 1 d D U . . .
H0A_1048 H 0.6600 0.5058 0.0791 0.620 Uiso 1 1 d R U . . .
H0B_1048 H 0.6452 0.4852 0.0844 0.620 Uiso 1 1 d R U . . .
H0C_1048 H 0.6347 0.5000 0.0812 0.620 Uiso 1 1 d R U . . .
S0_1049 S 0.4887(4) 0.2851(3) 0.07069(11) 0.237(7) Uani 1 1 d D U . . .
C1_1049 C 0.4984(3) 0.2678(3) 0.06660(9) 0.287(18) Uani 1 1 d D U . . .
C2_1049 C 0.5141(4) 0.2764(3) 0.06103(11) 0.35(4) Uani 1 1 d D U . . .
H2_1049 H 0.5195 0.2916 0.0594 0.416 Uiso 1 1 calc R U . . .
C3_1049 C 0.5218(4) 0.2629(3) 0.05783(11) 0.35(4) Uani 1 1 d D U . . .
H3_1049 H 0.5325 0.2690 0.0540 0.422 Uiso 1 1 calc R U . . .
C4_1049 C 0.5138(2) 0.2404(2) 0.06022(9) 0.39(3) Uani 1 1 d D U . . .
C5_1049 C 0.4980(4) 0.2318(3) 0.06586(12) 0.40(5) Uani 1 1 d D U . . .
H5_1049 H 0.4925 0.2166 0.0675 0.483 Uiso 1 1 calc R U . . .
C6_1049 C 0.4904(4) 0.2455(3) 0.06898(12) 0.42(5) Uani 1 1 d D U . . .
H6_1049 H 0.4797 0.2396 0.0728 0.508 Uiso 1 1 calc R U . . .
C7_1049 C 0.5222(3) 0.2254(3) 0.05675(10) 0.40(3) Uani 1 1 d D U . . .
C8_1049 C 0.5267(9) 0.2304(7) 0.04874(11) 0.41(3) Uani 1 1 d D U . . .
H8A_1049 H 0.5430 0.2417 0.0482 0.622 Uiso 1 1 d R U . . .
H8B_1049 H 0.5174 0.2367 0.0469 0.622 Uiso 1 1 d R U . . .
H8C_1049 H 0.5231 0.2164 0.0461 0.622 Uiso 1 1 d R U . . .
C9_1049 C 0.5045(4) 0.1996(3) 0.0576(3) 0.41(3) Uani 1 1 d D U . . .
H9A_1049 H 0.5122 0.1909 0.0587 0.610 Uiso 1 1 d R U . . .
H9B_1049 H 0.4964 0.1944 0.0531 0.610 Uiso 1 1 d R U . . .
H9C_1049 H 0.4936 0.1974 0.0614 0.610 Uiso 1 1 d R U . . .
C0_1049 C 0.5449(4) 0.2297(6) 0.0602(2) 0.40(3) Uani 1 1 d D U . . .
H0A_1049 H 0.5443 0.2325 0.0652 0.607 Uiso 1 1 d R U . . .
H0B_1049 H 0.5582 0.2429 0.0580 0.607 Uiso 1 1 d R U . . .
H0C_1049 H 0.5462 0.2159 0.0595 0.607 Uiso 1 1 d R U . . .
S0_1050 S 0.4831(3) 0.3148(4) 0.04699(13) 0.267(8) Uani 1 1 d D U . . .
C1_1050 C 0.4945(3) 0.2989(3) 0.04291(9) 0.37(4) Uani 1 1 d D U . . .
C2_1050 C 0.4806(2) 0.2801(4) 0.03865(13) 0.41(5) Uani 1 1 d D U . . .
H2_1050 H 0.4650 0.2758 0.0379 0.496 Uiso 1 1 calc R U . . .
C3_1050 C 0.4893(2) 0.2675(3) 0.03542(13) 0.45(5) Uani 1 1 d D U . . .
H3_1050 H 0.4797 0.2547 0.0325 0.539 Uiso 1 1 calc R U . . .
C4_1050 C 0.5124(2) 0.2738(2) 0.03644(9) 0.48(3) Uani 1 1 d D U . . .
C5_1050 C 0.5264(2) 0.2928(4) 0.04075(15) 0.46(5) Uani 1 1 d D U . . .
H5_1050 H 0.5421 0.2972 0.0415 0.546 Uiso 1 1 calc R U . . .
C6_1050 C 0.5174(3) 0.3051(4) 0.04394(15) 0.41(5) Uani 1 1 d D U . . .
H6_1050 H 0.5269 0.3179 0.0468 0.498 Uiso 1 1 calc R U . . .
C7_1050 C 0.5222(3) 0.2600(3) 0.03290(11) 0.50(3) Uani 1 1 d D U . . .
C8_1050 C 0.5369(6) 0.2727(5) 0.02636(14) 0.51(4) Uani 1 1 d D U . . .
H8A_1050 H 0.5365 0.2618 0.0228 0.761 Uiso 1 1 d R U . . .
H8B_1050 H 0.5527 0.2823 0.0280 0.761 Uiso 1 1 d R U . . .
H8C_1050 H 0.5315 0.2824 0.0242 0.761 Uiso 1 1 d R U . . .
C9_1050 C 0.5376(5) 0.2559(6) 0.03807(14) 0.51(4) Uani 1 1 d D U . . .
H9A_1050 H 0.5397 0.2435 0.0361 0.771 Uiso 1 1 d R U . . .
H9B_1050 H 0.5296 0.2510 0.0426 0.771 Uiso 1 1 d R U . . .
H9C_1050 H 0.5526 0.2696 0.0388 0.771 Uiso 1 1 d R U . . .
C0_1050 C 0.5029(4) 0.2363(4) 0.0304(2) 0.51(4) Uani 1 1 d D U . . .
H0A_1050 H 0.5029 0.2237 0.0330 0.759 Uiso 1 1 d R U . . .
H0B_1050 H 0.5054 0.2351 0.0253 0.759 Uiso 1 1 d R U . . .
H0C_1050 H 0.4882 0.2357 0.0311 0.759 Uiso 1 1 d R U . . .
S0_1051 S 0.48634(19) 0.4267(2) 0.03589(7) 0.136(4) Uani 1 1 d D U . . .
C1_1051 C 0.51293(18) 0.4351(2) 0.03165(7) 0.158(11) Uani 1 1 d D U . . .
C2_1051 C 0.5147(2) 0.4376(4) 0.02431(7) 0.21(3) Uani 1 1 d D U . . .
H2_1051 H 0.5017 0.4348 0.0216 0.252 Uiso 1 1 calc R U . . .
C3_1051 C 0.5354(2) 0.4442(4) 0.02092(6) 0.19(2) Uani 1 1 d D U . . .
H3_1051 H 0.5365 0.4458 0.0159 0.230 Uiso 1 1 calc R U . . .
C4_1051 C 0.55475(18) 0.4484(3) 0.02491(7) 0.25(2) Uani 1 1 d D U . . .
C5_1051 C 0.5529(2) 0.4458(5) 0.03232(7) 0.30(4) Uani 1 1 d D U . . .
H5_1051 H 0.5658 0.4486 0.0351 0.355 Uiso 1 1 calc R U . . .
C6_1051 C 0.5321(2) 0.4393(5) 0.03562(7) 0.27(4) Uani 1 1 d D U . . .
H6_1051 H 0.5309 0.4376 0.0406 0.329 Uiso 1 1 calc R U . . .
C7_1051 C 0.57769(19) 0.4556(3) 0.02120(9) 0.27(2) Uani 1 1 d D U . . .
C8_1051 C 0.5854(4) 0.4377(4) 0.0224(2) 0.29(2) Uani 1 1 d D U . . .
H8A_1051 H 0.5899 0.4380 0.0273 0.434 Uiso 1 1 d R U . . .
H8B_1051 H 0.5984 0.4414 0.0192 0.434 Uiso 1 1 d R U . . .
H8C_1051 H 0.5727 0.4224 0.0212 0.434 Uiso 1 1 d R U . . .
C9_1051 C 0.5969(3) 0.4788(4) 0.02403(18) 0.28(2) Uani 1 1 d D U . . .
H9A_1051 H 0.6117 0.4794 0.0237 0.422 Uiso 1 1 d R U . . .
H9B_1051 H 0.5937 0.4804 0.0290 0.422 Uiso 1 1 d R U . . .
H9C_1051 H 0.5974 0.4914 0.0213 0.422 Uiso 1 1 d R U . . .
C0_1051 C 0.5758(4) 0.4581(8) 0.01313(9) 0.28(2) Uani 1 1 d D U . . .
H0A_1051 H 0.5622 0.4445 0.0113 0.427 Uiso 1 1 d R U . . .
H0B_1051 H 0.5896 0.4598 0.0108 0.427 Uiso 1 1 d R U . . .
H0C_1051 H 0.5745 0.4718 0.0122 0.427 Uiso 1 1 d R U . . .
S0_1052 S 0.4281(2) 0.4237(2) 0.03239(5) 0.115(3) Uani 1 1 d D U . . .
C1_1052 C 0.43974(18) 0.4329(2) 0.02378(5) 0.135(11) Uani 1 1 d D U . . .
C2_1052 C 0.4491(3) 0.4215(3) 0.02012(7) 0.19(2) Uani 1 1 d D U . . .
H2_1052 H 0.4493 0.4089 0.0223 0.227 Uiso 1 1 calc R U . . .
C3_1052 C 0.4580(3) 0.4285(3) 0.01335(7) 0.23(3) Uani 1 1 d D U . . .
H3_1052 H 0.4643 0.4207 0.0109 0.279 Uiso 1 1 calc R U . . .
C4_1052 C 0.4578(2) 0.4473(2) 0.01017(6) 0.238(19) Uani 1 1 d D U . . .
C5_1052 C 0.4483(3) 0.4587(3) 0.01388(7) 0.151(14) Uani 1 1 d D U . . .
H5_1052 H 0.4479 0.4713 0.0118 0.181 Uiso 1 1 calc R U . . .
C6_1052 C 0.4395(3) 0.4515(3) 0.02065(7) 0.142(14) Uani 1 1 d D U . . .
H6_1052 H 0.4333 0.4594 0.0232 0.170 Uiso 1 1 calc R U . . .
C7_1052 C 0.4676(3) 0.4551(3) 0.00268(6) 0.264(18) Uani 1 1 d D U . . .
C8_1052 C 0.4535(5) 0.4363(4) -0.00285(8) 0.28(2) Uani 1 1 d D U . . .
H8A_1052 H 0.4593 0.4256 -0.0032 0.413 Uiso 1 1 d R U . . .
H8B_1052 H 0.4548 0.4436 -0.0075 0.413 Uiso 1 1 d R U . . .
H8C_1052 H 0.4374 0.4280 -0.0014 0.413 Uiso 1 1 d R U . . .
C9_1052 C 0.4670(6) 0.4769(4) 0.00050(12) 0.28(2) Uani 1 1 d D U . . .
H9A_1052 H 0.4730 0.4813 -0.0043 0.417 Uiso 1 1 d R U . . .
H9B_1052 H 0.4767 0.4893 0.0038 0.417 Uiso 1 1 d R U . . .
H9C_1052 H 0.4513 0.4741 0.0007 0.417 Uiso 1 1 d R U . . .
C0_1052 C 0.4927(3) 0.4605(6) 0.00219(12) 0.28(2) Uani 1 1 d D U . . .
H0A_1052 H 0.4966 0.4551 0.0065 0.424 Uiso 1 1 d R U . . .
H0B_1052 H 0.5030 0.4771 0.0017 0.424 Uiso 1 1 d R U . . .
H0C_1052 H 0.4943 0.4526 -0.0020 0.424 Uiso 1 1 d R U . . .
S0_1053 S 0.3796(2) 0.4315(2) 0.02244(6) 0.133(4) Uani 1 1 d D U . . .
C1_1053 C 0.3741(2) 0.43932(19) 0.01398(6) 0.142(11) Uani 1 1 d D U . . .
C2_1053 C 0.3876(3) 0.4407(3) 0.00818(7) 0.19(2) Uani 1 1 d D U . . .
H2_1053 H 0.3997 0.4375 0.0088 0.223 Uiso 1 1 calc R U . . .
C3_1053 C 0.3834(3) 0.4468(4) 0.00153(6) 0.21(2) Uani 1 1 d D U . . .
H3_1053 H 0.3926 0.4477 -0.0024 0.247 Uiso 1 1 calc R U . . .
C4_1053 C 0.3654(2) 0.4516(2) 0.00064(6) 0.26(2) Uani 1 1 d D U . . .
C5_1053 C 0.3519(3) 0.4501(4) 0.00651(7) 0.26(3) Uani 1 1 d D U . . .
H5_1053 H 0.3397 0.4532 0.0060 0.306 Uiso 1 1 calc R U . . .
C6_1053 C 0.3564(3) 0.4441(4) 0.01312(7) 0.176(19) Uani 1 1 d D U . . .
H6_1053 H 0.3472 0.4432 0.0171 0.211 Uiso 1 1 calc R U . . .
C7_1053 C 0.3606(3) 0.4582(3) -0.00669(7) 0.28(2) Uani 1 1 d D U . . .
C8_1053 C 0.3774(4) 0.4586(6) -0.01232(9) 0.30(2) Uani 1 1 d D U . . .
H8A_1053 H 0.3922 0.4631 -0.0101 0.447 Uiso 1 1 d R U . . .
H8B_1053 H 0.3796 0.4698 -0.0160 0.447 Uiso 1 1 d R U . . .
H8C_1053 H 0.3713 0.4434 -0.0145 0.447 Uiso 1 1 d R U . . .
C9_1053 C 0.3631(6) 0.4823(3) -0.00653(13) 0.29(2) Uani 1 1 d D U . . .
H9A_1053 H 0.3522 0.4822 -0.0031 0.435 Uiso 1 1 d R U . . .
H9B_1053 H 0.3597 0.4860 -0.0112 0.435 Uiso 1 1 d R U . . .
H9C_1053 H 0.3787 0.4938 -0.0052 0.435 Uiso 1 1 d R U . . .
C0_1053 C 0.3361(3) 0.4411(4) -0.00920(12) 0.29(2) Uani 1 1 d D U . . .
H0A_1053 H 0.3292 0.4279 -0.0060 0.429 Uiso 1 1 d R U . . .
H0B_1053 H 0.3368 0.4358 -0.0140 0.429 Uiso 1 1 d R U . . .
H0C_1053 H 0.3267 0.4485 -0.0093 0.429 Uiso 1 1 d R U . . .
S0_1054 S 0.2614(2) 0.4245(2) 0.03729(7) 0.143(4) Uani 1 1 d D U . . .
C1_1054 C 0.2592(2) 0.44409(19) 0.03150(6) 0.178(11) Uani 1 1 d D U . . .
C2_1054 C 0.2785(2) 0.4609(3) 0.02795(11) 0.24(3) Uani 1 1 d D U . . .
H2_1054 H 0.2929 0.4618 0.0286 0.287 Uiso 1 1 calc R U . . .
C3_1054 C 0.2768(2) 0.4762(3) 0.02344(11) 0.26(3) Uani 1 1 d D U . . .
H3_1054 H 0.2900 0.4876 0.0210 0.306 Uiso 1 1 calc R U . . .
C4_1054 C 0.2555(2) 0.4749(2) 0.02242(8) 0.33(3) Uani 1 1 d D U . . .
C5_1054 C 0.2361(2) 0.4580(3) 0.02601(13) 0.27(3) Uani 1 1 d D U . . .
H5_1054 H 0.2216 0.4569 0.0254 0.330 Uiso 1 1 calc R U . . .
C6_1054 C 0.2381(2) 0.4427(3) 0.03050(13) 0.26(3) Uani 1 1 d D U . . .
H6_1054 H 0.2250 0.4313 0.0329 0.310 Uiso 1 1 calc R U . . .
C7_1054 C 0.2533(3) 0.4918(2) 0.01745(9) 0.35(3) Uani 1 1 d D U . . .
C8_1054 C 0.2377(5) 0.4794(4) 0.01106(12) 0.36(3) Uani 1 1 d D U . . .
H8A_1054 H 0.2336 0.4896 0.0086 0.545 Uiso 1 1 d R U . . .
H8B_1054 H 0.2238 0.4657 0.0127 0.545 Uiso 1 1 d R U . . .
H8C_1054 H 0.2459 0.4747 0.0078 0.545 Uiso 1 1 d R U . . .
C9_1054 C 0.2769(3) 0.5101(4) 0.01453(18) 0.36(3) Uani 1 1 d D U . . .
H9A_1054 H 0.2762 0.5237 0.0131 0.535 Uiso 1 1 d R U . . .
H9B_1054 H 0.2808 0.5038 0.0104 0.535 Uiso 1 1 d R U . . .
H9C_1054 H 0.2886 0.5143 0.0182 0.535 Uiso 1 1 d R U . . .
C0_1054 C 0.2429(5) 0.5046(4) 0.02139(14) 0.36(3) Uani 1 1 d D U . . .
H0A_1054 H 0.2366 0.4971 0.0260 0.540 Uiso 1 1 d R U . . .
H0B_1054 H 0.2306 0.5041 0.0185 0.540 Uiso 1 1 d R U . . .
H0C_1054 H 0.2548 0.5205 0.0222 0.540 Uiso 1 1 d R U . . .
S0_1055 S 0.2194(2) 0.3895(2) 0.05182(7) 0.134(4) Uani 1 1 d D U . . .
C1_1055 C 0.20117(16) 0.39739(19) 0.04737(7) 0.136(11) Uani 1 1 d D U . . .
C2_1055 C 0.1954(3) 0.3913(3) 0.04029(7) 0.143(14) Uani 1 1 d D U . . .
H2_1055 H 0.2013 0.3830 0.0379 0.172 Uiso 1 1 calc R U . . .
C3_1055 C 0.1812(3) 0.3973(3) 0.03673(7) 0.174(18) Uani 1 1 d D U . . .
H3_1055 H 0.1774 0.3931 0.0319 0.209 Uiso 1 1 calc R U . . .
C4_1055 C 0.17238(19) 0.4097(2) 0.04028(7) 0.234(18) Uani 1 1 d D U . . .
C5_1055 C 0.1783(3) 0.4158(3) 0.04742(7) 0.164(16) Uani 1 1 d D U . . .
H5_1055 H 0.1724 0.4242 0.0499 0.196 Uiso 1 1 calc R U . . .
C6_1055 C 0.1926(3) 0.4096(3) 0.05089(7) 0.140(13) Uani 1 1 d D U . . .
H6_1055 H 0.1965 0.4138 0.0557 0.168 Uiso 1 1 calc R U . . .
C7_1055 C 0.1566(2) 0.4165(3) 0.03638(9) 0.252(17) Uani 1 1 d D U . . .
C8_1055 C 0.1541(6) 0.4095(7) 0.02849(9) 0.25(2) Uani 1 1 d D U . . .
H8A_1055 H 0.1673 0.4082 0.0270 0.382 Uiso 1 1 d R U . . .
H8B_1055 H 0.1532 0.4211 0.0256 0.382 Uiso 1 1 d R U . . .
H8C_1055 H 0.1400 0.3947 0.0279 0.382 Uiso 1 1 d R U . . .
C9_1055 C 0.1663(5) 0.4426(3) 0.0367(2) 0.27(2) Uani 1 1 d D U . . .
H9A_1055 H 0.1689 0.4478 0.0416 0.398 Uiso 1 1 d R U . . .
H9B_1055 H 0.1553 0.4463 0.0345 0.398 Uiso 1 1 d R U . . .
H9C_1055 H 0.1808 0.4504 0.0341 0.398 Uiso 1 1 d R U . . .
C0_1055 C 0.1324(3) 0.4047(6) 0.03967(17) 0.27(2) Uani 1 1 d D U . . .
H0A_1055 H 0.1336 0.4035 0.0448 0.402 Uiso 1 1 d R U . . .
H0B_1055 H 0.1231 0.3894 0.0376 0.402 Uiso 1 1 d R U . . .
H0C_1055 H 0.1252 0.4140 0.0387 0.402 Uiso 1 1 d R U . . .
S0_1056 S 0.16265(18) 0.3600(3) 0.06303(9) 0.156(4) Uani 1 1 d D U . . .
C1_1056 C 0.13494(17) 0.3566(2) 0.06196(8) 0.169(12) Uani 1 1 d D U . . .
C2_1056 C 0.1305(2) 0.3667(4) 0.05620(9) 0.23(3) Uani 1 1 d D U . . .
H2_1056 H 0.1424 0.3754 0.0529 0.280 Uiso 1 1 calc R U . . .
C3_1056 C 0.1089(2) 0.3642(4) 0.05524(10) 0.28(4) Uani 1 1 d D U . . .
H3_1056 H 0.1061 0.3712 0.0513 0.332 Uiso 1 1 calc R U . . .
C4_1056 C 0.09132(16) 0.3513(2) 0.06013(8) 0.214(18) Uani 1 1 d D U . . .
C5_1056 C 0.0958(2) 0.3411(4) 0.06594(9) 0.170(19) Uani 1 1 d D U . . .
H5_1056 H 0.0841 0.3323 0.0693 0.204 Uiso 1 1 calc R U . . .
C6_1056 C 0.1176(2) 0.3438(4) 0.06682(9) 0.155(17) Uani 1 1 d D U . . .
H6_1056 H 0.1206 0.3370 0.0708 0.186 Uiso 1 1 calc R U . . .
C7_1056 C 0.06738(17) 0.3484(3) 0.05910(10) 0.232(17) Uani 1 1 d D U . . .
C8_1056 C 0.0571(4) 0.3368(6) 0.05192(11) 0.25(2) Uani 1 1 d D U . . .
H8A_1056 H 0.0694 0.3384 0.0488 0.378 Uiso 1 1 d R U . . .
H8B_1056 H 0.0493 0.3444 0.0497 0.378 Uiso 1 1 d R U . . .
H8C_1056 H 0.0460 0.3206 0.0526 0.378 Uiso 1 1 d R U . . .
C9_1056 C 0.0684(3) 0.3718(3) 0.0592(2) 0.24(2) Uani 1 1 d D U . . .
H9A_1056 H 0.0719 0.3781 0.0640 0.367 Uiso 1 1 d R U . . .
H9B_1056 H 0.0536 0.3699 0.0577 0.367 Uiso 1 1 d R U . . .
H9C_1056 H 0.0804 0.3825 0.0559 0.367 Uiso 1 1 d R U . . .
C0_1056 C 0.0506(3) 0.3335(6) 0.06498(13) 0.24(2) Uani 1 1 d D U . . .
H0A_1056 H 0.0584 0.3281 0.0682 0.361 Uiso 1 1 d R U . . .
H0B_1056 H 0.0374 0.3203 0.0628 0.361 Uiso 1 1 d R U . . .
H0C_1056 H 0.0454 0.3425 0.0677 0.361 Uiso 1 1 d R U . . .
S0_1057 S 0.5238(3) 0.3619(3) 0.06427(9) 0.201(5) Uani 1 1 d D U . . .
C1_1057 C 0.5459(2) 0.3716(3) 0.05782(7) 0.235(14) Uani 1 1 d D U . . .
C2_1057 C 0.5422(3) 0.3599(4) 0.05144(11) 0.40(5) Uani 1 1 d D U . . .
H2_1057 H 0.5277 0.3467 0.0505 0.484 Uiso 1 1 calc R U . . .
C3_1057 C 0.5594(3) 0.3673(4) 0.04637(10) 0.47(6) Uani 1 1 d D U . . .
H3_1057 H 0.5567 0.3592 0.0420 0.562 Uiso 1 1 calc R U . . .
C4_1057 C 0.5808(2) 0.3869(3) 0.04767(8) 0.37(3) Uani 1 1 d D U . . .
C5_1057 C 0.5846(3) 0.3987(4) 0.05413(11) 0.40(5) Uani 1 1 d D U . . .
H5_1057 H 0.5990 0.4119 0.0551 0.481 Uiso 1 1 calc R U . . .
C6_1057 C 0.5671(3) 0.3910(4) 0.05913(10) 0.39(5) Uani 1 1 d D U . . .
H6_1057 H 0.5697 0.3990 0.0635 0.463 Uiso 1 1 calc R U . . .
C7_1057 C 0.6000(3) 0.3952(3) 0.04211(9) 0.39(3) Uani 1 1 d D U . . .
C8_1057 C 0.6036(5) 0.3754(4) 0.03960(19) 0.39(3) Uani 1 1 d D U . . .
H8A_1057 H 0.6187 0.3818 0.0374 0.585 Uiso 1 1 d R U . . .
H8B_1057 H 0.5917 0.3659 0.0362 0.585 Uiso 1 1 d R U . . .
H8C_1057 H 0.6028 0.3660 0.0437 0.585 Uiso 1 1 d R U . . .
C9_1057 C 0.6230(3) 0.4142(5) 0.04516(14) 0.39(3) Uani 1 1 d D U . . .
H9A_1057 H 0.6218 0.4277 0.0463 0.585 Uiso 1 1 d R U . . .
H9B_1057 H 0.6353 0.4183 0.0417 0.585 Uiso 1 1 d R U . . .
H9C_1057 H 0.6266 0.4085 0.0495 0.585 Uiso 1 1 d R U . . .
C0_1057 C 0.5945(5) 0.4052(6) 0.03552(12) 0.41(3) Uani 1 1 d D U . . .
H0A_1057 H 0.6016 0.4218 0.0360 0.612 Uiso 1 1 d R U . . .
H0B_1057 H 0.5778 0.3983 0.0351 0.612 Uiso 1 1 d R U . . .
H0C_1057 H 0.6006 0.4017 0.0313 0.612 Uiso 1 1 d R U . . .
S0_1058 S 0.5044(2) 0.3378(5) 0.0834(2) 0.154(7) Uani 0.5 1 d D U P A -1
C1_1058 C 0.5346(2) 0.3514(3) 0.08238(15) 0.162(18) Uani 0.5 1 d D U P A -1
C2_1058 C 0.5452(2) 0.3383(3) 0.08155(17) 0.21(4) Uani 0.5 1 d D U P A -1
H2_1058 H 0.5361 0.3220 0.0816 0.246 Uiso 0.5 1 calc R U P A -1
C3_1058 C 0.5688(2) 0.3488(2) 0.08071(17) 0.22(4) Uani 0.5 1 d D U P A -1
H3_1058 H 0.5758 0.3397 0.0801 0.265 Uiso 0.5 1 calc R U P A -1
C4_1058 C 0.5822(2) 0.3728(2) 0.08068(11) 0.25(3) Uani 0.5 1 d D U P A -1
C5_1058 C 0.5715(3) 0.3860(2) 0.0815(2) 0.24(4) Uani 0.5 1 d D U P A -1
H5_1058 H 0.5804 0.4023 0.0815 0.293 Uiso 0.5 1 calc R U P A -1
C6_1058 C 0.5478(3) 0.3752(3) 0.0824(3) 0.22(4) Uani 0.5 1 d D U P A -1
H6_1058 H 0.5407 0.3842 0.0829 0.265 Uiso 0.5 1 calc R U P A -1
C7_1058 C 0.6083(2) 0.3846(3) 0.07976(12) 0.27(3) Uani 0.5 1 d D U P A -1
C8_1058 C 0.6148(4) 0.3730(5) 0.07384(16) 0.27(3) Uani 0.5 1 d D U P A -1
H8A_1058 H 0.6011 0.3586 0.0725 0.402 Uiso 0.5 1 d R U P A -1
H8B_1058 H 0.6264 0.3697 0.0757 0.402 Uiso 0.5 1 d R U P A -1
H8C_1058 H 0.6210 0.3830 0.0697 0.402 Uiso 0.5 1 d R U P A -1
C9_1058 C 0.6187(4) 0.4101(3) 0.0778(3) 0.28(3) Uani 0.5 1 d D U P A -1
H9A_1058 H 0.6072 0.4148 0.0783 0.416 Uiso 0.5 1 d R U P A -1
H9B_1058 H 0.6235 0.4118 0.0728 0.416 Uiso 0.5 1 d R U P A -1
H9C_1058 H 0.6320 0.4197 0.0808 0.416 Uiso 0.5 1 d R U P A -1
C0_1058 C 0.6200(3) 0.3834(8) 0.08666(13) 0.27(3) Uani 0.5 1 d D U P A -1
H0A_1058 H 0.6293 0.3990 0.0885 0.403 Uiso 0.5 1 d R U P A -1
H0B_1058 H 0.6299 0.3768 0.0858 0.403 Uiso 0.5 1 d R U P A -1
H0C_1058 H 0.6083 0.3740 0.0901 0.403 Uiso 0.5 1 d R U P A -1
Cl1_2000 Cl 0.2727(2) 0.3024(2) 0.02504(6) 0.115(3) Uani 1 1 d . U . . .

loop_
_atom_site_aniso_label
_atom_site_aniso_U_11
_atom_site_aniso_U_22
_atom_site_aniso_U_33
_atom_site_aniso_U_23
_atom_site_aniso_U_13
_atom_site_aniso_U_12
Br1 0.341(11) 0.259(9) 0.256(9) -0.004(7) -0.006(8) 0.135(8)
Ag_100 0.080(2) 0.074(3) 0.063(3) 0.006(2) 0.0030(10) 0.0370(13)
Ag_200 0.082(2) 0.0723(19) 0.067(2) -0.0003(15) -0.0023(15) 0.0350(16)
Ag_201 0.0808(19) 0.0752(19) 0.070(2) 0.0070(15) 0.0012(15) 0.0348(16)
Ag_202 0.083(2) 0.0711(18) 0.070(2) 0.0031(15) 0.0024(16) 0.0365(16)
Ag_203 0.0779(19) 0.0742(19) 0.067(2) 0.0011(15) -0.0008(15) 0.0344(16)
Ag_204 0.085(2) 0.0766(19) 0.068(2) 0.0038(15) 0.0031(15) 0.0387(16)
Ag_205 0.0829(19) 0.0748(19) 0.066(2) 0.0029(15) 0.0006(15) 0.0360(16)
Ag_300 0.103(2) 0.076(2) 0.073(2) -0.0008(16) -0.0029(17) 0.0368(17)
Ag_301 0.091(2) 0.077(2) 0.077(2) 0.0035(16) -0.0075(17) 0.0329(17)
Ag_302 0.095(2) 0.080(2) 0.069(2) -0.0021(16) -0.0080(16) 0.0341(17)
Ag_303 0.102(2) 0.0761(19) 0.071(2) -0.0026(16) -0.0009(17) 0.0403(17)
Ag_304 0.102(2) 0.081(2) 0.071(2) -0.0021(16) 0.0001(17) 0.0458(18)
Ag_305 0.095(2) 0.0727(19) 0.073(2) 0.0037(16) 0.0054(17) 0.0377(17)
Ag_307 0.085(2) 0.083(2) 0.077(2) 0.0078(16) -0.0063(16) 0.0348(17)
Ag_308 0.090(2) 0.083(2) 0.069(2) 0.0046(16) -0.0068(16) 0.0347(17)
Ag_309 0.097(2) 0.080(2) 0.068(2) -0.0016(16) 0.0010(16) 0.0407(17)
Ag_310 0.097(2) 0.092(2) 0.074(2) 0.0001(17) 0.0057(17) 0.0500(18)
Ag_311 0.083(2) 0.085(3) 0.068(3) 0.004(2) 0.0020(11) 0.0425(14)
Ag4_311 0.096(2) 0.084(2) 0.074(2) -0.0001(17) 0.0064(17) 0.0492(17)
Ag_312 0.084(2) 0.085(2) 0.075(2) 0.0060(16) 0.0000(16) 0.0359(17)
Ag_315 0.092(2) 0.080(2) 0.081(2) 0.0079(16) 0.0064(17) 0.0463(17)
Ag_316 0.082(2) 0.083(3) 0.088(3) 0.015(2) 0.0074(12) 0.0413(14)
Ag1_316 0.080(2) 0.084(2) 0.089(3) 0.0138(17) -0.0021(17) 0.0319(17)
Ag_317 0.083(2) 0.0781(19) 0.076(2) 0.0093(16) 0.0032(16) 0.0382(16)
Ag_318 0.085(2) 0.0786(19) 0.072(2) 0.0076(16) 0.0004(16) 0.0362(16)
Ag_319 0.0816(19) 0.0787(19) 0.065(2) 0.0023(15) 0.0018(15) 0.0371(16)
Ag3_319 0.087(2) 0.0741(19) 0.076(2) 0.0066(16) 0.0014(16) 0.0377(16)
Ag_320 0.083(2) 0.087(2) 0.068(2) 0.0048(16) 0.0059(16) 0.0420(17)
Ag2_320 0.083(2) 0.0767(19) 0.074(2) 0.0040(16) 0.0024(16) 0.0358(16)
Ag_401 0.134(3) 0.086(2) 0.087(3) -0.0048(18) -0.006(2) 0.040(2)
Ag_402 0.111(2) 0.081(2) 0.089(3) 0.0000(18) -0.0131(19) 0.0283(19)
Ag_403 0.123(3) 0.085(2) 0.081(2) -0.0045(17) -0.0087(19) 0.0351(19)
Ag_404 0.136(3) 0.086(2) 0.076(2) -0.0050(17) -0.0007(19) 0.051(2)
Ag_405 0.128(3) 0.082(2) 0.083(3) -0.0041(18) 0.002(2) 0.051(2)
Ag_406 0.114(2) 0.073(2) 0.087(3) 0.0016(17) -0.0015(19) 0.0326(18)
Ag_407 0.091(2) 0.093(2) 0.095(3) 0.0098(19) -0.0153(18) 0.0255(18)
Ag_408 0.108(2) 0.085(2) 0.083(2) 0.0008(17) -0.0159(18) 0.0317(19)
Ag_409 0.110(2) 0.090(2) 0.077(2) -0.0008(17) -0.0139(18) 0.0331(19)
Ag_410 0.122(2) 0.091(2) 0.074(2) -0.0065(17) -0.0018(18) 0.0467(19)
Ag_411 0.132(3) 0.094(2) 0.076(2) -0.0024(17) 0.0075(19) 0.058(2)
Ag_412 0.127(3) 0.087(2) 0.083(3) -0.0013(18) 0.0076(19) 0.057(2)
Ag_413 0.078(2) 0.117(3) 0.116(3) 0.029(2) -0.0067(19) 0.031(2)
Ag_414 0.088(2) 0.102(2) 0.099(3) 0.0181(19) -0.0125(18) 0.0323(19)
Ag_415 0.096(2) 0.096(2) 0.087(2) 0.0097(18) -0.0145(18) 0.0332(19)
Ag_416 0.115(2) 0.098(2) 0.076(2) 0.0044(18) -0.0142(18) 0.040(2)
Ag_417 0.113(2) 0.094(2) 0.069(2) 0.0015(17) -0.0011(18) 0.0440(19)
Ag_418 0.119(2) 0.098(2) 0.071(2) -0.0012(17) 0.0078(18) 0.054(2)
Ag_419 0.131(3) 0.113(2) 0.086(3) 0.0053(19) 0.020(2) 0.069(2)
Ag_420 0.119(2) 0.103(2) 0.085(3) 0.0013(18) 0.0107(19) 0.066(2)
Ag_421 0.085(2) 0.112(3) 0.120(3) 0.039(2) 0.0126(19) 0.051(2)
Ag_422 0.081(2) 0.096(2) 0.099(3) 0.0215(18) -0.0037(17) 0.0406(18)
Ag_423 0.086(2) 0.087(2) 0.085(2) 0.0127(17) -0.0073(17) 0.0356(17)
Ag_424 0.096(2) 0.089(2) 0.078(2) 0.0137(17) -0.0027(17) 0.0398(18)
Ag_425 0.093(2) 0.087(2) 0.070(2) 0.0045(16) -0.0001(16) 0.0403(17)
Ag_426 0.098(2) 0.090(2) 0.068(2) 0.0044(16) 0.0075(16) 0.0468(18)
Ag_427 0.098(2) 0.101(2) 0.083(2) 0.0077(18) 0.0156(17) 0.0531(19)
Ag_428 0.097(2) 0.099(2) 0.081(2) 0.0073(17) 0.0099(17) 0.0564(19)
Ag_429 0.089(2) 0.091(2) 0.096(3) 0.0166(18) 0.0085(18) 0.0494(18)
Ag_430 0.088(2) 0.082(2) 0.083(2) 0.0116(16) 0.0014(17) 0.0402(17)
Ag_431 0.096(2) 0.085(2) 0.079(2) 0.0115(17) 0.0022(17) 0.0421(18)
Ag_432 0.086(2) 0.081(2) 0.073(2) 0.0067(16) 0.0033(16) 0.0365(17)
Ag_433 0.087(2) 0.089(2) 0.074(2) 0.0092(16) 0.0086(16) 0.0414(17)
Ag_435 0.085(2) 0.100(2) 0.083(2) 0.0045(18) 0.0022(17) 0.0467(18)
Ag_436 0.114(2) 0.095(2) 0.100(3) 0.0191(19) 0.019(2) 0.064(2)
Ag_437 0.106(2) 0.085(2) 0.092(3) 0.0152(17) 0.0082(18) 0.0506(19)
Ag_438 0.103(2) 0.081(2) 0.090(2) 0.0138(17) 0.0062(18) 0.0419(18)
Ag_439 0.098(2) 0.077(2) 0.080(2) 0.0094(16) 0.0032(17) 0.0337(17)
Ag_440 0.091(2) 0.083(2) 0.085(2) 0.0052(17) 0.0011(17) 0.0288(17)
Ag_441 0.086(2) 0.103(2) 0.101(3) 0.0068(19) 0.0001(19) 0.0304(19)
Ag_442 0.082(2) 0.105(2) 0.092(3) 0.0072(19) -0.0031(18) 0.0343(19)
Ag_443 0.119(3) 0.081(2) 0.091(3) 0.0073(18) 0.0113(19) 0.0523(19)
Ag_444 0.103(2) 0.074(2) 0.086(2) 0.0075(17) 0.0052(18) 0.0382(18)
Ag_445 0.098(2) 0.078(2) 0.084(2) 0.0019(17) -0.0013(18) 0.0315(18)
Ag_446 0.092(2) 0.088(2) 0.085(3) 0.0000(18) -0.0078(18) 0.0263(18)
Ag_447 0.086(2) 0.099(2) 0.086(2) 0.0103(18) 0.0093(17) 0.0407(18)
Ag5_447 0.400(8) 0.268(6) 0.192(6) -0.053(4) -0.060(5) 0.266(6)
Ag_501 0.096(3) 0.175(4) 0.181(4) 0.079(3) 0.028(3) 0.071(3)
Ag_502 0.084(2) 0.130(3) 0.131(3) 0.047(2) 0.001(2) 0.045(2)
Ag_503 0.091(2) 0.110(2) 0.105(3) 0.023(2) -0.0157(19) 0.0372(19)
Ag_504 0.106(2) 0.105(2) 0.090(3) 0.0177(19) -0.0108(19) 0.042(2)
Ag_505 0.111(3) 0.116(3) 0.100(3) 0.022(2) -0.009(2) 0.046(2)
Ag_506 0.112(2) 0.106(2) 0.070(2) 0.0083(18) -0.0027(18) 0.046(2)
Ag_507 0.114(2) 0.102(2) 0.072(2) 0.0041(17) 0.0078(18) 0.051(2)
Ag_508 0.121(3) 0.108(2) 0.082(2) 0.0085(18) 0.0221(19) 0.060(2)
Ag_509 0.134(3) 0.125(3) 0.107(3) 0.013(2) 0.035(2) 0.075(2)
Ag_510 0.120(3) 0.120(3) 0.100(3) 0.012(2) 0.024(2) 0.074(2)
Ag_511 0.121(3) 0.118(3) 0.100(3) 0.007(2) 0.014(2) 0.074(2)
Ag_512 0.102(2) 0.158(5) 0.183(5) 0.070(4) 0.0352(19) 0.079(2)
Ag_513 0.091(2) 0.116(3) 0.124(3) 0.038(2) 0.006(2) 0.053(2)
Ag_514 0.090(2) 0.102(2) 0.110(3) 0.0251(19) -0.0049(19) 0.0452(19)
Ag_515 0.094(2) 0.098(2) 0.097(3) 0.0192(18) -0.0075(18) 0.0450(19)
Ag_516 0.104(2) 0.105(2) 0.088(3) 0.0197(19) -0.0026(19) 0.046(2)
Ag_517 0.100(2) 0.097(2) 0.076(2) 0.0096(17) 0.0007(17) 0.0442(18)
Ag_518 0.095(2) 0.101(2) 0.071(2) 0.0100(17) 0.0102(17) 0.0450(18)
Ag_519 0.098(2) 0.105(2) 0.082(2) 0.0123(18) 0.0173(18) 0.0495(19)
Ag_520 0.106(2) 0.124(3) 0.103(3) 0.014(2) 0.021(2) 0.063(2)
Ag_521 0.094(2) 0.128(3) 0.099(3) 0.015(2) 0.0142(19) 0.060(2)
Ag_522 0.092(2) 0.112(3) 0.097(4) 0.008(3) 0.0039(13) 0.0561(17)
Ag_523 0.112(3) 0.112(3) 0.124(3) 0.027(2) 0.023(2) 0.070(2)
Ag_524 0.106(2) 0.099(2) 0.107(3) 0.0260(19) 0.0117(19) 0.058(2)
Ag_525 0.104(2) 0.094(2) 0.097(3) 0.0211(18) 0.0035(19) 0.0504(19)
Ag_526 0.107(2) 0.101(2) 0.099(3) 0.0250(19) 0.0046(19) 0.048(2)
Ag_527 0.099(2) 0.092(2) 0.085(2) 0.0148(17) 0.0060(18) 0.0417(18)
Ag_528 0.090(2) 0.090(2) 0.085(2) 0.0097(17) 0.0067(17) 0.0355(18)
Ag_529 0.089(2) 0.103(2) 0.094(3) 0.0116(19) 0.0061(18) 0.0381(19)
Ag_530 0.099(2) 0.118(3) 0.116(3) 0.012(2) 0.007(2) 0.045(2)
Ag_531 0.089(2) 0.126(3) 0.102(3) 0.016(2) 0.0065(19) 0.043(2)
Ag_601 0.140(3) 0.090(2) 0.108(3) -0.002(2) -0.014(2) 0.029(2)
Ag_602 0.158(3) 0.084(2) 0.107(3) -0.005(2) 0.000(2) 0.052(2)
Ag_603 0.175(3) 0.096(2) 0.101(3) -0.007(2) 0.005(2) 0.063(2)
Ag_604 0.168(3) 0.097(2) 0.092(3) -0.014(2) -0.008(2) 0.050(2)
Ag_605 0.153(3) 0.103(3) 0.097(3) -0.007(2) -0.021(2) 0.035(2)
Ag_606 0.156(3) 0.088(2) 0.107(3) 0.008(2) 0.018(2) 0.063(2)
Ag_607 0.130(3) 0.079(2) 0.113(3) 0.002(2) -0.008(2) 0.033(2)
Ag_608 0.125(3) 0.087(2) 0.108(3) -0.001(2) -0.004(2) 0.019(2)
Ag_609 0.163(3) 0.097(2) 0.107(3) -0.002(2) 0.012(2) 0.074(2)
Ag_610 0.170(3) 0.111(3) 0.088(3) -0.003(2) 0.015(2) 0.074(2)
Ag_611 0.165(3) 0.105(2) 0.079(3) -0.0120(19) 0.003(2) 0.063(2)
Ag_612 0.147(3) 0.103(2) 0.081(3) -0.0128(19) -0.011(2) 0.047(2)
Ag_616 0.154(3) 0.085(2) 0.127(3) 0.009(2) -0.003(2) 0.062(2)
Ag_617 0.125(3) 0.087(2) 0.150(3) 0.015(2) 0.023(2) 0.038(2)
Ag_618 0.111(3) 0.090(2) 0.107(3) 0.018(2) 0.004(2) 0.027(2)
Ag_619 0.116(3) 0.097(2) 0.110(3) 0.010(2) -0.002(2) 0.019(2)
Ag_620 0.104(3) 0.130(3) 0.145(4) -0.003(3) -0.023(2) 0.023(2)
Ag1A_621 0.163(6) 0.133(6) 0.119(6) 0.012(5) 0.016(5) 0.099(5)
Ag1B_621 0.102(5) 0.069(4) 0.055(5) 0.003(3) 0.022(4) 0.073(4)
Ag1C_621 0.143(5) 0.106(5) 0.079(6) 0.008(4) 0.009(4) 0.083(5)
Ag_622 0.142(3) 0.105(3) 0.134(3) 0.024(2) 0.027(2) 0.078(2)
Ag1_622 0.163(3) 0.126(3) 0.102(3) -0.005(2) 0.017(2) 0.085(3)
Ag_623 0.185(4) 0.130(3) 0.087(3) -0.008(2) 0.011(2) 0.085(3)
Ag_624 0.151(3) 0.119(3) 0.077(3) -0.004(2) 0.003(2) 0.064(2)
Ag_625 0.163(3) 0.117(3) 0.082(3) -0.007(2) -0.001(2) 0.039(2)
Ag_626 0.140(3) 0.130(3) 0.105(3) -0.002(2) -0.035(2) 0.048(2)
Ag_627 0.099(2) 0.123(3) 0.106(3) 0.016(2) -0.022(2) 0.036(2)
Ag1_627 0.116(3) 0.094(2) 0.115(3) 0.010(2) -0.024(2) 0.017(2)
Ag_628 0.105(3) 0.131(3) 0.132(3) 0.018(2) -0.029(2) 0.031(2)
Ag1_628 0.123(3) 0.100(2) 0.106(3) 0.004(2) -0.029(2) 0.026(2)
Ag_629 0.100(3) 0.143(3) 0.132(4) 0.029(3) -0.018(2) 0.014(2)
Ag1_629 0.138(3) 0.102(2) 0.093(3) -0.007(2) -0.024(2) 0.033(2)
Ag_701 0.107(3) 0.190(4) 0.237(5) -0.034(4) 0.031(3) 0.037(3)
Ag_702 0.095(3) 0.145(3) 0.185(4) 0.046(3) -0.010(2) 0.055(2)
Ag_703 0.108(3) 0.149(3) 0.195(4) 0.059(3) 0.010(3) 0.074(3)
Ag_704 0.146(4) 0.224(6) 0.243(6) 0.070(5) -0.054(4) 0.007(4)
Ag_705 0.102(3) 0.134(3) 0.156(4) 0.025(3) -0.032(2) 0.042(2)
Ag_706 0.095(2) 0.129(3) 0.138(3) 0.039(2) -0.012(2) 0.049(2)
Ag_707 0.106(3) 0.129(3) 0.152(3) 0.048(2) 0.002(2) 0.062(2)
Ag_708 0.135(3) 0.133(3) 0.187(4) 0.045(3) 0.031(3) 0.087(3)
Ag_709 0.124(3) 0.141(3) 0.129(3) 0.028(3) -0.033(2) 0.040(2)
Ag_710 0.101(2) 0.121(3) 0.127(3) 0.028(2) -0.016(2) 0.050(2)
Ag_711 0.106(2) 0.116(3) 0.125(3) 0.033(2) 0.004(2) 0.061(2)
Ag_712 0.136(3) 0.119(3) 0.159(4) 0.034(2) 0.019(3) 0.076(2)
Ag_713 0.150(3) 0.158(3) 0.112(3) 0.001(3) -0.036(3) 0.059(3)
Ag_714 0.122(3) 0.127(3) 0.119(3) 0.013(2) -0.025(2) 0.061(2)
Ag_715 0.115(3) 0.116(3) 0.109(3) 0.028(2) 0.004(2) 0.059(2)
Ag_716 0.187(4) 0.119(3) 0.154(4) 0.031(3) 0.031(3) 0.085(3)
Ag_717 0.220(5) 0.195(4) 0.130(4) -0.035(3) -0.054(3) 0.121(4)
Ag_718 0.132(3) 0.112(3) 0.088(3) 0.012(2) -0.003(2) 0.051(2)
Ag_719 0.119(3) 0.110(3) 0.097(3) 0.027(2) 0.011(2) 0.047(2)
Ag_720 0.138(3) 0.111(3) 0.271(6) -0.004(3) -0.025(3) 0.053(3)
Ag_721 0.144(3) 0.131(3) 0.083(3) -0.003(2) 0.005(2) 0.058(2)
Ag_722 0.119(3) 0.108(2) 0.078(2) 0.0083(19) 0.0090(19) 0.049(2)
Ag_723 0.107(2) 0.102(2) 0.088(3) 0.0135(19) 0.0126(19) 0.043(2)
Ag_725 0.148(3) 0.138(3) 0.091(3) -0.003(2) 0.013(2) 0.069(3)
Ag_726 0.120(3) 0.116(3) 0.086(3) 0.015(2) 0.019(2) 0.057(2)
Ag_727 0.100(2) 0.112(2) 0.092(3) 0.0164(19) 0.0146(19) 0.044(2)
Ag_728 0.122(3) 0.114(3) 0.119(3) 0.021(2) 0.006(2) 0.039(2)
Ag_729 0.186(4) 0.160(3) 0.108(3) -0.007(2) 0.020(3) 0.107(3)
Ag_730 0.123(3) 0.132(3) 0.102(3) 0.018(2) 0.030(2) 0.066(2)
Ag_731 0.103(2) 0.127(3) 0.116(3) 0.025(2) 0.024(2) 0.053(2)
Ag_732 0.138(4) 0.143(4) 0.337(6) 0.044(4) -0.028(4) 0.044(3)
Ag_733 0.190(4) 0.141(3) 0.134(3) 0.009(3) 0.045(3) 0.098(3)
Ag_734 0.143(3) 0.163(3) 0.141(4) 0.025(3) 0.040(3) 0.097(3)
Ag_735 0.100(2) 0.150(3) 0.132(3) 0.026(2) 0.015(2) 0.063(2)
Ag_736 0.136(4) 0.189(4) 0.161(4) 0.008(3) -0.017(3) 0.027(3)
Ag_738 0.116(3) 0.154(3) 0.125(3) 0.019(2) 0.017(2) 0.081(2)
Ag_739 0.090(2) 0.159(3) 0.123(3) 0.026(3) 0.005(2) 0.057(2)
Ag_740 0.134(3) 0.107(3) 0.107(3) 0.011(2) 0.007(2) 0.051(2)
Ag6_740 0.288(6) 0.253(6) 0.306(7) -0.094(5) -0.080(5) 0.211(5)
Ag_801 0.103(3) 0.203(5) 0.227(5) -0.033(4) -0.006(3) 0.064(3)
Ag_802 0.132(3) 0.257(7) 0.134(5) 0.034(5) 0.017(2) 0.128(3)
Ag_803 0.279(6) 0.263(6) 0.143(4) -0.017(4) -0.044(4) 0.167(5)
Ag_804 0.247(5) 0.249(5) 0.154(4) 0.080(4) 0.041(4) 0.170(5)
Ag_808 0.182(4) 0.150(4) 0.178(4) 0.047(3) 0.008(3) 0.083(3)
Ag1_808 0.146(4) 0.210(5) 0.265(6) -0.033(4) -0.080(4) 0.105(4)
Ag_809 0.237(5) 0.183(4) 0.162(4) 0.048(3) 0.026(3) 0.151(4)
Ag1_809 0.155(4) 0.250(5) 0.183(5) 0.068(4) 0.048(3) 0.115(4)
Ag_810 0.231(5) 0.175(4) 0.092(3) 0.017(3) 0.012(3) 0.110(4)
Ag1_810 0.176(5) 0.228(6) 0.291(7) 0.078(5) -0.024(5) 0.038(4)
Ag_811 0.147(3) 0.141(3) 0.217(5) 0.066(3) 0.076(3) 0.070(3)
Ag_812 0.279(7) 0.320(8) 0.313(9) 0.064(6) 0.082(6) 0.203(6)
Ag_901 0.324(8) 0.279(7) 0.293(8) -0.020(6) 0.036(6) 0.170(6)
Ag_902 0.385(10) 0.334(9) 0.293(8) 0.007(6) 0.048(7) 0.213(8)
S0_1001 0.189(9) 0.106(7) 0.101(7) -0.007(5) 0.006(6) 0.066(6)
C1_1001 0.23(2) 0.126(13) 0.129(15) -0.033(12) -0.004(14) 0.079(13)
C2_1001 0.27(4) 0.129(15) 0.15(2) -0.036(14) 0.02(2) 0.063(19)
C3_1001 0.30(5) 0.142(18) 0.18(2) -0.054(16) 0.01(3) 0.07(2)
C4_1001 0.36(4) 0.17(2) 0.18(2) -0.062(16) 0.03(2) 0.06(2)
C5_1001 0.36(6) 0.17(2) 0.16(2) -0.069(17) 0.02(3) 0.06(3)
C6_1001 0.34(6) 0.16(2) 0.142(18) -0.050(15) 0.03(2) 0.05(2)
C7_1001 0.38(4) 0.18(2) 0.21(3) -0.084(19) 0.01(2) 0.07(2)
C8_1001 0.39(5) 0.20(4) 0.24(4) -0.09(3) 0.01(3) 0.09(3)
C9_1001 0.38(5) 0.19(3) 0.22(4) -0.08(2) 0.01(3) 0.07(2)
C0_1001 0.40(5) 0.20(4) 0.21(3) -0.09(2) 0.01(3) 0.08(3)
S0_1002 0.171(8) 0.119(7) 0.105(7) -0.005(5) -0.015(6) 0.049(6)
C1_1002 0.19(2) 0.135(18) 0.105(17) -0.014(15) -0.011(15) 0.035(15)
C2_1002 0.27(4) 0.22(4) 0.26(5) -0.12(4) -0.09(4) 0.11(3)
C3_1002 0.27(4) 0.22(4) 0.23(5) -0.11(4) -0.06(4) 0.08(3)
C4_1002 0.36(4) 0.36(4) 0.40(4) -0.24(4) -0.18(3) 0.19(3)
C5_1002 0.29(4) 0.29(5) 0.27(6) -0.15(5) -0.12(4) 0.13(4)
C6_1002 0.23(3) 0.20(3) 0.17(4) -0.06(3) -0.06(3) 0.08(3)
C7_1002 0.38(4) 0.38(4) 0.42(4) -0.25(4) -0.19(3) 0.19(3)
C8_1002 0.38(4) 0.39(5) 0.43(5) -0.25(4) -0.19(4) 0.20(4)
C9_1002 0.40(5) 0.39(5) 0.42(4) -0.25(4) -0.18(4) 0.20(4)
C0_1002 0.38(5) 0.37(4) 0.44(5) -0.25(4) -0.20(4) 0.19(3)
S0_1003 0.141(7) 0.095(6) 0.113(8) 0.002(5) -0.022(6) 0.032(5)
C1_1003 0.149(15) 0.103(14) 0.142(15) -0.012(11) -0.033(12) 0.039(11)
C2_1003 0.17(2) 0.12(2) 0.162(19) -0.006(14) -0.022(15) 0.033(17)
C3_1003 0.22(3) 0.16(3) 0.19(2) -0.022(17) -0.031(19) -0.01(3)
C4_1003 0.25(3) 0.18(2) 0.19(2) -0.024(17) -0.032(18) 0.01(2)
C5_1003 0.24(4) 0.17(3) 0.17(2) -0.031(16) -0.044(17) 0.02(3)
C6_1003 0.20(3) 0.14(2) 0.142(16) -0.014(13) -0.033(13) 0.04(2)
C7_1003 0.27(3) 0.20(2) 0.22(3) -0.04(2) -0.05(2) 0.01(2)
C8_1003 0.29(4) 0.21(3) 0.24(4) -0.03(2) -0.04(3) 0.02(3)
C9_1003 0.27(3) 0.21(4) 0.24(4) -0.04(3) -0.05(3) 0.02(3)
C0_1003 0.30(4) 0.22(4) 0.23(3) -0.04(2) -0.04(2) 0.03(3)
S0_1004 0.146(9) 0.096(7) 0.123(9) 0.002(6) -0.009(7) 0.036(6)
C1_1004 0.173(18) 0.099(11) 0.14(3) -0.001(12) -0.008(17) 0.028(11)
C2_1004 0.24(3) 0.131(18) 0.37(8) -0.07(3) -0.11(4) 0.07(2)
C3_1004 0.24(3) 0.133(19) 0.38(8) -0.07(3) -0.10(4) 0.07(2)
C4_1004 0.21(3) 0.120(17) 0.29(4) -0.05(2) -0.06(3) 0.048(16)
C5_1004 0.25(3) 0.14(2) 0.43(8) -0.11(3) -0.14(4) 0.07(2)
C6_1004 0.20(2) 0.118(19) 0.28(6) -0.05(3) -0.08(3) 0.050(17)
C7_1004 0.21(3) 0.124(19) 0.30(4) -0.06(2) -0.05(3) 0.040(17)
C8_1004 0.22(4) 0.13(2) 0.31(4) -0.05(2) -0.04(3) 0.05(2)
C9_1004 0.20(3) 0.11(3) 0.31(4) -0.06(3) -0.05(3) 0.02(2)
C0_1004 0.22(3) 0.16(3) 0.32(4) -0.05(3) -0.06(3) 0.05(2)
S0_1005 0.183(9) 0.101(7) 0.125(10) 0.002(6) 0.014(7) 0.067(6)
C1_1005 0.23(2) 0.105(12) 0.15(3) -0.006(13) 0.009(18) 0.077(12)
C2_1005 0.27(3) 0.15(2) 0.29(7) -0.05(3) -0.03(3) 0.120(19)
C3_1005 0.30(3) 0.16(2) 0.34(8) -0.07(4) -0.03(3) 0.13(2)
C4_1005 0.30(3) 0.18(2) 0.38(5) -0.09(3) -0.05(3) 0.13(2)
C5_1005 0.27(3) 0.15(2) 0.31(7) -0.07(3) -0.03(3) 0.094(18)
C6_1005 0.26(2) 0.16(2) 0.38(8) -0.10(4) -0.07(3) 0.107(18)
C7_1005 0.35(3) 0.18(2) 0.41(5) -0.11(3) -0.04(3) 0.13(2)
C8_1005 0.35(3) 0.20(3) 0.41(6) -0.11(3) -0.05(3) 0.13(2)
C9_1005 0.37(4) 0.20(3) 0.43(6) -0.11(3) -0.05(4) 0.15(3)
C0_1005 0.38(5) 0.21(4) 0.41(5) -0.11(3) -0.04(3) 0.14(4)
S0_1006 0.192(8) 0.123(7) 0.096(7) -0.002(5) 0.014(5) 0.083(6)
C1_1006 0.19(3) 0.144(18) 0.119(13) -0.025(11) 0.019(13) 0.082(19)
C2_1006 0.24(5) 0.15(2) 0.136(18) -0.025(14) 0.022(19) 0.11(3)
C3_1006 0.28(6) 0.18(3) 0.150(19) -0.044(16) 0.02(2) 0.13(4)
C4_1006 0.37(5) 0.23(3) 0.150(19) -0.037(15) 0.02(2) 0.18(3)
C5_1006 0.32(7) 0.21(3) 0.132(16) -0.039(15) 0.018(17) 0.15(4)
C6_1006 0.34(7) 0.20(3) 0.118(14) -0.020(13) 0.023(15) 0.16(4)
C7_1006 0.40(5) 0.26(3) 0.17(2) -0.056(18) 0.02(2) 0.20(3)
C8_1006 0.42(5) 0.28(4) 0.18(3) -0.04(2) 0.03(3) 0.21(4)
C9_1006 0.41(5) 0.28(4) 0.18(3) -0.06(3) 0.02(3) 0.20(3)
C0_1006 0.40(5) 0.28(4) 0.17(3) -0.05(2) 0.03(3) 0.20(3)
S0_1007 0.171(8) 0.125(7) 0.086(7) -0.007(5) 0.000(5) 0.062(6)
C1_1007 0.18(3) 0.168(16) 0.114(13) -0.038(11) -0.008(12) 0.078(15)
C2_1007 0.37(8) 0.172(17) 0.15(2) -0.034(13) -0.01(2) 0.079(17)
C3_1007 0.52(10) 0.20(2) 0.17(2) -0.056(16) -0.02(2) 0.08(2)
C4_1007 0.40(5) 0.23(2) 0.17(2) -0.050(15) -0.01(2) 0.09(2)
C5_1007 0.43(9) 0.23(2) 0.140(18) -0.055(16) -0.025(19) 0.09(3)
C6_1007 0.39(8) 0.20(2) 0.121(14) -0.031(13) -0.017(15) 0.08(2)
C7_1007 0.42(5) 0.25(3) 0.18(2) -0.071(19) -0.02(3) 0.10(3)
C8_1007 0.43(5) 0.25(3) 0.20(4) -0.07(2) -0.01(3) 0.10(3)
C9_1007 0.43(6) 0.26(4) 0.19(3) -0.07(3) -0.02(3) 0.10(4)
C0_1007 0.44(5) 0.29(4) 0.21(4) -0.07(3) -0.01(3) 0.12(4)
S0_1008 0.166(9) 0.140(8) 0.127(8) -0.004(6) -0.005(7) 0.047(7)
C1_1008 0.16(3) 0.20(3) 0.130(16) -0.018(16) -0.001(17) 0.03(2)
C2_1008 0.26(6) 0.23(3) 0.17(3) -0.05(2) -0.03(3) 0.07(3)
C3_1008 0.26(6) 0.27(3) 0.17(3) -0.05(2) -0.03(3) 0.07(4)
C4_1008 0.40(5) 0.33(4) 0.24(3) -0.07(2) -0.10(3) 0.15(4)
C5_1008 0.29(7) 0.30(4) 0.19(3) -0.04(3) -0.07(4) 0.10(4)
C6_1008 0.32(7) 0.27(4) 0.20(3) -0.04(3) -0.08(4) 0.12(4)
C7_1008 0.42(5) 0.37(4) 0.24(3) -0.08(3) -0.12(3) 0.15(4)
C8_1008 0.43(5) 0.40(5) 0.27(4) -0.07(3) -0.12(3) 0.15(4)
C9_1008 0.43(6) 0.39(5) 0.26(4) -0.07(3) -0.12(4) 0.16(4)
C0_1008 0.42(6) 0.37(5) 0.26(4) -0.10(3) -0.12(4) 0.15(4)
S0_1009 0.131(7) 0.121(7) 0.108(7) 0.003(5) -0.023(5) 0.038(6)
C1_1009 0.160(16) 0.146(17) 0.132(15) -0.011(12) -0.047(12) 0.055(13)
C2_1009 0.22(3) 0.24(4) 0.15(2) -0.013(16) -0.036(15) -0.02(3)
C3_1009 0.20(3) 0.21(3) 0.17(2) -0.031(18) -0.046(17) 0.03(3)
C4_1009 0.21(3) 0.25(3) 0.16(2) -0.031(18) -0.048(17) 0.04(2)
C5_1009 0.22(3) 0.26(4) 0.147(18) -0.029(16) -0.057(16) 0.04(3)
C6_1009 0.20(3) 0.22(3) 0.132(15) -0.011(14) -0.048(14) 0.05(3)
C7_1009 0.22(3) 0.27(3) 0.19(2) -0.05(2) -0.060(19) 0.05(2)
C8_1009 0.24(4) 0.29(4) 0.21(3) -0.06(3) -0.06(3) 0.06(3)
C9_1009 0.24(4) 0.28(4) 0.19(3) -0.05(3) -0.07(3) 0.06(3)
C0_1009 0.22(3) 0.27(4) 0.20(3) -0.04(3) -0.05(2) 0.06(2)
S0_1010 0.127(7) 0.129(8) 0.142(10) 0.027(6) -0.021(6) 0.032(6)
C1_1010 0.128(12) 0.129(19) 0.15(2) 0.027(16) -0.032(11) 0.032(11)
C2_1010 0.161(19) 0.18(4) 0.19(3) -0.01(3) -0.034(15) 0.040(17)
C3_1010 0.164(19) 0.27(5) 0.27(4) -0.08(4) -0.043(17) 0.038(18)
C4_1010 0.167(18) 0.23(3) 0.25(3) -0.05(3) -0.039(17) 0.039(17)
C5_1010 0.137(16) 0.32(6) 0.30(5) -0.12(5) -0.030(16) 0.027(16)
C6_1010 0.136(15) 0.24(5) 0.23(4) -0.06(4) -0.024(15) 0.033(15)
C7_1010 0.17(2) 0.24(3) 0.28(4) -0.05(3) -0.049(19) 0.035(18)
C8_1010 0.18(3) 0.24(3) 0.28(4) -0.05(3) -0.04(3) 0.04(2)
C9_1010 0.17(3) 0.24(4) 0.30(4) -0.06(3) -0.05(3) 0.03(3)
C0_1010 0.21(4) 0.26(4) 0.28(3) -0.06(3) -0.05(2) 0.06(3)
S0_1011 0.164(8) 0.096(7) 0.129(9) 0.018(6) 0.021(6) 0.070(6)
C1_1011 0.165(19) 0.106(12) 0.13(3) 0.010(12) 0.003(16) 0.078(12)
C2_1011 0.19(2) 0.105(13) 0.25(5) 0.013(15) 0.06(3) 0.077(13)
C3_1011 0.21(3) 0.111(15) 0.31(6) 0.004(15) 0.07(4) 0.083(15)
C4_1011 0.22(3) 0.130(16) 0.32(4) 0.000(17) 0.08(3) 0.093(16)
C5_1011 0.19(3) 0.130(16) 0.20(5) -0.003(18) 0.02(3) 0.095(16)
C6_1011 0.18(2) 0.122(16) 0.17(4) 0.007(16) 0.03(2) 0.086(15)
C7_1011 0.28(3) 0.141(18) 0.35(4) -0.012(19) 0.07(3) 0.115(18)
C8_1011 0.30(4) 0.17(3) 0.36(4) -0.02(2) 0.07(3) 0.13(3)
C9_1011 0.28(3) 0.15(3) 0.37(5) -0.01(2) 0.06(3) 0.11(2)
C0_1011 0.32(4) 0.15(3) 0.37(5) -0.02(2) 0.05(3) 0.13(3)
S0_1012 0.145(8) 0.099(6) 0.140(9) 0.011(6) 0.017(6) 0.047(6)
C1_1012 0.19(2) 0.099(10) 0.14(2) 0.012(10) 0.033(17) 0.057(10)
C2_1012 0.29(4) 0.123(15) 0.32(6) -0.019(16) -0.09(5) 0.066(15)
C3_1012 0.27(4) 0.124(16) 0.30(6) -0.010(16) -0.04(4) 0.068(16)
C4_1012 0.24(3) 0.136(16) 0.24(4) 0.001(16) 0.01(3) 0.072(17)
C5_1012 0.36(5) 0.122(17) 0.42(7) -0.002(18) -0.13(6) 0.092(18)
C6_1012 0.33(5) 0.121(17) 0.37(7) -0.004(17) -0.14(5) 0.087(18)
C7_1012 0.26(3) 0.137(17) 0.27(4) 0.006(17) 0.03(3) 0.077(18)
C8_1012 0.28(4) 0.17(3) 0.27(4) 0.01(2) 0.03(3) 0.10(3)
C9_1012 0.26(3) 0.13(3) 0.27(4) 0.00(2) 0.04(3) 0.075(19)
C0_1012 0.28(4) 0.15(3) 0.29(4) 0.00(2) 0.05(3) 0.08(3)
S0_1013 0.138(8) 0.105(7) 0.116(8) 0.002(5) -0.004(6) 0.028(6)
C1_1013 0.15(2) 0.107(10) 0.140(18) 0.001(9) -0.006(15) 0.027(10)
C2_1013 0.24(5) 0.124(14) 0.16(2) 0.011(12) -0.02(2) 0.041(16)
C3_1013 0.27(6) 0.123(15) 0.18(3) 0.009(13) -0.03(3) 0.040(16)
C4_1013 0.39(5) 0.134(17) 0.20(3) 0.007(15) -0.07(3) 0.036(17)
C5_1013 0.34(7) 0.120(17) 0.19(3) -0.007(14) -0.07(3) 0.024(19)
C6_1013 0.34(7) 0.118(17) 0.17(2) -0.002(12) -0.07(3) 0.026(18)
C7_1013 0.41(5) 0.133(18) 0.24(3) 0.000(17) -0.06(3) 0.033(18)
C8_1013 0.44(5) 0.17(4) 0.25(3) -0.01(2) -0.08(3) 0.05(3)
C9_1013 0.42(5) 0.15(3) 0.26(4) 0.00(3) -0.07(4) 0.05(3)
C0_1013 0.42(5) 0.16(3) 0.25(4) 0.01(2) -0.06(3) 0.05(3)
S0_1014 0.158(9) 0.133(8) 0.151(10) 0.003(7) -0.033(7) 0.034(7)
C1_1014 0.167(17) 0.147(15) 0.18(2) -0.001(13) -0.035(15) 0.028(12)
C2_1014 0.23(4) 0.18(3) 0.22(3) 0.03(2) -0.05(3) 0.00(3)
C3_1014 0.21(3) 0.17(2) 0.25(3) 0.02(2) -0.05(3) 0.02(2)
C4_1014 0.31(3) 0.23(3) 0.29(3) 0.05(2) -0.11(3) -0.02(2)
C5_1014 0.28(4) 0.22(3) 0.27(3) 0.03(3) -0.11(3) -0.03(3)
C6_1014 0.20(3) 0.16(3) 0.20(3) 0.00(2) -0.06(2) 0.02(2)
C7_1014 0.31(3) 0.24(3) 0.32(4) 0.04(3) -0.11(3) -0.03(2)
C8_1014 0.33(5) 0.25(3) 0.35(5) 0.03(3) -0.11(4) -0.02(3)
C9_1014 0.32(4) 0.25(4) 0.33(4) 0.05(3) -0.11(3) -0.02(3)
C0_1014 0.32(4) 0.26(4) 0.33(4) 0.03(3) -0.12(3) -0.01(3)
S0_1015 0.197(8) 0.147(8) 0.113(9) 0.012(6) 0.013(6) 0.112(7)
C1_1015 0.257(15) 0.179(11) 0.14(2) -0.009(11) 0.005(12) 0.143(9)
C2_1015 0.270(17) 0.221(13) 0.21(3) -0.034(13) 0.002(14) 0.165(11)
C3_1015 0.28(2) 0.22(2) 0.22(6) -0.03(3) 0.01(2) 0.164(18)
C4_1015 0.28(2) 0.23(2) 0.22(4) -0.04(3) 0.01(3) 0.162(19)
C5_1015 0.27(2) 0.22(3) 0.21(7) -0.05(4) 0.00(3) 0.15(2)
C6_1015 0.260(17) 0.19(2) 0.14(5) -0.01(3) 0.005(17) 0.143(13)
C7_1015 0.29(3) 0.24(3) 0.25(4) -0.05(3) 0.01(3) 0.17(2)
C8_1015 0.30(3) 0.26(4) 0.27(5) -0.04(4) 0.01(3) 0.18(3)
C9_1015 0.30(4) 0.24(3) 0.25(5) -0.04(3) 0.01(3) 0.17(2)
C0_1015 0.30(4) 0.25(4) 0.24(4) -0.05(3) 0.01(3) 0.17(3)
S0_1016 0.238(13) 0.205(11) 0.175(9) -0.003(7) 0.038(8) 0.147(10)
C1_1016 0.19(4) 0.21(2) 0.188(14) -0.028(12) 0.026(17) 0.12(2)
C2_1016 0.22(5) 0.21(2) 0.21(2) -0.027(15) 0.04(3) 0.13(2)
C3_1016 0.32(7) 0.22(3) 0.24(3) -0.023(18) 0.10(4) 0.15(3)
C4_1016 0.33(5) 0.23(3) 0.24(2) -0.020(18) 0.10(3) 0.14(3)
C5_1016 0.22(5) 0.22(3) 0.19(2) -0.030(18) 0.03(3) 0.11(3)
C6_1016 0.31(7) 0.22(2) 0.21(2) -0.012(17) 0.08(4) 0.14(3)
C7_1016 0.35(5) 0.26(3) 0.24(2) -0.03(2) 0.10(3) 0.15(3)
C8_1016 0.36(5) 0.28(4) 0.27(3) -0.04(3) 0.08(3) 0.16(3)
C9_1016 0.35(5) 0.27(4) 0.25(4) -0.02(3) 0.10(3) 0.16(4)
C0_1016 0.36(5) 0.27(3) 0.25(3) -0.02(2) 0.09(3) 0.15(3)
S0_1017 0.172(8) 0.131(8) 0.105(7) -0.002(5) 0.015(6) 0.077(6)
C1_1017 0.20(2) 0.14(2) 0.109(11) -0.006(12) 0.024(11) 0.07(2)
C2_1017 0.35(5) 0.37(7) 0.158(18) -0.07(3) -0.05(2) 0.24(6)
C3_1017 0.40(6) 0.43(8) 0.17(2) -0.10(3) -0.06(3) 0.27(6)
C4_1017 0.38(4) 0.39(5) 0.19(2) -0.09(2) -0.04(2) 0.24(4)
C5_1017 0.27(4) 0.24(5) 0.15(2) -0.05(3) 0.01(2) 0.13(4)
C6_1017 0.28(4) 0.26(6) 0.15(2) -0.05(2) 0.00(2) 0.17(5)
C7_1017 0.43(5) 0.42(5) 0.19(2) -0.10(2) -0.04(2) 0.25(4)
C8_1017 0.44(5) 0.43(6) 0.22(4) -0.09(3) -0.03(3) 0.26(4)
C9_1017 0.44(5) 0.42(5) 0.23(4) -0.10(3) -0.04(3) 0.25(4)
C0_1017 0.46(6) 0.43(5) 0.20(3) -0.10(3) -0.05(3) 0.27(5)
S0_1018 0.152(8) 0.137(7) 0.080(6) -0.002(5) -0.005(5) 0.053(6)
C1_1018 0.19(2) 0.157(17) 0.086(10) -0.012(10) -0.019(10) 0.081(15)
C2_1018 0.33(5) 0.22(3) 0.094(13) -0.020(13) 0.003(15) 0.01(3)
C3_1018 0.29(4) 0.22(3) 0.093(15) -0.025(14) -0.012(15) 0.05(3)
C4_1018 0.31(4) 0.23(3) 0.110(17) -0.031(16) -0.019(16) 0.04(2)
C5_1018 0.26(4) 0.20(3) 0.111(17) -0.030(15) -0.030(16) 0.06(3)
C6_1018 0.24(3) 0.18(2) 0.103(17) -0.015(13) -0.022(15) 0.05(2)
C7_1018 0.35(4) 0.27(3) 0.118(19) -0.049(18) -0.032(17) 0.06(3)
C8_1018 0.36(4) 0.30(4) 0.13(3) -0.04(2) -0.02(2) 0.07(3)
C9_1018 0.37(4) 0.30(4) 0.13(3) -0.07(3) -0.05(2) 0.08(4)
C0_1018 0.36(5) 0.28(3) 0.14(3) -0.06(2) -0.03(3) 0.06(3)
S0_1019 0.206(10) 0.209(10) 0.137(8) 0.006(7) -0.015(7) 0.092(8)
C1_1019 0.20(3) 0.22(3) 0.139(13) 0.033(13) -0.014(13) 0.08(2)
C2_1019 0.38(7) 0.40(6) 0.18(2) -0.05(3) -0.09(3) 0.25(6)
C3_1019 0.29(6) 0.35(6) 0.17(2) -0.01(3) -0.05(3) 0.17(5)
C4_1019 0.31(4) 0.38(5) 0.20(2) 0.00(2) -0.04(2) 0.19(4)
C5_1019 0.34(6) 0.39(6) 0.19(3) 0.00(3) -0.06(3) 0.22(6)
C6_1019 0.34(6) 0.37(6) 0.19(2) -0.01(3) -0.06(3) 0.22(6)
C7_1019 0.33(4) 0.42(5) 0.20(2) 0.01(2) -0.05(2) 0.20(4)
C8_1019 0.33(4) 0.43(5) 0.23(4) 0.01(3) -0.05(3) 0.20(4)
C9_1019 0.32(5) 0.42(5) 0.21(3) 0.00(3) -0.06(3) 0.19(4)
C0_1019 0.34(5) 0.42(5) 0.22(4) 0.01(3) -0.04(3) 0.21(4)
S0_1020 0.138(8) 0.152(8) 0.123(7) 0.021(6) -0.028(6) 0.050(6)
C1_1020 0.170(16) 0.17(2) 0.142(13) 0.005(12) -0.054(12) 0.065(15)
C2_1020 0.21(2) 0.27(5) 0.146(15) 0.025(17) -0.049(14) 0.06(2)
C3_1020 0.23(3) 0.33(6) 0.162(18) 0.02(2) -0.067(16) 0.06(3)
C4_1020 0.23(3) 0.35(5) 0.19(2) 0.01(2) -0.066(17) 0.05(2)
C5_1020 0.19(2) 0.27(5) 0.18(2) 0.00(2) -0.070(17) 0.05(2)
C6_1020 0.182(18) 0.27(5) 0.17(2) 0.02(2) -0.055(14) 0.03(2)
C7_1020 0.25(3) 0.39(5) 0.20(2) 0.00(2) -0.08(2) 0.06(3)
C8_1020 0.27(4) 0.39(5) 0.21(4) 0.00(3) -0.09(3) 0.06(4)
C9_1020 0.26(3) 0.39(5) 0.21(4) 0.00(3) -0.08(2) 0.05(3)
C0_1020 0.29(4) 0.40(6) 0.21(3) 0.00(3) -0.07(3) 0.07(4)
S0_1021 0.102(6) 0.135(7) 0.135(8) 0.019(6) -0.015(5) 0.040(6)
C1_1021 0.103(13) 0.154(15) 0.150(19) 0.004(12) -0.014(13) 0.049(11)
C2_1021 0.12(2) 0.154(16) 0.14(3) 0.000(14) -0.01(2) 0.049(12)
C3_1021 0.14(2) 0.182(19) 0.17(4) -0.004(17) -0.03(2) 0.046(14)
C4_1021 0.18(2) 0.20(2) 0.26(4) 0.01(2) -0.08(2) 0.054(17)
C5_1021 0.14(2) 0.20(2) 0.20(4) 0.01(2) -0.04(3) 0.060(17)
C6_1021 0.15(3) 0.175(19) 0.22(4) 0.017(17) -0.06(3) 0.062(16)
C7_1021 0.18(2) 0.24(3) 0.27(4) 0.01(2) -0.09(2) 0.05(2)
C8_1021 0.21(4) 0.27(4) 0.28(4) 0.01(3) -0.09(3) 0.07(3)
C9_1021 0.20(3) 0.27(4) 0.30(4) 0.00(3) -0.08(3) 0.07(3)
C0_1021 0.19(3) 0.24(3) 0.27(4) 0.00(2) -0.09(3) 0.05(2)
S0_1022 0.122(8) 0.232(11) 0.232(12) 0.029(9) -0.017(8) 0.079(8)
C1_1022 0.123(12) 0.19(3) 0.23(2) 0.031(19) -0.014(11) 0.073(13)
C2_1022 0.156(19) 0.46(9) 0.27(3) -0.03(3) -0.008(15) 0.12(2)
C3_1022 0.154(19) 0.33(8) 0.29(3) 0.00(3) -0.002(15) 0.10(2)
C4_1022 0.170(19) 0.38(5) 0.30(3) -0.02(3) -0.015(17) 0.12(2)
C5_1022 0.144(18) 0.34(7) 0.29(3) -0.01(3) -0.033(15) 0.11(2)
C6_1022 0.147(17) 0.44(9) 0.26(3) -0.04(3) -0.034(15) 0.12(2)
C7_1022 0.17(2) 0.42(5) 0.34(4) -0.01(3) -0.013(18) 0.12(2)
C8_1022 0.20(3) 0.42(5) 0.35(4) -0.02(4) -0.03(3) 0.14(3)
C9_1022 0.19(4) 0.44(6) 0.35(4) 0.00(4) -0.01(2) 0.13(3)
C0_1022 0.20(4) 0.43(5) 0.36(5) -0.01(4) -0.01(3) 0.14(3)
S0_1023 0.174(10) 0.174(9) 0.152(9) 0.044(7) 0.031(7) 0.120(8)
C1_1023 0.21(3) 0.182(17) 0.21(3) 0.023(16) 0.01(2) 0.140(18)
C2_1023 0.31(4) 0.23(3) 0.41(7) 0.12(4) 0.14(5) 0.20(3)
C3_1023 0.29(4) 0.22(3) 0.38(7) 0.08(3) 0.08(5) 0.19(3)
C4_1023 0.25(3) 0.21(2) 0.33(4) 0.03(2) 0.03(3) 0.16(2)
C5_1023 0.22(3) 0.19(2) 0.26(5) -0.01(3) -0.01(3) 0.14(2)
C6_1023 0.27(4) 0.22(3) 0.36(7) 0.06(3) 0.10(5) 0.18(3)
C7_1023 0.29(4) 0.23(2) 0.37(4) 0.04(2) 0.04(3) 0.19(3)
C8_1023 0.30(4) 0.24(4) 0.38(5) 0.04(3) 0.05(3) 0.19(3)
C9_1023 0.30(5) 0.25(4) 0.37(4) 0.04(3) 0.04(3) 0.21(4)
C0_1023 0.30(4) 0.23(3) 0.38(5) 0.04(3) 0.04(3) 0.18(3)
S0_1024 0.152(8) 0.118(7) 0.147(8) 0.030(6) 0.020(6) 0.077(6)
C1_1024 0.19(2) 0.127(12) 0.17(2) 0.036(11) 0.024(17) 0.094(13)
C2_1024 0.34(5) 0.154(16) 0.44(8) -0.03(2) -0.16(6) 0.14(2)
C3_1024 0.36(5) 0.165(18) 0.42(7) -0.01(2) -0.11(6) 0.15(2)
C4_1024 0.32(4) 0.19(2) 0.33(5) 0.01(2) -0.05(3) 0.16(2)
C5_1024 0.34(5) 0.19(2) 0.35(7) 0.01(2) -0.07(5) 0.17(2)
C6_1024 0.34(5) 0.18(2) 0.40(7) -0.02(2) -0.15(5) 0.16(2)
C7_1024 0.36(4) 0.20(2) 0.37(5) 0.02(2) -0.04(3) 0.18(2)
C8_1024 0.38(5) 0.23(4) 0.37(5) 0.02(3) -0.04(4) 0.20(3)
C9_1024 0.37(4) 0.21(3) 0.39(6) 0.01(3) -0.03(4) 0.17(2)
C0_1024 0.39(5) 0.23(4) 0.38(5) 0.01(3) -0.03(4) 0.19(3)
S0_1025 0.173(10) 0.153(9) 0.250(13) 0.012(8) 0.015(8) 0.081(8)
C1_1025 0.19(3) 0.148(18) 0.26(2) 0.015(17) 0.00(2) 0.07(2)
C2_1025 0.42(8) 0.27(4) 0.32(3) 0.08(3) 0.12(4) 0.21(5)
C3_1025 0.37(8) 0.26(4) 0.32(3) 0.08(3) 0.08(4) 0.17(5)
C4_1025 0.41(6) 0.28(3) 0.34(3) 0.08(3) 0.08(3) 0.20(3)
C5_1025 0.42(8) 0.25(4) 0.35(4) 0.08(3) 0.09(5) 0.21(5)
C6_1025 0.33(7) 0.21(3) 0.31(3) 0.05(3) 0.06(4) 0.16(4)
C7_1025 0.44(5) 0.29(3) 0.37(4) 0.10(3) 0.08(3) 0.21(3)
C8_1025 0.46(6) 0.30(4) 0.38(5) 0.09(3) 0.07(4) 0.22(4)
C9_1025 0.44(6) 0.30(5) 0.36(4) 0.11(3) 0.08(4) 0.21(4)
C0_1025 0.44(6) 0.34(5) 0.38(4) 0.10(3) 0.07(4) 0.22(4)
S0_1026 0.123(7) 0.098(6) 0.116(7) 0.009(5) 0.006(5) 0.037(5)
C1_1026 0.140(18) 0.101(10) 0.12(2) 0.013(9) 0.001(14) 0.037(9)
C2_1026 0.26(4) 0.114(16) 0.29(6) 0.043(17) 0.14(5) 0.061(16)
C3_1026 0.24(4) 0.113(16) 0.24(5) 0.036(18) 0.08(4) 0.049(16)
C4_1026 0.26(3) 0.126(15) 0.26(4) 0.024(16) 0.08(3) 0.065(15)
C5_1026 0.19(3) 0.114(14) 0.16(3) 0.005(14) -0.01(3) 0.051(15)
C6_1026 0.20(3) 0.116(14) 0.20(4) 0.014(15) 0.05(3) 0.062(15)
C7_1026 0.29(3) 0.123(17) 0.30(4) 0.032(17) 0.07(3) 0.063(16)
C8_1026 0.30(4) 0.14(3) 0.31(4) 0.02(2) 0.06(3) 0.08(3)
C9_1026 0.32(5) 0.14(3) 0.30(4) 0.04(2) 0.07(3) 0.07(3)
C0_1026 0.29(3) 0.13(3) 0.32(5) 0.02(3) 0.06(3) 0.07(2)
S0_1027 0.124(7) 0.123(7) 0.130(8) 0.034(5) 0.005(5) 0.025(6)
C1_1027 0.142(14) 0.128(11) 0.11(2) 0.036(10) 0.003(13) 0.022(9)
C2_1027 0.18(2) 0.140(14) 0.29(7) 0.053(17) -0.03(2) 0.036(14)
C3_1027 0.19(2) 0.140(16) 0.29(7) 0.053(18) -0.03(3) 0.033(14)
C4_1027 0.19(2) 0.147(17) 0.32(5) 0.056(18) -0.04(2) 0.031(14)
C5_1027 0.164(18) 0.141(17) 0.34(8) 0.06(2) -0.04(2) 0.014(13)
C6_1027 0.147(15) 0.137(17) 0.23(6) 0.05(2) -0.019(17) 0.021(11)
C7_1027 0.21(2) 0.150(18) 0.33(5) 0.053(19) -0.03(2) 0.028(15)
C8_1027 0.22(3) 0.15(3) 0.34(5) 0.05(2) -0.04(3) 0.03(3)
C9_1027 0.23(4) 0.16(3) 0.34(5) 0.06(3) -0.03(3) 0.04(3)
C0_1027 0.21(3) 0.15(3) 0.34(5) 0.04(3) -0.03(3) 0.02(2)
S0_1028 0.194(9) 0.182(10) 0.184(10) 0.025(7) -0.011(7) 0.080(7)
C1_1028 0.210(14) 0.249(19) 0.26(3) 0.041(16) 0.002(12) 0.087(12)
C2_1028 0.28(2) 0.30(3) 0.50(9) -0.06(4) 0.07(3) 0.067(19)
C3_1028 0.28(2) 0.31(3) 0.42(9) -0.02(4) 0.04(3) 0.08(2)
C4_1028 0.32(2) 0.39(3) 0.45(6) -0.03(3) 0.05(3) 0.13(2)
C5_1028 0.29(2) 0.39(4) 0.44(9) -0.03(4) 0.06(3) 0.13(2)
C6_1028 0.28(2) 0.34(3) 0.37(8) 0.00(4) 0.04(3) 0.14(2)
C7_1028 0.32(3) 0.41(4) 0.45(6) -0.03(4) 0.05(3) 0.13(2)
C8_1028 0.34(5) 0.42(4) 0.46(7) -0.02(4) 0.05(4) 0.13(3)
C9_1028 0.34(4) 0.43(6) 0.46(6) -0.04(4) 0.04(3) 0.14(4)
C0_1028 0.35(4) 0.45(5) 0.45(6) -0.03(4) 0.04(3) 0.15(4)
S0_1029 0.225(15) 0.173(11) 0.103(12) 0.016(9) 0.046(10) 0.189(11)
C1_1029 0.21(3) 0.172(16) 0.09(3) 0.007(15) 0.02(2) 0.184(17)
C2_1029 0.24(5) 0.17(2) 0.14(6) 0.00(2) 0.06(5) 0.18(2)
C3_1029 0.23(5) 0.16(2) 0.17(7) 0.00(2) 0.07(6) 0.17(2)
C4_1029 0.20(4) 0.16(2) 0.14(4) -0.01(2) 0.03(3) 0.16(2)
C5_1029 0.22(5) 0.168(19) 0.16(6) 0.01(2) 0.04(5) 0.18(2)
C6_1029 0.19(4) 0.170(16) 0.07(4) 0.003(17) -0.01(3) 0.176(19)
C7_1029 0.20(4) 0.16(2) 0.16(4) -0.01(2) 0.04(3) 0.16(3)
C8_1029 0.21(4) 0.17(4) 0.16(5) -0.01(3) 0.04(3) 0.16(3)
C9_1029 0.21(5) 0.17(4) 0.16(4) -0.01(2) 0.04(3) 0.16(3)
C0_1029 0.20(4) 0.16(3) 0.16(5) -0.01(2) 0.04(3) 0.16(3)
S0_1030 0.325(15) 0.270(14) 0.248(15) 0.011(11) 0.071(12) 0.189(13)
C1_1030 0.42(3) 0.32(3) 0.32(3) -0.03(2) 0.06(2) 0.22(2)
C2_1030 0.50(5) 0.47(6) 0.52(8) -0.17(6) -0.03(5) 0.33(5)
C3_1030 0.53(5) 0.46(7) 0.52(8) -0.16(7) -0.01(5) 0.32(5)
C4_1030 0.52(4) 0.46(5) 0.50(5) -0.13(4) 0.00(4) 0.29(4)
C5_1030 0.52(5) 0.48(7) 0.50(8) -0.17(7) -0.03(5) 0.30(5)
C6_1030 0.45(4) 0.40(6) 0.40(7) -0.10(6) 0.00(5) 0.25(4)
C7_1030 0.57(5) 0.47(4) 0.51(5) -0.14(4) 0.01(4) 0.30(4)
C8_1030 0.59(6) 0.48(5) 0.51(6) -0.14(4) 0.02(5) 0.29(4)
C9_1030 0.58(6) 0.49(6) 0.51(5) -0.13(4) 0.01(4) 0.30(5)
C0_1030 0.58(5) 0.49(6) 0.53(7) -0.11(5) 0.03(4) 0.31(5)
S0_1031 0.165(8) 0.216(10) 0.137(8) 0.046(6) 0.049(6) 0.124(7)
C1_1031 0.20(2) 0.26(2) 0.161(17) 0.048(14) 0.066(14) 0.148(17)
C2_1031 0.27(3) 0.33(3) 0.32(6) -0.05(4) 0.17(4) 0.08(3)
C3_1031 0.30(4) 0.36(4) 0.34(6) -0.06(4) 0.19(4) 0.10(3)
C4_1031 0.32(3) 0.36(4) 0.33(4) -0.05(3) 0.16(3) 0.11(3)
C5_1031 0.28(3) 0.31(3) 0.22(4) 0.01(3) 0.09(3) 0.16(3)
C6_1031 0.25(3) 0.28(3) 0.21(4) 0.01(3) 0.08(3) 0.14(2)
C7_1031 0.35(4) 0.39(4) 0.34(4) -0.06(3) 0.16(3) 0.14(3)
C8_1031 0.36(5) 0.39(4) 0.35(5) -0.07(3) 0.15(4) 0.14(3)
C9_1031 0.35(4) 0.39(6) 0.35(5) -0.05(4) 0.16(4) 0.13(4)
C0_1031 0.38(5) 0.41(5) 0.35(4) -0.04(4) 0.17(4) 0.15(4)
S0_1032 0.158(8) 0.152(8) 0.105(7) 0.011(5) 0.030(5) 0.084(6)
C1_1032 0.170(16) 0.15(2) 0.107(11) 0.012(10) 0.032(10) 0.087(14)
C2_1032 0.20(2) 0.22(4) 0.119(14) -0.010(17) 0.031(13) 0.07(2)
C3_1032 0.23(3) 0.30(5) 0.125(16) -0.02(2) 0.044(15) 0.08(3)
C4_1032 0.24(3) 0.33(4) 0.149(18) -0.017(18) 0.049(16) 0.07(2)
C5_1032 0.20(2) 0.24(4) 0.136(18) 0.012(19) 0.054(15) 0.09(2)
C6_1032 0.172(17) 0.16(3) 0.127(17) 0.014(16) 0.037(12) 0.081(17)
C7_1032 0.27(3) 0.37(4) 0.15(2) -0.01(2) 0.062(18) 0.10(3)
C8_1032 0.30(4) 0.38(5) 0.16(3) -0.02(2) 0.05(3) 0.12(3)
C9_1032 0.27(3) 0.38(5) 0.17(3) -0.01(3) 0.06(2) 0.10(3)
C0_1032 0.29(4) 0.41(5) 0.17(3) 0.01(3) 0.06(2) 0.11(4)
S0_1033 0.163(9) 0.133(9) 0.099(7) 0.009(6) 0.019(6) 0.061(7)
C1_1033 0.18(3) 0.19(2) 0.106(11) -0.003(10) 0.019(11) 0.07(2)
C2_1033 0.33(8) 0.20(2) 0.140(18) -0.011(13) 0.040(19) 0.10(3)
C3_1033 0.41(9) 0.25(3) 0.145(18) -0.022(14) 0.05(2) 0.12(3)
C4_1033 0.23(4) 0.25(3) 0.156(17) -0.007(15) 0.033(18) 0.07(3)
C5_1033 0.35(8) 0.26(3) 0.129(15) 0.003(14) 0.026(17) 0.10(3)
C6_1033 0.38(9) 0.22(2) 0.123(14) 0.018(13) 0.026(16) 0.11(3)
C7_1033 0.25(4) 0.30(3) 0.157(18) -0.021(17) 0.031(19) 0.08(3)
C8_1033 0.27(4) 0.34(4) 0.19(3) -0.03(3) 0.03(2) 0.10(3)
C9_1033 0.26(4) 0.31(3) 0.17(3) -0.03(2) 0.03(2) 0.08(3)
C0_1033 0.24(5) 0.30(4) 0.17(3) -0.01(2) 0.03(3) 0.08(3)
S0_1034 0.230(11) 0.196(12) 0.121(8) -0.007(7) -0.023(7) 0.108(9)
C1_1034 0.28(2) 0.23(3) 0.135(12) -0.011(12) -0.030(11) 0.13(2)
C2_1034 0.31(3) 0.44(8) 0.17(2) 0.001(19) -0.045(15) 0.05(3)
C3_1034 0.33(3) 0.38(7) 0.17(2) 0.00(2) -0.048(17) 0.08(3)
C4_1034 0.34(3) 0.34(5) 0.177(19) 0.001(19) -0.031(18) 0.10(3)
C5_1034 0.34(3) 0.38(7) 0.149(17) -0.003(18) -0.021(16) 0.09(3)
C6_1034 0.31(3) 0.32(6) 0.145(15) -0.004(17) -0.014(15) 0.10(3)
C7_1034 0.39(4) 0.36(5) 0.18(2) 0.00(2) -0.04(2) 0.11(3)
C8_1034 0.40(5) 0.36(5) 0.19(3) 0.00(3) -0.03(3) 0.11(4)
C9_1034 0.42(5) 0.37(5) 0.21(4) -0.01(3) -0.03(3) 0.12(4)
C0_1034 0.39(4) 0.38(6) 0.19(4) 0.01(3) -0.04(3) 0.12(4)
S0_1035 0.255(12) 0.225(12) 0.168(9) 0.064(7) 0.045(7) 0.144(10)
C1_1035 0.29(4) 0.26(3) 0.197(15) 0.070(14) 0.017(15) 0.16(3)
C2_1035 0.45(8) 0.35(6) 0.201(16) 0.058(18) 0.005(19) 0.27(6)
C3_1035 0.44(8) 0.33(6) 0.220(19) 0.063(19) -0.01(2) 0.25(6)
C4_1035 0.36(5) 0.29(4) 0.25(2) 0.06(2) -0.02(2) 0.19(4)
C5_1035 0.43(8) 0.34(6) 0.26(2) 0.05(2) -0.03(3) 0.26(7)
C6_1035 0.41(8) 0.34(5) 0.24(2) 0.05(2) -0.01(2) 0.26(6)
C7_1035 0.38(5) 0.31(4) 0.27(3) 0.06(2) -0.03(3) 0.20(4)
C8_1035 0.39(5) 0.33(5) 0.30(4) 0.06(3) -0.03(3) 0.21(4)
C9_1035 0.39(6) 0.32(5) 0.27(3) 0.06(3) -0.03(3) 0.21(4)
C0_1035 0.38(5) 0.31(4) 0.27(4) 0.07(3) -0.05(3) 0.20(4)
S0_1036 0.134(7) 0.146(7) 0.118(7) 0.022(5) -0.024(5) 0.058(6)
C1_1036 0.144(18) 0.198(18) 0.120(17) 0.027(13) -0.022(14) 0.080(14)
C2_1036 0.20(3) 0.22(2) 0.22(5) 0.038(18) -0.09(4) 0.062(17)
C3_1036 0.22(3) 0.27(3) 0.22(5) 0.04(2) -0.09(4) 0.09(2)
C4_1036 0.23(3) 0.27(3) 0.25(3) 0.05(2) -0.09(3) 0.10(2)
C5_1036 0.17(3) 0.26(2) 0.12(3) 0.037(19) -0.01(2) 0.12(2)
C6_1036 0.16(3) 0.21(2) 0.14(3) 0.037(16) -0.02(2) 0.089(17)
C7_1036 0.25(3) 0.32(3) 0.26(3) 0.05(2) -0.10(3) 0.13(3)
C8_1036 0.28(3) 0.37(5) 0.28(4) 0.05(3) -0.09(3) 0.16(3)
C9_1036 0.23(4) 0.34(4) 0.27(4) 0.04(3) -0.10(3) 0.13(3)
C0_1036 0.27(4) 0.33(3) 0.27(4) 0.06(3) -0.09(3) 0.14(3)
S0_1037 0.126(8) 0.171(10) 0.190(9) 0.034(7) -0.038(6) 0.066(8)
C1_1037 0.151(18) 0.21(3) 0.222(18) 0.026(18) -0.060(15) 0.075(19)
C2_1037 0.19(3) 0.27(4) 0.25(4) 0.01(4) -0.07(3) 0.12(3)
C3_1037 0.16(3) 0.27(4) 0.21(4) 0.05(3) -0.04(3) 0.09(3)
C4_1037 0.20(2) 0.33(4) 0.27(3) -0.02(3) -0.08(2) 0.13(3)
C5_1037 0.14(3) 0.24(4) 0.21(3) 0.04(3) -0.03(2) 0.05(3)
C6_1037 0.15(2) 0.19(3) 0.21(3) 0.04(3) -0.03(2) 0.05(2)
C7_1037 0.21(3) 0.38(4) 0.28(3) -0.03(3) -0.09(2) 0.14(3)
C8_1037 0.21(3) 0.38(5) 0.28(4) -0.03(3) -0.09(3) 0.14(3)
C9_1037 0.23(4) 0.39(4) 0.28(4) -0.02(3) -0.07(3) 0.16(3)
C0_1037 0.22(4) 0.38(4) 0.30(4) -0.04(3) -0.09(3) 0.15(3)
S0_1038 0.129(8) 0.207(11) 0.232(11) -0.014(8) -0.022(7) 0.079(8)
C1_1038 0.143(14) 0.26(3) 0.24(3) -0.04(2) -0.028(13) 0.092(14)
C2_1038 0.16(2) 0.32(4) 0.27(5) 0.01(4) -0.018(18) 0.11(2)
C3_1038 0.16(2) 0.34(4) 0.24(4) -0.01(4) -0.012(19) 0.12(2)
C4_1038 0.17(2) 0.39(4) 0.30(4) 0.04(3) -0.031(18) 0.11(2)
C5_1038 0.158(19) 0.41(5) 0.37(7) 0.09(5) -0.06(2) 0.07(2)
C6_1038 0.160(18) 0.42(5) 0.46(7) 0.15(6) -0.07(2) 0.052(19)
C7_1038 0.17(2) 0.42(4) 0.29(4) 0.04(3) -0.03(2) 0.11(2)
C8_1038 0.21(4) 0.44(5) 0.29(4) 0.05(4) -0.03(3) 0.14(3)
C9_1038 0.17(3) 0.43(5) 0.28(4) 0.04(4) -0.04(2) 0.12(3)
C0_1038 0.18(3) 0.41(4) 0.28(5) 0.04(3) -0.03(3) 0.11(2)
S0_1039 0.137(9) 0.227(13) 0.216(12) -0.022(9) -0.014(8) 0.110(9)
C1_1039 0.135(13) 0.21(4) 0.23(2) 0.01(2) -0.001(12) 0.101(16)
C2_1039 0.18(2) 0.41(8) 0.27(3) -0.08(4) -0.041(19) 0.18(4)
C3_1039 0.18(2) 0.42(8) 0.29(3) -0.09(4) -0.05(2) 0.18(4)
C4_1039 0.138(17) 0.20(4) 0.25(3) -0.01(2) -0.010(16) 0.09(2)
C5_1039 0.17(2) 0.48(9) 0.30(3) -0.13(4) -0.05(2) 0.19(4)
C6_1039 0.16(2) 0.41(8) 0.28(3) -0.09(4) -0.031(19) 0.17(4)
C7_1039 0.139(18) 0.22(3) 0.25(3) -0.01(3) -0.010(17) 0.10(2)
C8_1039 0.15(3) 0.23(4) 0.26(3) 0.00(3) -0.01(2) 0.09(2)
C9_1039 0.13(3) 0.22(3) 0.27(4) -0.01(3) -0.01(2) 0.09(2)
C0_1039 0.13(3) 0.22(4) 0.25(3) 0.00(3) -0.004(19) 0.09(3)
S0_1040 0.131(8) 0.153(8) 0.270(12) 0.047(7) 0.046(7) 0.091(7)
C1_1040 0.155(16) 0.184(17) 0.29(4) 0.050(17) 0.038(16) 0.117(14)
C2_1040 0.17(2) 0.184(18) 0.28(6) 0.046(19) 0.02(2) 0.118(16)
C3_1040 0.20(2) 0.19(2) 0.24(6) 0.016(19) 0.01(2) 0.134(17)
C4_1040 0.19(2) 0.19(2) 0.18(3) -0.01(2) 0.02(2) 0.139(17)
C5_1040 0.18(2) 0.19(2) 0.38(7) 0.02(2) 0.00(2) 0.133(17)
C6_1040 0.157(17) 0.19(2) 0.32(6) 0.04(2) 0.03(2) 0.122(16)
C7_1040 0.21(2) 0.20(2) 0.21(3) -0.01(2) 0.01(2) 0.15(2)
C8_1040 0.22(3) 0.20(2) 0.21(3) -0.01(2) 0.01(3) 0.15(2)
C9_1040 0.22(3) 0.21(3) 0.21(3) -0.01(2) 0.00(2) 0.15(3)
C0_1040 0.21(2) 0.21(3) 0.23(4) 0.00(3) 0.01(2) 0.16(2)
S0_1041 0.148(9) 0.133(9) 0.167(9) 0.032(7) 0.010(7) 0.089(7)
C1_1041 0.17(2) 0.153(17) 0.20(2) 0.043(14) 0.020(17) 0.105(18)
C2_1041 0.35(6) 0.19(2) 0.35(5) -0.03(3) -0.14(5) 0.18(3)
C3_1041 0.33(6) 0.20(2) 0.34(5) -0.01(3) -0.09(5) 0.18(3)
C4_1041 0.23(3) 0.19(2) 0.27(3) 0.038(19) -0.01(3) 0.13(2)
C5_1041 0.25(5) 0.20(2) 0.28(4) 0.03(2) -0.04(4) 0.15(3)
C6_1041 0.41(7) 0.23(3) 0.40(6) -0.04(3) -0.20(6) 0.22(3)
C7_1041 0.27(3) 0.20(2) 0.30(4) 0.04(2) -0.01(3) 0.15(2)
C8_1041 0.29(4) 0.21(3) 0.31(4) 0.03(2) 0.00(3) 0.14(3)
C9_1041 0.27(3) 0.19(3) 0.30(4) 0.05(3) -0.01(3) 0.15(3)
C0_1041 0.30(4) 0.24(4) 0.30(4) 0.05(2) 0.00(3) 0.16(3)
S0_1042 0.209(11) 0.190(10) 0.189(12) 0.056(8) 0.024(9) 0.116(9)
C1_1042 0.24(3) 0.20(2) 0.21(3) 0.06(2) 0.00(2) 0.13(2)
C2_1042 0.32(4) 0.29(5) 0.32(5) 0.15(5) 0.10(4) 0.20(4)
C3_1042 0.31(4) 0.25(4) 0.29(5) 0.11(4) 0.05(4) 0.18(4)
C4_1042 0.29(3) 0.22(3) 0.26(3) 0.07(3) 0.02(3) 0.16(3)
C5_1042 0.28(4) 0.22(4) 0.25(5) 0.06(4) 0.01(3) 0.16(4)
C6_1042 0.31(4) 0.29(5) 0.33(5) 0.14(5) 0.08(4) 0.21(4)
C7_1042 0.33(4) 0.23(3) 0.28(3) 0.07(3) 0.02(3) 0.17(3)
C8_1042 0.33(4) 0.24(3) 0.29(4) 0.06(3) 0.02(3) 0.17(3)
C9_1042 0.33(4) 0.25(4) 0.30(4) 0.06(3) 0.01(3) 0.18(3)
C0_1042 0.34(4) 0.23(4) 0.28(4) 0.07(3) 0.02(3) 0.18(4)
S0_1043 0.231(13) 0.212(11) 0.162(11) 0.040(8) 0.021(9) 0.136(10)
C1_1043 0.28(3) 0.25(3) 0.18(2) 0.06(2) 0.021(17) 0.16(2)
C2_1043 0.29(3) 0.38(6) 0.31(6) 0.18(6) 0.025(19) 0.15(2)
C3_1043 0.33(3) 0.42(6) 0.35(6) 0.21(6) 0.01(2) 0.15(3)
C4_1043 0.34(3) 0.36(4) 0.31(4) 0.13(3) 0.00(3) 0.16(3)
C5_1043 0.33(3) 0.39(6) 0.35(6) 0.18(6) -0.01(2) 0.17(3)
C6_1043 0.29(3) 0.38(6) 0.33(6) 0.17(6) 0.005(19) 0.17(2)
C7_1043 0.36(4) 0.37(4) 0.31(4) 0.14(3) 0.00(3) 0.17(3)
C8_1043 0.36(4) 0.38(5) 0.34(5) 0.15(4) -0.01(3) 0.17(4)
C9_1043 0.37(5) 0.37(4) 0.33(5) 0.14(4) 0.01(4) 0.16(3)
C0_1043 0.36(5) 0.39(5) 0.32(4) 0.14(4) 0.00(3) 0.17(4)
S0_1044 0.149(8) 0.104(7) 0.133(8) 0.024(5) -0.006(6) 0.051(6)
C1_1044 0.16(2) 0.155(15) 0.194(15) 0.067(12) 0.008(13) 0.067(14)
C2_1044 0.43(8) 0.19(2) 0.190(16) 0.056(14) 0.035(17) 0.04(2)
C3_1044 0.33(7) 0.22(2) 0.22(2) 0.085(16) 0.03(2) 0.06(3)
C4_1044 0.35(5) 0.22(2) 0.24(2) 0.079(16) 0.02(2) 0.06(2)
C5_1044 0.24(5) 0.18(2) 0.24(2) 0.088(16) 0.01(2) 0.06(2)
C6_1044 0.30(6) 0.157(16) 0.22(2) 0.061(14) 0.01(2) 0.050(17)
C7_1044 0.36(5) 0.24(3) 0.26(3) 0.100(19) 0.03(3) 0.07(3)
C8_1044 0.36(5) 0.26(4) 0.26(4) 0.09(3) 0.02(3) 0.07(3)
C9_1044 0.36(5) 0.27(4) 0.27(3) 0.11(3) 0.02(3) 0.07(4)
C0_1044 0.37(5) 0.25(3) 0.29(4) 0.09(2) 0.02(3) 0.07(3)
S0_1045 0.140(8) 0.120(8) 0.121(8) 0.020(6) 0.022(6) 0.058(6)
C1_1045 0.157(16) 0.118(12) 0.11(2) 0.017(12) 0.035(13) 0.064(11)
C2_1045 0.20(2) 0.15(2) 0.23(4) 0.06(2) -0.03(3) 0.034(17)
C3_1045 0.21(2) 0.15(2) 0.24(5) 0.06(2) -0.03(3) 0.029(19)
C4_1045 0.23(3) 0.18(2) 0.27(4) 0.09(2) -0.03(2) 0.034(18)
C5_1045 0.23(3) 0.17(2) 0.28(5) 0.10(3) -0.04(3) 0.03(2)
C6_1045 0.22(3) 0.17(2) 0.27(5) 0.10(3) -0.05(3) 0.03(2)
C7_1045 0.24(3) 0.18(2) 0.30(4) 0.10(2) -0.04(3) 0.031(19)
C8_1045 0.24(3) 0.19(3) 0.30(5) 0.10(3) -0.04(3) 0.03(2)
C9_1045 0.23(4) 0.20(4) 0.30(4) 0.11(2) -0.03(3) 0.03(3)
C0_1045 0.26(4) 0.18(3) 0.33(4) 0.10(3) -0.02(3) 0.04(3)
S0_1046 0.177(10) 0.225(11) 0.247(12) 0.065(9) 0.008(8) 0.068(8)
C1_1046 0.196(18) 0.25(2) 0.31(2) 0.082(17) 0.024(16) 0.075(15)
C2_1046 0.27(4) 0.31(3) 0.36(4) 0.05(3) 0.08(4) 0.08(3)
C3_1046 0.27(4) 0.32(3) 0.36(5) 0.06(3) 0.07(4) 0.07(3)
C4_1046 0.25(3) 0.31(3) 0.34(4) 0.08(2) 0.04(3) 0.09(2)
C5_1046 0.25(4) 0.28(3) 0.36(5) 0.06(3) 0.06(4) 0.05(3)
C6_1046 0.27(4) 0.28(3) 0.38(5) 0.04(3) 0.08(4) 0.04(3)
C7_1046 0.26(3) 0.32(3) 0.36(4) 0.08(3) 0.05(3) 0.09(2)
C8_1046 0.28(3) 0.36(5) 0.38(5) 0.07(3) 0.03(3) 0.11(3)
C9_1046 0.25(4) 0.32(4) 0.37(5) 0.09(3) 0.05(4) 0.08(3)
C0_1046 0.29(4) 0.34(5) 0.37(4) 0.08(3) 0.06(3) 0.11(4)
S0_1047 0.177(10) 0.274(14) 0.217(15) 0.057(11) 0.010(9) 0.091(9)
C1_1047 0.210(16) 0.38(3) 0.27(4) 0.06(2) 0.025(17) 0.114(15)
C2_1047 0.30(4) 0.44(3) 0.44(8) 0.00(3) 0.10(5) 0.14(2)
C3_1047 0.32(4) 0.48(4) 0.48(9) 0.00(4) 0.13(5) 0.13(3)
C4_1047 0.35(3) 0.48(4) 0.49(6) -0.01(3) 0.13(3) 0.13(3)
C5_1047 0.30(4) 0.44(4) 0.47(9) 0.01(4) 0.14(5) 0.09(2)
C6_1047 0.33(4) 0.41(3) 0.56(9) -0.02(3) 0.18(5) 0.07(2)
C7_1047 0.35(3) 0.50(5) 0.50(6) 0.01(4) 0.13(3) 0.13(3)
C8_1047 0.36(5) 0.49(5) 0.50(6) 0.00(4) 0.12(4) 0.13(4)
C9_1047 0.38(5) 0.51(5) 0.50(7) 0.01(4) 0.15(4) 0.15(4)
C0_1047 0.38(4) 0.51(6) 0.52(6) 0.00(4) 0.11(4) 0.14(3)
S0_1048 0.144(8) 0.225(10) 0.150(11) 0.029(8) 0.003(7) 0.064(7)
C1_1048 0.154(13) 0.27(2) 0.21(3) 0.028(19) 0.006(12) 0.065(12)
C2_1048 0.19(2) 0.33(3) 0.43(9) -0.08(4) 0.05(3) 0.052(17)
C3_1048 0.19(2) 0.35(3) 0.39(8) -0.05(4) 0.04(3) 0.054(19)
C4_1048 0.22(2) 0.41(4) 0.46(6) -0.08(3) 0.06(2) 0.082(19)
C5_1048 0.19(2) 0.40(4) 0.43(9) -0.06(5) 0.05(3) 0.084(19)
C6_1048 0.19(2) 0.36(4) 0.38(8) -0.05(4) 0.04(2) 0.091(19)
C7_1048 0.21(2) 0.43(4) 0.48(6) -0.07(4) 0.06(2) 0.08(2)
C8_1048 0.24(4) 0.46(5) 0.50(7) -0.06(4) 0.07(3) 0.11(4)
C9_1048 0.24(4) 0.44(5) 0.48(6) -0.07(4) 0.06(3) 0.08(3)
C0_1048 0.21(4) 0.43(5) 0.48(6) -0.07(4) 0.06(3) 0.07(3)
S0_1049 0.271(13) 0.275(13) 0.241(16) 0.005(11) 0.004(10) 0.194(11)
C1_1049 0.35(3) 0.33(2) 0.29(3) -0.02(2) 0.00(3) 0.25(2)
C2_1049 0.44(7) 0.35(3) 0.35(5) 0.00(3) 0.08(6) 0.28(4)
C3_1049 0.42(7) 0.36(3) 0.37(5) -0.02(3) 0.06(6) 0.27(4)
C4_1049 0.49(5) 0.37(3) 0.43(5) 0.00(3) 0.10(4) 0.30(3)
C5_1049 0.51(8) 0.38(3) 0.45(6) 0.02(3) 0.12(6) 0.32(4)
C6_1049 0.58(8) 0.37(3) 0.46(6) 0.07(3) 0.18(7) 0.35(4)
C7_1049 0.49(5) 0.39(4) 0.45(5) -0.02(3) 0.09(4) 0.31(4)
C8_1049 0.52(6) 0.40(5) 0.45(5) -0.01(3) 0.09(4) 0.32(5)
C9_1049 0.50(6) 0.39(4) 0.46(6) -0.02(3) 0.09(5) 0.31(4)
C0_1049 0.50(5) 0.39(5) 0.45(6) -0.03(4) 0.08(4) 0.32(4)
S0_1050 0.201(11) 0.322(18) 0.296(17) -0.030(13) 0.052(10) 0.144(11)
C1_1050 0.32(3) 0.42(5) 0.44(7) -0.07(5) 0.07(3) 0.23(3)
C2_1050 0.36(3) 0.44(6) 0.48(8) -0.10(6) 0.05(4) 0.23(3)
C3_1050 0.42(4) 0.48(6) 0.52(9) -0.11(7) 0.07(4) 0.28(4)
C4_1050 0.42(4) 0.52(5) 0.57(6) -0.11(4) 0.06(3) 0.29(3)
C5_1050 0.38(3) 0.51(6) 0.56(9) -0.11(7) 0.07(4) 0.29(4)
C6_1050 0.33(3) 0.48(6) 0.51(8) -0.10(6) 0.05(3) 0.25(3)
C7_1050 0.45(4) 0.53(5) 0.59(6) -0.11(4) 0.08(4) 0.31(4)
C8_1050 0.47(5) 0.54(6) 0.59(6) -0.10(5) 0.08(4) 0.31(5)
C9_1050 0.46(5) 0.55(7) 0.61(7) -0.09(5) 0.07(4) 0.31(5)
C0_1050 0.46(5) 0.53(5) 0.60(7) -0.11(4) 0.08(4) 0.31(4)
S0_1051 0.135(8) 0.146(8) 0.131(8) 0.042(6) 0.041(6) 0.072(7)
C1_1051 0.145(14) 0.15(2) 0.172(17) 0.039(15) 0.058(12) 0.071(14)
C2_1051 0.16(2) 0.28(7) 0.172(18) 0.052(17) 0.064(14) 0.10(3)
C3_1051 0.16(2) 0.20(5) 0.19(2) 0.04(2) 0.072(15) 0.08(2)
C4_1051 0.18(2) 0.35(5) 0.21(2) 0.05(3) 0.068(16) 0.12(2)
C5_1051 0.18(2) 0.49(10) 0.21(2) 0.07(3) 0.071(16) 0.16(3)
C6_1051 0.170(18) 0.46(9) 0.19(2) 0.07(2) 0.059(15) 0.15(3)
C7_1051 0.18(2) 0.38(5) 0.23(3) 0.05(3) 0.079(19) 0.13(2)
C8_1051 0.21(3) 0.40(5) 0.25(4) 0.06(3) 0.08(3) 0.15(3)
C9_1051 0.19(3) 0.39(5) 0.24(4) 0.05(3) 0.08(2) 0.13(3)
C0_1051 0.21(4) 0.38(6) 0.23(3) 0.05(3) 0.08(2) 0.13(3)
S0_1052 0.121(7) 0.118(7) 0.101(6) 0.022(5) 0.022(5) 0.056(6)
C1_1052 0.12(2) 0.15(2) 0.098(11) 0.023(11) 0.019(12) 0.039(17)
C2_1052 0.22(5) 0.21(3) 0.143(18) 0.038(19) 0.06(2) 0.11(4)
C3_1052 0.28(6) 0.27(4) 0.15(2) 0.06(2) 0.09(3) 0.15(5)
C4_1052 0.27(4) 0.27(3) 0.173(18) 0.068(18) 0.08(2) 0.14(3)
C5_1052 0.09(3) 0.17(2) 0.118(17) 0.035(16) 0.013(17) 0.01(2)
C6_1052 0.11(3) 0.15(2) 0.122(17) 0.038(15) 0.020(17) 0.03(2)
C7_1052 0.30(4) 0.30(4) 0.175(19) 0.075(19) 0.09(2) 0.14(3)
C8_1052 0.32(4) 0.31(4) 0.18(3) 0.07(2) 0.09(3) 0.14(3)
C9_1052 0.30(5) 0.30(4) 0.21(3) 0.08(2) 0.08(3) 0.14(3)
C0_1052 0.30(4) 0.33(5) 0.20(3) 0.06(3) 0.09(2) 0.15(3)
S0_1053 0.151(9) 0.137(8) 0.097(7) 0.017(5) 0.008(6) 0.062(7)
C1_1053 0.15(2) 0.13(2) 0.106(11) 0.019(11) -0.003(11) 0.04(2)
C2_1053 0.19(3) 0.23(5) 0.117(14) 0.028(17) 0.013(15) 0.09(4)
C3_1053 0.22(3) 0.25(6) 0.122(15) 0.034(19) 0.006(17) 0.10(4)
C4_1053 0.27(3) 0.38(5) 0.152(18) 0.07(2) 0.026(17) 0.18(4)
C5_1053 0.28(4) 0.39(8) 0.145(19) 0.08(3) 0.024(19) 0.20(5)
C6_1053 0.18(3) 0.20(5) 0.133(18) 0.05(2) 0.013(16) 0.08(3)
C7_1053 0.30(4) 0.39(5) 0.16(2) 0.07(2) 0.015(18) 0.19(3)
C8_1053 0.32(4) 0.41(6) 0.17(3) 0.06(3) 0.03(2) 0.19(4)
C9_1053 0.32(5) 0.39(5) 0.17(3) 0.07(3) 0.00(3) 0.19(4)
C0_1053 0.31(4) 0.40(5) 0.17(3) 0.06(3) 0.01(2) 0.19(4)
S0_1054 0.139(8) 0.157(8) 0.147(8) 0.031(6) -0.007(6) 0.086(7)
C1_1054 0.21(2) 0.18(2) 0.168(17) 0.027(14) -0.031(14) 0.118(17)
C2_1054 0.22(2) 0.26(4) 0.24(5) 0.10(4) -0.02(2) 0.12(2)
C3_1054 0.26(3) 0.26(4) 0.25(5) 0.09(4) -0.05(3) 0.13(2)
C4_1054 0.27(3) 0.34(4) 0.39(5) 0.17(4) -0.03(3) 0.16(3)
C5_1054 0.26(3) 0.27(5) 0.33(6) 0.10(5) -0.05(2) 0.15(3)
C6_1054 0.22(2) 0.26(5) 0.32(6) 0.11(5) -0.02(2) 0.15(2)
C7_1054 0.32(3) 0.35(4) 0.40(4) 0.16(3) -0.05(3) 0.18(3)
C8_1054 0.34(4) 0.36(5) 0.41(5) 0.15(4) -0.06(3) 0.19(4)
C9_1054 0.32(4) 0.35(4) 0.40(5) 0.16(4) -0.05(3) 0.17(3)
C0_1054 0.32(5) 0.37(5) 0.41(5) 0.14(4) -0.07(4) 0.19(4)
S0_1055 0.119(7) 0.138(7) 0.147(8) 0.040(6) -0.003(5) 0.066(6)
C1_1055 0.109(19) 0.15(2) 0.153(15) 0.047(13) 0.003(13) 0.064(19)
C2_1055 0.11(3) 0.16(3) 0.157(16) 0.043(16) 0.002(14) 0.07(3)
C3_1055 0.16(3) 0.23(4) 0.171(19) 0.045(19) -0.006(18) 0.12(3)
C4_1055 0.26(3) 0.35(4) 0.20(2) 0.01(2) -0.03(2) 0.23(3)
C5_1055 0.14(3) 0.19(4) 0.18(2) 0.06(2) 0.015(18) 0.10(3)
C6_1055 0.11(3) 0.14(3) 0.165(18) 0.051(17) 0.014(16) 0.06(2)
C7_1055 0.28(3) 0.37(4) 0.22(2) 0.01(2) -0.04(2) 0.25(3)
C8_1055 0.25(4) 0.39(5) 0.22(3) 0.01(3) -0.04(2) 0.24(4)
C9_1055 0.30(4) 0.37(4) 0.24(4) 0.01(3) -0.05(3) 0.25(3)
C0_1055 0.28(3) 0.39(5) 0.25(4) 0.02(3) -0.03(2) 0.25(3)
S0_1056 0.113(8) 0.170(9) 0.192(10) 0.043(7) -0.007(7) 0.076(7)
C1_1056 0.125(13) 0.18(3) 0.22(2) 0.044(17) -0.012(12) 0.088(15)
C2_1056 0.15(2) 0.31(6) 0.27(3) 0.12(4) 0.008(19) 0.14(3)
C3_1056 0.17(2) 0.40(8) 0.31(4) 0.16(5) 0.02(2) 0.17(3)
C4_1056 0.156(18) 0.26(4) 0.26(3) 0.07(3) -0.010(16) 0.13(2)
C5_1056 0.130(16) 0.18(4) 0.22(3) 0.03(3) -0.016(16) 0.095(19)
C6_1056 0.123(15) 0.15(4) 0.21(3) 0.03(3) -0.013(15) 0.083(18)
C7_1056 0.159(19) 0.28(4) 0.29(3) 0.06(3) -0.022(17) 0.14(2)
C8_1056 0.19(3) 0.31(4) 0.30(3) 0.05(3) -0.04(2) 0.15(3)
C9_1056 0.18(3) 0.29(4) 0.31(4) 0.06(3) -0.02(3) 0.15(3)
C0_1056 0.16(3) 0.29(4) 0.30(4) 0.07(3) -0.02(2) 0.14(3)
S0_1057 0.210(10) 0.279(11) 0.185(12) 0.016(8) 0.014(8) 0.175(9)
C1_1057 0.224(17) 0.31(2) 0.23(2) 0.020(17) 0.042(15) 0.177(15)
C2_1057 0.32(3) 0.47(6) 0.29(3) -0.08(4) 0.10(3) 0.11(4)
C3_1057 0.37(4) 0.52(7) 0.35(4) -0.10(4) 0.14(3) 0.10(4)
C4_1057 0.33(3) 0.40(4) 0.33(3) -0.03(3) 0.10(2) 0.16(3)
C5_1057 0.30(3) 0.45(6) 0.35(4) -0.06(4) 0.11(3) 0.11(3)
C6_1057 0.28(3) 0.45(6) 0.33(4) -0.08(4) 0.09(3) 0.10(3)
C7_1057 0.35(4) 0.42(5) 0.35(4) -0.02(3) 0.11(3) 0.17(3)
C8_1057 0.36(5) 0.43(5) 0.36(5) -0.02(4) 0.12(4) 0.17(4)
C9_1057 0.35(4) 0.42(5) 0.36(5) -0.03(4) 0.11(3) 0.17(3)
C0_1057 0.40(5) 0.44(6) 0.36(4) -0.02(3) 0.10(3) 0.19(4)
S0_1058 0.128(12) 0.188(15) 0.170(13) 0.029(10) 0.007(10) 0.096(12)
C1_1058 0.133(14) 0.22(2) 0.15(4) 0.00(2) 0.000(13) 0.101(14)
C2_1058 0.149(19) 0.24(3) 0.26(10) -0.02(3) -0.01(2) 0.116(18)
C3_1058 0.15(2) 0.26(3) 0.27(10) -0.04(3) -0.01(2) 0.115(19)
C4_1058 0.17(2) 0.26(3) 0.34(7) -0.05(3) 0.02(2) 0.113(19)
C5_1058 0.16(2) 0.24(3) 0.33(11) -0.03(3) 0.04(2) 0.097(17)
C6_1058 0.156(19) 0.22(2) 0.29(11) 0.00(2) 0.04(2) 0.098(15)
C7_1058 0.17(2) 0.29(4) 0.34(6) -0.06(4) 0.02(2) 0.11(2)
C8_1058 0.17(4) 0.29(5) 0.34(7) -0.06(4) 0.02(3) 0.12(3)
C9_1058 0.20(4) 0.28(4) 0.34(7) -0.06(4) 0.02(3) 0.11(2)
C0_1058 0.16(3) 0.31(5) 0.34(6) -0.05(4) 0.03(3) 0.12(3)
Cl1_2000 0.124(7) 0.123(7) 0.072(6) 0.000(5) -0.017(5) 0.043(6)

loop_
_atom_type_symbol
_atom_type_description
_atom_type_scat_dispersion_real
_atom_type_scat_dispersion_imag
_atom_type_scat_source
C C 0.0181 0.0091 'International Tables Vol C Tables 4.2.6.8 and 6.1.1.4'
H H 0.0000 0.0000 'International Tables Vol C Tables 4.2.6.8 and 6.1.1.4'
Ag Ag 0.1306 4.2820 'International Tables Vol C Tables 4.2.6.8 and 6.1.1.4'
Br Br -0.6763 1.2805 'International Tables Vol C Tables 4.2.6.8 and 6.1.1.4'
S S 0.3331 0.5567 'International Tables Vol C Tables 4.2.6.8 and 6.1.1.4'
Cl Cl 0.3639 0.7018 'International Tables Vol C Tables 4.2.6.8 and 6.1.1.4'

loop_
_geom_angle_atom_site_label_1
_geom_angle_atom_site_label_2
_geom_angle_atom_site_label_3
_geom_angle
_geom_angle_site_symmetry_1
_geom_angle_site_symmetry_3
Ag_401 Br1 Ag_605 61.2(3) . .
Ag_401 Br1 Ag_601 60.3(3) . .
Ag_605 Br1 Ag_601 64.1(3) . .
Ag_205 Ag_100 Ag_205 148.22(19) . 17_554
Ag_205 Ag_100 Ag_202 61.42(8) . .
Ag_205 Ag_100 Ag_202 109.72(10) 17_554 .
Ag_205 Ag_100 Ag_202 109.72(10) . 17_554
Ag_205 Ag_100 Ag_202 61.43(8) 17_554 17_554
Ag_202 Ag_100 Ag_202 150.19(19) . 17_554
Ag_205 Ag_100 Ag_204 61.05(8) . .
Ag_205 Ag_100 Ag_204 149.84(15) 17_554 .
Ag_202 Ag_100 Ag_204 91.15(9) . .
Ag_202 Ag_100 Ag_204 109.72(9) 17_554 .
Ag_205 Ag_100 Ag_204 149.84(15) . 17_554
Ag_205 Ag_100 Ag_204 61.06(8) 17_554 17_554
Ag_202 Ag_100 Ag_204 109.73(9) . 17_554
Ag_202 Ag_100 Ag_204 91.15(9) 17_554 17_554
Ag_204 Ag_100 Ag_204 91.95(16) . 17_554
Ag_205 Ag_100 Ag_201 91.18(12) . 17_554
Ag_205 Ag_100 Ag_201 60.59(10) 17_554 17_554
Ag_202 Ag_100 Ag_201 60.80(10) . 17_554
Ag_202 Ag_100 Ag_201 92.63(12) 17_554 17_554
Ag_204 Ag_100 Ag_201 148.57(9) . 17_554
Ag_204 Ag_100 Ag_201 109.93(8) 17_554 17_554
Ag_205 Ag_100 Ag_201 60.59(10) . .
Ag_205 Ag_100 Ag_201 91.18(12) 17_554 .
Ag_202 Ag_100 Ag_201 92.63(12) . .
Ag_202 Ag_100 Ag_201 60.80(10) 17_554 .
Ag_204 Ag_100 Ag_201 109.92(8) . .
Ag_204 Ag_100 Ag_201 148.58(9) 17_554 .
Ag_201 Ag_100 Ag_201 61.57(14) 17_554 .
Ag_205 Ag_100 Ag_203 92.35(9) . .
Ag_205 Ag_100 Ag_203 110.10(9) 17_554 .
Ag_202 Ag_100 Ag_203 60.73(8) . .
Ag_202 Ag_100 Ag_203 148.24(15) 17_554 .
Ag_204 Ag_100 Ag_203 60.82(10) . .
Ag_204 Ag_100 Ag_203 60.76(10) 17_554 .
Ag_201 Ag_100 Ag_203 109.97(8) 17_554 .
Ag_201 Ag_100 Ag_203 149.88(9) . .
Ag_205 Ag_100 Ag_203 110.09(9) . 17_554
Ag_205 Ag_100 Ag_203 92.36(9) 17_554 17_554
Ag_202 Ag_100 Ag_203 148.24(15) . 17_554
Ag_202 Ag_100 Ag_203 60.73(8) 17_554 17_554
Ag_204 Ag_100 Ag_203 60.75(10) . 17_554
Ag_204 Ag_100 Ag_203 60.82(10) 17_554 17_554
Ag_201 Ag_100 Ag_203 149.90(9) 17_554 17_554
Ag_201 Ag_100 Ag_203 109.98(8) . 17_554
Ag_203 Ag_100 Ag_203 90.78(16) . 17_554
Ag_205 Ag_100 Ag_200 120.63(9) . 17_554
Ag_205 Ag_100 Ag_200 59.55(8) 17_554 17_554
Ag_202 Ag_100 Ag_200 59.21(8) . 17_554
Ag_202 Ag_100 Ag_200 120.96(9) 17_554 17_554
Ag_204 Ag_100 Ag_200 120.17(12) . 17_554
Ag_204 Ag_100 Ag_200 59.38(8) 17_554 17_554
Ag_201 Ag_100 Ag_200 59.50(9) 17_554 17_554
Ag_201 Ag_100 Ag_200 121.07(14) . 17_554
Ag_203 Ag_100 Ag_200 59.35(8) . 17_554
Ag_203 Ag_100 Ag_200 120.19(12) 17_554 17_554
Ag_205 Ag_100 Ag_200 59.54(8) . .
Ag_205 Ag_100 Ag_200 120.64(9) 17_554 .
Ag_202 Ag_100 Ag_200 120.95(9) . .
Ag_202 Ag_100 Ag_200 59.22(8) 17_554 .
Ag_204 Ag_100 Ag_200 59.37(8) . .
Ag_204 Ag_100 Ag_200 120.17(12) 17_554 .
Ag_201 Ag_100 Ag_200 121.06(14) 17_554 .
Ag_201 Ag_100 Ag_200 59.50(9) . .
Ag_203 Ag_100 Ag_200 120.19(12) . .
Ag_203 Ag_100 Ag_200 59.36(8) 17_554 .
Ag_200 Ag_100 Ag_200 179.44(19) 17_554 .
Ag_301 Ag_200 Ag_303 110.08(13) . .
Ag_301 Ag_200 Ag_202 91.23(12) . 17_554
Ag_303 Ag_200 Ag_202 149.50(14) . 17_554
Ag_301 Ag_200 Ag_302 60.61(11) . .
Ag_303 Ag_200 Ag_302 61.30(11) . .
Ag_202 Ag_200 Ag_302 148.30(14) 17_554 .
Ag_301 Ag_200 Ag_305 60.62(10) . 17_554
Ag_303 Ag_200 Ag_305 110.06(12) . 17_554
Ag_202 Ag_200 Ag_305 61.06(10) 17_554 17_554
Ag_302 Ag_200 Ag_305 109.87(12) . 17_554
Ag_301 Ag_200 Ag_304 109.90(12) . .
Ag_303 Ag_200 Ag_304 60.58(10) . .
Ag_202 Ag_200 Ag_304 92.23(12) 17_554 .
Ag_302 Ag_200 Ag_304 110.13(13) . .
Ag_305 Ag_200 Ag_304 61.05(10) 17_554 .
Ag_301 Ag_200 Ag_204 149.55(14) . .
Ag_303 Ag_200 Ag_204 61.08(10) . .
Ag_202 Ag_200 Ag_204 110.04(12) 17_554 .
Ag_302 Ag_200 Ag_204 92.16(12) . .
Ag_305 Ag_200 Ag_204 148.92(14) 17_554 .
Ag_304 Ag_200 Ag_204 91.35(12) . .
Ag_301 Ag_200 Ag_203 148.68(14) . 17_554
Ag_303 Ag_200 Ag_203 91.86(12) . 17_554
Ag_202 Ag_200 Ag_203 60.93(10) 17_554 17_554
Ag_302 Ag_200 Ag_203 149.82(14) . 17_554
Ag_305 Ag_200 Ag_203 91.42(12) 17_554 17_554
Ag_304 Ag_200 Ag_203 61.16(10) . 17_554
Ag_204 Ag_200 Ag_203 60.87(10) . 17_554
Ag_301 Ag_200 Ag_205 91.88(11) . .
Ag_303 Ag_200 Ag_205 91.63(12) . .
Ag_202 Ag_200 Ag_205 109.77(12) 17_554 .
Ag_302 Ag_200 Ag_205 60.99(10) . .
Ag_305 Ag_200 Ag_205 149.13(14) 17_554 .
Ag_304 Ag_200 Ag_205 148.89(14) . .
Ag_204 Ag_200 Ag_205 61.00(10) . .
Ag_203 Ag_200 Ag_205 110.12(12) 17_554 .
Ag_301 Ag_200 Ag_201 61.01(10) . .
Ag_303 Ag_200 Ag_201 148.70(14) . .
Ag_202 Ag_200 Ag_201 60.90(10) 17_554 .
Ag_302 Ag_200 Ag_201 90.82(12) . .
Ag_305 Ag_200 Ag_201 91.90(12) 17_554 .
Ag_304 Ag_200 Ag_201 149.77(14) . .
Ag_204 Ag_200 Ag_201 109.97(12) . .
Ag_203 Ag_200 Ag_201 110.18(12) 17_554 .
Ag_205 Ag_200 Ag_201 60.50(10) . .
Ag_301 Ag_200 Ag_300 59.78(10) . .
Ag_303 Ag_200 Ag_300 59.23(10) . .
Ag_202 Ag_200 Ag_300 120.61(13) 17_554 .
Ag_302 Ag_200 Ag_300 59.76(10) . .
Ag_305 Ag_200 Ag_300 59.54(10) 17_554 .
Ag_304 Ag_200 Ag_300 59.02(10) . .
Ag_204 Ag_200 Ag_300 120.30(13) . .
Ag_203 Ag_200 Ag_300 120.18(13) 17_554 .
Ag_205 Ag_200 Ag_300 120.75(13) . .
Ag_201 Ag_200 Ag_300 120.79(13) . .
Ag_301 Ag_200 Ag_100 120.48(14) . .
Ag_303 Ag_200 Ag_100 120.53(13) . .
Ag_202 Ag_200 Ag_100 59.51(8) 17_554 .
Ag_302 Ag_200 Ag_100 120.29(11) . .
Ag_305 Ag_200 Ag_100 120.57(12) 17_554 .
Ag_304 Ag_200 Ag_100 120.78(13) . .
Ag_204 Ag_200 Ag_100 59.46(10) . .
Ag_203 Ag_200 Ag_100 59.63(10) 17_554 .
Ag_205 Ag_200 Ag_100 59.30(8) . .
Ag_201 Ag_200 Ag_100 59.47(11) . .
Ag_300 Ag_200 Ag_100 179.73(18) . .
Ag_317 Ag_201 Ag1_316 91.52(12) 17_554 .
Ag_317 Ag_201 Ag_316 61.14(9) 17_554 .
Ag1_316 Ag_201 Ag_316 61.87(10) . .
Ag_317 Ag_201 Ag_100 88.09(10) 17_554 .
Ag1_316 Ag_201 Ag_100 179.45(16) . .
Ag_316 Ag_201 Ag_100 118.24(11) . .
Ag_317 Ag_201 Ag_200 119.17(13) 17_554 .
Ag1_316 Ag_201 Ag_200 118.86(13) . .
Ag_316 Ag_201 Ag_200 179.06(15) . .
Ag_100 Ag_201 Ag_200 61.03(9) . .
Ag_317 Ag_201 Ag_317 109.78(12) 17_554 .
Ag1_316 Ag_201 Ag_317 93.19(12) . .
Ag_316 Ag_201 Ag_317 60.64(8) . .
Ag_100 Ag_201 Ag_317 87.31(10) . .
Ag_200 Ag_201 Ag_317 118.54(13) . .
Ag_317 Ag_201 Ag_307 148.76(14) 17_554 .
Ag1_316 Ag_201 Ag_307 60.65(11) . .
Ag_316 Ag_201 Ag_307 91.29(10) . .
Ag_100 Ag_201 Ag_307 119.83(11) . .
Ag_200 Ag_201 Ag_307 88.65(12) . .
Ag_317 Ag_201 Ag_307 61.99(10) . .
Ag_317 Ag_201 Ag_205 144.60(13) 17_554 .
Ag1_316 Ag_201 Ag_205 120.92(13) . .
Ag_316 Ag_201 Ag_205 119.47(11) . .
Ag_100 Ag_201 Ag_205 59.56(8) . .
Ag_200 Ag_201 Ag_205 59.71(10) . .
Ag_317 Ag_201 Ag_205 58.83(10) . .
Ag_307 Ag_201 Ag_205 60.27(10) . .
Ag_317 Ag_201 Ag_315 61.76(10) 17_554 17_554
Ag1_316 Ag_201 Ag_315 60.34(10) . 17_554
Ag_316 Ag_201 Ag_315 92.93(10) . 17_554
Ag_100 Ag_201 Ag_315 119.11(12) . 17_554
Ag_200 Ag_201 Ag_315 87.98(11) . 17_554
Ag_317 Ag_201 Ag_315 150.34(14) . 17_554
Ag_307 Ag_201 Ag_315 109.19(12) . 17_554
Ag_205 Ag_201 Ag_315 144.72(14) . 17_554
Ag_317 Ag_201 Ag_202 59.87(10) 17_554 17_554
Ag1_316 Ag_201 Ag_202 119.95(12) . 17_554
Ag_316 Ag_201 Ag_202 121.01(12) . 17_554
Ag_100 Ag_201 Ag_202 59.51(8) . 17_554
Ag_200 Ag_201 Ag_202 59.30(10) . 17_554
Ag_317 Ag_201 Ag_202 144.10(13) . 17_554
Ag_307 Ag_201 Ag_202 144.77(14) . 17_554
Ag_205 Ag_201 Ag_202 107.85(12) . 17_554
Ag_315 Ag_201 Ag_202 59.60(10) 17_554 17_554
Ag_317 Ag_201 Ag_301 120.47(13) 17_554 .
Ag1_316 Ag_201 Ag_301 59.69(10) . .
Ag_316 Ag_201 Ag_301 121.55(12) . .
Ag_100 Ag_201 Ag_301 120.21(12) . .
Ag_200 Ag_201 Ag_301 59.18(10) . .
Ag_317 Ag_201 Ag_301 121.66(13) . .
Ag_307 Ag_201 Ag_301 59.69(10) . .
Ag_205 Ag_201 Ag_301 90.34(12) . .
Ag_315 Ag_201 Ag_301 58.71(10) 17_554 .
Ag_202 Ag_201 Ag_301 89.25(11) 17_554 .
Ag_317 Ag_201 Ag_201 59.80(11) 17_554 17_554
Ag1_316 Ag_201 Ag_201 120.89(9) . 17_554
Ag_316 Ag_201 Ag_201 59.03(7) . 17_554
Ag_100 Ag_201 Ag_201 59.21(7) . 17_554
Ag_200 Ag_201 Ag_201 120.24(8) . 17_554
Ag_317 Ag_201 Ag_201 58.41(11) . 17_554
Ag_307 Ag_201 Ag_201 120.40(15) . 17_554
Ag_205 Ag_201 Ag_201 89.23(12) . 17_554
Ag_315 Ag_201 Ag_201 121.56(16) 17_554 17_554
Ag_202 Ag_201 Ag_201 90.49(12) 17_554 17_554
Ag_301 Ag_201 Ag_201 179.41(14) . 17_554
Ag3_319 Ag_202 Ag_200 118.90(13) . 17_554
Ag3_319 Ag_202 Ag_319 90.83(12) . .
Ag_200 Ag_202 Ag_319 119.54(13) 17_554 .
Ag3_319 Ag_202 Ag_100 179.50(17) . .
Ag_200 Ag_202 Ag_100 61.27(8) 17_554 .
Ag_319 Ag_202 Ag_100 88.69(11) . .
Ag3_319 Ag_202 Ag_318 61.47(10) . .
Ag_200 Ag_202 Ag_318 179.5(2) 17_554 .
Ag_319 Ag_202 Ag_318 60.59(10) . .
Ag_100 Ag_202 Ag_318 118.35(11) . .
Ag3_319 Ag_202 Ag_317 92.57(11) . .
Ag_200 Ag_202 Ag_317 118.80(13) 17_554 .
Ag_319 Ag_202 Ag_317 109.96(13) . .
Ag_100 Ag_202 Ag_317 87.71(12) . .
Ag_318 Ag_202 Ag_317 60.81(10) . .
Ag3_319 Ag_202 Ag_315 60.65(10) . .
Ag_200 Ag_202 Ag_315 88.59(12) 17_554 .
Ag_319 Ag_202 Ag_315 148.18(14) . .
Ag_100 Ag_202 Ag_315 119.84(13) . .
Ag_318 Ag_202 Ag_315 91.40(12) . .
Ag_317 Ag_202 Ag_315 61.63(10) . .
Ag3_319 Ag_202 Ag2_320 60.31(10) . .
Ag_200 Ag_202 Ag2_320 88.05(12) 17_554 .
Ag_319 Ag_202 Ag2_320 61.33(10) . .
Ag_100 Ag_202 Ag2_320 119.32(13) . .
Ag_318 Ag_202 Ag2_320 92.39(12) . .
Ag_317 Ag_202 Ag2_320 149.77(14) . .
Ag_315 Ag_202 Ag2_320 109.13(12) . .
Ag3_319 Ag_202 Ag_203 119.81(12) . .
Ag_200 Ag_202 Ag_203 59.72(10) 17_554 .
Ag_319 Ag_202 Ag_203 59.82(10) . .
Ag_100 Ag_202 Ag_203 59.81(11) . .
Ag_318 Ag_202 Ag_203 120.40(13) . .
Ag_317 Ag_202 Ag_203 144.65(13) . .
Ag_315 Ag_202 Ag_203 145.08(14) . .
Ag2_320 Ag_202 Ag_203 59.51(10) . .
Ag3_319 Ag_202 Ag_201 120.80(13) . 17_554
Ag_200 Ag_202 Ag_201 59.82(10) 17_554 17_554
Ag_319 Ag_202 Ag_201 145.32(13) . 17_554
Ag_100 Ag_202 Ag_201 59.70(10) . 17_554
Ag_318 Ag_202 Ag_201 119.80(13) . 17_554
Ag_317 Ag_202 Ag_201 58.99(10) . 17_554
Ag_315 Ag_202 Ag_201 60.15(10) . 17_554
Ag2_320 Ag_202 Ag_201 144.83(14) . 17_554
Ag_203 Ag_202 Ag_201 108.35(12) . 17_554
Ag3_319 Ag_202 Ag_305 59.39(10) . .
Ag_200 Ag_202 Ag_305 59.51(10) 17_554 .
Ag_319 Ag_202 Ag_305 120.15(13) . .
Ag_100 Ag_202 Ag_305 120.78(12) . .
Ag_318 Ag_202 Ag_305 120.86(12) . .
Ag_317 Ag_202 Ag_305 120.96(13) . .
Ag_315 Ag_202 Ag_305 59.33(10) . .
Ag2_320 Ag_202 Ag_305 58.83(10) . .
Ag_203 Ag_202 Ag_305 89.84(11) . .
Ag_201 Ag_202 Ag_305 90.36(11) 17_554 .
Ag3_319 Ag_202 Ag_205 120.59(13) . .
Ag_200 Ag_202 Ag_205 120.50(12) 17_554 .
Ag_319 Ag_202 Ag_205 60.26(10) . .
Ag_100 Ag_202 Ag_205 59.24(8) . .
Ag_318 Ag_202 Ag_205 59.12(10) . .
Ag_317 Ag_202 Ag_205 58.62(10) . .
Ag_315 Ag_202 Ag_205 120.24(13) . .
Ag2_320 Ag_202 Ag_205 121.58(13) . .
Ag_203 Ag_202 Ag_205 90.53(11) . .
Ag_201 Ag_202 Ag_205 89.29(11) 17_554 .
Ag_305 Ag_202 Ag_205 179.56(17) . .
Ag_320 Ag_203 Ag_312 61.40(10) . .
Ag_320 Ag_203 Ag_311 60.84(9) . .
Ag_312 Ag_203 Ag_311 90.92(11) . .
Ag_320 Ag_203 Ag_200 179.48(15) . 17_554
Ag_312 Ag_203 Ag_200 118.40(13) . 17_554
Ag_311 Ag_203 Ag_200 119.67(12) . 17_554
Ag_320 Ag_203 Ag_319 60.90(10) . .
Ag_312 Ag_203 Ag_319 92.57(12) . .
Ag_311 Ag_203 Ag_319 110.23(11) . .
Ag_200 Ag_203 Ag_319 118.73(13) 17_554 .
Ag_320 Ag_203 Ag2_320 91.35(12) . .
Ag_312 Ag_203 Ag2_320 60.86(10) . .
Ag_311 Ag_203 Ag2_320 148.47(13) . .
Ag_200 Ag_203 Ag2_320 88.14(11) 17_554 .
Ag_319 Ag_203 Ag2_320 61.36(10) . .
Ag_320 Ag_203 Ag_100 119.19(12) . .
Ag_312 Ag_203 Ag_100 179.17(15) . .
Ag_311 Ag_203 Ag_100 88.92(11) . .
Ag_200 Ag_203 Ag_100 61.02(8) 17_554 .
Ag_319 Ag_203 Ag_100 88.25(10) . .
Ag2_320 Ag_203 Ag_100 119.50(12) . .
Ag_320 Ag_203 Ag4_311 92.10(12) . 17_554
Ag_312 Ag_203 Ag4_311 60.38(10) . 17_554
Ag_311 Ag_203 Ag4_311 60.86(9) . 17_554
Ag_200 Ag_203 Ag4_311 88.17(12) 17_554 17_554
Ag_319 Ag_203 Ag4_311 149.70(13) . 17_554
Ag2_320 Ag_203 Ag4_311 109.65(12) . 17_554
Ag_100 Ag_203 Ag4_311 118.86(12) . 17_554
Ag_320 Ag_203 Ag_202 120.28(13) . .
Ag_312 Ag_203 Ag_202 120.89(13) . .
Ag_311 Ag_203 Ag_202 145.42(13) . .
Ag_200 Ag_203 Ag_202 59.35(10) 17_554 .
Ag_319 Ag_203 Ag_202 59.39(10) . .
Ag2_320 Ag_203 Ag_202 60.04(10) . .
Ag_100 Ag_203 Ag_202 59.46(9) . .
Ag4_311 Ag_203 Ag_202 144.73(14) 17_554 .
Ag_320 Ag_203 Ag_204 121.01(13) . 17_554
Ag_312 Ag_203 Ag_204 119.76(13) . 17_554
Ag_311 Ag_203 Ag_204 60.17(9) . 17_554
Ag_200 Ag_203 Ag_204 59.51(10) 17_554 17_554
Ag_319 Ag_203 Ag_204 144.99(13) . 17_554
Ag2_320 Ag_203 Ag_204 144.56(14) . 17_554
Ag_100 Ag_203 Ag_204 59.47(8) . 17_554
Ag4_311 Ag_203 Ag_204 59.38(10) 17_554 17_554
Ag_202 Ag_203 Ag_204 107.68(12) . 17_554
Ag_320 Ag_203 Ag_204 59.75(10) . .
Ag_312 Ag_203 Ag_204 121.15(13) . .
Ag_311 Ag_203 Ag_204 60.14(9) . .
Ag_200 Ag_203 Ag_204 120.45(12) 17_554 .
Ag_319 Ag_203 Ag_204 59.25(10) . .
Ag2_320 Ag_203 Ag_204 120.62(13) . .
Ag_100 Ag_203 Ag_204 59.44(8) . .
Ag4_311 Ag_203 Ag_204 121.00(13) 17_554 .
Ag_202 Ag_203 Ag_204 89.61(11) . .
Ag_204 Ag_203 Ag_204 90.39(12) 17_554 .
Ag_320 Ag_203 Ag_304 120.46(13) . 17_554
Ag_312 Ag_203 Ag_304 59.06(10) . 17_554
Ag_311 Ag_203 Ag_304 119.94(12) . 17_554
Ag_200 Ag_203 Ag_304 59.34(10) 17_554 17_554
Ag_319 Ag_203 Ag_304 120.79(13) . 17_554
Ag2_320 Ag_203 Ag_304 59.43(10) . 17_554
Ag_100 Ag_203 Ag_304 120.35(12) . 17_554
Ag4_311 Ag_203 Ag_304 59.08(10) 17_554 17_554
Ag_202 Ag_203 Ag_304 90.25(11) . 17_554
Ag_204 Ag_203 Ag_304 89.50(12) 17_554 17_554
Ag_204 Ag_203 Ag_304 179.79(17) . 17_554
Ag_319 Ag_204 Ag_310 90.63(12) . .
Ag_319 Ag_204 Ag_200 120.07(13) . .
Ag_310 Ag_204 Ag_200 119.29(13) . .
Ag_319 Ag_204 Ag_100 88.74(10) . .
Ag_310 Ag_204 Ag_100 179.36(14) . .
Ag_200 Ag_204 Ag_100 61.17(9) . .
Ag_319 Ag_204 Ag_320 60.88(10) . .
Ag_310 Ag_204 Ag_320 60.65(10) . .
Ag_200 Ag_204 Ag_320 179.02(17) . .
Ag_100 Ag_204 Ag_320 118.90(12) . .
Ag_319 Ag_204 Ag4_311 147.79(14) . .
Ag_310 Ag_204 Ag4_311 60.63(10) . .
Ag_200 Ag_204 Ag4_311 88.68(11) . .
Ag_100 Ag_204 Ag4_311 119.95(12) . .
Ag_320 Ag_204 Ag4_311 90.48(12) . .
Ag_319 Ag_204 Ag_309 61.33(10) . .
Ag_310 Ag_204 Ag_309 60.85(11) . .
Ag_200 Ag_204 Ag_309 88.18(12) . .
Ag_100 Ag_204 Ag_309 118.88(13) . .
Ag_320 Ag_204 Ag_309 92.58(12) . .
Ag4_311 Ag_204 Ag_309 109.61(13) . .
Ag_319 Ag_204 Ag_311 109.85(11) . .
Ag_310 Ag_204 Ag_311 91.59(12) . .
Ag_200 Ag_204 Ag_311 118.80(12) . .
Ag_100 Ag_204 Ag_311 88.53(12) . .
Ag_320 Ag_204 Ag_311 60.30(9) . .
Ag4_311 Ag_204 Ag_311 60.80(9) . .
Ag_309 Ag_204 Ag_311 149.44(13) . .
Ag_319 Ag_204 Ag_203 145.25(14) . 17_554
Ag_310 Ag_204 Ag_203 120.80(13) . 17_554
Ag_200 Ag_204 Ag_203 59.63(10) . 17_554
Ag_100 Ag_204 Ag_203 59.78(9) . 17_554
Ag_320 Ag_204 Ag_203 119.47(13) . 17_554
Ag4_311 Ag_204 Ag_203 60.17(10) . 17_554
Ag_309 Ag_204 Ag_203 144.92(13) . 17_554
Ag_311 Ag_204 Ag_203 59.18(9) . 17_554
Ag_319 Ag_204 Ag_303 120.61(13) . .
Ag_310 Ag_204 Ag_303 59.98(10) . .
Ag_200 Ag_204 Ag_303 59.31(10) . .
Ag_100 Ag_204 Ag_303 120.48(12) . .
Ag_320 Ag_204 Ag_303 120.62(13) . .
Ag4_311 Ag_204 Ag_303 59.50(10) . .
Ag_309 Ag_204 Ag_303 59.29(10) . .
Ag_311 Ag_204 Ag_303 120.30(12) . .
Ag_203 Ag_204 Ag_303 90.11(11) 17_554 .
Ag_319 Ag_204 Ag_203 59.80(10) . .
Ag_310 Ag_204 Ag_203 119.81(13) . .
Ag_200 Ag_204 Ag_203 120.90(13) . .
Ag_100 Ag_204 Ag_203 59.74(9) . .
Ag_320 Ag_204 Ag_203 59.16(10) . .
Ag4_311 Ag_204 Ag_203 119.94(13) . .
Ag_309 Ag_204 Ag_203 121.13(13) . .
Ag_311 Ag_204 Ag_203 59.15(9) . .
Ag_203 Ag_204 Ag_203 89.61(12) 17_554 .
Ag_303 Ag_204 Ag_203 179.45(17) . .
Ag_319 Ag_204 Ag_205 60.48(10) . .
Ag_310 Ag_204 Ag_205 120.33(13) . .
Ag_200 Ag_204 Ag_205 59.59(10) . .
Ag_100 Ag_204 Ag_205 59.40(10) . .
Ag_320 Ag_204 Ag_205 121.36(12) . .
Ag4_311 Ag_204 Ag_205 145.15(13) . .
Ag_309 Ag_204 Ag_205 59.48(10) . .
Ag_311 Ag_204 Ag_205 145.22(13) . .
Ag_203 Ag_204 Ag_205 108.00(12) 17_554 .
Ag_303 Ag_204 Ag_205 89.80(12) . .
Ag_203 Ag_204 Ag_205 90.74(11) . .
Ag_317 Ag_205 Ag_318 61.28(10) . .
Ag_317 Ag_205 Ag_308 91.54(12) . .
Ag_318 Ag_205 Ag_308 61.37(10) . .
Ag_317 Ag_205 Ag_100 88.37(12) . .
Ag_318 Ag_205 Ag_100 118.74(11) . .
Ag_308 Ag_205 Ag_100 179.8(2) . .
Ag_317 Ag_205 Ag_200 120.20(13) . .
Ag_318 Ag_205 Ag_200 178.39(15) . .
Ag_308 Ag_205 Ag_200 118.73(13) . .
Ag_100 Ag_205 Ag_200 61.16(8) . .
Ag_317 Ag_205 Ag_309 148.54(14) . .
Ag_318 Ag_205 Ag_309 90.49(12) . .
Ag_308 Ag_205 Ag_309 60.84(11) . .
Ag_100 Ag_205 Ag_309 119.31(14) . .
Ag_200 Ag_205 Ag_309 88.24(11) . .
Ag_317 Ag_205 Ag_201 60.41(10) . .
Ag_318 Ag_205 Ag_201 121.69(13) . .
Ag_308 Ag_205 Ag_201 119.93(13) . .
Ag_100 Ag_205 Ag_201 59.86(10) . .
Ag_200 Ag_205 Ag_201 59.79(10) . .
Ag_309 Ag_205 Ag_201 144.93(13) . .
Ag_317 Ag_205 Ag_307 62.36(10) . .
Ag_318 Ag_205 Ag_307 92.95(12) . .
Ag_308 Ag_205 Ag_307 60.16(10) . .
Ag_100 Ag_205 Ag_307 119.62(13) . .
Ag_200 Ag_205 Ag_307 88.41(11) . .
Ag_309 Ag_205 Ag_307 109.32(13) . .
Ag_201 Ag_205 Ag_307 59.77(10) . .
Ag_317 Ag_205 Ag_319 109.59(12) . .
Ag_318 Ag_205 Ag_319 60.18(10) . .
Ag_308 Ag_205 Ag_319 92.31(12) . .
Ag_100 Ag_205 Ag_319 87.90(11) . .
Ag_200 Ag_205 Ag_319 118.29(12) . .
Ag_309 Ag_205 Ag_319 60.87(10) . .
Ag_201 Ag_205 Ag_319 145.09(14) . .
Ag_307 Ag_205 Ag_319 149.55(14) . .
Ag_317 Ag_205 Ag_302 121.02(13) . .
Ag_318 Ag_205 Ag_302 120.79(13) . .
Ag_308 Ag_205 Ag_302 59.44(10) . .
Ag_100 Ag_205 Ag_302 120.46(11) . .
Ag_200 Ag_205 Ag_302 59.30(10) . .
Ag_309 Ag_205 Ag_302 59.80(10) . .
Ag_201 Ag_205 Ag_302 89.44(11) . .
Ag_307 Ag_205 Ag_302 58.66(10) . .
Ag_319 Ag_205 Ag_302 120.66(13) . .
Ag_317 Ag_205 Ag_204 144.62(14) . .
Ag_318 Ag_205 Ag_204 119.05(12) . .
Ag_308 Ag_205 Ag_204 120.59(13) . .
Ag_100 Ag_205 Ag_204 59.55(11) . .
Ag_200 Ag_205 Ag_204 59.42(9) . .
Ag_309 Ag_205 Ag_204 59.76(10) . .
Ag_201 Ag_205 Ag_204 108.13(12) . .
Ag_307 Ag_205 Ag_204 144.73(13) . .
Ag_319 Ag_205 Ag_204 58.87(9) . .
Ag_302 Ag_205 Ag_204 90.24(12) . .
Ag_317 Ag_205 Ag_202 59.67(10) . .
Ag_318 Ag_205 Ag_202 59.41(10) . .
Ag_308 Ag_205 Ag_202 120.77(13) . .
Ag_100 Ag_205 Ag_202 59.34(8) . .
Ag_200 Ag_205 Ag_202 120.49(13) . .
Ag_309 Ag_205 Ag_202 119.65(12) . .
Ag_201 Ag_205 Ag_202 90.97(11) . .
Ag_307 Ag_205 Ag_202 122.03(13) . .
Ag_319 Ag_205 Ag_202 58.78(10) . .
Ag_302 Ag_205 Ag_202 179.32(16) . .
Ag_204 Ag_205 Ag_202 89.10(11) . .
Ag_403 Ag_300 Ag_304 149.72(16) . .
Ag_403 Ag_300 Ag_303 92.00(13) . .
Ag_304 Ag_300 Ag_303 61.00(11) . .
Ag_403 Ag_300 Ag_405 110.12(14) . .
Ag_304 Ag_300 Ag_405 60.85(11) . .
Ag_303 Ag_300 Ag_405 91.08(13) . .
Ag_403 Ag_300 Ag_401 59.63(11) . .
Ag_304 Ag_300 Ag_401 120.51(14) . .
Ag_303 Ag_300 Ag_401 120.78(15) . .
Ag_405 Ag_300 Ag_401 59.67(12) . .
Ag_403 Ag_300 Ag_305 148.02(16) . 17_554
Ag_304 Ag_300 Ag_305 61.32(11) . 17_554
Ag_303 Ag_300 Ag_305 110.37(13) . 17_554
Ag_405 Ag_300 Ag_305 92.57(13) . 17_554
Ag_401 Ag_300 Ag_305 120.29(14) . 17_554
Ag_403 Ag_300 Ag_402 61.15(12) . .
Ag_304 Ag_300 Ag_402 148.29(15) . .
Ag_303 Ag_300 Ag_402 149.63(15) . .
Ag_405 Ag_300 Ag_402 110.56(13) . .
Ag_401 Ag_300 Ag_402 59.78(12) . .
Ag_305 Ag_300 Ag_402 90.33(13) 17_554 .
Ag_403 Ag_300 Ag_406 110.27(14) . .
Ag_304 Ag_300 Ag_406 91.11(13) . .
Ag_303 Ag_300 Ag_406 148.93(15) . .
Ag_405 Ag_300 Ag_406 61.50(12) . .
Ag_401 Ag_300 Ag_406 59.73(11) . .
Ag_305 Ag_300 Ag_406 60.57(11) 17_554 .
Ag_402 Ag_300 Ag_406 60.72(11) . .
Ag_403 Ag_300 Ag_301 91.01(13) . .
Ag_304 Ag_300 Ag_301 110.19(13) . .
Ag_303 Ag_300 Ag_301 110.01(13) . .
Ag_405 Ag_300 Ag_301 149.86(15) . .
Ag_401 Ag_300 Ag_301 120.23(15) . .
Ag_305 Ag_300 Ag_301 60.45(11) 17_554 .
Ag_402 Ag_300 Ag_301 60.45(11) . .
Ag_406 Ag_300 Ag_301 91.56(13) . .
Ag_403 Ag_300 Ag_302 60.87(11) . .
Ag_304 Ag_300 Ag_302 110.50(13) . .
Ag_303 Ag_300 Ag_302 61.30(11) . .
Ag_405 Ag_300 Ag_302 148.94(16) . .
Ag_401 Ag_300 Ag_302 120.50(14) . .
Ag_305 Ag_300 Ag_302 109.53(13) 17_554 .
Ag_402 Ag_300 Ag_302 91.41(13) . .
Ag_406 Ag_300 Ag_302 148.70(16) . .
Ag_301 Ag_300 Ag_302 60.32(11) . .
Ag_403 Ag_300 Ag_404 61.31(12) . .
Ag_304 Ag_300 Ag_404 91.68(13) . .
Ag_303 Ag_300 Ag_404 60.90(11) . .
Ag_405 Ag_300 Ag_404 60.43(11) . .
Ag_401 Ag_300 Ag_404 59.88(12) . .
Ag_305 Ag_300 Ag_404 149.78(15) 17_554 .
Ag_402 Ag_300 Ag_404 110.87(14) . .
Ag_406 Ag_300 Ag_404 110.51(13) . .
Ag_301 Ag_300 Ag_404 148.85(15) . .
Ag_302 Ag_300 Ag_404 91.82(13) . .
Ag_403 Ag_300 Ag_200 120.26(13) . .
Ag_304 Ag_300 Ag_200 59.84(10) . .
Ag_303 Ag_300 Ag_200 59.62(10) . .
Ag_405 Ag_300 Ag_200 120.68(14) . .
Ag_401 Ag_300 Ag_200 179.53(19) . .
Ag_305 Ag_300 Ag_200 59.52(10) 17_554 .
Ag_402 Ag_300 Ag_200 119.75(14) . .
Ag_406 Ag_300 Ag_200 120.09(14) . .
Ag_301 Ag_300 Ag_200 59.31(10) . .
Ag_302 Ag_300 Ag_200 59.39(10) . .
Ag_404 Ag_300 Ag_200 120.52(14) . .
Ag_315 Ag_301 Ag_200 89.38(12) 17_554 .
Ag_315 Ag_301 Ag1_316 60.79(11) 17_554 .
Ag_200 Ag_301 Ag1_316 118.96(13) . .
Ag_315 Ag_301 Ag_407 89.64(13) 17_554 .
Ag_200 Ag_301 Ag_407 178.98(18) . .
Ag1_316 Ag_301 Ag_407 60.24(11) . .
Ag_315 Ag_301 Ag_300 119.63(14) 17_554 .
Ag_200 Ag_301 Ag_300 60.91(10) . .
Ag1_316 Ag_301 Ag_300 179.50(18) . .
Ag_407 Ag_301 Ag_300 119.90(14) . .
Ag_315 Ag_301 Ag_302 146.02(14) 17_554 .
Ag_200 Ag_301 Ag_302 59.76(10) . .
Ag1_316 Ag_301 Ag_302 119.64(13) . .
Ag_407 Ag_301 Ag_302 121.10(14) . .
Ag_300 Ag_301 Ag_302 59.86(11) . .
Ag_315 Ag_301 Ag_305 59.99(10) 17_554 17_554
Ag_200 Ag_301 Ag_305 59.78(10) . 17_554
Ag1_316 Ag_301 Ag_305 120.77(14) . 17_554
Ag_407 Ag_301 Ag_305 119.90(13) . 17_554
Ag_300 Ag_301 Ag_305 59.64(11) . 17_554
Ag_302 Ag_301 Ag_305 108.50(13) . 17_554
Ag_315 Ag_301 Ag_307 110.80(13) 17_554 .
Ag_200 Ag_301 Ag_307 89.08(11) . .
Ag1_316 Ag_301 Ag_307 60.51(11) . .
Ag_407 Ag_301 Ag_307 90.99(12) . .
Ag_300 Ag_301 Ag_307 118.99(14) . .
Ag_302 Ag_301 Ag_307 59.14(10) . .
Ag_305 Ag_301 Ag_307 146.08(14) 17_554 .
Ag_315 Ag_301 Ag_402 119.23(14) 17_554 .
Ag_200 Ag_301 Ag_402 120.58(14) . .
Ag1_316 Ag_301 Ag_402 120.46(14) . .
Ag_407 Ag_301 Ag_402 60.22(12) . .
Ag_300 Ag_301 Ag_402 59.68(11) . .
Ag_302 Ag_301 Ag_402 90.69(13) . .
Ag_305 Ag_301 Ag_402 89.42(12) 17_554 .
Ag_307 Ag_301 Ag_402 120.18(14) . .
Ag_315 Ag_301 Ag_201 60.52(10) 17_554 .
Ag_200 Ag_301 Ag_201 59.81(10) . .
Ag1_316 Ag_301 Ag_201 59.16(10) . .
Ag_407 Ag_301 Ag_201 119.39(14) . .
Ag_300 Ag_301 Ag_201 120.71(13) . .
Ag_302 Ag_301 Ag_201 89.64(11) . .
Ag_305 Ag_301 Ag_201 90.70(12) 17_554 .
Ag_307 Ag_301 Ag_201 59.82(10) . .
Ag_402 Ag_301 Ag_201 179.59(19) . .
Ag_315 Ag_301 Ag_408 147.25(15) 17_554 .
Ag_200 Ag_301 Ag_408 120.34(14) . .
Ag1_316 Ag_301 Ag_408 90.67(13) . .
Ag_407 Ag_301 Ag_408 60.53(12) . .
Ag_300 Ag_301 Ag_408 89.01(13) . .
Ag_302 Ag_301 Ag_408 60.58(11) . .
Ag_305 Ag_301 Ag_408 145.14(15) 17_554 .
Ag_307 Ag_301 Ag_408 60.63(10) . .
Ag_402 Ag_301 Ag_408 59.56(11) . .
Ag_201 Ag_301 Ag_408 120.43(13) . .
Ag_315 Ag_301 Ag_443 60.59(11) 17_554 17_554
Ag_200 Ag_301 Ag_443 119.91(13) . 17_554
Ag1_316 Ag_301 Ag_443 91.56(12) . 17_554
Ag_407 Ag_301 Ag_443 59.78(11) . 17_554
Ag_300 Ag_301 Ag_443 88.91(12) . 17_554
Ag_302 Ag_301 Ag_443 145.47(14) . 17_554
Ag_305 Ag_301 Ag_443 60.13(10) 17_554 17_554
Ag_307 Ag_301 Ag_443 148.05(15) . 17_554
Ag_402 Ag_301 Ag_443 58.64(11) . 17_554
Ag_201 Ag_301 Ag_443 121.12(14) . 17_554
Ag_408 Ag_301 Ag_443 108.44(13) . 17_554
Ag_307 Ag_302 Ag_200 89.76(12) . .
Ag_307 Ag_302 Ag_308 60.85(11) . .
Ag_200 Ag_302 Ag_308 119.22(13) . .
Ag_307 Ag_302 Ag_409 90.05(13) . .
Ag_200 Ag_302 Ag_409 179.68(15) . .
Ag_308 Ag_302 Ag_409 60.46(11) . .
Ag_307 Ag_302 Ag_300 120.27(14) . .
Ag_200 Ag_302 Ag_300 60.85(10) . .
Ag_308 Ag_302 Ag_300 178.83(18) . .
Ag_409 Ag_302 Ag_300 119.47(13) . .
Ag_307 Ag_302 Ag_309 110.71(12) . .
Ag_200 Ag_302 Ag_309 88.32(12) . .
Ag_308 Ag_302 Ag_309 60.77(10) . .
Ag_409 Ag_302 Ag_309 91.50(13) . .
Ag_300 Ag_302 Ag_309 118.17(14) . .
Ag_307 Ag_302 Ag_301 60.46(11) . .
Ag_200 Ag_302 Ag_301 59.63(10) . .
Ag_308 Ag_302 Ag_301 121.29(14) . .
Ag_409 Ag_302 Ag_301 120.49(14) . .
Ag_300 Ag_302 Ag_301 59.82(11) . .
Ag_309 Ag_302 Ag_301 145.30(14) . .
Ag_307 Ag_302 Ag_403 120.13(14) . .
Ag_200 Ag_302 Ag_403 119.72(13) . .
Ag_308 Ag_302 Ag_403 121.05(14) . .
Ag_409 Ag_302 Ag_403 60.60(11) . .
Ag_300 Ag_302 Ag_403 58.87(11) . .
Ag_309 Ag_302 Ag_403 120.10(14) . .
Ag_301 Ag_302 Ag_403 89.56(12) . .
Ag_307 Ag_302 Ag_205 60.59(10) . .
Ag_200 Ag_302 Ag_205 59.71(10) . .
Ag_308 Ag_302 Ag_205 59.51(10) . .
Ag_409 Ag_302 Ag_205 119.96(13) . .
Ag_300 Ag_302 Ag_205 120.56(13) . .
Ag_309 Ag_302 Ag_205 59.53(10) . .
Ag_301 Ag_302 Ag_205 90.56(12) . .
Ag_403 Ag_302 Ag_205 179.20(18) . .
Ag_307 Ag_302 Ag_303 146.13(14) . .
Ag_200 Ag_302 Ag_303 59.32(10) . .
Ag_308 Ag_302 Ag_303 119.99(13) . .
Ag_409 Ag_302 Ag_303 120.79(14) . .
Ag_300 Ag_302 Ag_303 58.94(10) . .
Ag_309 Ag_302 Ag_303 59.22(10) . .
Ag_301 Ag_302 Ag_303 107.71(13) . .
Ag_403 Ag_302 Ag_303 89.45(13) . .
Ag_205 Ag_302 Ag_303 89.76(11) . .
Ag_307 Ag_302 Ag_408 61.06(11) . .
Ag_200 Ag_302 Ag_408 120.21(14) . .
Ag_308 Ag_302 Ag_408 91.90(12) . .
Ag_409 Ag_302 Ag_408 59.90(11) . .
Ag_300 Ag_302 Ag_408 89.00(12) . .
Ag_309 Ag_302 Ag_408 148.73(15) . .
Ag_301 Ag_302 Ag_408 60.59(11) . .
Ag_403 Ag_302 Ag_408 59.07(11) . .
Ag_205 Ag_302 Ag_408 121.65(14) . .
Ag_303 Ag_302 Ag_408 144.67(14) . .
Ag_307 Ag_302 Ag_410 147.47(15) . .
Ag_200 Ag_302 Ag_410 119.51(14) . .
Ag_308 Ag_302 Ag_410 90.53(13) . .
Ag_409 Ag_302 Ag_410 60.60(12) . .
Ag_300 Ag_302 Ag_410 88.47(13) . .
Ag_309 Ag_302 Ag_410 60.52(11) . .
Ag_301 Ag_302 Ag_410 145.15(14) . .
Ag_403 Ag_302 Ag_410 59.61(11) . .
Ag_205 Ag_302 Ag_410 120.04(13) . .
Ag_303 Ag_302 Ag_410 60.19(11) . .
Ag_408 Ag_302 Ag_410 108.70(13) . .
Ag_300 Ag_303 Ag_411 119.99(14) . .
Ag_300 Ag_303 Ag_200 61.15(10) . .
Ag_411 Ag_303 Ag_200 178.74(17) . .
Ag_300 Ag_303 Ag_309 119.59(14) . .
Ag_411 Ag_303 Ag_309 90.21(13) . .
Ag_200 Ag_303 Ag_309 88.71(12) . .
Ag_300 Ag_303 Ag4_311 119.16(14) . .
Ag_411 Ag_303 Ag4_311 90.83(13) . .
Ag_200 Ag_303 Ag4_311 88.95(12) . .
Ag_309 Ag_303 Ag4_311 110.27(13) . .
Ag_300 Ag_303 Ag_310 179.57(19) . .
Ag_411 Ag_303 Ag_310 60.01(11) . .
Ag_200 Ag_303 Ag_310 118.85(13) . .
Ag_309 Ag_303 Ag_310 60.81(10) . .
Ag4_311 Ag_303 Ag_310 60.43(11) . .
Ag_300 Ag_303 Ag_304 59.40(11) . .
Ag_411 Ag_303 Ag_304 121.06(14) . .
Ag_200 Ag_303 Ag_304 59.83(10) . .
Ag_309 Ag_303 Ag_304 145.60(14) . .
Ag4_311 Ag_303 Ag_304 59.76(11) . .
Ag_310 Ag_303 Ag_304 120.19(14) . .
Ag_300 Ag_303 Ag_404 59.99(11) . .
Ag_411 Ag_303 Ag_404 60.00(11) . .
Ag_200 Ag_303 Ag_404 121.14(14) . .
Ag_309 Ag_303 Ag_404 120.02(14) . .
Ag4_311 Ag_303 Ag_404 119.91(14) . .
Ag_310 Ag_303 Ag_404 120.01(14) . .
Ag_304 Ag_303 Ag_404 90.23(12) . .
Ag_300 Ag_303 Ag_204 120.76(13) . .
Ag_411 Ag_303 Ag_204 119.25(14) . .
Ag_200 Ag_303 Ag_204 59.61(10) . .
Ag_309 Ag_303 Ag_204 59.91(10) . .
Ag4_311 Ag_303 Ag_204 59.67(10) . .
Ag_310 Ag_303 Ag_204 59.24(10) . .
Ag_304 Ag_303 Ag_204 90.06(12) . .
Ag_404 Ag_303 Ag_204 179.22(18) . .
Ag_300 Ag_303 Ag_302 59.75(10) . .
Ag_411 Ag_303 Ag_302 120.52(14) . .
Ag_200 Ag_303 Ag_302 59.38(10) . .
Ag_309 Ag_303 Ag_302 59.84(10) . .
Ag4_311 Ag_303 Ag_302 145.46(14) . .
Ag_310 Ag_303 Ag_302 120.65(13) . .
Ag_304 Ag_303 Ag_302 107.98(13) . .
Ag_404 Ag_303 Ag_302 90.40(13) . .
Ag_204 Ag_303 Ag_302 90.20(12) . .
Ag_300 Ag_303 Ag_410 88.98(13) . .
Ag_411 Ag_303 Ag_410 60.26(12) . .
Ag_200 Ag_303 Ag_410 119.64(14) . .
Ag_309 Ag_303 Ag_410 60.75(10) . .
Ag4_311 Ag_303 Ag_410 148.12(15) . .
Ag_310 Ag_303 Ag_410 91.38(13) . .
Ag_304 Ag_303 Ag_410 145.25(14) . .
Ag_404 Ag_303 Ag_410 59.27(11) . .
Ag_204 Ag_303 Ag_410 120.66(13) . .
Ag_302 Ag_303 Ag_410 60.27(11) . .
Ag_300 Ag_303 Ag_412 89.16(12) . .
Ag_411 Ag_303 Ag_412 60.23(11) . .
Ag_200 Ag_303 Ag_412 120.66(14) . .
Ag_309 Ag_303 Ag_412 147.39(15) . .
Ag4_311 Ag_303 Ag_412 60.85(11) . .
Ag_310 Ag_303 Ag_412 90.49(13) . .
Ag_304 Ag_303 Ag_412 60.83(11) . .
Ag_404 Ag_303 Ag_412 59.06(11) . .
Ag_204 Ag_303 Ag_412 120.51(14) . .
Ag_302 Ag_303 Ag_412 145.55(14) . .
Ag_410 Ag_303 Ag_412 108.72(13) . .
Ag_300 Ag_304 Ag_312 179.7(2) . 17_554
Ag_300 Ag_304 Ag_200 61.14(10) . .
Ag_312 Ag_304 Ag_200 118.97(13) 17_554 .
Ag_300 Ag_304 Ag4_311 119.44(14) . .
Ag_312 Ag_304 Ag4_311 60.89(11) 17_554 .
Ag_200 Ag_304 Ag4_311 88.86(11) . .
Ag_300 Ag_304 Ag_446 119.53(14) . 17_554
Ag_312 Ag_304 Ag_446 60.37(11) 17_554 17_554
Ag_200 Ag_304 Ag_446 179.07(17) . 17_554
Ag4_311 Ag_304 Ag_446 90.22(13) . 17_554
Ag_300 Ag_304 Ag2_320 118.71(14) . 17_554
Ag_312 Ag_304 Ag2_320 61.04(10) 17_554 17_554
Ag_200 Ag_304 Ag2_320 88.33(12) . 17_554
Ag4_311 Ag_304 Ag2_320 110.66(13) . 17_554
Ag_446 Ag_304 Ag2_320 91.82(12) 17_554 17_554
Ag_300 Ag_304 Ag_405 59.88(11) . .
Ag_312 Ag_304 Ag_405 120.02(14) 17_554 .
Ag_200 Ag_304 Ag_405 121.01(14) . .
Ag4_311 Ag_304 Ag_405 119.39(14) . .
Ag_446 Ag_304 Ag_405 59.65(11) 17_554 .
Ag2_320 Ag_304 Ag_405 120.57(14) 17_554 .
Ag_300 Ag_304 Ag_303 59.60(11) . .
Ag_312 Ag_304 Ag_303 120.73(14) 17_554 .
Ag_200 Ag_304 Ag_303 59.59(10) . .
Ag4_311 Ag_304 Ag_303 59.84(11) . .
Ag_446 Ag_304 Ag_303 120.03(14) 17_554 .
Ag2_320 Ag_304 Ag_303 145.22(14) 17_554 .
Ag_405 Ag_304 Ag_303 89.72(12) . .
Ag_300 Ag_304 Ag_305 59.69(11) . 17_554
Ag_312 Ag_304 Ag_305 120.06(14) 17_554 17_554
Ag_200 Ag_304 Ag_305 59.41(10) . 17_554
Ag4_311 Ag_304 Ag_305 145.28(13) . 17_554
Ag_446 Ag_304 Ag_305 121.43(14) 17_554 17_554
Ag2_320 Ag_304 Ag_305 59.02(10) 17_554 17_554
Ag_405 Ag_304 Ag_305 91.05(12) . 17_554
Ag_303 Ag_304 Ag_305 107.94(13) . 17_554
Ag_300 Ag_304 Ag_445 89.25(12) . 17_554
Ag_312 Ag_304 Ag_445 90.44(12) 17_554 17_554
Ag_200 Ag_304 Ag_445 120.26(14) . 17_554
Ag4_311 Ag_304 Ag_445 147.54(15) . 17_554
Ag_446 Ag_304 Ag_445 60.58(11) 17_554 17_554
Ag2_320 Ag_304 Ag_445 60.63(10) 17_554 17_554
Ag_405 Ag_304 Ag_445 59.94(11) . 17_554
Ag_303 Ag_304 Ag_445 145.59(14) . 17_554
Ag_305 Ag_304 Ag_445 60.86(10) 17_554 17_554
Ag_300 Ag_304 Ag_203 120.65(13) . 17_554
Ag_312 Ag_304 Ag_203 59.45(10) 17_554 17_554
Ag_200 Ag_304 Ag_203 59.52(10) . 17_554
Ag4_311 Ag_304 Ag_203 60.12(10) . 17_554
Ag_446 Ag_304 Ag_203 119.81(14) 17_554 17_554
Ag2_320 Ag_304 Ag_203 59.59(10) 17_554 17_554
Ag_405 Ag_304 Ag_203 179.37(17) . 17_554
Ag_303 Ag_304 Ag_203 90.32(12) . 17_554
Ag_305 Ag_304 Ag_203 89.53(11) 17_554 17_554
Ag_445 Ag_304 Ag_203 120.20(13) 17_554 17_554
Ag_300 Ag_304 Ag_412 89.09(13) . .
Ag_312 Ag_304 Ag_412 91.10(13) 17_554 .
Ag_200 Ag_304 Ag_412 120.11(14) . .
Ag4_311 Ag_304 Ag_412 60.77(11) . .
Ag_446 Ag_304 Ag_412 59.51(11) 17_554 .
Ag2_320 Ag_304 Ag_412 148.42(15) 17_554 .
Ag_405 Ag_304 Ag_412 58.62(11) . .
Ag_303 Ag_304 Ag_412 60.52(11) . .
Ag_305 Ag_304 Ag_412 145.65(14) 17_554 .
Ag_445 Ag_304 Ag_412 108.77(13) 17_554 .
Ag_203 Ag_304 Ag_412 120.89(13) 17_554 .
Ag2_320 Ag_305 Ag3_319 60.87(10) . .
Ag2_320 Ag_305 Ag_200 88.89(12) . 17_554
Ag3_319 Ag_305 Ag_200 118.91(13) . 17_554
Ag2_320 Ag_305 Ag_300 118.83(14) . 17_554
Ag3_319 Ag_305 Ag_300 179.69(16) . 17_554
Ag_200 Ag_305 Ag_300 60.93(10) 17_554 17_554
Ag2_320 Ag_305 Ag_444 89.82(12) . .
Ag3_319 Ag_305 Ag_444 60.10(10) . .
Ag_200 Ag_305 Ag_444 178.67(16) 17_554 .
Ag_300 Ag_305 Ag_444 120.06(13) 17_554 .
Ag2_320 Ag_305 Ag_315 110.98(13) . .
Ag3_319 Ag_305 Ag_315 60.91(11) . .
Ag_200 Ag_305 Ag_315 88.93(11) 17_554 .
Ag_300 Ag_305 Ag_315 119.28(14) 17_554 .
Ag_444 Ag_305 Ag_315 91.23(12) . .
Ag2_320 Ag_305 Ag_301 145.63(13) . 17_554
Ag3_319 Ag_305 Ag_301 120.29(14) . 17_554
Ag_200 Ag_305 Ag_301 59.60(10) 17_554 17_554
Ag_300 Ag_305 Ag_301 59.90(11) 17_554 17_554
Ag_444 Ag_305 Ag_301 121.57(13) . 17_554
Ag_315 Ag_305 Ag_301 59.38(10) . 17_554
Ag2_320 Ag_305 Ag_406 119.13(13) . 17_554
Ag3_319 Ag_305 Ag_406 120.40(13) . 17_554
Ag_200 Ag_305 Ag_406 120.68(14) 17_554 17_554
Ag_300 Ag_305 Ag_406 59.75(11) 17_554 17_554
Ag_444 Ag_305 Ag_406 60.31(11) . 17_554
Ag_315 Ag_305 Ag_406 120.43(14) . 17_554
Ag_301 Ag_305 Ag_406 90.77(12) 17_554 17_554
Ag2_320 Ag_305 Ag_202 60.37(10) . .
Ag3_319 Ag_305 Ag_202 59.48(10) . .
Ag_200 Ag_305 Ag_202 59.44(10) 17_554 .
Ag_300 Ag_305 Ag_202 120.36(13) 17_554 .
Ag_444 Ag_305 Ag_202 119.57(14) . .
Ag_315 Ag_305 Ag_202 60.00(10) . .
Ag_301 Ag_305 Ag_202 89.70(11) 17_554 .
Ag_406 Ag_305 Ag_202 179.50(18) 17_554 .
Ag2_320 Ag_305 Ag_304 59.85(10) . 17_554
Ag3_319 Ag_305 Ag_304 120.72(13) . 17_554
Ag_200 Ag_305 Ag_304 59.53(10) 17_554 17_554
Ag_300 Ag_305 Ag_304 58.98(11) 17_554 17_554
Ag_444 Ag_305 Ag_304 119.99(13) . 17_554
Ag_315 Ag_305 Ag_304 145.82(13) . 17_554
Ag_301 Ag_305 Ag_304 107.86(13) 17_554 17_554
Ag_406 Ag_305 Ag_304 89.28(12) 17_554 17_554
Ag_202 Ag_305 Ag_304 90.39(11) . 17_554
Ag2_320 Ag_305 Ag_443 147.17(14) . .
Ag3_319 Ag_305 Ag_443 90.54(12) . .
Ag_200 Ag_305 Ag_443 120.97(13) 17_554 .
Ag_300 Ag_305 Ag_443 89.77(12) 17_554 .
Ag_444 Ag_305 Ag_443 60.20(11) . .
Ag_315 Ag_305 Ag_443 60.84(11) . .
Ag_301 Ag_305 Ag_443 61.37(10) 17_554 .
Ag_406 Ag_305 Ag_443 59.60(11) 17_554 .
Ag_202 Ag_305 Ag_443 120.82(13) . .
Ag_304 Ag_305 Ag_443 145.17(14) 17_554 .
Ag2_320 Ag_305 Ag_445 60.51(10) . .
Ag3_319 Ag_305 Ag_445 91.72(12) . .
Ag_200 Ag_305 Ag_445 119.21(13) 17_554 .
Ag_300 Ag_305 Ag_445 88.16(12) 17_554 .
Ag_444 Ag_305 Ag_445 60.32(11) . .
Ag_315 Ag_305 Ag_445 148.82(14) . .
Ag_301 Ag_305 Ag_445 145.04(14) 17_554 .
Ag_406 Ag_305 Ag_445 58.62(11) 17_554 .
Ag_202 Ag_305 Ag_445 120.87(13) . .
Ag_304 Ag_305 Ag_445 59.68(10) 17_554 .
Ag_443 Ag_305 Ag_445 108.54(12) . .
Ag_302 Ag_307 Ag_422 177.92(16) . .
Ag_302 Ag_307 Ag_423 119.19(14) . .
Ag_422 Ag_307 Ag_423 60.26(11) . .
Ag_302 Ag_307 Ag_301 60.40(11) . .
Ag_422 Ag_307 Ag_301 120.03(14) . .
Ag_423 Ag_307 Ag_301 177.06(16) . .
Ag_302 Ag_307 Ag_415 90.15(13) . .
Ag_422 Ag_307 Ag_415 91.25(13) . .
Ag_423 Ag_307 Ag_415 62.84(11) . .
Ag_301 Ag_307 Ag_415 119.81(14) . .
Ag_302 Ag_307 Ag_201 90.77(12) . .
Ag_422 Ag_307 Ag_201 87.83(12) . .
Ag_423 Ag_307 Ag_201 116.88(13) . .
Ag_301 Ag_307 Ag_201 60.49(10) . .
Ag_415 Ag_307 Ag_201 179.04(16) . .
Ag_302 Ag_307 Ag_308 59.83(11) . .
Ag_422 Ag_307 Ag_308 119.65(13) . .
Ag_423 Ag_307 Ag_308 59.39(11) . .
Ag_301 Ag_307 Ag_308 120.23(14) . .
Ag_415 Ag_307 Ag_308 61.55(11) . .
Ag_201 Ag_307 Ag_308 119.19(13) . .
Ag_302 Ag_307 Ag1_316 119.82(13) . .
Ag_422 Ag_307 Ag1_316 60.62(11) . .
Ag_423 Ag_307 Ag1_316 120.85(14) . .
Ag_301 Ag_307 Ag1_316 59.42(10) . .
Ag_415 Ag_307 Ag1_316 120.22(14) . .
Ag_201 Ag_307 Ag1_316 59.03(10) . .
Ag_308 Ag_307 Ag1_316 178.21(16) . .
Ag_302 Ag_307 Ag_414 119.79(14) . .
Ag_422 Ag_307 Ag_414 62.26(11) . .
Ag_423 Ag_307 Ag_414 93.79(12) . .
Ag_301 Ag_307 Ag_414 88.78(12) . .
Ag_415 Ag_307 Ag_414 60.43(11) . .
Ag_201 Ag_307 Ag_414 118.82(14) . .
Ag_308 Ag_307 Ag_414 121.99(14) . .
Ag1_316 Ag_307 Ag_414 59.79(11) . .
Ag_302 Ag_307 Ag_205 60.75(10) . .
Ag_422 Ag_307 Ag_205 117.18(13) . .
Ag_423 Ag_307 Ag_205 86.77(11) . .
Ag_301 Ag_307 Ag_205 90.63(12) . .
Ag_415 Ag_307 Ag_205 120.79(14) . .
Ag_201 Ag_307 Ag_205 59.96(10) . .
Ag_308 Ag_307 Ag_205 59.24(10) . .
Ag1_316 Ag_307 Ag_205 118.98(13) . .
Ag_414 Ag_307 Ag_205 178.77(16) . .
Ag_302 Ag_307 Ag_408 60.96(11) . .
Ag_422 Ag_307 Ag_408 121.10(14) . .
Ag_423 Ag_307 Ag_408 122.10(14) . .
Ag_301 Ag_307 Ag_408 60.54(11) . .
Ag_415 Ag_307 Ag_408 59.28(11) . .
Ag_201 Ag_307 Ag_408 121.02(13) . .
Ag_308 Ag_307 Ag_408 91.26(13) . .
Ag1_316 Ag_307 Ag_408 90.00(12) . .
Ag_414 Ag_307 Ag_408 58.85(11) . .
Ag_205 Ag_307 Ag_408 121.71(14) . .
Ag_302 Ag_307 Ag_317 118.50(13) . .
Ag_422 Ag_307 Ag_317 59.44(10) . .
Ag_423 Ag_307 Ag_317 57.95(10) . .
Ag_301 Ag_307 Ag_317 119.40(13) . .
Ag_415 Ag_307 Ag_317 120.78(13) . .
Ag_201 Ag_307 Ag_317 58.93(10) . .
Ag_308 Ag_307 Ag_317 88.32(11) . .
Ag1_316 Ag_307 Ag_317 90.42(12) . .
Ag_414 Ag_307 Ag_317 121.70(14) . .
Ag_205 Ag_307 Ag_317 57.74(10) . .
Ag_408 Ag_307 Ag_317 179.44(18) . .
Ag_424 Ag_308 Ag_417 89.71(13) . .
Ag_424 Ag_308 Ag_423 61.66(11) . .
Ag_417 Ag_308 Ag_423 148.32(15) . .
Ag_424 Ag_308 Ag_302 178.83(17) . .
Ag_417 Ag_308 Ag_302 89.44(13) . .
Ag_423 Ag_308 Ag_302 119.35(14) . .
Ag_424 Ag_308 Ag_205 118.76(13) . .
Ag_417 Ag_308 Ag_205 119.73(14) . .
Ag_423 Ag_308 Ag_205 87.90(12) . .
Ag_302 Ag_308 Ag_205 61.05(10) . .
Ag_424 Ag_308 Ag_409 120.38(14) . .
Ag_417 Ag_308 Ag_409 60.38(11) . .
Ag_423 Ag_308 Ag_409 120.80(14) . .
Ag_302 Ag_308 Ag_409 59.80(11) . .
Ag_205 Ag_308 Ag_409 120.85(13) . .
Ag_424 Ag_308 Ag_307 121.71(14) . .
Ag_417 Ag_308 Ag_307 145.26(14) . .
Ag_423 Ag_308 Ag_307 60.07(11) . .
Ag_302 Ag_308 Ag_307 59.32(10) . .
Ag_205 Ag_308 Ag_307 60.60(10) . .
Ag_409 Ag_308 Ag_307 88.81(12) . .
Ag_424 Ag_308 Ag_416 61.33(11) . .
Ag_417 Ag_308 Ag_416 60.68(12) . .
Ag_423 Ag_308 Ag_416 91.77(13) . .
Ag_302 Ag_308 Ag_416 118.87(13) . .
Ag_205 Ag_308 Ag_416 179.53(15) . .
Ag_409 Ag_308 Ag_416 59.07(11) . .
Ag_307 Ag_308 Ag_416 118.94(14) . .
Ag_424 Ag_308 Ag_309 118.88(13) . .
Ag_417 Ag_308 Ag_309 59.96(11) . .
Ag_423 Ag_308 Ag_309 144.39(14) . .
Ag_302 Ag_308 Ag_309 59.98(10) . .
Ag_205 Ag_308 Ag_309 59.77(10) . .
Ag_409 Ag_308 Ag_309 90.65(13) . .
Ag_307 Ag_308 Ag_309 108.83(13) . .
Ag_416 Ag_308 Ag_309 120.64(14) . .
Ag_424 Ag_308 Ag_318 59.51(10) . .
Ag_417 Ag_308 Ag_318 118.76(13) . .
Ag_423 Ag_308 Ag_318 60.00(10) . .
Ag_302 Ag_308 Ag_318 120.29(13) . .
Ag_205 Ag_308 Ag_318 59.25(10) . .
Ag_409 Ag_308 Ag_318 179.13(18) . .
Ag_307 Ag_308 Ag_318 91.95(12) . .
Ag_416 Ag_308 Ag_318 120.84(13) . .
Ag_309 Ag_308 Ag_318 88.69(11) . .
Ag_424 Ag_308 Ag_425 59.71(10) . .
Ag_417 Ag_308 Ag_425 60.54(11) . .
Ag_423 Ag_308 Ag_425 109.36(13) . .
Ag_302 Ag_308 Ag_425 119.14(13) . .
Ag_205 Ag_308 Ag_425 88.20(12) . .
Ag_409 Ag_308 Ag_425 120.92(14) . .
Ag_307 Ag_308 Ag_425 146.02(14) . .
Ag_416 Ag_308 Ag_425 92.22(12) . .
Ag_309 Ag_308 Ag_425 59.17(10) . .
Ag_318 Ag_308 Ag_425 58.22(10) . .
Ag_424 Ag_308 Ag_415 92.56(12) . .
Ag_417 Ag_308 Ag_415 109.49(14) . .
Ag_423 Ag_308 Ag_415 62.21(11) . .
Ag_302 Ag_308 Ag_415 88.48(12) . .
Ag_205 Ag_308 Ag_415 119.75(14) . .
Ag_409 Ag_308 Ag_415 58.59(11) . .
Ag_307 Ag_308 Ag_415 59.15(11) . .
Ag_416 Ag_308 Ag_415 59.78(11) . .
Ag_309 Ag_308 Ag_415 145.20(14) . .
Ag_318 Ag_308 Ag_415 122.21(14) . .
Ag_425 Ag_308 Ag_415 148.84(14) . .
Ag_418 Ag_309 Ag_303 89.45(12) . .
Ag_418 Ag_309 Ag_205 179.13(16) . .
Ag_303 Ag_309 Ag_205 91.42(12) . .
Ag_418 Ag_309 Ag_417 61.01(11) . .
Ag_303 Ag_309 Ag_417 119.82(13) . .
Ag_205 Ag_309 Ag_417 118.44(14) . .
Ag_418 Ag_309 Ag_425 90.29(13) . .
Ag_303 Ag_309 Ag_425 179.09(17) . .
Ag_205 Ag_309 Ag_425 88.85(12) . .
Ag_417 Ag_309 Ag_425 60.76(11) . .
Ag_418 Ag_309 Ag_302 119.77(13) . .
Ag_303 Ag_309 Ag_302 60.93(11) . .
Ag_205 Ag_309 Ag_302 60.67(10) . .
Ag_417 Ag_309 Ag_302 88.51(12) . .
Ag_425 Ag_309 Ag_302 119.93(14) . .
Ag_418 Ag_309 Ag_204 119.78(14) . .
Ag_303 Ag_309 Ag_204 60.80(10) . .
Ag_205 Ag_309 Ag_204 60.76(10) . .
Ag_417 Ag_309 Ag_204 179.12(15) . .
Ag_425 Ag_309 Ag_204 118.64(13) . .
Ag_302 Ag_309 Ag_204 91.33(12) . .
Ag_418 Ag_309 Ag_426 61.20(11) . .
Ag_303 Ag_309 Ag_426 119.12(14) . .
Ag_205 Ag_309 Ag_426 118.36(13) . .
Ag_417 Ag_309 Ag_426 92.28(13) . .
Ag_425 Ag_309 Ag_426 60.00(10) . .
Ag_302 Ag_309 Ag_426 178.99(16) . .
Ag_204 Ag_309 Ag_426 87.87(12) . .
Ag_418 Ag_309 Ag_308 120.07(14) . .
Ag_303 Ag_309 Ag_308 120.19(13) . .
Ag_205 Ag_309 Ag_308 59.39(10) . .
Ag_417 Ag_309 Ag_308 59.05(11) . .
Ag_425 Ag_309 Ag_308 60.68(10) . .
Ag_302 Ag_309 Ag_308 59.26(10) . .
Ag_204 Ag_309 Ag_308 120.15(13) . .
Ag_426 Ag_309 Ag_308 120.68(13) . .
Ag_418 Ag_309 Ag_310 60.54(11) . .
Ag_303 Ag_309 Ag_310 59.94(10) . .
Ag_205 Ag_309 Ag_310 120.00(13) . .
Ag_417 Ag_309 Ag_310 121.55(14) . .
Ag_425 Ag_309 Ag_310 119.18(13) . .
Ag_302 Ag_309 Ag_310 120.87(13) . .
Ag_204 Ag_309 Ag_310 59.24(10) . .
Ag_426 Ag_309 Ag_310 59.18(10) . .
Ag_308 Ag_309 Ag_310 179.30(16) . .
Ag_418 Ag_309 Ag_319 119.45(13) . .
Ag_303 Ag_309 Ag_319 119.74(13) . .
Ag_205 Ag_309 Ag_319 60.11(10) . .
Ag_417 Ag_309 Ag_319 120.44(13) . .
Ag_425 Ag_309 Ag_319 59.69(10) . .
Ag_302 Ag_309 Ag_319 120.78(13) . .
Ag_204 Ag_309 Ag_319 58.95(10) . .
Ag_426 Ag_309 Ag_319 58.25(10) . .
Ag_308 Ag_309 Ag_319 91.02(12) . .
Ag_310 Ag_309 Ag_319 88.35(12) . .
Ag_418 Ag_309 Ag_410 59.14(11) . .
Ag_303 Ag_309 Ag_410 60.78(11) . .
Ag_205 Ag_309 Ag_410 121.30(13) . .
Ag_417 Ag_309 Ag_410 59.05(11) . .
Ag_425 Ag_309 Ag_410 119.77(14) . .
Ag_302 Ag_309 Ag_410 60.63(11) . .
Ag_204 Ag_309 Ag_410 121.58(13) . .
Ag_426 Ag_309 Ag_410 120.34(14) . .
Ag_308 Ag_309 Ag_410 89.74(12) . .
Ag_310 Ag_309 Ag_410 90.90(12) . .
Ag_319 Ag_309 Ag_410 178.59(16) . .
Ag_204 Ag_310 Ag_426 88.80(12) . .
Ag_204 Ag_310 Ag_411 120.20(14) . .
Ag_426 Ag_310 Ag_411 120.00(14) . .
Ag_204 Ag_310 Ag_420 120.14(14) . .
Ag_426 Ag_310 Ag_420 147.51(15) . .
Ag_411 Ag_310 Ag_420 60.29(11) . .
Ag_204 Ag_310 Ag_427 119.11(13) . .
Ag_426 Ag_310 Ag_427 61.24(11) . .
Ag_411 Ag_310 Ag_427 120.69(14) . .
Ag_420 Ag_310 Ag_427 89.88(13) . .
Ag_204 Ag_310 Ag_303 60.79(10) . .
Ag_426 Ag_310 Ag_303 119.39(14) . .
Ag_411 Ag_310 Ag_303 59.42(11) . .
Ag_420 Ag_310 Ag_303 89.61(12) . .
Ag_427 Ag_310 Ag_303 179.29(18) . .
Ag_204 Ag_310 Ag_419 179.02(16) . .
Ag_426 Ag_310 Ag_419 90.24(13) . .
Ag_411 Ag_310 Ag_419 60.51(12) . .
Ag_420 Ag_310 Ag_419 60.73(11) . .
Ag_427 Ag_310 Ag_419 60.19(11) . .
Ag_303 Ag_310 Ag_419 119.93(14) . .
Ag_204 Ag_310 Ag_428 89.05(12) . .
Ag_426 Ag_310 Ag_428 110.28(13) . .
Ag_411 Ag_310 Ag_428 120.42(14) . .
Ag_420 Ag_310 Ag_428 60.13(11) . .
Ag_427 Ag_310 Ag_428 60.08(11) . .
Ag_303 Ag_310 Ag_428 119.22(14) . .
Ag_419 Ag_310 Ag_428 91.09(13) . .
Ag_204 Ag_310 Ag_320 59.80(10) . .
Ag_426 Ag_310 Ag_320 60.56(10) . .
Ag_411 Ag_310 Ag_320 179.41(18) . .
Ag_420 Ag_310 Ag_320 119.15(14) . .
Ag_427 Ag_310 Ag_320 59.30(10) . .
Ag_303 Ag_310 Ag_320 120.58(13) . .
Ag_419 Ag_310 Ag_320 119.49(14) . .
Ag_428 Ag_310 Ag_320 59.02(10) . .
Ag_204 Ag_310 Ag4_311 59.89(10) . .
Ag_426 Ag_310 Ag4_311 145.69(14) . .
Ag_411 Ag_310 Ag4_311 89.95(12) . .
Ag_420 Ag_310 Ag4_311 60.26(11) . .
Ag_427 Ag_310 Ag4_311 119.77(14) . .
Ag_303 Ag_310 Ag4_311 59.53(10) . .
Ag_419 Ag_310 Ag4_311 120.99(14) . .
Ag_428 Ag_310 Ag4_311 59.70(11) . .
Ag_320 Ag_310 Ag4_311 89.57(12) . .
Ag_204 Ag_310 Ag_309 59.90(10) . .
Ag_426 Ag_310 Ag_309 60.14(10) . .
Ag_411 Ag_310 Ag_309 88.96(13) . .
Ag_420 Ag_310 Ag_309 145.44(15) . .
Ag_427 Ag_310 Ag_309 121.38(14) . .
Ag_303 Ag_310 Ag_309 59.24(10) . .
Ag_419 Ag_310 Ag_309 119.72(15) . .
Ag_428 Ag_310 Ag_309 146.22(14) . .
Ag_320 Ag_310 Ag_309 91.52(12) . .
Ag4_311 Ag_310 Ag_309 108.25(13) . .
Ag_204 Ag_310 Ag_418 118.84(14) . .
Ag_426 Ag_310 Ag_418 60.98(11) . .
Ag_411 Ag_310 Ag_418 59.03(11) . .
Ag_420 Ag_310 Ag_418 109.75(13) . .
Ag_427 Ag_310 Ag_418 92.51(13) . .
Ag_303 Ag_310 Ag_418 88.13(13) . .
Ag_419 Ag_310 Ag_418 60.78(12) . .
Ag_428 Ag_310 Ag_418 149.01(15) . .
Ag_320 Ag_310 Ag_418 121.54(13) . .
Ag4_311 Ag_310 Ag_418 144.60(15) . .
Ag_309 Ag_310 Ag_418 58.94(11) . .
Ag_435 Ag_311 Ag_435 88.98(17) . 17_554
Ag_435 Ag_311 Ag_203 178.68(14) . 17_554
Ag_435 Ag_311 Ag_203 89.83(9) 17_554 17_554
Ag_435 Ag_311 Ag_203 89.83(9) . .
Ag_435 Ag_311 Ag_203 178.68(14) 17_554 .
Ag_203 Ag_311 Ag_203 91.37(16) 17_554 .
Ag_435 Ag_311 Ag_204 119.52(9) . 17_554
Ag_435 Ag_311 Ag_204 120.49(9) 17_554 17_554
Ag_203 Ag_311 Ag_204 60.72(10) 17_554 17_554
Ag_203 Ag_311 Ag_204 60.65(10) . 17_554
Ag_435 Ag_311 Ag_204 120.49(9) . .
Ag_435 Ag_311 Ag_204 119.52(9) 17_554 .
Ag_203 Ag_311 Ag_204 60.64(10) 17_554 .
Ag_203 Ag_311 Ag_204 60.71(10) . .
Ag_204 Ag_311 Ag_204 90.99(16) 17_554 .
Ag_435 Ag_311 Ag_320 61.02(9) . .
Ag_435 Ag_311 Ag_320 119.46(13) 17_554 .
Ag_203 Ag_311 Ag_320 120.12(13) 17_554 .
Ag_203 Ag_311 Ag_320 59.40(9) . .
Ag_204 Ag_311 Ag_320 120.05(13) 17_554 .
Ag_204 Ag_311 Ag_320 59.48(9) . .
Ag_435 Ag_311 Ag_428 60.49(11) . 17_554
Ag_435 Ag_311 Ag_428 60.25(11) 17_554 17_554
Ag_203 Ag_311 Ag_428 118.38(8) 17_554 17_554
Ag_203 Ag_311 Ag_428 119.54(8) . 17_554
Ag_204 Ag_311 Ag_428 88.38(9) 17_554 17_554
Ag_204 Ag_311 Ag_428 179.02(13) . 17_554
Ag_320 Ag_311 Ag_428 121.50(13) . 17_554
Ag_435 Ag_311 Ag_320 119.46(13) . 17_554
Ag_435 Ag_311 Ag_320 61.01(9) 17_554 17_554
Ag_203 Ag_311 Ag_320 59.41(9) 17_554 17_554
Ag_203 Ag_311 Ag_320 120.13(13) . 17_554
Ag_204 Ag_311 Ag_320 59.48(9) 17_554 17_554
Ag_204 Ag_311 Ag_320 120.05(13) . 17_554
Ag_320 Ag_311 Ag_320 179.42(19) . 17_554
Ag_428 Ag_311 Ag_320 58.97(9) 17_554 17_554
Ag_435 Ag_311 Ag_428 60.26(11) . .
Ag_435 Ag_311 Ag_428 60.50(11) 17_554 .
Ag_203 Ag_311 Ag_428 119.53(8) 17_554 .
Ag_203 Ag_311 Ag_428 118.36(8) . .
Ag_204 Ag_311 Ag_428 179.01(12) 17_554 .
Ag_204 Ag_311 Ag_428 88.36(9) . .
Ag_320 Ag_311 Ag_428 58.96(9) . .
Ag_428 Ag_311 Ag_428 92.28(17) 17_554 .
Ag_320 Ag_311 Ag_428 121.51(13) 17_554 .
Ag_435 Ag_311 Ag4_311 60.21(9) . 17_554
Ag_435 Ag_311 Ag4_311 119.61(13) 17_554 17_554
Ag_203 Ag_311 Ag4_311 120.02(13) 17_554 17_554
Ag_203 Ag_311 Ag4_311 60.16(9) . 17_554
Ag_204 Ag_311 Ag4_311 59.31(9) 17_554 17_554
Ag_204 Ag_311 Ag4_311 120.87(12) . 17_554
Ag_320 Ag_311 Ag4_311 90.85(9) . 17_554
Ag_428 Ag_311 Ag4_311 59.38(9) 17_554 17_554
Ag_320 Ag_311 Ag4_311 89.15(9) 17_554 17_554
Ag_428 Ag_311 Ag4_311 120.45(13) . 17_554
Ag_435 Ag_311 Ag4_311 119.61(13) . .
Ag_435 Ag_311 Ag4_311 60.22(9) 17_554 .
Ag_203 Ag_311 Ag4_311 60.15(9) 17_554 .
Ag_203 Ag_311 Ag4_311 120.00(13) . .
Ag_204 Ag_311 Ag4_311 120.87(12) 17_554 .
Ag_204 Ag_311 Ag4_311 59.30(9) . .
Ag_320 Ag_311 Ag4_311 89.14(9) . .
Ag_428 Ag_311 Ag4_311 120.45(13) 17_554 .
Ag_320 Ag_311 Ag4_311 90.86(9) 17_554 .
Ag_428 Ag_311 Ag4_311 59.37(9) . .
Ag4_311 Ag_311 Ag4_311 179.79(19) 17_554 .
Ag_442 Ag4_311 Ag_304 89.74(12) 17_554 .
Ag_442 Ag4_311 Ag_303 120.01(14) 17_554 .
Ag_304 Ag4_311 Ag_303 60.40(11) . .
Ag_442 Ag4_311 Ag_204 179.05(18) 17_554 .
Ag_304 Ag4_311 Ag_204 91.10(12) . .
Ag_303 Ag4_311 Ag_204 60.82(10) . .
Ag_442 Ag4_311 Ag_428 90.14(12) 17_554 .
Ag_304 Ag4_311 Ag_428 179.50(19) . .
Ag_303 Ag4_311 Ag_428 120.07(14) . .
Ag_204 Ag4_311 Ag_428 89.01(12) . .
Ag_442 Ag4_311 Ag_435 60.85(11) 17_554 17_554
Ag_304 Ag4_311 Ag_435 119.45(14) . 17_554
Ag_303 Ag4_311 Ag_435 179.02(16) . 17_554
Ag_204 Ag4_311 Ag_435 118.31(13) . 17_554
Ag_428 Ag4_311 Ag_435 60.08(11) . 17_554
Ag_442 Ag4_311 Ag_420 60.93(11) 17_554 .
Ag_304 Ag4_311 Ag_420 120.37(13) . .
Ag_303 Ag4_311 Ag_420 89.43(13) . .
Ag_204 Ag4_311 Ag_420 118.92(14) . .
Ag_428 Ag4_311 Ag_420 59.97(11) . .
Ag_435 Ag4_311 Ag_420 91.44(13) 17_554 .
Ag_442 Ag4_311 Ag_312 60.56(11) 17_554 17_554
Ag_304 Ag4_311 Ag_312 59.23(10) . 17_554
Ag_303 Ag4_311 Ag_312 119.63(13) . 17_554
Ag_204 Ag4_311 Ag_312 119.58(13) . 17_554
Ag_428 Ag4_311 Ag_312 120.30(14) . 17_554
Ag_435 Ag4_311 Ag_312 60.22(11) 17_554 17_554
Ag_420 Ag4_311 Ag_312 121.50(13) . 17_554
Ag_442 Ag4_311 Ag_310 120.37(14) 17_554 .
Ag_304 Ag4_311 Ag_310 120.44(14) . .
Ag_303 Ag4_311 Ag_310 60.04(11) . .
Ag_204 Ag4_311 Ag_310 59.48(10) . .
Ag_428 Ag4_311 Ag_310 60.03(11) . .
Ag_435 Ag4_311 Ag_310 120.09(14) 17_554 .
Ag_420 Ag4_311 Ag_310 59.44(11) . .
Ag_312 Ag4_311 Ag_310 179.06(15) 17_554 .
Ag_442 Ag4_311 Ag_203 119.69(14) 17_554 17_554
Ag_304 Ag4_311 Ag_203 60.79(10) . 17_554
Ag_303 Ag4_311 Ag_203 91.03(12) . 17_554
Ag_204 Ag4_311 Ag_203 60.44(10) . 17_554
Ag_428 Ag4_311 Ag_203 118.88(13) . 17_554
Ag_435 Ag4_311 Ag_203 88.10(12) 17_554 17_554
Ag_420 Ag4_311 Ag_203 178.81(17) . 17_554
Ag_312 Ag4_311 Ag_203 59.14(10) 17_554 17_554
Ag_310 Ag4_311 Ag_203 119.92(13) . 17_554
Ag_442 Ag4_311 Ag_311 119.27(14) 17_554 .
Ag_304 Ag4_311 Ag_311 119.76(13) . .
Ag_303 Ag4_311 Ag_311 120.71(13) . .
Ag_204 Ag4_311 Ag_311 59.90(10) . .
Ag_428 Ag4_311 Ag_311 59.91(11) . .
Ag_435 Ag4_311 Ag_311 58.42(11) 17_554 .
Ag_420 Ag4_311 Ag_311 119.88(14) . .
Ag_312 Ag4_311 Ag_311 89.09(11) 17_554 .
Ag_310 Ag4_311 Ag_311 90.39(10) . .
Ag_203 Ag4_311 Ag_311 58.97(10) 17_554 .
Ag_442 Ag4_311 Ag_412 59.23(11) 17_554 .
Ag_304 Ag4_311 Ag_412 61.02(11) . .
Ag_303 Ag4_311 Ag_412 60.78(11) . .
Ag_204 Ag4_311 Ag_412 121.59(14) . .
Ag_428 Ag4_311 Ag_412 119.31(14) . .
Ag_435 Ag4_311 Ag_412 120.09(13) 17_554 .
Ag_420 Ag4_311 Ag_412 59.36(11) . .
Ag_312 Ag4_311 Ag_412 90.31(12) 17_554 .
Ag_310 Ag4_311 Ag_412 90.23(12) . .
Ag_203 Ag4_311 Ag_412 121.80(13) 17_554 .
Ag_311 Ag4_311 Ag_412 178.48(17) . .
Ag_447 Ag_312 Ag_304 179.39(16) . 17_554
Ag_447 Ag_312 Ag_203 118.45(14) . .
Ag_304 Ag_312 Ag_203 61.47(10) 17_554 .
Ag_447 Ag_312 Ag_446 119.90(14) . .
Ag_304 Ag_312 Ag_446 60.19(11) 17_554 .
Ag_203 Ag_312 Ag_446 121.66(14) . .
Ag_447 Ag_312 Ag_440 90.10(13) . .
Ag_304 Ag_312 Ag_440 89.46(12) 17_554 .
Ag_203 Ag_312 Ag_440 119.75(13) . .
Ag_446 Ag_312 Ag_440 60.62(11) . .
Ag_447 Ag_312 Ag_441 60.82(11) . .
Ag_304 Ag_312 Ag_441 119.26(14) 17_554 .
Ag_203 Ag_312 Ag_441 179.25(18) . .
Ag_446 Ag_312 Ag_441 59.08(11) . .
Ag_440 Ag_312 Ag_441 60.36(11) . .
Ag_447 Ag_312 Ag4_311 120.65(14) . 17_554
Ag_304 Ag_312 Ag4_311 59.89(11) 17_554 17_554
Ag_203 Ag_312 Ag4_311 60.47(10) . 17_554
Ag_446 Ag_312 Ag4_311 89.56(13) . 17_554
Ag_440 Ag_312 Ag4_311 146.07(15) . 17_554
Ag_441 Ag_312 Ag4_311 119.91(14) . 17_554
Ag_447 Ag_312 Ag_435 60.93(11) . .
Ag_304 Ag_312 Ag_435 119.61(14) 17_554 .
Ag_203 Ag_312 Ag_435 88.56(12) . .
Ag_446 Ag_312 Ag_435 119.66(14) . .
Ag_440 Ag_312 Ag_435 147.71(15) . .
Ag_441 Ag_312 Ag_435 91.13(13) . .
Ag4_311 Ag_312 Ag_435 59.72(10) 17_554 .
Ag_447 Ag_312 Ag_433 60.10(11) . .
Ag_304 Ag_312 Ag_433 119.31(13) 17_554 .
Ag_203 Ag_312 Ag_433 88.27(12) . .
Ag_446 Ag_312 Ag_433 120.83(13) . .
Ag_440 Ag_312 Ag_433 60.21(10) . .
Ag_441 Ag_312 Ag_433 91.19(13) . .
Ag4_311 Ag_312 Ag_433 145.76(14) 17_554 .
Ag_435 Ag_312 Ag_433 109.74(13) . .
Ag_447 Ag_312 Ag2_320 119.52(14) . .
Ag_304 Ag_312 Ag2_320 59.89(10) 17_554 .
Ag_203 Ag_312 Ag2_320 59.87(10) . .
Ag_446 Ag_312 Ag2_320 91.04(12) . .
Ag_440 Ag_312 Ag2_320 59.89(10) . .
Ag_441 Ag_312 Ag2_320 120.25(14) . .
Ag4_311 Ag_312 Ag2_320 108.94(13) 17_554 .
Ag_435 Ag_312 Ag2_320 145.33(14) . .
Ag_433 Ag_312 Ag2_320 59.42(10) . .
Ag_447 Ag_312 Ag_442 91.20(13) . .
Ag_304 Ag_312 Ag_442 89.34(13) 17_554 .
Ag_203 Ag_312 Ag_442 119.68(14) . .
Ag_446 Ag_312 Ag_442 59.43(11) . .
Ag_440 Ag_312 Ag_442 110.51(13) . .
Ag_441 Ag_312 Ag_442 60.70(11) . .
Ag4_311 Ag_312 Ag_442 59.22(10) 17_554 .
Ag_435 Ag_312 Ag_442 60.23(11) . .
Ag_433 Ag_312 Ag_442 148.15(14) . .
Ag2_320 Ag_312 Ag_442 146.26(15) . .
Ag_447 Ag_312 Ag_320 59.25(10) . .
Ag_304 Ag_312 Ag_320 120.66(13) 17_554 .
Ag_203 Ag_312 Ag_320 59.19(10) . .
Ag_446 Ag_312 Ag_320 179.15(17) . .
Ag_440 Ag_312 Ag_320 119.19(14) . .
Ag_441 Ag_312 Ag_320 120.07(14) . .
Ag4_311 Ag_312 Ag_320 90.87(12) 17_554 .
Ag_435 Ag_312 Ag_320 59.99(10) . .
Ag_433 Ag_312 Ag_320 58.98(10) . .
Ag2_320 Ag_312 Ag_320 89.52(12) . .
Ag_442 Ag_312 Ag_320 120.22(14) . .
Ag_301 Ag_315 Ag_305 60.63(11) 17_554 .
Ag_301 Ag_315 Ag_429 119.73(14) 17_554 .
Ag_305 Ag_315 Ag_429 177.86(16) . .
Ag_301 Ag_315 Ag_430 178.56(14) 17_554 .
Ag_305 Ag_315 Ag_430 119.38(13) . .
Ag_429 Ag_315 Ag_430 60.20(11) . .
Ag_301 Ag_315 Ag_436 90.49(13) 17_554 .
Ag_305 Ag_315 Ag_436 120.06(14) . .
Ag_429 Ag_315 Ag_436 62.06(11) . .
Ag_430 Ag_315 Ag_436 90.68(13) . .
Ag_301 Ag_315 Ag_202 90.80(12) 17_554 .
Ag_305 Ag_315 Ag_202 60.67(10) . .
Ag_429 Ag_315 Ag_202 117.22(13) . .
Ag_430 Ag_315 Ag_202 88.03(12) . .
Ag_436 Ag_315 Ag_202 178.72(16) . .
Ag_301 Ag_315 Ag1_316 59.92(11) 17_554 17_554
Ag_305 Ag_315 Ag1_316 120.54(14) . 17_554
Ag_429 Ag_315 Ag1_316 59.83(11) . 17_554
Ag_430 Ag_315 Ag1_316 120.03(14) . 17_554
Ag_436 Ag_315 Ag1_316 61.53(10) . 17_554
Ag_202 Ag_315 Ag1_316 119.20(13) . 17_554
Ag_301 Ag_315 Ag_437 120.44(14) 17_554 .
Ag_305 Ag_315 Ag_437 89.12(12) . .
Ag_429 Ag_315 Ag_437 92.36(12) . .
Ag_430 Ag_315 Ag_437 60.91(11) . .
Ag_436 Ag_315 Ag_437 60.34(11) . .
Ag_202 Ag_315 Ag_437 118.92(13) . .
Ag1_316 Ag_315 Ag_437 121.87(13) 17_554 .
Ag_301 Ag_315 Ag3_319 119.98(14) 17_554 .
Ag_305 Ag_315 Ag3_319 59.36(10) . .
Ag_429 Ag_315 Ag3_319 120.20(14) . .
Ag_430 Ag_315 Ag3_319 60.02(10) . .
Ag_436 Ag_315 Ag3_319 120.07(13) . .
Ag_202 Ag_315 Ag3_319 59.19(10) . .
Ag1_316 Ag_315 Ag3_319 178.34(14) 17_554 .
Ag_437 Ag_315 Ag3_319 59.73(10) . .
Ag_301 Ag_315 Ag_201 60.75(10) 17_554 17_554
Ag_305 Ag_315 Ag_201 91.19(12) . 17_554
Ag_429 Ag_315 Ag_201 87.30(11) . 17_554
Ag_430 Ag_315 Ag_201 117.89(13) . 17_554
Ag_436 Ag_315 Ag_201 120.48(13) . 17_554
Ag_202 Ag_315 Ag_201 60.25(10) . 17_554
Ag1_316 Ag_315 Ag_201 58.95(10) 17_554 17_554
Ag_437 Ag_315 Ag_201 178.73(15) . 17_554
Ag3_319 Ag_315 Ag_201 119.44(13) . 17_554
Ag_301 Ag_315 Ag_443 61.74(11) 17_554 .
Ag_305 Ag_315 Ag_443 60.72(11) . .
Ag_429 Ag_315 Ag_443 121.41(13) . .
Ag_430 Ag_315 Ag_443 119.62(13) . .
Ag_436 Ag_315 Ag_443 59.35(11) . .
Ag_202 Ag_315 Ag_443 121.36(13) . .
Ag1_316 Ag_315 Ag_443 91.72(12) 17_554 .
Ag_437 Ag_315 Ag_443 58.71(11) . .
Ag3_319 Ag_315 Ag_443 89.59(12) . .
Ag_201 Ag_315 Ag_443 122.49(14) 17_554 .
Ag_301 Ag_315 Ag_317 118.89(13) 17_554 .
Ag_305 Ag_315 Ag_317 119.57(13) . .
Ag_429 Ag_315 Ag_317 58.31(10) . .
Ag_430 Ag_315 Ag_317 59.75(10) . .
Ag_436 Ag_315 Ag_317 120.37(14) . .
Ag_202 Ag_315 Ag_317 58.91(10) . .
Ag1_316 Ag_315 Ag_317 88.59(12) 17_554 .
Ag_437 Ag_315 Ag_317 120.66(14) . .
Ag3_319 Ag_315 Ag_317 90.11(12) . .
Ag_201 Ag_315 Ag_317 58.14(10) 17_554 .
Ag_443 Ag_315 Ag_317 179.36(16) . .
Ag_421 Ag_316 Ag_421 61.90(17) 17_554 .
Ag_421 Ag_316 Ag_422 60.98(11) 17_554 17_554
Ag_421 Ag_316 Ag_422 90.38(14) . 17_554
Ag_421 Ag_316 Ag_422 90.38(14) 17_554 .
Ag_421 Ag_316 Ag_422 60.98(11) . .
Ag_422 Ag_316 Ag_422 147.6(2) 17_554 .
Ag_421 Ag_316 Ag_201 179.19(10) 17_554 .
Ag_421 Ag_316 Ag_201 118.08(9) . .
Ag_422 Ag_316 Ag_201 119.80(12) 17_554 .
Ag_422 Ag_316 Ag_201 88.94(10) . .
Ag_421 Ag_316 Ag_201 118.08(9) 17_554 17_554
Ag_421 Ag_316 Ag_201 179.20(10) . 17_554
Ag_422 Ag_316 Ag_201 88.94(10) 17_554 17_554
Ag_422 Ag_316 Ag_201 119.79(12) . 17_554
Ag_201 Ag_316 Ag_201 61.95(14) . 17_554
Ag_421 Ag_316 Ag_317 119.12(9) 17_554 .
Ag_421 Ag_316 Ag_317 121.57(10) . .
Ag_422 Ag_316 Ag_317 145.03(12) 17_554 .
Ag_422 Ag_316 Ag_317 60.60(9) . .
Ag_201 Ag_316 Ag_317 60.14(10) . .
Ag_201 Ag_316 Ag_317 59.19(11) 17_554 .
Ag_421 Ag_316 Ag_317 121.58(10) 17_554 17_554
Ag_421 Ag_316 Ag_317 119.12(9) . 17_554
Ag_422 Ag_316 Ag_317 60.61(9) 17_554 17_554
Ag_422 Ag_316 Ag_317 145.03(12) . 17_554
Ag_201 Ag_316 Ag_317 59.19(11) . 17_554
Ag_201 Ag_316 Ag_317 60.14(10) 17_554 17_554
Ag_317 Ag_316 Ag_317 107.83(17) . 17_554
Ag_421 Ag_316 Ag_429 93.25(13) 17_554 17_554
Ag_421 Ag_316 Ag_429 60.68(10) . 17_554
Ag_422 Ag_316 Ag_429 60.67(9) 17_554 17_554
Ag_422 Ag_316 Ag_429 110.43(11) . 17_554
Ag_201 Ag_316 Ag_429 87.39(10) . 17_554
Ag_201 Ag_316 Ag_429 118.58(12) 17_554 17_554
Ag_317 Ag_316 Ag_429 145.15(12) . 17_554
Ag_317 Ag_316 Ag_429 58.45(8) 17_554 17_554
Ag_421 Ag_316 Ag_429 60.67(10) 17_554 .
Ag_421 Ag_316 Ag_429 93.24(13) . .
Ag_422 Ag_316 Ag_429 110.43(11) 17_554 .
Ag_422 Ag_316 Ag_429 60.66(9) . .
Ag_201 Ag_316 Ag_429 118.58(12) . .
Ag_201 Ag_316 Ag_429 87.40(10) 17_554 .
Ag_317 Ag_316 Ag_429 58.45(8) . .
Ag_317 Ag_316 Ag_429 145.17(12) 17_554 .
Ag_429 Ag_316 Ag_429 150.7(2) 17_554 .
Ag_421 Ag_316 Ag1_316 59.13(10) 17_554 17_554
Ag_421 Ag_316 Ag1_316 121.01(16) . 17_554
Ag_422 Ag_316 Ag1_316 60.49(9) 17_554 17_554
Ag_422 Ag_316 Ag1_316 119.56(10) . 17_554
Ag_201 Ag_316 Ag1_316 120.90(15) . 17_554
Ag_201 Ag_316 Ag1_316 58.96(9) 17_554 17_554
Ag_317 Ag_316 Ag1_316 88.73(10) . 17_554
Ag_317 Ag_316 Ag1_316 91.20(10) 17_554 17_554
Ag_429 Ag_316 Ag1_316 121.14(10) 17_554 17_554
Ag_429 Ag_316 Ag1_316 58.92(9) . 17_554
Ag_421 Ag_316 Ag1_316 121.02(16) 17_554 .
Ag_421 Ag_316 Ag1_316 59.13(10) . .
Ag_422 Ag_316 Ag1_316 119.57(10) 17_554 .
Ag_422 Ag_316 Ag1_316 60.47(9) . .
Ag_201 Ag_316 Ag1_316 58.95(9) . .
Ag_201 Ag_316 Ag1_316 120.90(15) 17_554 .
Ag_317 Ag_316 Ag1_316 91.18(10) . .
Ag_317 Ag_316 Ag1_316 88.73(10) 17_554 .
Ag_429 Ag_316 Ag1_316 58.92(9) 17_554 .
Ag_429 Ag_316 Ag1_316 121.11(10) . .
Ag1_316 Ag_316 Ag1_316 179.9(2) 17_554 .
Ag_421 Ag1_316 Ag_201 117.73(14) . .
Ag_421 Ag1_316 Ag_413 61.10(12) . .
Ag_201 Ag1_316 Ag_413 178.66(19) . .
Ag_421 Ag1_316 Ag_301 178.82(17) . .
Ag_201 Ag1_316 Ag_301 61.16(10) . .
Ag_413 Ag1_316 Ag_301 120.02(15) . .
Ag_421 Ag1_316 Ag_429 60.93(12) . 17_554
Ag_201 Ag1_316 Ag_429 88.23(12) . 17_554
Ag_413 Ag1_316 Ag_429 90.58(13) . 17_554
Ag_301 Ag1_316 Ag_429 119.06(14) . 17_554
Ag_421 Ag1_316 Ag_407 121.22(14) . .
Ag_201 Ag1_316 Ag_407 121.05(14) . .
Ag_413 Ag1_316 Ag_407 60.12(12) . .
Ag_301 Ag1_316 Ag_407 59.90(11) . .
Ag_429 Ag1_316 Ag_407 119.80(14) 17_554 .
Ag_421 Ag1_316 Ag_315 120.70(15) . 17_554
Ag_201 Ag1_316 Ag_315 60.70(10) . 17_554
Ag_413 Ag1_316 Ag_315 119.12(13) . 17_554
Ag_301 Ag1_316 Ag_315 59.30(10) . 17_554
Ag_429 Ag1_316 Ag_315 59.77(11) 17_554 17_554
Ag_407 Ag1_316 Ag_315 88.60(12) . 17_554
Ag_421 Ag1_316 Ag_414 90.96(14) . .
Ag_201 Ag1_316 Ag_414 120.52(14) . .
Ag_413 Ag1_316 Ag_414 60.48(12) . .
Ag_301 Ag1_316 Ag_414 89.38(13) . .
Ag_429 Ag1_316 Ag_414 147.90(15) 17_554 .
Ag_407 Ag1_316 Ag_414 59.75(11) . .
Ag_315 Ag1_316 Ag_414 144.74(15) 17_554 .
Ag_421 Ag1_316 Ag_307 119.19(13) . .
Ag_201 Ag1_316 Ag_307 60.33(10) . .
Ag_413 Ag1_316 Ag_307 120.67(15) . .
Ag_301 Ag1_316 Ag_307 60.07(11) . .
Ag_429 Ag1_316 Ag_307 145.49(14) 17_554 .
Ag_407 Ag1_316 Ag_307 90.53(13) . .
Ag_315 Ag1_316 Ag_307 109.22(13) 17_554 .
Ag_414 Ag1_316 Ag_307 60.19(11) . .
Ag_421 Ag1_316 Ag_422 59.98(11) . .
Ag_201 Ag1_316 Ag_422 87.77(11) . .
Ag_413 Ag1_316 Ag_422 92.06(13) . .
Ag_301 Ag1_316 Ag_422 119.26(14) . .
Ag_429 Ag1_316 Ag_422 109.59(14) 17_554 .
Ag_407 Ag1_316 Ag_422 121.66(15) . .
Ag_315 Ag1_316 Ag_422 145.59(14) 17_554 .
Ag_414 Ag1_316 Ag_422 61.92(11) . .
Ag_307 Ag1_316 Ag_422 59.21(10) . .
Ag_421 Ag1_316 Ag_316 58.55(12) . .
Ag_201 Ag1_316 Ag_316 59.18(11) . .
Ag_413 Ag1_316 Ag_316 119.65(16) . .
Ag_301 Ag1_316 Ag_316 120.33(14) . .
Ag_429 Ag1_316 Ag_316 60.16(9) 17_554 .
Ag_407 Ag1_316 Ag_316 179.77(19) . .
Ag_315 Ag1_316 Ag_316 91.56(12) 17_554 .
Ag_414 Ag1_316 Ag_316 120.14(12) . .
Ag_307 Ag1_316 Ag_316 89.57(11) . .
Ag_422 Ag1_316 Ag_316 58.24(9) . .
Ag_421 Ag1_316 Ag_436 92.22(13) . 17_554
Ag_201 Ag1_316 Ag_436 119.80(13) . 17_554
Ag_413 Ag1_316 Ag_436 60.02(11) . 17_554
Ag_301 Ag1_316 Ag_436 88.74(12) . 17_554
Ag_429 Ag1_316 Ag_436 61.18(11) 17_554 17_554
Ag_407 Ag1_316 Ag_436 58.62(11) . 17_554
Ag_315 Ag1_316 Ag_436 59.11(10) 17_554 17_554
Ag_414 Ag1_316 Ag_436 108.70(13) . 17_554
Ag_307 Ag1_316 Ag_436 145.34(15) . 17_554
Ag_422 Ag1_316 Ag_436 148.84(14) . 17_554
Ag_316 Ag1_316 Ag_436 121.34(13) . 17_554
Ag_423 Ag_317 Ag_429 89.67(13) . .
Ag_423 Ag_317 Ag_205 88.84(12) . .
Ag_429 Ag_317 Ag_205 178.50(15) . .
Ag_423 Ag_317 Ag_201 178.68(15) . 17_554
Ag_429 Ag_317 Ag_201 89.15(12) . 17_554
Ag_205 Ag_317 Ag_201 92.35(12) . 17_554
Ag_423 Ag_317 Ag_202 120.02(13) . .
Ag_429 Ag_317 Ag_202 118.98(13) . .
Ag_205 Ag_317 Ag_202 61.71(10) . .
Ag_201 Ag_317 Ag_202 61.13(10) 17_554 .
Ag_423 Ag_317 Ag_201 118.41(13) . .
Ag_429 Ag_317 Ag_201 120.23(13) . .
Ag_205 Ag_317 Ag_201 60.76(10) . .
Ag_201 Ag_317 Ag_201 61.79(12) 17_554 .
Ag_202 Ag_317 Ag_201 92.36(11) . .
Ag_423 Ag_317 Ag_422 60.41(11) . .
Ag_429 Ag_317 Ag_422 60.91(11) . .
Ag_205 Ag_317 Ag_422 118.40(13) . .
Ag_201 Ag_317 Ag_422 118.45(13) 17_554 .
Ag_202 Ag_317 Ag_422 179.57(18) . .
Ag_201 Ag_317 Ag_422 87.38(11) . .
Ag_423 Ag_317 Ag_316 119.18(13) . .
Ag_429 Ag_317 Ag_316 61.02(10) . .
Ag_205 Ag_317 Ag_316 119.97(12) . .
Ag_201 Ag_317 Ag_316 59.68(10) 17_554 .
Ag_202 Ag_317 Ag_316 120.80(13) . .
Ag_201 Ag_317 Ag_316 59.22(10) . .
Ag_422 Ag_317 Ag_316 58.77(10) . .
Ag_423 Ag_317 Ag_430 60.81(10) . .
Ag_429 Ag_317 Ag_430 60.31(10) . .
Ag_205 Ag_317 Ag_430 118.69(13) . .
Ag_201 Ag_317 Ag_430 118.99(13) 17_554 .
Ag_202 Ag_317 Ag_430 87.85(11) . .
Ag_201 Ag_317 Ag_430 179.16(15) . .
Ag_422 Ag_317 Ag_430 92.42(12) . .
Ag_316 Ag_317 Ag_430 121.33(13) . .
Ag_423 Ag_317 Ag_318 60.45(10) . .
Ag_429 Ag_317 Ag_318 119.27(13) . .
Ag_205 Ag_317 Ag_318 59.73(10) . .
Ag_201 Ag_317 Ag_318 120.70(13) 17_554 .
Ag_202 Ag_317 Ag_318 59.57(10) . .
Ag_201 Ag_317 Ag_318 120.48(13) . .
Ag_422 Ag_317 Ag_318 120.85(14) . .
Ag_316 Ag_317 Ag_318 179.43(18) . .
Ag_430 Ag_317 Ag_318 58.97(10) . .
Ag_423 Ag_317 Ag_315 119.68(13) . .
Ag_429 Ag_317 Ag_315 59.52(10) . .
Ag_205 Ag_317 Ag_315 121.17(13) . .
Ag_201 Ag_317 Ag_315 60.11(10) 17_554 .
Ag_202 Ag_317 Ag_315 59.46(10) . .
Ag_201 Ag_317 Ag_315 121.90(13) . .
Ag_422 Ag_317 Ag_315 120.43(13) . .
Ag_316 Ag_317 Ag_315 91.12(10) . .
Ag_430 Ag_317 Ag_315 58.89(10) . .
Ag_318 Ag_317 Ag_315 89.45(11) . .
Ag_423 Ag_317 Ag_307 59.34(10) . .
Ag_429 Ag_317 Ag_307 119.39(13) . .
Ag_205 Ag_317 Ag_307 59.90(10) . .
Ag_201 Ag_317 Ag_307 120.86(12) 17_554 .
Ag_202 Ag_317 Ag_307 121.61(13) . .
Ag_201 Ag_317 Ag_307 59.08(10) . .
Ag_422 Ag_317 Ag_307 58.51(10) . .
Ag_316 Ag_317 Ag_307 88.80(10) . .
Ag_430 Ag_317 Ag_307 120.14(13) . .
Ag_318 Ag_317 Ag_307 90.63(12) . .
Ag_315 Ag_317 Ag_307 178.73(16) . .
Ag_431 Ag_318 Ag_425 89.97(12) . .
Ag_431 Ag_318 Ag_430 60.72(10) . .
Ag_425 Ag_318 Ag_430 147.24(14) . .
Ag_431 Ag_318 Ag_205 179.80(19) . .
Ag_425 Ag_318 Ag_205 89.83(12) . .
Ag_430 Ag_318 Ag_205 119.48(13) . .
Ag_431 Ag_318 Ag_424 61.56(11) . .
Ag_425 Ag_318 Ag_424 60.46(11) . .
Ag_430 Ag_318 Ag_424 90.79(12) . .
Ag_205 Ag_318 Ag_424 118.37(13) . .
Ag_431 Ag_318 Ag_202 118.59(13) . .
Ag_425 Ag_318 Ag_202 120.14(13) . .
Ag_430 Ag_318 Ag_202 88.74(12) . .
Ag_205 Ag_318 Ag_202 61.48(10) . .
Ag_424 Ag_318 Ag_202 179.30(14) . .
Ag_431 Ag_318 Ag_423 92.75(12) . .
Ag_425 Ag_318 Ag_423 110.69(13) . .
Ag_430 Ag_318 Ag_423 60.71(11) . .
Ag_205 Ag_318 Ag_423 87.37(11) . .
Ag_424 Ag_318 Ag_423 61.09(11) . .
Ag_202 Ag_318 Ag_423 118.21(13) . .
Ag_431 Ag_318 Ag_319 119.11(13) . .
Ag_425 Ag_318 Ag_319 60.52(10) . .
Ag_430 Ag_318 Ag_319 144.95(14) . .
Ag_205 Ag_318 Ag_319 60.73(10) . .
Ag_424 Ag_318 Ag_319 120.97(13) . .
Ag_202 Ag_318 Ag_319 59.62(10) . .
Ag_423 Ag_318 Ag_319 145.57(13) . .
Ag_431 Ag_318 Ag_317 121.21(13) . .
Ag_425 Ag_318 Ag_317 145.82(13) . .
Ag_430 Ag_318 Ag_317 60.48(10) . .
Ag_205 Ag_318 Ag_317 59.00(10) . .
Ag_424 Ag_318 Ag_317 119.69(13) . .
Ag_202 Ag_318 Ag_317 59.62(10) . .
Ag_423 Ag_318 Ag_317 58.60(10) . .
Ag_319 Ag_318 Ag_317 108.22(12) . .
Ag_431 Ag_318 Ag_308 120.55(14) . .
Ag_425 Ag_318 Ag_308 60.89(10) . .
Ag_430 Ag_318 Ag_308 119.61(13) . .
Ag_205 Ag_318 Ag_308 59.39(10) . .
Ag_424 Ag_318 Ag_308 58.99(10) . .
Ag_202 Ag_318 Ag_308 120.86(13) . .
Ag_423 Ag_318 Ag_308 58.92(10) . .
Ag_319 Ag_318 Ag_308 91.48(12) . .
Ag_317 Ag_318 Ag_308 89.09(11) . .
Ag_431 Ag_318 Ag_432 60.41(10) . .
Ag_425 Ag_318 Ag_432 60.82(10) . .
Ag_430 Ag_318 Ag_432 109.55(12) . .
Ag_205 Ag_318 Ag_432 119.44(13) . .
Ag_424 Ag_318 Ag_432 92.81(12) . .
Ag_202 Ag_318 Ag_432 87.83(12) . .
Ag_423 Ag_318 Ag_432 150.31(14) . .
Ag_319 Ag_318 Ag_432 58.71(10) . .
Ag_317 Ag_318 Ag_432 144.70(14) . .
Ag_308 Ag_318 Ag_432 121.70(13) . .
Ag_431 Ag_318 Ag3_319 59.50(10) . .
Ag_425 Ag_318 Ag3_319 119.61(13) . .
Ag_430 Ag_318 Ag3_319 59.92(10) . .
Ag_205 Ag_318 Ag3_319 120.56(13) . .
Ag_424 Ag_318 Ag3_319 121.06(13) . .
Ag_202 Ag_318 Ag3_319 59.09(10) . .
Ag_423 Ag_318 Ag3_319 120.61(13) . .
Ag_319 Ag_318 Ag3_319 88.91(11) . .
Ag_317 Ag_318 Ag3_319 90.47(12) . .
Ag_308 Ag_318 Ag3_319 179.49(17) . .
Ag_432 Ag_318 Ag3_319 58.80(10) . .
Ag_426 Ag_319 Ag_432 89.74(12) . .
Ag_426 Ag_319 Ag_204 89.49(12) . .
Ag_432 Ag_319 Ag_204 179.00(16) . .
Ag_426 Ag_319 Ag_202 179.03(15) . .
Ag_432 Ag_319 Ag_202 89.35(12) . .
Ag_204 Ag_319 Ag_202 91.42(11) . .
Ag_426 Ag_319 Ag_203 119.99(13) . .
Ag_432 Ag_319 Ag_203 118.96(13) . .
Ag_204 Ag_319 Ag_203 60.95(10) . .
Ag_202 Ag_319 Ag_203 60.80(10) . .
Ag_426 Ag_319 Ag_425 60.54(11) . .
Ag_432 Ag_319 Ag_425 61.13(10) . .
Ag_204 Ag_319 Ag_425 118.97(13) . .
Ag_202 Ag_319 Ag_425 118.68(13) . .
Ag_203 Ag_319 Ag_425 179.41(14) . .
Ag_426 Ag_319 Ag_318 119.43(13) . .
Ag_432 Ag_319 Ag_318 61.22(10) . .
Ag_204 Ag_319 Ag_318 119.74(12) . .
Ag_202 Ag_319 Ag_318 59.78(10) . .
Ag_203 Ag_319 Ag_318 120.58(13) . .
Ag_425 Ag_319 Ag_318 58.89(10) . .
Ag_426 Ag_319 Ag_433 60.85(10) . .
Ag_432 Ag_319 Ag_433 60.15(10) . .
Ag_204 Ag_319 Ag_433 118.88(13) . .
Ag_202 Ag_319 Ag_433 118.91(13) . .
Ag_203 Ag_319 Ag_433 87.98(11) . .
Ag_425 Ag_319 Ag_433 92.55(12) . .
Ag_318 Ag_319 Ag_433 121.37(13) . .
Ag_426 Ag_319 Ag_320 60.82(10) . .
Ag_432 Ag_319 Ag_320 119.29(13) . .
Ag_204 Ag_319 Ag_320 59.74(10) . .
Ag_202 Ag_319 Ag_320 119.96(13) . .
Ag_203 Ag_319 Ag_320 59.17(10) . .
Ag_425 Ag_319 Ag_320 121.36(13) . .
Ag_318 Ag_319 Ag_320 179.48(17) . .
Ag_433 Ag_319 Ag_320 59.14(10) . .
Ag_426 Ag_319 Ag_205 119.29(13) . .
Ag_432 Ag_319 Ag_205 120.32(13) . .
Ag_204 Ag_319 Ag_205 60.65(10) . .
Ag_202 Ag_319 Ag_205 60.96(10) . .
Ag_203 Ag_319 Ag_205 91.50(11) . .
Ag_425 Ag_319 Ag_205 87.97(11) . .
Ag_318 Ag_319 Ag_205 59.09(10) . .
Ag_433 Ag_319 Ag_205 179.44(17) . .
Ag_320 Ag_319 Ag_205 120.39(12) . .
Ag_426 Ag_319 Ag_309 60.27(10) . .
Ag_432 Ag_319 Ag_309 120.37(13) . .
Ag_204 Ag_319 Ag_309 59.72(10) . .
Ag_202 Ag_319 Ag_309 119.98(12) . .
Ag_203 Ag_319 Ag_309 120.67(13) . .
Ag_425 Ag_319 Ag_309 59.25(10) . .
Ag_318 Ag_319 Ag_309 88.80(11) . .
Ag_433 Ag_319 Ag_309 121.11(13) . .
Ag_320 Ag_319 Ag_309 90.98(12) . .
Ag_205 Ag_319 Ag_309 59.02(10) . .
Ag_426 Ag_319 Ag2_320 119.92(13) . .
Ag_432 Ag_319 Ag2_320 59.63(10) . .
Ag_204 Ag_319 Ag2_320 120.28(13) . .
Ag_202 Ag_319 Ag2_320 59.83(10) . .
Ag_203 Ag_319 Ag2_320 59.33(10) . .
Ag_425 Ag_319 Ag2_320 120.75(13) . .
Ag_318 Ag_319 Ag2_320 91.03(11) . .
Ag_433 Ag_319 Ag2_320 59.08(10) . .
Ag_320 Ag_319 Ag2_320 89.19(11) . .
Ag_205 Ag_319 Ag2_320 120.79(13) . .
Ag_309 Ag_319 Ag2_320 179.80(17) . .
Ag_305 Ag3_319 Ag_431 179.03(18) . .
Ag_305 Ag3_319 Ag_202 61.13(10) . .
Ag_431 Ag3_319 Ag_202 117.99(13) . .
Ag_305 Ag3_319 Ag_444 60.14(10) . .
Ag_431 Ag3_319 Ag_444 120.75(13) . .
Ag_202 Ag3_319 Ag_444 121.26(14) . .
Ag_305 Ag3_319 Ag_432 119.38(13) . .
Ag_431 Ag3_319 Ag_432 60.71(11) . .
Ag_202 Ag3_319 Ag_432 89.04(11) . .
Ag_444 Ag3_319 Ag_432 119.09(13) . .
Ag_305 Ag3_319 Ag_438 120.07(13) . .
Ag_431 Ag3_319 Ag_438 60.82(11) . .
Ag_202 Ag3_319 Ag_438 178.80(17) . .
Ag_444 Ag3_319 Ag_438 59.94(11) . .
Ag_432 Ag3_319 Ag_438 90.33(12) . .
Ag_305 Ag3_319 Ag_437 89.55(12) . .
Ag_431 Ag3_319 Ag_437 90.64(12) . .
Ag_202 Ag3_319 Ag_437 120.26(13) . .
Ag_444 Ag3_319 Ag_437 60.16(11) . .
Ag_432 Ag3_319 Ag_437 147.28(14) . .
Ag_438 Ag3_319 Ag_437 60.08(11) . .
Ag_305 Ag3_319 Ag2_320 59.43(10) . .
Ag_431 Ag3_319 Ag2_320 120.65(13) . .
Ag_202 Ag3_319 Ag2_320 60.44(10) . .
Ag_444 Ag3_319 Ag2_320 89.03(12) . .
Ag_432 Ag3_319 Ag2_320 59.94(10) . .
Ag_438 Ag3_319 Ag2_320 120.04(13) . .
Ag_437 Ag3_319 Ag2_320 145.35(15) . .
Ag_305 Ag3_319 Ag_430 119.30(13) . .
Ag_431 Ag3_319 Ag_430 60.02(11) . .
Ag_202 Ag3_319 Ag_430 88.32(11) . .
Ag_444 Ag3_319 Ag_430 121.05(13) . .
Ag_432 Ag3_319 Ag_430 110.12(13) . .
Ag_438 Ag3_319 Ag_430 90.93(12) . .
Ag_437 Ag3_319 Ag_430 60.89(11) . .
Ag2_320 Ag3_319 Ag_430 145.89(13) . .
Ag_305 Ag3_319 Ag_315 59.73(10) . .
Ag_431 Ag3_319 Ag_315 119.60(13) . .
Ag_202 Ag3_319 Ag_315 60.15(10) . .
Ag_444 Ag3_319 Ag_315 90.56(12) . .
Ag_432 Ag3_319 Ag_315 146.28(13) . .
Ag_438 Ag3_319 Ag_315 120.19(13) . .
Ag_437 Ag3_319 Ag_315 60.11(10) . .
Ag2_320 Ag3_319 Ag_315 108.84(12) . .
Ag_430 Ag3_319 Ag_315 59.58(10) . .
Ag_305 Ag3_319 Ag_318 120.56(12) . .
Ag_431 Ag3_319 Ag_318 58.55(10) . .
Ag_202 Ag3_319 Ag_318 59.44(10) . .
Ag_444 Ag3_319 Ag_318 179.29(15) . .
Ag_432 Ag3_319 Ag_318 60.56(10) . .
Ag_438 Ag3_319 Ag_318 119.37(14) . .
Ag_437 Ag3_319 Ag_318 119.73(13) . .
Ag2_320 Ag3_319 Ag_318 91.27(11) . .
Ag_430 Ag3_319 Ag_318 58.85(10) . .
Ag_315 Ag3_319 Ag_318 89.95(11) . .
Ag_305 Ag3_319 Ag_439 88.60(12) . .
Ag_431 Ag3_319 Ag_439 92.24(12) . .
Ag_202 Ag3_319 Ag_439 119.58(13) . .
Ag_444 Ag3_319 Ag_439 58.55(10) . .
Ag_432 Ag3_319 Ag_439 60.54(10) . .
Ag_438 Ag3_319 Ag_439 60.91(11) . .
Ag_437 Ag3_319 Ag_439 109.29(12) . .
Ag2_320 Ag3_319 Ag_439 59.14(10) . .
Ag_430 Ag3_319 Ag_439 148.70(14) . .
Ag_315 Ag3_319 Ag_439 145.00(14) . .
Ag_318 Ag3_319 Ag_439 121.11(13) . .
Ag_447 Ag_320 Ag_428 90.35(12) . .
Ag_447 Ag_320 Ag_427 61.20(11) . .
Ag_428 Ag_320 Ag_427 60.76(11) . .
Ag_447 Ag_320 Ag_203 118.22(13) . .
Ag_428 Ag_320 Ag_203 120.29(13) . .
Ag_427 Ag_320 Ag_203 178.92(15) . .
Ag_447 Ag_320 Ag_433 60.40(11) . .
Ag_428 Ag_320 Ag_433 146.93(14) . .
Ag_427 Ag_320 Ag_433 89.78(12) . .
Ag_203 Ag_320 Ag_433 89.14(12) . .
Ag_447 Ag_320 Ag_204 179.19(16) . .
Ag_428 Ag_320 Ag_204 89.70(12) . .
Ag_427 Ag_320 Ag_204 119.50(14) . .
Ag_203 Ag_320 Ag_204 61.09(10) . .
Ag_433 Ag_320 Ag_204 119.77(13) . .
Ag_447 Ag_320 Ag_311 119.13(14) . .
Ag_428 Ag_320 Ag_311 60.54(11) . .
Ag_427 Ag_320 Ag_311 121.30(14) . .
Ag_203 Ag_320 Ag_311 59.75(10) . .
Ag_433 Ag_320 Ag_311 145.53(13) . .
Ag_204 Ag_320 Ag_311 60.23(10) . .
Ag_447 Ag_320 Ag_310 121.14(13) . .
Ag_428 Ag_320 Ag_310 60.39(11) . .
Ag_427 Ag_320 Ag_310 59.95(11) . .
Ag_203 Ag_320 Ag_310 120.64(13) . .
Ag_433 Ag_320 Ag_310 119.68(14) . .
Ag_204 Ag_320 Ag_310 59.55(10) . .
Ag_311 Ag_320 Ag_310 90.90(10) . .
Ag_447 Ag_320 Ag_319 120.79(13) . .
Ag_428 Ag_320 Ag_319 145.69(14) . .
Ag_427 Ag_320 Ag_319 119.42(14) . .
Ag_203 Ag_320 Ag_319 59.94(10) . .
Ag_433 Ag_320 Ag_319 60.40(10) . .
Ag_204 Ag_320 Ag_319 59.38(10) . .
Ag_311 Ag_320 Ag_319 108.58(13) . .
Ag_310 Ag_320 Ag_319 89.14(12) . .
Ag_447 Ag_320 Ag_426 92.84(12) . .
Ag_428 Ag_320 Ag_426 110.31(13) . .
Ag_427 Ag_320 Ag_426 61.00(11) . .
Ag_203 Ag_320 Ag_426 118.36(13) . .
Ag_433 Ag_320 Ag_426 60.47(10) . .
Ag_204 Ag_320 Ag_426 87.90(12) . .
Ag_311 Ag_320 Ag_426 145.45(13) . .
Ag_310 Ag_320 Ag_426 59.23(10) . .
Ag_319 Ag_320 Ag_426 58.42(10) . .
Ag_447 Ag_320 Ag_435 60.70(11) . .
Ag_428 Ag_320 Ag_435 59.93(11) . .
Ag_427 Ag_320 Ag_435 91.87(12) . .
Ag_203 Ag_320 Ag_435 88.54(12) . .
Ag_433 Ag_320 Ag_435 110.61(13) . .
Ag_204 Ag_320 Ag_435 118.67(13) . .
Ag_311 Ag_320 Ag_435 58.45(11) . .
Ag_310 Ag_320 Ag_435 120.30(13) . .
Ag_319 Ag_320 Ag_435 145.93(14) . .
Ag_426 Ag_320 Ag_435 149.96(14) . .
Ag_447 Ag_320 Ag_312 58.81(11) . .
Ag_428 Ag_320 Ag_312 119.65(13) . .
Ag_427 Ag_320 Ag_312 120.00(13) . .
Ag_203 Ag_320 Ag_312 59.41(10) . .
Ag_433 Ag_320 Ag_312 60.26(10) . .
Ag_204 Ag_320 Ag_312 120.49(13) . .
Ag_311 Ag_320 Ag_312 89.17(10) . .
Ag_310 Ag_320 Ag_312 179.9(2) . .
Ag_319 Ag_320 Ag_312 90.85(12) . .
Ag_426 Ag_320 Ag_312 120.71(13) . .
Ag_435 Ag_320 Ag_312 59.74(10) . .
Ag_305 Ag2_320 Ag_304 61.14(11) . 17_554
Ag_305 Ag2_320 Ag_439 89.99(12) . .
Ag_304 Ag2_320 Ag_439 119.78(13) 17_554 .
Ag_305 Ag2_320 Ag_203 91.55(12) . .
Ag_304 Ag2_320 Ag_203 60.97(10) 17_554 .
Ag_439 Ag2_320 Ag_203 178.45(16) . .
Ag_305 Ag2_320 Ag_432 119.44(13) . .
Ag_304 Ag2_320 Ag_432 178.96(14) 17_554 .
Ag_439 Ag2_320 Ag_432 61.22(10) . .
Ag_203 Ag2_320 Ag_432 118.02(13) . .
Ag_305 Ag2_320 Ag_433 179.44(18) . .
Ag_304 Ag2_320 Ag_433 119.30(13) 17_554 .
Ag_439 Ag2_320 Ag_433 90.05(12) . .
Ag_203 Ag2_320 Ag_433 88.41(12) . .
Ag_432 Ag2_320 Ag_433 60.12(10) . .
Ag_305 Ag2_320 Ag3_319 59.70(10) . .
Ag_304 Ag2_320 Ag3_319 120.83(13) 17_554 .
Ag_439 Ag2_320 Ag3_319 61.30(10) . .
Ag_203 Ag2_320 Ag3_319 119.69(12) . .
Ag_432 Ag2_320 Ag3_319 59.75(10) . .
Ag_433 Ag2_320 Ag3_319 119.86(14) . .
Ag_305 Ag2_320 Ag_440 120.04(13) . .
Ag_304 Ag2_320 Ag_440 88.89(12) 17_554 .
Ag_439 Ag2_320 Ag_440 59.99(11) . .
Ag_203 Ag2_320 Ag_440 119.01(13) . .
Ag_432 Ag2_320 Ag_440 91.47(12) . .
Ag_433 Ag2_320 Ag_440 60.44(10) . .
Ag3_319 Ag2_320 Ag_440 121.28(13) . .
Ag_305 Ag2_320 Ag_202 60.80(10) . .
Ag_304 Ag2_320 Ag_202 91.38(12) 17_554 .
Ag_439 Ag2_320 Ag_202 120.54(13) . .
Ag_203 Ag2_320 Ag_202 60.45(10) . .
Ag_432 Ag2_320 Ag_202 88.25(12) . .
Ag_433 Ag2_320 Ag_202 118.71(13) . .
Ag3_319 Ag2_320 Ag_202 59.25(10) . .
Ag_440 Ag2_320 Ag_202 179.11(17) . .
Ag_305 Ag2_320 Ag_312 120.19(14) . .
Ag_304 Ag2_320 Ag_312 59.06(10) 17_554 .
Ag_439 Ag2_320 Ag_312 119.73(13) . .
Ag_203 Ag2_320 Ag_312 59.28(10) . .
Ag_432 Ag2_320 Ag_312 120.35(13) . .
Ag_433 Ag2_320 Ag_312 60.24(10) . .
Ag3_319 Ag2_320 Ag_312 178.95(16) . .
Ag_440 Ag2_320 Ag_312 59.74(10) . .
Ag_202 Ag2_320 Ag_312 119.72(13) . .
Ag_305 Ag2_320 Ag_445 61.47(11) . .
Ag_304 Ag2_320 Ag_445 60.40(10) 17_554 .
Ag_439 Ag2_320 Ag_445 59.37(11) . .
Ag_203 Ag2_320 Ag_445 121.36(13) . .
Ag_432 Ag2_320 Ag_445 120.59(13) . .
Ag_433 Ag2_320 Ag_445 119.01(13) . .
Ag3_319 Ag2_320 Ag_445 91.60(12) . .
Ag_440 Ag2_320 Ag_445 58.58(11) . .
Ag_202 Ag2_320 Ag_445 122.27(13) . .
Ag_312 Ag2_320 Ag_445 89.20(12) . .
Ag_305 Ag2_320 Ag_319 119.65(13) . .
Ag_304 Ag2_320 Ag_319 120.27(13) 17_554 .
Ag_439 Ag2_320 Ag_319 119.94(13) . .
Ag_203 Ag2_320 Ag_319 59.30(10) . .
Ag_432 Ag2_320 Ag_319 58.73(10) . .
Ag_433 Ag2_320 Ag_319 59.87(10) . .
Ag3_319 Ag2_320 Ag_319 88.78(11) . .
Ag_440 Ag2_320 Ag_319 120.31(13) . .
Ag_202 Ag2_320 Ag_319 58.85(10) . .
Ag_312 Ag2_320 Ag_319 90.43(12) . .
Ag_445 Ag2_320 Ag_319 178.83(17) . .
Br1 Ag_401 Ag_403 118.1(3) . .
Br1 Ag_401 Ag_405 123.9(3) . .
Ag_403 Ag_401 Ag_405 110.51(14) . .
Br1 Ag_401 Ag_406 119.2(3) . .
Ag_403 Ag_401 Ag_406 110.68(15) . .
Ag_405 Ag_401 Ag_406 61.82(12) . .
Br1 Ag_401 Ag_402 115.5(3) . .
Ag_403 Ag_401 Ag_402 61.29(13) . .
Ag_405 Ag_401 Ag_402 111.26(15) . .
Ag_406 Ag_401 Ag_402 61.01(12) . .
Br1 Ag_401 Ag_300 175.6(4) . .
Ag_403 Ag_401 Ag_300 59.64(11) . .
Ag_405 Ag_401 Ag_300 60.13(11) . .
Ag_406 Ag_401 Ag_300 60.20(11) . .
Ag_402 Ag_401 Ag_300 60.16(11) . .
Br1 Ag_401 Ag_404 122.7(3) . .
Ag_403 Ag_401 Ag_404 61.45(12) . .
Ag_405 Ag_401 Ag_404 60.71(12) . .
Ag_406 Ag_401 Ag_404 111.22(14) . .
Ag_402 Ag_401 Ag_404 111.50(14) . .
Ag_300 Ag_401 Ag_404 60.26(11) . .
Br1 Ag_401 Ag_604 67.2(3) . .
Ag_403 Ag_401 Ag_604 64.02(13) . .
Ag_405 Ag_401 Ag_604 115.71(17) . .
Ag_406 Ag_401 Ag_604 173.56(17) . .
Ag_402 Ag_401 Ag_604 116.73(17) . .
Ag_300 Ag_401 Ag_604 113.36(15) . .
Ag_404 Ag_401 Ag_604 63.39(13) . .
Br1 Ag_401 Ag_605 62.1(3) . .
Ag_403 Ag_401 Ag_605 64.16(13) . .
Ag_405 Ag_401 Ag_605 173.93(17) . .
Ag_406 Ag_401 Ag_605 116.46(18) . .
Ag_402 Ag_401 Ag_605 64.02(14) . .
Ag_300 Ag_401 Ag_605 113.82(16) . .
Ag_404 Ag_401 Ag_605 116.62(16) . .
Ag_604 Ag_401 Ag_605 65.31(15) . .
Br1 Ag_401 Ag_601 63.8(3) . .
Ag_403 Ag_401 Ag_601 116.69(17) . .
Ag_405 Ag_401 Ag_601 116.35(16) . .
Ag_406 Ag_401 Ag_601 63.06(13) . .
Ag_402 Ag_401 Ag_601 63.47(13) . .
Ag_300 Ag_401 Ag_601 113.27(16) . .
Ag_404 Ag_401 Ag_601 173.50(18) . .
Ag_604 Ag_401 Ag_601 122.09(16) . .
Ag_605 Ag_401 Ag_601 65.66(14) . .
Br1 Ag_401 Ag_602 68.8(3) . .
Ag_403 Ag_401 Ag_602 172.92(17) . .
Ag_405 Ag_401 Ag_602 64.31(13) . .
Ag_406 Ag_401 Ag_602 62.92(12) . .
Ag_402 Ag_401 Ag_602 115.18(16) . .
Ag_300 Ag_401 Ag_602 113.35(15) . .
Ag_404 Ag_401 Ag_602 116.98(17) . .
Ag_604 Ag_401 Ag_602 122.14(17) . .
Ag_605 Ag_401 Ag_602 120.71(16) . .
Ag_601 Ag_401 Ag_602 64.01(14) . .
Br1 Ag_401 Ag_603 71.5(3) . .
Ag_403 Ag_401 Ag_603 115.19(17) . .
Ag_405 Ag_401 Ag_603 63.48(13) . .
Ag_406 Ag_401 Ag_603 117.32(16) . .
Ag_402 Ag_401 Ag_603 172.94(17) . .
Ag_300 Ag_401 Ag_603 112.84(16) . .
Ag_404 Ag_401 Ag_603 62.13(13) . .
Ag_604 Ag_401 Ag_603 64.10(14) . .
Ag_605 Ag_401 Ag_603 120.86(17) . .
Ag_601 Ag_401 Ag_603 122.63(16) . .
Ag_602 Ag_401 Ag_603 67.57(14) . .
Ag_401 Ag_402 Ag1_628 119.82(16) . .
Ag_401 Ag_402 Ag_300 60.06(12) . .
Ag1_628 Ag_402 Ag_300 148.17(16) . .
Ag_401 Ag_402 Ag_443 119.70(16) . 17_554
Ag1_628 Ag_402 Ag_443 111.57(17) . 17_554
Ag_300 Ag_402 Ag_443 91.06(13) . 17_554
Ag_401 Ag_402 Ag1_627 120.59(15) . .
Ag1_628 Ag_402 Ag1_627 62.01(13) . .
Ag_300 Ag_402 Ag1_627 148.78(17) . .
Ag_443 Ag_402 Ag1_627 60.62(12) 17_554 .
Ag_401 Ag_402 Ag_301 119.93(15) . .
Ag1_628 Ag_402 Ag_301 110.35(15) . .
Ag_300 Ag_402 Ag_301 59.88(11) . .
Ag_443 Ag_402 Ag_301 62.15(11) 17_554 .
Ag1_627 Ag_402 Ag_301 110.66(16) . .
Ag_401 Ag_402 Ag_407 179.2(2) . .
Ag1_628 Ag_402 Ag_407 60.19(13) . .
Ag_300 Ag_402 Ag_407 119.45(14) . .
Ag_443 Ag_402 Ag_407 60.77(12) 17_554 .
Ag1_627 Ag_402 Ag_407 60.19(13) . .
Ag_301 Ag_402 Ag_407 59.57(11) . .
Ag_401 Ag_402 Ag_408 118.40(16) . .
Ag1_628 Ag_402 Ag_408 61.21(12) . .
Ag_300 Ag_402 Ag_408 90.00(13) . .
Ag_443 Ag_402 Ag_408 112.57(15) 17_554 .
Ag1_627 Ag_402 Ag_408 111.97(16) . .
Ag_301 Ag_402 Ag_408 61.08(11) . .
Ag_407 Ag_402 Ag_408 60.84(12) . .
Ag_401 Ag_402 Ag_406 59.46(12) . .
Ag1_628 Ag_402 Ag_406 151.21(15) . .
Ag_300 Ag_402 Ag_406 59.65(11) . .
Ag_443 Ag_402 Ag_406 60.27(12) 17_554 .
Ag1_627 Ag_402 Ag_406 92.68(14) . .
Ag_301 Ag_402 Ag_406 90.61(13) . .
Ag_407 Ag_402 Ag_406 120.98(16) . .
Ag_408 Ag_402 Ag_406 147.14(15) . .
Ag_401 Ag_402 Ag_403 58.96(12) . .
Ag1_628 Ag_402 Ag_403 92.68(15) . .
Ag_300 Ag_402 Ag_403 58.85(11) . .
Ag_443 Ag_402 Ag_403 147.19(15) 17_554 .
Ag1_627 Ag_402 Ag_403 151.58(17) . .
Ag_301 Ag_402 Ag_403 89.36(12) . .
Ag_407 Ag_402 Ag_403 120.26(15) . .
Ag_408 Ag_402 Ag_403 59.48(12) . .
Ag_406 Ag_402 Ag_403 107.56(15) . .
Ag_401 Ag_402 Ag_601 58.51(12) . .
Ag1_628 Ag_402 Ag_601 93.32(14) . .
Ag_300 Ag_402 Ag_601 109.09(15) . .
Ag_443 Ag_402 Ag_601 90.60(14) 17_554 .
Ag1_627 Ag_402 Ag_601 62.08(13) . .
Ag_301 Ag_402 Ag_601 148.65(16) . .
Ag_407 Ag_402 Ag_601 122.27(16) . .
Ag_408 Ag_402 Ag_601 150.01(16) . .
Ag_406 Ag_402 Ag_601 60.83(12) . .
Ag_403 Ag_402 Ag_601 110.42(16) . .
Ag_401 Ag_402 Ag_605 58.21(13) . .
Ag1_628 Ag_402 Ag_605 61.61(14) . .
Ag_300 Ag_402 Ag_605 108.94(16) . .
Ag_443 Ag_402 Ag_605 149.80(15) 17_554 .
Ag1_627 Ag_402 Ag_605 93.38(15) . .
Ag_301 Ag_402 Ag_605 147.65(16) . .
Ag_407 Ag_402 Ag_605 121.78(16) . .
Ag_408 Ag_402 Ag_605 90.43(14) . .
Ag_406 Ag_402 Ag_605 110.18(15) . .
Ag_403 Ag_402 Ag_605 61.33(12) . .
Ag_601 Ag_402 Ag_605 61.96(12) . .
Ag_612 Ag_403 Ag_401 119.25(16) . .
Ag_612 Ag_403 Ag_300 147.74(18) . .
Ag_401 Ag_403 Ag_300 60.73(11) . .
Ag_612 Ag_403 Ag_408 111.81(16) . .
Ag_401 Ag_403 Ag_408 119.89(16) . .
Ag_300 Ag_403 Ag_408 91.10(14) . .
Ag_612 Ag_403 Ag_302 110.28(14) . .
Ag_401 Ag_403 Ag_302 120.98(15) . .
Ag_300 Ag_403 Ag_302 60.26(11) . .
Ag_408 Ag_403 Ag_302 61.29(11) . .
Ag_612 Ag_403 Ag1_629 61.86(14) . .
Ag_401 Ag_403 Ag1_629 119.29(15) . .
Ag_300 Ag_403 Ag1_629 149.53(18) . .
Ag_408 Ag_403 Ag1_629 61.65(13) . .
Ag_302 Ag_403 Ag1_629 110.99(15) . .
Ag_612 Ag_403 Ag_410 60.98(12) . .
Ag_401 Ag_403 Ag_410 119.41(17) . .
Ag_300 Ag_403 Ag_410 90.07(13) . .
Ag_408 Ag_403 Ag_410 111.68(14) . .
Ag_302 Ag_403 Ag_410 61.02(11) . .
Ag1_629 Ag_403 Ag_410 111.69(15) . .
Ag_612 Ag_403 Ag_402 151.27(17) . .
Ag_401 Ag_403 Ag_402 59.75(12) . .
Ag_300 Ag_403 Ag_402 60.00(11) . .
Ag_408 Ag_403 Ag_402 60.18(12) . .
Ag_302 Ag_403 Ag_402 90.40(13) . .
Ag1_629 Ag_403 Ag_402 92.67(15) . .
Ag_410 Ag_403 Ag_402 147.18(15) . .
Ag_612 Ag_403 Ag_409 60.51(12) . .
Ag_401 Ag_403 Ag_409 179.7(2) . .
Ag_300 Ag_403 Ag_409 119.54(14) . .
Ag_408 Ag_403 Ag_409 60.22(12) . .
Ag_302 Ag_403 Ag_409 59.29(11) . .
Ag1_629 Ag_403 Ag_409 60.51(12) . .
Ag_410 Ag_403 Ag_409 60.64(12) . .
Ag_402 Ag_403 Ag_409 120.37(16) . .
Ag_612 Ag_403 Ag_404 91.07(15) . .
Ag_401 Ag_403 Ag_404 59.82(12) . .
Ag_300 Ag_403 Ag_404 60.07(12) . .
Ag_408 Ag_403 Ag_404 148.21(15) . .
Ag_302 Ag_403 Ag_404 90.75(13) . .
Ag1_629 Ag_403 Ag_404 149.44(17) . .
Ag_410 Ag_403 Ag_404 59.61(12) . .
Ag_402 Ag_403 Ag_404 108.95(15) . .
Ag_409 Ag_403 Ag_404 120.24(15) . .
Ag_612 Ag_403 Ag_604 60.71(13) . .
Ag_401 Ag_403 Ag_604 58.54(12) . .
Ag_300 Ag_403 Ag_604 109.72(15) . .
Ag_408 Ag_403 Ag_604 149.53(16) . .
Ag_302 Ag_403 Ag_604 148.55(17) . .
Ag1_629 Ag_403 Ag_604 91.64(15) . .
Ag_410 Ag_403 Ag_604 90.91(15) . .
Ag_402 Ag_403 Ag_604 110.75(14) . .
Ag_409 Ag_403 Ag_604 121.22(16) . .
Ag_404 Ag_403 Ag_604 60.98(13) . .
Ag_612 Ag_403 Ag_605 92.63(14) . .
Ag_401 Ag_403 Ag_605 58.51(12) . .
Ag_300 Ag_403 Ag_605 110.02(14) . .
Ag_408 Ag_403 Ag_605 90.95(15) . .
Ag_302 Ag_403 Ag_605 148.71(18) . .
Ag1_629 Ag_403 Ag_605 60.79(13) . .
Ag_410 Ag_403 Ag_605 149.75(17) . .
Ag_402 Ag_403 Ag_605 61.54(12) . .
Ag_409 Ag_403 Ag_605 121.29(16) . .
Ag_404 Ag_403 Ag_605 110.46(15) . .
Ag_604 Ag_403 Ag_605 61.54(13) . .
Ag_611 Ag_404 Ag_401 119.53(16) . .
Ag_611 Ag_404 Ag_300 146.51(17) . .
Ag_401 Ag_404 Ag_300 59.86(11) . .
Ag_611 Ag_404 Ag_411 61.82(12) . .
Ag_401 Ag_404 Ag_411 178.16(18) . .
Ag_300 Ag_404 Ag_411 118.31(14) . .
Ag_611 Ag_404 Ag_412 113.93(16) . .
Ag_401 Ag_404 Ag_412 118.83(15) . .
Ag_300 Ag_404 Ag_412 89.91(13) . .
Ag_411 Ag_404 Ag_412 60.71(12) . .
Ag_611 Ag_404 Ag_405 152.81(16) . .
Ag_401 Ag_404 Ag_405 59.38(12) . .
Ag_300 Ag_404 Ag_405 59.55(11) . .
Ag_411 Ag_404 Ag_405 120.11(15) . .
Ag_412 Ag_404 Ag_405 59.47(12) . .
Ag_611 Ag_404 Ag_410 60.57(12) . .
Ag_401 Ag_404 Ag_410 118.70(16) . .
Ag_300 Ag_404 Ag_410 89.45(13) . .
Ag_411 Ag_404 Ag_410 60.58(12) . .
Ag_412 Ag_404 Ag_410 111.91(14) . .
Ag_405 Ag_404 Ag_410 146.21(15) . .
Ag_611 Ag_404 Ag_303 110.81(14) . .
Ag_401 Ag_404 Ag_303 118.96(15) . .
Ag_300 Ag_404 Ag_303 59.11(11) . .
Ag_411 Ag_404 Ag_303 59.20(11) . .
Ag_412 Ag_404 Ag_303 61.23(11) . .
Ag_405 Ag_404 Ag_303 89.53(13) . .
Ag_410 Ag_404 Ag_303 60.97(11) . .
Ag_611 Ag_404 Ag_610 65.87(14) . .
Ag_401 Ag_404 Ag_610 119.94(15) . .
Ag_300 Ag_404 Ag_610 146.63(17) . .
Ag_411 Ag_404 Ag_610 61.57(12) . .
Ag_412 Ag_404 Ag_610 60.01(12) . .
Ag_405 Ag_404 Ag_610 90.64(14) . .
Ag_410 Ag_404 Ag_610 113.90(16) . .
Ag_303 Ag_404 Ag_610 110.42(15) . .
Ag_611 Ag_404 Ag_403 91.35(15) . .
Ag_401 Ag_404 Ag_403 58.74(12) . .
Ag_300 Ag_404 Ag_403 58.62(11) . .
Ag_411 Ag_404 Ag_403 120.48(14) . .
Ag_412 Ag_404 Ag_403 146.01(15) . .
Ag_405 Ag_404 Ag_403 107.25(15) . .
Ag_410 Ag_404 Ag_403 59.98(12) . .
Ag_303 Ag_404 Ag_403 89.38(13) . .
Ag_610 Ag_404 Ag_403 153.66(16) . .
Ag_611 Ag_404 Ag_603 93.18(14) . .
Ag_401 Ag_404 Ag_603 59.45(13) . .
Ag_300 Ag_404 Ag_603 110.27(15) . .
Ag_411 Ag_404 Ag_603 122.10(16) . .
Ag_412 Ag_404 Ag_603 91.17(14) . .
Ag_405 Ag_404 Ag_603 62.08(12) . .
Ag_410 Ag_404 Ag_603 150.00(16) . .
Ag_303 Ag_404 Ag_603 148.67(16) . .
Ag_610 Ag_404 Ag_603 60.54(13) . .
Ag_403 Ag_404 Ag_603 110.58(15) . .
Ag_611 Ag_404 Ag_604 61.21(13) . .
Ag_401 Ag_404 Ag_604 58.34(12) . .
Ag_300 Ag_404 Ag_604 108.85(16) . .
Ag_411 Ag_404 Ag_604 123.03(16) . .
Ag_412 Ag_404 Ag_604 150.56(16) . .
Ag_405 Ag_404 Ag_604 110.25(14) . .
Ag_410 Ag_404 Ag_604 91.33(14) . .
Ag_303 Ag_404 Ag_604 148.03(16) . .
Ag_610 Ag_404 Ag_604 94.72(15) . .
Ag_403 Ag_404 Ag_604 61.32(13) . .
Ag_603 Ag_404 Ag_604 61.46(13) . .
Ag_608 Ag_405 Ag_401 118.21(16) 17_554 .
Ag_608 Ag_405 Ag_412 113.51(16) 17_554 .
Ag_401 Ag_405 Ag_412 120.10(15) . .
Ag_608 Ag_405 Ag_300 146.90(17) 17_554 .
Ag_401 Ag_405 Ag_300 60.20(11) . .
Ag_412 Ag_405 Ag_300 90.60(13) . .
Ag_608 Ag_405 Ag_446 61.67(12) 17_554 17_554
Ag_401 Ag_405 Ag_446 178.78(17) . 17_554
Ag_412 Ag_405 Ag_446 60.69(12) . 17_554
Ag_300 Ag_405 Ag_446 119.16(14) . 17_554
Ag_608 Ag_405 Ag_404 151.62(16) 17_554 .
Ag_401 Ag_405 Ag_404 59.92(12) . .
Ag_412 Ag_405 Ag_404 60.19(12) . .
Ag_300 Ag_405 Ag_404 60.02(11) . .
Ag_446 Ag_405 Ag_404 120.84(15) 17_554 .
Ag_608 Ag_405 Ag_304 111.29(15) 17_554 .
Ag_401 Ag_405 Ag_304 119.46(14) . .
Ag_412 Ag_405 Ag_304 61.83(11) . .
Ag_300 Ag_405 Ag_304 59.27(10) . .
Ag_446 Ag_405 Ag_304 59.89(11) 17_554 .
Ag_404 Ag_405 Ag_304 90.52(13) . .
Ag_608 Ag_405 Ag_445 61.45(12) 17_554 17_554
Ag_401 Ag_405 Ag_445 117.96(16) . 17_554
Ag_412 Ag_405 Ag_445 111.89(14) . 17_554
Ag_300 Ag_405 Ag_445 89.24(13) . 17_554
Ag_446 Ag_405 Ag_445 60.85(12) 17_554 17_554
Ag_404 Ag_405 Ag_445 146.65(15) . 17_554
Ag_304 Ag_405 Ag_445 60.52(11) . 17_554
Ag_608 Ag_405 Ag_609 64.31(13) 17_554 .
Ag_401 Ag_405 Ag_609 119.79(16) . .
Ag_412 Ag_405 Ag_609 60.89(12) . .
Ag_300 Ag_405 Ag_609 148.06(16) . .
Ag_446 Ag_405 Ag_609 61.34(12) 17_554 .
Ag_404 Ag_405 Ag_609 91.35(14) . .
Ag_304 Ag_405 Ag_609 111.60(15) . .
Ag_445 Ag_405 Ag_609 113.60(15) 17_554 .
Ag_608 Ag_405 Ag_406 90.52(15) 17_554 .
Ag_401 Ag_405 Ag_406 59.18(12) . .
Ag_412 Ag_405 Ag_406 146.91(14) . .
Ag_300 Ag_405 Ag_406 59.35(11) . .
Ag_446 Ag_405 Ag_406 119.63(15) 17_554 .
Ag_404 Ag_405 Ag_406 108.44(15) . .
Ag_304 Ag_405 Ag_406 88.98(12) . .
Ag_445 Ag_405 Ag_406 58.80(11) 17_554 .
Ag_609 Ag_405 Ag_406 151.59(15) . .
Ag_608 Ag_405 Ag_603 93.53(14) 17_554 .
Ag_401 Ag_405 Ag_603 59.01(13) . .
Ag_412 Ag_405 Ag_603 90.56(14) . .
Ag_300 Ag_405 Ag_603 109.24(15) . .
Ag_446 Ag_405 Ag_603 122.12(16) 17_554 .
Ag_404 Ag_405 Ag_603 60.34(12) . .
Ag_304 Ag_405 Ag_603 148.16(16) . .
Ag_445 Ag_405 Ag_603 151.09(15) 17_554 .
Ag_609 Ag_405 Ag_603 60.79(13) . .
Ag_406 Ag_405 Ag_603 111.19(15) . .
Ag_608 Ag_405 Ag_602 59.93(13) 17_554 .
Ag_401 Ag_405 Ag_602 58.28(12) . .
Ag_412 Ag_405 Ag_602 151.71(16) . .
Ag_300 Ag_405 Ag_602 108.48(15) . .
Ag_446 Ag_405 Ag_602 121.57(15) 17_554 .
Ag_404 Ag_405 Ag_602 111.10(15) . .
Ag_304 Ag_405 Ag_602 146.07(16) . .
Ag_445 Ag_405 Ag_602 89.64(13) 17_554 .
Ag_609 Ag_405 Ag_602 94.30(14) . .
Ag_406 Ag_405 Ag_602 60.01(12) . .
Ag_603 Ag_405 Ag_602 63.85(13) . .
Ag_401 Ag_406 Ag_606 119.07(15) . 17_554
Ag_401 Ag_406 Ag_445 119.10(16) . 17_554
Ag_606 Ag_406 Ag_445 112.36(15) 17_554 17_554
Ag_401 Ag_406 Ag_300 60.07(11) . .
Ag_606 Ag_406 Ag_300 149.62(17) 17_554 .
Ag_445 Ag_406 Ag_300 89.90(13) 17_554 .
Ag_401 Ag_406 Ag_607 121.12(15) . 17_554
Ag_606 Ag_406 Ag_607 62.17(13) 17_554 17_554
Ag_445 Ag_406 Ag_607 60.02(12) 17_554 17_554
Ag_300 Ag_406 Ag_607 147.22(17) . 17_554
Ag_401 Ag_406 Ag_305 119.73(14) . 17_554
Ag_606 Ag_406 Ag_305 111.88(15) 17_554 17_554
Ag_445 Ag_406 Ag_305 61.75(11) 17_554 17_554
Ag_300 Ag_406 Ag_305 59.67(10) . 17_554
Ag_607 Ag_406 Ag_305 109.62(15) 17_554 17_554
Ag_401 Ag_406 Ag_444 179.08(16) . 17_554
Ag_606 Ag_406 Ag_444 61.30(12) 17_554 17_554
Ag_445 Ag_406 Ag_444 61.10(11) 17_554 17_554
Ag_300 Ag_406 Ag_444 119.14(13) . 17_554
Ag_607 Ag_406 Ag_444 59.79(12) 17_554 17_554
Ag_305 Ag_406 Ag_444 59.48(10) 17_554 17_554
Ag_401 Ag_406 Ag_443 118.91(15) . 17_554
Ag_606 Ag_406 Ag_443 62.51(12) 17_554 17_554
Ag_445 Ag_406 Ag_443 112.25(14) 17_554 17_554
Ag_300 Ag_406 Ag_443 90.53(13) . 17_554
Ag_607 Ag_406 Ag_443 111.81(15) 17_554 17_554
Ag_305 Ag_406 Ag_443 61.00(11) 17_554 17_554
Ag_444 Ag_406 Ag_443 60.40(11) 17_554 17_554
Ag_401 Ag_406 Ag_402 59.53(12) . .
Ag_606 Ag_406 Ag_402 92.76(14) 17_554 .
Ag_445 Ag_406 Ag_402 146.63(14) 17_554 .
Ag_300 Ag_406 Ag_402 59.63(11) . .
Ag_607 Ag_406 Ag_402 152.59(16) 17_554 .
Ag_305 Ag_406 Ag_402 89.19(12) 17_554 .
Ag_444 Ag_406 Ag_402 119.75(15) 17_554 .
Ag_443 Ag_406 Ag_402 59.41(12) 17_554 .
Ag_401 Ag_406 Ag_405 59.00(12) . .
Ag_606 Ag_406 Ag_405 149.91(15) 17_554 .
Ag_445 Ag_406 Ag_405 60.11(12) 17_554 .
Ag_300 Ag_406 Ag_405 59.16(11) . .
Ag_607 Ag_406 Ag_405 92.20(14) 17_554 .
Ag_305 Ag_406 Ag_405 90.66(12) 17_554 .
Ag_444 Ag_406 Ag_405 121.17(15) 17_554 .
Ag_443 Ag_406 Ag_405 147.22(14) 17_554 .
Ag_402 Ag_406 Ag_405 107.79(14) . .
Ag_401 Ag_406 Ag_602 58.91(12) . .
Ag_606 Ag_406 Ag_602 90.65(14) 17_554 .
Ag_445 Ag_406 Ag_602 91.52(14) 17_554 .
Ag_300 Ag_406 Ag_602 109.90(15) . .
Ag_607 Ag_406 Ag_602 62.25(12) 17_554 .
Ag_305 Ag_406 Ag_602 149.67(17) 17_554 .
Ag_444 Ag_406 Ag_602 122.01(14) 17_554 .
Ag_443 Ag_406 Ag_602 148.97(16) 17_554 .
Ag_402 Ag_406 Ag_602 110.52(15) . .
Ag_405 Ag_406 Ag_602 61.95(12) . .
Ag_401 Ag_406 Ag_601 58.75(12) . .
Ag_606 Ag_406 Ag_601 60.35(12) 17_554 .
Ag_445 Ag_406 Ag_601 150.25(15) 17_554 .
Ag_300 Ag_406 Ag_601 109.58(15) . .
Ag_607 Ag_406 Ag_601 94.46(14) 17_554 .
Ag_305 Ag_406 Ag_601 147.62(16) 17_554 .
Ag_444 Ag_406 Ag_601 121.59(15) 17_554 .
Ag_443 Ag_406 Ag_601 90.47(14) 17_554 .
Ag_402 Ag_406 Ag_601 61.46(12) . .
Ag_405 Ag_406 Ag_601 110.26(15) . .
Ag_602 Ag_406 Ag_601 61.19(13) . .
Ag_436 Ag_407 Ag_301 90.69(13) 17_554 .
Ag_436 Ag_407 Ag_413 61.02(13) 17_554 .
Ag_301 Ag_407 Ag_413 119.46(15) . .
Ag_436 Ag_407 Ag_414 112.04(16) 17_554 .
Ag_301 Ag_407 Ag_414 89.72(12) . .
Ag_413 Ag_407 Ag_414 60.51(12) . .
Ag_436 Ag_407 Ag1_316 62.05(12) 17_554 .
Ag_301 Ag_407 Ag1_316 59.86(11) . .
Ag_413 Ag_407 Ag1_316 59.59(12) . .
Ag_414 Ag_407 Ag1_316 60.37(11) . .
Ag_436 Ag_407 Ag1_628 149.34(16) 17_554 .
Ag_301 Ag_407 Ag1_628 110.23(16) . .
Ag_413 Ag_407 Ag1_628 120.60(16) . .
Ag_414 Ag_407 Ag1_628 90.89(14) . .
Ag1_316 Ag_407 Ag1_628 147.97(16) . .
Ag_436 Ag_407 Ag_402 119.28(15) 17_554 .
Ag_301 Ag_407 Ag_402 60.20(11) . .
Ag_413 Ag_407 Ag_402 179.5(2) . .
Ag_414 Ag_407 Ag_402 118.99(16) . .
Ag1_316 Ag_407 Ag_402 120.07(14) . .
Ag1_628 Ag_407 Ag_402 59.42(13) . .
Ag_436 Ag_407 Ag1_627 90.56(14) 17_554 .
Ag_301 Ag_407 Ag1_627 110.78(15) . .
Ag_413 Ag_407 Ag1_627 120.81(16) . .
Ag_414 Ag_407 Ag1_627 149.65(16) . .
Ag1_316 Ag_407 Ag1_627 149.38(17) . .
Ag1_628 Ag_407 Ag1_627 61.58(13) . .
Ag_402 Ag_407 Ag1_627 59.71(13) . .
Ag_436 Ag_407 Ag_443 59.97(12) 17_554 17_554
Ag_301 Ag_407 Ag_443 61.86(11) . 17_554
Ag_413 Ag_407 Ag_443 120.99(16) . 17_554
Ag_414 Ag_407 Ag_443 148.97(15) . 17_554
Ag1_316 Ag_407 Ag_443 92.57(13) . 17_554
Ag1_628 Ag_407 Ag_443 109.71(16) . 17_554
Ag_402 Ag_407 Ag_443 59.31(12) . 17_554
Ag1_627 Ag_407 Ag_443 59.97(12) . 17_554
Ag_436 Ag_407 Ag_408 148.80(15) 17_554 .
Ag_301 Ag_407 Ag_408 60.89(11) . .
Ag_413 Ag_407 Ag_408 119.83(15) . .
Ag_414 Ag_407 Ag_408 59.32(12) . .
Ag1_316 Ag_407 Ag_408 90.66(13) . .
Ag1_628 Ag_407 Ag_408 60.55(12) . .
Ag_402 Ag_407 Ag_408 59.67(12) . .
Ag1_627 Ag_407 Ag_408 110.58(16) . .
Ag_443 Ag_407 Ag_408 110.36(15) 17_554 .
Ag_436 Ag_407 Ag_628 111.48(16) 17_554 .
Ag_301 Ag_407 Ag_628 147.61(16) . .
Ag_413 Ag_407 Ag_628 59.18(14) . .
Ag_414 Ag_407 Ag_628 60.64(12) . .
Ag1_316 Ag_407 Ag_628 109.10(16) . .
Ag1_628 Ag_407 Ag_628 61.42(14) . .
Ag_402 Ag_407 Ag_628 120.83(17) . .
Ag1_627 Ag_407 Ag_628 92.94(14) . .
Ag_443 Ag_407 Ag_628 149.77(15) 17_554 .
Ag_408 Ag_407 Ag_628 90.76(15) . .
Ag_436 Ag_407 Ag_629 58.79(13) 17_554 .
Ag_301 Ag_407 Ag_629 146.68(17) . .
Ag_413 Ag_407 Ag_629 59.85(14) . .
Ag_414 Ag_407 Ag_629 112.84(16) . .
Ag1_316 Ag_407 Ag_629 109.22(17) . .
Ag1_628 Ag_407 Ag_629 94.25(15) . .
Ag_402 Ag_407 Ag_629 120.68(16) . .
Ag1_627 Ag_407 Ag_629 61.02(14) . .
Ag_443 Ag_407 Ag_629 89.21(14) 17_554 .
Ag_408 Ag_407 Ag_629 151.73(16) . .
Ag_628 Ag_407 Ag_629 64.22(13) . .
Ag_414 Ag_408 Ag_403 177.12(17) . .
Ag_414 Ag_408 Ag_415 60.89(12) . .
Ag_403 Ag_408 Ag_415 119.71(15) . .
Ag_414 Ag_408 Ag_402 118.92(16) . .
Ag_403 Ag_408 Ag_402 60.34(12) . .
Ag_415 Ag_408 Ag_402 177.57(17) . .
Ag_414 Ag_408 Ag_409 120.13(14) . .
Ag_403 Ag_408 Ag_409 60.42(12) . .
Ag_415 Ag_408 Ag_409 59.30(12) . .
Ag_402 Ag_408 Ag_409 120.73(16) . .
Ag_414 Ag_408 Ag_407 59.44(12) . .
Ag_403 Ag_408 Ag_407 119.78(15) . .
Ag_415 Ag_408 Ag_407 120.29(16) . .
Ag_402 Ag_408 Ag_407 59.49(12) . .
Ag_409 Ag_408 Ag_407 175.89(16) . .
Ag_414 Ag_408 Ag1_628 90.02(14) . .
Ag_403 Ag_408 Ag1_628 91.76(14) . .
Ag_415 Ag_408 Ag1_628 123.37(15) . .
Ag_402 Ag_408 Ag1_628 58.83(12) . .
Ag_409 Ag_408 Ag1_628 124.98(16) . .
Ag_407 Ag_408 Ag1_628 58.96(12) . .
Ag_414 Ag_408 Ag_302 117.93(14) . .
Ag_403 Ag_408 Ag_302 59.63(11) . .
Ag_415 Ag_408 Ag_302 88.53(12) . .
Ag_402 Ag_408 Ag_302 89.54(13) . .
Ag_409 Ag_408 Ag_302 58.82(11) . .
Ag_407 Ag_408 Ag_302 117.40(14) . .
Ag1_628 Ag_408 Ag_302 146.20(16) . .
Ag_414 Ag_408 Ag_301 88.45(13) . .
Ag_403 Ag_408 Ag_301 88.87(13) . .
Ag_415 Ag_408 Ag_301 118.31(14) . .
Ag_402 Ag_408 Ag_301 59.36(11) . .
Ag_409 Ag_408 Ag_301 117.64(14) . .
Ag_407 Ag_408 Ag_301 58.58(11) . .
Ag1_628 Ag_408 Ag_301 107.06(14) . .
Ag_302 Ag_408 Ag_301 58.83(11) . .
Ag_414 Ag_408 Ag_307 59.96(11) . .
Ag_403 Ag_408 Ag_307 117.61(14) . .
Ag_415 Ag_408 Ag_307 59.47(11) . .
Ag_402 Ag_408 Ag_307 118.19(14) . .
Ag_409 Ag_408 Ag_307 87.64(12) . .
Ag_407 Ag_408 Ag_307 88.80(13) . .
Ag1_628 Ag_408 Ag_307 145.18(17) . .
Ag_302 Ag_408 Ag_307 57.98(10) . .
Ag_301 Ag_408 Ag_307 58.84(10) . .
Ag_414 Ag_408 Ag1_629 123.36(16) . .
Ag_403 Ag_408 Ag1_629 59.49(13) . .
Ag_415 Ag_408 Ag1_629 90.50(14) . .
Ag_402 Ag_408 Ag1_629 91.49(14) . .
Ag_409 Ag_408 Ag1_629 59.86(12) . .
Ag_407 Ag_408 Ag1_629 124.08(15) . .
Ag1_628 Ag_408 Ag1_629 65.13(13) . .
Ag_302 Ag_408 Ag1_629 107.94(15) . .
Ag_301 Ag_408 Ag1_629 145.88(16) . .
Ag_307 Ag_408 Ag1_629 144.99(16) . .
Ag_416 Ag_409 Ag_415 61.47(12) . .
Ag_416 Ag_409 Ag_302 120.38(14) . .
Ag_415 Ag_409 Ag_302 90.41(14) . .
Ag_416 Ag_409 Ag_308 60.64(11) . .
Ag_415 Ag_409 Ag_308 62.00(11) . .
Ag_302 Ag_409 Ag_308 59.74(10) . .
Ag_416 Ag_409 Ag_612 120.83(16) . .
Ag_415 Ag_409 Ag_612 150.18(16) . .
Ag_302 Ag_409 Ag_612 109.12(15) . .
Ag_308 Ag_409 Ag_612 147.46(17) . .
Ag_416 Ag_409 Ag_417 60.83(12) . .
Ag_415 Ag_409 Ag_417 111.38(14) . .
Ag_302 Ag_409 Ag_417 88.76(13) . .
Ag_308 Ag_409 Ag_417 59.24(11) . .
Ag_612 Ag_409 Ag_417 91.91(15) . .
Ag_416 Ag_409 Ag_408 121.56(16) . .
Ag_415 Ag_409 Ag_408 60.09(12) . .
Ag_302 Ag_409 Ag_408 61.28(11) . .
Ag_308 Ag_409 Ag_408 92.29(13) . .
Ag_612 Ag_409 Ag_408 109.21(14) . .
Ag_417 Ag_409 Ag_408 147.35(15) . .
Ag_416 Ag_409 Ag_403 179.1(2) . .
Ag_415 Ag_409 Ag_403 119.45(16) . .
Ag_302 Ag_409 Ag_403 60.11(11) . .
Ag_308 Ag_409 Ag_403 119.84(14) . .
Ag_612 Ag_409 Ag_403 58.29(12) . .
Ag_417 Ag_409 Ag_403 118.58(15) . .
Ag_408 Ag_409 Ag_403 59.36(12) . .
Ag_416 Ag_409 Ag1_629 120.51(15) . .
Ag_415 Ag_409 Ag1_629 91.66(15) . .
Ag_302 Ag_409 Ag1_629 110.88(14) . .
Ag_308 Ag_409 Ag1_629 150.38(17) . .
Ag_612 Ag_409 Ag1_629 60.77(13) . .
Ag_417 Ag_409 Ag1_629 149.96(17) . .
Ag_408 Ag_409 Ag1_629 61.03(12) . .
Ag_403 Ag_409 Ag1_629 59.55(12) . .
Ag_416 Ag_409 Ag_625 61.46(13) . .
Ag_415 Ag_409 Ag_625 116.57(16) . .
Ag_302 Ag_409 Ag_625 142.71(17) . .
Ag_308 Ag_409 Ag_625 108.92(14) . .
Ag_612 Ag_409 Ag_625 59.59(13) . .
Ag_417 Ag_409 Ag_625 58.51(12) . .
Ag_408 Ag_409 Ag_625 154.03(16) . .
Ag_403 Ag_409 Ag_625 117.63(16) . .
Ag1_629 Ag_409 Ag_625 94.48(14) . .
Ag_416 Ag_409 Ag_410 119.82(15) . .
Ag_415 Ag_409 Ag_410 148.43(15) . .
Ag_302 Ag_409 Ag_410 60.92(11) . .
Ag_308 Ag_409 Ag_410 90.31(12) . .
Ag_612 Ag_409 Ag_410 59.87(12) . .
Ag_417 Ag_409 Ag_410 59.04(11) . .
Ag_408 Ag_409 Ag_410 110.05(14) . .
Ag_403 Ag_409 Ag_410 59.56(12) . .
Ag1_629 Ag_409 Ag_410 109.98(15) . .
Ag_625 Ag_409 Ag_410 85.31(15) . .
Ag_416 Ag_409 Ag_626 61.04(12) . .
Ag_415 Ag_409 Ag_626 57.63(13) . .
Ag_302 Ag_409 Ag_626 144.27(18) . .
Ag_308 Ag_409 Ag_626 109.66(15) . .
Ag_612 Ag_409 Ag_626 95.98(15) . .
Ag_417 Ag_409 Ag_626 116.09(15) . .
Ag_408 Ag_409 Ag_626 86.97(15) . .
Ag_403 Ag_409 Ag_626 119.13(15) . .
Ag1_629 Ag_409 Ag_626 59.84(13) . .
Ag_625 Ag_409 Ag_626 72.13(15) . .
Ag_410 Ag_409 Ag_626 153.56(17) . .
Ag_418 Ag_410 Ag_417 61.20(12) . .
Ag_418 Ag_410 Ag_404 118.75(16) . .
Ag_417 Ag_410 Ag_404 177.57(16) . .
Ag_418 Ag_410 Ag_403 176.91(16) . .
Ag_417 Ag_410 Ag_403 119.49(16) . .
Ag_404 Ag_410 Ag_403 60.41(12) . .
Ag_418 Ag_410 Ag_611 91.05(14) . .
Ag_417 Ag_410 Ag_611 122.97(15) . .
Ag_404 Ag_410 Ag_611 59.32(12) . .
Ag_403 Ag_410 Ag_611 90.87(14) . .
Ag_418 Ag_410 Ag_612 124.89(16) . .
Ag_417 Ag_410 Ag_612 91.98(14) . .
Ag_404 Ag_410 Ag_612 89.91(13) . .
Ag_403 Ag_410 Ag_612 58.19(12) . .
Ag_611 Ag_410 Ag_612 62.98(13) . .
Ag_418 Ag_410 Ag_411 59.18(12) . .
Ag_417 Ag_410 Ag_411 120.34(15) . .
Ag_404 Ag_410 Ag_411 59.56(12) . .
Ag_403 Ag_410 Ag_411 119.90(15) . .
Ag_611 Ag_410 Ag_411 61.04(12) . .
Ag_612 Ag_410 Ag_411 123.96(15) . .
Ag_418 Ag_410 Ag_409 120.90(15) . .
Ag_417 Ag_410 Ag_409 59.72(11) . .
Ag_404 Ag_410 Ag_409 120.20(15) . .
Ag_403 Ag_410 Ag_409 59.80(12) . .
Ag_611 Ag_410 Ag_409 122.28(15) . .
Ag_612 Ag_410 Ag_409 59.31(12) . .
Ag_411 Ag_410 Ag_409 176.37(16) . .
Ag_418 Ag_410 Ag_309 59.23(11) . .
Ag_417 Ag_410 Ag_309 59.50(11) . .
Ag_404 Ag_410 Ag_309 118.22(14) . .
Ag_403 Ag_410 Ag_309 118.19(14) . .
Ag_611 Ag_410 Ag_309 146.03(17) . .
Ag_612 Ag_410 Ag_309 146.46(16) . .
Ag_411 Ag_410 Ag_309 87.85(13) . .
Ag_409 Ag_410 Ag_309 89.26(13) . .
Ag_418 Ag_410 Ag_303 88.15(13) . .
Ag_417 Ag_410 Ag_303 117.95(13) . .
Ag_404 Ag_410 Ag_303 59.76(11) . .
Ag_403 Ag_410 Ag_303 88.94(13) . .
Ag_611 Ag_410 Ag_303 108.80(15) . .
Ag_612 Ag_410 Ag_303 144.49(16) . .
Ag_411 Ag_410 Ag_303 58.48(11) . .
Ag_409 Ag_410 Ag_303 118.03(14) . .
Ag_309 Ag_410 Ag_303 58.47(10) . .
Ag_418 Ag_410 Ag_302 118.08(13) . .
Ag_417 Ag_410 Ag_302 87.74(13) . .
Ag_404 Ag_410 Ag_302 90.25(13) . .
Ag_403 Ag_410 Ag_302 59.37(11) . .
Ag_611 Ag_410 Ag_302 146.36(16) . .
Ag_612 Ag_410 Ag_302 106.71(15) . .
Ag_411 Ag_410 Ag_302 118.02(14) . .
Ag_409 Ag_410 Ag_302 58.48(11) . .
Ag_309 Ag_410 Ag_302 58.85(10) . .
Ag_303 Ag_410 Ag_302 59.54(11) . .
Ag_418 Ag_411 Ag_303 90.02(13) . .
Ag_418 Ag_411 Ag_310 61.21(11) . .
Ag_303 Ag_411 Ag_310 60.57(10) . .
Ag_418 Ag_411 Ag_404 119.49(16) . .
Ag_303 Ag_411 Ag_404 60.80(11) . .
Ag_310 Ag_411 Ag_404 121.36(14) . .
Ag_418 Ag_411 Ag_420 111.22(15) . .
Ag_303 Ag_411 Ag_420 90.04(13) . .
Ag_310 Ag_411 Ag_420 59.89(11) . .
Ag_404 Ag_411 Ag_420 119.62(15) . .
Ag_418 Ag_411 Ag_419 61.37(12) . .
Ag_303 Ag_411 Ag_419 120.65(14) . .
Ag_310 Ag_411 Ag_419 60.09(11) . .
Ag_404 Ag_411 Ag_419 178.49(18) . .
Ag_420 Ag_411 Ag_419 60.46(12) . .
Ag_418 Ag_411 Ag_410 59.64(11) . .
Ag_303 Ag_411 Ag_410 61.26(11) . .
Ag_310 Ag_411 Ag_410 92.28(13) . .
Ag_404 Ag_411 Ag_410 59.85(12) . .
Ag_420 Ag_411 Ag_410 148.33(15) . .
Ag_419 Ag_411 Ag_410 120.99(15) . .
Ag_418 Ag_411 Ag_412 148.61(15) . .
Ag_303 Ag_411 Ag_412 61.42(11) . .
Ag_310 Ag_411 Ag_412 91.50(13) . .
Ag_404 Ag_411 Ag_412 59.71(12) . .
Ag_420 Ag_411 Ag_412 59.91(12) . .
Ag_419 Ag_411 Ag_412 120.33(16) . .
Ag_410 Ag_411 Ag_412 110.46(15) . .
Ag_418 Ag_411 Ag_611 90.31(14) . .
Ag_303 Ag_411 Ag_611 109.67(15) . .
Ag_310 Ag_411 Ag_611 148.35(16) . .
Ag_404 Ag_411 Ag_611 58.85(12) . .
Ag_420 Ag_411 Ag_611 151.11(16) . .
Ag_419 Ag_411 Ag_611 120.26(16) . .
Ag_410 Ag_411 Ag_611 59.35(12) . .
Ag_412 Ag_411 Ag_611 110.54(15) . .
Ag_418 Ag_411 Ag_610 151.25(16) . .
Ag_303 Ag_411 Ag_610 110.17(14) . .
Ag_310 Ag_411 Ag_610 146.61(16) . .
Ag_404 Ag_411 Ag_610 59.68(12) . .
Ag_420 Ag_411 Ag_610 89.70(14) . .
Ag_419 Ag_411 Ag_610 118.92(16) . .
Ag_410 Ag_411 Ag_610 111.66(15) . .
Ag_412 Ag_411 Ag_610 59.06(11) . .
Ag_611 Ag_411 Ag_610 64.12(13) . .
Ag_418 Ag_411 Ag_623 57.15(12) . .
Ag_303 Ag_411 Ag_623 144.22(16) . .
Ag_310 Ag_411 Ag_623 107.23(14) . .
Ag_404 Ag_411 Ag_623 120.33(16) . .
Ag_420 Ag_411 Ag_623 113.56(16) . .
Ag_419 Ag_411 Ag_623 58.87(13) . .
Ag_410 Ag_411 Ag_623 87.67(14) . .
Ag_412 Ag_411 Ag_623 153.64(16) . .
Ag_611 Ag_411 Ag_623 61.57(13) . .
Ag_610 Ag_411 Ag_623 97.02(14) . .
Ag_418 Ag_411 Ag1_622 113.19(15) . .
Ag_303 Ag_411 Ag1_622 144.54(16) . .
Ag_310 Ag_411 Ag1_622 106.33(15) . .
Ag_404 Ag_411 Ag1_622 120.69(15) . .
Ag_420 Ag_411 Ag1_622 57.31(12) . .
Ag_419 Ag_411 Ag1_622 57.94(12) . .
Ag_410 Ag_411 Ag1_622 153.62(16) . .
Ag_412 Ag_411 Ag1_622 88.01(14) . .
Ag_611 Ag_411 Ag1_622 97.15(14) . .
Ag_610 Ag_411 Ag1_622 61.07(13) . .
Ag_623 Ag_411 Ag1_622 69.26(14) . .
Ag1C_621 Ag_412 Ag_405 123.7(3) . .
Ag1C_621 Ag_412 Ag_442 58.1(2) . 17_554
Ag_405 Ag_412 Ag_442 119.36(15) . 17_554
Ag1C_621 Ag_412 Ag_404 124.9(3) . .
Ag_405 Ag_412 Ag_404 60.35(12) . .
Ag_442 Ag_412 Ag_404 176.88(16) 17_554 .
Ag1C_621 Ag_412 Ag_446 90.4(2) . 17_554
Ag_405 Ag_412 Ag_446 59.73(12) . 17_554
Ag_442 Ag_412 Ag_446 59.64(12) 17_554 17_554
Ag_404 Ag_412 Ag_446 120.05(15) . 17_554
Ag1C_621 Ag_412 Ag_610 64.5(2) . .
Ag_405 Ag_412 Ag_610 91.39(14) . .
Ag_442 Ag_412 Ag_610 122.58(16) 17_554 .
Ag_404 Ag_412 Ag_610 60.41(13) . .
Ag_446 Ag_412 Ag_610 122.64(15) 17_554 .
Ag1C_621 Ag_412 Ag_420 59.3(2) . .
Ag_405 Ag_412 Ag_420 176.92(16) . .
Ag_442 Ag_412 Ag_420 60.91(12) 17_554 .
Ag_404 Ag_412 Ag_420 119.19(15) . .
Ag_446 Ag_412 Ag_420 120.52(15) 17_554 .
Ag_610 Ag_412 Ag_420 90.85(14) . .
Ag1C_621 Ag_412 Ag_411 93.1(2) . .
Ag_405 Ag_412 Ag_411 119.86(16) . .
Ag_442 Ag_412 Ag_411 120.46(15) 17_554 .
Ag_404 Ag_412 Ag_411 59.58(12) . .
Ag_446 Ag_412 Ag_411 175.68(16) 17_554 .
Ag_610 Ag_412 Ag_411 61.33(12) . .
Ag_420 Ag_412 Ag_411 59.62(12) . .
Ag1C_621 Ag_412 Ag_609 63.4(3) . .
Ag_405 Ag_412 Ag_609 60.41(12) . .
Ag_442 Ag_412 Ag_609 91.23(14) 17_554 .
Ag_404 Ag_412 Ag_609 91.16(14) . .
Ag_446 Ag_412 Ag_609 60.86(12) 17_554 .
Ag_610 Ag_412 Ag_609 61.78(12) . .
Ag_420 Ag_412 Ag_609 122.59(15) . .
Ag_411 Ag_412 Ag_609 123.09(15) . .
Ag1C_621 Ag_412 Ag_303 145.7(3) . .
Ag_405 Ag_412 Ag_303 89.15(13) . .
Ag_442 Ag_412 Ag_303 117.41(14) 17_554 .
Ag_404 Ag_412 Ag_303 59.70(11) . .
Ag_446 Ag_412 Ag_303 117.48(14) 17_554 .
Ag_610 Ag_412 Ag_303 109.51(15) . .
Ag_420 Ag_412 Ag_303 88.11(12) . .
Ag_411 Ag_412 Ag_303 58.35(11) . .
Ag_609 Ag_412 Ag_303 146.60(17) . .
Ag1C_621 Ag_412 Ag4_311 106.6(3) . .
Ag_405 Ag_412 Ag4_311 117.76(14) . .
Ag_442 Ag_412 Ag4_311 59.05(11) 17_554 .
Ag_404 Ag_412 Ag4_311 118.07(14) . .
Ag_446 Ag_412 Ag4_311 88.32(13) 17_554 .
Ag_610 Ag_412 Ag4_311 146.39(16) . .
Ag_420 Ag_412 Ag4_311 59.48(11) . .
Ag_411 Ag_412 Ag4_311 88.27(12) . .
Ag_609 Ag_412 Ag4_311 146.16(16) . .
Ag_303 Ag_412 Ag4_311 58.37(10) . .
Ag1C_621 Ag_412 Ag_304 143.8(3) . .
Ag_405 Ag_412 Ag_304 59.55(11) . .
Ag_442 Ag_412 Ag_304 88.00(13) 17_554 .
Ag_404 Ag_412 Ag_304 89.32(13) . .
Ag_446 Ag_412 Ag_304 58.83(11) 17_554 .
Ag_610 Ag_412 Ag_304 146.76(17) . .
Ag_420 Ag_412 Ag_304 117.68(14) . .
Ag_411 Ag_412 Ag_304 116.99(14) . .
Ag_609 Ag_412 Ag_304 109.36(14) . .
Ag_303 Ag_412 Ag_304 58.65(10) . .
Ag4_311 Ag_412 Ag_304 58.21(10) . .
Ag_523 Ag_413 Ag1_316 88.42(14) 17_554 .
Ag_523 Ag_413 Ag_628 151.92(17) 17_554 .
Ag1_316 Ag_413 Ag_628 111.60(17) . .
Ag_523 Ag_413 Ag_407 118.56(15) 17_554 .
Ag1_316 Ag_413 Ag_407 60.29(11) . .
Ag_628 Ag_413 Ag_407 61.53(14) . .
Ag_523 Ag_413 Ag_414 145.83(16) 17_554 .
Ag1_316 Ag_413 Ag_414 60.35(11) . .
Ag_628 Ag_413 Ag_414 61.18(13) . .
Ag_407 Ag_413 Ag_414 59.76(12) . .
Ag_523 Ag_413 Ag_501 60.41(14) 17_554 .
Ag1_316 Ag_413 Ag_501 118.12(18) . .
Ag_628 Ag_413 Ag_501 120.05(17) . .
Ag_407 Ag_413 Ag_501 178.3(2) . .
Ag_414 Ag_413 Ag_501 120.19(16) . .
Ag_523 Ag_413 Ag_421 60.34(13) 17_554 .
Ag1_316 Ag_413 Ag_421 59.22(11) . .
Ag_628 Ag_413 Ag_421 146.80(17) . .
Ag_407 Ag_413 Ag_421 119.51(14) . .
Ag_414 Ag_413 Ag_421 89.81(13) . .
Ag_501 Ag_413 Ag_421 58.90(14) . .
Ag_523 Ag_413 Ag_502 110.23(18) 17_554 .
Ag1_316 Ag_413 Ag_502 87.79(13) . .
Ag_628 Ag_413 Ag_502 90.73(16) . .
Ag_407 Ag_413 Ag_502 118.74(16) . .
Ag_414 Ag_413 Ag_502 59.02(12) . .
Ag_501 Ag_413 Ag_502 61.17(13) . .
Ag_421 Ag_413 Ag_502 58.66(13) . .
Ag_523 Ag_413 Ag_436 59.42(12) 17_554 17_554
Ag1_316 Ag_413 Ag_436 61.66(11) . 17_554
Ag_628 Ag_413 Ag_436 111.94(17) . 17_554
Ag_407 Ag_413 Ag_436 59.22(12) . 17_554
Ag_414 Ag_413 Ag_436 109.90(15) . 17_554
Ag_501 Ag_413 Ag_436 119.82(18) . 17_554
Ag_421 Ag_413 Ag_436 92.09(14) . 17_554
Ag_502 Ag_413 Ag_436 146.64(16) . 17_554
Ag_523 Ag_413 Ag_629 89.21(15) 17_554 .
Ag1_316 Ag_413 Ag_629 111.18(15) . .
Ag_628 Ag_413 Ag_629 65.68(15) . .
Ag_407 Ag_413 Ag_629 61.55(14) . .
Ag_414 Ag_413 Ag_629 113.67(18) . .
Ag_501 Ag_413 Ag_629 119.37(17) . .
Ag_421 Ag_413 Ag_629 146.84(18) . .
Ag_502 Ag_413 Ag_629 153.60(18) . .
Ag_436 Ag_413 Ag_629 58.79(12) 17_554 .
Ag_523 Ag_413 Ag_704 57.25(16) 17_554 .
Ag1_316 Ag_413 Ag_704 143.05(19) . .
Ag_628 Ag_413 Ag_704 97.45(19) . .
Ag_407 Ag_413 Ag_704 121.5(2) . .
Ag_414 Ag_413 Ag_704 156.2(2) . .
Ag_501 Ag_413 Ag_704 59.29(19) . .
Ag_421 Ag_413 Ag_704 106.7(2) . .
Ag_502 Ag_413 Ag_704 115.02(19) . .
Ag_436 Ag_413 Ag_704 86.98(16) 17_554 .
Ag_629 Ag_413 Ag_704 60.15(19) . .
Ag_523 Ag_413 Ag_701 109.07(17) 17_554 .
Ag1_316 Ag_413 Ag_701 140.54(16) . .
Ag_628 Ag_413 Ag_701 68.18(15) . .
Ag_407 Ag_413 Ag_701 129.14(18) . .
Ag_414 Ag_413 Ag_701 90.21(15) . .
Ag_501 Ag_413 Ag_701 52.33(15) . .
Ag_421 Ag_413 Ag_701 98.35(16) . .
Ag_502 Ag_413 Ag_701 53.24(13) . .
Ag_436 Ag_413 Ag_701 157.40(16) 17_554 .
Ag_629 Ag_413 Ag_701 104.35(16) . .
Ag_704 Ag_413 Ag_701 70.86(16) . .
Ag_627 Ag_414 Ag_502 93.80(15) . .
Ag_627 Ag_414 Ag_408 86.71(15) . .
Ag_502 Ag_414 Ag_408 177.68(16) . .
Ag_627 Ag_414 Ag_503 64.13(13) . .
Ag_502 Ag_414 Ag_503 60.62(12) . .
Ag_408 Ag_414 Ag_503 117.73(16) . .
Ag_627 Ag_414 Ag_407 118.27(16) . .
Ag_502 Ag_414 Ag_407 120.30(16) . .
Ag_408 Ag_414 Ag_407 61.25(12) . .
Ag_503 Ag_414 Ag_407 176.88(17) . .
Ag_627 Ag_414 Ag1_316 177.95(18) . .
Ag_502 Ag_414 Ag1_316 88.03(15) . .
Ag_408 Ag_414 Ag1_316 91.50(13) . .
Ag_503 Ag_414 Ag1_316 117.68(15) . .
Ag_407 Ag_414 Ag1_316 59.88(11) . .
Ag_627 Ag_414 Ag_413 121.03(15) . .
Ag_502 Ag_414 Ag_413 60.62(13) . .
Ag_408 Ag_414 Ag_413 120.97(15) . .
Ag_503 Ag_414 Ag_413 121.23(17) . .
Ag_407 Ag_414 Ag_413 59.73(12) . .
Ag1_316 Ag_414 Ag_413 59.18(11) . .
Ag_627 Ag_414 Ag_307 119.76(15) . .
Ag_502 Ag_414 Ag_307 116.69(15) . .
Ag_408 Ag_414 Ag_307 61.19(11) . .
Ag_503 Ag_414 Ag_307 86.49(12) . .
Ag_407 Ag_414 Ag_307 90.50(12) . .
Ag1_316 Ag_414 Ag_307 60.02(11) . .
Ag_413 Ag_414 Ag_307 119.19(15) . .
Ag_627 Ag_414 Ag_415 60.32(12) . .
Ag_502 Ag_414 Ag_415 118.61(15) . .
Ag_408 Ag_414 Ag_415 59.75(12) . .
Ag_503 Ag_414 Ag_415 57.99(12) . .
Ag_407 Ag_414 Ag_415 120.96(16) . .
Ag1_316 Ag_414 Ag_415 119.52(14) . .
Ag_413 Ag_414 Ag_415 178.24(19) . .
Ag_307 Ag_414 Ag_415 59.51(11) . .
Ag_627 Ag_414 Ag_628 70.29(13) . .
Ag_502 Ag_414 Ag_628 90.36(15) . .
Ag_408 Ag_414 Ag_628 91.94(15) . .
Ag_503 Ag_414 Ag_628 122.37(15) . .
Ag_407 Ag_414 Ag_628 60.75(12) . .
Ag1_316 Ag_414 Ag_628 108.79(15) . .
Ag_413 Ag_414 Ag_628 58.97(13) . .
Ag_307 Ag_414 Ag_628 148.65(16) . .
Ag_415 Ag_414 Ag_628 122.78(17) . .
Ag_627 Ag_414 Ag_422 122.46(15) . .
Ag_502 Ag_414 Ag_422 58.37(12) . .
Ag_408 Ag_414 Ag_422 119.51(14) . .
Ag_503 Ag_414 Ag_422 58.32(11) . .
Ag_407 Ag_414 Ag_422 119.24(15) . .
Ag1_316 Ag_414 Ag_422 59.37(11) . .
Ag_413 Ag_414 Ag_422 89.82(15) . .
Ag_307 Ag_414 Ag_422 58.32(10) . .
Ag_415 Ag_414 Ag_422 88.46(13) . .
Ag_628 Ag_414 Ag_422 145.05(18) . .
Ag_503 Ag_415 Ag_626 119.72(16) . .
Ag_503 Ag_415 Ag_504 61.25(12) . .
Ag_626 Ag_415 Ag_504 92.52(15) . .
Ag_503 Ag_415 Ag_409 176.75(17) . .
Ag_626 Ag_415 Ag_409 63.28(13) . .
Ag_504 Ag_415 Ag_409 118.26(15) . .
Ag_503 Ag_415 Ag_408 119.62(16) . .
Ag_626 Ag_415 Ag_408 90.40(15) . .
Ag_504 Ag_415 Ag_408 175.81(17) . .
Ag_409 Ag_415 Ag_408 60.61(12) . .
Ag_503 Ag_415 Ag_627 64.26(13) . .
Ag_626 Ag_415 Ag_627 68.30(14) . .
Ag_504 Ag_415 Ag_627 98.43(14) . .
Ag_409 Ag_415 Ag_627 118.81(16) . .
Ag_408 Ag_415 Ag_627 85.44(13) . .
Ag_503 Ag_415 Ag_307 88.07(14) . .
Ag_626 Ag_415 Ag_307 148.57(17) . .
Ag_504 Ag_415 Ag_307 115.16(15) . .
Ag_409 Ag_415 Ag_307 89.37(13) . .
Ag_408 Ag_415 Ag_307 61.25(11) . .
Ag_627 Ag_415 Ag_307 118.39(15) . .
Ag_503 Ag_415 Ag_414 60.27(12) . .
Ag_626 Ag_415 Ag_414 118.89(16) . .
Ag_504 Ag_415 Ag_414 121.42(16) . .
Ag_409 Ag_415 Ag_414 119.93(15) . .
Ag_408 Ag_415 Ag_414 59.36(12) . .
Ag_627 Ag_415 Ag_414 58.40(12) . .
Ag_307 Ag_415 Ag_414 60.06(11) . .
Ag_503 Ag_415 Ag_416 120.63(15) . .
Ag_626 Ag_415 Ag_416 62.16(13) . .
Ag_504 Ag_415 Ag_416 59.41(12) . .
Ag_409 Ag_415 Ag_416 59.08(12) . .
Ag_408 Ag_415 Ag_416 119.69(16) . .
Ag_627 Ag_415 Ag_416 123.21(15) . .
Ag_307 Ag_415 Ag_416 118.31(14) . .
Ag_414 Ag_415 Ag_416 178.30(16) . .
Ag_503 Ag_415 Ag_308 117.46(15) . .
Ag_626 Ag_415 Ag_308 112.16(16) . .
Ag_504 Ag_415 Ag_308 85.03(12) . .
Ag_409 Ag_415 Ag_308 59.41(11) . .
Ag_408 Ag_415 Ag_308 91.09(13) . .
Ag_627 Ag_415 Ag_308 176.50(17) . .
Ag_307 Ag_415 Ag_308 59.29(11) . .
Ag_414 Ag_415 Ag_308 119.35(14) . .
Ag_416 Ag_415 Ag_308 59.02(11) . .
Ag_503 Ag_415 Ag_423 60.18(11) . .
Ag_626 Ag_415 Ag_423 146.49(16) . .
Ag_504 Ag_415 Ag_423 56.74(11) . .
Ag_409 Ag_415 Ag_423 116.70(14) . .
Ag_408 Ag_415 Ag_423 119.67(14) . .
Ag_627 Ag_415 Ag_423 124.37(16) . .
Ag_307 Ag_415 Ag_423 58.43(10) . .
Ag_414 Ag_415 Ag_423 90.96(14) . .
Ag_416 Ag_415 Ag_423 88.41(12) . .
Ag_308 Ag_415 Ag_423 57.28(10) . .
Ag_409 Ag_416 Ag_504 118.06(16) . .
Ag_409 Ag_416 Ag_505 177.88(17) . .
Ag_504 Ag_416 Ag_505 61.16(13) . .
Ag_409 Ag_416 Ag_308 60.29(11) . .
Ag_504 Ag_416 Ag_308 85.92(13) . .
Ag_505 Ag_416 Ag_308 117.59(15) . .
Ag_409 Ag_416 Ag_417 60.20(11) . .
Ag_504 Ag_416 Ag_417 141.37(16) . .
Ag_505 Ag_416 Ag_417 118.98(15) . .
Ag_308 Ag_416 Ag_417 58.93(11) . .
Ag_409 Ag_416 Ag_415 59.45(12) . .
Ag_504 Ag_416 Ag_415 58.84(12) . .
Ag_505 Ag_416 Ag_415 119.92(16) . .
Ag_308 Ag_416 Ag_415 61.20(11) . .
Ag_417 Ag_416 Ag_415 109.22(14) . .
Ag_409 Ag_416 Ag_506 118.54(15) . .
Ag_504 Ag_416 Ag_506 109.17(14) . .
Ag_505 Ag_416 Ag_506 60.68(12) . .
Ag_308 Ag_416 Ag_506 87.83(13) . .
Ag_417 Ag_416 Ag_506 58.34(11) . .
Ag_415 Ag_416 Ag_506 146.18(15) . .
Ag_409 Ag_416 Ag_424 118.87(14) . .
Ag_504 Ag_416 Ag_424 58.90(11) . .
Ag_505 Ag_416 Ag_424 59.01(12) . .
Ag_308 Ag_416 Ag_424 58.59(10) . .
Ag_417 Ag_416 Ag_424 87.17(13) . .
Ag_415 Ag_416 Ag_424 91.79(14) . .
Ag_506 Ag_416 Ag_424 58.33(11) . .
Ag_409 Ag_416 Ag_625 60.55(12) . .
Ag_504 Ag_416 Ag_625 159.43(17) . .
Ag_505 Ag_416 Ag_625 120.96(16) . .
Ag_308 Ag_416 Ag_625 107.94(15) . .
Ag_417 Ag_416 Ag_625 58.02(13) . .
Ag_415 Ag_416 Ag_625 113.97(15) . .
Ag_506 Ag_416 Ag_625 87.00(15) . .
Ag_424 Ag_416 Ag_625 141.33(17) . .
Ag_409 Ag_416 Ag_626 61.62(12) . .
Ag_504 Ag_416 Ag_626 89.20(15) . .
Ag_505 Ag_416 Ag_626 119.99(15) . .
Ag_308 Ag_416 Ag_626 109.84(14) . .
Ag_417 Ag_416 Ag_626 116.04(15) . .
Ag_415 Ag_416 Ag_626 57.23(12) . .
Ag_506 Ag_416 Ag_626 155.70(18) . .
Ag_424 Ag_416 Ag_626 145.22(18) . .
Ag_625 Ag_416 Ag_626 72.00(14) . .
Ag_409 Ag_416 Ag_713 120.62(16) . .
Ag_504 Ag_416 Ag_713 57.03(13) . .
Ag_505 Ag_416 Ag_713 60.87(13) . .
Ag_308 Ag_416 Ag_713 139.62(18) . .
Ag_417 Ag_416 Ag_713 161.02(18) . .
Ag_415 Ag_416 Ag_713 84.15(15) . .
Ag_506 Ag_416 Ag_713 117.28(15) . .
Ag_424 Ag_416 Ag_713 106.32(15) . .
Ag_625 Ag_416 Ag_713 104.66(16) . .
Ag_626 Ag_416 Ag_713 59.26(13) . .
Ag_624 Ag_417 Ag_506 91.07(14) . .
Ag_624 Ag_417 Ag_625 65.22(14) . .
Ag_506 Ag_417 Ag_625 90.77(14) . .
Ag_624 Ag_417 Ag_308 177.24(18) . .
Ag_506 Ag_417 Ag_308 90.28(13) . .
Ag_625 Ag_417 Ag_308 112.35(16) . .
Ag_624 Ag_417 Ag_410 86.37(14) . .
Ag_506 Ag_417 Ag_410 177.44(18) . .
Ag_625 Ag_417 Ag_410 88.11(14) . .
Ag_308 Ag_417 Ag_410 92.28(13) . .
Ag_624 Ag_417 Ag_309 120.19(16) . .
Ag_506 Ag_417 Ag_309 120.12(14) . .
Ag_625 Ag_417 Ag_309 147.20(16) . .
Ag_308 Ag_417 Ag_309 60.99(11) . .
Ag_410 Ag_417 Ag_309 61.46(11) . .
Ag_624 Ag_417 Ag_507 62.59(12) . .
Ag_506 Ag_417 Ag_507 60.87(12) . .
Ag_625 Ag_417 Ag_507 118.60(16) . .
Ag_308 Ag_417 Ag_507 120.16(14) . .
Ag_410 Ag_417 Ag_507 117.77(15) . .
Ag_309 Ag_417 Ag_507 88.37(13) . .
Ag_624 Ag_417 Ag_409 116.88(15) . .
Ag_506 Ag_417 Ag_409 120.11(15) . .
Ag_625 Ag_417 Ag_409 61.46(12) . .
Ag_308 Ag_417 Ag_409 60.37(11) . .
Ag_410 Ag_417 Ag_409 61.24(12) . .
Ag_309 Ag_417 Ag_409 91.24(13) . .
Ag_507 Ag_417 Ag_409 178.99(19) . .
Ag_624 Ag_417 Ag_416 118.33(15) . .
Ag_506 Ag_417 Ag_416 61.14(12) . .
Ag_625 Ag_417 Ag_416 61.85(14) . .
Ag_308 Ag_417 Ag_416 60.39(11) . .
Ag_410 Ag_417 Ag_416 120.16(15) . .
Ag_309 Ag_417 Ag_416 121.37(15) . .
Ag_507 Ag_417 Ag_416 122.01(14) . .
Ag_409 Ag_417 Ag_416 58.97(11) . .
Ag_624 Ag_417 Ag_425 121.81(15) . .
Ag_506 Ag_417 Ag_425 60.50(11) . .
Ag_625 Ag_417 Ag_425 149.17(17) . .
Ag_308 Ag_417 Ag_425 60.94(11) . .
Ag_410 Ag_417 Ag_425 121.05(14) . .
Ag_309 Ag_417 Ag_425 59.62(10) . .
Ag_507 Ag_417 Ag_425 59.23(11) . .
Ag_409 Ag_417 Ag_425 121.31(15) . .
Ag_416 Ag_417 Ag_425 92.29(13) . .
Ag_624 Ag_417 Ag_418 60.97(12) . .
Ag_506 Ag_417 Ag_418 119.30(15) . .
Ag_625 Ag_417 Ag_418 117.21(16) . .
Ag_308 Ag_417 Ag_418 120.27(14) . .
Ag_410 Ag_417 Ag_418 59.37(11) . .
Ag_309 Ag_417 Ag_418 59.28(11) . .
Ag_507 Ag_417 Ag_418 58.43(11) . .
Ag_409 Ag_417 Ag_418 120.59(14) . .
Ag_416 Ag_417 Ag_418 179.04(18) . .
Ag_425 Ag_417 Ag_418 88.66(13) . .
Ag_623 Ag_418 Ag_507 116.07(15) . .
Ag_623 Ag_418 Ag_411 64.20(13) . .
Ag_507 Ag_418 Ag_411 179.0(2) . .
Ag_623 Ag_418 Ag_410 92.54(15) . .
Ag_507 Ag_418 Ag_410 119.62(15) . .
Ag_411 Ag_418 Ag_410 61.18(12) . .
Ag_623 Ag_418 Ag_508 87.64(15) . .
Ag_507 Ag_418 Ag_508 60.63(12) . .
Ag_411 Ag_418 Ag_508 118.57(16) . .
Ag_410 Ag_418 Ag_508 179.56(19) . .
Ag_623 Ag_418 Ag_309 151.04(16) . .
Ag_507 Ag_418 Ag_309 89.65(13) . .
Ag_411 Ag_418 Ag_309 90.32(13) . .
Ag_410 Ag_418 Ag_309 61.63(11) . .
Ag_508 Ag_418 Ag_309 118.11(14) . .
Ag_623 Ag_418 Ag_624 68.90(13) . .
Ag_507 Ag_418 Ag_624 62.08(12) . .
Ag_411 Ag_418 Ag_624 118.76(15) . .
Ag_410 Ag_418 Ag_624 84.66(14) . .
Ag_508 Ag_418 Ag_624 95.78(14) . .
Ag_309 Ag_418 Ag_624 117.43(15) . .
Ag_623 Ag_418 Ag_310 111.70(15) . .
Ag_507 Ag_418 Ag_310 119.42(14) . .
Ag_411 Ag_418 Ag_310 59.76(11) . .
Ag_410 Ag_418 Ag_310 92.34(13) . .
Ag_508 Ag_418 Ag_310 87.22(13) . .
Ag_309 Ag_418 Ag_310 60.52(11) . .
Ag_624 Ag_418 Ag_310 176.97(18) . .
Ag_623 Ag_418 Ag_417 120.24(16) . .
Ag_507 Ag_418 Ag_417 60.22(11) . .
Ag_411 Ag_418 Ag_417 120.55(15) . .
Ag_410 Ag_418 Ag_417 59.43(11) . .
Ag_508 Ag_418 Ag_417 120.81(15) . .
Ag_309 Ag_418 Ag_417 59.70(11) . .
Ag_624 Ag_418 Ag_417 57.79(12) . .
Ag_310 Ag_418 Ag_417 120.23(14) . .
Ag_623 Ag_418 Ag_426 143.45(17) . .
Ag_507 Ag_418 Ag_426 60.65(11) . .
Ag_411 Ag_418 Ag_426 118.53(14) . .
Ag_410 Ag_418 Ag_426 121.55(14) . .
Ag_508 Ag_418 Ag_426 58.18(11) . .
Ag_309 Ag_418 Ag_426 59.93(10) . .
Ag_624 Ag_418 Ag_426 122.66(15) . .
Ag_310 Ag_418 Ag_426 58.77(10) . .
Ag_417 Ag_418 Ag_426 90.77(13) . .
Ag_623 Ag_418 Ag_419 60.75(13) . .
Ag_507 Ag_418 Ag_419 119.00(15) . .
Ag_411 Ag_418 Ag_419 60.22(12) . .
Ag_410 Ag_418 Ag_419 121.38(15) . .
Ag_508 Ag_418 Ag_419 58.38(12) . .
Ag_309 Ag_418 Ag_419 119.77(15) . .
Ag_624 Ag_418 Ag_419 122.78(15) . .
Ag_310 Ag_418 Ag_419 59.25(11) . .
Ag_417 Ag_418 Ag_419 178.87(18) . .
Ag_426 Ag_418 Ag_419 88.10(13) . .
Ag_508 Ag_419 Ag1_622 155.74(18) . .
Ag_508 Ag_419 Ag_510 111.32(16) . .
Ag1_622 Ag_419 Ag_510 85.57(15) . .
Ag_508 Ag_419 Ag_427 60.92(12) . .
Ag1_622 Ag_419 Ag_427 142.13(17) . .
Ag_510 Ag_419 Ag_427 59.63(12) . .
Ag_508 Ag_419 Ag_310 88.28(13) . .
Ag1_622 Ag_419 Ag_310 109.87(15) . .
Ag_510 Ag_419 Ag_310 89.54(14) . .
Ag_427 Ag_419 Ag_310 59.62(11) . .
Ag_508 Ag_419 Ag_509 60.12(12) . .
Ag1_622 Ag_419 Ag_509 119.77(16) . .
Ag_510 Ag_419 Ag_509 61.18(13) . .
Ag_427 Ag_419 Ag_509 58.14(12) . .
Ag_310 Ag_419 Ag_509 117.72(15) . .
Ag_508 Ag_419 Ag_411 117.89(16) . .
Ag1_622 Ag_419 Ag_411 63.08(13) . .
Ag_510 Ag_419 Ag_411 118.91(15) . .
Ag_427 Ag_419 Ag_411 119.01(14) . .
Ag_310 Ag_419 Ag_411 59.40(11) . .
Ag_509 Ag_419 Ag_411 176.93(17) . .
Ag_508 Ag_419 Ag_623 86.35(15) . .
Ag1_622 Ag_419 Ag_623 72.71(14) . .
Ag_510 Ag_419 Ag_623 154.85(17) . .
Ag_427 Ag_419 Ag_623 144.38(17) . .
Ag_310 Ag_419 Ag_623 109.41(16) . .
Ag_509 Ag_419 Ag_623 119.10(17) . .
Ag_411 Ag_419 Ag_623 62.29(13) . .
Ag_508 Ag_419 Ag_420 144.77(16) . .
Ag1_622 Ag_419 Ag_420 58.67(12) . .
Ag_510 Ag_419 Ag_420 59.45(12) . .
Ag_427 Ag_419 Ag_420 88.75(14) . .
Ag_310 Ag_419 Ag_420 59.33(11) . .
Ag_509 Ag_419 Ag_420 120.53(17) . .
Ag_411 Ag_419 Ag_420 59.46(12) . .
Ag_623 Ag_419 Ag_420 115.72(16) . .
Ag_508 Ag_419 Ag_418 59.51(12) . .
Ag1_622 Ag_419 Ag_418 115.12(16) . .
Ag_510 Ag_419 Ag_418 146.97(16) . .
Ag_427 Ag_419 Ag_418 91.68(13) . .
Ag_310 Ag_419 Ag_418 59.97(11) . .
Ag_509 Ag_419 Ag_418 119.63(15) . .
Ag_411 Ag_419 Ag_418 58.41(12) . .
Ag_623 Ag_419 Ag_418 57.36(12) . .
Ag_420 Ag_419 Ag_418 107.97(14) . .
Ag_508 Ag_419 Ag_733 109.86(16) . .
Ag1_622 Ag_419 Ag_733 62.30(14) . .
Ag_510 Ag_419 Ag_733 60.69(14) . .
Ag_427 Ag_419 Ag_733 106.53(16) . .
Ag_310 Ag_419 Ag_733 148.89(18) . .
Ag_509 Ag_419 Ag_733 57.76(13) . .
Ag_411 Ag_419 Ag_733 125.19(16) . .
Ag_623 Ag_419 Ag_733 97.14(16) . .
Ag_420 Ag_419 Ag_733 94.97(15) . .
Ag_418 Ag_419 Ag_733 151.08(18) . .
Ag_508 Ag_419 Ag_729 58.82(12) . .
Ag1_622 Ag_419 Ag_729 99.51(15) . .
Ag_510 Ag_419 Ag_729 111.08(16) . .
Ag_427 Ag_419 Ag_729 106.34(15) . .
Ag_310 Ag_419 Ag_729 145.40(17) . .
Ag_509 Ag_419 Ag_729 57.28(14) . .
Ag_411 Ag_419 Ag_729 124.22(17) . .
Ag_623 Ag_419 Ag_729 61.93(14) . .
Ag_420 Ag_419 Ag_729 155.20(16) . .
Ag_418 Ag_419 Ag_729 91.48(15) . .
Ag_733 Ag_419 Ag_729 62.24(14) . .
Ag1B_621 Ag_420 Ag1C_621 28.4(3) . .
Ag1B_621 Ag_420 Ag1_622 66.77(19) . .
Ag1C_621 Ag_420 Ag1_622 63.4(2) . .
Ag1B_621 Ag_420 Ag_511 63.6(2) . .
Ag1C_621 Ag_420 Ag_511 87.0(3) . .
Ag1_622 Ag_420 Ag_511 117.47(15) . .
Ag1B_621 Ag_420 Ag_310 176.6(3) . .
Ag1C_621 Ag_420 Ag_310 148.4(3) . .
Ag1_622 Ag_420 Ag_310 111.44(15) . .
Ag_511 Ag_420 Ag_310 119.62(15) . .
Ag1B_621 Ag_420 Ag_510 92.6(2) . .
Ag1C_621 Ag_420 Ag_510 119.4(3) . .
Ag1_622 Ag_420 Ag_510 86.40(15) . .
Ag_511 Ag_420 Ag_510 61.17(12) . .
Ag_310 Ag_420 Ag_510 90.06(13) . .
Ag1B_621 Ag_420 Ag_411 117.0(2) . .
Ag1C_621 Ag_420 Ag_411 93.2(3) . .
Ag1_622 Ag_420 Ag_411 63.75(13) . .
Ag_511 Ag_420 Ag_411 178.64(16) . .
Ag_310 Ag_420 Ag_411 59.82(11) . .
Ag_510 Ag_420 Ag_411 119.82(15) . .
Ag1B_621 Ag_420 Ag_428 122.9(2) . .
Ag1C_621 Ag_420 Ag_428 142.4(3) . .
Ag1_622 Ag_420 Ag_428 145.01(17) . .
Ag_511 Ag_420 Ag_428 59.38(11) . .
Ag_310 Ag_420 Ag_428 60.24(11) . .
Ag_510 Ag_420 Ag_428 60.96(12) . .
Ag_411 Ag_420 Ag_428 120.05(14) . .
Ag1B_621 Ag_420 Ag_412 85.5(2) . .
Ag1C_621 Ag_420 Ag_412 58.6(3) . .
Ag1_622 Ag_420 Ag_412 92.01(14) . .
Ag_511 Ag_420 Ag_412 118.58(15) . .
Ag_310 Ag_420 Ag_412 91.79(13) . .
Ag_510 Ag_420 Ag_412 177.91(17) . .
Ag_411 Ag_420 Ag_412 60.47(12) . .
Ag_428 Ag_420 Ag_412 120.89(14) . .
Ag1B_621 Ag_420 Ag4_311 119.7(2) . .
Ag1C_621 Ag_420 Ag4_311 107.3(3) . .
Ag1_622 Ag_420 Ag4_311 149.98(17) . .
Ag_511 Ag_420 Ag4_311 88.97(13) . .
Ag_310 Ag_420 Ag4_311 60.30(10) . .
Ag_510 Ag_420 Ag4_311 120.71(15) . .
Ag_411 Ag_420 Ag4_311 89.70(13) . .
Ag_428 Ag_420 Ag4_311 59.75(10) . .
Ag_412 Ag_420 Ag4_311 61.16(11) . .
Ag1B_621 Ag_420 Ag_419 120.0(2) . .
Ag1C_621 Ag_420 Ag_419 123.2(2) . .
Ag1_622 Ag_420 Ag_419 59.91(12) . .
Ag_511 Ag_420 Ag_419 120.89(16) . .
Ag_310 Ag_420 Ag_419 59.94(11) . .
Ag_510 Ag_420 Ag_419 59.74(12) . .
Ag_411 Ag_420 Ag_419 60.09(12) . .
Ag_428 Ag_420 Ag_419 90.69(13) . .
Ag_412 Ag_420 Ag_419 120.52(16) . .
Ag4_311 Ag_420 Ag_419 120.24(14) . .
Ag1B_621 Ag_420 Ag_442 60.75(18) . 17_554
Ag1C_621 Ag_420 Ag_442 57.3(2) . 17_554
Ag1_622 Ag_420 Ag_442 120.64(15) . 17_554
Ag_511 Ag_420 Ag_442 59.38(12) . 17_554
Ag_310 Ag_420 Ag_442 119.36(14) . 17_554
Ag_510 Ag_420 Ag_442 120.55(16) . 17_554
Ag_411 Ag_420 Ag_442 119.63(15) . 17_554
Ag_428 Ag_420 Ag_442 88.93(13) . 17_554
Ag_412 Ag_420 Ag_442 59.22(12) . 17_554
Ag4_311 Ag_420 Ag_442 59.06(11) . 17_554
Ag_419 Ag_420 Ag_442 179.29(17) . 17_554
Ag_316 Ag_421 Ag_512 118.27(15) . .
Ag_316 Ag_421 Ag_502 119.60(14) . .
Ag_512 Ag_421 Ag_502 89.54(12) . .
Ag_316 Ag_421 Ag1_316 62.32(10) . .
Ag_512 Ag_421 Ag1_316 178.78(16) . .
Ag_502 Ag_421 Ag1_316 89.25(15) . .
Ag_316 Ag_421 Ag_501 177.1(2) . .
Ag_512 Ag_421 Ag_501 59.23(13) . .
Ag_502 Ag_421 Ag_501 62.47(14) . .
Ag1_316 Ag_421 Ag_501 120.21(18) . .
Ag_316 Ag_421 Ag_513 91.20(13) . 17_554
Ag_512 Ag_421 Ag_513 59.92(10) . 17_554
Ag_502 Ag_421 Ag_513 145.29(16) . 17_554
Ag1_316 Ag_421 Ag_513 121.27(15) . 17_554
Ag_501 Ag_421 Ag_513 86.26(16) . 17_554
Ag_316 Ag_421 Ag_422 59.82(9) . .
Ag_512 Ag_421 Ag_422 118.05(13) . .
Ag_502 Ag_421 Ag_422 59.79(12) . .
Ag1_316 Ag_421 Ag_422 61.17(11) . .
Ag_501 Ag_421 Ag_422 122.24(17) . .
Ag_513 Ag_421 Ag_422 147.20(17) 17_554 .
Ag_316 Ag_421 Ag_523 119.10(13) . 17_554
Ag_512 Ag_421 Ag_523 92.57(12) . 17_554
Ag_502 Ag_421 Ag_523 110.95(16) . 17_554
Ag1_316 Ag_421 Ag_523 87.97(13) . 17_554
Ag_501 Ag_421 Ag_523 60.55(12) . 17_554
Ag_513 Ag_421 Ag_523 59.14(12) 17_554 17_554
Ag_422 Ag_421 Ag_523 146.51(17) . 17_554
Ag_316 Ag_421 Ag_413 121.99(14) . .
Ag_512 Ag_421 Ag_413 119.74(14) . .
Ag_502 Ag_421 Ag_413 60.75(13) . .
Ag1_316 Ag_421 Ag_413 59.67(12) . .
Ag_501 Ag_421 Ag_413 60.55(14) . .
Ag_513 Ag_421 Ag_413 118.13(15) 17_554 .
Ag_422 Ag_421 Ag_413 91.92(15) . .
Ag_523 Ag_421 Ag_413 59.12(13) 17_554 .
Ag_316 Ag_421 Ag_429 61.12(9) . 17_554
Ag_512 Ag_421 Ag_429 121.12(15) . 17_554
Ag_502 Ag_421 Ag_429 146.04(17) . 17_554
Ag1_316 Ag_421 Ag_429 60.08(11) . 17_554
Ag_501 Ag_421 Ag_429 118.50(15) . 17_554
Ag_513 Ag_421 Ag_429 61.23(12) 17_554 17_554
Ag_422 Ag_421 Ag_429 109.86(13) . 17_554
Ag_523 Ag_421 Ag_429 57.98(11) 17_554 17_554
Ag_413 Ag_421 Ag_429 89.29(13) . 17_554
Ag_316 Ag_421 Ag_421 59.04(9) . 17_554
Ag_512 Ag_421 Ag_421 59.22(9) . 17_554
Ag_502 Ag_421 Ag_421 118.30(18) . 17_554
Ag1_316 Ag_421 Ag_421 121.35(9) . 17_554
Ag_501 Ag_421 Ag_421 118.44(13) . 17_554
Ag_513 Ag_421 Ag_421 62.12(15) 17_554 17_554
Ag_422 Ag_421 Ag_421 88.13(14) . 17_554
Ag_523 Ag_421 Ag_421 121.2(2) 17_554 17_554
Ag_413 Ag_421 Ag_421 178.78(17) . 17_554
Ag_429 Ag_421 Ag_421 91.85(16) 17_554 17_554
Ag_316 Ag_421 Ag_513 88.90(11) . .
Ag_512 Ag_421 Ag_513 58.58(10) . .
Ag_502 Ag_421 Ag_513 60.06(13) . .
Ag1_316 Ag_421 Ag_513 120.62(15) . .
Ag_501 Ag_421 Ag_513 90.68(14) . .
Ag_513 Ag_421 Ag_513 109.06(16) 17_554 .
Ag_422 Ag_421 Ag_513 59.47(11) . .
Ag_523 Ag_421 Ag_513 148.07(15) 17_554 .
Ag_413 Ag_421 Ag_513 120.79(17) . .
Ag_429 Ag_421 Ag_513 146.72(16) 17_554 .
Ag_421 Ag_421 Ag_513 58.24(13) 17_554 .
Ag_316 Ag_422 Ag_502 118.68(15) . .
Ag_316 Ag_422 Ag_503 178.87(14) . .
Ag_502 Ag_422 Ag_503 60.89(12) . .
Ag_316 Ag_422 Ag_307 91.94(13) . .
Ag_502 Ag_422 Ag_307 117.96(15) . .
Ag_503 Ag_422 Ag_307 87.43(14) . .
Ag_316 Ag_422 Ag_421 59.20(12) . .
Ag_502 Ag_422 Ag_421 59.47(12) . .
Ag_503 Ag_422 Ag_421 120.34(14) . .
Ag_307 Ag_422 Ag_421 119.01(14) . .
Ag_316 Ag_422 Ag_423 119.34(14) . .
Ag_502 Ag_422 Ag_423 121.98(15) . .
Ag_503 Ag_422 Ag_423 61.10(11) . .
Ag_307 Ag_422 Ag_423 60.00(11) . .
Ag_421 Ag_422 Ag_423 178.43(16) . .
Ag_316 Ag_422 Ag_317 60.62(11) . .
Ag_502 Ag_422 Ag_317 179.26(18) . .
Ag_503 Ag_422 Ag_317 119.81(14) . .
Ag_307 Ag_422 Ag_317 62.05(10) . .
Ag_421 Ag_422 Ag_317 119.82(15) . .
Ag_423 Ag_422 Ag_317 58.72(10) . .
Ag_316 Ag_422 Ag_513 90.00(15) . .
Ag_502 Ag_422 Ag_513 60.84(13) . .
Ag_503 Ag_422 Ag_513 90.62(14) . .
Ag_307 Ag_422 Ag_513 178.05(17) . .
Ag_421 Ag_422 Ag_513 61.98(11) . .
Ag_423 Ag_422 Ag_513 119.04(14) . .
Ag_317 Ag_422 Ag_513 119.17(15) . .
Ag_316 Ag_422 Ag_429 60.83(9) . .
Ag_502 Ag_422 Ag_429 121.50(15) . .
Ag_503 Ag_422 Ag_429 120.31(14) . .
Ag_307 Ag_422 Ag_429 120.53(13) . .
Ag_421 Ag_422 Ag_429 92.29(14) . .
Ag_423 Ag_422 Ag_429 87.33(12) . .
Ag_317 Ag_422 Ag_429 58.51(10) . .
Ag_513 Ag_422 Ag_429 60.66(11) . .
Ag_316 Ag_422 Ag1_316 61.29(9) . .
Ag_502 Ag_422 Ag1_316 87.75(12) . .
Ag_503 Ag_422 Ag1_316 117.58(15) . .
Ag_307 Ag_422 Ag1_316 60.16(11) . .
Ag_421 Ag_422 Ag1_316 58.85(11) . .
Ag_423 Ag_422 Ag1_316 120.14(14) . .
Ag_317 Ag_422 Ag1_316 91.66(12) . .
Ag_513 Ag_422 Ag1_316 120.82(14) . .
Ag_429 Ag_422 Ag1_316 122.09(14) . .
Ag_316 Ag_422 Ag_514 119.44(14) . .
Ag_502 Ag_422 Ag_514 92.61(13) . .
Ag_503 Ag_422 Ag_514 61.69(12) . .
Ag_307 Ag_422 Ag_514 118.69(14) . .
Ag_421 Ag_422 Ag_514 122.29(15) . .
Ag_423 Ag_422 Ag_514 58.73(11) . .
Ag_317 Ag_422 Ag_514 87.99(12) . .
Ag_513 Ag_422 Ag_514 60.31(11) . .
Ag_429 Ag_422 Ag_514 58.62(11) . .
Ag1_316 Ag_422 Ag_514 178.80(18) . .
Ag_316 Ag_422 Ag_414 119.99(12) . .
Ag_502 Ag_422 Ag_414 58.55(12) . .
Ag_503 Ag_422 Ag_414 58.87(12) . .
Ag_307 Ag_422 Ag_414 59.41(11) . .
Ag_421 Ag_422 Ag_414 88.45(13) . .
Ag_423 Ag_422 Ag_414 91.94(14) . .
Ag_317 Ag_422 Ag_414 121.46(14) . .
Ag_513 Ag_422 Ag_414 119.37(14) . .
Ag_429 Ag_422 Ag_414 179.13(18) . .
Ag1_316 Ag_422 Ag_414 58.72(11) . .
Ag_514 Ag_422 Ag_414 120.57(15) . .
Ag_504 Ag_423 Ag_317 179.62(17) . .
Ag_504 Ag_423 Ag_514 89.57(14) . .
Ag_317 Ag_423 Ag_514 90.77(13) . .
Ag_504 Ag_423 Ag_308 87.94(14) . .
Ag_317 Ag_423 Ag_308 91.72(12) . .
Ag_514 Ag_423 Ag_308 177.48(16) . .
Ag_504 Ag_423 Ag_307 117.22(14) . .
Ag_317 Ag_423 Ag_307 62.72(10) . .
Ag_514 Ag_423 Ag_307 121.11(14) . .
Ag_308 Ag_423 Ag_307 60.54(11) . .
Ag_504 Ag_423 Ag_422 119.45(14) . .
Ag_317 Ag_423 Ag_422 60.88(11) . .
Ag_514 Ag_423 Ag_422 61.41(11) . .
Ag_308 Ag_423 Ag_422 120.28(13) . .
Ag_307 Ag_423 Ag_422 59.74(11) . .
Ag_504 Ag_423 Ag_318 118.72(15) . .
Ag_317 Ag_423 Ag_318 60.95(10) . .
Ag_514 Ag_423 Ag_318 120.01(14) . .
Ag_308 Ag_423 Ag_318 61.08(10) . .
Ag_307 Ag_423 Ag_318 92.87(12) . .
Ag_422 Ag_423 Ag_318 121.82(14) . .
Ag_504 Ag_423 Ag_430 119.33(14) . .
Ag_317 Ag_423 Ag_430 60.73(10) . .
Ag_514 Ag_423 Ag_430 60.92(11) . .
Ag_308 Ag_423 Ag_430 120.15(13) . .
Ag_307 Ag_423 Ag_430 123.44(14) . .
Ag_422 Ag_423 Ag_430 92.64(13) . .
Ag_318 Ag_423 Ag_430 59.10(10) . .
Ag_504 Ag_423 Ag_503 60.49(12) . .
Ag_317 Ag_423 Ag_503 119.82(14) . .
Ag_514 Ag_423 Ag_503 61.88(12) . .
Ag_308 Ag_423 Ag_503 117.02(14) . .
Ag_307 Ag_423 Ag_503 86.12(12) . .
Ag_422 Ag_423 Ag_503 58.96(11) . .
Ag_318 Ag_423 Ag_503 178.09(18) . .
Ag_430 Ag_423 Ag_503 122.80(15) . .
Ag_504 Ag_423 Ag_424 59.71(11) . .
Ag_317 Ag_423 Ag_424 119.96(13) . .
Ag_514 Ag_423 Ag_424 119.26(14) . .
Ag_308 Ag_423 Ag_424 59.01(11) . .
Ag_307 Ag_423 Ag_424 119.53(14) . .
Ag_422 Ag_423 Ag_424 178.69(18) . .
Ag_318 Ag_423 Ag_424 59.02(10) . .
Ag_430 Ag_423 Ag_424 88.66(12) . .
Ag_503 Ag_423 Ag_424 120.16(15) . .
Ag_504 Ag_423 Ag_515 59.71(11) . .
Ag_317 Ag_423 Ag_515 120.35(14) . .
Ag_514 Ag_423 Ag_515 60.40(11) . .
Ag_308 Ag_423 Ag_515 117.85(14) . .
Ag_307 Ag_423 Ag_515 176.87(16) . .
Ag_422 Ag_423 Ag_515 121.81(14) . .
Ag_318 Ag_423 Ag_515 88.40(12) . .
Ag_430 Ag_423 Ag_515 59.62(11) . .
Ag_503 Ag_423 Ag_515 92.53(12) . .
Ag_424 Ag_423 Ag_515 58.86(11) . .
Ag_504 Ag_423 Ag_415 58.50(11) . .
Ag_317 Ag_423 Ag_415 121.45(13) . .
Ag_514 Ag_423 Ag_415 118.32(14) . .
Ag_308 Ag_423 Ag_415 60.51(11) . .
Ag_307 Ag_423 Ag_415 58.73(10) . .
Ag_422 Ag_423 Ag_415 88.61(12) . .
Ag_318 Ag_423 Ag_415 121.58(14) . .
Ag_430 Ag_423 Ag_415 177.83(15) . .
Ag_503 Ag_423 Ag_415 56.52(11) . .
Ag_424 Ag_423 Ag_415 90.08(13) . .
Ag_515 Ag_423 Ag_415 118.20(14) . .
Ag_516 Ag_424 Ag_504 93.61(13) . .
Ag_516 Ag_424 Ag_308 179.48(18) . .
Ag_504 Ag_424 Ag_308 86.91(12) . .
Ag_516 Ag_424 Ag_506 89.77(14) . .
Ag_504 Ag_424 Ag_506 111.38(15) . .
Ag_308 Ag_424 Ag_506 90.05(13) . .
Ag_516 Ag_424 Ag_505 60.51(12) . .
Ag_504 Ag_424 Ag_505 61.51(12) . .
Ag_308 Ag_424 Ag_505 119.79(15) . .
Ag_506 Ag_424 Ag_505 61.74(12) . .
Ag_516 Ag_424 Ag_318 118.20(14) . .
Ag_504 Ag_424 Ag_318 117.48(14) . .
Ag_308 Ag_424 Ag_318 61.50(10) . .
Ag_506 Ag_424 Ag_318 120.19(14) . .
Ag_505 Ag_424 Ag_318 177.94(17) . .
Ag_516 Ag_424 Ag_425 118.10(14) . .
Ag_504 Ag_424 Ag_425 146.15(15) . .
Ag_308 Ag_424 Ag_425 61.40(10) . .
Ag_506 Ag_424 Ag_425 60.79(11) . .
Ag_505 Ag_424 Ag_425 122.53(15) . .
Ag_318 Ag_424 Ag_425 59.39(10) . .
Ag_516 Ag_424 Ag_515 60.01(11) . .
Ag_504 Ag_424 Ag_515 59.78(12) . .
Ag_308 Ag_424 Ag_515 120.30(14) . .
Ag_506 Ag_424 Ag_515 145.81(15) . .
Ag_505 Ag_424 Ag_515 87.81(14) . .
Ag_318 Ag_424 Ag_515 90.13(13) . .
Ag_425 Ag_424 Ag_515 145.61(15) . .
Ag_516 Ag_424 Ag_431 59.58(11) . .
Ag_504 Ag_424 Ag_431 120.70(15) . .
Ag_308 Ag_424 Ag_431 120.13(14) . .
Ag_506 Ag_424 Ag_431 119.34(14) . .
Ag_505 Ag_424 Ag_431 120.06(14) . .
Ag_318 Ag_424 Ag_431 58.63(10) . .
Ag_425 Ag_424 Ag_431 87.71(12) . .
Ag_515 Ag_424 Ag_431 61.07(11) . .
Ag_516 Ag_424 Ag_423 120.97(15) . .
Ag_504 Ag_424 Ag_423 57.59(11) . .
Ag_308 Ag_424 Ag_423 59.33(11) . .
Ag_506 Ag_424 Ag_423 146.27(15) . .
Ag_505 Ag_424 Ag_423 119.07(14) . .
Ag_318 Ag_424 Ag_423 59.89(10) . .
Ag_425 Ag_424 Ag_423 108.85(13) . .
Ag_515 Ag_424 Ag_423 60.99(11) . .
Ag_431 Ag_424 Ag_423 90.33(13) . .
Ag_516 Ag_424 Ag_416 120.21(15) . .
Ag_504 Ag_424 Ag_416 59.17(12) . .
Ag_308 Ag_424 Ag_416 60.08(11) . .
Ag_506 Ag_424 Ag_416 60.66(12) . .
Ag_505 Ag_424 Ag_416 59.73(12) . .
Ag_318 Ag_424 Ag_416 121.58(13) . .
Ag_425 Ag_424 Ag_416 92.48(13) . .
Ag_515 Ag_424 Ag_416 118.79(14) . .
Ag_431 Ag_424 Ag_416 179.77(19) . .
Ag_423 Ag_424 Ag_416 89.73(13) . .
Ag_516 Ag_424 Ag_517 58.78(11) . .
Ag_504 Ag_424 Ag_517 149.90(15) . .
Ag_308 Ag_424 Ag_517 120.72(14) . .
Ag_506 Ag_424 Ag_517 61.19(11) . .
Ag_505 Ag_424 Ag_517 92.10(13) . .
Ag_318 Ag_424 Ag_517 88.40(12) . .
Ag_425 Ag_424 Ag_517 59.32(10) . .
Ag_515 Ag_424 Ag_517 108.42(13) . .
Ag_431 Ag_424 Ag_517 58.15(11) . .
Ag_423 Ag_424 Ag_517 144.90(15) . .
Ag_416 Ag_424 Ag_517 121.85(15) . .
Ag_318 Ag_425 Ag_507 179.31(19) . .
Ag_318 Ag_425 Ag_424 60.15(11) . .
Ag_507 Ag_425 Ag_424 119.63(14) . .
Ag_318 Ag_425 Ag_309 90.82(12) . .
Ag_507 Ag_425 Ag_309 88.76(12) . .
Ag_424 Ag_425 Ag_309 119.04(13) . .
Ag_318 Ag_425 Ag_426 119.39(14) . .
Ag_507 Ag_425 Ag_426 60.83(11) . .
Ag_424 Ag_425 Ag_426 179.30(18) . .
Ag_309 Ag_425 Ag_426 60.32(10) . .
Ag_318 Ag_425 Ag_319 60.59(10) . .
Ag_507 Ag_425 Ag_319 119.62(14) . .
Ag_424 Ag_425 Ag_319 120.73(14) . .
Ag_309 Ag_425 Ag_319 61.06(10) . .
Ag_426 Ag_425 Ag_319 58.80(10) . .
Ag_318 Ag_425 Ag_517 90.41(12) . .
Ag_507 Ag_425 Ag_517 90.01(13) . .
Ag_424 Ag_425 Ag_517 62.10(11) . .
Ag_309 Ag_425 Ag_517 178.65(17) . .
Ag_426 Ag_425 Ag_517 118.55(13) . .
Ag_319 Ag_425 Ag_517 119.19(13) . .
Ag_318 Ag_425 Ag_506 119.35(14) . .
Ag_507 Ag_425 Ag_506 60.42(12) . .
Ag_424 Ag_425 Ag_506 59.20(11) . .
Ag_309 Ag_425 Ag_506 118.12(14) . .
Ag_426 Ag_425 Ag_506 121.26(14) . .
Ag_319 Ag_425 Ag_506 179.12(19) . .
Ag_517 Ag_425 Ag_506 61.63(11) . .
Ag_318 Ag_425 Ag_417 119.40(13) . .
Ag_507 Ag_425 Ag_417 59.91(11) . .
Ag_424 Ag_425 Ag_417 88.06(12) . .
Ag_309 Ag_425 Ag_417 59.62(10) . .
Ag_426 Ag_425 Ag_417 91.78(13) . .
Ag_319 Ag_425 Ag_417 120.68(13) . .
Ag_517 Ag_425 Ag_417 120.12(14) . .
Ag_506 Ag_425 Ag_417 58.50(11) . .
Ag_318 Ag_425 Ag_432 60.99(10) . .
Ag_507 Ag_425 Ag_432 119.70(14) . .
Ag_424 Ag_425 Ag_432 92.73(12) . .
Ag_309 Ag_425 Ag_432 119.84(13) . .
Ag_426 Ag_425 Ag_432 87.42(12) . .
Ag_319 Ag_425 Ag_432 58.79(10) . .
Ag_517 Ag_425 Ag_432 60.40(10) . .
Ag_506 Ag_425 Ag_432 122.03(13) . .
Ag_417 Ag_425 Ag_432 179.20(17) . .
Ag_318 Ag_425 Ag_308 60.88(10) . .
Ag_507 Ag_425 Ag_308 118.43(14) . .
Ag_424 Ag_425 Ag_308 58.89(10) . .
Ag_309 Ag_425 Ag_308 60.16(10) . .
Ag_426 Ag_425 Ag_308 120.47(13) . .
Ag_319 Ag_425 Ag_308 91.51(12) . .
Ag_517 Ag_425 Ag_308 120.99(14) . .
Ag_506 Ag_425 Ag_308 87.73(12) . .
Ag_417 Ag_425 Ag_308 58.52(11) . .
Ag_432 Ag_425 Ag_308 121.86(14) . .
Ag_318 Ag_425 Ag_518 119.21(13) . .
Ag_507 Ag_425 Ag_518 61.48(11) . .
Ag_424 Ag_425 Ag_518 121.99(13) . .
Ag_309 Ag_425 Ag_518 118.97(14) . .
Ag_426 Ag_425 Ag_518 58.65(10) . .
Ag_319 Ag_425 Ag_518 87.81(12) . .
Ag_517 Ag_425 Ag_518 59.89(11) . .
Ag_506 Ag_425 Ag_518 92.94(13) . .
Ag_417 Ag_425 Ag_518 121.38(14) . .
Ag_432 Ag_425 Ag_518 58.22(10) . .
Ag_308 Ag_425 Ag_518 179.10(17) . .
Ag_508 Ag_426 Ag_319 180.0(3) . .
Ag_508 Ag_426 Ag_518 89.56(13) . .
Ag_319 Ag_426 Ag_518 90.44(12) . .
Ag_508 Ag_426 Ag_310 88.93(13) . .
Ag_319 Ag_426 Ag_310 91.07(12) . .
Ag_518 Ag_426 Ag_310 178.14(16) . .
Ag_508 Ag_426 Ag_425 119.34(15) . .
Ag_319 Ag_426 Ag_425 60.66(10) . .
Ag_518 Ag_426 Ag_425 61.39(11) . .
Ag_310 Ag_426 Ag_425 120.35(13) . .
Ag_508 Ag_426 Ag_309 118.53(14) . .
Ag_319 Ag_426 Ag_309 61.48(10) . .
Ag_518 Ag_426 Ag_309 121.06(14) . .
Ag_310 Ag_426 Ag_309 60.68(10) . .
Ag_425 Ag_426 Ag_309 59.68(10) . .
Ag_508 Ag_426 Ag_320 119.24(14) . .
Ag_319 Ag_426 Ag_320 60.75(10) . .
Ag_518 Ag_426 Ag_320 119.76(14) . .
Ag_310 Ag_426 Ag_320 60.21(10) . .
Ag_425 Ag_426 Ag_320 121.41(13) . .
Ag_309 Ag_426 Ag_320 91.62(12) . .
Ag_508 Ag_426 Ag_433 119.28(14) . .
Ag_319 Ag_426 Ag_433 60.71(10) . .
Ag_518 Ag_426 Ag_433 60.69(11) . .
Ag_310 Ag_426 Ag_433 119.26(14) . .
Ag_425 Ag_426 Ag_433 92.54(12) . .
Ag_309 Ag_426 Ag_433 122.17(13) . .
Ag_320 Ag_426 Ag_433 59.07(10) . .
Ag_508 Ag_426 Ag_507 60.18(12) . .
Ag_319 Ag_426 Ag_507 119.83(14) . .
Ag_518 Ag_426 Ag_507 61.84(11) . .
Ag_310 Ag_426 Ag_507 118.19(14) . .
Ag_425 Ag_426 Ag_507 59.17(11) . .
Ag_309 Ag_426 Ag_507 87.47(12) . .
Ag_320 Ag_426 Ag_507 178.39(14) . .
Ag_433 Ag_426 Ag_507 122.53(13) . .
Ag_508 Ag_426 Ag_427 60.62(11) . .
Ag_319 Ag_426 Ag_427 119.38(14) . .
Ag_518 Ag_426 Ag_427 118.78(14) . .
Ag_310 Ag_426 Ag_427 59.48(10) . .
Ag_425 Ag_426 Ag_427 179.8(2) . .
Ag_309 Ag_426 Ag_427 120.16(13) . .
Ag_320 Ag_426 Ag_427 58.63(10) . .
Ag_433 Ag_426 Ag_427 87.64(12) . .
Ag_507 Ag_426 Ag_427 120.79(14) . .
Ag_508 Ag_426 Ag_418 59.66(11) . .
Ag_319 Ag_426 Ag_418 120.35(13) . .
Ag_518 Ag_426 Ag_418 119.75(14) . .
Ag_310 Ag_426 Ag_418 60.25(11) . .
Ag_425 Ag_426 Ag_418 88.77(12) . .
Ag_309 Ag_426 Ag_418 58.87(10) . .
Ag_320 Ag_426 Ag_418 120.46(13) . .
Ag_433 Ag_426 Ag_418 178.65(16) . .
Ag_507 Ag_426 Ag_418 57.93(11) . .
Ag_427 Ag_426 Ag_418 91.06(13) . .
Ag_508 Ag_426 Ag_519 60.03(11) . .
Ag_319 Ag_426 Ag_519 119.96(14) . .
Ag_518 Ag_426 Ag_519 60.34(11) . .
Ag_310 Ag_426 Ag_519 117.91(14) . .
Ag_425 Ag_426 Ag_519 121.72(13) . .
Ag_309 Ag_426 Ag_519 178.26(16) . .
Ag_320 Ag_426 Ag_519 88.39(12) . .
Ag_433 Ag_426 Ag_519 59.25(10) . .
Ag_507 Ag_426 Ag_519 92.47(13) . .
Ag_427 Ag_426 Ag_519 58.44(11) . .
Ag_418 Ag_426 Ag_519 119.69(14) . .
Ag_509 Ag_427 Ag_520 60.60(12) . .
Ag_509 Ag_427 Ag_320 176.91(16) . .
Ag_520 Ag_427 Ag_320 117.51(15) . .
Ag_509 Ag_427 Ag_519 86.01(13) . .
Ag_520 Ag_427 Ag_519 59.86(11) . .
Ag_320 Ag_427 Ag_519 90.91(13) . .
Ag_509 Ag_427 Ag_510 62.33(12) . .
Ag_520 Ag_427 Ag_510 90.33(14) . .
Ag_320 Ag_427 Ag_510 120.58(15) . .
Ag_519 Ag_427 Ag_510 145.21(15) . .
Ag_509 Ag_427 Ag_310 121.18(15) . .
Ag_520 Ag_427 Ag_310 178.12(17) . .
Ag_320 Ag_427 Ag_310 60.74(10) . .
Ag_519 Ag_427 Ag_310 120.29(14) . .
Ag_510 Ag_427 Ag_310 90.12(13) . .
Ag_509 Ag_427 Ag_428 123.35(15) . .
Ag_520 Ag_427 Ag_428 118.47(15) . .
Ag_320 Ag_427 Ag_428 59.55(10) . .
Ag_519 Ag_427 Ag_428 147.04(16) . .
Ag_510 Ag_427 Ag_428 61.03(11) . .
Ag_310 Ag_427 Ag_428 60.25(11) . .
Ag_509 Ag_427 Ag_419 61.03(12) . .
Ag_520 Ag_427 Ag_419 121.55(15) . .
Ag_320 Ag_427 Ag_419 120.93(14) . .
Ag_519 Ag_427 Ag_419 118.38(15) . .
Ag_510 Ag_427 Ag_419 60.05(12) . .
Ag_310 Ag_427 Ag_419 60.19(11) . .
Ag_428 Ag_427 Ag_419 91.20(13) . .
Ag_509 Ag_427 Ag_508 60.26(13) . .
Ag_520 Ag_427 Ag_508 94.32(14) . .
Ag_320 Ag_427 Ag_508 118.25(14) . .
Ag_519 Ag_427 Ag_508 60.01(12) . .
Ag_510 Ag_427 Ag_508 109.63(14) . .
Ag_310 Ag_427 Ag_508 87.24(13) . .
Ag_428 Ag_427 Ag_508 144.72(16) . .
Ag_419 Ag_427 Ag_508 58.48(12) . .
Ag_509 Ag_427 Ag_447 118.87(15) . .
Ag_520 Ag_427 Ag_447 58.33(11) . .
Ag_320 Ag_427 Ag_447 59.19(10) . .
Ag_519 Ag_427 Ag_447 61.98(12) . .
Ag_510 Ag_427 Ag_447 119.51(15) . .
Ag_310 Ag_427 Ag_447 119.92(14) . .
Ag_428 Ag_427 Ag_447 88.52(13) . .
Ag_419 Ag_427 Ag_447 179.55(19) . .
Ag_508 Ag_427 Ag_447 121.90(14) . .
Ag_509 Ag_427 Ag_426 118.05(16) . .
Ag_520 Ag_427 Ag_426 120.79(14) . .
Ag_320 Ag_427 Ag_426 60.38(10) . .
Ag_519 Ag_427 Ag_426 61.02(11) . .
Ag_510 Ag_427 Ag_426 145.60(16) . .
Ag_310 Ag_427 Ag_426 59.28(10) . .
Ag_428 Ag_427 Ag_426 108.83(13) . .
Ag_419 Ag_427 Ag_426 89.12(13) . .
Ag_508 Ag_427 Ag_426 57.88(11) . .
Ag_447 Ag_427 Ag_426 91.29(12) . .
Ag_509 Ag_427 Ag_521 90.87(14) . .
Ag_520 Ag_427 Ag_521 58.98(12) . .
Ag_320 Ag_427 Ag_521 89.99(13) . .
Ag_519 Ag_427 Ag_521 110.55(14) . .
Ag_510 Ag_427 Ag_521 59.53(12) . .
Ag_310 Ag_427 Ag_521 119.81(14) . .
Ag_428 Ag_427 Ag_521 59.58(11) . .
Ag_419 Ag_427 Ag_521 119.58(15) . .
Ag_508 Ag_427 Ag_521 148.97(15) . .
Ag_447 Ag_427 Ag_521 59.97(12) . .
Ag_426 Ag_427 Ag_521 147.52(15) . .
Ag_511 Ag_428 Ag_320 179.6(2) . .
Ag_511 Ag_428 Ag_435 118.84(15) . .
Ag_320 Ag_428 Ag_435 61.06(11) . .
Ag_511 Ag_428 Ag4_311 89.58(13) . .
Ag_320 Ag_428 Ag4_311 90.81(12) . .
Ag_435 Ag_428 Ag4_311 119.49(14) . .
Ag_511 Ag_428 Ag_427 119.98(14) . .
Ag_320 Ag_428 Ag_427 59.69(10) . .
Ag_435 Ag_428 Ag_427 91.91(13) . .
Ag4_311 Ag_428 Ag_427 119.95(14) . .
Ag_511 Ag_428 Ag_420 59.90(12) . .
Ag_320 Ag_428 Ag_420 120.21(14) . .
Ag_435 Ag_428 Ag_420 178.58(17) . .
Ag4_311 Ag_428 Ag_420 60.29(11) . .
Ag_427 Ag_428 Ag_420 89.35(13) . .
Ag_511 Ag_428 Ag_435 61.14(11) . 17_554
Ag_320 Ag_428 Ag_435 119.19(14) . 17_554
Ag_435 Ag_428 Ag_435 87.12(13) . 17_554
Ag4_311 Ag_428 Ag_435 60.08(11) . 17_554
Ag_427 Ag_428 Ag_435 178.81(16) . 17_554
Ag_420 Ag_428 Ag_435 91.63(13) . 17_554
Ag_511 Ag_428 Ag_310 119.53(15) . .
Ag_320 Ag_428 Ag_310 60.59(10) . .
Ag_435 Ag_428 Ag_310 121.63(13) . .
Ag4_311 Ag_428 Ag_310 60.27(11) . .
Ag_427 Ag_428 Ag_310 59.67(11) . .
Ag_420 Ag_428 Ag_310 59.63(11) . .
Ag_435 Ag_428 Ag_310 120.34(14) 17_554 .
Ag_511 Ag_428 Ag_521 88.69(13) . .
Ag_320 Ag_428 Ag_521 90.92(13) . .
Ag_435 Ag_428 Ag_521 61.49(12) . .
Ag4_311 Ag_428 Ag_521 178.26(17) . .
Ag_427 Ag_428 Ag_521 61.04(11) . .
Ag_420 Ag_428 Ag_521 118.69(14) . .
Ag_435 Ag_428 Ag_521 118.97(15) 17_554 .
Ag_310 Ag_428 Ag_521 120.69(14) . .
Ag_511 Ag_428 Ag_311 119.82(14) . .
Ag_320 Ag_428 Ag_311 60.51(9) . .
Ag_435 Ag_428 Ag_311 58.80(9) . .
Ag4_311 Ag_428 Ag_311 60.72(9) . .
Ag_427 Ag_428 Ag_311 120.20(12) . .
Ag_420 Ag_428 Ag_311 121.00(13) . .
Ag_435 Ag_428 Ag_311 58.68(9) 17_554 .
Ag_310 Ag_428 Ag_311 91.00(12) . .
Ag_521 Ag_428 Ag_311 120.29(14) . .
Ag_511 Ag_428 Ag_510 60.76(11) . .
Ag_320 Ag_428 Ag_510 118.91(14) . .
Ag_435 Ag_428 Ag_510 120.92(14) . .
Ag4_311 Ag_428 Ag_510 119.58(15) . .
Ag_427 Ag_428 Ag_510 59.22(11) . .
Ag_420 Ag_428 Ag_510 59.29(11) . .
Ag_435 Ag_428 Ag_510 121.90(14) 17_554 .
Ag_310 Ag_428 Ag_510 88.75(13) . .
Ag_521 Ag_428 Ag_510 59.43(12) . .
Ag_311 Ag_428 Ag_510 179.41(15) . .
Ag_511 Ag_428 Ag_522 59.94(10) . .
Ag_320 Ag_428 Ag_522 119.95(13) . .
Ag_435 Ag_428 Ag_522 58.89(10) . .
Ag4_311 Ag_428 Ag_522 118.84(13) . .
Ag_427 Ag_428 Ag_522 121.22(13) . .
Ag_420 Ag_428 Ag_522 119.84(13) . .
Ag_435 Ag_428 Ag_522 58.78(10) 17_554 .
Ag_310 Ag_428 Ag_522 179.08(18) . .
Ag_521 Ag_428 Ag_522 60.19(10) . .
Ag_311 Ag_428 Ag_522 88.70(13) . .
Ag_510 Ag_428 Ag_522 91.56(13) . .
Ag_523 Ag_429 Ag_317 179.4(2) . .
Ag_523 Ag_429 Ag_514 89.27(14) . .
Ag_317 Ag_429 Ag_514 90.61(13) . .
Ag_523 Ag_429 Ag_315 118.37(15) . .
Ag_317 Ag_429 Ag_315 62.17(10) . .
Ag_514 Ag_429 Ag_315 121.03(14) . .
Ag_523 Ag_429 Ag1_316 89.01(14) . 17_554
Ag_317 Ag_429 Ag1_316 91.11(12) . 17_554
Ag_514 Ag_429 Ag1_316 178.19(15) . 17_554
Ag_315 Ag_429 Ag1_316 60.39(11) . 17_554
Ag_523 Ag_429 Ag_430 119.44(14) . .
Ag_317 Ag_429 Ag_430 60.96(10) . .
Ag_514 Ag_429 Ag_430 61.10(11) . .
Ag_315 Ag_429 Ag_430 59.94(10) . .
Ag1_316 Ag_429 Ag_430 120.33(14) 17_554 .
Ag_523 Ag_429 Ag_421 60.88(11) . 17_554
Ag_317 Ag_429 Ag_421 118.72(13) . 17_554
Ag_514 Ag_429 Ag_421 119.57(15) . 17_554
Ag_315 Ag_429 Ag_421 119.38(15) . 17_554
Ag1_316 Ag_429 Ag_421 58.99(11) 17_554 17_554
Ag_430 Ag_429 Ag_421 179.32(16) . 17_554
Ag_523 Ag_429 Ag_422 118.88(14) . .
Ag_317 Ag_429 Ag_422 60.58(10) . .
Ag_514 Ag_429 Ag_422 61.07(11) . .
Ag_315 Ag_429 Ag_422 122.74(13) . .
Ag1_316 Ag_429 Ag_422 119.41(13) 17_554 .
Ag_430 Ag_429 Ag_422 92.60(13) . .
Ag_421 Ag_429 Ag_422 87.70(13) 17_554 .
Ag_523 Ag_429 Ag_316 119.06(15) . .
Ag_317 Ag_429 Ag_316 60.54(11) . .
Ag_514 Ag_429 Ag_316 119.58(13) . .
Ag_315 Ag_429 Ag_316 92.37(12) . .
Ag1_316 Ag_429 Ag_316 60.91(9) 17_554 .
Ag_430 Ag_429 Ag_316 121.49(14) . .
Ag_421 Ag_429 Ag_316 58.19(11) 17_554 .
Ag_422 Ag_429 Ag_316 58.52(9) . .
Ag_523 Ag_429 Ag_524 60.15(11) . .
Ag_317 Ag_429 Ag_524 120.25(14) . .
Ag_514 Ag_429 Ag_524 61.19(12) . .
Ag_315 Ag_429 Ag_524 87.62(12) . .
Ag1_316 Ag_429 Ag_524 118.30(14) 17_554 .
Ag_430 Ag_429 Ag_524 59.30(11) . .
Ag_421 Ag_429 Ag_524 121.01(14) 17_554 .
Ag_422 Ag_429 Ag_524 122.26(15) . .
Ag_316 Ag_429 Ag_524 179.04(16) . .
Ag_523 Ag_429 Ag_513 59.24(12) . .
Ag_317 Ag_429 Ag_513 120.21(15) . .
Ag_514 Ag_429 Ag_513 60.78(12) . .
Ag_315 Ag_429 Ag_513 177.37(18) . .
Ag1_316 Ag_429 Ag_513 117.76(14) 17_554 .
Ag_430 Ag_429 Ag_513 121.88(15) . .
Ag_421 Ag_429 Ag_513 58.80(12) 17_554 .
Ag_422 Ag_429 Ag_513 59.63(11) . .
Ag_316 Ag_429 Ag_513 88.11(13) . .
Ag_524 Ag_429 Ag_513 91.87(12) . .
Ag_523 Ag_429 Ag_436 59.22(12) . .
Ag_317 Ag_429 Ag_436 121.32(14) . .
Ag_514 Ag_429 Ag_436 118.73(14) . .
Ag_315 Ag_429 Ag_436 59.15(10) . .
Ag1_316 Ag_429 Ag_436 60.72(11) 17_554 .
Ag_430 Ag_429 Ag_436 88.88(12) . .
Ag_421 Ag_429 Ag_436 90.83(13) 17_554 .
Ag_422 Ag_429 Ag_436 178.05(16) . .
Ag_316 Ag_429 Ag_436 121.63(13) . .
Ag_524 Ag_429 Ag_436 57.58(11) . .
Ag_513 Ag_429 Ag_436 118.46(14) . .
Ag_318 Ag_430 Ag_525 119.27(14) . .
Ag_318 Ag_430 Ag_524 179.57(16) . .
Ag_525 Ag_430 Ag_524 60.36(11) . .
Ag_318 Ag_430 Ag_431 59.15(10) . .
Ag_525 Ag_430 Ag_431 60.13(11) . .
Ag_524 Ag_430 Ag_431 120.48(13) . .
Ag_318 Ag_430 Ag_315 91.83(12) . .
Ag_525 Ag_430 Ag_315 118.67(14) . .
Ag_524 Ag_430 Ag_315 88.57(13) . .
Ag_431 Ag_430 Ag_315 119.84(14) . .
Ag_318 Ag_430 Ag_429 119.28(13) . .
Ag_525 Ag_430 Ag_429 121.45(14) . .
Ag_524 Ag_430 Ag_429 61.09(11) . .
Ag_431 Ag_430 Ag_429 178.42(15) . .
Ag_315 Ag_430 Ag_429 59.85(11) . .
Ag_318 Ag_430 Ag3_319 61.23(10) . .
Ag_525 Ag_430 Ag3_319 88.61(12) . .
Ag_524 Ag_430 Ag3_319 118.86(14) . .
Ag_431 Ag_430 Ag3_319 59.44(10) . .
Ag_315 Ag_430 Ag3_319 60.40(10) . .
Ag_429 Ag_430 Ag3_319 120.23(14) . .
Ag_318 Ag_430 Ag_317 60.55(10) . .
Ag_525 Ag_430 Ag_317 179.82(19) . .
Ag_524 Ag_430 Ag_317 119.82(14) . .
Ag_431 Ag_430 Ag_317 119.70(13) . .
Ag_315 Ag_430 Ag_317 61.36(10) . .
Ag_429 Ag_430 Ag_317 58.73(10) . .
Ag3_319 Ag_430 Ag_317 91.26(11) . .
Ag_318 Ag_430 Ag_423 60.20(10) . .
Ag_525 Ag_430 Ag_423 121.52(14) . .
Ag_524 Ag_430 Ag_423 119.73(14) . .
Ag_431 Ag_430 Ag_423 91.51(13) . .
Ag_315 Ag_430 Ag_423 119.80(13) . .
Ag_429 Ag_430 Ag_423 87.42(12) . .
Ag3_319 Ag_430 Ag_423 121.40(13) . .
Ag_317 Ag_430 Ag_423 58.46(10) . .
Ag_318 Ag_430 Ag_515 89.77(13) . .
Ag_525 Ag_430 Ag_515 60.58(11) . .
Ag_524 Ag_430 Ag_515 89.83(13) . .
Ag_431 Ag_430 Ag_515 61.24(11) . .
Ag_315 Ag_430 Ag_515 178.39(15) . .
Ag_429 Ag_430 Ag_515 119.11(14) . .
Ag3_319 Ag_430 Ag_515 120.66(14) . .
Ag_317 Ag_430 Ag_515 119.40(14) . .
Ag_423 Ag_430 Ag_515 60.94(11) . .
Ag_318 Ag_430 Ag_514 118.83(14) . .
Ag_525 Ag_430 Ag_514 92.00(12) . .
Ag_524 Ag_430 Ag_514 61.09(12) . .
Ag_431 Ag_430 Ag_514 121.32(15) . .
Ag_315 Ag_430 Ag_514 118.84(14) . .
Ag_429 Ag_430 Ag_514 59.00(11) . .
Ag3_319 Ag_430 Ag_514 179.21(17) . .
Ag_317 Ag_430 Ag_514 88.13(12) . .
Ag_423 Ag_430 Ag_514 58.64(11) . .
Ag_515 Ag_430 Ag_514 60.10(11) . .
Ag_318 Ag_430 Ag_437 120.74(13) . .
Ag_525 Ag_430 Ag_437 58.74(11) . .
Ag_524 Ag_430 Ag_437 59.34(11) . .
Ag_431 Ag_430 Ag_437 89.51(12) . .
Ag_315 Ag_430 Ag_437 59.92(10) . .
Ag_429 Ag_430 Ag_437 91.57(13) . .
Ag3_319 Ag_430 Ag_437 59.52(10) . .
Ag_317 Ag_430 Ag_437 121.29(14) . .
Ag_423 Ag_430 Ag_437 178.90(17) . .
Ag_515 Ag_430 Ag_437 119.30(13) . .
Ag_514 Ag_430 Ag_437 120.43(14) . .
Ag_526 Ag_431 Ag_318 177.63(16) . .
Ag_526 Ag_431 Ag_516 59.67(12) . .
Ag_318 Ag_431 Ag_516 118.20(14) . .
Ag_526 Ag_431 Ag3_319 120.20(14) . .
Ag_318 Ag_431 Ag3_319 61.95(10) . .
Ag_516 Ag_431 Ag3_319 179.31(16) . .
Ag_526 Ag_431 Ag_517 86.60(13) . .
Ag_318 Ag_431 Ag_517 91.35(13) . .
Ag_516 Ag_431 Ag_517 59.74(12) . .
Ag3_319 Ag_431 Ag_517 120.95(14) . .
Ag_526 Ag_431 Ag_430 121.53(14) . .
Ag_318 Ag_431 Ag_430 60.13(10) . .
Ag_516 Ag_431 Ag_430 118.88(14) . .
Ag3_319 Ag_431 Ag_430 60.54(11) . .
Ag_517 Ag_431 Ag_430 148.07(14) . .
Ag_526 Ag_431 Ag_525 61.66(11) . .
Ag_318 Ag_431 Ag_525 120.01(14) . .
Ag_516 Ag_431 Ag_525 90.26(13) . .
Ag3_319 Ag_431 Ag_525 89.10(13) . .
Ag_517 Ag_431 Ag_525 145.29(15) . .
Ag_430 Ag_431 Ag_525 59.88(11) . .
Ag_526 Ag_431 Ag_432 118.37(14) . .
Ag_318 Ag_431 Ag_432 61.43(10) . .
Ag_516 Ag_431 Ag_432 120.78(14) . .
Ag3_319 Ag_431 Ag_432 59.90(10) . .
Ag_517 Ag_431 Ag_432 61.07(11) . .
Ag_430 Ag_431 Ag_432 109.89(13) . .
Ag_525 Ag_431 Ag_432 145.20(15) . .
Ag_526 Ag_431 Ag_438 60.31(11) . .
Ag_318 Ag_431 Ag_438 121.85(14) . .
Ag_516 Ag_431 Ag_438 119.95(14) . .
Ag3_319 Ag_431 Ag_438 59.90(11) . .
Ag_517 Ag_431 Ag_438 118.32(14) . .
Ag_430 Ag_431 Ag_438 90.70(13) . .
Ag_525 Ag_431 Ag_438 59.47(11) . .
Ag_432 Ag_431 Ag_438 89.35(12) . .
Ag_526 Ag_431 Ag_424 118.05(14) . .
Ag_318 Ag_431 Ag_424 59.81(10) . .
Ag_516 Ag_431 Ag_424 58.39(11) . .
Ag3_319 Ag_431 Ag_424 121.75(13) . .
Ag_517 Ag_431 Ag_424 62.00(11) . .
Ag_430 Ag_431 Ag_424 89.45(12) . .
Ag_525 Ag_431 Ag_424 119.07(14) . .
Ag_432 Ag_431 Ag_424 92.39(12) . .
Ag_438 Ag_431 Ag_424 178.08(16) . .
Ag_526 Ag_431 Ag_527 60.22(11) . .
Ag_318 Ag_431 Ag_527 119.63(14) . .
Ag_516 Ag_431 Ag_527 92.54(13) . .
Ag3_319 Ag_431 Ag_527 87.92(12) . .
Ag_517 Ag_431 Ag_527 59.56(11) . .
Ag_430 Ag_431 Ag_527 145.30(15) . .
Ag_525 Ag_431 Ag_527 109.40(13) . .
Ag_432 Ag_431 Ag_527 58.19(10) . .
Ag_438 Ag_431 Ag_527 58.87(11) . .
Ag_424 Ag_431 Ag_527 121.54(14) . .
Ag_526 Ag_431 Ag_515 89.97(13) . .
Ag_318 Ag_431 Ag_515 89.60(12) . .
Ag_516 Ag_431 Ag_515 58.91(11) . .
Ag3_319 Ag_431 Ag_515 120.50(14) . .
Ag_517 Ag_431 Ag_515 109.86(14) . .
Ag_430 Ag_431 Ag_515 59.98(11) . .
Ag_525 Ag_431 Ag_515 60.07(11) . .
Ag_432 Ag_431 Ag_515 147.89(14) . .
Ag_438 Ag_431 Ag_515 119.52(14) . .
Ag_424 Ag_431 Ag_515 59.00(11) . .
Ag_527 Ag_431 Ag_515 147.52(15) . .
Ag_527 Ag_432 Ag_518 89.46(13) . .
Ag_527 Ag_432 Ag_319 179.43(18) . .
Ag_518 Ag_432 Ag_319 90.18(12) . .
Ag_527 Ag_432 Ag3_319 89.57(12) . .
Ag_518 Ag_432 Ag3_319 178.71(15) . .
Ag_319 Ag_432 Ag3_319 90.78(12) . .
Ag_527 Ag_432 Ag2_320 118.93(14) . .
Ag_518 Ag_432 Ag2_320 120.94(14) . .
Ag_319 Ag_432 Ag2_320 61.64(10) . .
Ag3_319 Ag_432 Ag2_320 60.31(10) . .
Ag_527 Ag_432 Ag_433 119.38(13) . .
Ag_518 Ag_432 Ag_433 61.00(11) . .
Ag_319 Ag_432 Ag_433 60.79(10) . .
Ag3_319 Ag_432 Ag_433 120.25(14) . .
Ag2_320 Ag_432 Ag_433 59.94(10) . .
Ag_527 Ag_432 Ag_431 61.60(11) . .
Ag_518 Ag_432 Ag_431 119.37(14) . .
Ag_319 Ag_432 Ag_431 118.23(13) . .
Ag3_319 Ag_432 Ag_431 59.39(10) . .
Ag2_320 Ag_432 Ag_431 119.69(13) . .
Ag_433 Ag_432 Ag_431 179.02(17) . .
Ag_527 Ag_432 Ag_425 119.35(14) . .
Ag_518 Ag_432 Ag_425 61.01(11) . .
Ag_319 Ag_432 Ag_425 60.08(10) . .
Ag3_319 Ag_432 Ag_425 118.82(13) . .
Ag2_320 Ag_432 Ag_425 121.71(13) . .
Ag_433 Ag_432 Ag_425 92.30(12) . .
Ag_431 Ag_432 Ag_425 87.16(12) . .
Ag_527 Ag_432 Ag_318 119.76(13) . .
Ag_518 Ag_432 Ag_318 119.21(13) . .
Ag_319 Ag_432 Ag_318 60.07(10) . .
Ag3_319 Ag_432 Ag_318 60.64(10) . .
Ag2_320 Ag_432 Ag_318 91.53(12) . .
Ag_433 Ag_432 Ag_318 120.86(13) . .
Ag_431 Ag_432 Ag_318 58.16(10) . .
Ag_425 Ag_432 Ag_318 58.19(10) . .
Ag_527 Ag_432 Ag_517 59.96(11) . .
Ag_518 Ag_432 Ag_517 60.48(11) . .
Ag_319 Ag_432 Ag_517 119.46(13) . .
Ag3_319 Ag_432 Ag_517 118.27(13) . .
Ag2_320 Ag_432 Ag_517 178.42(15) . .
Ag_433 Ag_432 Ag_517 121.47(14) . .
Ag_431 Ag_432 Ag_517 58.90(11) . .
Ag_425 Ag_432 Ag_517 59.38(10) . .
Ag_318 Ag_432 Ag_517 88.22(12) . .
Ag_527 Ag_432 Ag_439 59.58(11) . .
Ag_518 Ag_432 Ag_439 119.29(13) . .
Ag_319 Ag_432 Ag_439 120.99(13) . .
Ag3_319 Ag_432 Ag_439 60.85(10) . .
Ag2_320 Ag_432 Ag_439 59.35(10) . .
Ag_433 Ag_432 Ag_439 88.89(12) . .
Ag_431 Ag_432 Ag_439 91.65(12) . .
Ag_425 Ag_432 Ag_439 178.72(16) . .
Ag_318 Ag_432 Ag_439 121.48(13) . .
Ag_517 Ag_432 Ag_439 119.54(13) . .
Ag_527 Ag_432 Ag_528 59.81(11) . .
Ag_518 Ag_432 Ag_528 61.14(11) . .
Ag_319 Ag_432 Ag_528 120.36(13) . .
Ag3_319 Ag_432 Ag_528 119.01(13) . .
Ag2_320 Ag_432 Ag_528 88.53(12) . .
Ag_433 Ag_432 Ag_528 59.57(10) . .
Ag_431 Ag_432 Ag_528 121.41(13) . .
Ag_425 Ag_432 Ag_528 122.15(14) . .
Ag_318 Ag_432 Ag_528 179.52(18) . .
Ag_517 Ag_432 Ag_528 91.71(12) . .
Ag_439 Ag_432 Ag_528 58.16(10) . .
Ag_320 Ag_433 Ag_447 59.39(10) . .
Ag_320 Ag_433 Ag2_320 91.10(12) . .
Ag_447 Ag_433 Ag2_320 119.00(14) . .
Ag_320 Ag_433 Ag_432 119.52(13) . .
Ag_447 Ag_433 Ag_432 178.67(16) . .
Ag2_320 Ag_433 Ag_432 59.94(10) . .
Ag_320 Ag_433 Ag_519 90.14(12) . .
Ag_447 Ag_433 Ag_519 62.00(11) . .
Ag2_320 Ag_433 Ag_519 178.71(16) . .
Ag_432 Ag_433 Ag_519 119.07(14) . .
Ag_320 Ag_433 Ag_528 179.33(17) . .
Ag_447 Ag_433 Ag_528 119.97(13) . .
Ag2_320 Ag_433 Ag_528 89.41(12) . .
Ag_432 Ag_433 Ag_528 61.13(10) . .
Ag_519 Ag_433 Ag_528 89.36(12) . .
Ag_320 Ag_433 Ag_529 119.64(14) . .
Ag_447 Ag_433 Ag_529 60.26(11) . .
Ag2_320 Ag_433 Ag_529 118.79(14) . .
Ag_432 Ag_433 Ag_529 120.84(13) . .
Ag_519 Ag_433 Ag_529 60.80(11) . .
Ag_528 Ag_433 Ag_529 59.71(11) . .
Ag_320 Ag_433 Ag_319 60.46(10) . .
Ag_447 Ag_433 Ag_319 119.84(13) . .
Ag2_320 Ag_433 Ag_319 61.05(10) . .
Ag_432 Ag_433 Ag_319 59.06(10) . .
Ag_519 Ag_433 Ag_319 119.36(14) . .
Ag_528 Ag_433 Ag_319 120.18(13) . .
Ag_529 Ag_433 Ag_319 179.8(2) . .
Ag_320 Ag_433 Ag_312 60.76(10) . .
Ag_447 Ag_433 Ag_312 58.66(11) . .
Ag2_320 Ag_433 Ag_312 60.34(10) . .
Ag_432 Ag_433 Ag_312 120.27(13) . .
Ag_519 Ag_433 Ag_312 120.65(14) . .
Ag_528 Ag_433 Ag_312 119.18(14) . .
Ag_529 Ag_433 Ag_312 88.78(12) . .
Ag_319 Ag_433 Ag_312 91.17(12) . .
Ag_320 Ag_433 Ag_440 120.39(14) . .
Ag_447 Ag_433 Ag_440 88.93(13) . .
Ag2_320 Ag_433 Ag_440 60.01(10) . .
Ag_432 Ag_433 Ag_440 91.11(12) . .
Ag_519 Ag_433 Ag_440 119.57(13) . .
Ag_528 Ag_433 Ag_440 59.55(11) . .
Ag_529 Ag_433 Ag_440 58.78(11) . .
Ag_319 Ag_433 Ag_440 121.06(13) . .
Ag_312 Ag_433 Ag_440 59.63(11) . .
Ag_320 Ag_433 Ag_426 60.46(10) . .
Ag_447 Ag_433 Ag_426 92.23(13) . .
Ag2_320 Ag_433 Ag_426 119.48(13) . .
Ag_432 Ag_433 Ag_426 87.74(12) . .
Ag_519 Ag_433 Ag_426 60.92(11) . .
Ag_528 Ag_433 Ag_426 119.61(14) . .
Ag_529 Ag_433 Ag_426 121.72(14) . .
Ag_319 Ag_433 Ag_426 58.44(10) . .
Ag_312 Ag_433 Ag_426 121.20(13) . .
Ag_440 Ag_433 Ag_426 178.83(17) . .
Ag_320 Ag_433 Ag_518 119.12(14) . .
Ag_447 Ag_433 Ag_518 122.22(14) . .
Ag2_320 Ag_433 Ag_518 118.77(13) . .
Ag_432 Ag_433 Ag_518 58.84(11) . .
Ag_519 Ag_433 Ag_518 60.24(11) . .
Ag_528 Ag_433 Ag_518 60.95(11) . .
Ag_529 Ag_433 Ag_518 92.09(12) . .
Ag_319 Ag_433 Ag_518 87.96(12) . .
Ag_312 Ag_433 Ag_518 179.01(14) . .
Ag_440 Ag_433 Ag_518 120.49(13) . .
Ag_426 Ag_433 Ag_518 58.66(11) . .
Ag_531 Ag_435 Ag_311 178.76(18) . .
Ag_531 Ag_435 Ag_522 89.47(13) . .
Ag_311 Ag_435 Ag_522 91.59(13) . .
Ag_531 Ag_435 Ag_428 119.10(15) . .
Ag_311 Ag_435 Ag_428 60.94(9) . .
Ag_522 Ag_435 Ag_428 61.75(10) . .
Ag_531 Ag_435 Ag_428 120.31(15) . 17_554
Ag_311 Ag_435 Ag_428 60.81(9) . 17_554
Ag_522 Ag_435 Ag_428 61.62(10) . 17_554
Ag_428 Ag_435 Ag_428 92.87(13) . 17_554
Ag_531 Ag_435 Ag4_311 118.55(15) . 17_554
Ag_311 Ag_435 Ag4_311 61.36(9) . 17_554
Ag_522 Ag_435 Ag4_311 121.45(13) . 17_554
Ag_428 Ag_435 Ag4_311 122.28(13) . 17_554
Ag_428 Ag_435 Ag4_311 59.86(11) 17_554 17_554
Ag_531 Ag_435 Ag_312 88.26(13) . .
Ag_311 Ag_435 Ag_312 90.68(12) . .
Ag_522 Ag_435 Ag_312 177.71(16) . .
Ag_428 Ag_435 Ag_312 119.27(14) . .
Ag_428 Ag_435 Ag_312 119.90(14) 17_554 .
Ag4_311 Ag_435 Ag_312 60.05(10) 17_554 .
Ag_531 Ag_435 Ag_447 59.84(12) . .
Ag_311 Ag_435 Ag_447 119.02(13) . .
Ag_522 Ag_435 Ag_447 120.18(13) . .
Ag_428 Ag_435 Ag_447 88.55(13) . .
Ag_428 Ag_435 Ag_447 178.14(16) 17_554 .
Ag4_311 Ag_435 Ag_447 118.34(14) 17_554 .
Ag_312 Ag_435 Ag_447 58.29(11) . .
Ag_531 Ag_435 Ag_320 118.33(15) . .
Ag_311 Ag_435 Ag_320 60.53(9) . .
Ag_522 Ag_435 Ag_320 120.77(13) . .
Ag_428 Ag_435 Ag_320 59.02(10) . .
Ag_428 Ag_435 Ag_320 121.34(13) 17_554 .
Ag4_311 Ag_435 Ag_320 91.23(12) 17_554 .
Ag_312 Ag_435 Ag_320 60.27(10) . .
Ag_447 Ag_435 Ag_320 58.50(10) . .
Ag_531 Ag_435 Ag_442 59.32(12) . .
Ag_311 Ag_435 Ag_442 120.60(13) . .
Ag_522 Ag_435 Ag_442 118.93(13) . .
Ag_428 Ag_435 Ag_442 177.98(17) . .
Ag_428 Ag_435 Ag_442 89.09(13) 17_554 .
Ag4_311 Ag_435 Ag_442 59.24(11) 17_554 .
Ag_312 Ag_435 Ag_442 59.97(11) . .
Ag_447 Ag_435 Ag_442 89.51(13) . .
Ag_320 Ag_435 Ag_442 120.24(14) . .
Ag_531 Ag_435 Ag_511 61.54(12) . 17_554
Ag_311 Ag_435 Ag_511 119.58(14) . 17_554
Ag_522 Ag_435 Ag_511 60.12(10) . 17_554
Ag_428 Ag_435 Ag_511 121.86(14) . 17_554
Ag_428 Ag_435 Ag_511 58.77(11) 17_554 17_554
Ag4_311 Ag_435 Ag_511 88.10(13) 17_554 17_554
Ag_312 Ag_435 Ag_511 118.85(14) . 17_554
Ag_447 Ag_435 Ag_511 121.35(14) . 17_554
Ag_320 Ag_435 Ag_511 179.10(17) . 17_554
Ag_442 Ag_435 Ag_511 58.89(11) . 17_554
Ag_531 Ag_435 Ag_521 59.63(12) . .
Ag_311 Ag_435 Ag_521 120.43(14) . .
Ag_522 Ag_435 Ag_521 60.46(10) . .
Ag_428 Ag_435 Ag_521 59.49(11) . .
Ag_428 Ag_435 Ag_521 122.08(14) 17_554 .
Ag4_311 Ag_435 Ag_521 177.70(16) 17_554 .
Ag_312 Ag_435 Ag_521 117.99(14) . .
Ag_447 Ag_435 Ag_521 59.72(11) . .
Ag_320 Ag_435 Ag_521 88.62(13) . .
Ag_442 Ag_435 Ag_521 118.95(14) . .
Ag_511 Ag_435 Ag_521 92.02(13) 17_554 .
Ag_524 Ag_436 Ag_629 119.62(15) . 17_554
Ag_524 Ag_436 Ag_407 177.79(15) . 17_554
Ag_629 Ag_436 Ag_407 62.40(13) 17_554 17_554
Ag_524 Ag_436 Ag_523 60.63(12) . .
Ag_629 Ag_436 Ag_523 90.30(16) 17_554 .
Ag_407 Ag_436 Ag_523 119.11(15) 17_554 .
Ag_524 Ag_436 Ag_443 119.20(15) . .
Ag_629 Ag_436 Ag_443 91.82(16) 17_554 .
Ag_407 Ag_436 Ag_443 60.95(12) 17_554 .
Ag_523 Ag_436 Ag_443 177.52(16) . .
Ag_524 Ag_436 Ag_315 89.09(13) . .
Ag_629 Ag_436 Ag_315 148.74(18) 17_554 .
Ag_407 Ag_436 Ag_315 89.15(13) 17_554 .
Ag_523 Ag_436 Ag_315 116.36(15) . .
Ag_443 Ag_436 Ag_315 61.24(11) . .
Ag_524 Ag_436 Ag_622 63.94(13) . .
Ag_629 Ag_436 Ag_622 70.19(13) 17_554 .
Ag_407 Ag_436 Ag_622 118.14(16) 17_554 .
Ag_523 Ag_436 Ag_622 97.60(14) . .
Ag_443 Ag_436 Ag_622 84.33(13) . .
Ag_315 Ag_436 Ag_622 118.31(15) . .
Ag_524 Ag_436 Ag_437 59.97(11) . .
Ag_629 Ag_436 Ag_437 121.59(15) 17_554 .
Ag_407 Ag_436 Ag_437 120.11(15) 17_554 .
Ag_523 Ag_436 Ag_437 120.51(16) . .
Ag_443 Ag_436 Ag_437 59.23(11) . .
Ag_315 Ag_436 Ag_437 60.07(10) . .
Ag_622 Ag_436 Ag_437 58.37(11) . .
Ag_524 Ag_436 Ag_413 120.02(16) . 17_554
Ag_629 Ag_436 Ag_413 60.65(13) 17_554 17_554
Ag_407 Ag_436 Ag_413 59.78(12) 17_554 17_554
Ag_523 Ag_436 Ag_413 59.40(13) . 17_554
Ag_443 Ag_436 Ag_413 120.73(16) . 17_554
Ag_315 Ag_436 Ag_413 117.67(13) . 17_554
Ag_622 Ag_436 Ag_413 123.93(14) . 17_554
Ag_437 Ag_436 Ag_413 177.63(15) . 17_554
Ag_524 Ag_436 Ag1_316 118.55(15) . 17_554
Ag_629 Ag_436 Ag1_316 109.94(15) 17_554 17_554
Ag_407 Ag_436 Ag1_316 59.33(11) 17_554 17_554
Ag_523 Ag_436 Ag1_316 86.52(13) . 17_554
Ag_443 Ag_436 Ag1_316 91.55(13) . 17_554
Ag_315 Ag_436 Ag1_316 59.34(10) . 17_554
Ag_622 Ag_436 Ag1_316 175.88(18) . 17_554
Ag_437 Ag_436 Ag1_316 119.41(13) . 17_554
Ag_413 Ag_436 Ag1_316 58.33(11) 17_554 17_554
Ag_524 Ag_436 Ag_429 60.46(11) . .
Ag_629 Ag_436 Ag_429 144.46(17) 17_554 .
Ag_407 Ag_436 Ag_429 117.41(13) 17_554 .
Ag_523 Ag_436 Ag_429 57.58(11) . .
Ag_443 Ag_436 Ag_429 120.02(13) . .
Ag_315 Ag_436 Ag_429 58.79(10) . .
Ag_622 Ag_436 Ag_429 124.30(16) . .
Ag_437 Ag_436 Ag_429 90.29(13) . .
Ag_413 Ag_436 Ag_429 87.78(13) 17_554 .
Ag1_316 Ag_436 Ag_429 58.08(11) 17_554 .
Ag_622 Ag_437 Ag_525 93.62(14) . .
Ag_622 Ag_437 Ag_616 67.71(13) . .
Ag_525 Ag_437 Ag_616 90.51(14) . .
Ag_622 Ag_437 Ag_443 85.85(14) . .
Ag_525 Ag_437 Ag_443 179.41(16) . .
Ag_616 Ag_437 Ag_443 89.51(14) . .
Ag_622 Ag_437 Ag_524 64.29(13) . .
Ag_525 Ag_437 Ag_524 60.69(12) . .
Ag_616 Ag_437 Ag_524 120.65(14) . .
Ag_443 Ag_437 Ag_524 118.82(15) . .
Ag_622 Ag_437 Ag_444 117.17(15) . .
Ag_525 Ag_437 Ag_444 119.65(14) . .
Ag_616 Ag_437 Ag_444 61.08(12) . .
Ag_443 Ag_437 Ag_444 60.85(12) . .
Ag_524 Ag_437 Ag_444 178.26(16) . .
Ag_622 Ag_437 Ag_438 120.09(14) . .
Ag_525 Ag_437 Ag_438 60.05(11) . .
Ag_616 Ag_437 Ag_438 60.67(12) . .
Ag_443 Ag_437 Ag_438 120.45(15) . .
Ag_524 Ag_437 Ag_438 120.74(15) . .
Ag_444 Ag_437 Ag_438 59.62(11) . .
Ag_622 Ag_437 Ag3_319 176.54(18) . .
Ag_525 Ag_437 Ag3_319 89.17(13) . .
Ag_616 Ag_437 Ag3_319 110.25(14) . .
Ag_443 Ag_437 Ag3_319 91.37(13) . .
Ag_524 Ag_437 Ag3_319 118.99(14) . .
Ag_444 Ag_437 Ag3_319 59.53(10) . .
Ag_438 Ag_437 Ag3_319 59.75(10) . .
Ag_622 Ag_437 Ag_315 119.90(15) . .
Ag_525 Ag_437 Ag_315 118.81(14) . .
Ag_616 Ag_437 Ag_315 147.40(16) . .
Ag_443 Ag_437 Ag_315 61.32(11) . .
Ag_524 Ag_437 Ag_315 88.17(12) . .
Ag_444 Ag_437 Ag_315 90.23(12) . .
Ag_438 Ag_437 Ag_315 119.91(14) . .
Ag3_319 Ag_437 Ag_315 60.16(10) . .
Ag_622 Ag_437 Ag_436 60.44(11) . .
Ag_525 Ag_437 Ag_436 119.54(15) . .
Ag_616 Ag_437 Ag_436 120.08(15) . .
Ag_443 Ag_437 Ag_436 59.97(12) . .
Ag_524 Ag_437 Ag_436 58.85(12) . .
Ag_444 Ag_437 Ag_436 120.78(15) . .
Ag_438 Ag_437 Ag_436 179.23(17) . .
Ag3_319 Ag_437 Ag_436 119.76(13) . .
Ag_315 Ag_437 Ag_436 59.59(10) . .
Ag_622 Ag_437 Ag_430 123.69(15) . .
Ag_525 Ag_437 Ag_430 59.64(11) . .
Ag_616 Ag_437 Ag_430 146.89(16) . .
Ag_443 Ag_437 Ag_430 120.48(13) . .
Ag_524 Ag_437 Ag_430 59.41(11) . .
Ag_444 Ag_437 Ag_430 119.11(14) . .
Ag_438 Ag_437 Ag_430 89.98(13) . .
Ag3_319 Ag_437 Ag_430 59.58(10) . .
Ag_315 Ag_437 Ag_430 59.16(10) . .
Ag_436 Ag_437 Ag_430 89.24(13) . .
Ag_525 Ag_438 Ag_444 119.43(15) . .
Ag_525 Ag_438 Ag_527 111.63(15) . .
Ag_444 Ag_438 Ag_527 117.43(14) . .
Ag_525 Ag_438 Ag_617 155.12(16) . .
Ag_444 Ag_438 Ag_617 63.85(13) . .
Ag_527 Ag_438 Ag_617 84.26(14) . .
Ag_525 Ag_438 Ag3_319 88.97(12) . .
Ag_444 Ag_438 Ag3_319 59.85(10) . .
Ag_527 Ag_438 Ag3_319 88.86(12) . .
Ag_617 Ag_438 Ag3_319 111.11(15) . .
Ag_525 Ag_438 Ag_526 61.17(12) . .
Ag_444 Ag_438 Ag_526 177.20(15) . .
Ag_527 Ag_438 Ag_526 60.40(12) . .
Ag_617 Ag_438 Ag_526 116.92(15) . .
Ag3_319 Ag_438 Ag_526 117.77(14) . .
Ag_525 Ag_438 Ag_437 59.27(11) . .
Ag_444 Ag_438 Ag_437 60.16(11) . .
Ag_527 Ag_438 Ag_437 146.38(14) . .
Ag_617 Ag_438 Ag_437 117.39(16) . .
Ag3_319 Ag_438 Ag_437 60.17(10) . .
Ag_526 Ag_438 Ag_437 120.42(15) . .
Ag_525 Ag_438 Ag_616 89.22(14) . .
Ag_444 Ag_438 Ag_616 60.77(12) . .
Ag_527 Ag_438 Ag_616 152.89(16) . .
Ag_617 Ag_438 Ag_616 70.70(14) . .
Ag3_319 Ag_438 Ag_616 109.40(14) . .
Ag_526 Ag_438 Ag_616 122.01(15) . .
Ag_437 Ag_438 Ag_616 59.22(12) . .
Ag_525 Ag_438 Ag_431 59.86(11) . .
Ag_444 Ag_438 Ag_431 119.13(13) . .
Ag_527 Ag_438 Ag_431 61.14(11) . .
Ag_617 Ag_438 Ag_431 143.02(16) . .
Ag3_319 Ag_438 Ag_431 59.28(10) . .
Ag_526 Ag_438 Ag_431 58.50(11) . .
Ag_437 Ag_438 Ag_431 89.80(12) . .
Ag_616 Ag_438 Ag_431 145.50(16) . .
Ag_525 Ag_438 Ag_439 146.85(14) . .
Ag_444 Ag_438 Ag_439 58.42(11) . .
Ag_527 Ag_438 Ag_439 59.02(11) . .
Ag_617 Ag_438 Ag_439 57.64(11) . .
Ag3_319 Ag_438 Ag_439 60.61(10) . .
Ag_526 Ag_438 Ag_439 119.41(15) . .
Ag_437 Ag_438 Ag_439 109.12(13) . .
Ag_616 Ag_438 Ag_439 112.04(15) . .
Ag_431 Ag_438 Ag_439 91.17(12) . .
Ag_525 Ag_438 Ag_716 57.13(12) . .
Ag_444 Ag_438 Ag_716 125.98(16) . .
Ag_527 Ag_438 Ag_716 110.89(15) . .
Ag_617 Ag_438 Ag_716 99.95(15) . .
Ag3_319 Ag_438 Ag_716 144.83(16) . .
Ag_526 Ag_438 Ag_716 56.79(13) . .
Ag_437 Ag_438 Ag_716 91.39(14) . .
Ag_616 Ag_438 Ag_716 65.23(14) . .
Ag_431 Ag_438 Ag_716 104.16(15) . .
Ag_439 Ag_438 Ag_716 154.56(16) . .
Ag_617 Ag_439 Ag_444 65.06(12) . .
Ag_617 Ag_439 Ag_528 115.13(15) . .
Ag_444 Ag_439 Ag_528 178.81(18) . .
Ag_617 Ag_439 Ag_527 85.54(14) . .
Ag_444 Ag_439 Ag_527 118.49(15) . .
Ag_528 Ag_439 Ag_527 60.48(11) . .
Ag_617 Ag_439 Ag_445 95.27(15) . .
Ag_444 Ag_439 Ag_445 61.56(12) . .
Ag_528 Ag_439 Ag_445 119.46(15) . .
Ag_527 Ag_439 Ag_445 179.08(18) . .
Ag_617 Ag_439 Ag2_320 152.43(17) . .
Ag_444 Ag_439 Ag2_320 89.80(12) . .
Ag_528 Ag_439 Ag2_320 90.25(12) . .
Ag_527 Ag_439 Ag2_320 118.00(13) . .
Ag_445 Ag_439 Ag2_320 61.11(10) . .
Ag_617 Ag_439 Ag_440 121.95(15) . .
Ag_444 Ag_439 Ag_440 120.76(15) . .
Ag_528 Ag_439 Ag_440 60.24(11) . .
Ag_527 Ag_439 Ag_440 120.67(15) . .
Ag_445 Ag_439 Ag_440 59.23(11) . .
Ag2_320 Ag_439 Ag_440 60.27(10) . .
Ag_617 Ag_439 Ag_618 68.79(13) . .
Ag_444 Ag_439 Ag_618 118.84(14) . .
Ag_528 Ag_439 Ag_618 62.13(12) . .
Ag_527 Ag_439 Ag_618 94.88(13) . .
Ag_445 Ag_439 Ag_618 85.83(13) . .
Ag2_320 Ag_439 Ag_618 119.19(14) . .
Ag_440 Ag_439 Ag_618 58.97(11) . .
Ag_617 Ag_439 Ag_432 141.57(16) . .
Ag_444 Ag_439 Ag_432 118.03(13) . .
Ag_528 Ag_439 Ag_432 61.03(11) . .
Ag_527 Ag_439 Ag_432 58.57(11) . .
Ag_445 Ag_439 Ag_432 120.53(13) . .
Ag2_320 Ag_439 Ag_432 59.43(10) . .
Ag_440 Ag_439 Ag_432 90.59(12) . .
Ag_618 Ag_439 Ag_432 123.12(15) . .
Ag_617 Ag_439 Ag3_319 111.19(14) . .
Ag_444 Ag_439 Ag3_319 59.42(10) . .
Ag_528 Ag_439 Ag3_319 119.64(13) . .
Ag_527 Ag_439 Ag3_319 87.69(12) . .
Ag_445 Ag_439 Ag3_319 91.60(12) . .
Ag2_320 Ag_439 Ag3_319 59.57(10) . .
Ag_440 Ag_439 Ag3_319 119.84(13) . .
Ag_618 Ag_439 Ag3_319 177.41(17) . .
Ag_432 Ag_439 Ag3_319 58.61(10) . .
Ag_617 Ag_439 Ag_438 59.86(12) . .
Ag_444 Ag_439 Ag_438 59.38(11) . .
Ag_528 Ag_439 Ag_438 119.60(14) . .
Ag_527 Ag_439 Ag_438 59.12(11) . .
Ag_445 Ag_439 Ag_438 120.94(14) . .
Ag2_320 Ag_439 Ag_438 118.05(13) . .
Ag_440 Ag_439 Ag_438 178.17(15) . .
Ag_618 Ag_439 Ag_438 122.74(14) . .
Ag_432 Ag_439 Ag_438 87.82(12) . .
Ag3_319 Ag_439 Ag_438 58.48(10) . .
Ag_619 Ag_440 Ag_445 89.44(14) . .
Ag_619 Ag_440 Ag_618 66.13(13) . .
Ag_445 Ag_440 Ag_618 87.35(14) . .
Ag_619 Ag_440 Ag_529 89.37(14) . .
Ag_445 Ag_440 Ag_529 178.56(17) . .
Ag_618 Ag_440 Ag_529 91.42(14) . .
Ag_619 Ag_440 Ag_528 117.95(14) . .
Ag_445 Ag_440 Ag_528 119.50(15) . .
Ag_618 Ag_440 Ag_528 62.45(12) . .
Ag_529 Ag_440 Ag_528 60.46(12) . .
Ag_619 Ag_440 Ag_439 118.44(15) . .
Ag_445 Ag_440 Ag_439 60.18(11) . .
Ag_618 Ag_440 Ag_439 60.79(11) . .
Ag_529 Ag_440 Ag_439 119.79(15) . .
Ag_528 Ag_440 Ag_439 59.33(11) . .
Ag_619 Ag_440 Ag_312 111.77(15) . .
Ag_445 Ag_440 Ag_312 91.10(13) . .
Ag_618 Ag_440 Ag_312 177.38(17) . .
Ag_529 Ag_440 Ag_312 90.09(13) . .
Ag_528 Ag_440 Ag_312 120.16(14) . .
Ag_439 Ag_440 Ag_312 120.11(13) . .
Ag_619 Ag_440 Ag2_320 148.04(16) . .
Ag_445 Ag_440 Ag2_320 61.24(11) . .
Ag_618 Ag_440 Ag2_320 120.47(15) . .
Ag_529 Ag_440 Ag2_320 120.10(14) . .
Ag_528 Ag_440 Ag2_320 89.42(12) . .
Ag_439 Ag_440 Ag2_320 59.74(10) . .
Ag_312 Ag_440 Ag2_320 60.37(10) . .
Ag_619 Ag_440 Ag_441 61.40(13) . .
Ag_445 Ag_440 Ag_441 119.46(15) . .
Ag_618 Ag_440 Ag_441 119.25(14) . .
Ag_529 Ag_440 Ag_441 60.56(12) . .
Ag_528 Ag_440 Ag_441 121.02(15) . .
Ag_439 Ag_440 Ag_441 179.64(18) . .
Ag_312 Ag_440 Ag_441 59.83(11) . .
Ag2_320 Ag_440 Ag_441 120.20(14) . .
Ag_619 Ag_440 Ag_433 147.40(17) . .
Ag_445 Ag_440 Ag_433 120.80(13) . .
Ag_618 Ag_440 Ag_433 122.46(15) . .
Ag_529 Ag_440 Ag_433 60.54(11) . .
Ag_528 Ag_440 Ag_433 60.01(11) . .
Ag_439 Ag_440 Ag_433 89.40(12) . .
Ag_312 Ag_440 Ag_433 60.16(10) . .
Ag2_320 Ag_440 Ag_433 59.55(10) . .
Ag_441 Ag_440 Ag_433 90.85(13) . .
Ag_619 Ag_440 Ag_446 62.13(12) . .
Ag_445 Ag_440 Ag_446 60.95(12) . .
Ag_618 Ag_440 Ag_446 117.90(15) . .
Ag_529 Ag_440 Ag_446 119.10(15) . .
Ag_528 Ag_440 Ag_446 179.51(17) . .
Ag_439 Ag_440 Ag_446 121.11(15) . .
Ag_312 Ag_440 Ag_446 59.48(11) . .
Ag2_320 Ag_440 Ag_446 90.66(12) . .
Ag_441 Ag_440 Ag_446 58.54(12) . .
Ag_433 Ag_440 Ag_446 119.64(14) . .
Ag_446 Ag_441 Ag_530 178.98(19) . .
Ag_446 Ag_441 Ag_531 118.02(16) . .
Ag_530 Ag_441 Ag_531 61.17(13) . .
Ag_446 Ag_441 Ag_312 60.23(11) . .
Ag_530 Ag_441 Ag_312 118.89(15) . .
Ag_531 Ag_441 Ag_312 87.34(13) . .
Ag_446 Ag_441 Ag_447 118.80(14) . .
Ag_530 Ag_441 Ag_447 60.32(12) . .
Ag_531 Ag_441 Ag_447 59.29(12) . .
Ag_312 Ag_441 Ag_447 58.57(11) . .
Ag_446 Ag_441 Ag_529 119.59(15) . .
Ag_530 Ag_441 Ag_529 60.60(12) . .
Ag_531 Ag_441 Ag_529 109.95(16) . .
Ag_312 Ag_441 Ag_529 89.05(13) . .
Ag_447 Ag_441 Ag_529 59.99(12) . .
Ag_446 Ag_441 Ag_440 60.81(12) . .
Ag_530 Ag_441 Ag_440 119.37(16) . .
Ag_531 Ag_441 Ag_440 143.71(15) . .
Ag_312 Ag_441 Ag_440 59.81(11) . .
Ag_447 Ag_441 Ag_440 88.49(13) . .
Ag_529 Ag_441 Ag_440 58.78(11) . .
Ag_446 Ag_441 Ag_620 63.42(14) . .
Ag_530 Ag_441 Ag_620 116.87(16) . .
Ag_531 Ag_441 Ag_620 85.56(16) . .
Ag_312 Ag_441 Ag_620 110.34(16) . .
Ag_447 Ag_441 Ag_620 142.12(17) . .
Ag_529 Ag_441 Ag_620 156.10(17) . .
Ag_440 Ag_441 Ag_620 118.48(17) . .
Ag_446 Ag_441 Ag_442 59.55(12) . .
Ag_530 Ag_441 Ag_442 119.66(16) . .
Ag_531 Ag_441 Ag_442 58.50(12) . .
Ag_312 Ag_441 Ag_442 59.97(11) . .
Ag_447 Ag_441 Ag_442 89.47(13) . .
Ag_529 Ag_441 Ag_442 145.78(15) . .
Ag_440 Ag_441 Ag_442 109.46(14) . .
Ag_620 Ag_441 Ag_442 57.84(13) . .
Ag_446 Ag_441 Ag_619 61.77(13) . .
Ag_530 Ag_441 Ag_619 119.23(16) . .
Ag_531 Ag_441 Ag_619 157.36(17) . .
Ag_312 Ag_441 Ag_619 109.00(15) . .
Ag_447 Ag_441 Ag_619 142.67(16) . .
Ag_529 Ag_441 Ag_619 86.52(14) . .
Ag_440 Ag_441 Ag_619 58.12(12) . .
Ag_620 Ag_441 Ag_619 74.25(15) . .
Ag_442 Ag_441 Ag_619 115.65(16) . .
Ag_446 Ag_441 Ag_736 124.32(17) . .
Ag_530 Ag_441 Ag_736 55.96(14) . .
Ag_531 Ag_441 Ag_736 56.91(14) . .
Ag_312 Ag_441 Ag_736 142.64(17) . .
Ag_447 Ag_441 Ag_736 104.29(17) . .
Ag_529 Ag_441 Ag_736 111.66(16) . .
Ag_440 Ag_441 Ag_736 157.55(17) . .
Ag_620 Ag_441 Ag_736 60.91(15) . .
Ag_442 Ag_441 Ag_736 89.35(15) . .
Ag_619 Ag_441 Ag_736 103.18(16) . .
Ag_446 Ag_441 Ag_732 126.53(18) . .
Ag_530 Ag_441 Ag_732 54.46(15) . .
Ag_531 Ag_441 Ag_732 111.21(17) . .
Ag_312 Ag_441 Ag_732 143.40(18) . .
Ag_447 Ag_441 Ag_732 103.10(18) . .
Ag_529 Ag_441 Ag_732 55.42(14) . .
Ag_440 Ag_441 Ag_732 90.79(15) . .
Ag_620 Ag_441 Ag_732 102.57(17) . .
Ag_442 Ag_441 Ag_732 156.57(17) . .
Ag_619 Ag_441 Ag_732 64.76(16) . .
Ag_736 Ag_441 Ag_732 68.57(16) . .
Ag1C_621 Ag_442 Ag_620 59.9(2) 17_554 .
Ag1C_621 Ag_442 Ag_531 121.1(3) 17_554 .
Ag_620 Ag_442 Ag_531 87.91(15) . .
Ag1C_621 Ag_442 Ag_446 91.7(3) 17_554 .
Ag_620 Ag_442 Ag_446 64.18(13) . .
Ag_531 Ag_442 Ag_446 118.49(16) . .
Ag1C_621 Ag_442 Ag_511 88.1(3) 17_554 17_554
Ag_620 Ag_442 Ag_511 115.95(16) . 17_554
Ag_531 Ag_442 Ag_511 61.90(13) . 17_554
Ag_446 Ag_442 Ag_511 179.61(19) . 17_554
Ag1C_621 Ag_442 Ag4_311 109.8(2) 17_554 17_554
Ag_620 Ag_442 Ag4_311 150.67(18) . 17_554
Ag_531 Ag_442 Ag4_311 118.42(15) . 17_554
Ag_446 Ag_442 Ag4_311 90.31(13) . 17_554
Ag_511 Ag_442 Ag4_311 89.46(13) 17_554 17_554
Ag1C_621 Ag_442 Ag_412 59.4(3) 17_554 17_554
Ag_620 Ag_442 Ag_412 91.70(16) . 17_554
Ag_531 Ag_442 Ag_412 178.97(18) . 17_554
Ag_446 Ag_442 Ag_412 60.49(12) . 17_554
Ag_511 Ag_442 Ag_412 119.11(15) 17_554 17_554
Ag4_311 Ag_442 Ag_412 61.73(11) 17_554 17_554
Ag1C_621 Ag_442 Ag1B_621 28.1(3) 17_554 17_554
Ag_620 Ag_442 Ag1B_621 67.80(19) . 17_554
Ag_531 Ag_442 Ag1B_621 96.6(2) . 17_554
Ag_446 Ag_442 Ag1B_621 117.5(2) . 17_554
Ag_511 Ag_442 Ag1B_621 62.3(2) 17_554 17_554
Ag4_311 Ag_442 Ag1B_621 117.4(2) 17_554 17_554
Ag_412 Ag_442 Ag1B_621 84.1(2) 17_554 17_554
Ag1C_621 Ag_442 Ag_312 147.9(3) 17_554 .
Ag_620 Ag_442 Ag_312 112.28(16) . .
Ag_531 Ag_442 Ag_312 87.72(14) . .
Ag_446 Ag_442 Ag_312 59.74(11) . .
Ag_511 Ag_442 Ag_312 120.40(15) 17_554 .
Ag4_311 Ag_442 Ag_312 60.21(10) 17_554 .
Ag_412 Ag_442 Ag_312 91.55(13) 17_554 .
Ag1B_621 Ag_442 Ag_312 175.6(2) 17_554 .
Ag1C_621 Ag_442 Ag_435 145.6(3) 17_554 .
Ag_620 Ag_442 Ag_435 144.56(17) . .
Ag_531 Ag_442 Ag_435 58.54(12) . .
Ag_446 Ag_442 Ag_435 119.53(14) . .
Ag_511 Ag_442 Ag_435 60.60(12) 17_554 .
Ag4_311 Ag_442 Ag_435 59.90(11) 17_554 .
Ag_412 Ag_442 Ag_435 121.63(14) 17_554 .
Ag1B_621 Ag_442 Ag_435 122.9(2) 17_554 .
Ag_312 Ag_442 Ag_435 59.80(11) . .
Ag1C_621 Ag_442 Ag_420 59.4(2) 17_554 17_554
Ag_620 Ag_442 Ag_420 119.18(16) . 17_554
Ag_531 Ag_442 Ag_420 121.13(16) . 17_554
Ag_446 Ag_442 Ag_420 120.34(15) . 17_554
Ag_511 Ag_442 Ag_420 59.27(12) 17_554 17_554
Ag4_311 Ag_442 Ag_420 60.01(11) 17_554 17_554
Ag_412 Ag_442 Ag_420 59.88(12) 17_554 17_554
Ag1B_621 Ag_442 Ag_420 57.52(17) 17_554 17_554
Ag_312 Ag_442 Ag_420 120.22(14) . 17_554
Ag_435 Ag_442 Ag_420 90.34(13) . 17_554
Ag1C_621 Ag_442 Ag_441 120.5(2) 17_554 .
Ag_620 Ag_442 Ag_441 60.72(13) . .
Ag_531 Ag_442 Ag_441 59.80(12) . .
Ag_446 Ag_442 Ag_441 58.72(12) . .
Ag_511 Ag_442 Ag_441 121.67(16) 17_554 .
Ag4_311 Ag_442 Ag_441 119.54(14) 17_554 .
Ag_412 Ag_442 Ag_441 119.19(15) 17_554 .
Ag1B_621 Ag_442 Ag_441 122.85(19) 17_554 .
Ag_312 Ag_442 Ag_441 59.34(11) . .
Ag_435 Ag_442 Ag_441 90.08(13) . .
Ag_420 Ag_442 Ag_441 179.06(18) 17_554 .
Ag_437 Ag_443 Ag_402 176.69(15) . 17_554
Ag_437 Ag_443 Ag_436 60.80(12) . .
Ag_402 Ag_443 Ag_436 118.98(15) 17_554 .
Ag_437 Ag_443 Ag_406 119.69(15) . 17_554
Ag_402 Ag_443 Ag_406 60.33(12) 17_554 17_554
Ag_436 Ag_443 Ag_406 176.86(15) . 17_554
Ag_437 Ag_443 Ag1_627 123.21(15) . 17_554
Ag_402 Ag_443 Ag1_627 59.81(12) 17_554 17_554
Ag_436 Ag_443 Ag1_627 89.84(14) . 17_554
Ag_406 Ag_443 Ag1_627 92.23(15) 17_554 17_554
Ag_437 Ag_443 Ag_444 59.95(11) . .
Ag_402 Ag_443 Ag_444 120.02(15) 17_554 .
Ag_436 Ag_443 Ag_444 120.71(15) . .
Ag_406 Ag_443 Ag_444 59.75(11) 17_554 .
Ag1_627 Ag_443 Ag_444 124.77(14) 17_554 .
Ag_437 Ag_443 Ag_407 119.79(15) . 17_554
Ag_402 Ag_443 Ag_407 59.92(12) 17_554 17_554
Ag_436 Ag_443 Ag_407 59.06(12) . 17_554
Ag_406 Ag_443 Ag_407 120.19(15) 17_554 17_554
Ag1_627 Ag_443 Ag_407 59.66(12) 17_554 17_554
Ag_444 Ag_443 Ag_407 175.31(15) . 17_554
Ag_437 Ag_443 Ag_305 88.53(13) . .
Ag_402 Ag_443 Ag_305 88.80(13) 17_554 .
Ag_436 Ag_443 Ag_305 117.86(14) . .
Ag_406 Ag_443 Ag_305 59.41(11) 17_554 .
Ag1_627 Ag_443 Ag_305 146.43(17) 17_554 .
Ag_444 Ag_443 Ag_305 58.74(10) . .
Ag_407 Ag_443 Ag_305 116.84(13) 17_554 .
Ag_437 Ag_443 Ag_315 59.97(11) . .
Ag_402 Ag_443 Ag_315 116.87(13) 17_554 .
Ag_436 Ag_443 Ag_315 59.42(11) . .
Ag_406 Ag_443 Ag_315 117.84(14) 17_554 .
Ag1_627 Ag_443 Ag_315 144.17(16) 17_554 .
Ag_444 Ag_443 Ag_315 88.96(12) . .
Ag_407 Ag_443 Ag_315 87.10(12) 17_554 .
Ag_305 Ag_443 Ag_315 58.44(10) . .
Ag_437 Ag_443 Ag_301 117.63(13) . 17_554
Ag_402 Ag_443 Ag_301 59.21(11) 17_554 17_554
Ag_436 Ag_443 Ag_301 88.15(12) . 17_554
Ag_406 Ag_443 Ag_301 88.97(12) 17_554 17_554
Ag1_627 Ag_443 Ag_301 107.67(14) 17_554 17_554
Ag_444 Ag_443 Ag_301 117.24(13) . 17_554
Ag_407 Ag_443 Ag_301 58.35(10) 17_554 17_554
Ag_305 Ag_443 Ag_301 58.50(10) . 17_554
Ag_315 Ag_443 Ag_301 57.66(10) . 17_554
Ag_437 Ag_443 Ag_606 91.97(13) . .
Ag_402 Ag_443 Ag_606 90.68(14) 17_554 .
Ag_436 Ag_443 Ag_606 124.97(15) . .
Ag_406 Ag_443 Ag_606 58.12(12) 17_554 .
Ag1_627 Ag_443 Ag_606 65.16(12) 17_554 .
Ag_444 Ag_443 Ag_606 59.61(11) . .
Ag_407 Ag_443 Ag_606 124.75(15) 17_554 .
Ag_305 Ag_443 Ag_606 107.05(14) . .
Ag_315 Ag_443 Ag_606 146.58(16) . .
Ag_301 Ag_443 Ag_606 144.65(16) 17_554 .
Ag_439 Ag_444 Ag3_319 62.03(11) . .
Ag_439 Ag_444 Ag_305 90.37(12) . .
Ag3_319 Ag_444 Ag_305 59.77(10) . .
Ag_439 Ag_444 Ag_438 62.20(11) . .
Ag3_319 Ag_444 Ag_438 60.21(11) . .
Ag_305 Ag_444 Ag_438 119.98(14) . .
Ag_439 Ag_444 Ag_607 89.10(14) . .
Ag3_319 Ag_444 Ag_607 147.91(16) . .
Ag_305 Ag_444 Ag_607 110.40(14) . .
Ag_438 Ag_444 Ag_607 120.38(14) . .
Ag_439 Ag_444 Ag_437 112.28(14) . .
Ag3_319 Ag_444 Ag_437 60.31(11) . .
Ag_305 Ag_444 Ag_437 89.43(12) . .
Ag_438 Ag_444 Ag_437 60.22(11) . .
Ag_607 Ag_444 Ag_437 151.13(15) . .
Ag_439 Ag_444 Ag_406 118.67(15) . 17_554
Ag3_319 Ag_444 Ag_406 119.99(13) . 17_554
Ag_305 Ag_444 Ag_406 60.22(10) . 17_554
Ag_438 Ag_444 Ag_406 179.13(16) . 17_554
Ag_607 Ag_444 Ag_406 59.97(12) . 17_554
Ag_437 Ag_444 Ag_406 119.05(14) . 17_554
Ag_439 Ag_444 Ag_443 148.80(14) . .
Ag3_319 Ag_444 Ag_443 90.85(12) . .
Ag_305 Ag_444 Ag_443 61.06(10) . .
Ag_438 Ag_444 Ag_443 119.39(15) . .
Ag_607 Ag_444 Ag_443 111.50(15) . .
Ag_437 Ag_444 Ag_443 59.20(11) . .
Ag_406 Ag_444 Ag_443 59.86(12) 17_554 .
Ag_439 Ag_444 Ag_616 114.80(15) . .
Ag3_319 Ag_444 Ag_616 109.22(14) . .
Ag_305 Ag_444 Ag_616 144.75(16) . .
Ag_438 Ag_444 Ag_616 60.18(12) . .
Ag_607 Ag_444 Ag_616 95.00(14) . .
Ag_437 Ag_444 Ag_616 59.04(11) . .
Ag_406 Ag_444 Ag_616 119.11(15) 17_554 .
Ag_443 Ag_444 Ag_616 87.44(14) . .
Ag_439 Ag_444 Ag_445 59.77(11) . .
Ag3_319 Ag_444 Ag_445 92.07(12) . .
Ag_305 Ag_444 Ag_445 61.25(10) . .
Ag_438 Ag_444 Ag_445 121.97(14) . .
Ag_607 Ag_444 Ag_445 59.35(11) . .
Ag_437 Ag_444 Ag_445 148.14(14) . .
Ag_406 Ag_444 Ag_445 58.90(11) 17_554 .
Ag_443 Ag_444 Ag_445 109.96(14) . .
Ag_616 Ag_444 Ag_445 152.57(15) . .
Ag_439 Ag_444 Ag_606 148.03(15) . .
Ag3_319 Ag_444 Ag_606 149.56(16) . .
Ag_305 Ag_444 Ag_606 110.36(14) . .
Ag_438 Ag_444 Ag_606 120.58(14) . .
Ag_607 Ag_444 Ag_606 61.35(13) . .
Ag_437 Ag_444 Ag_606 92.63(14) . .
Ag_406 Ag_444 Ag_606 58.76(12) 17_554 .
Ag_443 Ag_444 Ag_606 61.44(11) . .
Ag_616 Ag_444 Ag_606 60.56(12) . .
Ag_445 Ag_444 Ag_606 108.43(15) . .
Ag_439 Ag_444 Ag_617 56.97(11) . .
Ag3_319 Ag_444 Ag_617 106.90(14) . .
Ag_305 Ag_444 Ag_617 145.27(15) . .
Ag_438 Ag_444 Ag_617 58.18(12) . .
Ag_607 Ag_444 Ag_617 62.32(13) . .
Ag_437 Ag_444 Ag_617 112.43(15) . .
Ag_406 Ag_444 Ag_617 122.22(15) 17_554 .
Ag_443 Ag_444 Ag_617 153.37(15) . .
Ag_616 Ag_444 Ag_617 68.25(13) . .
Ag_445 Ag_444 Ag_617 89.51(13) . .
Ag_606 Ag_444 Ag_617 95.81(13) . .
Ag_440 Ag_445 Ag_406 177.82(16) . 17_554
Ag_440 Ag_445 Ag_439 60.58(11) . .
Ag_406 Ag_445 Ag_439 118.65(15) 17_554 .
Ag_440 Ag_445 Ag_607 121.21(15) . .
Ag_406 Ag_445 Ag_607 60.42(12) 17_554 .
Ag_439 Ag_445 Ag_607 88.58(13) . .
Ag_440 Ag_445 Ag_405 119.58(15) . 17_554
Ag_406 Ag_445 Ag_405 61.10(12) 17_554 17_554
Ag_439 Ag_445 Ag_405 177.83(16) . 17_554
Ag_607 Ag_445 Ag_405 93.02(14) . 17_554
Ag_440 Ag_445 Ag_304 88.97(13) . 17_554
Ag_406 Ag_445 Ag_304 89.74(13) 17_554 17_554
Ag_439 Ag_445 Ag_304 118.48(13) . 17_554
Ag_607 Ag_445 Ag_304 147.79(16) . 17_554
Ag_405 Ag_445 Ag_304 59.54(10) 17_554 17_554
Ag_440 Ag_445 Ag_446 60.61(11) . .
Ag_406 Ag_445 Ag_446 120.06(15) 17_554 .
Ag_439 Ag_445 Ag_446 121.17(15) . .
Ag_607 Ag_445 Ag_446 123.66(14) . .
Ag_405 Ag_445 Ag_446 58.98(11) 17_554 .
Ag_304 Ag_445 Ag_446 58.94(10) 17_554 .
Ag_440 Ag_445 Ag2_320 60.18(10) . .
Ag_406 Ag_445 Ag2_320 117.64(13) 17_554 .
Ag_439 Ag_445 Ag2_320 59.52(10) . .
Ag_607 Ag_445 Ag2_320 143.69(16) . .
Ag_405 Ag_445 Ag2_320 118.49(13) 17_554 .
Ag_304 Ag_445 Ag2_320 58.96(10) 17_554 .
Ag_446 Ag_445 Ag2_320 89.87(12) . .
Ag_440 Ag_445 Ag_444 119.21(15) . .
Ag_406 Ag_445 Ag_444 59.99(11) 17_554 .
Ag_439 Ag_445 Ag_444 58.66(11) . .
Ag_607 Ag_445 Ag_444 59.56(11) . .
Ag_405 Ag_445 Ag_444 121.04(15) 17_554 .
Ag_304 Ag_445 Ag_444 117.90(13) 17_554 .
Ag_446 Ag_445 Ag_444 176.63(15) . .
Ag2_320 Ag_445 Ag_444 87.29(12) . .
Ag_440 Ag_445 Ag_608 92.11(14) . .
Ag_406 Ag_445 Ag_608 89.96(14) 17_554 .
Ag_439 Ag_445 Ag_608 123.92(14) . .
Ag_607 Ag_445 Ag_608 63.77(13) . .
Ag_405 Ag_445 Ag_608 58.19(11) 17_554 .
Ag_304 Ag_445 Ag_608 107.80(14) 17_554 .
Ag_446 Ag_445 Ag_608 59.92(12) . .
Ag2_320 Ag_445 Ag_608 147.46(16) . .
Ag_444 Ag_445 Ag_608 123.25(15) . .
Ag_440 Ag_445 Ag_305 118.21(13) . .
Ag_406 Ag_445 Ag_305 59.62(10) 17_554 .
Ag_439 Ag_445 Ag_305 88.09(12) . .
Ag_607 Ag_445 Ag_305 108.24(14) . .
Ag_405 Ag_445 Ag_305 90.02(13) 17_554 .
Ag_304 Ag_445 Ag_305 59.48(10) 17_554 .
Ag_446 Ag_445 Ag_305 118.42(13) . .
Ag2_320 Ag_445 Ag_305 58.03(10) . .
Ag_444 Ag_445 Ag_305 58.43(10) . .
Ag_608 Ag_445 Ag_305 145.05(16) . .
Ag_441 Ag_446 Ag_405 178.84(17) . 17_554
Ag_441 Ag_446 Ag_442 61.72(12) . .
Ag_405 Ag_446 Ag_442 119.42(15) 17_554 .
Ag_441 Ag_446 Ag_304 120.12(14) . 17_554
Ag_405 Ag_446 Ag_304 60.47(11) 17_554 17_554
Ag_442 Ag_446 Ag_304 89.72(12) . 17_554
Ag_441 Ag_446 Ag_312 60.69(11) . .
Ag_405 Ag_446 Ag_312 119.91(14) 17_554 .
Ag_442 Ag_446 Ag_312 60.83(11) . .
Ag_304 Ag_446 Ag_312 59.44(10) 17_554 .
Ag_441 Ag_446 Ag_412 121.57(16) . 17_554
Ag_405 Ag_446 Ag_412 59.57(12) 17_554 17_554
Ag_442 Ag_446 Ag_412 59.87(12) . 17_554
Ag_304 Ag_446 Ag_412 61.66(11) 17_554 17_554
Ag_312 Ag_446 Ag_412 91.83(13) . 17_554
Ag_441 Ag_446 Ag_440 60.65(12) . .
Ag_405 Ag_446 Ag_440 118.62(15) 17_554 .
Ag_442 Ag_446 Ag_440 111.08(14) . .
Ag_304 Ag_446 Ag_440 88.62(12) 17_554 .
Ag_312 Ag_446 Ag_440 59.90(11) . .
Ag_412 Ag_446 Ag_440 147.58(14) 17_554 .
Ag_441 Ag_446 Ag_445 119.07(15) . .
Ag_405 Ag_446 Ag_445 60.18(12) 17_554 .
Ag_442 Ag_446 Ag_445 146.98(14) . .
Ag_304 Ag_446 Ag_445 60.48(11) 17_554 .
Ag_312 Ag_446 Ag_445 89.87(12) . .
Ag_412 Ag_446 Ag_445 110.40(14) 17_554 .
Ag_440 Ag_446 Ag_445 58.44(11) . .
Ag_441 Ag_446 Ag_608 120.24(15) . .
Ag_405 Ag_446 Ag_608 58.68(12) 17_554 .
Ag_442 Ag_446 Ag_608 151.48(16) . .
Ag_304 Ag_446 Ag_608 109.30(15) 17_554 .
Ag_312 Ag_446 Ag_608 147.29(16) . .
Ag_412 Ag_446 Ag_608 110.03(15) 17_554 .
Ag_440 Ag_446 Ag_608 91.01(14) . .
Ag_445 Ag_446 Ag_608 60.23(12) . .
Ag_441 Ag_446 Ag_609 120.02(15) . 17_554
Ag_405 Ag_446 Ag_609 60.10(12) 17_554 17_554
Ag_442 Ag_446 Ag_609 90.91(14) . 17_554
Ag_304 Ag_446 Ag_609 111.06(15) 17_554 17_554
Ag_312 Ag_446 Ag_609 148.60(16) . 17_554
Ag_412 Ag_446 Ag_609 60.10(12) 17_554 17_554
Ag_440 Ag_446 Ag_609 150.91(15) . 17_554
Ag_445 Ag_446 Ag_609 111.97(15) . 17_554
Ag_608 Ag_446 Ag_609 62.84(13) . 17_554
Ag_441 Ag_446 Ag_619 60.58(13) . .
Ag_405 Ag_446 Ag_619 118.30(15) 17_554 .
Ag_442 Ag_446 Ag_619 116.52(16) . .
Ag_304 Ag_446 Ag_619 142.27(16) 17_554 .
Ag_312 Ag_446 Ag_619 108.43(15) . .
Ag_412 Ag_446 Ag_619 154.53(15) 17_554 .
Ag_440 Ag_446 Ag_619 57.70(11) . .
Ag_445 Ag_446 Ag_619 85.57(14) . .
Ag_608 Ag_446 Ag_619 59.86(13) . .
Ag_609 Ag_446 Ag_619 95.96(13) 17_554 .
Ag_441 Ag_446 Ag_620 59.36(13) . .
Ag_405 Ag_446 Ag_620 120.87(16) 17_554 .
Ag_442 Ag_446 Ag_620 57.20(12) . .
Ag_304 Ag_446 Ag_620 144.05(16) 17_554 .
Ag_312 Ag_446 Ag_620 107.53(15) . .
Ag_412 Ag_446 Ag_620 87.40(14) 17_554 .
Ag_440 Ag_446 Ag_620 114.70(16) . .
Ag_445 Ag_446 Ag_620 154.99(16) . .
Ag_608 Ag_446 Ag_620 97.79(15) . .
Ag_609 Ag_446 Ag_620 60.97(14) 17_554 .
Ag_619 Ag_446 Ag_620 72.11(14) . .
Ag_520 Ag_447 Ag_312 178.53(16) . .
Ag_520 Ag_447 Ag_320 119.22(15) . .
Ag_312 Ag_447 Ag_320 61.93(10) . .
Ag_520 Ag_447 Ag_531 91.20(14) . .
Ag_312 Ag_447 Ag_531 88.91(14) . .
Ag_320 Ag_447 Ag_531 119.25(14) . .
Ag_520 Ag_447 Ag_433 118.30(15) . .
Ag_312 Ag_447 Ag_433 61.24(11) . .
Ag_320 Ag_447 Ag_433 60.21(10) . .
Ag_531 Ag_447 Ag_433 147.32(16) . .
Ag_520 Ag_447 Ag_530 58.99(12) . .
Ag_312 Ag_447 Ag_530 119.87(15) . .
Ag_320 Ag_447 Ag_530 178.17(19) . .
Ag_531 Ag_447 Ag_530 61.05(12) . .
Ag_433 Ag_447 Ag_530 120.66(15) . .
Ag_520 Ag_447 Ag_441 118.23(15) . .
Ag_312 Ag_447 Ag_441 60.61(11) . .
Ag_320 Ag_447 Ag_441 122.54(14) . .
Ag_531 Ag_447 Ag_441 60.01(12) . .
Ag_433 Ag_447 Ag_441 91.73(13) . .
Ag_530 Ag_447 Ag_441 59.26(12) . .
Ag_520 Ag_447 Ag_529 88.28(13) . .
Ag_312 Ag_447 Ag_529 90.31(13) . .
Ag_320 Ag_447 Ag_529 120.58(14) . .
Ag_531 Ag_447 Ag_529 110.66(14) . .
Ag_433 Ag_447 Ag_529 60.38(11) . .
Ag_530 Ag_447 Ag_529 60.29(12) . .
Ag_441 Ag_447 Ag_529 60.13(12) . .
Ag_520 Ag_447 Ag_427 59.60(12) . .
Ag_312 Ag_447 Ag_427 121.54(14) . .
Ag_320 Ag_447 Ag_427 59.62(11) . .
Ag_531 Ag_447 Ag_427 120.16(15) . .
Ag_433 Ag_447 Ag_427 88.78(13) . .
Ag_530 Ag_447 Ag_427 118.59(15) . .
Ag_441 Ag_447 Ag_427 177.67(17) . .
Ag_529 Ag_447 Ag_427 118.32(15) . .
Ag_520 Ag_447 Ag_435 120.47(15) . .
Ag_312 Ag_447 Ag_435 60.78(11) . .
Ag_320 Ag_447 Ag_435 60.80(10) . .
Ag_531 Ag_447 Ag_435 58.45(11) . .
Ag_433 Ag_447 Ag_435 110.54(13) . .
Ag_530 Ag_447 Ag_435 119.49(15) . .
Ag_441 Ag_447 Ag_435 90.93(14) . .
Ag_529 Ag_447 Ag_435 147.56(16) . .
Ag_427 Ag_447 Ag_435 91.02(13) . .
Ag_520 Ag_447 Ag_521 59.60(12) . .
Ag_312 Ag_447 Ag_521 121.64(15) . .
Ag_320 Ag_447 Ag_521 90.60(13) . .
Ag_531 Ag_447 Ag_521 59.59(12) . .
Ag_433 Ag_447 Ag_521 146.52(15) . .
Ag_530 Ag_447 Ag_521 88.08(13) . .
Ag_441 Ag_447 Ag_521 119.44(15) . .
Ag_529 Ag_447 Ag_521 144.37(15) . .
Ag_427 Ag_447 Ag_521 60.59(12) . .
Ag_435 Ag_447 Ag_521 60.87(11) . .
Ag_520 Ag_447 Ag_519 59.00(12) . .
Ag_312 Ag_447 Ag_519 120.53(14) . .
Ag_320 Ag_447 Ag_519 89.05(13) . .
Ag_531 Ag_447 Ag_519 147.43(15) . .
Ag_433 Ag_447 Ag_519 59.30(11) . .
Ag_530 Ag_447 Ag_519 90.15(13) . .
Ag_441 Ag_447 Ag_519 120.06(14) . .
Ag_529 Ag_447 Ag_519 59.94(11) . .
Ag_427 Ag_447 Ag_519 58.38(11) . .
Ag_435 Ag_447 Ag_519 146.12(15) . .
Ag_521 Ag_447 Ag_519 108.15(14) . .
S0_1029 Ag5_447 S0_1048 98.2(8) . 17_554
S0_1029 Ag5_447 S0_1049 136.4(6) . .
S0_1048 Ag5_447 S0_1049 102.3(7) 17_554 .
S0_1029 Ag5_447 Ag_739 137.3(6) . 17_554
S0_1048 Ag5_447 Ag_739 60.5(4) 17_554 17_554
S0_1049 Ag5_447 Ag_739 86.1(5) . 17_554
S0_1029 Ag5_447 Ag_511 101.3(5) . .
S0_1048 Ag5_447 Ag_511 112.8(3) 17_554 .
S0_1049 Ag5_447 Ag_511 105.4(4) . .
Ag_739 Ag5_447 Ag_511 61.94(15) 17_554 .
S0_1029 Ag5_447 Ag1B_621 50.1(6) . .
S0_1048 Ag5_447 Ag1B_621 137.9(6) 17_554 .
S0_1049 Ag5_447 Ag1B_621 119.7(5) . .
Ag_739 Ag5_447 Ag1B_621 120.7(2) 17_554 .
Ag_511 Ag5_447 Ag1B_621 60.00(19) . .
S0_1029 Ag5_447 Ag1A_621 75.9(7) . .
S0_1048 Ag5_447 Ag1A_621 167.9(5) 17_554 .
S0_1049 Ag5_447 Ag1A_621 89.0(6) . .
Ag_739 Ag5_447 Ag1A_621 116.8(3) 17_554 .
Ag_511 Ag5_447 Ag1A_621 59.1(2) . .
Ag1B_621 Ag5_447 Ag1A_621 31.3(3) . .
S0_1029 Ag5_447 Ag_531 83.9(5) . 17_554
S0_1048 Ag5_447 Ag_531 63.7(3) 17_554 17_554
S0_1049 Ag5_447 Ag_531 139.7(5) . 17_554
Ag_739 Ag5_447 Ag_531 53.79(15) 17_554 17_554
Ag_511 Ag5_447 Ag_531 55.61(15) . 17_554
Ag1B_621 Ag5_447 Ag_531 83.6(2) . 17_554
Ag1A_621 Ag5_447 Ag_531 104.8(3) . 17_554
S0_1029 Ag5_447 Ag6_740 113.5(7) . .
S0_1048 Ag5_447 Ag6_740 147.3(6) 17_554 .
S0_1049 Ag5_447 Ag6_740 48.7(5) . .
Ag_739 Ag5_447 Ag6_740 97.9(3) 17_554 .
Ag_511 Ag5_447 Ag6_740 70.08(18) . .
Ag1B_621 Ag5_447 Ag6_740 73.2(2) . .
Ag1A_621 Ag5_447 Ag6_740 42.0(3) . .
Ag_531 Ag5_447 Ag6_740 125.44(19) 17_554 .
Ag_701 Ag_501 Ag_512 133.8(2) . .
Ag_701 Ag_501 Ag_702 73.2(2) . .
Ag_512 Ag_501 Ag_702 61.70(14) . .
Ag_701 Ag_501 Ag_421 113.77(19) . .
Ag_512 Ag_501 Ag_421 60.21(16) . .
Ag_702 Ag_501 Ag_421 90.92(15) . .
Ag_701 Ag_501 Ag_703 150.50(19) . 17_554
Ag_512 Ag_501 Ag_703 60.51(15) . 17_554
Ag_702 Ag_501 Ag_703 107.2(2) . 17_554
Ag_421 Ag_501 Ag_703 95.73(19) . 17_554
Ag_701 Ag_501 Ag_523 125.2(2) . 17_554
Ag_512 Ag_501 Ag_523 93.09(18) . 17_554
Ag_702 Ag_501 Ag_523 149.7(2) . 17_554
Ag_421 Ag_501 Ag_523 60.45(12) . 17_554
Ag_703 Ag_501 Ag_523 69.23(15) 17_554 17_554
Ag_701 Ag_501 Ag_413 71.28(19) . .
Ag_512 Ag_501 Ag_413 120.72(18) . .
Ag_702 Ag_501 Ag_413 117.49(19) . .
Ag_421 Ag_501 Ag_413 60.55(12) . .
Ag_703 Ag_501 Ag_413 128.31(18) 17_554 .
Ag_523 Ag_501 Ag_413 59.08(13) 17_554 .
Ag_701 Ag_501 Ag_502 58.64(15) . .
Ag_512 Ag_501 Ag_502 87.91(15) . .
Ag_702 Ag_501 Ag_502 58.22(14) . .
Ag_421 Ag_501 Ag_502 58.62(12) . .
Ag_703 Ag_501 Ag_502 147.4(2) 17_554 .
Ag_523 Ag_501 Ag_502 107.80(15) 17_554 .
Ag_413 Ag_501 Ag_502 59.49(13) . .
Ag_701 Ag_501 Ag_704 80.6(2) . .
Ag_512 Ag_501 Ag_704 145.6(2) . .
Ag_702 Ag_501 Ag_704 151.0(2) . .
Ag_421 Ag_501 Ag_704 111.25(19) . .
Ag_703 Ag_501 Ag_704 89.5(2) 17_554 .
Ag_523 Ag_501 Ag_704 58.22(15) 17_554 .
Ag_413 Ag_501 Ag_704 63.37(19) . .
Ag_502 Ag_501 Ag_704 117.2(3) . .
Ag_701 Ag_501 Ag_801 60.65(18) . .
Ag_512 Ag_501 Ag_801 99.96(19) . .
Ag_702 Ag_501 Ag_801 57.75(15) . .
Ag_421 Ag_501 Ag_801 148.67(19) . .
Ag_703 Ag_501 Ag_801 93.92(18) 17_554 .
Ag_523 Ag_501 Ag_801 149.99(19) 17_554 .
Ag_413 Ag_501 Ag_801 131.0(2) . .
Ag_502 Ag_501 Ag_801 99.63(18) . .
Ag_704 Ag_501 Ag_801 98.5(2) . .
Ag_701 Ag_502 Ag_702 72.95(17) . .
Ag_701 Ag_502 Ag_421 112.64(19) . .
Ag_702 Ag_502 Ag_421 91.62(17) . .
Ag_701 Ag_502 Ag_705 65.15(18) . .
Ag_702 Ag_502 Ag_705 87.38(17) . .
Ag_421 Ag_502 Ag_705 177.77(19) . .
Ag_701 Ag_502 Ag_422 162.0(2) . .
Ag_702 Ag_502 Ag_422 122.17(19) . .
Ag_421 Ag_502 Ag_422 60.74(12) . .
Ag_705 Ag_502 Ag_422 121.46(17) . .
Ag_701 Ag_502 Ag_414 101.99(19) . .
Ag_702 Ag_502 Ag_414 174.7(2) . .
Ag_421 Ag_502 Ag_414 91.75(14) . .
Ag_705 Ag_502 Ag_414 89.11(17) . .
Ag_422 Ag_502 Ag_414 63.08(12) . .
Ag_701 Ag_502 Ag_706 108.6(2) . .
Ag_702 Ag_502 Ag_706 62.75(14) . .
Ag_421 Ag_502 Ag_706 121.14(18) . .
Ag_705 Ag_502 Ag_706 60.07(14) . .
Ag_422 Ag_502 Ag_706 88.24(13) . .
Ag_414 Ag_502 Ag_706 118.56(17) . .
Ag_701 Ag_502 Ag_503 123.5(2) . .
Ag_702 Ag_502 Ag_503 121.33(16) . .
Ag_421 Ag_502 Ag_503 120.37(15) . .
Ag_705 Ag_502 Ag_503 61.82(13) . .
Ag_422 Ag_502 Ag_503 59.65(11) . .
Ag_414 Ag_502 Ag_503 59.98(12) . .
Ag_706 Ag_502 Ag_503 58.65(13) . .
Ag_701 Ag_502 Ag_413 70.59(18) . .
Ag_702 Ag_502 Ag_413 118.17(17) . .
Ag_421 Ag_502 Ag_413 60.59(12) . .
Ag_705 Ag_502 Ag_413 118.22(18) . .
Ag_422 Ag_502 Ag_413 92.39(13) . .
Ag_414 Ag_502 Ag_413 60.36(13) . .
Ag_706 Ag_502 Ag_413 178.2(2) . .
Ag_503 Ag_502 Ag_413 120.33(17) . .
Ag_701 Ag_502 Ag_513 133.6(2) . .
Ag_702 Ag_502 Ag_513 61.66(14) . .
Ag_421 Ag_502 Ag_513 62.30(13) . .
Ag_705 Ag_502 Ag_513 118.80(16) . .
Ag_422 Ag_502 Ag_513 60.52(12) . .
Ag_414 Ag_502 Ag_513 123.57(15) . .
Ag_706 Ag_502 Ag_513 58.88(13) . .
Ag_503 Ag_502 Ag_513 89.74(14) . .
Ag_413 Ag_502 Ag_513 122.87(17) . .
Ag_701 Ag_502 Ag_501 57.16(17) . .
Ag_702 Ag_502 Ag_501 59.06(14) . .
Ag_421 Ag_502 Ag_501 58.91(13) . .
Ag_705 Ag_502 Ag_501 118.90(17) . .
Ag_422 Ag_502 Ag_501 119.62(18) . .
Ag_414 Ag_502 Ag_501 119.70(16) . .
Ag_706 Ag_502 Ag_501 121.70(18) . .
Ag_503 Ag_502 Ag_501 179.27(17) . .
Ag_413 Ag_502 Ag_501 59.34(13) . .
Ag_513 Ag_502 Ag_501 89.96(18) . .
Ag_415 Ag_503 Ag_706 177.64(18) . .
Ag_415 Ag_503 Ag_422 93.24(14) . .
Ag_706 Ag_503 Ag_422 89.12(15) . .
Ag_415 Ag_503 Ag_504 59.84(12) . .
Ag_706 Ag_503 Ag_504 118.81(15) . .
Ag_422 Ag_503 Ag_504 117.26(14) . .
Ag_415 Ag_503 Ag_414 61.74(12) . .
Ag_706 Ag_503 Ag_414 119.70(16) . .
Ag_422 Ag_503 Ag_414 62.80(12) . .
Ag_504 Ag_503 Ag_414 121.48(16) . .
Ag_415 Ag_503 Ag_709 92.38(17) . .
Ag_706 Ag_503 Ag_709 85.27(16) . .
Ag_422 Ag_503 Ag_709 174.21(19) . .
Ag_504 Ag_503 Ag_709 66.98(14) . .
Ag_414 Ag_503 Ag_709 119.09(17) . .
Ag_415 Ag_503 Ag_502 121.13(15) . .
Ag_706 Ag_503 Ag_502 60.36(13) . .
Ag_422 Ag_503 Ag_502 59.46(12) . .
Ag_504 Ag_503 Ag_502 176.23(19) . .
Ag_414 Ag_503 Ag_502 59.40(12) . .
Ag_709 Ag_503 Ag_502 116.15(16) . .
Ag_415 Ag_503 Ag_423 63.30(12) . .
Ag_706 Ag_503 Ag_423 117.92(16) . .
Ag_422 Ag_503 Ag_423 59.94(11) . .
Ag_504 Ag_503 Ag_423 57.34(11) . .
Ag_414 Ag_503 Ag_423 93.57(13) . .
Ag_709 Ag_503 Ag_423 124.23(17) . .
Ag_502 Ag_503 Ag_423 119.39(16) . .
Ag_415 Ag_503 Ag_705 119.42(17) . .
Ag_706 Ag_503 Ag_705 59.42(14) . .
Ag_422 Ag_503 Ag_705 117.74(16) . .
Ag_504 Ag_503 Ag_705 124.90(17) . .
Ag_414 Ag_503 Ag_705 86.80(13) . .
Ag_709 Ag_503 Ag_705 57.93(14) . .
Ag_502 Ag_503 Ag_705 58.29(13) . .
Ag_423 Ag_503 Ag_705 176.9(2) . .
Ag_415 Ag_503 Ag_514 121.17(14) . .
Ag_706 Ag_503 Ag_514 59.97(13) . .
Ag_422 Ag_503 Ag_514 60.37(12) . .
Ag_504 Ag_503 Ag_514 85.55(13) . .
Ag_414 Ag_503 Ag_514 123.17(16) . .
Ag_709 Ag_503 Ag_514 117.46(16) . .
Ag_502 Ag_503 Ag_514 91.01(16) . .
Ag_423 Ag_503 Ag_514 57.95(11) . .
Ag_705 Ag_503 Ag_514 119.39(17) . .
Ag_415 Ag_503 Ag_627 59.17(12) . .
Ag_706 Ag_503 Ag_627 119.67(15) . .
Ag_422 Ag_503 Ag_627 120.04(15) . .
Ag_504 Ag_503 Ag_627 94.41(15) . .
Ag_414 Ag_503 Ag_627 57.24(12) . .
Ag_709 Ag_503 Ag_627 62.11(13) . .
Ag_502 Ag_503 Ag_627 89.04(14) . .
Ag_423 Ag_503 Ag_627 122.42(16) . .
Ag_705 Ag_503 Ag_627 60.26(13) . .
Ag_514 Ag_503 Ag_627 179.52(19) . .
Ag_415 Ag_503 Ag_710 116.60(16) . .
Ag_706 Ag_503 Ag_710 61.89(13) . .
Ag_422 Ag_503 Ag_710 119.73(16) . .
Ag_504 Ag_503 Ag_710 57.04(12) . .
Ag_414 Ag_503 Ag_710 177.34(19) . .
Ag_709 Ag_503 Ag_710 58.49(13) . .
Ag_502 Ag_503 Ag_710 122.24(17) . .
Ag_423 Ag_503 Ag_710 87.29(12) . .
Ag_705 Ag_503 Ag_710 92.47(14) . .
Ag_514 Ag_503 Ag_710 59.37(12) . .
Ag_627 Ag_503 Ag_710 120.23(15) . .
Ag_423 Ag_504 Ag_713 153.43(18) . .
Ag_423 Ag_504 Ag_710 94.54(15) . .
Ag_713 Ag_504 Ag_710 106.77(17) . .
Ag_423 Ag_504 Ag_415 64.76(12) . .
Ag_713 Ag_504 Ag_415 89.92(16) . .
Ag_710 Ag_504 Ag_415 123.27(16) . .
Ag_423 Ag_504 Ag_424 62.70(12) . .
Ag_713 Ag_504 Ag_424 115.18(18) . .
Ag_710 Ag_504 Ag_424 122.20(16) . .
Ag_415 Ag_504 Ag_424 95.38(13) . .
Ag_423 Ag_504 Ag_416 94.38(14) . .
Ag_713 Ag_504 Ag_416 64.89(14) . .
Ag_710 Ag_504 Ag_416 171.06(17) . .
Ag_415 Ag_504 Ag_416 61.75(12) . .
Ag_424 Ag_504 Ag_416 61.93(12) . .
Ag_423 Ag_504 Ag_515 63.11(12) . .
Ag_713 Ag_504 Ag_515 141.53(17) . .
Ag_710 Ag_504 Ag_515 61.47(12) . .
Ag_415 Ag_504 Ag_515 127.87(16) . .
Ag_424 Ag_504 Ag_515 60.88(11) . .
Ag_416 Ag_504 Ag_515 122.63(15) . .
Ag_423 Ag_504 Ag_503 62.17(12) . .
Ag_713 Ag_504 Ag_503 112.75(17) . .
Ag_710 Ag_504 Ag_503 64.67(13) . .
Ag_415 Ag_504 Ag_503 58.91(12) . .
Ag_424 Ag_504 Ag_503 124.83(15) . .
Ag_416 Ag_504 Ag_503 120.63(15) . .
Ag_515 Ag_504 Ag_503 95.50(15) . .
Ag_423 Ag_504 Ag_505 122.29(15) . .
Ag_713 Ag_504 Ag_505 63.16(14) . .
Ag_710 Ag_504 Ag_505 114.09(15) . .
Ag_415 Ag_504 Ag_505 121.67(17) . .
Ag_424 Ag_504 Ag_505 59.61(12) . .
Ag_416 Ag_504 Ag_505 60.01(12) . .
Ag_515 Ag_504 Ag_505 87.37(14) . .
Ag_503 Ag_504 Ag_505 175.52(17) . .
Ag_423 Ag_504 Ag_709 118.78(16) . .
Ag_713 Ag_504 Ag_709 63.89(15) . .
Ag_710 Ag_504 Ag_709 57.45(13) . .
Ag_415 Ag_504 Ag_709 86.01(13) . .
Ag_424 Ag_504 Ag_709 178.35(17) . .
Ag_416 Ag_504 Ag_709 118.16(16) . .
Ag_515 Ag_504 Ag_709 118.87(16) . .
Ag_503 Ag_504 Ag_709 56.69(12) . .
Ag_505 Ag_504 Ag_709 118.88(16) . .
Ag_423 Ag_504 Ag_714 119.55(15) . .
Ag_713 Ag_504 Ag_714 85.63(15) . .
Ag_710 Ag_504 Ag_714 58.95(12) . .
Ag_415 Ag_504 Ag_714 175.50(17) . .
Ag_424 Ag_504 Ag_714 85.97(12) . .
Ag_416 Ag_504 Ag_714 115.50(15) . .
Ag_515 Ag_504 Ag_714 56.46(11) . .
Ag_503 Ag_504 Ag_714 123.59(16) . .
Ag_505 Ag_504 Ag_714 55.50(12) . .
Ag_709 Ag_504 Ag_714 92.58(13) . .
Ag_516 Ag_505 Ag_424 58.81(12) . .
Ag_516 Ag_505 Ag_718 60.70(13) . .
Ag_424 Ag_505 Ag_718 89.37(14) . .
Ag_516 Ag_505 Ag_416 120.04(15) . .
Ag_424 Ag_505 Ag_416 61.26(11) . .
Ag_718 Ag_505 Ag_416 117.79(16) . .
Ag_516 Ag_505 Ag_717 122.90(18) . .
Ag_424 Ag_505 Ag_717 118.02(17) . .
Ag_718 Ag_505 Ag_717 62.30(16) . .
Ag_416 Ag_505 Ag_717 83.99(17) . .
Ag_516 Ag_505 Ag_504 91.00(15) . .
Ag_424 Ag_505 Ag_504 58.88(12) . .
Ag_718 Ag_505 Ag_504 146.42(18) . .
Ag_416 Ag_505 Ag_504 58.83(12) . .
Ag_717 Ag_505 Ag_504 139.90(19) . .
Ag_516 Ag_505 Ag_506 87.21(13) . .
Ag_424 Ag_505 Ag_506 58.90(11) . .
Ag_718 Ag_505 Ag_506 57.66(12) . .
Ag_416 Ag_505 Ag_506 60.24(12) . .
Ag_717 Ag_505 Ag_506 59.40(14) . .
Ag_504 Ag_505 Ag_506 106.99(14) . .
Ag_516 Ag_505 Ag_714 58.45(13) . .
Ag_424 Ag_505 Ag_714 93.84(15) . .
Ag_718 Ag_505 Ag_714 104.76(16) . .
Ag_416 Ag_505 Ag_714 128.73(17) . .
Ag_717 Ag_505 Ag_714 143.99(18) . .
Ag_504 Ag_505 Ag_714 69.90(14) . .
Ag_506 Ag_505 Ag_714 144.93(17) . .
Ag_516 Ag_505 Ag_713 142.62(19) . .
Ag_424 Ag_505 Ag_713 108.98(15) . .
Ag_718 Ag_505 Ag_713 155.7(2) . .
Ag_416 Ag_505 Ag_713 62.12(13) . .
Ag_717 Ag_505 Ag_713 94.34(18) . .
Ag_504 Ag_505 Ag_713 56.78(13) . .
Ag_506 Ag_505 Ag_713 118.03(17) . .
Ag_714 Ag_505 Ag_713 90.20(16) . .
Ag_516 Ag_505 Ag_803 92.93(17) . .
Ag_424 Ag_505 Ag_803 142.75(19) . .
Ag_718 Ag_505 Ag_803 54.00(15) . .
Ag_416 Ag_505 Ag_803 137.73(19) . .
Ag_717 Ag_505 Ag_803 54.71(16) . .
Ag_504 Ag_505 Ag_803 153.41(18) . .
Ag_506 Ag_505 Ag_803 99.46(17) . .
Ag_714 Ag_505 Ag_803 89.96(16) . .
Ag_713 Ag_505 Ag_803 108.05(18) . .
Ag_718 Ag_506 Ag_417 178.41(18) . .
Ag_718 Ag_506 Ag_424 91.16(14) . .
Ag_417 Ag_506 Ag_424 89.95(13) . .
Ag_718 Ag_506 Ag_721 86.14(15) . .
Ag_417 Ag_506 Ag_721 92.75(15) . .
Ag_424 Ag_506 Ag_721 177.29(17) . .
Ag_718 Ag_506 Ag_717 63.41(15) . .
Ag_417 Ag_506 Ag_717 115.04(17) . .
Ag_424 Ag_506 Ag_717 119.06(18) . .
Ag_721 Ag_506 Ag_717 59.79(15) . .
Ag_718 Ag_506 Ag_425 120.57(15) . .
Ag_417 Ag_506 Ag_425 61.00(11) . .
Ag_424 Ag_506 Ag_425 60.00(11) . .
Ag_721 Ag_506 Ag_425 121.36(16) . .
Ag_717 Ag_506 Ag_425 175.5(2) . .
Ag_718 Ag_506 Ag_507 119.96(16) . .
Ag_417 Ag_506 Ag_507 60.34(11) . .
Ag_424 Ag_506 Ag_507 119.22(15) . .
Ag_721 Ag_506 Ag_507 62.22(13) . .
Ag_717 Ag_506 Ag_507 121.48(17) . .
Ag_425 Ag_506 Ag_507 59.21(11) . .
Ag_718 Ag_506 Ag_722 62.23(13) . .
Ag_417 Ag_506 Ag_722 118.10(15) . .
Ag_424 Ag_506 Ag_722 119.40(15) . .
Ag_721 Ag_506 Ag_722 59.04(12) . .
Ag_717 Ag_506 Ag_722 97.09(17) . .
Ag_425 Ag_506 Ag_722 86.98(13) . .
Ag_507 Ag_506 Ag_722 57.77(11) . .
Ag_718 Ag_506 Ag_416 119.14(16) . .
Ag_417 Ag_506 Ag_416 60.52(12) . .
Ag_424 Ag_506 Ag_416 61.00(11) . .
Ag_721 Ag_506 Ag_416 120.62(16) . .
Ag_717 Ag_506 Ag_416 83.68(17) . .
Ag_425 Ag_506 Ag_416 92.22(13) . .
Ag_507 Ag_506 Ag_416 120.86(15) . .
Ag_722 Ag_506 Ag_416 178.63(19) . .
Ag_718 Ag_506 Ag_505 60.17(12) . .
Ag_417 Ag_506 Ag_505 119.57(15) . .
Ag_424 Ag_506 Ag_505 59.36(12) . .
Ag_721 Ag_506 Ag_505 119.18(16) . .
Ag_717 Ag_506 Ag_505 59.98(15) . .
Ag_425 Ag_506 Ag_505 119.35(15) . .
Ag_507 Ag_506 Ag_505 178.52(18) . .
Ag_722 Ag_506 Ag_505 122.29(15) . .
Ag_416 Ag_506 Ag_505 59.08(12) . .
Ag_718 Ag_506 Ag_517 61.40(12) . .
Ag_417 Ag_506 Ag_517 120.16(14) . .
Ag_424 Ag_506 Ag_517 61.49(11) . .
Ag_721 Ag_506 Ag_517 116.82(15) . .
Ag_717 Ag_506 Ag_517 124.79(17) . .
Ag_425 Ag_506 Ag_517 59.18(11) . .
Ag_507 Ag_506 Ag_517 87.94(13) . .
Ag_722 Ag_506 Ag_517 57.95(11) . .
Ag_416 Ag_506 Ag_517 122.49(15) . .
Ag_505 Ag_506 Ag_517 90.92(14) . .
Ag_722 Ag_507 Ag_418 178.62(18) . .
Ag_722 Ag_507 Ag_425 89.60(13) . .
Ag_418 Ag_507 Ag_425 91.29(13) . .
Ag_722 Ag_507 Ag_508 118.40(15) . .
Ag_418 Ag_507 Ag_508 60.24(12) . .
Ag_425 Ag_507 Ag_508 118.29(15) . .
Ag_722 Ag_507 Ag_417 120.03(15) . .
Ag_418 Ag_507 Ag_417 61.35(12) . .
Ag_425 Ag_507 Ag_417 60.86(11) . .
Ag_508 Ag_507 Ag_417 121.54(15) . .
Ag_722 Ag_507 Ag_506 61.24(12) . .
Ag_418 Ag_507 Ag_506 120.14(15) . .
Ag_425 Ag_507 Ag_506 60.36(11) . .
Ag_508 Ag_507 Ag_506 178.44(18) . .
Ag_417 Ag_507 Ag_506 58.79(11) . .
Ag_722 Ag_507 Ag_426 118.23(15) . .
Ag_418 Ag_507 Ag_426 61.41(11) . .
Ag_425 Ag_507 Ag_426 60.00(11) . .
Ag_508 Ag_507 Ag_426 58.30(11) . .
Ag_417 Ag_507 Ag_426 91.85(13) . .
Ag_506 Ag_507 Ag_426 120.36(14) . .
Ag_722 Ag_507 Ag_725 82.88(14) . .
Ag_418 Ag_507 Ag_725 96.23(14) . .
Ag_425 Ag_507 Ag_725 172.48(17) . .
Ag_508 Ag_507 Ag_725 66.01(13) . .
Ag_417 Ag_507 Ag_725 123.17(15) . .
Ag_506 Ag_507 Ag_725 115.23(15) . .
Ag_426 Ag_507 Ag_725 124.03(16) . .
Ag_722 Ag_507 Ag_624 120.16(15) . .
Ag_418 Ag_507 Ag_624 60.25(12) . .
Ag_425 Ag_507 Ag_624 118.42(15) . .
Ag_508 Ag_507 Ag_624 94.41(14) . .
Ag_417 Ag_507 Ag_624 57.56(12) . .
Ag_506 Ag_507 Ag_624 87.02(14) . .
Ag_426 Ag_507 Ag_624 121.58(14) . .
Ag_725 Ag_507 Ag_624 65.92(13) . .
Ag_722 Ag_507 Ag_518 60.20(11) . .
Ag_418 Ag_507 Ag_518 119.42(14) . .
Ag_425 Ag_507 Ag_518 60.34(11) . .
Ag_508 Ag_507 Ag_518 86.33(13) . .
Ag_417 Ag_507 Ag_518 121.20(14) . .
Ag_506 Ag_507 Ag_518 92.23(13) . .
Ag_426 Ag_507 Ag_518 58.03(10) . .
Ag_725 Ag_507 Ag_518 115.30(15) . .
Ag_624 Ag_507 Ag_518 178.76(18) . .
Ag_722 Ag_507 Ag_721 58.77(12) . .
Ag_418 Ag_507 Ag_721 121.60(15) . .
Ag_425 Ag_507 Ag_721 118.44(15) . .
Ag_508 Ag_507 Ag_721 123.14(15) . .
Ag_417 Ag_507 Ag_721 89.42(14) . .
Ag_506 Ag_507 Ag_721 58.15(12) . .
Ag_426 Ag_507 Ag_721 176.94(16) . .
Ag_725 Ag_507 Ag_721 57.19(13) . .
Ag_624 Ag_507 Ag_721 61.40(12) . .
Ag_518 Ag_507 Ag_721 118.97(14) . .
Ag_722 Ag_507 Ag_726 61.94(12) . .
Ag_418 Ag_507 Ag_726 116.69(15) . .
Ag_425 Ag_507 Ag_726 119.52(14) . .
Ag_508 Ag_507 Ag_726 56.49(11) . .
Ag_417 Ag_507 Ag_726 178.02(18) . .
Ag_506 Ag_507 Ag_726 123.18(15) . .
Ag_426 Ag_507 Ag_726 86.82(13) . .
Ag_725 Ag_507 Ag_726 56.70(12) . .
Ag_624 Ag_507 Ag_726 122.04(15) . .
Ag_518 Ag_507 Ag_726 59.20(11) . .
Ag_721 Ag_507 Ag_726 91.98(14) . .
Ag_726 Ag_508 Ag_426 93.33(14) . .
Ag_726 Ag_508 Ag_419 173.35(17) . .
Ag_426 Ag_508 Ag_419 92.54(13) . .
Ag_726 Ag_508 Ag_418 123.69(16) . .
Ag_426 Ag_508 Ag_418 62.16(11) . .
Ag_419 Ag_508 Ag_418 62.11(12) . .
Ag_726 Ag_508 Ag_509 113.02(15) . .
Ag_426 Ag_508 Ag_509 119.76(16) . .
Ag_419 Ag_508 Ag_509 61.12(12) . .
Ag_418 Ag_508 Ag_509 123.22(15) . .
Ag_726 Ag_508 Ag_507 64.60(12) . .
Ag_426 Ag_508 Ag_507 61.52(11) . .
Ag_419 Ag_508 Ag_507 121.22(15) . .
Ag_418 Ag_508 Ag_507 59.13(12) . .
Ag_509 Ag_508 Ag_507 177.56(18) . .
Ag_726 Ag_508 Ag_519 60.73(12) . .
Ag_426 Ag_508 Ag_519 62.05(11) . .
Ag_419 Ag_508 Ag_519 119.83(16) . .
Ag_418 Ag_508 Ag_519 124.21(14) . .
Ag_509 Ag_508 Ag_519 84.61(14) . .
Ag_507 Ag_508 Ag_519 94.45(14) . .
Ag_726 Ag_508 Ag_729 110.29(16) . .
Ag_426 Ag_508 Ag_729 154.86(17) . .
Ag_419 Ag_508 Ag_729 64.44(13) . .
Ag_418 Ag_508 Ag_729 96.33(15) . .
Ag_509 Ag_508 Ag_729 59.38(14) . .
Ag_507 Ag_508 Ag_729 120.51(17) . .
Ag_519 Ag_508 Ag_729 137.17(17) . .
Ag_726 Ag_508 Ag_427 119.99(16) . .
Ag_426 Ag_508 Ag_427 61.51(11) . .
Ag_419 Ag_508 Ag_427 60.60(12) . .
Ag_418 Ag_508 Ag_427 93.01(13) . .
Ag_509 Ag_508 Ag_427 58.35(12) . .
Ag_507 Ag_508 Ag_427 123.01(14) . .
Ag_519 Ag_508 Ag_427 59.35(11) . .
Ag_729 Ag_508 Ag_427 110.39(16) . .
Ag_726 Ag_508 Ag_725 56.32(12) . .
Ag_426 Ag_508 Ag_725 118.97(15) . .
Ag_419 Ag_508 Ag_725 122.85(16) . .
Ag_418 Ag_508 Ag_725 90.57(14) . .
Ag_509 Ag_508 Ag_725 120.77(15) . .
Ag_507 Ag_508 Ag_725 57.71(12) . .
Ag_519 Ag_508 Ag_725 117.04(15) . .
Ag_729 Ag_508 Ag_725 70.90(14) . .
Ag_427 Ag_508 Ag_725 176.02(17) . .
Ag_726 Ag_508 Ag_730 56.95(12) . .
Ag_426 Ag_508 Ag_730 118.84(15) . .
Ag_419 Ag_508 Ag_730 117.20(15) . .
Ag_418 Ag_508 Ag_730 178.93(18) . .
Ag_509 Ag_508 Ag_730 56.10(12) . .
Ag_507 Ag_508 Ag_730 121.53(14) . .
Ag_519 Ag_508 Ag_730 56.80(11) . .
Ag_729 Ag_508 Ag_730 82.61(14) . .
Ag_427 Ag_508 Ag_730 87.26(13) . .
Ag_725 Ag_508 Ag_730 89.20(13) . .
Ag_427 Ag_509 Ag_733 112.46(16) . .
Ag_427 Ag_509 Ag_520 60.03(12) . .
Ag_733 Ag_509 Ag_520 144.2(2) . .
Ag_427 Ag_509 S0_1031 125.5(3) . .
Ag_733 Ag_509 S0_1031 111.9(3) . .
Ag_520 Ag_509 S0_1031 65.5(3) . .
Ag_427 Ag_509 Ag_729 114.18(17) . .
Ag_733 Ag_509 Ag_729 66.30(16) . .
Ag_520 Ag_509 Ag_729 149.44(19) . .
S0_1031 Ag_509 Ag_729 111.7(3) . .
Ag_427 Ag_509 Ag_734 92.61(16) . .
Ag_733 Ag_509 Ag_734 85.58(17) . .
Ag_520 Ag_509 Ag_734 61.30(14) . .
S0_1031 Ag_509 Ag_734 61.1(3) . .
Ag_729 Ag_509 Ag_734 146.53(18) . .
Ag_427 Ag_509 Ag_508 61.38(12) . .
Ag_733 Ag_509 Ag_508 112.54(18) . .
Ag_520 Ag_509 Ag_508 94.67(15) . .
S0_1031 Ag_509 Ag_508 124.3(3) . .
Ag_729 Ag_509 Ag_508 60.75(14) . .
Ag_734 Ag_509 Ag_508 152.11(18) . .
Ag_427 Ag_509 Ag_419 60.82(12) . .
Ag_733 Ag_509 Ag_419 62.26(14) . .
Ag_520 Ag_509 Ag_419 120.78(15) . .
S0_1031 Ag_509 Ag_419 173.5(3) . .
Ag_729 Ag_509 Ag_419 64.09(14) . .
Ag_734 Ag_509 Ag_419 119.34(17) . .
Ag_508 Ag_509 Ag_419 58.76(12) . .
Ag_427 Ag_509 Ag_730 96.45(14) . .
Ag_733 Ag_509 Ag_730 148.06(19) . .
Ag_520 Ag_509 Ag_730 62.58(13) . .
S0_1031 Ag_509 Ag_730 55.5(3) . .
Ag_729 Ag_509 Ag_730 90.13(17) . .
Ag_734 Ag_509 Ag_730 107.14(17) . .
Ag_508 Ag_509 Ag_730 69.01(13) . .
Ag_419 Ag_509 Ag_730 127.75(17) . .
Ag_427 Ag_509 Ag_510 59.81(12) . .
Ag_733 Ag_509 Ag_510 61.52(14) . .
Ag_520 Ag_509 Ag_510 88.60(15) . .
S0_1031 Ag_509 Ag_510 121.4(3) . .
Ag_729 Ag_509 Ag_510 115.21(17) . .
Ag_734 Ag_509 Ag_510 60.35(13) . .
Ag_508 Ag_509 Ag_510 108.54(14) . .
Ag_419 Ag_509 Ag_510 59.18(12) . .
Ag_730 Ag_509 Ag_510 150.15(18) . .
Ag6_740 Ag_510 Ag_427 162.0(2) . .
Ag6_740 Ag_510 Ag_420 106.9(2) . .
Ag_427 Ag_510 Ag_420 89.92(13) . .
Ag6_740 Ag_510 Ag_521 113.2(2) . .
Ag_427 Ag_510 Ag_521 61.33(12) . .
Ag_420 Ag_510 Ag_521 119.46(15) . .
Ag6_740 Ag_510 Ag_419 122.1(2) . .
Ag_427 Ag_510 Ag_419 60.32(12) . .
Ag_420 Ag_510 Ag_419 60.81(12) . .
Ag_521 Ag_510 Ag_419 121.66(15) . .
Ag6_740 Ag_510 Ag_738 57.53(17) . .
Ag_427 Ag_510 Ag_738 120.29(17) . .
Ag_420 Ag_510 Ag_738 118.37(16) . .
Ag_521 Ag_510 Ag_738 58.97(13) . .
Ag_419 Ag_510 Ag_738 179.1(2) . .
Ag6_740 Ag_510 Ag_734 72.7(2) . .
Ag_427 Ag_510 Ag_734 90.28(14) . .
Ag_420 Ag_510 Ag_734 178.3(2) . .
Ag_521 Ag_510 Ag_734 62.03(13) . .
Ag_419 Ag_510 Ag_734 117.94(17) . .
Ag_738 Ag_510 Ag_734 62.87(14) . .
Ag6_740 Ag_510 Ag_511 77.2(2) . .
Ag_427 Ag_510 Ag_511 118.12(15) . .
Ag_420 Ag_510 Ag_511 59.25(12) . .
Ag_521 Ag_510 Ag_511 87.51(14) . .
Ag_419 Ag_510 Ag_511 120.05(16) . .
Ag_738 Ag_510 Ag_511 59.14(13) . .
Ag_734 Ag_510 Ag_511 122.00(17) . .
Ag6_740 Ag_510 Ag_428 134.6(2) . .
Ag_427 Ag_510 Ag_428 59.75(11) . .
Ag_420 Ag_510 Ag_428 59.74(11) . .
Ag_521 Ag_510 Ag_428 59.75(11) . .
Ag_419 Ag_510 Ag_428 90.61(13) . .
Ag_738 Ag_510 Ag_428 89.22(15) . .
Ag_734 Ag_510 Ag_428 121.71(17) . .
Ag_511 Ag_510 Ag_428 58.37(11) . .
Ag6_740 Ag_510 Ag_509 106.5(2) . .
Ag_427 Ag_510 Ag_509 57.86(11) . .
Ag_420 Ag_510 Ag_509 120.35(16) . .
Ag_521 Ag_510 Ag_509 89.35(15) . .
Ag_419 Ag_510 Ag_509 59.64(13) . .
Ag_738 Ag_510 Ag_509 121.20(16) . .
Ag_734 Ag_510 Ag_509 58.49(13) . .
Ag_511 Ag_510 Ag_509 175.85(17) . .
Ag_428 Ag_510 Ag_509 117.60(15) . .
Ag6_740 Ag_510 Ag_733 65.3(2) . .
Ag_427 Ag_510 Ag_733 107.27(16) . .
Ag_420 Ag_510 Ag_733 95.99(16) . .
Ag_521 Ag_510 Ag_733 141.32(17) . .
Ag_419 Ag_510 Ag_733 60.96(14) . .
Ag_738 Ag_510 Ag_733 119.06(17) . .
Ag_734 Ag_510 Ag_733 82.39(16) . .
Ag_511 Ag_510 Ag_733 126.51(17) . .
Ag_428 Ag_510 Ag_733 150.27(18) . .
Ag_509 Ag_510 Ag_733 57.38(13) . .
Ag6_740 Ag_510 Ag1A_621 46.7(3) . .
Ag_427 Ag_510 Ag1A_621 147.8(3) . .
Ag_420 Ag_510 Ag1A_621 60.6(3) . .
Ag_521 Ag_510 Ag1A_621 142.9(3) . .
Ag_419 Ag_510 Ag1A_621 91.8(3) . .
Ag_738 Ag_510 Ag1A_621 87.4(3) . .
Ag_734 Ag_510 Ag1A_621 118.8(3) . .
Ag_511 Ag_510 Ag1A_621 59.8(3) . .
Ag_428 Ag_510 Ag1A_621 108.9(3) . .
Ag_509 Ag_510 Ag1A_621 124.0(3) . .
Ag_733 Ag_510 Ag1A_621 66.7(3) . .
Ag_428 Ag_511 Ag_420 60.72(11) . .
Ag_428 Ag_511 Ag_442 90.81(13) . 17_554
Ag_420 Ag_511 Ag_442 61.33(12) . 17_554
Ag_428 Ag_511 Ag_738 91.39(14) . .
Ag_420 Ag_511 Ag_738 119.90(16) . .
Ag_442 Ag_511 Ag_738 177.80(18) 17_554 .
Ag_428 Ag_511 Ag5_447 171.5(2) . .
Ag_420 Ag_511 Ag5_447 119.53(19) . .
Ag_442 Ag_511 Ag5_447 96.5(2) 17_554 .
Ag_738 Ag_511 Ag5_447 81.3(2) . .
Ag_428 Ag_511 Ag_522 61.70(12) . .
Ag_420 Ag_511 Ag_522 122.41(15) . .
Ag_442 Ag_511 Ag_522 119.45(15) 17_554 .
Ag_738 Ag_511 Ag_522 61.74(13) . .
Ag5_447 Ag_511 Ag_522 117.5(2) . .
Ag_428 Ag_511 Ag_435 60.09(11) . 17_554
Ag_420 Ag_511 Ag_435 91.49(13) . 17_554
Ag_442 Ag_511 Ag_435 60.52(11) 17_554 17_554
Ag_738 Ag_511 Ag_435 120.74(17) . 17_554
Ag5_447 Ag_511 Ag_435 127.5(2) . 17_554
Ag_522 Ag_511 Ag_435 59.01(12) . 17_554
Ag_428 Ag_511 Ag_510 60.87(11) . .
Ag_420 Ag_511 Ag_510 59.58(12) . .
Ag_442 Ag_511 Ag_510 120.92(16) 17_554 .
Ag_738 Ag_511 Ag_510 60.34(13) . .
Ag5_447 Ag_511 Ag_510 111.4(2) . .
Ag_522 Ag_511 Ag_510 92.64(13) . .
Ag_435 Ag_511 Ag_510 120.96(14) 17_554 .
Ag_428 Ag_511 Ag_531 117.57(15) . 17_554
Ag_420 Ag_511 Ag_531 119.83(16) . 17_554
Ag_442 Ag_511 Ag_531 58.53(12) 17_554 17_554
Ag_738 Ag_511 Ag_531 120.27(17) . 17_554
Ag5_447 Ag_511 Ag_531 70.17(19) . 17_554
Ag_522 Ag_511 Ag_531 86.54(13) . 17_554
Ag_435 Ag_511 Ag_531 57.48(11) 17_554 17_554
Ag_510 Ag_511 Ag_531 178.43(17) . 17_554
Ag_428 Ag_511 Ag1A_621 112.1(3) . .
Ag_420 Ag_511 Ag1A_621 61.2(3) . .
Ag_442 Ag_511 Ag1A_621 90.3(3) 17_554 .
Ag_738 Ag_511 Ag1A_621 88.9(3) . .
Ag5_447 Ag_511 Ag1A_621 63.8(3) . .
Ag_522 Ag_511 Ag1A_621 148.6(3) . .
Ag_435 Ag_511 Ag1A_621 148.2(3) 17_554 .
Ag_510 Ag_511 Ag1A_621 61.2(3) . .
Ag_531 Ag_511 Ag1A_621 120.0(3) 17_554 .
Ag_428 Ag_511 Ag_739 121.75(16) . 17_554
Ag_420 Ag_511 Ag_739 176.86(19) . 17_554
Ag_442 Ag_511 Ag_739 116.03(16) 17_554 17_554
Ag_738 Ag_511 Ag_739 62.68(13) . 17_554
Ag5_447 Ag_511 Ag_739 58.37(17) . 17_554
Ag_522 Ag_511 Ag_739 60.08(13) . 17_554
Ag_435 Ag_511 Ag_739 88.42(14) 17_554 17_554
Ag_510 Ag_511 Ag_739 123.01(16) . 17_554
Ag_531 Ag_511 Ag_739 57.63(13) 17_554 17_554
Ag1A_621 Ag_511 Ag_739 117.9(3) . 17_554
Ag_428 Ag_511 Ag1B_621 117.9(2) . .
Ag_420 Ag_511 Ag1B_621 57.17(17) . .
Ag_442 Ag_511 Ag1B_621 59.29(18) 17_554 .
Ag_738 Ag_511 Ag1B_621 119.5(2) . .
Ag5_447 Ag_511 Ag1B_621 63.2(2) . .
Ag_522 Ag_511 Ag1B_621 178.7(2) . .
Ag_435 Ag_511 Ag1B_621 119.7(2) 17_554 .
Ag_510 Ag_511 Ag1B_621 88.08(19) . .
Ag_531 Ag_511 Ag1B_621 92.7(2) 17_554 .
Ag1A_621 Ag_511 Ag1B_621 32.5(3) . .
Ag_739 Ag_511 Ag1B_621 120.3(2) 17_554 .
Ag_802 Ag_512 Ag_501 88.68(13) . 17_554
Ag_802 Ag_512 Ag_501 88.67(13) . .
Ag_501 Ag_512 Ag_501 177.4(3) 17_554 .
Ag_802 Ag_512 Ag_421 149.21(9) . .
Ag_501 Ag_512 Ag_421 122.09(19) 17_554 .
Ag_501 Ag_512 Ag_421 60.55(11) . .
Ag_802 Ag_512 Ag_421 149.22(9) . 17_554
Ag_501 Ag_512 Ag_421 60.55(11) 17_554 17_554
Ag_501 Ag_512 Ag_421 122.10(19) . 17_554
Ag_421 Ag_512 Ag_421 61.56(17) . 17_554
Ag_802 Ag_512 Ag_513 123.37(11) . 17_554
Ag_501 Ag_512 Ag_513 94.19(13) 17_554 17_554
Ag_501 Ag_512 Ag_513 87.27(13) . 17_554
Ag_421 Ag_512 Ag_513 60.46(13) . 17_554
Ag_421 Ag_512 Ag_513 63.12(13) 17_554 17_554
Ag_802 Ag_512 Ag_513 123.36(11) . .
Ag_501 Ag_512 Ag_513 87.27(13) 17_554 .
Ag_501 Ag_512 Ag_513 94.18(13) . .
Ag_421 Ag_512 Ag_513 63.13(13) . .
Ag_421 Ag_512 Ag_513 60.47(13) 17_554 .
Ag_513 Ag_512 Ag_513 113.3(2) 17_554 .
Ag_802 Ag_512 Ag_703 66.50(12) . 17_554
Ag_501 Ag_512 Ag_703 117.76(15) 17_554 17_554
Ag_501 Ag_512 Ag_703 61.04(14) . 17_554
Ag_421 Ag_512 Ag_703 96.27(12) . 17_554
Ag_421 Ag_512 Ag_703 125.17(15) 17_554 17_554
Ag_513 Ag_512 Ag_703 62.45(11) 17_554 17_554
Ag_513 Ag_512 Ag_703 154.33(14) . 17_554
Ag_802 Ag_512 Ag_703 66.49(12) . .
Ag_501 Ag_512 Ag_703 61.06(14) 17_554 .
Ag_501 Ag_512 Ag_703 117.74(15) . .
Ag_421 Ag_512 Ag_703 125.16(15) . .
Ag_421 Ag_512 Ag_703 96.29(12) 17_554 .
Ag_513 Ag_512 Ag_703 154.35(14) 17_554 .
Ag_513 Ag_512 Ag_703 62.43(11) . .
Ag_703 Ag_512 Ag_703 133.0(2) 17_554 .
Ag_802 Ag_512 Ag_702 72.07(13) . 17_554
Ag_501 Ag_512 Ag_702 59.77(12) 17_554 17_554
Ag_501 Ag_512 Ag_702 119.30(13) . 17_554
Ag_421 Ag_512 Ag_702 121.91(15) . 17_554
Ag_421 Ag_512 Ag_702 90.02(13) 17_554 17_554
Ag_513 Ag_512 Ag_702 61.53(11) 17_554 17_554
Ag_513 Ag_512 Ag_702 144.63(14) . 17_554
Ag_703 Ag_512 Ag_702 58.44(14) 17_554 17_554
Ag_703 Ag_512 Ag_702 106.15(16) . 17_554
Ag_802 Ag_512 Ag_702 72.08(13) . .
Ag_501 Ag_512 Ag_702 119.30(13) 17_554 .
Ag_501 Ag_512 Ag_702 59.76(12) . .
Ag_421 Ag_512 Ag_702 90.01(13) . .
Ag_421 Ag_512 Ag_702 121.90(15) 17_554 .
Ag_513 Ag_512 Ag_702 144.61(14) 17_554 .
Ag_513 Ag_512 Ag_702 61.51(11) . .
Ag_703 Ag_512 Ag_702 106.14(16) 17_554 .
Ag_703 Ag_512 Ag_702 58.43(14) . .
Ag_702 Ag_512 Ag_702 144.2(3) 17_554 .
Ag_523 Ag_513 Ag_706 121.79(16) . .
Ag_523 Ag_513 Ag_512 93.47(14) . .
Ag_706 Ag_513 Ag_512 121.78(16) . .
Ag_523 Ag_513 Ag_421 60.92(13) . 17_554
Ag_706 Ag_513 Ag_421 176.05(18) . 17_554
Ag_512 Ag_513 Ag_421 59.62(12) . 17_554
Ag_523 Ag_513 Ag_422 117.83(15) . .
Ag_706 Ag_513 Ag_422 87.72(15) . .
Ag_512 Ag_513 Ag_422 116.84(14) . .
Ag_421 Ag_513 Ag_422 88.41(13) 17_554 .
Ag_523 Ag_513 Ag_707 58.89(13) . .
Ag_706 Ag_513 Ag_707 63.20(14) . .
Ag_512 Ag_513 Ag_707 121.18(17) . .
Ag_421 Ag_513 Ag_707 119.74(18) 17_554 .
Ag_422 Ag_513 Ag_707 121.97(16) . .
Ag_523 Ag_513 Ag_502 176.41(17) . .
Ag_706 Ag_513 Ag_502 59.83(13) . .
Ag_512 Ag_513 Ag_502 87.93(12) . .
Ag_421 Ag_513 Ag_502 117.28(15) 17_554 .
Ag_422 Ag_513 Ag_502 58.64(12) . .
Ag_707 Ag_513 Ag_502 122.98(17) . .
Ag_523 Ag_513 Ag_514 87.17(14) . .
Ag_706 Ag_513 Ag_514 60.17(12) . .
Ag_512 Ag_513 Ag_514 176.84(17) . .
Ag_421 Ag_513 Ag_514 118.25(15) 17_554 .
Ag_422 Ag_513 Ag_514 60.24(11) . .
Ag_707 Ag_513 Ag_514 61.73(12) . .
Ag_502 Ag_513 Ag_514 91.26(15) . .
Ag_523 Ag_513 Ag_429 58.12(11) . .
Ag_706 Ag_513 Ag_429 118.38(15) . .
Ag_512 Ag_513 Ag_429 119.57(16) . .
Ag_421 Ag_513 Ag_429 59.97(11) 17_554 .
Ag_422 Ag_513 Ag_429 59.70(11) . .
Ag_707 Ag_513 Ag_429 90.19(13) . .
Ag_502 Ag_513 Ag_429 118.34(15) . .
Ag_514 Ag_513 Ag_429 58.29(11) . .
Ag_523 Ag_513 Ag_702 125.88(17) . .
Ag_706 Ag_513 Ag_702 61.64(14) . .
Ag_512 Ag_513 Ag_702 60.15(13) . .
Ag_421 Ag_513 Ag_702 119.70(16) 17_554 .
Ag_422 Ag_513 Ag_702 116.27(17) . .
Ag_707 Ag_513 Ag_702 93.47(14) . .
Ag_502 Ag_513 Ag_702 57.63(13) . .
Ag_514 Ag_513 Ag_702 121.79(18) . .
Ag_429 Ag_513 Ag_702 175.70(18) . .
Ag_523 Ag_513 Ag_703 68.87(14) . .
Ag_706 Ag_513 Ag_703 90.03(16) . .
Ag_512 Ag_513 Ag_703 59.18(13) . .
Ag_421 Ag_513 Ag_703 93.74(17) 17_554 .
Ag_422 Ag_513 Ag_703 173.03(18) . .
Ag_707 Ag_513 Ag_703 62.41(13) . .
Ag_502 Ag_513 Ag_703 114.63(16) . .
Ag_514 Ag_513 Ag_703 123.87(15) . .
Ag_429 Ag_513 Ag_703 126.96(18) . .
Ag_702 Ag_513 Ag_703 57.01(14) . .
Ag_523 Ag_513 Ag_421 120.51(17) . .
Ag_706 Ag_513 Ag_421 117.44(17) . .
Ag_512 Ag_513 Ag_421 58.29(11) . .
Ag_421 Ag_513 Ag_421 59.64(15) 17_554 .
Ag_422 Ag_513 Ag_421 58.54(11) . .
Ag_707 Ag_513 Ag_421 179.3(2) . .
Ag_502 Ag_513 Ag_421 57.64(12) . .
Ag_514 Ag_513 Ag_421 118.78(15) . .
Ag_429 Ag_513 Ag_421 89.73(12) . .
Ag_702 Ag_513 Ag_421 86.64(13) . .
Ag_703 Ag_513 Ag_421 117.13(15) . .
Ag_423 Ag_514 Ag_429 88.96(13) . .
Ag_423 Ag_514 Ag_706 117.71(16) . .
Ag_429 Ag_514 Ag_706 119.29(16) . .
Ag_423 Ag_514 Ag_430 60.44(11) . .
Ag_429 Ag_514 Ag_430 59.89(11) . .
Ag_706 Ag_514 Ag_430 177.68(16) . .
Ag_423 Ag_514 Ag_515 61.45(11) . .
Ag_429 Ag_514 Ag_515 119.70(14) . .
Ag_706 Ag_514 Ag_515 120.96(16) . .
Ag_430 Ag_514 Ag_515 59.81(11) . .
Ag_423 Ag_514 Ag_422 59.86(11) . .
Ag_429 Ag_514 Ag_422 60.32(11) . .
Ag_706 Ag_514 Ag_422 86.31(13) . .
Ag_430 Ag_514 Ag_422 91.46(12) . .
Ag_515 Ag_514 Ag_422 121.30(15) . .
Ag_423 Ag_514 Ag_513 119.30(14) . .
Ag_429 Ag_514 Ag_513 60.93(12) . .
Ag_706 Ag_514 Ag_513 58.44(13) . .
Ag_430 Ag_514 Ag_513 120.82(15) . .
Ag_515 Ag_514 Ag_513 179.14(17) . .
Ag_422 Ag_514 Ag_513 59.44(11) . .
Ag_423 Ag_514 Ag_711 119.89(15) . .
Ag_429 Ag_514 Ag_711 118.16(16) . .
Ag_706 Ag_514 Ag_711 95.20(13) . .
Ag_430 Ag_514 Ag_711 87.04(12) . .
Ag_515 Ag_514 Ag_711 58.50(11) . .
Ag_422 Ag_514 Ag_711 178.31(19) . .
Ag_513 Ag_514 Ag_711 120.77(15) . .
Ag_423 Ag_514 Ag_524 119.15(14) . .
Ag_429 Ag_514 Ag_524 60.56(12) . .
Ag_706 Ag_514 Ag_524 123.10(16) . .
Ag_430 Ag_514 Ag_524 58.72(11) . .
Ag_515 Ag_514 Ag_524 88.31(13) . .
Ag_422 Ag_514 Ag_524 120.87(15) . .
Ag_513 Ag_514 Ag_524 91.59(15) . .
Ag_711 Ag_514 Ag_524 57.61(12) . .
Ag_423 Ag_514 Ag_503 60.17(11) . .
Ag_429 Ag_514 Ag_503 118.25(14) . .
Ag_706 Ag_514 Ag_503 57.55(12) . .
Ag_430 Ag_514 Ag_503 120.60(15) . .
Ag_515 Ag_514 Ag_503 92.14(15) . .
Ag_422 Ag_514 Ag_503 57.94(11) . .
Ag_513 Ag_514 Ag_503 87.97(14) . .
Ag_711 Ag_514 Ag_503 123.57(16) . .
Ag_524 Ag_514 Ag_503 178.78(17) . .
Ag_423 Ag_514 Ag_710 89.89(15) . .
Ag_429 Ag_514 Ag_710 178.61(16) . .
Ag_706 Ag_514 Ag_710 61.97(13) . .
Ag_430 Ag_514 Ag_710 118.82(15) . .
Ag_515 Ag_514 Ag_710 59.01(12) . .
Ag_422 Ag_514 Ag_710 119.66(16) . .
Ag_513 Ag_514 Ag_710 120.36(15) . .
Ag_711 Ag_514 Ag_710 61.85(12) . .
Ag_524 Ag_514 Ag_710 119.45(14) . .
Ag_503 Ag_514 Ag_710 61.72(12) . .
Ag_423 Ag_514 Ag_707 178.03(18) . .
Ag_429 Ag_514 Ag_707 89.96(15) . .
Ag_706 Ag_514 Ag_707 61.51(13) . .
Ag_430 Ag_514 Ag_707 120.28(16) . .
Ag_515 Ag_514 Ag_707 120.52(14) . .
Ag_422 Ag_514 Ag_707 118.17(15) . .
Ag_513 Ag_514 Ag_707 58.73(12) . .
Ag_711 Ag_514 Ag_707 62.08(12) . .
Ag_524 Ag_514 Ag_707 61.59(12) . .
Ag_503 Ag_514 Ag_707 119.05(15) . .
Ag_710 Ag_514 Ag_707 91.21(14) . .
Ag_516 Ag_515 Ag_504 92.49(15) . .
Ag_516 Ag_515 Ag_711 121.93(14) . .
Ag_504 Ag_515 Ag_711 122.28(15) . .
Ag_516 Ag_515 Ag_424 58.66(11) . .
Ag_504 Ag_515 Ag_424 59.34(12) . .
Ag_711 Ag_515 Ag_424 177.83(18) . .
Ag_516 Ag_515 Ag_710 120.72(16) . .
Ag_504 Ag_515 Ag_710 58.89(12) . .
Ag_711 Ag_515 Ag_710 63.64(13) . .
Ag_424 Ag_515 Ag_710 118.10(15) . .
Ag_516 Ag_515 Ag_430 117.54(14) . .
Ag_504 Ag_515 Ag_430 116.61(14) . .
Ag_711 Ag_515 Ag_430 88.62(14) . .
Ag_424 Ag_515 Ag_430 89.30(12) . .
Ag_710 Ag_515 Ag_430 121.65(15) . .
Ag_516 Ag_515 Ag_525 89.42(13) . .
Ag_504 Ag_515 Ag_525 175.64(16) . .
Ag_711 Ag_515 Ag_525 59.53(12) . .
Ag_424 Ag_515 Ag_525 118.74(14) . .
Ag_710 Ag_515 Ag_525 123.16(16) . .
Ag_430 Ag_515 Ag_525 59.05(11) . .
Ag_516 Ag_515 Ag_514 176.63(16) . .
Ag_504 Ag_515 Ag_514 86.78(13) . .
Ag_711 Ag_515 Ag_514 61.05(12) . .
Ag_424 Ag_515 Ag_514 118.30(14) . .
Ag_710 Ag_515 Ag_514 61.57(12) . .
Ag_430 Ag_515 Ag_514 60.09(11) . .
Ag_525 Ag_515 Ag_514 91.09(14) . .
Ag_516 Ag_515 Ag_431 58.76(11) . .
Ag_504 Ag_515 Ag_431 119.13(15) . .
Ag_711 Ag_515 Ag_431 118.32(15) . .
Ag_424 Ag_515 Ag_431 59.93(11) . .
Ag_710 Ag_515 Ag_431 178.02(19) . .
Ag_430 Ag_515 Ag_431 58.78(11) . .
Ag_525 Ag_515 Ag_431 58.81(11) . .
Ag_514 Ag_515 Ag_431 118.85(15) . .
Ag_516 Ag_515 Ag_423 118.78(15) . .
Ag_504 Ag_515 Ag_423 57.18(11) . .
Ag_711 Ag_515 Ag_423 119.14(15) . .
Ag_424 Ag_515 Ag_423 60.15(11) . .
Ag_710 Ag_515 Ag_423 89.48(13) . .
Ag_430 Ag_515 Ag_423 59.44(10) . .
Ag_525 Ag_515 Ag_423 118.49(14) . .
Ag_514 Ag_515 Ag_423 58.15(11) . .
Ag_431 Ag_515 Ag_423 89.22(12) . .
Ag_516 Ag_515 Ag_714 58.27(12) . .
Ag_504 Ag_515 Ag_714 70.40(13) . .
Ag_711 Ag_515 Ag_714 89.13(14) . .
Ag_424 Ag_515 Ag_714 92.86(15) . .
Ag_710 Ag_515 Ag_714 63.20(13) . .
Ag_430 Ag_515 Ag_714 172.65(16) . .
Ag_525 Ag_515 Ag_714 113.91(14) . .
Ag_514 Ag_515 Ag_714 124.38(15) . .
Ag_431 Ag_515 Ag_714 116.58(15) . .
Ag_423 Ag_515 Ag_714 127.54(16) . .
Ag_516 Ag_515 Ag_715 61.26(12) . .
Ag_504 Ag_515 Ag_715 127.51(16) . .
Ag_711 Ag_515 Ag_715 60.68(12) . .
Ag_424 Ag_515 Ag_715 119.82(15) . .
Ag_710 Ag_515 Ag_715 94.60(13) . .
Ag_430 Ag_515 Ag_715 115.83(15) . .
Ag_525 Ag_515 Ag_715 56.80(11) . .
Ag_514 Ag_515 Ag_715 121.66(15) . .
Ag_431 Ag_515 Ag_715 86.77(12) . .
Ag_423 Ag_515 Ag_715 175.05(17) . .
Ag_714 Ag_515 Ag_715 57.12(12) . .
Ag_424 Ag_516 Ag_526 121.82(15) . .
Ag_424 Ag_516 Ag_804 161.2(2) . .
Ag_526 Ag_516 Ag_804 76.93(18) . .
Ag_424 Ag_516 Ag_714 97.52(14) . .
Ag_526 Ag_516 Ag_714 115.75(16) . .
Ag_804 Ag_516 Ag_714 70.39(17) . .
Ag_424 Ag_516 Ag_517 63.52(11) . .
Ag_526 Ag_516 Ag_517 87.05(13) . .
Ag_804 Ag_516 Ag_517 123.54(18) . .
Ag_714 Ag_516 Ag_517 156.53(17) . .
Ag_424 Ag_516 Ag_431 62.04(11) . .
Ag_526 Ag_516 Ag_431 59.80(11) . .
Ag_804 Ag_516 Ag_431 136.6(2) . .
Ag_714 Ag_516 Ag_431 124.86(16) . .
Ag_517 Ag_516 Ag_431 60.44(11) . .
Ag_424 Ag_516 Ag_515 61.33(11) . .
Ag_526 Ag_516 Ag_515 92.06(15) . .
Ag_804 Ag_516 Ag_515 120.92(18) . .
Ag_714 Ag_516 Ag_515 63.07(13) . .
Ag_517 Ag_516 Ag_515 113.32(14) . .
Ag_431 Ag_516 Ag_515 62.33(12) . .
Ag_424 Ag_516 Ag_505 60.67(12) . .
Ag_526 Ag_516 Ag_505 177.38(17) . .
Ag_804 Ag_516 Ag_505 100.6(2) . .
Ag_714 Ag_516 Ag_505 62.37(13) . .
Ag_517 Ag_516 Ag_505 95.02(14) . .
Ag_431 Ag_516 Ag_505 122.68(15) . .
Ag_515 Ag_516 Ag_505 88.61(14) . .
Ag_424 Ag_516 Ag_719 124.79(15) . .
Ag_526 Ag_516 Ag_719 60.85(13) . .
Ag_804 Ag_516 Ag_719 63.35(16) . .
Ag_714 Ag_516 Ag_719 133.18(16) . .
Ag_517 Ag_516 Ag_719 61.59(12) . .
Ag_431 Ag_516 Ag_719 94.99(14) . .
Ag_515 Ag_516 Ag_719 151.89(18) . .
Ag_505 Ag_516 Ag_719 118.80(17) . .
Ag_424 Ag_516 Ag_718 89.99(14) . .
Ag_526 Ag_516 Ag_718 119.97(15) . .
Ag_804 Ag_516 Ag_718 80.39(17) . .
Ag_714 Ag_516 Ag_718 107.15(16) . .
Ag_517 Ag_516 Ag_718 61.80(12) . .
Ag_431 Ag_516 Ag_718 122.15(15) . .
Ag_515 Ag_516 Ag_718 146.01(16) . .
Ag_505 Ag_516 Ag_718 59.94(13) . .
Ag_719 Ag_516 Ag_718 59.24(12) . .
Ag_424 Ag_516 Ag_715 123.04(15) . .
Ag_526 Ag_516 Ag_715 57.39(12) . .
Ag_804 Ag_516 Ag_715 63.77(15) . .
Ag_714 Ag_516 Ag_715 58.70(13) . .
Ag_517 Ag_516 Ag_715 142.52(17) . .
Ag_431 Ag_516 Ag_715 88.94(14) . .
Ag_515 Ag_516 Ag_715 61.81(12) . .
Ag_505 Ag_516 Ag_715 120.91(15) . .
Ag_719 Ag_516 Ag_715 104.18(14) . .
Ag_718 Ag_516 Ag_715 143.96(16) . .
Ag_516 Ag_517 Ag_722 121.20(15) . .
Ag_516 Ag_517 Ag_431 59.82(12) . .
Ag_722 Ag_517 Ag_431 176.25(16) . .
Ag_516 Ag_517 Ag_527 93.77(14) . .
Ag_722 Ag_517 Ag_527 121.34(15) . .
Ag_431 Ag_517 Ag_527 61.48(11) . .
Ag_516 Ag_517 Ag_425 116.28(14) . .
Ag_722 Ag_517 Ag_425 88.11(13) . .
Ag_431 Ag_517 Ag_425 88.26(12) . .
Ag_527 Ag_517 Ag_425 118.69(14) . .
Ag_516 Ag_517 Ag_723 121.64(14) . .
Ag_722 Ag_517 Ag_723 62.70(12) . .
Ag_431 Ag_517 Ag_723 120.28(15) . .
Ag_527 Ag_517 Ag_723 58.84(11) . .
Ag_425 Ag_517 Ag_723 122.08(14) . .
Ag_516 Ag_517 Ag_518 176.77(16) . .
Ag_722 Ag_517 Ag_518 60.39(12) . .
Ag_431 Ag_517 Ag_518 118.40(14) . .
Ag_527 Ag_517 Ag_518 87.39(13) . .
Ag_425 Ag_517 Ag_518 60.59(11) . .
Ag_723 Ag_517 Ag_518 61.50(11) . .
Ag_516 Ag_517 Ag_432 119.83(15) . .
Ag_722 Ag_517 Ag_432 118.71(14) . .
Ag_431 Ag_517 Ag_432 60.03(11) . .
Ag_527 Ag_517 Ag_432 58.47(11) . .
Ag_425 Ag_517 Ag_432 60.21(10) . .
Ag_723 Ag_517 Ag_432 90.12(13) . .
Ag_518 Ag_517 Ag_432 58.38(10) . .
Ag_516 Ag_517 Ag_719 60.10(11) . .
Ag_722 Ag_517 Ag_719 89.80(14) . .
Ag_431 Ag_517 Ag_719 93.70(14) . .
Ag_527 Ag_517 Ag_719 67.37(12) . .
Ag_425 Ag_517 Ag_719 173.71(16) . .
Ag_723 Ag_517 Ag_719 61.79(12) . .
Ag_518 Ag_517 Ag_719 123.10(14) . .
Ag_432 Ag_517 Ag_719 125.82(15) . .
Ag_516 Ag_517 Ag_718 60.02(12) . .
Ag_722 Ag_517 Ag_718 61.19(13) . .
Ag_431 Ag_517 Ag_718 119.76(15) . .
Ag_527 Ag_517 Ag_718 125.59(14) . .
Ag_425 Ag_517 Ag_718 115.70(14) . .
Ag_723 Ag_517 Ag_718 93.45(14) . .
Ag_518 Ag_517 Ag_718 121.54(15) . .
Ag_432 Ag_517 Ag_718 175.70(16) . .
Ag_719 Ag_517 Ag_718 58.22(12) . .
Ag_516 Ag_517 Ag_506 86.83(13) . .
Ag_722 Ag_517 Ag_506 59.93(12) . .
Ag_431 Ag_517 Ag_506 117.16(14) . .
Ag_527 Ag_517 Ag_506 177.77(16) . .
Ag_425 Ag_517 Ag_506 59.19(11) . .
Ag_723 Ag_517 Ag_506 122.56(15) . .
Ag_518 Ag_517 Ag_506 91.90(13) . .
Ag_432 Ag_517 Ag_506 119.40(13) . .
Ag_719 Ag_517 Ag_506 114.73(14) . .
Ag_718 Ag_517 Ag_506 56.52(11) . .
Ag_516 Ag_517 Ag_424 57.70(11) . .
Ag_722 Ag_517 Ag_424 117.20(14) . .
Ag_431 Ag_517 Ag_424 59.85(11) . .
Ag_527 Ag_517 Ag_424 121.31(15) . .
Ag_425 Ag_517 Ag_424 58.58(10) . .
Ag_723 Ag_517 Ag_424 179.25(18) . .
Ag_518 Ag_517 Ag_424 119.17(13) . .
Ag_432 Ag_517 Ag_424 90.56(12) . .
Ag_719 Ag_517 Ag_424 117.52(14) . .
Ag_718 Ag_517 Ag_424 85.89(13) . .
Ag_506 Ag_517 Ag_424 57.31(11) . .
Ag_432 Ag_518 Ag_426 89.64(12) . .
Ag_432 Ag_518 Ag_722 119.83(15) . .
Ag_426 Ag_518 Ag_722 117.33(14) . .
Ag_432 Ag_518 Ag_517 61.14(11) . .
Ag_426 Ag_518 Ag_517 119.48(14) . .
Ag_722 Ag_518 Ag_517 58.74(11) . .
Ag_432 Ag_518 Ag_433 60.17(11) . .
Ag_426 Ag_518 Ag_433 60.65(11) . .
Ag_722 Ag_518 Ag_433 177.88(17) . .
Ag_517 Ag_518 Ag_433 121.31(14) . .
Ag_432 Ag_518 Ag_519 119.73(14) . .
Ag_426 Ag_518 Ag_519 61.36(11) . .
Ag_722 Ag_518 Ag_519 120.41(14) . .
Ag_517 Ag_518 Ag_519 178.94(17) . .
Ag_433 Ag_518 Ag_519 59.57(11) . .
Ag_432 Ag_518 Ag_425 60.77(10) . .
Ag_426 Ag_518 Ag_425 59.96(11) . .
Ag_722 Ag_518 Ag_425 86.60(13) . .
Ag_517 Ag_518 Ag_425 59.52(10) . .
Ag_433 Ag_518 Ag_425 91.68(12) . .
Ag_519 Ag_518 Ag_425 121.32(14) . .
Ag_432 Ag_518 Ag_727 118.54(14) . .
Ag_426 Ag_518 Ag_727 119.31(14) . .
Ag_722 Ag_518 Ag_727 94.61(13) . .
Ag_517 Ag_518 Ag_727 121.21(14) . .
Ag_433 Ag_518 Ag_727 87.11(13) . .
Ag_519 Ag_518 Ag_727 57.97(11) . .
Ag_425 Ag_518 Ag_727 178.79(16) . .
Ag_432 Ag_518 Ag_528 60.98(11) . .
Ag_426 Ag_518 Ag_528 119.91(14) . .
Ag_722 Ag_518 Ag_528 122.76(14) . .
Ag_517 Ag_518 Ag_528 92.00(13) . .
Ag_433 Ag_518 Ag_528 59.26(11) . .
Ag_519 Ag_518 Ag_528 88.02(13) . .
Ag_425 Ag_518 Ag_528 121.75(14) . .
Ag_727 Ag_518 Ag_528 57.57(11) . .
Ag_432 Ag_518 Ag_726 178.32(16) . .
Ag_426 Ag_518 Ag_726 89.36(13) . .
Ag_722 Ag_518 Ag_726 61.84(12) . .
Ag_517 Ag_518 Ag_726 120.53(15) . .
Ag_433 Ag_518 Ag_726 118.15(14) . .
Ag_519 Ag_518 Ag_726 58.59(11) . .
Ag_425 Ag_518 Ag_726 119.76(14) . .
Ag_727 Ag_518 Ag_726 60.91(12) . .
Ag_528 Ag_518 Ag_726 118.48(14) . .
Ag_432 Ag_518 Ag_507 118.95(14) . .
Ag_426 Ag_518 Ag_507 60.12(11) . .
Ag_722 Ag_518 Ag_507 57.21(11) . .
Ag_517 Ag_518 Ag_507 87.91(13) . .
Ag_433 Ag_518 Ag_507 120.77(14) . .
Ag_519 Ag_518 Ag_507 92.07(13) . .
Ag_425 Ag_518 Ag_507 58.18(11) . .
Ag_727 Ag_518 Ag_507 122.50(14) . .
Ag_528 Ag_518 Ag_507 179.9(2) . .
Ag_726 Ag_518 Ag_507 61.60(11) . .
Ag_432 Ag_518 Ag_723 90.32(13) . .
Ag_426 Ag_518 Ag_723 178.31(18) . .
Ag_722 Ag_518 Ag_723 61.29(11) . .
Ag_517 Ag_518 Ag_723 59.11(11) . .
Ag_433 Ag_518 Ag_723 120.71(14) . .
Ag_519 Ag_518 Ag_723 120.04(14) . .
Ag_425 Ag_518 Ag_723 118.62(14) . .
Ag_727 Ag_518 Ag_723 62.13(11) . .
Ag_528 Ag_518 Ag_723 61.47(11) . .
Ag_726 Ag_518 Ag_723 90.72(13) . .
Ag_507 Ag_518 Ag_723 118.50(14) . .
Ag_727 Ag_519 Ag_520 120.12(15) . .
Ag_727 Ag_519 Ag_427 178.08(17) . .
Ag_520 Ag_519 Ag_427 59.53(11) . .
Ag_727 Ag_519 Ag_726 63.15(12) . .
Ag_520 Ag_519 Ag_726 122.06(15) . .
Ag_427 Ag_519 Ag_726 118.73(15) . .
Ag_727 Ag_519 Ag_508 121.21(16) . .
Ag_520 Ag_519 Ag_508 94.51(14) . .
Ag_427 Ag_519 Ag_508 60.64(12) . .
Ag_726 Ag_519 Ag_508 58.19(12) . .
Ag_727 Ag_519 Ag_433 89.40(13) . .
Ag_520 Ag_519 Ag_433 116.14(15) . .
Ag_427 Ag_519 Ag_433 89.17(12) . .
Ag_726 Ag_519 Ag_433 121.78(15) . .
Ag_508 Ag_519 Ag_433 117.75(14) . .
Ag_727 Ag_519 Ag_518 61.40(11) . .
Ag_520 Ag_519 Ag_518 176.31(16) . .
Ag_427 Ag_519 Ag_518 118.84(14) . .
Ag_726 Ag_519 Ag_518 61.59(12) . .
Ag_508 Ag_519 Ag_518 87.15(13) . .
Ag_433 Ag_519 Ag_518 60.20(11) . .
Ag_727 Ag_519 Ag_529 59.65(12) . .
Ag_520 Ag_519 Ag_529 86.75(14) . .
Ag_427 Ag_519 Ag_529 118.49(15) . .
Ag_726 Ag_519 Ag_529 122.78(15) . .
Ag_508 Ag_519 Ag_529 177.54(16) . .
Ag_433 Ag_519 Ag_529 59.80(11) . .
Ag_518 Ag_519 Ag_529 91.48(13) . .
Ag_727 Ag_519 Ag_426 119.67(14) . .
Ag_520 Ag_519 Ag_426 119.98(14) . .
Ag_427 Ag_519 Ag_426 60.54(11) . .
Ag_726 Ag_519 Ag_426 89.33(13) . .
Ag_508 Ag_519 Ag_426 57.91(11) . .
Ag_433 Ag_519 Ag_426 59.83(10) . .
Ag_518 Ag_519 Ag_426 58.30(10) . .
Ag_529 Ag_519 Ag_426 119.63(14) . .
Ag_727 Ag_519 Ag_730 86.79(13) . .
Ag_520 Ag_519 Ag_730 62.18(12) . .
Ag_427 Ag_519 Ag_730 94.54(14) . .
Ag_726 Ag_519 Ag_730 60.32(12) . .
Ag_508 Ag_519 Ag_730 68.32(13) . .
Ag_433 Ag_519 Ag_730 173.92(17) . .
Ag_518 Ag_519 Ag_730 121.51(15) . .
Ag_529 Ag_519 Ag_730 114.13(14) . .
Ag_426 Ag_519 Ag_730 126.23(15) . .
Ag_727 Ag_519 Ag_447 118.49(15) . .
Ag_520 Ag_519 Ag_447 57.45(11) . .
Ag_427 Ag_519 Ag_447 59.63(11) . .
Ag_726 Ag_519 Ag_447 178.36(15) . .
Ag_508 Ag_519 Ag_447 120.17(14) . .
Ag_433 Ag_519 Ag_447 58.70(11) . .
Ag_518 Ag_519 Ag_447 118.89(14) . .
Ag_529 Ag_519 Ag_447 58.86(11) . .
Ag_426 Ag_519 Ag_447 89.70(12) . .
Ag_730 Ag_519 Ag_447 119.38(15) . .
Ag_727 Ag_519 Ag_731 59.97(12) . .
Ag_520 Ag_519 Ag_731 60.15(12) . .
Ag_427 Ag_519 Ag_731 119.66(15) . .
Ag_726 Ag_519 Ag_731 93.82(14) . .
Ag_508 Ag_519 Ag_731 125.96(15) . .
Ag_433 Ag_519 Ag_731 116.28(15) . .
Ag_518 Ag_519 Ag_731 121.30(14) . .
Ag_529 Ag_519 Ag_731 56.50(11) . .
Ag_426 Ag_519 Ag_731 176.00(17) . .
Ag_730 Ag_519 Ag_731 57.66(12) . .
Ag_447 Ag_519 Ag_731 87.21(13) . .
Ag_447 Ag_520 Ag_530 62.26(13) . .
Ag_447 Ag_520 Ag_427 62.07(11) . .
Ag_530 Ag_520 Ag_427 124.33(16) . .
Ag_447 Ag_520 Ag_521 62.35(12) . .
Ag_530 Ag_520 Ag_521 91.44(16) . .
Ag_427 Ag_520 Ag_521 62.32(12) . .
Ag_447 Ag_520 Ag_519 63.55(12) . .
Ag_530 Ag_520 Ag_519 94.69(15) . .
Ag_427 Ag_520 Ag_519 60.61(12) . .
Ag_521 Ag_520 Ag_519 114.01(14) . .
Ag_447 Ag_520 Ag_509 121.39(16) . .
Ag_530 Ag_520 Ag_509 175.88(18) . .
Ag_427 Ag_520 Ag_509 59.37(12) . .
Ag_521 Ag_520 Ag_509 92.12(15) . .
Ag_519 Ag_520 Ag_509 85.76(15) . .
Ag_447 Ag_520 Ag1_809 136.6(2) . .
Ag_530 Ag_520 Ag1_809 74.46(18) . .
Ag_427 Ag_520 Ag1_809 161.0(2) . .
Ag_521 Ag_520 Ag1_809 119.10(18) . .
Ag_519 Ag_520 Ag1_809 125.80(18) . .
Ag_509 Ag_520 Ag1_809 101.95(19) . .
Ag_447 Ag_520 Ag_734 124.95(17) . .
Ag_530 Ag_520 Ag_734 120.55(18) . .
Ag_427 Ag_520 Ag_734 91.20(15) . .
Ag_521 Ag_520 Ag_734 62.62(13) . .
Ag_519 Ag_520 Ag_734 144.12(19) . .
Ag_509 Ag_520 Ag_734 59.61(14) . .
Ag1_809 Ag_520 Ag_734 74.69(17) . .
Ag_447 Ag_520 Ag_735 94.51(16) . .
Ag_530 Ag_520 Ag_735 60.90(14) . .
Ag_427 Ag_520 Ag_735 123.54(16) . .
Ag_521 Ag_520 Ag_735 61.36(13) . .
Ag_519 Ag_520 Ag_735 153.81(18) . .
Ag_509 Ag_520 Ag_735 119.30(17) . .
Ag1_809 Ag_520 Ag_735 60.14(15) . .
Ag_734 Ag_520 Ag_735 59.72(14) . .
Ag_447 Ag_520 Ag_731 92.23(14) . .
Ag_530 Ag_520 Ag_731 59.00(13) . .
Ag_427 Ag_520 Ag_731 123.82(16) . .
Ag_521 Ag_520 Ag_731 148.66(18) . .
Ag_519 Ag_520 Ag_731 63.22(12) . .
Ag_509 Ag_520 Ag_731 117.87(17) . .
Ag1_809 Ag_520 Ag_731 66.10(15) . .
Ag_734 Ag_520 Ag_731 139.32(16) . .
Ag_735 Ag_520 Ag_731 106.34(16) . .
Ag_447 Ag_520 Ag_730 123.94(16) . .
Ag_530 Ag_520 Ag_730 116.98(16) . .
Ag_427 Ag_520 Ag_730 94.26(15) . .
Ag_521 Ag_520 Ag_730 150.92(18) . .
Ag_519 Ag_520 Ag_730 60.66(12) . .
Ag_509 Ag_520 Ag_730 59.75(13) . .
Ag1_809 Ag_520 Ag_730 77.28(16) . .
Ag_734 Ag_520 Ag_730 103.82(16) . .
Ag_735 Ag_520 Ag_730 136.72(16) . .
Ag_731 Ag_520 Ag_730 58.14(13) . .
Ag_520 Ag_521 Ag_738 122.56(16) . .
Ag_520 Ag_521 Ag_531 89.99(15) . .
Ag_738 Ag_521 Ag_531 121.19(17) . .
Ag_520 Ag_521 Ag_510 89.92(15) . .
Ag_738 Ag_521 Ag_510 61.08(14) . .
Ag_531 Ag_521 Ag_510 177.17(16) . .
Ag_520 Ag_521 Ag_428 118.01(15) . .
Ag_738 Ag_521 Ag_428 91.05(14) . .
Ag_531 Ag_521 Ag_428 116.83(15) . .
Ag_510 Ag_521 Ag_428 60.82(12) . .
Ag_520 Ag_521 Ag_447 58.06(12) . .
Ag_738 Ag_521 Ag_447 179.1(2) . .
Ag_531 Ag_521 Ag_447 59.13(12) . .
Ag_510 Ag_521 Ag_447 118.57(15) . .
Ag_428 Ag_521 Ag_447 88.10(12) . .
Ag_520 Ag_521 Ag_522 175.77(17) . .
Ag_738 Ag_521 Ag_522 61.66(13) . .
Ag_531 Ag_521 Ag_522 87.17(12) . .
Ag_510 Ag_521 Ag_522 92.76(13) . .
Ag_428 Ag_521 Ag_522 60.83(12) . .
Ag_447 Ag_521 Ag_522 117.73(15) . .
Ag_520 Ag_521 Ag_427 58.71(12) . .
Ag_738 Ag_521 Ag_427 120.21(17) . .
Ag_531 Ag_521 Ag_427 118.55(15) . .
Ag_510 Ag_521 Ag_427 59.14(12) . .
Ag_428 Ag_521 Ag_427 59.38(11) . .
Ag_447 Ag_521 Ag_427 59.44(11) . .
Ag_522 Ag_521 Ag_427 120.20(15) . .
Ag_520 Ag_521 Ag_735 60.69(13) . .
Ag_738 Ag_521 Ag_735 89.27(14) . .
Ag_531 Ag_521 Ag_735 64.13(13) . .
Ag_510 Ag_521 Ag_735 118.18(16) . .
Ag_428 Ag_521 Ag_735 178.55(19) . .
Ag_447 Ag_521 Ag_735 91.58(14) . .
Ag_522 Ag_521 Ag_735 120.52(16) . .
Ag_427 Ag_521 Ag_735 119.28(15) . .
Ag_520 Ag_521 Ag_739 121.03(16) . .
Ag_738 Ag_521 Ag_739 62.82(14) . .
Ag_531 Ag_521 Ag_739 58.39(13) . .
Ag_510 Ag_521 Ag_739 123.90(16) . .
Ag_428 Ag_521 Ag_739 120.58(16) . .
Ag_447 Ag_521 Ag_739 117.51(17) . .
Ag_522 Ag_521 Ag_739 59.79(12) . .
Ag_427 Ag_521 Ag_739 176.81(18) . .
Ag_735 Ag_521 Ag_739 60.79(13) . .
Ag_520 Ag_521 Ag_435 117.47(15) . .
Ag_738 Ag_521 Ag_435 119.96(16) . .
Ag_531 Ag_521 Ag_435 57.82(11) . .
Ag_510 Ag_521 Ag_435 119.84(15) . .
Ag_428 Ag_521 Ag_435 59.02(11) . .
Ag_447 Ag_521 Ag_435 59.41(11) . .
Ag_522 Ag_521 Ag_435 58.32(11) . .
Ag_427 Ag_521 Ag_435 89.52(12) . .
Ag_735 Ag_521 Ag_435 121.95(17) . .
Ag_739 Ag_521 Ag_435 87.93(15) . .
Ag_520 Ag_521 Ag_734 59.86(13) . .
Ag_738 Ag_521 Ag_734 62.71(13) . .
Ag_531 Ag_521 Ag_734 122.67(16) . .
Ag_510 Ag_521 Ag_734 59.57(13) . .
Ag_428 Ag_521 Ag_734 120.33(17) . .
Ag_447 Ag_521 Ag_734 117.90(16) . .
Ag_522 Ag_521 Ag_734 124.36(16) . .
Ag_427 Ag_521 Ag_734 87.69(15) . .
Ag_735 Ag_521 Ag_734 58.64(14) . .
Ag_739 Ag_521 Ag_734 94.82(15) . .
Ag_435 Ag_521 Ag_734 176.93(17) . .
Ag_435 Ag_522 Ag_435 87.85(17) 17_554 .
Ag_435 Ag_522 Ag_511 117.72(14) 17_554 17_554
Ag_435 Ag_522 Ag_511 60.87(10) . 17_554
Ag_435 Ag_522 Ag_511 60.87(10) 17_554 .
Ag_435 Ag_522 Ag_511 117.71(14) . .
Ag_511 Ag_522 Ag_511 178.3(2) 17_554 .
Ag_435 Ag_522 Ag_739 177.72(16) 17_554 .
Ag_435 Ag_522 Ag_739 89.88(10) . .
Ag_511 Ag_522 Ag_739 60.83(12) 17_554 .
Ag_511 Ag_522 Ag_739 120.55(15) . .
Ag_435 Ag_522 Ag_739 89.88(10) 17_554 17_554
Ag_435 Ag_522 Ag_739 177.72(16) . 17_554
Ag_511 Ag_522 Ag_739 120.56(15) 17_554 17_554
Ag_511 Ag_522 Ag_739 60.82(12) . 17_554
Ag_739 Ag_522 Ag_739 92.4(2) . 17_554
Ag_435 Ag_522 Ag_521 118.57(14) 17_554 .
Ag_435 Ag_522 Ag_521 61.22(10) . .
Ag_511 Ag_522 Ag_521 92.90(10) 17_554 .
Ag_511 Ag_522 Ag_521 87.09(10) . .
Ag_739 Ag_522 Ag_521 60.33(11) . .
Ag_739 Ag_522 Ag_521 119.86(14) 17_554 .
Ag_435 Ag_522 Ag_521 61.22(10) 17_554 17_554
Ag_435 Ag_522 Ag_521 118.58(14) . 17_554
Ag_511 Ag_522 Ag_521 87.09(10) 17_554 17_554
Ag_511 Ag_522 Ag_521 92.91(10) . 17_554
Ag_739 Ag_522 Ag_521 119.87(15) . 17_554
Ag_739 Ag_522 Ag_521 60.34(11) 17_554 17_554
Ag_521 Ag_522 Ag_521 179.7(2) . 17_554
Ag_435 Ag_522 Ag_428 59.35(11) 17_554 17_554
Ag_435 Ag_522 Ag_428 59.58(11) . 17_554
Ag_511 Ag_522 Ag_428 58.37(10) 17_554 17_554
Ag_511 Ag_522 Ag_428 120.21(14) . 17_554
Ag_739 Ag_522 Ag_428 119.17(11) . 17_554
Ag_739 Ag_522 Ag_428 119.29(10) 17_554 17_554
Ag_521 Ag_522 Ag_428 120.80(14) . 17_554
Ag_521 Ag_522 Ag_428 58.99(10) 17_554 17_554
Ag_435 Ag_522 Ag_428 59.60(11) 17_554 .
Ag_435 Ag_522 Ag_428 59.35(11) . .
Ag_511 Ag_522 Ag_428 120.22(14) 17_554 .
Ag_511 Ag_522 Ag_428 58.36(10) . .
Ag_739 Ag_522 Ag_428 119.26(10) . .
Ag_739 Ag_522 Ag_428 119.16(11) 17_554 .
Ag_521 Ag_522 Ag_428 58.97(10) . .
Ag_521 Ag_522 Ag_428 120.82(14) 17_554 .
Ag_428 Ag_522 Ag_428 90.30(17) 17_554 .
Ag_435 Ag_522 Ag_738 119.70(10) 17_554 .
Ag_435 Ag_522 Ag_738 119.13(10) . .
Ag_511 Ag_522 Ag_738 122.55(15) 17_554 .
Ag_511 Ag_522 Ag_738 58.84(11) . .
Ag_739 Ag_522 Ag_738 61.72(14) . .
Ag_739 Ag_522 Ag_738 61.94(13) 17_554 .
Ag_521 Ag_522 Ag_738 57.92(10) . .
Ag_521 Ag_522 Ag_738 122.28(15) 17_554 .
Ag_428 Ag_522 Ag_738 178.12(15) 17_554 .
Ag_428 Ag_522 Ag_738 87.83(10) . .
Ag_435 Ag_522 Ag_738 119.13(10) 17_554 17_554
Ag_435 Ag_522 Ag_738 119.72(10) . 17_554
Ag_511 Ag_522 Ag_738 58.85(11) 17_554 17_554
Ag_511 Ag_522 Ag_738 122.54(15) . 17_554
Ag_739 Ag_522 Ag_738 61.95(13) . 17_554
Ag_739 Ag_522 Ag_738 61.72(14) 17_554 17_554
Ag_521 Ag_522 Ag_738 122.28(15) . 17_554
Ag_521 Ag_522 Ag_738 57.92(10) 17_554 17_554
Ag_428 Ag_522 Ag_738 87.86(10) 17_554 17_554
Ag_428 Ag_522 Ag_738 178.15(16) . 17_554
Ag_738 Ag_522 Ag_738 94.0(2) . 17_554
Ag_429 Ag_523 Ag_707 94.54(16) . .
Ag_429 Ag_523 Ag_513 62.63(12) . .
Ag_707 Ag_523 Ag_513 61.72(13) . .
Ag_429 Ag_523 Ag_704 153.3(2) . 17_554
Ag_707 Ag_523 Ag_704 108.8(2) . 17_554
Ag_513 Ag_523 Ag_704 140.2(2) . 17_554
Ag_429 Ag_523 Ag_413 91.99(14) . 17_554
Ag_707 Ag_523 Ag_413 173.24(17) . 17_554
Ag_513 Ag_523 Ag_413 120.35(15) . 17_554
Ag_704 Ag_523 Ag_413 65.26(19) 17_554 17_554
Ag_429 Ag_523 Ag_436 63.20(11) . .
Ag_707 Ag_523 Ag_436 123.67(16) . .
Ag_513 Ag_523 Ag_436 125.83(15) . .
Ag_704 Ag_523 Ag_436 92.4(2) 17_554 .
Ag_413 Ag_523 Ag_436 61.17(13) 17_554 .
Ag_429 Ag_523 Ag_524 61.98(11) . .
Ag_707 Ag_523 Ag_524 64.46(13) . .
Ag_513 Ag_523 Ag_524 94.93(15) . .
Ag_704 Ag_523 Ag_524 116.44(19) 17_554 .
Ag_413 Ag_523 Ag_524 120.54(16) 17_554 .
Ag_436 Ag_523 Ag_524 59.37(12) . .
Ag_429 Ag_523 Ag_421 61.14(11) . 17_554
Ag_707 Ag_523 Ag_421 121.59(18) . 17_554
Ag_513 Ag_523 Ag_421 59.95(13) . 17_554
Ag_704 Ag_523 Ag_421 113.27(19) 17_554 17_554
Ag_413 Ag_523 Ag_421 60.53(13) 17_554 17_554
Ag_436 Ag_523 Ag_421 93.25(13) . 17_554
Ag_524 Ag_523 Ag_421 123.09(14) . 17_554
Ag_429 Ag_523 Ag_501 120.09(15) . 17_554
Ag_707 Ag_523 Ag_501 114.34(17) . 17_554
Ag_513 Ag_523 Ag_501 85.85(16) . 17_554
Ag_704 Ag_523 Ag_501 62.02(18) 17_554 17_554
Ag_413 Ag_523 Ag_501 60.50(14) 17_554 17_554
Ag_436 Ag_523 Ag_501 121.65(19) . 17_554
Ag_524 Ag_523 Ag_501 177.87(17) . 17_554
Ag_421 Ag_523 Ag_501 58.99(12) 17_554 17_554
Ag_429 Ag_523 Ag_708 118.61(15) . .
Ag_707 Ag_523 Ag_708 56.44(14) . .
Ag_513 Ag_523 Ag_708 118.10(17) . .
Ag_704 Ag_523 Ag_708 67.90(17) 17_554 .
Ag_413 Ag_523 Ag_708 121.38(17) 17_554 .
Ag_436 Ag_523 Ag_708 88.27(14) . .
Ag_524 Ag_523 Ag_708 56.76(11) . .
Ag_421 Ag_523 Ag_708 178.0(2) 17_554 .
Ag_501 Ag_523 Ag_708 121.14(15) 17_554 .
Ag_429 Ag_523 Ag_703 119.96(16) . .
Ag_707 Ag_523 Ag_703 59.16(13) . .
Ag_513 Ag_523 Ag_703 57.36(13) . .
Ag_704 Ag_523 Ag_703 84.0(2) 17_554 .
Ag_413 Ag_523 Ag_703 115.78(16) 17_554 .
Ag_436 Ag_523 Ag_703 176.18(19) . .
Ag_524 Ag_523 Ag_703 123.60(17) . .
Ag_421 Ag_523 Ag_703 86.83(13) 17_554 .
Ag_501 Ag_523 Ag_703 55.29(14) 17_554 .
Ag_708 Ag_523 Ag_703 91.74(13) . .
Ag_711 Ag_524 Ag_436 178.41(16) . .
Ag_711 Ag_524 Ag_437 119.32(15) . .
Ag_436 Ag_524 Ag_437 61.18(12) . .
Ag_711 Ag_524 Ag_430 89.87(14) . .
Ag_436 Ag_524 Ag_430 91.66(13) . .
Ag_437 Ag_524 Ag_430 61.25(11) . .
Ag_711 Ag_524 Ag_523 119.57(16) . .
Ag_436 Ag_524 Ag_523 60.00(12) . .
Ag_437 Ag_524 Ag_523 121.10(16) . .
Ag_430 Ag_524 Ag_523 117.48(14) . .
Ag_711 Ag_524 Ag_525 60.16(12) . .
Ag_436 Ag_524 Ag_525 120.36(15) . .
Ag_437 Ag_524 Ag_525 59.18(11) . .
Ag_430 Ag_524 Ag_525 59.77(11) . .
Ag_523 Ag_524 Ag_525 177.01(17) . .
Ag_711 Ag_524 Ag_708 83.83(15) . .
Ag_436 Ag_524 Ag_708 94.63(16) . .
Ag_437 Ag_524 Ag_708 121.19(16) . .
Ag_430 Ag_524 Ag_708 173.61(18) . .
Ag_523 Ag_524 Ag_708 67.02(13) . .
Ag_525 Ag_524 Ag_708 115.61(15) . .
Ag_711 Ag_524 Ag_429 119.29(16) . .
Ag_436 Ag_524 Ag_429 61.96(11) . .
Ag_437 Ag_524 Ag_429 91.82(12) . .
Ag_430 Ag_524 Ag_429 59.61(10) . .
Ag_523 Ag_524 Ag_429 57.87(11) . .
Ag_525 Ag_524 Ag_429 119.38(14) . .
Ag_708 Ag_524 Ag_429 124.76(15) . .
Ag_711 Ag_524 Ag_514 61.04(12) . .
Ag_436 Ag_524 Ag_514 120.17(14) . .
Ag_437 Ag_524 Ag_514 121.44(14) . .
Ag_430 Ag_524 Ag_514 60.19(11) . .
Ag_523 Ag_524 Ag_514 86.29(14) . .
Ag_525 Ag_524 Ag_514 91.13(14) . .
Ag_708 Ag_524 Ag_514 117.06(16) . .
Ag_429 Ag_524 Ag_514 58.25(11) . .
Ag_711 Ag_524 Ag_712 59.37(13) . .
Ag_436 Ag_524 Ag_712 119.44(16) . .
Ag_437 Ag_524 Ag_712 86.98(13) . .
Ag_430 Ag_524 Ag_712 117.61(15) . .
Ag_523 Ag_524 Ag_712 124.89(15) . .
Ag_525 Ag_524 Ag_712 57.84(12) . .
Ag_708 Ag_524 Ag_712 57.96(13) . .
Ag_429 Ag_524 Ag_712 177.18(18) . .
Ag_514 Ag_524 Ag_712 120.38(16) . .
Ag_711 Ag_524 Ag_622 120.03(15) . .
Ag_436 Ag_524 Ag_622 58.78(12) . .
Ag_437 Ag_524 Ag_622 57.10(11) . .
Ag_430 Ag_524 Ag_622 118.34(15) . .
Ag_523 Ag_524 Ag_622 94.00(15) . .
Ag_525 Ag_524 Ag_622 88.53(13) . .
Ag_708 Ag_524 Ag_622 64.47(14) . .
Ag_429 Ag_524 Ag_622 120.64(15) . .
Ag_514 Ag_524 Ag_622 178.40(17) . .
Ag_712 Ag_524 Ag_622 60.67(13) . .
Ag_711 Ag_524 Ag_707 62.64(13) . .
Ag_436 Ag_524 Ag_707 116.84(15) . .
Ag_437 Ag_524 Ag_707 177.85(19) . .
Ag_430 Ag_524 Ag_707 120.20(16) . .
Ag_523 Ag_524 Ag_707 56.98(13) . .
Ag_525 Ag_524 Ag_707 122.80(16) . .
Ag_708 Ag_524 Ag_707 57.56(13) . .
Ag_429 Ag_524 Ag_707 87.79(13) . .
Ag_514 Ag_524 Ag_707 60.03(12) . .
Ag_712 Ag_524 Ag_707 93.51(14) . .
Ag_622 Ag_524 Ag_707 121.41(15) . .
Ag_715 Ag_525 Ag_712 87.00(15) . .
Ag_715 Ag_525 Ag_716 78.21(15) . .
Ag_712 Ag_525 Ag_716 67.29(14) . .
Ag_715 Ag_525 Ag_437 174.99(16) . .
Ag_712 Ag_525 Ag_437 90.12(15) . .
Ag_716 Ag_525 Ag_437 96.89(16) . .
Ag_715 Ag_525 Ag_438 117.35(15) . .
Ag_712 Ag_525 Ag_438 118.40(16) . .
Ag_716 Ag_525 Ag_438 64.71(13) . .
Ag_437 Ag_525 Ag_438 60.68(12) . .
Ag_715 Ag_525 Ag_711 62.81(13) . .
Ag_712 Ag_525 Ag_711 60.55(13) . .
Ag_716 Ag_525 Ag_711 114.46(16) . .
Ag_437 Ag_525 Ag_711 119.07(15) . .
Ag_438 Ag_525 Ag_711 178.9(2) . .
Ag_715 Ag_525 Ag_430 123.39(16) . .
Ag_712 Ag_525 Ag_430 122.30(16) . .
Ag_716 Ag_525 Ag_430 154.53(18) . .
Ag_437 Ag_525 Ag_430 61.61(11) . .
Ag_438 Ag_525 Ag_430 91.48(12) . .
Ag_711 Ag_525 Ag_430 89.23(13) . .
Ag_715 Ag_525 Ag_431 91.65(14) . .
Ag_712 Ag_525 Ag_431 177.70(18) . .
Ag_716 Ag_525 Ag_431 110.61(15) . .
Ag_437 Ag_525 Ag_431 91.09(13) . .
Ag_438 Ag_525 Ag_431 60.67(11) . .
Ag_711 Ag_525 Ag_431 120.38(15) . .
Ag_430 Ag_525 Ag_431 59.99(11) . .
Ag_715 Ag_525 Ag_524 121.68(15) . .
Ag_712 Ag_525 Ag_524 62.43(12) . .
Ag_716 Ag_525 Ag_524 123.44(17) . .
Ag_437 Ag_525 Ag_524 60.13(12) . .
Ag_438 Ag_525 Ag_524 120.80(16) . .
Ag_711 Ag_525 Ag_524 58.96(12) . .
Ag_430 Ag_525 Ag_524 59.87(11) . .
Ag_431 Ag_525 Ag_524 119.86(14) . .
Ag_715 Ag_525 Ag_515 63.04(12) . .
Ag_712 Ag_525 Ag_515 119.71(16) . .
Ag_716 Ag_525 Ag_515 139.22(18) . .
Ag_437 Ag_525 Ag_515 121.97(14) . .
Ag_438 Ag_525 Ag_515 121.78(15) . .
Ag_711 Ag_525 Ag_515 59.27(12) . .
Ag_430 Ag_525 Ag_515 60.37(11) . .
Ag_431 Ag_525 Ag_515 61.12(11) . .
Ag_524 Ag_525 Ag_515 89.44(13) . .
Ag_715 Ag_525 Ag_526 58.15(12) . .
Ag_712 Ag_525 Ag_526 119.46(15) . .
Ag_716 Ag_525 Ag_526 58.71(13) . .
Ag_437 Ag_525 Ag_526 120.24(15) . .
Ag_438 Ag_525 Ag_526 59.59(11) . .
Ag_711 Ag_525 Ag_526 120.69(16) . .
Ag_430 Ag_525 Ag_526 118.23(14) . .
Ag_431 Ag_525 Ag_526 58.25(11) . .
Ag_524 Ag_525 Ag_526 177.85(17) . .
Ag_515 Ag_525 Ag_526 88.66(14) . .
Ag_715 Ag_526 Ag_516 64.20(13) . .
Ag_715 Ag_526 Ag_716 78.79(16) . .
Ag_516 Ag_526 Ag_716 140.97(18) . .
Ag_715 Ag_526 Ag_431 93.32(14) . .
Ag_516 Ag_526 Ag_431 60.53(11) . .
Ag_716 Ag_526 Ag_431 112.57(16) . .
Ag_715 Ag_526 Ag_720 145.62(18) . .
Ag_516 Ag_526 Ag_720 141.2(2) . .
Ag_716 Ag_526 Ag_720 77.47(17) . .
Ag_431 Ag_526 Ag_720 118.68(17) . .
Ag_715 Ag_526 Ag_438 117.81(16) . .
Ag_516 Ag_526 Ag_438 121.69(14) . .
Ag_716 Ag_526 Ag_438 64.72(14) . .
Ag_431 Ag_526 Ag_438 61.19(11) . .
Ag_720 Ag_526 Ag_438 72.86(17) . .
Ag_715 Ag_526 Ag_527 153.68(16) . .
Ag_516 Ag_526 Ag_527 94.01(14) . .
Ag_716 Ag_526 Ag_527 117.19(17) . .
Ag_431 Ag_526 Ag_527 61.80(11) . .
Ag_720 Ag_526 Ag_527 60.69(13) . .
Ag_438 Ag_526 Ag_527 59.66(11) . .
Ag_715 Ag_526 Ag_719 109.30(17) . .
Ag_516 Ag_526 Ag_719 60.86(13) . .
Ag_716 Ag_526 Ag_719 150.63(17) . .
Ag_431 Ag_526 Ag_719 95.45(14) . .
Ag_720 Ag_526 Ag_719 81.54(17) . .
Ag_438 Ag_526 Ag_719 127.46(16) . .
Ag_527 Ag_526 Ag_719 67.81(13) . .
Ag_715 Ag_526 Ag_525 58.95(12) . .
Ag_516 Ag_526 Ag_525 89.85(14) . .
Ag_716 Ag_526 Ag_525 59.09(13) . .
Ag_431 Ag_526 Ag_525 60.09(11) . .
Ag_720 Ag_526 Ag_525 124.9(2) . .
Ag_438 Ag_526 Ag_525 59.25(11) . .
Ag_527 Ag_526 Ag_525 109.42(14) . .
Ag_719 Ag_526 Ag_525 149.54(16) . .
Ag_715 Ag_526 Ag_808 60.24(14) . .
Ag_516 Ag_526 Ag_808 107.48(17) . .
Ag_716 Ag_526 Ag_808 59.74(16) . .
Ag_431 Ag_526 Ag_808 152.91(18) . .
Ag_720 Ag_526 Ag_808 86.26(17) . .
Ag_438 Ag_526 Ag_808 123.60(18) . .
Ag_527 Ag_526 Ag_808 145.24(17) . .
Ag_719 Ag_526 Ag_808 98.84(17) . .
Ag_525 Ag_526 Ag_808 97.90(16) . .
Ag_432 Ag_527 Ag_723 93.18(13) . .
Ag_432 Ag_527 Ag_439 61.85(11) . .
Ag_723 Ag_527 Ag_439 123.25(15) . .
Ag_432 Ag_527 Ag_438 91.21(13) . .
Ag_723 Ag_527 Ag_438 174.53(16) . .
Ag_439 Ag_527 Ag_438 61.86(12) . .
Ag_432 Ag_527 Ag_528 61.84(11) . .
Ag_723 Ag_527 Ag_528 63.75(12) . .
Ag_439 Ag_527 Ag_528 59.52(11) . .
Ag_438 Ag_527 Ag_528 121.37(15) . .
Ag_432 Ag_527 Ag_517 61.56(11) . .
Ag_723 Ag_527 Ag_517 60.89(12) . .
Ag_439 Ag_527 Ag_517 123.41(14) . .
Ag_438 Ag_527 Ag_517 118.84(14) . .
Ag_528 Ag_527 Ag_517 93.84(13) . .
Ag_432 Ag_527 Ag_526 118.14(14) . .
Ag_723 Ag_527 Ag_526 114.95(15) . .
Ag_439 Ag_527 Ag_526 121.79(15) . .
Ag_438 Ag_527 Ag_526 59.94(12) . .
Ag_528 Ag_527 Ag_526 178.62(18) . .
Ag_517 Ag_527 Ag_526 85.03(13) . .
Ag_432 Ag_527 Ag_720 162.4(2) . .
Ag_723 Ag_527 Ag_720 103.81(17) . .
Ag_439 Ag_527 Ag_720 103.92(17) . .
Ag_438 Ag_527 Ag_720 72.11(16) . .
Ag_528 Ag_527 Ag_720 121.84(16) . .
Ag_517 Ag_527 Ag_720 131.34(18) . .
Ag_526 Ag_527 Ag_720 58.65(13) . .
Ag_432 Ag_527 Ag_431 60.20(10) . .
Ag_723 Ag_527 Ag_431 119.81(15) . .
Ag_439 Ag_527 Ag_431 92.15(13) . .
Ag_438 Ag_527 Ag_431 59.98(11) . .
Ag_528 Ag_527 Ag_431 122.03(14) . .
Ag_517 Ag_527 Ag_431 58.96(11) . .
Ag_526 Ag_527 Ag_431 57.98(11) . .
Ag_720 Ag_527 Ag_431 113.22(16) . .
Ag_432 Ag_527 Ag_719 118.71(14) . .
Ag_723 Ag_527 Ag_719 58.79(12) . .
Ag_439 Ag_527 Ag_719 177.96(16) . .
Ag_438 Ag_527 Ag_719 116.10(14) . .
Ag_528 Ag_527 Ag_719 122.52(15) . .
Ag_517 Ag_527 Ag_719 57.17(11) . .
Ag_526 Ag_527 Ag_719 56.17(11) . .
Ag_720 Ag_527 Ag_719 75.14(16) . .
Ag_431 Ag_527 Ag_719 86.60(12) . .
Ag_432 Ag_527 Ag_740 118.19(14) . .
Ag_723 Ag_527 Ag_740 55.25(11) . .
Ag_439 Ag_527 Ag_740 90.90(13) . .
Ag_438 Ag_527 Ag_740 124.96(15) . .
Ag_528 Ag_527 Ag_740 56.65(11) . .
Ag_517 Ag_527 Ag_740 116.08(14) . .
Ag_526 Ag_527 Ag_740 123.20(14) . .
Ag_720 Ag_527 Ag_740 69.74(14) . .
Ag_431 Ag_527 Ag_740 175.05(17) . .
Ag_719 Ag_527 Ag_740 90.46(13) . .
Ag_727 Ag_528 Ag_439 179.6(2) . .
Ag_727 Ag_528 Ag_440 119.49(15) . .
Ag_439 Ag_528 Ag_440 60.43(11) . .
Ag_727 Ag_528 Ag_527 120.06(15) . .
Ag_439 Ag_528 Ag_527 60.01(11) . .
Ag_440 Ag_528 Ag_527 120.39(15) . .
Ag_727 Ag_528 Ag_529 60.22(12) . .
Ag_439 Ag_528 Ag_529 119.69(15) . .
Ag_440 Ag_528 Ag_529 59.27(11) . .
Ag_527 Ag_528 Ag_529 177.92(16) . .
Ag_727 Ag_528 Ag_433 89.37(13) . .
Ag_439 Ag_528 Ag_433 90.28(12) . .
Ag_440 Ag_528 Ag_433 60.45(11) . .
Ag_527 Ag_528 Ag_433 117.65(13) . .
Ag_529 Ag_528 Ag_433 60.30(11) . .
Ag_727 Ag_528 Ag_740 82.39(13) . .
Ag_439 Ag_528 Ag_740 97.96(14) . .
Ag_440 Ag_528 Ag_740 123.41(15) . .
Ag_527 Ag_528 Ag_740 67.72(12) . .
Ag_529 Ag_528 Ag_740 114.28(14) . .
Ag_433 Ag_528 Ag_740 171.73(16) . .
Ag_727 Ag_528 Ag_432 118.87(14) . .
Ag_439 Ag_528 Ag_432 60.81(10) . .
Ag_440 Ag_528 Ag_432 90.57(12) . .
Ag_527 Ag_528 Ag_432 58.36(10) . .
Ag_529 Ag_528 Ag_432 119.60(14) . .
Ag_433 Ag_528 Ag_432 59.30(10) . .
Ag_740 Ag_528 Ag_432 125.73(15) . .
Ag_727 Ag_528 Ag_518 61.01(11) . .
Ag_439 Ag_528 Ag_518 118.68(13) . .
Ag_440 Ag_528 Ag_518 120.22(14) . .
Ag_527 Ag_528 Ag_518 86.75(13) . .
Ag_529 Ag_528 Ag_518 91.74(13) . .
Ag_433 Ag_528 Ag_518 59.78(11) . .
Ag_740 Ag_528 Ag_518 115.99(15) . .
Ag_432 Ag_528 Ag_518 57.88(10) . .
Ag_727 Ag_528 Ag_618 120.58(14) . .
Ag_439 Ag_528 Ag_618 59.72(11) . .
Ag_440 Ag_528 Ag_618 58.25(11) . .
Ag_527 Ag_528 Ag_618 93.13(14) . .
Ag_529 Ag_528 Ag_618 88.32(13) . .
Ag_433 Ag_528 Ag_618 118.70(14) . .
Ag_740 Ag_528 Ag_618 65.67(12) . .
Ag_432 Ag_528 Ag_618 120.49(14) . .
Ag_518 Ag_528 Ag_618 178.08(17) . .
Ag_727 Ag_528 Ag_728 57.42(12) . .
Ag_439 Ag_528 Ag_728 122.89(15) . .
Ag_440 Ag_528 Ag_728 89.93(14) . .
Ag_527 Ag_528 Ag_728 124.69(15) . .
Ag_529 Ag_528 Ag_728 57.33(11) . .
Ag_433 Ag_528 Ag_728 117.53(14) . .
Ag_740 Ag_528 Ag_728 57.04(12) . .
Ag_432 Ag_528 Ag_728 175.79(17) . .
Ag_518 Ag_528 Ag_728 118.42(15) . .
Ag_618 Ag_528 Ag_728 63.16(12) . .
Ag_727 Ag_528 Ag_723 62.63(12) . .
Ag_439 Ag_528 Ag_723 117.45(14) . .
Ag_440 Ag_528 Ag_723 177.74(15) . .
Ag_527 Ag_528 Ag_723 57.46(11) . .
Ag_529 Ag_528 Ag_723 122.85(15) . .
Ag_433 Ag_528 Ag_723 119.47(14) . .
Ag_740 Ag_528 Ag_723 57.02(11) . .
Ag_432 Ag_528 Ag_723 87.57(12) . .
Ag_518 Ag_528 Ag_723 59.70(11) . .
Ag_618 Ag_528 Ag_723 121.78(14) . .
Ag_728 Ag_528 Ag_723 92.02(13) . .
Ag_731 Ag_529 Ag_728 83.40(15) . .
Ag_731 Ag_529 Ag_440 176.29(18) . .
Ag_728 Ag_529 Ag_440 94.38(15) . .
Ag_731 Ag_529 Ag_727 62.14(13) . .
Ag_728 Ag_529 Ag_727 59.16(13) . .
Ag_440 Ag_529 Ag_727 119.19(15) . .
Ag_731 Ag_529 Ag_732 76.28(19) . .
Ag_728 Ag_529 Ag_732 65.20(16) . .
Ag_440 Ag_529 Ag_732 100.1(2) . .
Ag_727 Ag_529 Ag_732 112.1(2) . .
Ag_731 Ag_529 Ag_528 120.89(16) . .
Ag_728 Ag_529 Ag_528 63.75(12) . .
Ag_440 Ag_529 Ag_528 60.28(11) . .
Ag_727 Ag_529 Ag_528 58.92(12) . .
Ag_732 Ag_529 Ag_528 122.59(18) . .
Ag_731 Ag_529 Ag_447 92.68(14) . .
Ag_728 Ag_529 Ag_447 175.99(18) . .
Ag_440 Ag_529 Ag_447 89.50(13) . .
Ag_727 Ag_529 Ag_447 119.61(15) . .
Ag_732 Ag_529 Ag_447 113.11(17) . .
Ag_528 Ag_529 Ag_447 119.35(14) . .
Ag_731 Ag_529 Ag_433 123.04(16) . .
Ag_728 Ag_529 Ag_433 123.64(15) . .
Ag_440 Ag_529 Ag_433 60.68(11) . .
Ag_727 Ag_529 Ag_433 88.46(13) . .
Ag_732 Ag_529 Ag_433 157.7(2) . .
Ag_528 Ag_529 Ag_433 59.99(11) . .
Ag_447 Ag_529 Ag_433 59.36(11) . .
Ag_731 Ag_529 Ag_441 118.06(16) . .
Ag_728 Ag_529 Ag_441 121.36(16) . .
Ag_440 Ag_529 Ag_441 60.65(12) . .
Ag_727 Ag_529 Ag_441 179.4(2) . .
Ag_732 Ag_529 Ag_441 68.51(18) . .
Ag_528 Ag_529 Ag_441 120.93(15) . .
Ag_447 Ag_529 Ag_441 59.88(12) . .
Ag_433 Ag_529 Ag_441 90.98(13) . .
Ag_731 Ag_529 Ag_530 59.25(13) . .
Ag_728 Ag_529 Ag_530 117.13(15) . .
Ag_440 Ag_529 Ag_530 119.65(16) . .
Ag_727 Ag_529 Ag_530 121.14(16) . .
Ag_732 Ag_529 Ag_530 58.32(15) . .
Ag_528 Ag_529 Ag_530 179.07(18) . .
Ag_447 Ag_529 Ag_530 59.75(11) . .
Ag_433 Ag_529 Ag_530 119.11(15) . .
Ag_441 Ag_529 Ag_530 59.00(12) . .
Ag_731 Ag_529 Ag_519 63.65(12) . .
Ag_728 Ag_529 Ag_519 117.34(16) . .
Ag_440 Ag_529 Ag_519 120.07(14) . .
Ag_727 Ag_529 Ag_519 58.43(12) . .
Ag_732 Ag_529 Ag_519 138.5(2) . .
Ag_528 Ag_529 Ag_519 88.72(13) . .
Ag_447 Ag_529 Ag_519 61.20(11) . .
Ag_433 Ag_529 Ag_519 59.40(11) . .
Ag_441 Ag_529 Ag_519 121.08(15) . .
Ag_530 Ag_529 Ag_519 90.58(14) . .
Ag_520 Ag_530 Ag_732 138.5(2) . .
Ag_520 Ag_530 Ag_731 63.13(13) . .
Ag_732 Ag_530 Ag_731 77.1(2) . .
Ag_520 Ag_530 Ag_736 141.9(2) . .
Ag_732 Ag_530 Ag_736 79.5(2) . .
Ag_731 Ag_530 Ag_736 150.59(19) . .
Ag_520 Ag_530 Ag_441 119.15(15) . .
Ag_732 Ag_530 Ag_441 69.90(19) . .
Ag_731 Ag_530 Ag_441 119.15(17) . .
Ag_736 Ag_530 Ag_441 67.73(17) . .
Ag_520 Ag_530 Ag_447 58.75(12) . .
Ag_732 Ag_530 Ag_447 115.13(19) . .
Ag_731 Ag_530 Ag_447 92.61(15) . .
Ag_736 Ag_530 Ag_447 113.50(18) . .
Ag_441 Ag_530 Ag_447 60.42(12) . .
Ag_520 Ag_530 Ag_735 61.60(14) . .
Ag_732 Ag_530 Ag_735 151.16(19) . .
Ag_731 Ag_530 Ag_735 110.01(17) . .
Ag_736 Ag_530 Ag_735 83.08(19) . .
Ag_441 Ag_530 Ag_735 123.58(17) . .
Ag_447 Ag_530 Ag_735 92.86(14) . .
Ag_520 Ag_530 Ag_529 87.96(14) . .
Ag_732 Ag_530 Ag_529 60.35(15) . .
Ag_731 Ag_530 Ag_529 58.94(12) . .
Ag_736 Ag_530 Ag_529 122.0(2) . .
Ag_441 Ag_530 Ag_529 60.40(12) . .
Ag_447 Ag_530 Ag_529 59.96(11) . .
Ag_735 Ag_530 Ag_529 147.74(17) . .
Ag_520 Ag_530 Ag_531 89.72(15) . .
Ag_732 Ag_530 Ag_531 123.8(2) . .
Ag_731 Ag_530 Ag_531 149.03(17) . .
Ag_736 Ag_530 Ag_531 60.31(15) . .
Ag_441 Ag_530 Ag_531 59.65(13) . .
Ag_447 Ag_530 Ag_531 58.83(12) . .
Ag_735 Ag_530 Ag_531 63.99(13) . .
Ag_529 Ag_530 Ag_531 108.58(15) . .
Ag_520 Ag_530 Ag1_810 105.3(2) . .
Ag_732 Ag_530 Ag1_810 60.1(2) . .
Ag_731 Ag_530 Ag1_810 60.01(18) . .
Ag_736 Ag_530 Ag1_810 92.8(2) . .
Ag_441 Ag_530 Ag1_810 129.0(2) . .
Ag_447 Ag_530 Ag1_810 152.6(2) . .
Ag_735 Ag_530 Ag1_810 98.3(2) . .
Ag_529 Ag_530 Ag1_810 100.1(2) . .
Ag_531 Ag_530 Ag1_810 148.1(2) . .
Ag_435 Ag_531 Ag_739 92.80(14) . .
Ag_435 Ag_531 Ag_442 62.13(12) . .
Ag_739 Ag_531 Ag_442 120.87(17) . .
Ag_435 Ag_531 Ag_447 61.71(11) . .
Ag_739 Ag_531 Ag_447 123.38(18) . .
Ag_442 Ag_531 Ag_447 92.17(14) . .
Ag_435 Ag_531 Ag_521 62.55(12) . .
Ag_739 Ag_531 Ag_521 62.11(14) . .
Ag_442 Ag_531 Ag_521 124.69(15) . .
Ag_447 Ag_531 Ag_521 61.28(12) . .
Ag_435 Ag_531 Ag_441 93.27(14) . .
Ag_739 Ag_531 Ag_441 173.87(17) . .
Ag_442 Ag_531 Ag_441 61.70(13) . .
Ag_447 Ag_531 Ag_441 60.70(12) . .
Ag_521 Ag_531 Ag_441 121.82(16) . .
Ag_435 Ag_531 Ag_736 157.2(2) . .
Ag_739 Ag_531 Ag_736 107.00(18) . .
Ag_442 Ag_531 Ag_736 97.15(18) . .
Ag_447 Ag_531 Ag_736 113.16(18) . .
Ag_521 Ag_531 Ag_736 137.05(19) . .
Ag_441 Ag_531 Ag_736 66.88(16) . .
Ag_435 Ag_531 Ag_530 121.82(16) . .
Ag_739 Ag_531 Ag_530 117.84(17) . .
Ag_442 Ag_531 Ag_530 120.86(17) . .
Ag_447 Ag_531 Ag_530 60.12(12) . .
Ag_521 Ag_531 Ag_530 88.50(15) . .
Ag_441 Ag_531 Ag_530 59.18(12) . .
Ag_736 Ag_531 Ag_530 58.65(15) . .
Ag_435 Ag_531 Ag_511 60.99(11) . 17_554
Ag_739 Ag_531 Ag_511 61.44(13) . 17_554
Ag_442 Ag_531 Ag_511 59.57(12) . 17_554
Ag_447 Ag_531 Ag_511 122.68(15) . 17_554
Ag_521 Ag_531 Ag_511 93.39(15) . 17_554
Ag_441 Ag_531 Ag_511 121.24(16) . 17_554
Ag_736 Ag_531 Ag_511 118.67(18) . 17_554
Ag_530 Ag_531 Ag_511 177.16(18) . 17_554
Ag_435 Ag_531 Ag_735 121.62(17) . .
Ag_739 Ag_531 Ag_735 60.19(13) . .
Ag_442 Ag_531 Ag_735 176.24(18) . .
Ag_447 Ag_531 Ag_735 89.88(15) . .
Ag_521 Ag_531 Ag_735 59.07(12) . .
Ag_441 Ag_531 Ag_735 116.85(16) . .
Ag_736 Ag_531 Ag_735 79.15(17) . .
Ag_530 Ag_531 Ag_735 57.73(12) . .
Ag_511 Ag_531 Ag_735 121.63(16) 17_554 .
Ag_435 Ag_531 Ag5_447 115.09(17) . 17_554
Ag_739 Ag_531 Ag5_447 54.05(18) . 17_554
Ag_442 Ag_531 Ag5_447 87.55(17) . 17_554
Ag_447 Ag_531 Ag5_447 176.4(2) . 17_554
Ag_521 Ag_531 Ag5_447 116.1(2) . 17_554
Ag_441 Ag_531 Ag5_447 122.1(2) . 17_554
Ag_736 Ag_531 Ag5_447 70.47(18) . 17_554
Ag_530 Ag_531 Ag5_447 123.00(17) . 17_554
Ag_511 Ag_531 Ag5_447 54.22(14) 17_554 17_554
Ag_735 Ag_531 Ag5_447 90.60(16) . 17_554
S0_1004 Ag_601 S0_1003 137.1(4) . .
S0_1004 Ag_601 Ag_401 110.9(4) . .
S0_1003 Ag_601 Ag_401 107.4(3) . .
S0_1004 Ag_601 Ag_606 60.2(3) . 17_554
S0_1003 Ag_601 Ag_606 117.6(4) . 17_554
Ag_401 Ag_601 Ag_606 115.72(16) . 17_554
S0_1004 Ag_601 Br1 95.1(4) . .
S0_1003 Ag_601 Br1 90.7(4) . .
Ag_401 Ag_601 Br1 55.9(3) . .
Ag_606 Ag_601 Br1 150.9(3) 17_554 .
S0_1004 Ag_601 Ag_406 83.4(3) . .
S0_1003 Ag_601 Ag_406 134.5(3) . .
Ag_401 Ag_601 Ag_406 58.19(12) . .
Ag_606 Ag_601 Ag_406 57.55(12) 17_554 .
Br1 Ag_601 Ag_406 108.1(3) . .
S0_1004 Ag_601 Ag_402 140.1(3) . .
S0_1003 Ag_601 Ag_402 77.8(3) . .
Ag_401 Ag_601 Ag_402 58.02(12) . .
Ag_606 Ag_601 Ag_402 88.80(14) 17_554 .
Br1 Ag_601 Ag_402 104.6(3) . .
Ag_406 Ag_601 Ag_402 57.71(11) . .
S0_1004 Ag_601 Ag1_627 118.6(4) . .
S0_1003 Ag_601 Ag1_627 57.7(3) . .
Ag_401 Ag_601 Ag1_627 114.81(15) . .
Ag_606 Ag_601 Ag1_627 64.01(14) 17_554 .
Br1 Ag_601 Ag1_627 144.6(3) . .
Ag_406 Ag_601 Ag1_627 87.68(14) . .
Ag_402 Ag_601 Ag1_627 56.79(12) . .
S0_1004 Ag_601 Ag_602 52.9(3) . .
S0_1003 Ag_601 Ag_602 154.4(4) . .
Ag_401 Ag_601 Ag_602 58.08(13) . .
Ag_606 Ag_601 Ag_602 87.97(15) 17_554 .
Br1 Ag_601 Ag_602 63.7(3) . .
Ag_406 Ag_601 Ag_602 59.35(12) . .
Ag_402 Ag_601 Ag_602 106.03(14) . .
Ag1_627 Ag_601 Ag_602 145.55(17) . .
S0_1004 Ag_601 Ag_605 151.9(4) . .
S0_1003 Ag_601 Ag_605 51.0(3) . .
Ag_401 Ag_601 Ag_605 57.15(13) . .
Ag_606 Ag_601 Ag_605 146.87(17) 17_554 .
Br1 Ag_601 Ag_605 56.8(3) . .
Ag_406 Ag_601 Ag_605 105.65(14) . .
Ag_402 Ag_601 Ag_605 59.38(12) . .
Ag1_627 Ag_601 Ag_605 88.78(15) . .
Ag_602 Ag_601 Ag_605 108.37(17) . .
S0_1005 Ag_602 S0_1004 137.6(4) . .
S0_1005 Ag_602 Ag_401 106.4(3) . .
S0_1004 Ag_602 Ag_401 109.3(4) . .
S0_1005 Ag_602 Ag_608 60.9(3) . 17_554
S0_1004 Ag_602 Ag_608 120.7(3) . 17_554
Ag_401 Ag_602 Ag_608 113.89(15) . 17_554
S0_1005 Ag_602 Ag_406 136.8(3) . .
S0_1004 Ag_602 Ag_406 82.7(3) . .
Ag_401 Ag_602 Ag_406 58.18(12) . .
Ag_608 Ag_602 Ag_406 87.28(13) 17_554 .
S0_1005 Ag_602 Ag_607 118.5(4) . 17_554
S0_1004 Ag_602 Ag_607 64.0(3) . 17_554
Ag_401 Ag_602 Ag_607 115.37(15) . 17_554
Ag_608 Ag_602 Ag_607 61.69(13) 17_554 17_554
Ag_406 Ag_602 Ag_607 57.21(11) . 17_554
S0_1005 Ag_602 Ag_601 151.1(4) . .
S0_1004 Ag_602 Ag_601 51.5(3) . .
Ag_401 Ag_602 Ag_601 57.91(13) . .
Ag_608 Ag_602 Ag_601 145.57(17) 17_554 .
Ag_406 Ag_602 Ag_601 59.46(12) . .
Ag_607 Ag_602 Ag_601 90.40(15) 17_554 .
S0_1005 Ag_602 Ag_405 79.4(3) . .
S0_1004 Ag_602 Ag_405 140.1(3) . .
Ag_401 Ag_602 Ag_405 57.41(12) . .
Ag_608 Ag_602 Ag_405 56.48(12) 17_554 .
Ag_406 Ag_602 Ag_405 58.04(11) . .
Ag_607 Ag_602 Ag_405 87.05(13) 17_554 .
Ag_601 Ag_602 Ag_405 105.81(14) . .
S0_1005 Ag_602 Ag_603 50.1(3) . .
S0_1004 Ag_602 Ag_603 151.2(3) . .
Ag_401 Ag_602 Ag_603 56.50(13) . .
Ag_608 Ag_602 Ag_603 87.77(16) 17_554 .
Ag_406 Ag_602 Ag_603 104.70(14) . .
Ag_607 Ag_602 Ag_603 143.22(16) 17_554 .
Ag_601 Ag_602 Ag_603 107.90(16) . .
Ag_405 Ag_602 Ag_603 57.70(11) . .
S0_1001 Ag_603 S0_1005 136.9(4) . .
S0_1001 Ag_603 Ag_401 109.9(4) . .
S0_1005 Ag_603 Ag_401 105.7(4) . .
S0_1001 Ag_603 Ag_610 65.1(3) . .
S0_1005 Ag_603 Ag_610 117.7(4) . .
Ag_401 Ag_603 Ag_610 117.01(15) . .
S0_1001 Ag_603 Ag_404 83.7(3) . .
S0_1005 Ag_603 Ag_404 136.9(3) . .
Ag_401 Ag_603 Ag_404 58.42(12) . .
Ag_610 Ag_603 Ag_404 58.63(12) . .
S0_1001 Ag_603 Ag_609 119.9(4) . .
S0_1005 Ag_603 Ag_609 61.6(3) . .
Ag_401 Ag_603 Ag_609 115.28(16) . .
Ag_610 Ag_603 Ag_609 60.09(13) . .
Ag_404 Ag_603 Ag_609 87.92(14) . .
S0_1001 Ag_603 Ag_405 140.7(3) . .
S0_1005 Ag_603 Ag_405 79.8(3) . .
Ag_401 Ag_603 Ag_405 57.50(12) . .
Ag_610 Ag_603 Ag_405 86.96(14) . .
Ag_404 Ag_603 Ag_405 57.58(11) . .
Ag_609 Ag_603 Ag_405 57.79(12) . .
S0_1001 Ag_603 Ag_604 52.5(4) . .
S0_1005 Ag_603 Ag_604 149.6(4) . .
Ag_401 Ag_603 Ag_604 57.50(13) . .
Ag_610 Ag_603 Ag_604 92.60(15) . .
Ag_404 Ag_603 Ag_604 59.90(12) . .
Ag_609 Ag_603 Ag_604 146.51(16) . .
Ag_405 Ag_603 Ag_604 105.49(15) . .
S0_1001 Ag_603 Ag_602 150.2(4) . .
S0_1005 Ag_603 Ag_602 50.0(3) . .
Ag_401 Ag_603 Ag_602 55.92(12) . .
Ag_610 Ag_603 Ag_602 143.54(17) . .
Ag_404 Ag_603 Ag_602 104.62(15) . .
Ag_609 Ag_603 Ag_602 89.31(15) . .
Ag_405 Ag_603 Ag_602 58.45(12) . .
Ag_604 Ag_603 Ag_602 106.61(17) . .
S0_1001 Ag_604 S0_1002 136.3(4) . .
S0_1001 Ag_604 Ag_401 110.2(3) . .
S0_1002 Ag_604 Ag_401 108.2(4) . .
S0_1001 Ag_604 Ag_612 119.0(3) . .
S0_1002 Ag_604 Ag_612 60.2(3) . .
Ag_401 Ag_604 Ag_612 113.72(16) . .
S0_1001 Ag_604 Ag_611 62.8(3) . .
S0_1002 Ag_604 Ag_611 116.7(3) . .
Ag_401 Ag_604 Ag_611 115.22(16) . .
Ag_612 Ag_604 Ag_611 61.23(13) . .
S0_1001 Ag_604 Ag_404 82.5(3) . .
S0_1002 Ag_604 Ag_404 136.7(3) . .
Ag_401 Ag_604 Ag_404 58.27(12) . .
Ag_612 Ag_604 Ag_404 86.52(13) . .
Ag_611 Ag_604 Ag_404 56.97(12) . .
S0_1001 Ag_604 Ag_403 139.4(3) . .
S0_1002 Ag_604 Ag_403 80.0(3) . .
Ag_401 Ag_604 Ag_403 57.44(12) . .
Ag_612 Ag_604 Ag_403 56.28(12) . .
Ag_611 Ag_604 Ag_403 86.76(13) . .
Ag_404 Ag_604 Ag_403 57.70(11) . .
S0_1001 Ag_604 Ag_603 51.9(3) . .
S0_1002 Ag_604 Ag_603 154.2(3) . .
Ag_401 Ag_604 Ag_603 58.41(13) . .
Ag_612 Ag_604 Ag_603 143.72(17) . .
Ag_611 Ag_604 Ag_603 88.96(16) . .
Ag_404 Ag_604 Ag_603 58.64(12) . .
Ag_403 Ag_604 Ag_603 105.41(15) . .
S0_1001 Ag_604 Ag_605 151.8(3) . .
S0_1002 Ag_604 Ag_605 51.3(3) . .
Ag_401 Ag_604 Ag_605 57.39(13) . .
Ag_612 Ag_604 Ag_605 88.71(16) . .
Ag_611 Ag_604 Ag_605 144.38(17) . .
Ag_404 Ag_604 Ag_605 106.07(15) . .
Ag_403 Ag_604 Ag_605 59.35(12) . .
Ag_603 Ag_604 Ag_605 109.16(16) . .
S0_1003 Ag_605 S0_1002 139.8(4) . .
S0_1003 Ag_605 Ag_401 108.2(3) . .
S0_1002 Ag_605 Ag_401 109.1(4) . .
S0_1003 Ag_605 Br1 92.9(4) . .
S0_1002 Ag_605 Br1 95.2(5) . .
Ag_401 Ag_605 Br1 56.7(3) . .
S0_1003 Ag_605 Ag1_629 116.7(4) . .
S0_1002 Ag_605 Ag1_629 58.3(3) . .
Ag_401 Ag_605 Ag1_629 114.68(16) . .
Br1 Ag_605 Ag1_629 149.7(3) . .
S0_1003 Ag_605 Ag1_628 57.3(3) . .
S0_1002 Ag_605 Ag1_628 117.4(4) . .
Ag_401 Ag_605 Ag1_628 114.14(16) . .
Br1 Ag_605 Ag1_628 146.3(3) . .
Ag1_629 Ag_605 Ag1_628 63.49(14) . .
S0_1003 Ag_605 Ag_403 133.8(3) . .
S0_1002 Ag_605 Ag_403 80.4(3) . .
Ag_401 Ag_605 Ag_403 57.32(12) . .
Br1 Ag_605 Ag_403 107.4(3) . .
Ag1_629 Ag_605 Ag_403 57.37(12) . .
Ag1_628 Ag_605 Ag_403 87.04(14) . .
S0_1003 Ag_605 Ag_402 77.7(3) . .
S0_1002 Ag_605 Ag_402 136.4(3) . .
Ag_401 Ag_605 Ag_402 57.77(12) . .
Br1 Ag_605 Ag_402 105.8(3) . .
Ag1_629 Ag_605 Ag_402 87.97(14) . .
Ag1_628 Ag_605 Ag_402 56.37(12) . .
Ag_403 Ag_605 Ag_402 57.13(11) . .
S0_1003 Ag_605 Ag_604 155.1(4) . .
S0_1002 Ag_605 Ag_604 52.3(4) . .
Ag_401 Ag_605 Ag_604 57.30(13) . .
Br1 Ag_605 Ag_604 62.3(3) . .
Ag1_629 Ag_605 Ag_604 88.23(15) . .
Ag1_628 Ag_605 Ag_604 144.85(16) . .
Ag_403 Ag_605 Ag_604 59.11(12) . .
Ag_402 Ag_605 Ag_604 105.28(15) . .
S0_1003 Ag_605 Ag_601 51.8(3) . .
S0_1002 Ag_605 Ag_601 154.2(4) . .
Ag_401 Ag_605 Ag_601 57.19(13) . .
Br1 Ag_605 Ag_601 59.0(3) . .
Ag1_629 Ag_605 Ag_601 145.41(18) . .
Ag1_628 Ag_605 Ag_601 88.27(16) . .
Ag_403 Ag_605 Ag_601 104.47(14) . .
Ag_402 Ag_605 Ag_601 58.66(12) . .
Ag_604 Ag_605 Ag_601 107.95(17) . .
S0_1011 Ag_606 S0_1004 124.1(4) . 17_554
S0_1011 Ag_606 Ag_406 134.0(3) . 17_554
S0_1004 Ag_606 Ag_406 81.3(3) 17_554 17_554
S0_1011 Ag_606 S0_1012 106.7(4) . .
S0_1004 Ag_606 S0_1012 84.2(4) 17_554 .
Ag_406 Ag_606 S0_1012 114.1(3) 17_554 .
S0_1011 Ag_606 Ag_444 115.8(3) . .
S0_1004 Ag_606 Ag_444 119.9(3) 17_554 .
Ag_406 Ag_606 Ag_444 59.94(11) 17_554 .
S0_1012 Ag_606 Ag_444 73.9(2) . .
S0_1011 Ag_606 Ag_601 102.0(3) . 17_554
S0_1004 Ag_606 Ag_601 51.2(3) 17_554 17_554
Ag_406 Ag_606 Ag_601 62.11(13) 17_554 17_554
S0_1012 Ag_606 Ag_601 135.3(3) . 17_554
Ag_444 Ag_606 Ag_601 121.99(16) . 17_554
S0_1011 Ag_606 Ag_616 71.9(3) . .
S0_1004 Ag_606 Ag_616 135.2(3) 17_554 .
Ag_406 Ag_606 Ag_616 119.24(15) 17_554 .
S0_1012 Ag_606 Ag_616 51.4(3) . .
Ag_444 Ag_606 Ag_616 59.52(12) . .
Ag_601 Ag_606 Ag_616 172.9(2) 17_554 .
S0_1011 Ag_606 Ag_607 163.1(3) . .
S0_1004 Ag_606 Ag_607 62.6(3) 17_554 .
Ag_406 Ag_606 Ag_607 59.37(12) 17_554 .
S0_1012 Ag_606 Ag_607 56.9(3) . .
Ag_444 Ag_606 Ag_607 58.48(12) . .
Ag_601 Ag_606 Ag_607 93.84(16) 17_554 .
Ag_616 Ag_606 Ag_607 92.58(15) . .
S0_1011 Ag_606 Ag_443 79.1(3) . .
S0_1004 Ag_606 Ag_443 135.5(3) 17_554 .
Ag_406 Ag_606 Ag_443 59.38(11) 17_554 .
S0_1012 Ag_606 Ag_443 128.6(3) . .
Ag_444 Ag_606 Ag_443 58.94(11) . .
Ag_601 Ag_606 Ag_443 89.72(14) 17_554 .
Ag_616 Ag_606 Ag_443 85.52(14) . .
Ag_607 Ag_606 Ag_443 107.14(14) . .
S0_1011 Ag_606 Ag1_627 50.8(3) . 17_554
S0_1004 Ag_606 Ag1_627 106.3(3) 17_554 17_554
Ag_406 Ag_606 Ag1_627 87.58(13) 17_554 17_554
S0_1012 Ag_606 Ag1_627 157.4(3) . 17_554
Ag_444 Ag_606 Ag1_627 115.06(14) . 17_554
Ag_601 Ag_606 Ag1_627 59.47(13) 17_554 17_554
Ag_616 Ag_606 Ag1_627 113.45(17) . 17_554
Ag_607 Ag_606 Ag1_627 145.63(17) . 17_554
Ag_443 Ag_606 Ag1_627 56.13(11) . 17_554
S0_1013 Ag_607 S0_1012 105.6(4) . .
S0_1013 Ag_607 Ag_445 84.9(3) . .
S0_1012 Ag_607 Ag_445 132.6(3) . .
S0_1013 Ag_607 Ag_444 124.6(3) . .
S0_1012 Ag_607 Ag_444 76.0(3) . .
Ag_445 Ag_607 Ag_444 61.08(11) . .
S0_1013 Ag_607 Ag_406 137.1(3) . 17_554
S0_1012 Ag_607 Ag_406 115.9(3) . 17_554
Ag_445 Ag_607 Ag_406 59.54(11) . 17_554
Ag_444 Ag_607 Ag_406 60.21(11) . 17_554
S0_1013 Ag_607 Ag_606 164.4(3) . .
S0_1012 Ag_607 Ag_606 59.8(3) . .
Ag_445 Ag_607 Ag_606 108.85(14) . .
Ag_444 Ag_607 Ag_606 60.17(12) . .
Ag_406 Ag_607 Ag_606 58.45(12) 17_554 .
S0_1013 Ag_607 S0_1004 120.9(4) . 17_554
S0_1012 Ag_607 S0_1004 81.6(4) . 17_554
Ag_445 Ag_607 S0_1004 132.6(3) . 17_554
Ag_444 Ag_607 S0_1004 114.1(3) . 17_554
Ag_406 Ag_607 S0_1004 77.1(3) 17_554 17_554
Ag_606 Ag_607 S0_1004 55.0(3) . 17_554
S0_1013 Ag_607 Ag_602 99.9(3) . 17_554
S0_1012 Ag_607 Ag_602 131.0(3) . 17_554
Ag_445 Ag_607 Ag_602 90.27(14) . 17_554
Ag_444 Ag_607 Ag_602 120.74(15) . 17_554
Ag_406 Ag_607 Ag_602 60.55(12) 17_554 17_554
Ag_606 Ag_607 Ag_602 87.69(15) . 17_554
S0_1004 Ag_607 Ag_602 49.3(3) 17_554 17_554
S0_1013 Ag_607 Ag_617 77.7(3) . .
S0_1012 Ag_607 Ag_617 50.0(3) . .
Ag_445 Ag_607 Ag_617 89.91(14) . .
Ag_444 Ag_607 Ag_617 61.36(12) . .
Ag_406 Ag_607 Ag_617 121.49(15) 17_554 .
Ag_606 Ag_607 Ag_617 94.53(15) . .
S0_1004 Ag_607 Ag_617 131.6(3) 17_554 .
Ag_602 Ag_607 Ag_617 177.59(18) 17_554 .
S0_1013 Ag_607 Ag_608 52.5(3) . .
S0_1012 Ag_607 Ag_608 157.2(3) . .
Ag_445 Ag_607 Ag_608 59.01(12) . .
Ag_444 Ag_607 Ag_608 120.01(15) . .
Ag_406 Ag_607 Ag_608 86.84(14) 17_554 .
Ag_606 Ag_607 Ag_608 140.97(17) . .
S0_1004 Ag_607 Ag_608 103.4(3) 17_554 .
Ag_602 Ag_607 Ag_608 57.64(13) 17_554 .
Ag_617 Ag_607 Ag_608 120.56(17) . .
S0_1013 Ag_608 S0_1005 124.0(4) . 17_554
S0_1013 Ag_608 Ag_405 139.3(3) . 17_554
S0_1005 Ag_608 Ag_405 78.7(3) 17_554 17_554
S0_1013 Ag_608 S0_1014 106.1(5) . .
S0_1005 Ag_608 S0_1014 81.7(5) 17_554 .
Ag_405 Ag_608 S0_1014 110.7(3) 17_554 .
S0_1013 Ag_608 Ag_446 119.2(3) . .
S0_1005 Ag_608 Ag_446 115.9(3) 17_554 .
Ag_405 Ag_608 Ag_446 59.67(12) 17_554 .
S0_1014 Ag_608 Ag_446 71.9(3) . .
S0_1013 Ag_608 Ag_445 83.5(3) . .
S0_1005 Ag_608 Ag_445 134.9(3) 17_554 .
Ag_405 Ag_608 Ag_445 60.37(11) 17_554 .
S0_1014 Ag_608 Ag_445 128.2(3) . .
Ag_446 Ag_608 Ag_445 59.86(11) . .
S0_1013 Ag_608 Ag_619 70.6(3) . .
S0_1005 Ag_608 Ag_619 134.2(4) 17_554 .
Ag_405 Ag_608 Ag_619 120.25(16) 17_554 .
S0_1014 Ag_608 Ag_619 53.0(3) . .
Ag_446 Ag_608 Ag_619 60.81(13) . .
Ag_445 Ag_608 Ag_619 85.89(14) . .
S0_1013 Ag_608 Ag_602 102.2(4) . 17_554
S0_1005 Ag_608 Ag_602 51.6(3) 17_554 17_554
Ag_405 Ag_608 Ag_602 63.58(13) 17_554 17_554
S0_1014 Ag_608 Ag_602 133.2(4) . 17_554
Ag_446 Ag_608 Ag_602 123.22(16) . 17_554
Ag_445 Ag_608 Ag_602 91.08(15) . 17_554
Ag_619 Ag_608 Ag_602 172.4(2) . 17_554
S0_1013 Ag_608 Ag_609 160.3(4) . 17_554
S0_1005 Ag_608 Ag_609 58.1(3) 17_554 17_554
Ag_405 Ag_608 Ag_609 59.04(12) 17_554 17_554
S0_1014 Ag_608 Ag_609 54.2(3) . 17_554
Ag_446 Ag_608 Ag_609 58.97(12) . 17_554
Ag_445 Ag_608 Ag_609 108.52(14) . 17_554
Ag_619 Ag_608 Ag_609 94.16(17) . 17_554
Ag_602 Ag_608 Ag_609 93.38(16) 17_554 17_554
S0_1013 Ag_608 Ag_607 52.1(3) . .
S0_1005 Ag_608 Ag_607 108.9(3) 17_554 .
Ag_405 Ag_608 Ag_607 90.36(15) 17_554 .
S0_1014 Ag_608 Ag_607 158.2(3) . .
Ag_446 Ag_608 Ag_607 117.05(14) . .
Ag_445 Ag_608 Ag_607 57.22(11) . .
Ag_619 Ag_608 Ag_607 112.00(17) . .
Ag_602 Ag_608 Ag_607 60.68(14) 17_554 .
Ag_609 Ag_608 Ag_607 147.56(17) 17_554 .
S0_1015 Ag_609 S0_1014 104.5(6) . 17_554
S0_1015 Ag_609 S0_1005 120.4(4) . .
S0_1014 Ag_609 S0_1005 83.1(5) 17_554 .
S0_1015 Ag_609 Ag_405 141.0(4) . .
S0_1014 Ag_609 Ag_405 112.7(3) 17_554 .
S0_1005 Ag_609 Ag_405 76.5(3) . .
S0_1015 Ag_609 Ag_412 89.3(4) . .
S0_1014 Ag_609 Ag_412 128.6(3) 17_554 .
S0_1005 Ag_609 Ag_412 131.6(3) . .
Ag_405 Ag_609 Ag_412 58.70(11) . .
S0_1015 Ag_609 Ag_446 125.8(4) . 17_554
S0_1014 Ag_609 Ag_446 73.6(3) 17_554 17_554
S0_1005 Ag_609 Ag_446 113.2(3) . 17_554
Ag_405 Ag_609 Ag_446 58.56(12) . 17_554
Ag_412 Ag_609 Ag_446 59.03(11) . 17_554
S0_1015 Ag_609 Ag_610 53.9(5) . .
S0_1014 Ag_609 Ag_610 158.4(4) 17_554 .
S0_1005 Ag_609 Ag_610 106.7(3) . .
Ag_405 Ag_609 Ag_610 88.56(14) . .
Ag_412 Ag_609 Ag_610 58.60(12) . .
Ag_446 Ag_609 Ag_610 117.63(15) 17_554 .
S0_1015 Ag_609 Ag_603 100.4(5) . .
S0_1014 Ag_609 Ag_603 133.6(4) 17_554 .
S0_1005 Ag_609 Ag_603 50.5(3) . .
Ag_405 Ag_609 Ag_603 61.42(13) . .
Ag_412 Ag_609 Ag_603 89.70(14) . .
Ag_446 Ag_609 Ag_603 119.98(16) 17_554 .
Ag_610 Ag_609 Ag_603 59.29(14) . .
S0_1015 Ag_609 Ag1C_621 41.6(4) . .
S0_1014 Ag_609 Ag1C_621 104.4(4) 17_554 .
S0_1005 Ag_609 Ag1C_621 161.4(4) . .
Ag_405 Ag_609 Ag1C_621 114.8(2) . .
Ag_412 Ag_609 Ag1C_621 56.2(2) . .
Ag_446 Ag_609 Ag1C_621 85.4(2) 17_554 .
Ag_610 Ag_609 Ag1C_621 60.8(2) . .
Ag_603 Ag_609 Ag1C_621 120.1(2) . .
S0_1015 Ag_609 Ag_620 76.1(5) . 17_554
S0_1014 Ag_609 Ag_620 51.3(4) 17_554 17_554
S0_1005 Ag_609 Ag_620 134.3(3) . 17_554
Ag_405 Ag_609 Ag_620 119.15(16) . 17_554
Ag_412 Ag_609 Ag_620 86.72(14) . 17_554
Ag_446 Ag_609 Ag_620 60.78(13) 17_554 17_554
Ag_610 Ag_609 Ag_620 115.78(18) . 17_554
Ag_603 Ag_609 Ag_620 175.02(19) . 17_554
Ag1C_621 Ag_609 Ag_620 55.0(2) . 17_554
S0_1015 Ag_609 Ag_608 162.3(4) . 17_554
S0_1014 Ag_609 Ag_608 58.7(4) 17_554 17_554
S0_1005 Ag_609 Ag_608 56.1(3) . 17_554
Ag_405 Ag_609 Ag_608 56.65(12) . 17_554
Ag_412 Ag_609 Ag_608 105.50(14) . 17_554
Ag_446 Ag_609 Ag_608 58.19(12) 17_554 17_554
Ag_610 Ag_609 Ag_608 142.69(18) . 17_554
Ag_603 Ag_609 Ag_608 89.52(16) . 17_554
Ag1C_621 Ag_609 Ag_608 142.2(2) . 17_554
Ag_620 Ag_609 Ag_608 94.77(16) 17_554 17_554
S0_1015 Ag_610 S0_1006 109.5(6) . .
S0_1015 Ag_610 Ag_412 89.6(4) . .
S0_1006 Ag_610 Ag_412 128.1(3) . .
S0_1015 Ag_610 Ag_404 141.6(5) . .
S0_1006 Ag_610 Ag_404 107.8(3) . .
Ag_412 Ag_610 Ag_404 59.58(12) . .
S0_1015 Ag_610 S0_1001 118.6(4) . .
S0_1006 Ag_610 S0_1001 79.5(4) . .
Ag_412 Ag_610 S0_1001 133.2(3) . .
Ag_404 Ag_610 S0_1001 77.2(3) . .
S0_1015 Ag_610 Ag_411 127.2(4) . .
S0_1006 Ag_610 Ag_411 71.0(3) . .
Ag_412 Ag_610 Ag_411 59.62(11) . .
Ag_404 Ag_610 Ag_411 58.75(12) . .
S0_1001 Ag_610 Ag_411 113.4(3) . .
S0_1015 Ag_610 Ag_603 101.1(5) . .
S0_1006 Ag_610 Ag_603 128.8(3) . .
Ag_412 Ag_610 Ag_603 91.08(15) . .
Ag_404 Ag_610 Ag_603 60.82(13) . .
S0_1001 Ag_610 Ag_603 49.6(3) . .
Ag_411 Ag_610 Ag_603 119.56(17) . .
S0_1015 Ag_610 Ag_609 53.3(5) . .
S0_1006 Ag_610 Ag_609 162.7(3) . .
Ag_412 Ag_610 Ag_609 59.62(12) . .
Ag_404 Ag_610 Ag_609 89.45(14) . .
S0_1001 Ag_610 Ag_609 106.2(3) . .
Ag_411 Ag_610 Ag_609 119.22(15) . .
Ag_603 Ag_610 Ag_609 60.62(13) . .
S0_1015 Ag_610 Ag1C_621 41.1(4) . .
S0_1006 Ag_610 Ag1C_621 109.5(4) . .
Ag_412 Ag_610 Ag1C_621 56.2(2) . .
Ag_404 Ag_610 Ag1C_621 115.7(2) . .
S0_1001 Ag_610 Ag1C_621 159.1(3) . .
Ag_411 Ag_610 Ag1C_621 87.4(2) . .
Ag_603 Ag_610 Ag1C_621 120.4(3) . .
Ag_609 Ag_610 Ag1C_621 59.9(2) . .
S0_1015 Ag_610 Ag1_622 78.2(5) . .
S0_1006 Ag_610 Ag1_622 52.4(3) . .
Ag_412 Ag_610 Ag1_622 87.97(14) . .
Ag_404 Ag_610 Ag1_622 119.15(15) . .
S0_1001 Ag_610 Ag1_622 131.6(3) . .
Ag_411 Ag_610 Ag1_622 60.46(12) . .
Ag_603 Ag_610 Ag1_622 178.84(19) . .
Ag_609 Ag_610 Ag1_622 118.28(18) . .
Ag1C_621 Ag_610 Ag1_622 58.5(2) . .
S0_1015 Ag_610 Ag_611 162.0(4) . .
S0_1006 Ag_610 Ag_611 53.6(3) . .
Ag_412 Ag_610 Ag_611 105.92(15) . .
Ag_404 Ag_610 Ag_611 56.42(12) . .
S0_1001 Ag_610 Ag_611 56.6(3) . .
Ag_411 Ag_610 Ag_611 57.77(12) . .
Ag_603 Ag_610 Ag_611 88.00(16) . .
Ag_609 Ag_610 Ag_611 143.07(18) . .
Ag1C_621 Ag_610 Ag_611 143.9(2) . .
Ag1_622 Ag_610 Ag_611 92.91(15) . .
S0_1007 Ag_611 S0_1006 111.2(5) . .
S0_1007 Ag_611 Ag_404 137.2(3) . .
S0_1006 Ag_611 Ag_404 109.2(3) . .
S0_1007 Ag_611 S0_1001 120.7(4) . .
S0_1006 Ag_611 S0_1001 80.8(4) . .
Ag_404 Ag_611 S0_1001 78.9(3) . .
S0_1007 Ag_611 Ag_410 84.0(3) . .
S0_1006 Ag_611 Ag_410 127.8(3) . .
Ag_404 Ag_611 Ag_410 60.11(12) . .
S0_1001 Ag_611 Ag_410 135.0(3) . .
S0_1007 Ag_611 Ag_411 123.2(3) . .
S0_1006 Ag_611 Ag_411 71.3(3) . .
Ag_404 Ag_611 Ag_411 59.33(12) . .
S0_1001 Ag_611 Ag_411 115.7(3) . .
Ag_410 Ag_611 Ag_411 59.61(11) . .
S0_1007 Ag_611 Ag_604 99.8(3) . .
S0_1006 Ag_611 Ag_604 130.9(3) . .
Ag_404 Ag_611 Ag_604 61.82(13) . .
S0_1001 Ag_611 Ag_604 50.3(3) . .
Ag_410 Ag_611 Ag_604 91.41(15) . .
Ag_411 Ag_611 Ag_604 121.15(16) . .
S0_1007 Ag_611 Ag_612 51.7(3) . .
S0_1006 Ag_611 Ag_612 162.8(3) . .
Ag_404 Ag_611 Ag_612 87.83(15) . .
S0_1001 Ag_611 Ag_612 105.4(3) . .
Ag_410 Ag_611 Ag_612 58.54(12) . .
Ag_411 Ag_611 Ag_612 118.09(15) . .
Ag_604 Ag_611 Ag_612 58.79(13) . .
S0_1007 Ag_611 Ag_623 77.4(3) . .
S0_1006 Ag_611 Ag_623 51.9(3) . .
Ag_404 Ag_611 Ag_623 119.36(16) . .
S0_1001 Ag_611 Ag_623 132.2(3) . .
Ag_410 Ag_611 Ag_623 87.00(14) . .
Ag_411 Ag_611 Ag_623 60.11(12) . .
Ag_604 Ag_611 Ag_623 176.9(2) . .
Ag_612 Ag_611 Ag_623 118.18(16) . .
S0_1007 Ag_611 Ag_610 164.9(4) . .
S0_1006 Ag_611 Ag_610 53.8(3) . .
Ag_404 Ag_611 Ag_610 57.71(12) . .
S0_1001 Ag_611 Ag_610 58.6(3) . .
Ag_410 Ag_611 Ag_610 107.01(14) . .
Ag_411 Ag_611 Ag_610 58.11(12) . .
Ag_604 Ag_611 Ag_610 90.45(15) . .
Ag_612 Ag_611 Ag_610 143.01(17) . .
Ag_623 Ag_611 Ag_610 92.52(16) . .
S0_1007 Ag_612 S0_1002 121.8(4) . .
S0_1007 Ag_612 Ag_403 141.6(3) . .
S0_1002 Ag_612 Ag_403 79.7(3) . .
S0_1007 Ag_612 Ag_409 120.2(3) . .
S0_1002 Ag_612 Ag_409 115.9(4) . .
Ag_403 Ag_612 Ag_409 61.20(12) . .
S0_1007 Ag_612 Ag_625 69.7(3) . .
S0_1002 Ag_612 Ag_625 132.0(3) . .
Ag_403 Ag_612 Ag_625 121.83(16) . .
Ag_409 Ag_612 Ag_625 60.91(13) . .
S0_1007 Ag_612 Ag_410 85.7(3) . .
S0_1002 Ag_612 Ag_410 136.8(3) . .
Ag_403 Ag_612 Ag_410 60.83(12) . .
Ag_409 Ag_612 Ag_410 60.82(12) . .
Ag_625 Ag_612 Ag_410 86.51(14) . .
S0_1007 Ag_612 Ag1_629 157.5(4) . .
S0_1002 Ag_612 Ag1_629 56.5(3) . .
Ag_403 Ag_612 Ag1_629 60.29(13) . .
Ag_409 Ag_612 Ag1_629 60.21(13) . .
Ag_625 Ag_612 Ag1_629 94.95(17) . .
Ag_410 Ag_612 Ag1_629 110.30(15) . .
S0_1007 Ag_612 Ag_604 103.3(4) . .
S0_1002 Ag_612 Ag_604 52.1(3) . .
Ag_403 Ag_612 Ag_604 63.00(13) . .
Ag_409 Ag_612 Ag_604 124.20(17) . .
Ag_625 Ag_612 Ag_604 172.9(2) . .
Ag_410 Ag_612 Ag_604 92.13(15) . .
Ag1_629 Ag_612 Ag_604 92.06(16) . .
S0_1007 Ag_612 Ag_611 54.8(3) . .
S0_1002 Ag_612 Ag_611 108.2(4) . .
Ag_403 Ag_612 Ag_611 89.75(15) . .
Ag_409 Ag_612 Ag_611 119.29(15) . .
Ag_625 Ag_612 Ag_611 113.67(17) . .
Ag_410 Ag_612 Ag_611 58.48(12) . .
Ag1_629 Ag_612 Ag_611 147.09(17) . .
Ag_604 Ag_612 Ag_611 59.98(13) . .
S0_1024 Ag_616 S0_1012 125.7(4) . .
S0_1024 Ag_616 Ag_437 95.2(3) . .
S0_1012 Ag_616 Ag_437 139.1(3) . .
S0_1024 Ag_616 Ag_438 107.5(3) . .
S0_1012 Ag_616 Ag_438 101.9(3) . .
Ag_437 Ag_616 Ag_438 60.11(11) . .
S0_1024 Ag_616 Ag_444 154.8(3) . .
S0_1012 Ag_616 Ag_444 79.3(3) . .
Ag_437 Ag_616 Ag_444 59.88(11) . .
Ag_438 Ag_616 Ag_444 59.05(11) . .
S0_1024 Ag_616 Ag_606 130.2(4) . .
S0_1012 Ag_616 Ag_606 62.6(3) . .
Ag_437 Ag_616 Ag_606 92.73(14) . .
Ag_438 Ag_616 Ag_606 118.80(15) . .
Ag_444 Ag_616 Ag_606 59.92(12) . .
S0_1024 Ag_616 Ag_622 55.3(3) . .
S0_1012 Ag_616 Ag_622 146.7(4) . .
Ag_437 Ag_616 Ag_622 55.64(11) . .
Ag_438 Ag_616 Ag_622 109.17(15) . .
Ag_444 Ag_616 Ag_622 106.33(14) . .
Ag_606 Ag_616 Ag_622 91.26(16) . .
S0_1024 Ag_616 Ag_716 52.4(3) . .
S0_1012 Ag_616 Ag_716 114.7(4) . .
Ag_437 Ag_616 Ag_716 88.69(15) . .
Ag_438 Ag_616 Ag_716 59.65(12) . .
Ag_444 Ag_616 Ag_716 118.68(16) . .
Ag_606 Ag_616 Ag_716 176.85(19) . .
Ag_622 Ag_616 Ag_716 91.86(16) . .
S0_1024 Ag_616 Ag_617 135.0(4) . .
S0_1012 Ag_616 Ag_617 47.6(3) . .
Ag_437 Ag_616 Ag_617 104.78(14) . .
Ag_438 Ag_616 Ag_617 54.27(12) . .
Ag_444 Ag_616 Ag_617 57.56(12) . .
Ag_606 Ag_616 Ag_617 89.26(15) . .
Ag_622 Ag_616 Ag_617 160.42(15) . .
Ag_716 Ag_616 Ag_617 87.67(15) . .
S0_1012 Ag_617 S0_1026 130.2(4) . .
S0_1012 Ag_617 Ag_439 134.5(3) . .
S0_1026 Ag_617 Ag_439 93.3(3) . .
S0_1012 Ag_617 Ag_438 103.7(3) . .
S0_1026 Ag_617 Ag_438 112.3(3) . .
Ag_439 Ag_617 Ag_438 62.49(12) . .
S0_1012 Ag_617 Ag_444 77.6(3) . .
S0_1026 Ag_617 Ag_444 151.3(3) . .
Ag_439 Ag_617 Ag_444 57.98(11) . .
Ag_438 Ag_617 Ag_444 57.97(11) . .
S0_1012 Ag_617 Ag_607 59.0(3) . .
S0_1026 Ag_617 Ag_607 126.8(3) . .
Ag_439 Ag_617 Ag_607 86.08(14) . .
Ag_438 Ag_617 Ag_607 114.18(15) . .
Ag_444 Ag_617 Ag_607 56.32(12) . .
S0_1012 Ag_617 Ag_618 136.0(4) . .
S0_1026 Ag_617 Ag_618 52.6(3) . .
Ag_439 Ag_617 Ag_618 56.95(11) . .
Ag_438 Ag_617 Ag_618 114.47(15) . .
Ag_444 Ag_617 Ag_618 104.15(14) . .
Ag_607 Ag_617 Ag_618 84.91(15) . .
S0_1012 Ag_617 Ag_616 48.7(3) . .
S0_1026 Ag_617 Ag_616 146.4(3) . .
Ag_439 Ag_617 Ag_616 103.81(14) . .
Ag_438 Ag_617 Ag_616 55.03(11) . .
Ag_444 Ag_617 Ag_616 54.20(11) . .
Ag_607 Ag_617 Ag_616 83.59(14) . .
Ag_618 Ag_617 Ag_616 158.26(16) . .
S0_1012 Ag_617 Ag_720 120.1(4) . .
S0_1026 Ag_617 Ag_720 53.9(3) . .
Ag_439 Ag_617 Ag_720 94.51(15) . .
Ag_438 Ag_617 Ag_720 65.54(14) . .
Ag_444 Ag_617 Ag_720 123.45(16) . .
Ag_607 Ag_617 Ag_720 179.07(19) . .
Ag_618 Ag_617 Ag_720 96.01(15) . .
Ag_616 Ag_617 Ag_720 95.57(16) . .
S0_1026 Ag_618 S0_1027 115.9(4) . .
S0_1026 Ag_618 S0_1013 97.0(4) . .
S0_1027 Ag_618 S0_1013 91.8(4) . .
S0_1026 Ag_618 Ag_440 147.3(3) . .
S0_1027 Ag_618 Ag_440 92.2(3) . .
S0_1013 Ag_618 Ag_440 98.6(3) . .
S0_1026 Ag_618 Ag_439 89.1(3) . .
S0_1027 Ag_618 Ag_439 151.5(3) . .
S0_1013 Ag_618 Ag_439 99.0(3) . .
Ag_440 Ag_618 Ag_439 60.24(11) . .
S0_1026 Ag_618 Ag_528 96.2(3) . .
S0_1027 Ag_618 Ag_528 103.1(3) . .
S0_1013 Ag_618 Ag_528 153.3(3) . .
Ag_440 Ag_618 Ag_528 59.30(11) . .
Ag_439 Ag_618 Ag_528 58.15(11) . .
S0_1026 Ag_618 Ag_619 155.0(3) . .
S0_1027 Ag_618 Ag_619 51.8(3) . .
S0_1013 Ag_618 Ag_619 64.8(3) . .
Ag_440 Ag_618 Ag_619 56.74(11) . .
Ag_439 Ag_618 Ag_619 109.90(14) . .
Ag_528 Ag_618 Ag_619 107.55(15) . .
S0_1026 Ag_618 Ag_728 97.4(3) . .
S0_1027 Ag_618 Ag_728 49.3(3) . .
S0_1013 Ag_618 Ag_728 140.9(3) . .
Ag_440 Ag_618 Ag_728 88.21(14) . .
Ag_439 Ag_618 Ag_728 117.37(15) . .
Ag_528 Ag_618 Ag_728 59.22(12) . .
Ag_619 Ag_618 Ag_728 88.36(15) . .
S0_1026 Ag_618 Ag_740 49.6(3) . .
S0_1027 Ag_618 Ag_740 95.0(3) . .
S0_1013 Ag_618 Ag_740 145.1(3) . .
Ag_440 Ag_618 Ag_740 115.20(15) . .
Ag_439 Ag_618 Ag_740 91.06(14) . .
Ag_528 Ag_618 Ag_740 56.34(11) . .
Ag_619 Ag_618 Ag_740 141.59(17) . .
Ag_728 Ag_618 Ag_740 53.23(12) . .
S0_1026 Ag_618 Ag_617 49.7(3) . .
S0_1027 Ag_618 Ag_617 153.5(3) . .
S0_1013 Ag_618 Ag_617 71.1(3) . .
Ag_440 Ag_618 Ag_617 109.94(14) . .
Ag_439 Ag_618 Ag_617 54.25(11) . .
Ag_528 Ag_618 Ag_617 100.86(14) . .
Ag_619 Ag_618 Ag_617 129.64(17) . .
Ag_728 Ag_618 Ag_617 141.96(17) . .
Ag_740 Ag_618 Ag_617 88.76(14) . .
S0_1027 Ag_619 S0_1014 129.2(4) . .
S0_1027 Ag_619 Ag_440 95.6(3) . .
S0_1014 Ag_619 Ag_440 135.0(3) . .
S0_1027 Ag_619 S0_1028 82.4(5) . .
S0_1014 Ag_619 S0_1028 66.8(5) . .
Ag_440 Ag_619 S0_1028 124.0(4) . .
S0_1027 Ag_619 Ag_441 106.0(3) . .
S0_1014 Ag_619 Ag_441 97.6(4) . .
Ag_440 Ag_619 Ag_441 60.48(12) . .
S0_1028 Ag_619 Ag_441 66.4(3) . .
S0_1027 Ag_619 Ag_608 134.4(4) . .
S0_1014 Ag_619 Ag_608 61.5(4) . .
Ag_440 Ag_619 Ag_608 92.19(15) . .
S0_1028 Ag_619 Ag_608 128.1(4) . .
Ag_441 Ag_619 Ag_608 116.81(16) . .
S0_1027 Ag_619 Ag_446 154.8(3) . .
S0_1014 Ag_619 Ag_446 74.8(3) . .
Ag_440 Ag_619 Ag_446 60.17(11) . .
S0_1028 Ag_619 Ag_446 104.7(3) . .
Ag_441 Ag_619 Ag_446 57.65(12) . .
Ag_608 Ag_619 Ag_446 59.33(12) . .
S0_1027 Ag_619 Ag_618 56.0(3) . .
S0_1014 Ag_619 Ag_618 148.7(4) . .
Ag_440 Ag_619 Ag_618 57.14(11) . .
S0_1028 Ag_619 Ag_618 136.7(4) . .
Ag_441 Ag_619 Ag_618 110.72(15) . .
Ag_608 Ag_619 Ag_618 92.87(16) . .
Ag_446 Ag_619 Ag_618 108.81(14) . .
S0_1027 Ag_619 Ag_732 48.0(4) . .
S0_1014 Ag_619 Ag_732 114.5(4) . .
Ag_440 Ag_619 Ag_732 90.64(16) . .
S0_1028 Ag_619 Ag_732 47.8(4) . .
Ag_441 Ag_619 Ag_732 62.34(14) . .
Ag_608 Ag_619 Ag_732 176.0(2) . .
Ag_446 Ag_619 Ag_732 119.99(17) . .
Ag_618 Ag_619 Ag_732 91.08(17) . .
S0_1014 Ag_620 S0_1029 132.6(5) . 17_554
S0_1014 Ag_620 Ag1C_621 117.0(5) . 17_554
S0_1029 Ag_620 Ag1C_621 70.5(7) 17_554 17_554
S0_1014 Ag_620 Ag_442 133.0(3) . .
S0_1029 Ag_620 Ag_442 92.3(5) 17_554 .
Ag1C_621 Ag_620 Ag_442 58.8(2) 17_554 .
S0_1014 Ag_620 S0_1028 68.1(5) . .
S0_1029 Ag_620 S0_1028 98.3(7) 17_554 .
Ag1C_621 Ag_620 S0_1028 168.4(4) 17_554 .
Ag_442 Ag_620 S0_1028 126.5(4) . .
S0_1014 Ag_620 Ag_441 100.1(4) . .
S0_1029 Ag_620 Ag_441 116.3(6) 17_554 .
Ag1C_621 Ag_620 Ag_441 120.1(3) 17_554 .
Ag_442 Ag_620 Ag_441 61.44(12) . .
S0_1028 Ag_620 Ag_441 66.9(3) . .
S0_1014 Ag_620 Ag_446 74.9(3) . .
S0_1029 Ag_620 Ag_446 150.4(5) 17_554 .
Ag1C_621 Ag_620 Ag_446 87.9(3) 17_554 .
Ag_442 Ag_620 Ag_446 58.62(12) . .
S0_1028 Ag_620 Ag_446 103.6(3) . .
Ag_441 Ag_620 Ag_446 57.22(12) . .
S0_1014 Ag_620 Ag_609 57.3(4) . 17_554
S0_1029 Ag_620 Ag_609 122.2(7) 17_554 17_554
Ag1C_621 Ag_620 Ag_609 62.1(3) 17_554 17_554
Ag_442 Ag_620 Ag_609 90.07(15) . 17_554
S0_1028 Ag_620 Ag_609 125.1(4) . 17_554
Ag_441 Ag_620 Ag_609 115.18(17) . 17_554
Ag_446 Ag_620 Ag_609 58.24(13) . 17_554
S0_1014 Ag_620 Ag_736 118.3(4) . .
S0_1029 Ag_620 Ag_736 60.8(7) 17_554 .
Ag1C_621 Ag_620 Ag_736 122.3(3) 17_554 .
Ag_442 Ag_620 Ag_736 93.06(18) . .
S0_1028 Ag_620 Ag_736 50.5(4) . .
Ag_441 Ag_620 Ag_736 63.90(15) . .
Ag_446 Ag_620 Ag_736 121.11(18) . .
Ag_609 Ag_620 Ag_736 175.6(2) 17_554 .
S0_1014 Ag_620 Ag1B_621 139.4(5) . 17_554
S0_1029 Ag_620 Ag1B_621 48.5(6) 17_554 17_554
Ag1C_621 Ag_620 Ag1B_621 25.5(3) 17_554 17_554
Ag_442 Ag_620 Ag1B_621 57.18(16) . 17_554
S0_1028 Ag_620 Ag1B_621 145.1(4) . 17_554
Ag_441 Ag_620 Ag1B_621 113.9(2) . 17_554
Ag_446 Ag_620 Ag1B_621 104.89(18) . 17_554
Ag_609 Ag_620 Ag1B_621 87.4(2) 17_554 17_554
Ag_736 Ag_620 Ag1B_621 96.9(2) . 17_554
Ag1B_621 Ag1A_621 Ag6_740 149.2(8) . .
Ag1B_621 Ag1A_621 Ag1_622 85.3(6) . .
Ag6_740 Ag1A_621 Ag1_622 125.2(5) . .
Ag1B_621 Ag1A_621 Ag1C_621 20.8(4) . .
Ag6_740 Ag1A_621 Ag1C_621 169.3(6) . .
Ag1_622 Ag1A_621 Ag1C_621 64.5(4) . .
Ag1B_621 Ag1A_621 Ag_511 74.9(5) . .
Ag6_740 Ag1A_621 Ag_511 85.5(4) . .
Ag1_622 Ag1A_621 Ag_511 117.2(4) . .
Ag1C_621 Ag1A_621 Ag_511 85.7(4) . .
Ag1B_621 Ag1A_621 Ag_420 68.0(4) . .
Ag6_740 Ag1A_621 Ag_420 120.7(5) . .
Ag1_622 Ag1A_621 Ag_420 59.3(3) . .
Ag1C_621 Ag1A_621 Ag_420 58.4(3) . .
Ag_511 Ag1A_621 Ag_420 58.0(2) . .
Ag1B_621 Ag1A_621 Ag_510 121.3(6) . .
Ag6_740 Ag1A_621 Ag_510 63.6(3) . .
Ag1_622 Ag1A_621 Ag_510 85.6(3) . .
Ag1C_621 Ag1A_621 Ag_510 116.1(4) . .
Ag_511 Ag1A_621 Ag_510 58.9(2) . .
Ag_420 Ag1A_621 Ag_510 57.8(2) . .
Ag1B_621 Ag1A_621 Ag5_447 74.1(6) . .
Ag6_740 Ag1A_621 Ag5_447 75.4(4) . .
Ag1_622 Ag1A_621 Ag5_447 159.3(5) . .
Ag1C_621 Ag1A_621 Ag5_447 94.8(4) . .
Ag_511 Ag1A_621 Ag5_447 57.1(3) . .
Ag_420 Ag1A_621 Ag5_447 110.5(4) . .
Ag_510 Ag1A_621 Ag5_447 104.3(4) . .
Ag1B_621 Ag1A_621 Ag_901 65.5(5) . .
Ag6_740 Ag1A_621 Ag_901 129.3(5) . .
Ag1_622 Ag1A_621 Ag_901 62.2(3) . .
Ag1C_621 Ag1A_621 Ag_901 57.3(4) . .
Ag_511 Ag1A_621 Ag_901 140.4(5) . .
Ag_420 Ag1A_621 Ag_901 105.6(4) . .
Ag_510 Ag1A_621 Ag_901 147.2(5) . .
Ag5_447 Ag1A_621 Ag_901 108.2(4) . .
Ag1B_621 Ag1A_621 Ag_733 144.3(7) . .
Ag6_740 Ag1A_621 Ag_733 65.8(4) . .
Ag1_622 Ag1A_621 Ag_733 59.4(3) . .
Ag1C_621 Ag1A_621 Ag_733 123.7(5) . .
Ag_511 Ag1A_621 Ag_733 115.1(4) . .
Ag_420 Ag1A_621 Ag_733 88.0(3) . .
Ag_510 Ag1A_621 Ag_733 56.1(2) . .
Ag5_447 Ag1A_621 Ag_733 141.0(5) . .
Ag_901 Ag1A_621 Ag_733 98.6(4) . .
Ag1C_621 Ag1B_621 Ag1A_621 133.9(8) . .
Ag1C_621 Ag1B_621 S0_1029 104.1(9) . .
Ag1A_621 Ag1B_621 S0_1029 115.4(9) . .
Ag1C_621 Ag1B_621 Ag_420 76.4(5) . .
Ag1A_621 Ag1B_621 Ag_420 78.7(5) . .
S0_1029 Ag1B_621 Ag_420 152.7(6) . .
Ag1C_621 Ag1B_621 Ag_901 75.7(6) . .
Ag1A_621 Ag1B_621 Ag_901 82.7(5) . .
S0_1029 Ag1B_621 Ag_901 88.2(6) . .
Ag_420 Ag1B_621 Ag_901 117.7(4) . .
Ag1C_621 Ag1B_621 Ag_442 70.2(5) . 17_554
Ag1A_621 Ag1B_621 Ag_442 127.5(5) . 17_554
S0_1029 Ag1B_621 Ag_442 92.3(6) . 17_554
Ag_420 Ag1B_621 Ag_442 61.74(16) . 17_554
Ag_901 Ag1B_621 Ag_442 145.0(4) . 17_554
Ag1C_621 Ag1B_621 S0_1015 35.1(6) . .
Ag1A_621 Ag1B_621 S0_1015 121.5(7) . .
S0_1029 Ag1B_621 S0_1015 88.2(8) . .
Ag_420 Ag1B_621 S0_1015 104.6(5) . .
Ag_901 Ag1B_621 S0_1015 43.3(4) . .
Ag_442 Ag1B_621 S0_1015 101.7(5) 17_554 .
Ag1C_621 Ag1B_621 Ag_511 123.0(5) . .
Ag1A_621 Ag1B_621 Ag_511 72.6(5) . .
S0_1029 Ag1B_621 Ag_511 101.0(7) . .
Ag_420 Ag1B_621 Ag_511 59.28(17) . .
Ag_901 Ag1B_621 Ag_511 155.2(4) . .
Ag_442 Ag1B_621 Ag_511 58.36(16) 17_554 .
S0_1015 Ag1B_621 Ag_511 158.0(5) . .
Ag1C_621 Ag1B_621 Ag5_447 151.4(6) . .
Ag1A_621 Ag1B_621 Ag5_447 74.6(6) . .
S0_1029 Ag1B_621 Ag5_447 53.0(7) . .
Ag_420 Ag1B_621 Ag5_447 115.4(3) . .
Ag_901 Ag1B_621 Ag5_447 115.7(3) . .
Ag_442 Ag1B_621 Ag5_447 91.9(3) 17_554 .
S0_1015 Ag1B_621 Ag5_447 139.5(4) . .
Ag_511 Ag1B_621 Ag5_447 56.8(2) . .
Ag1C_621 Ag1B_621 Ag1_622 71.5(5) . .
Ag1A_621 Ag1B_621 Ag1_622 62.5(5) . .
S0_1029 Ag1B_621 Ag1_622 149.6(6) . .
Ag_420 Ag1B_621 Ag1_622 57.15(17) . .
Ag_901 Ag1B_621 Ag1_622 61.4(3) . .
Ag_442 Ag1B_621 Ag1_622 113.1(2) 17_554 .
S0_1015 Ag1B_621 Ag1_622 71.1(4) . .
Ag_511 Ag1B_621 Ag1_622 106.4(2) . .
Ag5_447 Ag1B_621 Ag1_622 137.1(3) . .
Ag1C_621 Ag1B_621 Ag_620 60.6(5) . 17_554
Ag1A_621 Ag1B_621 Ag_620 165.2(6) . 17_554
S0_1029 Ag1B_621 Ag_620 50.8(6) . 17_554
Ag_420 Ag1B_621 Ag_620 111.5(3) . 17_554
Ag_901 Ag1B_621 Ag_620 100.9(3) . 17_554
Ag_442 Ag1B_621 Ag_620 55.01(17) 17_554 17_554
S0_1015 Ag1B_621 Ag_620 67.7(4) . 17_554
Ag_511 Ag1B_621 Ag_620 102.7(2) . 17_554
Ag5_447 Ag1B_621 Ag_620 91.0(3) . 17_554
Ag1_622 Ag1B_621 Ag_620 131.9(3) . 17_554
Ag1B_621 Ag1C_621 S0_1015 121.8(9) . .
Ag1B_621 Ag1C_621 Ag_442 81.7(6) . 17_554
S0_1015 Ag1C_621 Ag_442 145.5(8) . 17_554
Ag1B_621 Ag1C_621 Ag_620 93.9(6) . 17_554
S0_1015 Ag1C_621 Ag_620 90.1(7) . 17_554
Ag_442 Ag1C_621 Ag_620 61.3(2) 17_554 17_554
Ag1B_621 Ag1C_621 Ag_412 132.9(6) . .
S0_1015 Ag1C_621 Ag_412 104.5(8) . .
Ag_442 Ag1C_621 Ag_412 62.4(2) 17_554 .
Ag_620 Ag1C_621 Ag_412 94.3(3) 17_554 .
Ag1B_621 Ag1C_621 Ag1A_621 25.3(5) . .
S0_1015 Ag1C_621 Ag1A_621 115.9(8) . .
Ag_442 Ag1C_621 Ag1A_621 95.9(4) 17_554 .
Ag_620 Ag1C_621 Ag1A_621 119.2(5) 17_554 .
Ag_412 Ag1C_621 Ag1A_621 125.7(4) . .
Ag1B_621 Ag1C_621 Ag_420 75.2(5) . .
S0_1015 Ag1C_621 Ag_420 142.1(7) . .
Ag_442 Ag1C_621 Ag_420 63.3(2) 17_554 .
Ag_620 Ag1C_621 Ag_420 124.5(4) 17_554 .
Ag_412 Ag1C_621 Ag_420 62.1(2) . .
Ag1A_621 Ag1C_621 Ag_420 63.7(3) . .
Ag1B_621 Ag1C_621 Ag_901 76.4(6) . .
S0_1015 Ag1C_621 Ag_901 48.9(6) . .
Ag_442 Ag1C_621 Ag_901 156.6(5) 17_554 .
Ag_620 Ag1C_621 Ag_901 111.9(4) 17_554 .
Ag_412 Ag1C_621 Ag_901 140.3(5) . .
Ag1A_621 Ag1C_621 Ag_901 67.0(4) . .
Ag_420 Ag1C_621 Ag_901 117.5(4) . .
Ag1B_621 Ag1C_621 Ag1_622 82.4(6) . .
S0_1015 Ag1C_621 Ag1_622 88.3(7) . .
Ag_442 Ag1C_621 Ag1_622 122.0(4) 17_554 .
Ag_620 Ag1C_621 Ag1_622 174.4(4) 17_554 .
Ag_412 Ag1C_621 Ag1_622 91.3(3) . .
Ag1A_621 Ag1C_621 Ag1_622 57.1(3) . .
Ag_420 Ag1C_621 Ag1_622 58.7(2) . .
Ag_901 Ag1C_621 Ag1_622 63.2(3) . .
Ag1B_621 Ag1C_621 Ag_609 155.9(7) . .
S0_1015 Ag1C_621 Ag_609 55.9(7) . .
Ag_442 Ag1C_621 Ag_609 92.0(3) 17_554 .
Ag_620 Ag1C_621 Ag_609 63.0(3) 17_554 .
Ag_412 Ag1C_621 Ag_609 60.5(3) . .
Ag1A_621 Ag1C_621 Ag_609 171.8(5) . .
Ag_420 Ag1C_621 Ag_609 122.5(4) . .
Ag_901 Ag1C_621 Ag_609 104.7(4) . .
Ag1_622 Ag1C_621 Ag_609 120.1(4) . .
Ag1B_621 Ag1C_621 Ag_610 142.7(7) . .
S0_1015 Ag1C_621 Ag_610 55.8(6) . .
Ag_442 Ag1C_621 Ag_610 121.8(4) 17_554 .
Ag_620 Ag1C_621 Ag_610 122.2(4) 17_554 .
Ag_412 Ag1C_621 Ag_610 59.4(2) . .
Ag1A_621 Ag1C_621 Ag_610 117.7(4) . .
Ag_420 Ag1C_621 Ag_610 89.6(3) . .
Ag_901 Ag1C_621 Ag_610 81.2(3) . .
Ag1_622 Ag1C_621 Ag_610 60.9(2) . .
Ag_609 Ag1C_621 Ag_610 59.3(3) . .
S0_1023 Ag_622 S0_1024 115.2(4) . .
S0_1023 Ag_622 S0_1011 95.0(5) . .
S0_1024 Ag_622 S0_1011 91.0(4) . .
S0_1023 Ag_622 Ag_437 149.4(3) . .
S0_1024 Ag_622 Ag_437 92.0(3) . .
S0_1011 Ag_622 Ag_437 98.5(3) . .
S0_1023 Ag_622 Ag_436 89.7(3) . .
S0_1024 Ag_622 Ag_436 152.5(3) . .
S0_1011 Ag_622 Ag_436 98.6(3) . .
Ag_437 Ag_622 Ag_436 61.18(11) . .
S0_1023 Ag_622 Ag_712 99.0(4) . .
S0_1024 Ag_622 Ag_712 51.7(3) . .
S0_1011 Ag_622 Ag_712 142.6(3) . .
Ag_437 Ag_622 Ag_712 86.61(15) . .
Ag_436 Ag_622 Ag_712 115.85(17) . .
S0_1023 Ag_622 Ag_524 98.8(4) . .
S0_1024 Ag_622 Ag_524 104.9(3) . .
S0_1011 Ag_622 Ag_524 151.9(3) . .
Ag_437 Ag_622 Ag_524 58.62(11) . .
Ag_436 Ag_622 Ag_524 57.28(11) . .
Ag_712 Ag_622 Ag_524 58.58(12) . .
S0_1023 Ag_622 Ag_708 51.3(4) . .
S0_1024 Ag_622 Ag_708 98.3(3) . .
S0_1011 Ag_622 Ag_708 145.7(3) . .
Ag_437 Ag_622 Ag_708 113.93(17) . .
Ag_436 Ag_622 Ag_708 88.21(14) . .
Ag_712 Ag_622 Ag_708 54.54(13) . .
Ag_524 Ag_622 Ag_708 55.65(12) . .
S0_1023 Ag_622 Ag_616 152.9(3) . .
S0_1024 Ag_622 Ag_616 50.1(3) . .
S0_1011 Ag_622 Ag_616 65.9(3) . .
Ag_437 Ag_622 Ag_616 56.65(11) . .
Ag_436 Ag_622 Ag_616 111.16(14) . .
Ag_712 Ag_622 Ag_616 87.41(15) . .
Ag_524 Ag_622 Ag_616 106.89(14) . .
Ag_708 Ag_622 Ag_616 141.94(18) . .
S0_1023 Ag_622 Ag_629 50.5(3) . 17_554
S0_1024 Ag_622 Ag_629 151.5(3) . 17_554
S0_1011 Ag_622 Ag_629 68.8(3) . 17_554
Ag_437 Ag_622 Ag_629 110.14(14) . 17_554
Ag_436 Ag_622 Ag_629 54.47(11) . 17_554
Ag_712 Ag_622 Ag_629 143.59(18) . 17_554
Ag_524 Ag_622 Ag_629 101.94(15) . 17_554
Ag_708 Ag_622 Ag_629 89.08(16) . 17_554
Ag_616 Ag_622 Ag_629 128.93(18) . 17_554
S0_1006 Ag1_622 Ag1A_621 161.6(4) . .
S0_1006 Ag1_622 Ag_420 129.7(3) . .
Ag1A_621 Ag1_622 Ag_420 63.9(3) . .
S0_1006 Ag1_622 Ag_419 100.8(3) . .
Ag1A_621 Ag1_622 Ag_419 97.0(3) . .
Ag_420 Ag1_622 Ag_419 61.42(12) . .
S0_1006 Ag1_622 Ag1C_621 115.2(4) . .
Ag1A_621 Ag1_622 Ag1C_621 58.4(4) . .
Ag_420 Ag1_622 Ag1C_621 58.0(2) . .
Ag_419 Ag1_622 Ag1C_621 119.4(2) . .
S0_1006 Ag1_622 Ag_733 116.7(3) . .
Ag1A_621 Ag1_622 Ag_733 68.7(3) . .
Ag_420 Ag1_622 Ag_733 95.41(16) . .
Ag_419 Ag1_622 Ag_733 60.31(13) . .
Ag1C_621 Ag1_622 Ag_733 126.8(3) . .
S0_1006 Ag1_622 Ag_411 71.5(3) . .
Ag1A_621 Ag1_622 Ag_411 122.7(3) . .
Ag_420 Ag1_622 Ag_411 58.93(12) . .
Ag_419 Ag1_622 Ag_411 58.98(12) . .
Ag1C_621 Ag1_622 Ag_411 87.5(2) . .
Ag_733 Ag1_622 Ag_411 119.13(16) . .
S0_1006 Ag1_622 Ag_610 56.0(3) . .
Ag1A_621 Ag1_622 Ag_610 118.8(3) . .
Ag_420 Ag1_622 Ag_610 89.07(14) . .
Ag_419 Ag1_622 Ag_610 117.36(16) . .
Ag1C_621 Ag1_622 Ag_610 60.7(3) . .
Ag_733 Ag1_622 Ag_610 172.5(2) . .
Ag_411 Ag1_622 Ag_610 58.47(12) . .
S0_1006 Ag1_622 Ag_902 82.8(4) . .
Ag1A_621 Ag1_622 Ag_902 86.6(4) . .
Ag_420 Ag1_622 Ag_902 146.6(3) . .
Ag_419 Ag1_622 Ag_902 110.7(2) . .
Ag1C_621 Ag1_622 Ag_902 120.4(3) . .
Ag_733 Ag1_622 Ag_902 57.3(2) . .
Ag_411 Ag1_622 Ag_902 148.6(3) . .
Ag_610 Ag1_622 Ag_902 120.4(3) . .
S0_1006 Ag1_622 Ag_901 97.1(4) . .
Ag1A_621 Ag1_622 Ag_901 64.8(3) . .
Ag_420 Ag1_622 Ag_901 110.7(2) . .
Ag_419 Ag1_622 Ag_901 161.1(3) . .
Ag1C_621 Ag1_622 Ag_901 56.6(3) . .
Ag_733 Ag1_622 Ag_901 105.8(2) . .
Ag_411 Ag1_622 Ag_901 134.2(2) . .
Ag_610 Ag1_622 Ag_901 78.0(2) . .
Ag_902 Ag1_622 Ag_901 65.4(3) . .
S0_1006 Ag1_622 Ag1B_621 139.2(4) . .
Ag1A_621 Ag1_622 Ag1B_621 32.3(3) . .
Ag_420 Ag1_622 Ag1B_621 56.08(15) . .
Ag_419 Ag1_622 Ag1B_621 111.8(2) . .
Ag1C_621 Ag1_622 Ag1B_621 26.1(2) . .
Ag_733 Ag1_622 Ag1B_621 100.8(2) . .
Ag_411 Ag1_622 Ag1B_621 104.70(19) . .
Ag_610 Ag1_622 Ag1B_621 86.7(2) . .
Ag_902 Ag1_622 Ag1B_621 106.6(3) . .
Ag_901 Ag1_622 Ag1B_621 55.4(2) . .
S0_1006 Ag_623 S0_1017 134.7(4) . .
S0_1006 Ag_623 Ag_418 130.0(3) . .
S0_1017 Ag_623 Ag_418 93.4(3) . .
S0_1006 Ag_623 Ag_419 100.4(3) . .
S0_1017 Ag_623 Ag_419 113.2(3) . .
Ag_418 Ag_623 Ag_419 61.89(12) . .
S0_1006 Ag_623 Ag_411 72.0(3) . .
S0_1017 Ag_623 Ag_411 151.9(3) . .
Ag_418 Ag_623 Ag_411 58.65(12) . .
Ag_419 Ag_623 Ag_411 58.84(12) . .
S0_1006 Ag_623 Ag_611 55.9(3) . .
S0_1017 Ag_623 Ag_611 123.9(4) . .
Ag_418 Ag_623 Ag_611 89.21(15) . .
Ag_419 Ag_623 Ag_611 116.99(16) . .
Ag_411 Ag_623 Ag_611 58.32(12) . .
S0_1006 Ag_623 Ag_729 119.4(4) . .
S0_1017 Ag_623 Ag_729 59.8(3) . .
Ag_418 Ag_623 Ag_729 93.77(15) . .
Ag_419 Ag_623 Ag_729 61.39(14) . .
Ag_411 Ag_623 Ag_729 120.23(17) . .
Ag_611 Ag_623 Ag_729 175.1(2) . .
S0_1006 Ag_623 Ag_624 138.7(4) . .
S0_1017 Ag_623 Ag_624 50.6(3) . .
Ag_418 Ag_623 Ag_624 57.09(12) . .
Ag_419 Ag_623 Ag_624 113.36(15) . .
Ag_411 Ag_623 Ag_624 105.17(15) . .
Ag_611 Ag_623 Ag_624 86.84(16) . .
Ag_729 Ag_623 Ag_624 98.08(15) . .
S0_1017 Ag_624 Ag_417 150.6(3) . .
S0_1017 Ag_624 S0_1007 93.2(4) . .
Ag_417 Ag_624 S0_1007 99.7(3) . .
S0_1017 Ag_624 S0_1018 116.2(4) . .
Ag_417 Ag_624 S0_1018 90.0(3) . .
S0_1007 Ag_624 S0_1018 91.1(4) . .
S0_1017 Ag_624 Ag_418 90.6(3) . .
Ag_417 Ag_624 Ag_418 61.23(12) . .
S0_1007 Ag_624 Ag_418 100.8(3) . .
S0_1018 Ag_624 Ag_418 150.2(3) . .
S0_1017 Ag_624 Ag_507 99.4(3) . .
Ag_417 Ag_624 Ag_507 59.85(12) . .
S0_1007 Ag_624 Ag_507 154.8(3) . .
S0_1018 Ag_624 Ag_507 102.6(3) . .
Ag_418 Ag_624 Ag_507 57.67(11) . .
S0_1017 Ag_624 Ag_721 97.1(3) . .
Ag_417 Ag_624 Ag_721 89.60(15) . .
S0_1007 Ag_624 Ag_721 140.5(3) . .
S0_1018 Ag_624 Ag_721 50.2(3) . .
Ag_418 Ag_624 Ag_721 117.13(15) . .
Ag_507 Ag_624 Ag_721 59.50(12) . .
S0_1017 Ag_624 Ag_625 149.7(3) . .
Ag_417 Ag_624 Ag_625 57.78(12) . .
S0_1007 Ag_624 Ag_625 63.0(3) . .
S0_1018 Ag_624 Ag_625 50.9(3) . .
Ag_418 Ag_624 Ag_625 111.13(15) . .
Ag_507 Ag_624 Ag_625 109.99(16) . .
Ag_721 Ag_624 Ag_625 91.55(16) . .
S0_1017 Ag_624 Ag_725 50.7(3) . .
Ag_417 Ag_624 Ag_725 116.04(15) . .
S0_1007 Ag_624 Ag_725 143.0(3) . .
S0_1018 Ag_624 Ag_725 98.0(3) . .
Ag_418 Ag_624 Ag_725 88.90(14) . .
Ag_507 Ag_624 Ag_725 56.46(12) . .
Ag_721 Ag_624 Ag_725 53.78(13) . .
Ag_625 Ag_624 Ag_725 145.31(17) . .
S0_1017 Ag_624 Ag_623 50.1(3) . .
Ag_417 Ag_624 Ag_623 110.01(15) . .
S0_1007 Ag_624 Ag_623 70.8(3) . .
S0_1018 Ag_624 Ag_623 154.7(3) . .
Ag_418 Ag_624 Ag_623 54.01(11) . .
Ag_507 Ag_624 Ag_623 100.95(15) . .
Ag_721 Ag_624 Ag_623 141.07(18) . .
Ag_625 Ag_624 Ag_623 127.38(17) . .
Ag_725 Ag_624 Ag_623 87.30(15) . .
S0_1018 Ag_625 Cl1_2000 74.7(4) . .
S0_1018 Ag_625 S0_1008 117.6(4) . .
Cl1_2000 Ag_625 S0_1008 60.8(4) . .
S0_1018 Ag_625 Ag_417 96.3(3) . .
Cl1_2000 Ag_625 Ag_417 123.7(3) . .
S0_1008 Ag_625 Ag_417 144.0(3) . .
S0_1018 Ag_625 Ag_612 140.9(4) . .
Cl1_2000 Ag_625 Ag_612 129.1(3) . .
S0_1008 Ag_625 Ag_612 68.9(4) . .
Ag_417 Ag_625 Ag_612 92.80(15) . .
S0_1018 Ag_625 Ag_409 152.9(3) . .
Cl1_2000 Ag_625 Ag_409 106.2(3) . .
S0_1008 Ag_625 Ag_409 84.1(3) . .
Ag_417 Ag_625 Ag_409 60.03(12) . .
Ag_612 Ag_625 Ag_409 59.50(13) . .
S0_1018 Ag_625 Ag_416 100.1(3) . .
Cl1_2000 Ag_625 Ag_416 66.9(3) . .
S0_1008 Ag_625 Ag_416 99.9(4) . .
Ag_417 Ag_625 Ag_416 60.13(12) . .
Ag_612 Ag_625 Ag_416 117.28(17) . .
Ag_409 Ag_625 Ag_416 57.99(12) . .
S0_1018 Ag_625 Ag_624 61.0(3) . .
Cl1_2000 Ag_625 Ag_624 134.6(3) . .
S0_1008 Ag_625 Ag_624 150.0(4) . .
Ag_417 Ag_625 Ag_624 56.99(12) . .
Ag_612 Ag_625 Ag_624 93.87(17) . .
Ag_409 Ag_625 Ag_624 108.79(16) . .
Ag_416 Ag_625 Ag_624 109.85(15) . .
S0_1008 Ag_626 S0_1020 122.2(4) . .
S0_1008 Ag_626 Ag_415 143.6(4) . .
S0_1020 Ag_626 Ag_415 94.2(3) . .
S0_1008 Ag_626 Cl1_2000 57.9(4) . .
S0_1020 Ag_626 Cl1_2000 97.3(4) . .
Ag_415 Ag_626 Cl1_2000 123.2(3) . .
S0_1008 Ag_626 Ag1_629 66.1(4) . .
S0_1020 Ag_626 Ag1_629 127.9(3) . .
Ag_415 Ag_626 Ag1_629 92.11(15) . .
Cl1_2000 Ag_626 Ag1_629 121.3(3) . .
S0_1008 Ag_626 Ag_416 101.8(3) . .
S0_1020 Ag_626 Ag_416 111.8(3) . .
Ag_415 Ag_626 Ag_416 60.62(12) . .
Cl1_2000 Ag_626 Ag_416 63.5(2) . .
Ag1_629 Ag_626 Ag_416 116.13(16) . .
S0_1008 Ag_626 Ag_713 113.3(4) . .
S0_1020 Ag_626 Ag_713 54.3(3) . .
Ag_415 Ag_626 Ag_713 87.31(16) . .
Cl1_2000 Ag_626 Ag_713 57.5(3) . .
Ag1_629 Ag_626 Ag_713 177.8(2) . .
Ag_416 Ag_626 Ag_713 61.72(13) . .
S0_1008 Ag_626 Ag_409 84.5(3) . .
S0_1020 Ag_626 Ag_409 153.3(3) . .
Ag_415 Ag_626 Ag_409 59.09(12) . .
Cl1_2000 Ag_626 Ag_409 98.0(3) . .
Ag1_629 Ag_626 Ag_409 59.12(12) . .
Ag_416 Ag_626 Ag_409 57.34(11) . .
Ag_713 Ag_626 Ag_409 118.81(17) . .
S0_1008 Ag_626 Ag_627 145.3(4) . .
S0_1020 Ag_626 Ag_627 52.1(3) . .
Ag_415 Ag_626 Ag_627 56.94(13) . .
Cl1_2000 Ag_626 Ag_627 146.8(3) . .
Ag1_629 Ag_626 Ag_627 90.92(16) . .
Ag_416 Ag_626 Ag_627 111.88(17) . .
Ag_713 Ag_626 Ag_627 90.58(17) . .
Ag_409 Ag_626 Ag_627 106.34(16) . .
S0_1020 Ag_627 S0_1009 93.1(5) . .
S0_1020 Ag_627 S0_1021 113.6(4) . .
S0_1009 Ag_627 S0_1021 93.5(4) . .
S0_1020 Ag_627 Ag_414 153.9(3) . .
S0_1009 Ag_627 Ag_414 97.5(3) . .
S0_1021 Ag_627 Ag_414 89.5(3) . .
S0_1020 Ag_627 Ag_415 93.9(3) . .
S0_1009 Ag_627 Ag_415 96.8(3) . .
S0_1021 Ag_627 Ag_415 150.0(3) . .
Ag_414 Ag_627 Ag_415 61.29(12) . .
S0_1020 Ag_627 Ag_705 98.1(4) . .
S0_1009 Ag_627 Ag_705 145.1(3) . .
S0_1021 Ag_627 Ag_705 51.7(3) . .
Ag_414 Ag_627 Ag_705 86.57(16) . .
Ag_415 Ag_627 Ag_705 115.08(16) . .
S0_1020 Ag_627 Ag_503 102.2(3) . .
S0_1009 Ag_627 Ag_503 149.7(3) . .
S0_1021 Ag_627 Ag_503 103.8(3) . .
Ag_414 Ag_627 Ag_503 58.62(12) . .
Ag_415 Ag_627 Ag_503 56.57(11) . .
Ag_705 Ag_627 Ag_503 58.52(13) . .
S0_1020 Ag_627 Ag_709 51.4(4) . .
S0_1009 Ag_627 Ag_709 144.5(3) . .
S0_1021 Ag_627 Ag_709 100.2(3) . .
Ag_414 Ag_627 Ag_709 115.00(17) . .
Ag_415 Ag_627 Ag_709 87.43(14) . .
Ag_705 Ag_627 Ag_709 55.62(14) . .
Ag_503 Ag_627 Ag_709 56.63(12) . .
S0_1020 Ag_627 Ag_626 54.0(3) . .
S0_1009 Ag_627 Ag_626 65.8(3) . .
S0_1021 Ag_627 Ag_626 153.0(3) . .
Ag_414 Ag_627 Ag_626 109.61(15) . .
Ag_415 Ag_627 Ag_626 54.76(12) . .
Ag_705 Ag_627 Ag_626 144.68(17) . .
Ag_503 Ag_627 Ag_626 102.52(14) . .
Ag_709 Ag_627 Ag_626 89.12(15) . .
S0_1020 Ag_627 Ag_628 149.1(3) . .
S0_1009 Ag_627 Ag_628 67.4(3) . .
S0_1021 Ag_627 Ag_628 48.1(3) . .
Ag_414 Ag_627 Ag_628 56.32(11) . .
Ag_415 Ag_627 Ag_628 111.45(14) . .
Ag_705 Ag_627 Ag_628 87.15(15) . .
Ag_503 Ag_627 Ag_628 106.47(16) . .
Ag_709 Ag_627 Ag_628 142.77(19) . .
Ag_626 Ag_627 Ag_628 128.08(17) . .
S0_1011 Ag1_627 S0_1003 125.1(4) 17_554 .
S0_1011 Ag1_627 Ag_402 134.1(3) 17_554 .
S0_1003 Ag1_627 Ag_402 77.0(3) . .
S0_1011 Ag1_627 Ag_407 120.7(3) 17_554 .
S0_1003 Ag1_627 Ag_407 114.1(3) . .
Ag_402 Ag1_627 Ag_407 60.10(12) . .
S0_1011 Ag1_627 Ag_443 80.7(3) 17_554 17_554
S0_1003 Ag1_627 Ag_443 132.9(3) . 17_554
Ag_402 Ag1_627 Ag_443 59.58(12) . 17_554
Ag_407 Ag1_627 Ag_443 60.39(11) . 17_554
S0_1011 Ag1_627 S0_1010 104.9(4) 17_554 .
S0_1003 Ag1_627 S0_1010 80.9(4) . .
Ag_402 Ag1_627 S0_1010 119.1(3) . .
Ag_407 Ag1_627 S0_1010 79.7(3) . .
Ag_443 Ag1_627 S0_1010 134.7(3) 17_554 .
S0_1011 Ag1_627 Ag1_628 166.6(4) 17_554 .
S0_1003 Ag1_627 Ag1_628 56.2(3) . .
Ag_402 Ag1_627 Ag1_628 58.71(12) . .
Ag_407 Ag1_627 Ag1_628 59.07(12) . .
Ag_443 Ag1_627 Ag1_628 108.04(14) 17_554 .
S0_1010 Ag1_627 Ag1_628 61.7(3) . .
S0_1011 Ag1_627 Ag_629 77.2(3) 17_554 .
S0_1003 Ag1_627 Ag_629 131.3(3) . .
Ag_402 Ag1_627 Ag_629 120.70(16) . .
Ag_407 Ag1_627 Ag_629 60.65(13) . .
Ag_443 Ag1_627 Ag_629 89.24(15) 17_554 .
S0_1010 Ag1_627 Ag_629 50.5(3) . .
Ag1_628 Ag1_627 Ag_629 92.53(16) . .
S0_1011 Ag1_627 Ag_601 99.4(3) 17_554 .
S0_1003 Ag1_627 Ag_601 51.3(3) . .
Ag_402 Ag1_627 Ag_601 61.12(13) . .
Ag_407 Ag1_627 Ag_601 121.22(16) . .
Ag_443 Ag1_627 Ag_601 89.48(15) 17_554 .
S0_1010 Ag1_627 Ag_601 131.9(4) . .
Ag1_628 Ag1_627 Ag_601 90.89(16) . .
Ag_629 Ag1_627 Ag_601 176.57(19) . .
S0_1011 Ag1_627 Ag_606 50.8(3) 17_554 17_554
S0_1003 Ag1_627 Ag_606 104.6(3) . 17_554
Ag_402 Ag1_627 Ag_606 86.93(14) . 17_554
Ag_407 Ag1_627 Ag_606 119.03(15) . 17_554
Ag_443 Ag1_627 Ag_606 58.70(11) 17_554 17_554
S0_1010 Ag1_627 Ag_606 153.9(3) . 17_554
Ag1_628 Ag1_627 Ag_606 142.38(19) . 17_554
Ag_629 Ag1_627 Ag_606 120.17(18) . 17_554
Ag_601 Ag1_627 Ag_606 56.53(13) . 17_554
S0_1021 Ag_628 S0_1010 125.8(4) . .
S0_1021 Ag_628 Ag_413 106.3(4) . .
S0_1010 Ag_628 Ag_413 108.8(4) . .
S0_1021 Ag_628 Ag_414 90.7(3) . .
S0_1010 Ag_628 Ag_414 143.0(3) . .
Ag_413 Ag_628 Ag_414 59.85(13) . .
S0_1021 Ag_628 Ag_407 149.2(3) . .
S0_1010 Ag_628 Ag_407 84.9(3) . .
Ag_413 Ag_628 Ag_407 59.29(13) . .
Ag_414 Ag_628 Ag_407 58.61(11) . .
S0_1021 Ag_628 Ag1_628 127.6(4) . .
S0_1010 Ag_628 Ag1_628 65.5(4) . .
Ag_413 Ag_628 Ag1_628 117.65(16) . .
Ag_414 Ag_628 Ag1_628 87.95(15) . .
Ag_407 Ag_628 Ag1_628 58.36(13) . .
S0_1021 Ag_628 Ag_629 140.7(4) . .
S0_1010 Ag_628 Ag_629 51.1(3) . .
Ag_413 Ag_628 Ag_629 57.79(14) . .
Ag_414 Ag_628 Ag_629 106.38(15) . .
Ag_407 Ag_628 Ag_629 58.23(12) . .
Ag1_628 Ag_628 Ag_629 88.97(16) . .
S0_1021 Ag_628 Ag_627 52.7(3) . .
S0_1010 Ag_628 Ag_627 141.8(4) . .
Ag_413 Ag_628 Ag_627 107.07(15) . .
Ag_414 Ag_628 Ag_627 53.39(11) . .
Ag_407 Ag_628 Ag_627 102.83(14) . .
Ag1_628 Ag_628 Ag_627 86.68(15) . .
Ag_629 Ag_628 Ag_627 159.42(16) . .
S0_1009 Ag1_628 S0_1003 126.5(4) . .
S0_1009 Ag1_628 Ag_402 134.7(3) . .
S0_1003 Ag1_628 Ag_402 77.9(3) . .
S0_1009 Ag1_628 Ag_407 117.7(3) . .
S0_1003 Ag1_628 Ag_407 115.5(3) . .
Ag_402 Ag1_628 Ag_407 60.39(12) . .
S0_1009 Ag1_628 Ag_408 79.6(3) . .
S0_1003 Ag1_628 Ag_408 133.7(3) . .
Ag_402 Ag1_628 Ag_408 59.96(11) . .
Ag_407 Ag1_628 Ag_408 60.49(12) . .
S0_1009 Ag1_628 Ag1_627 164.3(4) . .
S0_1003 Ag1_628 Ag1_627 57.4(3) . .
Ag_402 Ag1_628 Ag1_627 59.27(12) . .
Ag_407 Ag1_628 Ag1_627 59.35(12) . .
Ag_408 Ag1_628 Ag1_627 108.74(15) . .
S0_1009 Ag1_628 Ag_628 75.5(4) . .
S0_1003 Ag1_628 Ag_628 130.2(3) . .
Ag_402 Ag1_628 Ag_628 120.61(17) . .
Ag_407 Ag1_628 Ag_628 60.22(13) . .
Ag_408 Ag1_628 Ag_628 90.05(15) . .
Ag1_627 Ag1_628 Ag_628 90.95(17) . .
S0_1009 Ag1_628 Ag_605 101.4(4) . .
S0_1003 Ag1_628 Ag_605 51.1(3) . .
Ag_402 Ag1_628 Ag_605 62.03(13) . .
Ag_407 Ag1_628 Ag_605 122.41(16) . .
Ag_408 Ag1_628 Ag_605 89.99(15) . .
Ag1_627 Ag1_628 Ag_605 92.06(16) . .
Ag_628 Ag1_628 Ag_605 176.81(18) . .
S0_1009 Ag1_628 Ag1_629 51.3(3) . .
S0_1003 Ag1_628 Ag1_629 105.7(3) . .
Ag_402 Ag1_628 Ag1_629 87.90(15) . .
Ag_407 Ag1_628 Ag1_629 118.30(15) . .
Ag_408 Ag1_628 Ag1_629 57.81(12) . .
Ag1_627 Ag1_628 Ag1_629 144.43(18) . .
Ag_628 Ag1_628 Ag1_629 119.64(16) . .
Ag_605 Ag1_628 Ag1_629 57.89(13) . .
S0_1010 Ag_629 S0_1023 124.5(4) . 17_554
S0_1010 Ag_629 Ag_436 143.3(3) . 17_554
S0_1023 Ag_629 Ag_436 90.8(3) 17_554 17_554
S0_1010 Ag_629 Ag_413 108.9(3) . .
S0_1023 Ag_629 Ag_413 110.1(4) 17_554 .
Ag_436 Ag_629 Ag_413 60.58(13) 17_554 .
S0_1010 Ag_629 Ag_407 85.2(3) . .
S0_1023 Ag_629 Ag_407 149.6(3) 17_554 .
Ag_436 Ag_629 Ag_407 58.81(12) 17_554 .
Ag_413 Ag_629 Ag_407 58.60(12) . .
S0_1010 Ag_629 Ag1_627 63.5(3) . .
S0_1023 Ag_629 Ag1_627 125.3(4) 17_554 .
Ag_436 Ag_629 Ag1_627 88.96(15) 17_554 .
Ag_413 Ag_629 Ag1_627 116.88(16) . .
Ag_407 Ag_629 Ag1_627 58.33(13) . .
S0_1010 Ag_629 Ag_704 118.3(4) . .
S0_1023 Ag_629 Ag_704 54.1(4) 17_554 .
Ag_436 Ag_629 Ag_704 89.36(19) 17_554 .
Ag_413 Ag_629 Ag_704 62.69(16) . .
Ag_407 Ag_629 Ag_704 121.13(19) . .
Ag1_627 Ag_629 Ag_704 178.2(2) . .
S0_1010 Ag_629 Ag_628 52.4(3) . .
S0_1023 Ag_629 Ag_628 143.8(4) 17_554 .
Ag_436 Ag_629 Ag_628 106.05(15) 17_554 .
Ag_413 Ag_629 Ag_628 56.53(13) . .
Ag_407 Ag_629 Ag_628 57.55(12) . .
Ag1_627 Ag_629 Ag_628 87.54(17) . .
Ag_704 Ag_629 Ag_628 93.49(19) . .
S0_1010 Ag_629 Ag_622 138.0(4) . 17_554
S0_1023 Ag_629 Ag_622 51.1(3) 17_554 17_554
Ag_436 Ag_629 Ag_622 55.34(11) 17_554 17_554
Ag_413 Ag_629 Ag_622 110.69(17) . 17_554
Ag_407 Ag_629 Ag_622 103.64(15) . 17_554
Ag1_627 Ag_629 Ag_622 86.12(16) . 17_554
Ag_704 Ag_629 Ag_622 92.43(19) . 17_554
Ag_628 Ag_629 Ag_622 160.39(16) . 17_554
S0_1009 Ag1_629 S0_1002 126.6(4) . .
S0_1009 Ag1_629 Ag_403 132.9(3) . .
S0_1002 Ag1_629 Ag_403 79.5(3) . .
S0_1009 Ag1_629 Ag_409 116.4(3) . .
S0_1002 Ag1_629 Ag_409 116.8(3) . .
Ag_403 Ag1_629 Ag_409 59.95(12) . .
S0_1009 Ag1_629 Ag_612 166.5(3) . .
S0_1002 Ag1_629 Ag_612 58.6(3) . .
Ag_403 Ag1_629 Ag_612 57.85(13) . .
Ag_409 Ag1_629 Ag_612 59.02(12) . .
S0_1009 Ag1_629 Ag_626 72.0(3) . .
S0_1002 Ag1_629 Ag_626 134.3(3) . .
Ag_403 Ag1_629 Ag_626 120.72(15) . .
Ag_409 Ag1_629 Ag_626 61.04(12) . .
Ag_612 Ag1_629 Ag_626 95.64(16) . .
S0_1009 Ag1_629 Ag_408 78.8(3) . .
S0_1002 Ag1_629 Ag_408 134.3(3) . .
Ag_403 Ag1_629 Ag_408 58.86(12) . .
Ag_409 Ag1_629 Ag_408 59.12(11) . .
Ag_612 Ag1_629 Ag_408 106.32(15) . .
Ag_626 Ag1_629 Ag_408 86.60(15) . .
S0_1009 Ag1_629 Ag_605 101.6(3) . .
S0_1002 Ag1_629 Ag_605 51.3(3) . .
Ag_403 Ag1_629 Ag_605 61.84(12) . .
Ag_409 Ag1_629 Ag_605 121.77(16) . .
Ag_612 Ag1_629 Ag_605 90.95(16) . .
Ag_626 Ag1_629 Ag_605 173.2(2) . .
Ag_408 Ag1_629 Ag_605 89.99(14) . .
S0_1009 Ag1_629 Ag1_628 50.7(3) . .
S0_1002 Ag1_629 Ag1_628 106.5(3) . .
Ag_403 Ag1_629 Ag1_628 86.75(14) . .
Ag_409 Ag1_629 Ag1_628 116.17(15) . .
Ag_612 Ag1_629 Ag1_628 142.47(17) . .
Ag_626 Ag1_629 Ag1_628 114.67(18) . .
Ag_408 Ag1_629 Ag1_628 57.06(12) . .
Ag_605 Ag1_629 Ag1_628 58.63(13) . .
S0_1022 Ag_701 S0_1021 102.5(6) . .
S0_1022 Ag_701 Ag_501 83.6(5) . .
S0_1021 Ag_701 Ag_501 146.8(3) . .
S0_1022 Ag_701 Ag_502 133.7(5) . .
S0_1021 Ag_701 Ag_502 90.1(3) . .
Ag_501 Ag_701 Ag_502 64.20(17) . .
S0_1022 Ag_701 S0_1038 110.3(5) . .
S0_1021 Ag_701 S0_1038 97.1(5) . .
Ag_501 Ag_701 S0_1038 111.5(4) . .
Ag_502 Ag_701 S0_1038 112.0(4) . .
S0_1022 Ag_701 Ag_801 87.0(5) . .
S0_1021 Ag_701 Ag_801 146.8(4) . .
Ag_501 Ag_701 Ag_801 65.12(18) . .
Ag_502 Ag_701 Ag_801 106.3(2) . .
S0_1038 Ag_701 Ag_801 50.2(4) . .
S0_1022 Ag_701 Ag_705 154.0(6) . .
S0_1021 Ag_701 Ag_705 51.6(3) . .
Ag_501 Ag_701 Ag_705 118.9(2) . .
Ag_502 Ag_701 Ag_705 58.13(14) . .
S0_1038 Ag_701 Ag_705 75.2(4) . .
Ag_801 Ag_701 Ag_705 113.4(3) . .
S0_1022 Ag_701 Ag_413 78.7(4) . .
S0_1021 Ag_701 Ag_413 92.4(3) . .
Ag_501 Ag_701 Ag_413 56.39(16) . .
Ag_502 Ag_701 Ag_413 56.17(14) . .
S0_1038 Ag_701 Ag_413 165.0(4) . .
Ag_801 Ag_701 Ag_413 120.8(2) . .
Ag_705 Ag_701 Ag_413 102.17(16) . .
S0_1022 Ag_701 Ag_702 130.5(6) . .
S0_1021 Ag_701 Ag_702 126.9(3) . .
Ag_501 Ag_701 Ag_702 54.68(15) . .
Ag_502 Ag_701 Ag_702 53.85(14) . .
S0_1038 Ag_701 Ag_702 69.5(4) . .
Ag_801 Ag_701 Ag_702 53.76(15) . .
Ag_705 Ag_701 Ag_702 75.51(18) . .
Ag_413 Ag_701 Ag_702 95.47(17) . .
S0_1056 Ag_702 Ag_703 60.3(4) . .
S0_1056 Ag_702 Ag_502 133.5(4) . .
Ag_703 Ag_702 Ag_502 122.62(18) . .
S0_1056 Ag_702 Ag_501 163.0(3) . .
Ag_703 Ag_702 Ag_501 118.3(2) . .
Ag_502 Ag_702 Ag_501 62.72(14) . .
S0_1056 Ag_702 Ag_801 100.9(3) . .
Ag_703 Ag_702 Ag_801 124.3(2) . .
Ag_502 Ag_702 Ag_801 108.1(2) . .
Ag_501 Ag_702 Ag_801 65.17(17) . .
S0_1056 Ag_702 Ag_512 119.5(4) . .
Ag_703 Ag_702 Ag_512 60.25(14) . .
Ag_502 Ag_702 Ag_512 88.66(16) . .
Ag_501 Ag_702 Ag_512 58.54(14) . .
Ag_801 Ag_702 Ag_512 102.9(2) . .
S0_1056 Ag_702 Ag_513 101.4(3) . .
Ag_703 Ag_702 Ag_513 61.92(14) . .
Ag_502 Ag_702 Ag_513 60.71(13) . .
Ag_501 Ag_702 Ag_513 91.46(15) . .
Ag_801 Ag_702 Ag_513 156.3(2) . .
Ag_512 Ag_702 Ag_513 58.34(13) . .
S0_1056 Ag_702 Ag_706 74.6(3) . .
Ag_703 Ag_702 Ag_706 90.53(17) . .
Ag_502 Ag_702 Ag_706 59.46(13) . .
Ag_501 Ag_702 Ag_706 122.07(18) . .
Ag_801 Ag_702 Ag_706 137.8(2) . .
Ag_512 Ag_702 Ag_706 115.91(17) . .
Ag_513 Ag_702 Ag_706 57.58(13) . .
S0_1056 Ag_702 Ag1_808 52.3(4) . .
Ag_703 Ag_702 Ag1_808 109.90(19) . .
Ag_502 Ag_702 Ag1_808 93.4(2) . .
Ag_501 Ag_702 Ag1_808 131.7(2) . .
Ag_801 Ag_702 Ag1_808 86.8(2) . .
Ag_512 Ag_702 Ag1_808 168.9(2) . .
Ag_513 Ag_702 Ag1_808 113.54(19) . .
Ag_706 Ag_702 Ag1_808 56.73(15) . .
S0_1056 Ag_702 Ag_802 88.5(4) . .
Ag_703 Ag_702 Ag_802 59.56(14) . .
Ag_502 Ag_702 Ag_802 135.49(18) . .
Ag_501 Ag_702 Ag_802 77.61(16) . .
Ag_801 Ag_702 Ag_802 68.86(16) . .
Ag_512 Ag_702 Ag_802 51.89(15) . .
Ag_513 Ag_702 Ag_802 103.53(18) . .
Ag_706 Ag_702 Ag_802 150.08(19) . .
Ag1_808 Ag_702 Ag_802 129.47(18) . .
S0_1056 Ag_702 Ag_701 129.4(4) . .
Ag_703 Ag_702 Ag_701 170.2(2) . .
Ag_502 Ag_702 Ag_701 53.20(14) . .
Ag_501 Ag_702 Ag_701 52.09(18) . .
Ag_801 Ag_702 Ag_701 56.28(15) . .
Ag_512 Ag_702 Ag_701 109.96(17) . .
Ag_513 Ag_702 Ag_701 113.28(17) . .
Ag_706 Ag_702 Ag_701 93.63(19) . .
Ag1_808 Ag_702 Ag_701 79.8(2) . .
Ag_802 Ag_702 Ag_701 115.99(15) . .
S0_1040 Ag_703 S0_1056 97.9(5) . .
S0_1040 Ag_703 Ag_702 146.2(5) . .
S0_1056 Ag_703 Ag_702 55.6(3) . .
S0_1040 Ag_703 Ag_512 144.4(4) . .
S0_1056 Ag_703 Ag_512 116.0(3) . .
Ag_702 Ag_703 Ag_512 61.32(12) . .
S0_1040 Ag_703 Ag_501 88.7(4) . 17_554
S0_1056 Ag_703 Ag_501 172.4(4) . 17_554
Ag_702 Ag_703 Ag_501 119.57(18) . 17_554
Ag_512 Ag_703 Ag_501 58.43(12) . 17_554
S0_1040 Ag_703 S0_1039 91.7(5) . 17_554
S0_1056 Ag_703 S0_1039 101.2(4) . 17_554
Ag_702 Ag_703 S0_1039 112.4(4) . 17_554
Ag_512 Ag_703 S0_1039 92.2(4) . 17_554
Ag_501 Ag_703 S0_1039 74.7(4) 17_554 17_554
S0_1040 Ag_703 Ag_513 108.7(3) . .
S0_1056 Ag_703 Ag_513 97.6(3) . .
Ag_702 Ag_703 Ag_513 61.08(14) . .
Ag_512 Ag_703 Ag_513 58.39(13) . .
Ag_501 Ag_703 Ag_513 83.72(15) 17_554 .
S0_1039 Ag_703 Ag_513 150.0(4) 17_554 .
S0_1040 Ag_703 Ag_707 58.3(4) . .
S0_1056 Ag_703 Ag_707 78.5(3) . .
Ag_702 Ag_703 Ag_707 93.12(19) . .
Ag_512 Ag_703 Ag_707 115.88(17) . .
Ag_501 Ag_703 Ag_707 108.27(17) 17_554 .
S0_1039 Ag_703 Ag_707 149.2(4) 17_554 .
Ag_513 Ag_703 Ag_707 57.85(12) . .
S0_1040 Ag_703 Ag_802 139.3(4) . .
S0_1056 Ag_703 Ag_802 91.4(3) . .
Ag_702 Ag_703 Ag_802 68.48(14) . .
Ag_512 Ag_703 Ag_802 54.91(14) . .
Ag_501 Ag_703 Ag_802 81.18(15) 17_554 .
S0_1039 Ag_703 Ag_802 47.6(3) 17_554 .
Ag_513 Ag_703 Ag_802 109.17(16) . .
Ag_707 Ag_703 Ag_802 161.6(2) . .
S0_1040 Ag_703 Ag_523 64.3(3) . .
S0_1056 Ag_703 Ag_523 131.0(3) . .
Ag_702 Ag_703 Ag_523 114.85(16) . .
Ag_512 Ag_703 Ag_523 84.29(14) . .
Ag_501 Ag_703 Ag_523 55.49(13) 17_554 .
S0_1039 Ag_703 Ag_523 123.2(4) 17_554 .
Ag_513 Ag_703 Ag_523 53.77(11) . .
Ag_707 Ag_703 Ag_523 52.88(12) . .
Ag_802 Ag_703 Ag_523 132.84(17) . .
S0_1022 Ag_704 S0_1023 121.5(7) . 17_554
S0_1022 Ag_704 S0_1040 129.5(6) . 17_554
S0_1023 Ag_704 S0_1040 92.8(5) 17_554 17_554
S0_1022 Ag_704 Ag_523 135.6(5) . 17_554
S0_1023 Ag_704 Ag_523 93.5(3) 17_554 17_554
S0_1040 Ag_704 Ag_523 67.4(3) 17_554 17_554
S0_1022 Ag_704 Ag_501 80.8(5) . .
S0_1023 Ag_704 Ag_501 152.9(4) 17_554 .
S0_1040 Ag_704 Ag_501 81.7(4) 17_554 .
Ag_523 Ag_704 Ag_501 59.77(16) 17_554 .
S0_1022 Ag_704 Ag_629 91.6(5) . .
S0_1023 Ag_704 Ag_629 54.9(4) 17_554 .
S0_1040 Ag_704 Ag_629 138.6(4) 17_554 .
Ag_523 Ag_704 Ag_629 87.5(2) 17_554 .
Ag_501 Ag_704 Ag_629 114.4(2) . .
S0_1022 Ag_704 Ag_413 85.3(4) . .
S0_1023 Ag_704 Ag_413 105.8(4) 17_554 .
S0_1040 Ag_704 Ag_413 122.2(3) 17_554 .
Ag_523 Ag_704 Ag_413 57.48(14) 17_554 .
Ag_501 Ag_704 Ag_413 57.34(15) . .
Ag_629 Ag_704 Ag_413 57.17(18) . .
S0_1022 Ag_704 Ag_708 163.6(4) . 17_554
S0_1023 Ag_704 Ag_708 48.4(4) 17_554 17_554
S0_1040 Ag_704 Ag_708 49.0(3) 17_554 17_554
Ag_523 Ag_704 Ag_708 60.78(16) 17_554 17_554
Ag_501 Ag_704 Ag_708 113.2(3) . 17_554
Ag_629 Ag_704 Ag_708 90.3(2) . 17_554
Ag_413 Ag_704 Ag_708 109.31(19) . 17_554
S0_1021 Ag_705 S0_1037 132.2(4) . .
S0_1021 Ag_705 Ag_709 111.8(4) . .
S0_1037 Ag_705 Ag_709 58.3(4) . .
S0_1021 Ag_705 Ag_502 92.1(3) . .
S0_1037 Ag_705 Ag_502 134.8(4) . .
Ag_709 Ag_705 Ag_502 119.74(17) . .
S0_1021 Ag_705 Ag_706 152.6(3) . .
S0_1037 Ag_705 Ag_706 74.7(3) . .
Ag_709 Ag_705 Ag_706 85.68(17) . .
Ag_502 Ag_705 Ag_706 60.48(14) . .
S0_1021 Ag_705 Ag1_808 128.2(3) . .
S0_1037 Ag_705 Ag1_808 53.8(4) . .
Ag_709 Ag_705 Ag1_808 108.6(2) . .
Ag_502 Ag_705 Ag1_808 94.9(2) . .
Ag_706 Ag_705 Ag1_808 58.80(15) . .
S0_1021 Ag_705 Ag_503 111.3(3) . .
S0_1037 Ag_705 Ag_503 102.2(3) . .
Ag_709 Ag_705 Ag_503 59.92(13) . .
Ag_502 Ag_705 Ag_503 59.89(12) . .
Ag_706 Ag_705 Ag_503 58.15(13) . .
Ag1_808 Ag_705 Ag_503 116.48(19) . .
S0_1021 Ag_705 Ag_627 57.7(3) . .
S0_1037 Ag_705 Ag_627 118.1(4) . .
Ag_709 Ag_705 Ag_627 63.13(15) . .
Ag_502 Ag_705 Ag_627 90.52(15) . .
Ag_706 Ag_705 Ag_627 119.36(16) . .
Ag1_808 Ag_705 Ag_627 171.7(2) . .
Ag_503 Ag_705 Ag_627 61.22(13) . .
S0_1021 Ag_705 Ag_701 56.1(4) . .
S0_1037 Ag_705 Ag_701 135.8(4) . .
Ag_709 Ag_705 Ag_701 164.9(2) . .
Ag_502 Ag_705 Ag_701 56.72(15) . .
Ag_706 Ag_705 Ag_701 102.6(2) . .
Ag1_808 Ag_705 Ag_701 86.4(2) . .
Ag_503 Ag_705 Ag_701 113.75(19) . .
Ag_627 Ag_705 Ag_701 101.81(18) . .
S0_1055 Ag_706 Ag_503 114.6(3) . .
S0_1055 Ag_706 Ag1_808 93.9(3) . .
Ag_503 Ag_706 Ag1_808 123.5(2) . .
S0_1055 Ag_706 Ag_513 111.3(3) . .
Ag_503 Ag_706 Ag_513 92.55(14) . .
Ag1_808 Ag_706 Ag_513 122.2(2) . .
S0_1055 Ag_706 Ag_705 128.0(4) . .
Ag_503 Ag_706 Ag_705 62.43(14) . .
Ag1_808 Ag_706 Ag_705 61.59(16) . .
Ag_513 Ag_706 Ag_705 120.58(17) . .
S0_1055 Ag_706 Ag_502 169.9(3) . .
Ag_503 Ag_706 Ag_502 61.00(13) . .
Ag1_808 Ag_706 Ag_502 96.00(18) . .
Ag_513 Ag_706 Ag_502 61.29(13) . .
Ag_705 Ag_706 Ag_502 59.45(14) . .
S0_1055 Ag_706 Ag_514 77.3(3) . .
Ag_503 Ag_706 Ag_514 62.48(12) . .
Ag1_808 Ag_706 Ag_514 171.1(2) . .
Ag_513 Ag_706 Ag_514 61.39(12) . .
Ag_705 Ag_706 Ag_514 124.90(18) . .
Ag_502 Ag_706 Ag_514 92.82(13) . .
S0_1055 Ag_706 Ag_702 126.2(3) . .
Ag_503 Ag_706 Ag_702 118.72(16) . .
Ag1_808 Ag_706 Ag_702 62.35(18) . .
Ag_513 Ag_706 Ag_702 60.78(14) . .
Ag_705 Ag_706 Ag_702 84.37(17) . .
Ag_502 Ag_706 Ag_702 57.79(13) . .
Ag_514 Ag_706 Ag_702 122.15(18) . .
S0_1055 Ag_706 Ag_707 52.8(3) . .
Ag_503 Ag_706 Ag_707 123.32(15) . .
Ag1_808 Ag_706 Ag_707 112.92(19) . .
Ag_513 Ag_706 Ag_707 59.40(13) . .
Ag_705 Ag_706 Ag_707 173.99(19) . .
Ag_502 Ag_706 Ag_707 120.64(18) . .
Ag_514 Ag_706 Ag_707 60.85(12) . .
Ag_702 Ag_706 Ag_707 90.82(18) . .
S0_1055 Ag_706 Ag_710 52.7(3) . .
Ag_503 Ag_706 Ag_710 62.76(13) . .
Ag1_808 Ag_706 Ag_710 115.0(2) . .
Ag_513 Ag_706 Ag_710 121.72(15) . .
Ag_705 Ag_706 Ag_710 94.68(18) . .
Ag_502 Ag_706 Ag_710 123.76(17) . .
Ag_514 Ag_706 Ag_710 60.39(12) . .
Ag_702 Ag_706 Ag_710 177.35(17) . .
Ag_707 Ag_706 Ag_710 89.97(15) . .
S0_1055 Ag_707 S0_1040 127.7(4) . .
S0_1055 Ag_707 Ag_523 163.1(3) . .
S0_1040 Ag_707 Ag_523 69.0(3) . .
S0_1055 Ag_707 Ag_708 116.8(3) . .
S0_1040 Ag_707 Ag_708 55.8(3) . .
Ag_523 Ag_707 Ag_708 68.13(15) . .
S0_1055 Ag_707 Ag_513 112.9(3) . .
S0_1040 Ag_707 Ag_513 104.5(3) . .
Ag_523 Ag_707 Ag_513 59.39(13) . .
Ag_708 Ag_707 Ag_513 127.44(19) . .
S0_1055 Ag_707 Ag_514 77.2(3) . .
S0_1040 Ag_707 Ag_514 155.2(3) . .
Ag_523 Ag_707 Ag_514 86.21(13) . .
Ag_708 Ag_707 Ag_514 116.48(16) . .
Ag_513 Ag_707 Ag_514 59.54(12) . .
S0_1055 Ag_707 Ag_706 56.4(3) . .
S0_1040 Ag_707 Ag_706 132.7(3) . .
Ag_523 Ag_707 Ag_706 116.53(15) . .
Ag_708 Ag_707 Ag_706 170.8(2) . .
Ag_513 Ag_707 Ag_706 57.40(13) . .
Ag_514 Ag_707 Ag_706 57.63(12) . .
S0_1055 Ag_707 Ag_524 108.9(3) . .
S0_1040 Ag_707 Ag_524 106.3(4) . .
Ag_523 Ag_707 Ag_524 58.55(12) . .
Ag_708 Ag_707 Ag_524 58.62(12) . .
Ag_513 Ag_707 Ag_524 90.15(13) . .
Ag_514 Ag_707 Ag_524 58.38(11) . .
Ag_706 Ag_707 Ag_524 116.01(16) . .
S0_1055 Ag_707 Ag_703 123.0(3) . .
S0_1040 Ag_707 Ag_703 51.5(3) . .
Ag_523 Ag_707 Ag_703 67.96(14) . .
Ag_708 Ag_707 Ag_703 103.7(2) . .
Ag_513 Ag_707 Ag_703 59.74(12) . .
Ag_514 Ag_707 Ag_703 119.03(15) . .
Ag_706 Ag_707 Ag_703 85.47(16) . .
Ag_524 Ag_707 Ag_703 126.49(18) . .
S0_1055 Ag_707 Ag_711 54.3(3) . .
S0_1040 Ag_707 Ag_711 132.5(3) . .
Ag_523 Ag_707 Ag_711 113.85(15) . .
Ag_708 Ag_707 Ag_711 80.46(15) . .
Ag_513 Ag_707 Ag_711 117.50(16) . .
Ag_514 Ag_707 Ag_711 58.00(12) . .
Ag_706 Ag_707 Ag_711 90.33(16) . .
Ag_524 Ag_707 Ag_711 55.35(12) . .
Ag_703 Ag_707 Ag_711 175.8(2) . .
S0_1023 Ag_708 S0_1041 133.4(4) . .
S0_1023 Ag_708 S0_1040 98.7(6) . .
S0_1041 Ag_708 S0_1040 103.3(5) . .
S0_1023 Ag_708 Ag_712 106.0(4) . .
S0_1041 Ag_708 Ag_712 57.1(3) . .
S0_1040 Ag_708 Ag_712 155.2(5) . .
S0_1023 Ag_708 Ag_707 141.0(3) . .
S0_1041 Ag_708 Ag_707 85.1(3) . .
S0_1040 Ag_708 Ag_707 60.0(4) . .
Ag_712 Ag_708 Ag_707 100.29(19) . .
S0_1023 Ag_708 Ag_524 104.2(3) . .
S0_1041 Ag_708 Ag_524 103.2(3) . .
S0_1040 Ag_708 Ag_524 114.3(3) . .
Ag_712 Ag_708 Ag_524 62.28(13) . .
Ag_707 Ag_708 Ag_524 63.82(13) . .
S0_1023 Ag_708 Ag_622 53.3(3) . .
S0_1041 Ag_708 Ag_622 114.7(3) . .
S0_1040 Ag_708 Ag_622 141.9(4) . .
Ag_712 Ag_708 Ag_622 60.33(14) . .
Ag_707 Ag_708 Ag_622 123.06(15) . .
Ag_524 Ag_708 Ag_622 59.88(12) . .
S0_1023 Ag_708 Ag_523 86.5(3) . .
S0_1041 Ag_708 Ag_523 140.0(3) . .
S0_1040 Ag_708 Ag_523 65.0(3) . .
Ag_712 Ag_708 Ag_523 118.42(15) . .
Ag_707 Ag_708 Ag_523 55.43(13) . .
Ag_524 Ag_708 Ag_523 56.22(11) . .
Ag_622 Ag_708 Ag_523 85.82(14) . .
S0_1023 Ag_708 Ag_704 49.0(4) . 17_554
S0_1041 Ag_708 Ag_704 152.6(3) . 17_554
S0_1040 Ag_708 Ag_704 54.8(4) . 17_554
Ag_712 Ag_708 Ag_704 148.4(2) . 17_554
Ag_707 Ag_708 Ag_704 94.98(19) . 17_554
Ag_524 Ag_708 Ag_704 101.42(16) . 17_554
Ag_622 Ag_708 Ag_704 88.2(2) . 17_554
Ag_523 Ag_708 Ag_704 51.32(13) . 17_554
S0_1020 Ag_709 S0_1036 102.7(5) . .
S0_1020 Ag_709 S0_1037 128.3(4) . .
S0_1036 Ag_709 S0_1037 101.2(5) . .
S0_1020 Ag_709 Ag_705 106.3(4) . .
S0_1036 Ag_709 Ag_705 150.6(4) . .
S0_1037 Ag_709 Ag_705 56.3(3) . .
S0_1020 Ag_709 Ag_503 109.9(3) . .
S0_1036 Ag_709 Ag_503 111.9(3) . .
S0_1037 Ag_709 Ag_503 102.4(4) . .
Ag_705 Ag_709 Ag_503 62.15(14) . .
S0_1020 Ag_709 Ag_710 147.5(4) . .
S0_1036 Ag_709 Ag_710 57.3(3) . .
S0_1037 Ag_709 Ag_710 83.1(3) . .
Ag_705 Ag_709 Ag_710 98.3(2) . .
Ag_503 Ag_709 Ag_710 63.64(13) . .
S0_1020 Ag_709 Ag_627 55.5(3) . .
S0_1036 Ag_709 Ag_627 144.3(3) . .
S0_1037 Ag_709 Ag_627 114.5(4) . .
Ag_705 Ag_709 Ag_627 61.25(14) . .
Ag_503 Ag_709 Ag_627 61.27(12) . .
Ag_710 Ag_709 Ag_627 124.50(17) . .
S0_1020 Ag_709 Ag_504 93.7(3) . .
S0_1036 Ag_709 Ag_504 63.6(2) . .
S0_1037 Ag_709 Ag_504 137.9(4) . .
Ag_705 Ag_709 Ag_504 118.48(17) . .
Ag_503 Ag_709 Ag_504 56.33(12) . .
Ag_710 Ag_709 Ag_504 55.32(12) . .
Ag_627 Ag_709 Ag_504 88.09(14) . .
S0_1020 Ag_709 Ag_713 52.7(3) . .
S0_1036 Ag_709 Ag_713 56.7(3) . .
S0_1037 Ag_709 Ag_713 151.7(4) . .
Ag_705 Ag_709 Ag_713 150.4(2) . .
Ag_503 Ag_709 Ag_713 102.49(16) . .
Ag_710 Ag_709 Ag_713 96.16(16) . .
Ag_627 Ag_709 Ag_713 89.34(17) . .
Ag_504 Ag_709 Ag_713 52.55(12) . .
S0_1055 Ag_710 S0_1036 128.2(4) . .
S0_1055 Ag_710 Ag_504 163.4(3) . .
S0_1036 Ag_710 Ag_504 68.4(3) . .
S0_1055 Ag_710 Ag_709 119.5(3) . .
S0_1036 Ag_710 Ag_709 56.2(3) . .
Ag_504 Ag_710 Ag_709 67.23(14) . .
S0_1055 Ag_710 Ag_515 111.2(3) . .
S0_1036 Ag_710 Ag_515 103.4(3) . .
Ag_504 Ag_710 Ag_515 59.64(12) . .
Ag_709 Ag_710 Ag_515 126.81(17) . .
S0_1055 Ag_710 Ag_514 77.4(3) . .
S0_1036 Ag_710 Ag_514 154.4(3) . .
Ag_504 Ag_710 Ag_514 85.99(13) . .
Ag_709 Ag_710 Ag_514 116.38(15) . .
Ag_515 Ag_710 Ag_514 59.42(12) . .
S0_1055 Ag_710 Ag_706 56.2(3) . .
S0_1036 Ag_710 Ag_706 134.0(3) . .
Ag_504 Ag_710 Ag_706 113.54(15) . .
Ag_709 Ag_710 Ag_706 81.34(16) . .
Ag_515 Ag_710 Ag_706 117.03(16) . .
Ag_514 Ag_710 Ag_706 57.64(12) . .
S0_1055 Ag_710 Ag_711 54.5(3) . .
S0_1036 Ag_710 Ag_711 131.5(3) . .
Ag_504 Ag_710 Ag_711 116.86(15) . .
Ag_709 Ag_710 Ag_711 171.8(2) . .
Ag_515 Ag_710 Ag_711 57.44(12) . .
Ag_514 Ag_710 Ag_711 58.34(12) . .
Ag_706 Ag_710 Ag_711 90.43(16) . .
S0_1055 Ag_710 Ag_503 110.7(3) . .
S0_1036 Ag_710 Ag_503 106.0(3) . .
Ag_504 Ag_710 Ag_503 58.29(12) . .
Ag_709 Ag_710 Ag_503 57.87(12) . .
Ag_515 Ag_710 Ag_503 90.68(13) . .
Ag_514 Ag_710 Ag_503 58.91(11) . .
Ag_706 Ag_710 Ag_503 55.35(12) . .
Ag_711 Ag_710 Ag_503 117.25(16) . .
S0_1055 Ag_710 Ag_714 120.0(3) . .
S0_1036 Ag_710 Ag_714 51.4(3) . .
Ag_504 Ag_710 Ag_714 69.11(13) . .
Ag_709 Ag_710 Ag_714 104.29(18) . .
Ag_515 Ag_710 Ag_714 59.47(12) . .
Ag_514 Ag_710 Ag_714 118.54(15) . .
Ag_706 Ag_710 Ag_714 174.4(2) . .
Ag_711 Ag_710 Ag_714 83.94(14) . .
Ag_503 Ag_710 Ag_714 127.37(16) . .
S0_1055 Ag_711 Ag_524 113.8(3) . .
S0_1055 Ag_711 Ag_515 111.1(3) . .
Ag_524 Ag_711 Ag_515 91.67(14) . .
S0_1055 Ag_711 Ag_525 169.1(3) . .
Ag_524 Ag_711 Ag_525 60.87(12) . .
Ag_515 Ag_711 Ag_525 61.20(12) . .
S0_1055 Ag_711 Ag_712 128.5(3) . .
Ag_524 Ag_711 Ag_712 62.60(13) . .
Ag_515 Ag_711 Ag_712 120.18(16) . .
Ag_525 Ag_711 Ag_712 59.09(13) . .
S0_1055 Ag_711 Ag_809 97.7(3) . .
Ag_524 Ag_711 Ag_809 121.61(19) . .
Ag_515 Ag_711 Ag_809 121.91(18) . .
Ag_525 Ag_711 Ag_809 93.10(17) . .
Ag_712 Ag_711 Ag_809 59.31(16) . .
S0_1055 Ag_711 Ag_514 77.5(3) . .
Ag_524 Ag_711 Ag_514 61.35(12) . .
Ag_515 Ag_711 Ag_514 60.46(12) . .
Ag_525 Ag_711 Ag_514 91.71(13) . .
Ag_712 Ag_711 Ag_514 123.92(17) . .
Ag_809 Ag_711 Ag_514 175.2(2) . .
S0_1055 Ag_711 Ag_715 127.2(3) . .
Ag_524 Ag_711 Ag_715 118.47(16) . .
Ag_515 Ag_711 Ag_715 61.93(12) . .
Ag_525 Ag_711 Ag_715 57.68(12) . .
Ag_712 Ag_711 Ag_715 83.50(15) . .
Ag_809 Ag_711 Ag_715 60.44(14) . .
Ag_514 Ag_711 Ag_715 122.32(16) . .
S0_1055 Ag_711 Ag_710 53.0(3) . .
Ag_524 Ag_711 Ag_710 121.16(15) . .
Ag_515 Ag_711 Ag_710 58.92(12) . .
Ag_525 Ag_711 Ag_710 120.11(15) . .
Ag_712 Ag_711 Ag_710 175.69(19) . .
Ag_809 Ag_711 Ag_710 117.12(18) . .
Ag_514 Ag_711 Ag_710 59.82(12) . .
Ag_715 Ag_711 Ag_710 92.58(16) . .
S0_1055 Ag_711 Ag_707 52.7(3) . .
Ag_524 Ag_711 Ag_707 62.01(13) . .
Ag_515 Ag_711 Ag_707 120.31(15) . .
Ag_525 Ag_711 Ag_707 122.88(17) . .
Ag_712 Ag_711 Ag_707 94.99(17) . .
Ag_809 Ag_711 Ag_707 117.34(17) . .
Ag_514 Ag_711 Ag_707 59.92(12) . .
Ag_715 Ag_711 Ag_707 177.75(16) . .
Ag_710 Ag_711 Ag_707 88.88(15) . .
S0_1024 Ag_712 S0_1041 131.7(4) . .
S0_1024 Ag_712 Ag_525 94.2(3) . .
S0_1041 Ag_712 Ag_525 133.4(3) . .
S0_1024 Ag_712 Ag_708 112.1(4) . .
S0_1041 Ag_712 Ag_708 56.9(3) . .
Ag_525 Ag_712 Ag_708 119.29(16) . .
S0_1024 Ag_712 Ag_809 125.8(3) . .
S0_1041 Ag_712 Ag_809 55.0(4) . .
Ag_525 Ag_712 Ag_809 94.83(18) . .
Ag_708 Ag_712 Ag_809 109.3(2) . .
S0_1024 Ag_712 Ag_711 154.5(3) . .
S0_1041 Ag_712 Ag_711 73.4(3) . .
Ag_525 Ag_712 Ag_711 60.36(13) . .
Ag_708 Ag_712 Ag_711 84.09(17) . .
Ag_809 Ag_712 Ag_711 60.83(15) . .
S0_1024 Ag_712 Ag_524 112.0(3) . .
S0_1041 Ag_712 Ag_524 101.1(3) . .
Ag_525 Ag_712 Ag_524 59.73(12) . .
Ag_708 Ag_712 Ag_524 59.76(12) . .
Ag_809 Ag_712 Ag_524 118.58(19) . .
Ag_711 Ag_712 Ag_524 58.04(12) . .
S0_1024 Ag_712 Ag_622 57.4(3) . .
S0_1041 Ag_712 Ag_622 119.1(4) . .
Ag_525 Ag_712 Ag_622 89.65(15) . .
Ag_708 Ag_712 Ag_622 65.13(15) . .
Ag_809 Ag_712 Ag_622 174.1(2) . .
Ag_711 Ag_712 Ag_622 118.79(16) . .
Ag_524 Ag_712 Ag_622 60.76(12) . .
S0_1024 Ag_712 Ag_716 53.5(3) . .
S0_1041 Ag_712 Ag_716 141.0(4) . .
Ag_525 Ag_712 Ag_716 56.41(12) . .
Ag_708 Ag_712 Ag_716 161.0(2) . .
Ag_809 Ag_712 Ag_716 89.68(19) . .
Ag_711 Ag_712 Ag_716 105.70(17) . .
Ag_524 Ag_712 Ag_716 111.29(15) . .
Ag_622 Ag_712 Ag_716 95.94(17) . .
S0_1019 Ag_713 S0_1020 132.0(5) . .
S0_1019 Ag_713 S0_1036 111.3(6) . .
S0_1020 Ag_713 S0_1036 95.6(5) . .
S0_1019 Ag_713 Cl1_2000 47.7(5) . .
S0_1020 Ag_713 Cl1_2000 101.3(5) . .
S0_1036 Ag_713 Cl1_2000 158.9(4) . .
S0_1019 Ag_713 Ag_504 126.1(4) . .
S0_1020 Ag_713 Ag_504 100.6(3) . .
S0_1036 Ag_713 Ag_504 66.8(3) . .
Cl1_2000 Ag_713 Ag_504 121.2(3) . .
S0_1019 Ag_713 Ag_626 107.3(5) . .
S0_1020 Ag_713 Ag_626 57.5(3) . .
S0_1036 Ag_713 Ag_626 141.4(3) . .
Cl1_2000 Ag_713 Ag_626 59.6(3) . .
Ag_504 Ag_713 Ag_626 89.69(16) . .
S0_1019 Ag_713 Ag_505 66.6(4) . .
S0_1020 Ag_713 Ag_505 160.5(3) . .
S0_1036 Ag_713 Ag_505 79.5(3) . .
Cl1_2000 Ag_713 Ag_505 88.2(3) . .
Ag_504 Ag_713 Ag_505 60.06(13) . .
Ag_626 Ag_713 Ag_505 115.90(17) . .
S0_1019 Ag_713 Ag_416 87.3(4) . .
S0_1020 Ag_713 Ag_416 112.2(3) . .
S0_1036 Ag_713 Ag_416 121.2(3) . .
Cl1_2000 Ag_713 Ag_416 63.1(3) . .
Ag_504 Ag_713 Ag_416 58.09(13) . .
Ag_626 Ag_713 Ag_416 59.01(13) . .
Ag_505 Ag_713 Ag_416 57.01(12) . .
S0_1019 Ag_713 Ag_709 158.5(4) . .
S0_1020 Ag_713 Ag_709 49.9(4) . .
S0_1036 Ag_713 Ag_709 51.6(3) . .
Cl1_2000 Ag_713 Ag_709 148.9(3) . .
Ag_504 Ag_713 Ag_709 63.56(15) . .
Ag_626 Ag_713 Ag_709 90.95(17) . .
Ag_505 Ag_713 Ag_709 115.98(19) . .
Ag_416 Ag_713 Ag_709 112.36(17) . .
S0_1036 Ag_714 S0_1054 98.5(5) . .
S0_1036 Ag_714 S0_1035 104.3(5) . .
S0_1054 Ag_714 S0_1035 101.3(5) . .
S0_1036 Ag_714 Ag_516 140.7(3) . .
S0_1054 Ag_714 Ag_516 117.7(3) . .
S0_1035 Ag_714 Ag_516 84.2(4) . .
S0_1036 Ag_714 Ag_715 145.5(4) . .
S0_1054 Ag_714 Ag_715 55.0(3) . .
S0_1035 Ag_714 Ag_715 102.7(4) . .
Ag_516 Ag_714 Ag_715 63.17(13) . .
S0_1036 Ag_714 Ag_505 85.3(3) . .
S0_1054 Ag_714 Ag_505 175.8(3) . .
S0_1035 Ag_714 Ag_505 75.9(4) . .
Ag_516 Ag_714 Ag_505 59.17(12) . .
Ag_715 Ag_714 Ag_505 122.18(16) . .
S0_1036 Ag_714 Ag_515 105.3(3) . .
S0_1054 Ag_714 Ag_515 96.0(3) . .
S0_1035 Ag_714 Ag_515 142.8(4) . .
Ag_516 Ag_714 Ag_515 58.66(12) . .
Ag_715 Ag_714 Ag_515 61.84(12) . .
Ag_505 Ag_714 Ag_515 84.61(13) . .
S0_1036 Ag_714 Ag_710 55.7(3) . .
S0_1054 Ag_714 Ag_710 77.5(3) . .
S0_1035 Ag_714 Ag_710 158.9(4) . .
Ag_516 Ag_714 Ag_710 115.33(16) . .
Ag_715 Ag_714 Ag_710 93.84(16) . .
Ag_505 Ag_714 Ag_710 106.24(15) . .
Ag_515 Ag_714 Ag_710 57.33(12) . .
S0_1036 Ag_714 Ag_804 149.0(4) . .
S0_1054 Ag_714 Ag_804 86.6(3) . .
S0_1035 Ag_714 Ag_804 44.9(4) . .
Ag_516 Ag_714 Ag_804 54.58(13) . .
Ag_715 Ag_714 Ag_804 59.78(16) . .
Ag_505 Ag_714 Ag_804 89.26(16) . .
Ag_515 Ag_714 Ag_804 104.51(16) . .
Ag_710 Ag_714 Ag_804 153.6(2) . .
S0_1036 Ag_714 Ag_504 61.6(3) . .
S0_1054 Ag_714 Ag_504 128.9(3) . .
S0_1035 Ag_714 Ag_504 128.3(4) . .
Ag_516 Ag_714 Ag_504 82.86(12) . .
Ag_715 Ag_714 Ag_504 114.98(15) . .
Ag_505 Ag_714 Ag_504 54.60(11) . .
Ag_515 Ag_714 Ag_504 53.14(11) . .
Ag_710 Ag_714 Ag_504 51.94(11) . .
Ag_804 Ag_714 Ag_504 135.64(16) . .
S0_1054 Ag_715 Ag_526 166.1(4) . .
S0_1054 Ag_715 Ag_525 131.0(4) . .
Ag_526 Ag_715 Ag_525 62.89(13) . .
S0_1054 Ag_715 Ag_714 59.4(3) . .
Ag_526 Ag_715 Ag_714 116.19(17) . .
Ag_525 Ag_715 Ag_714 121.19(16) . .
S0_1054 Ag_715 Ag_808 108.5(3) . .
Ag_526 Ag_715 Ag_808 63.36(14) . .
Ag_525 Ag_715 Ag_808 102.51(18) . .
Ag_714 Ag_715 Ag_808 130.9(2) . .
S0_1054 Ag_715 Ag_809 54.7(4) . .
Ag_526 Ag_715 Ag_809 131.2(2) . .
Ag_525 Ag_715 Ag_809 93.18(17) . .
Ag_714 Ag_715 Ag_809 112.62(19) . .
Ag_808 Ag_715 Ag_809 83.87(18) . .
S0_1054 Ag_715 Ag_711 71.7(3) . .
Ag_526 Ag_715 Ag_711 122.11(16) . .
Ag_525 Ag_715 Ag_711 59.50(12) . .
Ag_714 Ag_715 Ag_711 89.50(15) . .
Ag_808 Ag_715 Ag_711 134.8(2) . .
Ag_809 Ag_715 Ag_711 58.78(14) . .
S0_1054 Ag_715 Ag_516 117.0(4) . .
Ag_526 Ag_715 Ag_516 58.41(12) . .
Ag_525 Ag_715 Ag_516 88.82(13) . .
Ag_714 Ag_715 Ag_516 58.13(12) . .
Ag_808 Ag_715 Ag_516 105.55(17) . .
Ag_809 Ag_715 Ag_516 169.7(2) . .
Ag_711 Ag_715 Ag_516 114.31(14) . .
S0_1054 Ag_715 Ag_515 98.3(3) . .
Ag_526 Ag_715 Ag_515 89.62(13) . .
Ag_525 Ag_715 Ag_515 60.16(11) . .
Ag_714 Ag_715 Ag_515 61.04(12) . .
Ag_808 Ag_715 Ag_515 152.92(18) . .
Ag_809 Ag_715 Ag_515 115.76(17) . .
Ag_711 Ag_715 Ag_515 57.39(11) . .
Ag_516 Ag_715 Ag_515 56.93(11) . .
S0_1054 Ag_715 Ag_804 93.1(4) . .
Ag_526 Ag_715 Ag_804 73.45(17) . .
Ag_525 Ag_715 Ag_804 134.30(18) . .
Ag_714 Ag_715 Ag_804 66.72(18) . .
Ag_808 Ag_715 Ag_804 66.86(19) . .
Ag_809 Ag_715 Ag_804 127.19(17) . .
Ag_711 Ag_715 Ag_804 156.1(2) . .
Ag_516 Ag_715 Ag_804 55.59(13) . .
Ag_515 Ag_715 Ag_804 108.88(17) . .
S0_1025 Ag_716 S0_1024 103.7(6) . .
S0_1025 Ag_716 Ag_526 93.1(4) . .
S0_1024 Ag_716 Ag_526 152.8(3) . .
S0_1025 Ag_716 Ag_525 142.4(4) . .
S0_1024 Ag_716 Ag_525 92.2(3) . .
Ag_526 Ag_716 Ag_525 62.20(13) . .
S0_1025 Ag_716 Ag_808 89.0(4) . .
S0_1024 Ag_716 Ag_808 137.2(4) . .
Ag_526 Ag_716 Ag_808 63.04(16) . .
Ag_525 Ag_716 Ag_808 102.14(19) . .
S0_1025 Ag_716 Ag_438 85.2(4) . .
S0_1024 Ag_716 Ag_438 101.2(3) . .
Ag_526 Ag_716 Ag_438 58.49(12) . .
Ag_525 Ag_716 Ag_438 58.16(11) . .
Ag_808 Ag_716 Ag_438 120.73(19) . .
S0_1025 Ag_716 Ag_712 153.8(5) . .
S0_1024 Ag_716 Ag_712 50.9(3) . .
Ag_526 Ag_716 Ag_712 112.81(18) . .
Ag_525 Ag_716 Ag_712 56.30(13) . .
Ag_808 Ag_716 Ag_712 105.8(2) . .
Ag_438 Ag_716 Ag_712 104.48(15) . .
S0_1025 Ag_716 Ag_616 81.0(4) . .
S0_1024 Ag_716 Ag_616 50.1(3) . .
Ag_526 Ag_716 Ag_616 113.61(17) . .
Ag_525 Ag_716 Ag_616 83.90(15) . .
Ag_808 Ag_716 Ag_616 169.4(2) . .
Ag_438 Ag_716 Ag_616 55.12(12) . .
Ag_712 Ag_716 Ag_616 84.79(16) . .
S0_1019 Ag_717 S0_1034 113.0(5) . .
S0_1019 Ag_717 S0_1018 99.3(5) . .
S0_1034 Ag_717 S0_1018 113.2(5) . .
S0_1019 Ag_717 Ag_721 152.0(5) . .
S0_1034 Ag_717 Ag_721 88.7(4) . .
S0_1018 Ag_717 Ag_721 54.3(3) . .
S0_1019 Ag_717 Ag_803 81.1(4) . .
S0_1034 Ag_717 Ag_803 52.2(4) . .
S0_1018 Ag_717 Ag_803 162.6(3) . .
Ag_721 Ag_717 Ag_803 126.9(3) . .
S0_1019 Ag_717 Ag_506 114.4(4) . .
S0_1034 Ag_717 Ag_506 125.3(4) . .
S0_1018 Ag_717 Ag_506 84.4(3) . .
Ag_721 Ag_717 Ag_506 59.37(14) . .
Ag_803 Ag_717 Ag_506 111.5(2) . .
S0_1019 Ag_717 Ag_505 66.0(4) . .
S0_1034 Ag_717 Ag_505 120.3(4) . .
S0_1018 Ag_717 Ag_505 126.2(3) . .
Ag_721 Ag_717 Ag_505 119.39(19) . .
Ag_803 Ag_717 Ag_505 70.05(19) . .
Ag_506 Ag_717 Ag_505 60.62(14) . .
S0_1019 Ag_717 Ag_718 118.4(5) . .
S0_1034 Ag_717 Ag_718 77.6(4) . .
S0_1018 Ag_717 Ag_718 133.6(3) . .
Ag_721 Ag_717 Ag_718 82.40(17) . .
Ag_803 Ag_717 Ag_718 57.82(17) . .
Ag_506 Ag_717 Ag_718 56.75(13) . .
Ag_505 Ag_717 Ag_718 58.24(14) . .
S0_1053 Ag_718 Ag_506 136.5(3) . .
S0_1053 Ag_718 Ag_803 91.1(3) . .
Ag_506 Ag_718 Ag_803 115.9(2) . .
S0_1053 Ag_718 Ag_719 60.4(3) . .
Ag_506 Ag_718 Ag_719 122.80(16) . .
Ag_803 Ag_718 Ag_719 117.5(2) . .
S0_1053 Ag_718 Ag_505 160.2(3) . .
Ag_506 Ag_718 Ag_505 62.17(12) . .
Ag_803 Ag_718 Ag_505 71.23(19) . .
Ag_719 Ag_718 Ag_505 119.34(18) . .
S0_1053 Ag_718 Ag_516 118.9(3) . .
Ag_506 Ag_718 Ag_516 88.99(14) . .
Ag_803 Ag_718 Ag_516 103.1(2) . .
Ag_719 Ag_718 Ag_516 60.35(12) . .
Ag_505 Ag_718 Ag_516 59.37(13) . .
S0_1053 Ag_718 Ag_517 102.9(3) . .
Ag_506 Ag_718 Ag_517 62.08(12) . .
Ag_803 Ag_718 Ag_517 160.4(2) . .
Ag_719 Ag_718 Ag_517 60.72(12) . .
Ag_505 Ag_718 Ag_517 92.42(14) . .
Ag_516 Ag_718 Ag_517 58.19(12) . .
S0_1053 Ag_718 Ag_722 76.7(3) . .
Ag_506 Ag_718 Ag_722 60.61(12) . .
Ag_803 Ag_718 Ag_722 140.4(2) . .
Ag_719 Ag_718 Ag_722 89.21(15) . .
Ag_505 Ag_718 Ag_722 122.67(16) . .
Ag_516 Ag_718 Ag_722 115.86(16) . .
Ag_517 Ag_718 Ag_722 57.68(12) . .
S0_1053 Ag_718 Ag_717 119.5(3) . .
Ag_506 Ag_718 Ag_717 59.85(14) . .
Ag_803 Ag_718 Ag_717 59.33(18) . .
Ag_719 Ag_718 Ag_717 176.7(2) . .
Ag_505 Ag_718 Ag_717 59.46(16) . .
Ag_516 Ag_718 Ag_717 118.73(18) . .
Ag_517 Ag_718 Ag_717 121.91(17) . .
Ag_722 Ag_718 Ag_717 93.99(16) . .
S0_1053 Ag_718 Ag_810 50.1(3) . .
Ag_506 Ag_718 Ag_810 95.44(16) . .
Ag_803 Ag_718 Ag_810 87.2(2) . .
Ag_719 Ag_718 Ag_810 106.19(17) . .
Ag_505 Ag_718 Ag_810 134.44(19) . .
Ag_516 Ag_718 Ag_810 165.70(19) . .
Ag_517 Ag_718 Ag_810 112.26(17) . .
Ag_722 Ag_718 Ag_810 55.98(13) . .
Ag_717 Ag_718 Ag_810 74.98(18) . .
S0_1044 Ag_719 S0_1053 97.1(4) . .
S0_1044 Ag_719 Ag_718 145.6(4) . .
S0_1053 Ag_719 Ag_718 54.9(3) . .
S0_1044 Ag_719 Ag_526 92.3(4) . .
S0_1053 Ag_719 Ag_526 168.1(3) . .
Ag_718 Ag_719 Ag_526 118.57(16) . .
S0_1044 Ag_719 Ag_516 148.6(3) . .
S0_1053 Ag_719 Ag_516 113.6(3) . .
Ag_718 Ag_719 Ag_516 60.40(13) . .
Ag_526 Ag_719 Ag_516 58.29(12) . .
S0_1044 Ag_719 Ag_517 112.1(3) . .
S0_1053 Ag_719 Ag_517 99.2(3) . .
Ag_718 Ag_719 Ag_517 61.06(12) . .
Ag_526 Ag_719 Ag_517 83.90(13) . .
Ag_516 Ag_719 Ag_517 58.31(11) . .
S0_1044 Ag_719 Ag_723 60.0(3) . .
S0_1053 Ag_719 Ag_723 81.1(3) . .
Ag_718 Ag_719 Ag_723 93.13(15) . .
Ag_526 Ag_719 Ag_723 110.12(15) . .
Ag_516 Ag_719 Ag_723 116.54(14) . .
Ag_517 Ag_719 Ag_723 58.45(11) . .
S0_1044 Ag_719 Ag_804 129.0(4) . .
S0_1053 Ag_719 Ag_804 95.3(3) . .
Ag_718 Ag_719 Ag_804 77.95(18) . .
Ag_526 Ag_719 Ag_804 73.00(16) . .
Ag_516 Ag_719 Ag_804 57.12(14) . .
Ag_517 Ag_719 Ag_804 114.28(17) . .
Ag_723 Ag_719 Ag_804 170.8(2) . .
S0_1044 Ag_719 Ag_527 66.9(3) . .
S0_1053 Ag_719 Ag_527 134.9(3) . .
Ag_718 Ag_719 Ag_527 116.52(14) . .
Ag_526 Ag_719 Ag_527 56.03(11) . .
Ag_516 Ag_719 Ag_527 85.85(13) . .
Ag_517 Ag_719 Ag_527 55.46(10) . .
Ag_723 Ag_719 Ag_527 54.11(11) . .
Ag_804 Ag_719 Ag_527 128.09(17) . .
S0_1025 Ag_720 S0_1044 154.0(5) . .
S0_1025 Ag_720 S0_1026 99.1(5) . .
S0_1044 Ag_720 S0_1026 90.5(4) . .
S0_1025 Ag_720 Ag_526 95.6(4) . .
S0_1044 Ag_720 Ag_526 91.9(3) . .
S0_1026 Ag_720 Ag_526 140.6(3) . .
S0_1025 Ag_720 Ag_527 133.3(4) . .
S0_1044 Ag_720 Ag_527 71.6(3) . .
S0_1026 Ag_720 Ag_527 83.1(2) . .
Ag_526 Ag_720 Ag_527 60.66(13) . .
S0_1025 Ag_720 Ag_617 72.4(4) . .
S0_1044 Ag_720 Ag_617 129.4(3) . .
S0_1026 Ag_720 Ag_617 47.5(3) . .
Ag_526 Ag_720 Ag_617 104.7(2) . .
Ag_527 Ag_720 Ag_617 75.88(16) . .
S0_1018 Ag_721 S0_1033 132.0(4) . .
S0_1018 Ag_721 Ag_725 118.6(4) . .
S0_1033 Ag_721 Ag_725 58.0(3) . .
S0_1018 Ag_721 Ag_722 148.1(3) . .
S0_1033 Ag_721 Ag_722 78.1(3) . .
Ag_725 Ag_721 Ag_722 84.09(15) . .
S0_1018 Ag_721 Ag_506 87.1(3) . .
S0_1033 Ag_721 Ag_506 138.9(3) . .
Ag_725 Ag_721 Ag_506 119.99(17) . .
Ag_722 Ag_721 Ag_506 61.39(12) . .
S0_1018 Ag_721 Ag_717 57.6(4) . .
S0_1033 Ag_721 Ag_717 124.2(4) . .
Ag_725 Ag_721 Ag_717 176.2(2) . .
Ag_722 Ag_721 Ag_717 99.33(18) . .
Ag_506 Ag_721 Ag_717 60.84(15) . .
S0_1018 Ag_721 Ag_810 127.2(4) . .
S0_1033 Ag_721 Ag_810 51.9(3) . .
Ag_725 Ag_721 Ag_810 104.41(18) . .
Ag_722 Ag_721 Ag_810 58.55(14) . .
Ag_506 Ag_721 Ag_810 97.24(17) . .
Ag_717 Ag_721 Ag_810 78.93(19) . .
S0_1018 Ag_721 Ag_507 111.9(3) . .
S0_1033 Ag_721 Ag_507 105.5(3) . .
Ag_725 Ag_721 Ag_507 60.49(13) . .
Ag_722 Ag_721 Ag_507 57.64(12) . .
Ag_506 Ag_721 Ag_507 59.63(12) . .
Ag_717 Ag_721 Ag_507 119.95(18) . .
Ag_810 Ag_721 Ag_507 115.42(17) . .
S0_1018 Ag_721 Ag_624 61.6(3) . .
S0_1033 Ag_721 Ag_624 120.3(4) . .
Ag_725 Ag_721 Ag_624 66.21(14) . .
Ag_722 Ag_721 Ag_624 116.73(16) . .
Ag_506 Ag_721 Ag_624 86.53(14) . .
Ag_717 Ag_721 Ag_624 110.51(19) . .
Ag_810 Ag_721 Ag_624 170.4(2) . .
Ag_507 Ag_721 Ag_624 59.09(12) . .
S0_1052 Ag_722 Ag_507 114.8(3) . .
S0_1052 Ag_722 Ag_721 125.7(3) . .
Ag_507 Ag_722 Ag_721 63.59(13) . .
S0_1052 Ag_722 Ag_810 88.8(3) . .
Ag_507 Ag_722 Ag_810 125.68(17) . .
Ag_721 Ag_722 Ag_810 63.03(15) . .
S0_1052 Ag_722 Ag_517 112.8(3) . .
Ag_507 Ag_722 Ag_517 92.28(14) . .
Ag_721 Ag_722 Ag_517 121.52(16) . .
Ag_810 Ag_722 Ag_517 124.01(18) . .
S0_1052 Ag_722 Ag_518 78.7(2) . .
Ag_507 Ag_722 Ag_518 62.59(12) . .
Ag_721 Ag_722 Ag_518 126.18(16) . .
Ag_810 Ag_722 Ag_518 167.41(19) . .
Ag_517 Ag_722 Ag_518 60.87(11) . .
S0_1052 Ag_722 Ag_506 172.2(3) . .
Ag_507 Ag_722 Ag_506 60.99(12) . .
Ag_721 Ag_722 Ag_506 59.58(13) . .
Ag_810 Ag_722 Ag_506 98.98(17) . .
Ag_517 Ag_722 Ag_506 62.13(12) . .
Ag_518 Ag_722 Ag_506 93.47(13) . .
S0_1052 Ag_722 Ag_718 126.8(3) . .
Ag_507 Ag_722 Ag_718 118.11(15) . .
Ag_721 Ag_722 Ag_718 83.68(15) . .
Ag_810 Ag_722 Ag_718 64.65(15) . .
Ag_517 Ag_722 Ag_718 61.13(12) . .
Ag_518 Ag_722 Ag_718 121.97(15) . .
Ag_506 Ag_722 Ag_718 57.15(12) . .
S0_1052 Ag_722 Ag_723 54.1(3) . .
Ag_507 Ag_722 Ag_723 123.17(15) . .
Ag_721 Ag_722 Ag_723 173.17(18) . .
Ag_810 Ag_722 Ag_723 110.46(16) . .
Ag_517 Ag_722 Ag_723 59.53(11) . .
Ag_518 Ag_722 Ag_723 60.59(11) . .
Ag_506 Ag_722 Ag_723 121.58(15) . .
Ag_718 Ag_722 Ag_723 91.59(14) . .
S0_1052 Ag_722 Ag_726 52.6(3) . .
Ag_507 Ag_722 Ag_726 62.76(12) . .
Ag_721 Ag_722 Ag_726 95.18(15) . .
Ag_810 Ag_722 Ag_726 113.22(17) . .
Ag_517 Ag_722 Ag_726 120.98(15) . .
Ag_518 Ag_722 Ag_726 60.16(12) . .
Ag_506 Ag_722 Ag_726 123.75(15) . .
Ag_718 Ag_722 Ag_726 177.86(17) . .
Ag_723 Ag_722 Ag_726 89.39(14) . .
S0_1052 Ag_723 S0_1044 124.4(4) . .
S0_1052 Ag_723 Ag_740 114.2(3) . .
S0_1044 Ag_723 Ag_740 56.1(3) . .
S0_1052 Ag_723 Ag_527 165.4(3) . .
S0_1044 Ag_723 Ag_527 69.8(3) . .
Ag_740 Ag_723 Ag_527 69.37(13) . .
S0_1052 Ag_723 Ag_517 113.9(3) . .
S0_1044 Ag_723 Ag_517 105.5(3) . .
Ag_740 Ag_723 Ag_517 129.56(16) . .
Ag_527 Ag_723 Ag_517 60.27(11) . .
S0_1052 Ag_723 Ag_518 78.8(3) . .
S0_1044 Ag_723 Ag_518 156.8(3) . .
Ag_740 Ag_723 Ag_518 117.69(16) . .
Ag_527 Ag_723 Ag_518 87.00(13) . .
Ag_517 Ag_723 Ag_518 59.40(11) . .
S0_1052 Ag_723 Ag_722 57.0(3) . .
S0_1044 Ag_723 Ag_722 131.7(3) . .
Ag_740 Ag_723 Ag_722 169.99(18) . .
Ag_527 Ag_723 Ag_722 117.85(14) . .
Ag_517 Ag_723 Ag_722 57.77(11) . .
Ag_518 Ag_723 Ag_722 58.12(11) . .
S0_1052 Ag_723 Ag_719 123.2(3) . .
S0_1044 Ag_723 Ag_719 51.3(3) . .
Ag_740 Ag_723 Ag_719 103.60(16) . .
Ag_527 Ag_723 Ag_719 67.10(13) . .
Ag_517 Ag_723 Ag_719 59.76(11) . .
Ag_518 Ag_723 Ag_719 118.99(14) . .
Ag_722 Ag_723 Ag_719 86.02(14) . .
S0_1052 Ag_723 Ag_528 109.8(3) . .
S0_1044 Ag_723 Ag_528 107.3(3) . .
Ag_740 Ag_723 Ag_528 59.60(12) . .
Ag_527 Ag_723 Ag_528 58.78(11) . .
Ag_517 Ag_723 Ag_528 90.59(13) . .
Ag_518 Ag_723 Ag_528 58.84(11) . .
Ag_722 Ag_723 Ag_528 116.95(14) . .
Ag_719 Ag_723 Ag_528 125.86(15) . .
S0_1052 Ag_723 Ag_727 54.7(3) . .
S0_1044 Ag_723 Ag_727 132.2(3) . .
Ag_740 Ag_723 Ag_727 80.02(14) . .
Ag_527 Ag_723 Ag_727 114.34(15) . .
Ag_517 Ag_723 Ag_727 117.69(14) . .
Ag_518 Ag_723 Ag_727 58.32(11) . .
Ag_722 Ag_723 Ag_727 90.39(14) . .
Ag_719 Ag_723 Ag_727 176.37(17) . .
Ag_528 Ag_723 Ag_727 55.59(11) . .
S0_1017 Ag_725 S0_1032 96.4(5) . .
S0_1017 Ag_725 S0_1033 129.2(4) . .
S0_1032 Ag_725 S0_1033 108.8(4) . .
S0_1017 Ag_725 Ag_721 102.9(4) . .
S0_1032 Ag_725 Ag_721 160.4(4) . .
S0_1033 Ag_725 Ag_721 55.9(3) . .
S0_1017 Ag_725 Ag_726 141.5(3) . .
S0_1032 Ag_725 Ag_726 65.8(3) . .
S0_1033 Ag_725 Ag_726 89.3(3) . .
Ag_721 Ag_725 Ag_726 99.71(17) . .
S0_1017 Ag_725 Ag_507 100.7(3) . .
S0_1032 Ag_725 Ag_507 117.2(3) . .
S0_1033 Ag_725 Ag_507 105.3(3) . .
Ag_721 Ag_725 Ag_507 62.32(13) . .
Ag_726 Ag_725 Ag_507 63.62(12) . .
S0_1017 Ag_725 Ag_508 86.3(3) . .
S0_1032 Ag_725 Ag_508 65.3(3) . .
S0_1033 Ag_725 Ag_508 144.1(3) . .
Ag_721 Ag_725 Ag_508 118.55(16) . .
Ag_726 Ag_725 Ag_508 55.41(12) . .
Ag_507 Ag_725 Ag_508 56.28(11) . .
S0_1017 Ag_725 Ag_624 51.0(3) . .
S0_1032 Ag_725 Ag_624 138.1(3) . .
S0_1033 Ag_725 Ag_624 112.5(4) . .
Ag_721 Ag_725 Ag_624 60.01(13) . .
Ag_726 Ag_725 Ag_624 120.67(16) . .
Ag_507 Ag_725 Ag_624 57.62(11) . .
Ag_508 Ag_725 Ag_624 84.67(13) . .
S0_1052 Ag_726 Ag_508 167.4(3) . .
S0_1052 Ag_726 Ag_725 116.1(3) . .
Ag_508 Ag_726 Ag_725 68.26(14) . .
S0_1052 Ag_726 Ag_519 113.1(3) . .
Ag_508 Ag_726 Ag_519 61.08(12) . .
Ag_725 Ag_726 Ag_519 129.31(16) . .
S0_1052 Ag_726 Ag_730 118.5(3) . .
Ag_508 Ag_726 Ag_730 69.75(13) . .
Ag_725 Ag_726 Ag_730 103.43(16) . .
Ag_519 Ag_726 Ag_730 61.12(12) . .
S0_1052 Ag_726 S0_1032 126.4(3) . .
Ag_508 Ag_726 S0_1032 66.1(2) . .
Ag_725 Ag_726 S0_1032 53.2(3) . .
Ag_519 Ag_726 S0_1032 104.4(3) . .
Ag_730 Ag_726 S0_1032 52.0(3) . .
S0_1052 Ag_726 Ag_518 79.8(3) . .
Ag_508 Ag_726 Ag_518 87.73(13) . .
Ag_725 Ag_726 Ag_518 118.26(16) . .
Ag_519 Ag_726 Ag_518 59.82(11) . .
Ag_730 Ag_726 Ag_518 120.55(16) . .
S0_1032 Ag_726 Ag_518 153.8(3) . .
S0_1052 Ag_726 Ag_727 56.0(3) . .
Ag_508 Ag_726 Ag_727 118.69(16) . .
Ag_725 Ag_726 Ag_727 171.33(18) . .
Ag_519 Ag_726 Ag_727 57.73(12) . .
Ag_730 Ag_726 Ag_727 84.39(14) . .
S0_1032 Ag_726 Ag_727 133.2(3) . .
Ag_518 Ag_726 Ag_727 59.06(11) . .
S0_1052 Ag_726 Ag_722 57.1(3) . .
Ag_508 Ag_726 Ag_722 114.20(15) . .
Ag_725 Ag_726 Ag_722 80.91(14) . .
Ag_519 Ag_726 Ag_722 117.79(15) . .
Ag_730 Ag_726 Ag_722 175.18(18) . .
S0_1032 Ag_726 Ag_722 131.6(3) . .
Ag_518 Ag_726 Ag_722 57.99(11) . .
Ag_727 Ag_726 Ag_722 91.14(14) . .
S0_1052 Ag_726 Ag_507 112.0(3) . .
Ag_508 Ag_726 Ag_507 58.91(12) . .
Ag_725 Ag_726 Ag_507 59.68(12) . .
Ag_519 Ag_726 Ag_507 91.35(13) . .
Ag_730 Ag_726 Ag_507 128.65(15) . .
S0_1032 Ag_726 Ag_507 103.8(3) . .
Ag_518 Ag_726 Ag_507 59.21(11) . .
Ag_727 Ag_726 Ag_507 118.27(14) . .
Ag_722 Ag_726 Ag_507 55.31(11) . .
S0_1052 Ag_727 Ag_728 126.6(3) . .
S0_1052 Ag_727 Ag_528 115.0(3) . .
Ag_728 Ag_727 Ag_528 64.73(13) . .
S0_1052 Ag_727 Ag_519 111.9(3) . .
Ag_728 Ag_727 Ag_519 121.52(17) . .
Ag_528 Ag_727 Ag_519 91.88(13) . .
S0_1052 Ag_727 Ag_529 171.3(3) . .
Ag_728 Ag_727 Ag_529 59.86(13) . .
Ag_528 Ag_727 Ag_529 60.86(12) . .
Ag_519 Ag_727 Ag_529 61.93(12) . .
S0_1052 Ag_727 Ag_518 79.1(3) . .
Ag_728 Ag_727 Ag_518 126.14(16) . .
Ag_528 Ag_727 Ag_518 61.42(11) . .
Ag_519 Ag_727 Ag_518 60.64(11) . .
Ag_529 Ag_727 Ag_518 92.35(13) . .
S0_1052 Ag_727 Ag_811 89.3(3) . .
Ag_728 Ag_727 Ag_811 61.76(15) . .
Ag_528 Ag_727 Ag_811 125.42(18) . .
Ag_519 Ag_727 Ag_811 124.75(17) . .
Ag_529 Ag_727 Ag_811 99.26(17) . .
Ag_518 Ag_727 Ag_811 168.4(2) . .
S0_1052 Ag_727 Ag_731 125.9(3) . .
Ag_728 Ag_727 Ag_731 81.76(15) . .
Ag_528 Ag_727 Ag_731 118.97(16) . .
Ag_519 Ag_727 Ag_731 63.51(12) . .
Ag_529 Ag_727 Ag_731 58.26(12) . .
Ag_518 Ag_727 Ag_731 124.08(15) . .
Ag_811 Ag_727 Ag_731 62.88(14) . .
S0_1052 Ag_727 Ag_726 53.3(3) . .
Ag_728 Ag_727 Ag_726 173.71(18) . .
Ag_528 Ag_727 Ag_726 121.45(14) . .
Ag_519 Ag_727 Ag_726 59.12(12) . .
Ag_529 Ag_727 Ag_726 121.03(15) . .
Ag_518 Ag_727 Ag_726 60.03(11) . .
Ag_811 Ag_727 Ag_726 112.37(17) . .
Ag_731 Ag_727 Ag_726 93.56(15) . .
S0_1052 Ag_727 Ag_723 53.8(3) . .
Ag_728 Ag_727 Ag_723 95.70(15) . .
Ag_528 Ag_727 Ag_723 61.78(12) . .
Ag_519 Ag_727 Ag_723 120.13(14) . .
Ag_529 Ag_727 Ag_723 122.65(15) . .
Ag_518 Ag_727 Ag_723 59.55(11) . .
Ag_811 Ag_727 Ag_723 113.62(16) . .
Ag_731 Ag_727 Ag_723 176.36(17) . .
Ag_726 Ag_727 Ag_723 88.78(13) . .
S0_1027 Ag_728 S0_1045 130.6(4) . .
S0_1027 Ag_728 Ag_727 151.9(3) . .
S0_1045 Ag_728 Ag_727 77.5(3) . .
S0_1027 Ag_728 Ag_529 91.0(3) . .
S0_1045 Ag_728 Ag_529 138.3(3) . .
Ag_727 Ag_728 Ag_529 60.97(13) . .
S0_1027 Ag_728 Ag_740 110.3(4) . .
S0_1045 Ag_728 Ag_740 56.3(3) . .
Ag_727 Ag_728 Ag_740 84.06(15) . .
Ag_529 Ag_728 Ag_740 118.41(16) . .
S0_1027 Ag_728 Ag_811 131.8(4) . .
S0_1045 Ag_728 Ag_811 53.1(3) . .
Ag_727 Ag_728 Ag_811 61.10(14) . .
Ag_529 Ag_728 Ag_811 99.54(17) . .
Ag_740 Ag_728 Ag_811 105.40(19) . .
S0_1027 Ag_728 Ag_528 107.7(3) . .
S0_1045 Ag_728 Ag_528 103.1(3) . .
Ag_727 Ag_728 Ag_528 57.85(12) . .
Ag_529 Ag_728 Ag_528 58.92(11) . .
Ag_740 Ag_728 Ag_528 59.60(12) . .
Ag_811 Ag_728 Ag_528 118.04(18) . .
S0_1027 Ag_728 Ag_732 52.0(4) . .
S0_1045 Ag_728 Ag_732 141.5(4) . .
Ag_727 Ag_728 Ag_732 107.84(19) . .
Ag_529 Ag_728 Ag_732 58.11(14) . .
Ag_740 Ag_728 Ag_732 159.4(2) . .
Ag_811 Ag_728 Ag_732 95.1(2) . .
Ag_528 Ag_728 Ag_732 111.96(18) . .
S0_1027 Ag_728 Ag_618 56.1(4) . .
S0_1045 Ag_728 Ag_618 117.4(3) . .
Ag_727 Ag_728 Ag_618 115.46(15) . .
Ag_529 Ag_728 Ag_618 85.98(14) . .
Ag_740 Ag_728 Ag_618 64.35(14) . .
Ag_811 Ag_728 Ag_618 169.7(2) . .
Ag_528 Ag_728 Ag_618 57.61(11) . .
Ag_732 Ag_728 Ag_618 95.1(2) . .
S0_1016 Ag_729 S0_1032 142.1(4) . .
S0_1016 Ag_729 S0_1017 98.4(5) . .
S0_1032 Ag_729 S0_1017 88.4(4) . .
S0_1016 Ag_729 Ag_509 108.3(4) . .
S0_1032 Ag_729 Ag_509 83.3(3) . .
S0_1017 Ag_729 Ag_509 146.0(3) . .
S0_1016 Ag_729 Ag_508 148.5(4) . .
S0_1032 Ag_729 Ag_508 68.8(3) . .
S0_1017 Ag_729 Ag_508 86.4(3) . .
Ag_509 Ag_729 Ag_508 59.87(13) . .
S0_1016 Ag_729 Ag_419 91.8(3) . .
S0_1032 Ag_729 Ag_419 123.6(3) . .
S0_1017 Ag_729 Ag_419 100.9(3) . .
Ag_509 Ag_729 Ag_419 58.63(13) . .
Ag_508 Ag_729 Ag_419 56.75(12) . .
S0_1016 Ag_729 Ag_623 77.3(4) . .
S0_1032 Ag_729 Ag_623 131.4(4) . .
S0_1017 Ag_729 Ag_623 50.4(3) . .
Ag_509 Ag_729 Ag_623 115.21(17) . .
Ag_508 Ag_729 Ag_623 82.26(15) . .
Ag_419 Ag_729 Ag_623 56.68(13) . .
S0_1016 Ag_729 Ag_733 52.9(4) . .
S0_1032 Ag_729 Ag_733 132.9(4) . .
S0_1017 Ag_729 Ag_733 138.6(3) . .
Ag_509 Ag_729 Ag_733 56.47(14) . .
Ag_508 Ag_729 Ag_733 104.23(17) . .
Ag_419 Ag_729 Ag_733 57.45(13) . .
Ag_623 Ag_729 Ag_733 90.82(17) . .
S0_1032 Ag_730 S0_1051 105.2(4) . .
S0_1032 Ag_730 S0_1031 106.4(5) . .
S0_1051 Ag_730 S0_1031 107.0(4) . .
S0_1032 Ag_730 Ag_731 155.7(4) . .
S0_1051 Ag_730 Ag_731 56.1(3) . .
S0_1031 Ag_730 Ag_731 94.9(4) . .
S0_1032 Ag_730 Ag_509 83.5(3) . .
S0_1051 Ag_730 Ag_509 167.4(3) . .
S0_1031 Ag_730 Ag_509 61.2(3) . .
Ag_731 Ag_730 Ag_509 117.88(17) . .
S0_1032 Ag_730 Ag_726 64.5(3) . .
S0_1051 Ag_730 Ag_726 84.0(3) . .
S0_1031 Ag_730 Ag_726 167.7(4) . .
Ag_731 Ag_730 Ag_726 95.93(15) . .
Ag_509 Ag_730 Ag_726 108.16(15) . .
S0_1032 Ag_730 Ag_519 112.6(3) . .
S0_1051 Ag_730 Ag_519 101.9(3) . .
S0_1031 Ag_730 Ag_519 122.3(3) . .
Ag_731 Ag_730 Ag_519 62.72(12) . .
Ag_509 Ag_730 Ag_519 82.70(13) . .
Ag_726 Ag_730 Ag_519 58.56(12) . .
S0_1032 Ag_730 Ag_520 139.8(3) . .
S0_1051 Ag_730 Ag_520 114.9(4) . .
S0_1031 Ag_730 Ag_520 65.5(3) . .
Ag_731 Ag_730 Ag_520 60.23(13) . .
Ag_509 Ag_730 Ag_520 57.67(13) . .
Ag_726 Ag_730 Ag_520 115.33(15) . .
Ag_519 Ag_730 Ag_520 57.16(11) . .
S0_1032 Ag_730 Ag_508 63.5(3) . .
S0_1051 Ag_730 Ag_508 137.1(3) . .
S0_1031 Ag_730 Ag_508 115.9(4) . .
Ag_731 Ag_730 Ag_508 117.58(14) . .
Ag_509 Ag_730 Ag_508 54.88(11) . .
Ag_726 Ag_730 Ag_508 53.30(11) . .
Ag_519 Ag_730 Ag_508 54.88(10) . .
Ag_520 Ag_730 Ag_508 84.14(13) . .
S0_1051 Ag_731 Ag_529 134.9(3) . .
S0_1051 Ag_731 Ag_530 163.2(3) . .
Ag_529 Ag_731 Ag_530 61.81(13) . .
S0_1051 Ag_731 Ag_730 57.6(3) . .
Ag_529 Ag_731 Ag_730 119.46(15) . .
Ag_530 Ag_731 Ag_730 119.32(17) . .
S0_1051 Ag_731 Ag1_810 105.7(3) . .
Ag_529 Ag_731 Ag1_810 104.0(2) . .
Ag_530 Ag_731 Ag1_810 62.87(19) . .
Ag_730 Ag_731 Ag1_810 131.5(2) . .
S0_1051 Ag_731 Ag_727 75.6(3) . .
Ag_529 Ag_731 Ag_727 59.61(12) . .
Ag_530 Ag_731 Ag_727 121.18(16) . .
Ag_730 Ag_731 Ag_727 85.94(15) . .
Ag1_810 Ag_731 Ag_727 137.7(2) . .
S0_1051 Ag_731 Ag_520 117.6(3) . .
Ag_529 Ag_731 Ag_520 86.65(14) . .
Ag_530 Ag_731 Ag_520 57.86(13) . .
Ag_730 Ag_731 Ag_520 61.63(13) . .
Ag1_810 Ag_731 Ag_520 103.6(2) . .
Ag_727 Ag_731 Ag_520 113.14(15) . .
S0_1051 Ag_731 Ag_519 100.6(3) . .
Ag_529 Ag_731 Ag_519 59.86(11) . .
Ag_530 Ag_731 Ag_519 89.86(14) . .
Ag_730 Ag_731 Ag_519 59.62(12) . .
Ag1_810 Ag_731 Ag_519 152.7(2) . .
Ag_727 Ag_731 Ag_519 56.51(11) . .
Ag_520 Ag_731 Ag_519 56.63(11) . .
S0_1051 Ag_731 Ag_811 50.9(3) . .
Ag_529 Ag_731 Ag_811 97.17(16) . .
Ag_530 Ag_731 Ag_811 135.8(2) . .
Ag_730 Ag_731 Ag_811 104.88(18) . .
Ag1_810 Ag_731 Ag_811 88.9(2) . .
Ag_727 Ag_731 Ag_811 58.49(13) . .
Ag_520 Ag_731 Ag_811 165.7(2) . .
Ag_519 Ag_731 Ag_811 113.69(16) . .
S0_1051 Ag_731 Ag1_809 94.5(3) . .
Ag_529 Ag_731 Ag1_809 129.60(18) . .
Ag_530 Ag_731 Ag1_809 69.43(16) . .
Ag_730 Ag_731 Ag1_809 74.19(17) . .
Ag1_810 Ag_731 Ag1_809 61.3(2) . .
Ag_727 Ag_731 Ag1_809 160.1(2) . .
Ag_520 Ag_731 Ag1_809 55.87(13) . .
Ag_519 Ag_731 Ag1_809 109.97(17) . .
Ag_811 Ag_731 Ag1_809 127.77(16) . .
S0_1027 Ag_732 S0_1028 90.9(6) . .
S0_1027 Ag_732 Ag_530 148.1(3) . .
S0_1028 Ag_732 Ag_530 93.6(4) . .
S0_1027 Ag_732 Ag_529 89.4(3) . .
S0_1028 Ag_732 Ag_529 120.7(4) . .
Ag_530 Ag_732 Ag_529 61.33(15) . .
S0_1027 Ag_732 S0_1046 94.0(6) . .
S0_1028 Ag_732 S0_1046 134.7(5) . .
Ag_530 Ag_732 S0_1046 104.8(5) . .
Ag_529 Ag_732 S0_1046 104.4(4) . .
S0_1027 Ag_732 Ag1_810 142.3(4) . .
S0_1028 Ag_732 Ag1_810 111.9(4) . .
Ag_530 Ag_732 Ag1_810 63.1(2) . .
Ag_529 Ag_732 Ag1_810 102.7(3) . .
S0_1046 Ag_732 Ag1_810 48.5(5) . .
S0_1027 Ag_732 Ag_728 51.3(3) . .
S0_1028 Ag_732 Ag_728 140.2(5) . .
Ag_530 Ag_732 Ag_728 112.2(2) . .
Ag_529 Ag_732 Ag_728 56.69(14) . .
S0_1046 Ag_732 Ag_728 68.7(4) . .
Ag1_810 Ag_732 Ag_728 106.8(3) . .
S0_1027 Ag_732 Ag_441 98.6(4) . .
S0_1028 Ag_732 Ag_441 65.3(3) . .
Ag_530 Ag_732 Ag_441 55.63(14) . .
Ag_529 Ag_732 Ag_441 56.06(13) . .
S0_1046 Ag_732 Ag_441 156.3(5) . .
Ag1_810 Ag_732 Ag_441 117.9(2) . .
Ag_728 Ag_732 Ag_441 104.29(18) . .
S0_1027 Ag_732 Ag_619 49.7(3) . .
S0_1028 Ag_732 Ag_619 57.1(4) . .
Ag_530 Ag_732 Ag_619 108.5(2) . .
Ag_529 Ag_732 Ag_619 79.88(18) . .
S0_1046 Ag_732 Ag_619 143.7(5) . .
Ag1_810 Ag_732 Ag_619 167.0(3) . .
Ag_728 Ag_732 Ag_619 85.42(18) . .
Ag_441 Ag_732 Ag_619 52.89(15) . .
S0_1050 Ag_733 S0_1016 108.1(7) . .
S0_1050 Ag_733 Ag_509 83.0(5) . .
S0_1016 Ag_733 Ag_509 106.3(4) . .
S0_1050 Ag_733 Ag_902 105.7(5) . .
S0_1016 Ag_733 Ag_902 51.0(4) . .
Ag_509 Ag_733 Ag_902 157.1(3) . .
S0_1050 Ag_733 Ag_510 97.3(5) . .
S0_1016 Ag_733 Ag_510 150.4(4) . .
Ag_509 Ag_733 Ag_510 61.10(13) . .
Ag_902 Ag_733 Ag_510 135.9(3) . .
S0_1050 Ag_733 Ag_419 141.9(4) . .
S0_1016 Ag_733 Ag_419 92.0(4) . .
Ag_509 Ag_733 Ag_419 59.98(13) . .
Ag_902 Ag_733 Ag_419 112.0(3) . .
Ag_510 Ag_733 Ag_419 58.35(13) . .
S0_1050 Ag_733 Ag1_622 155.1(6) . .
S0_1016 Ag_733 Ag1_622 81.4(4) . .
Ag_509 Ag_733 Ag1_622 117.10(17) . .
Ag_902 Ag_733 Ag1_622 61.8(2) . .
Ag_510 Ag_733 Ag1_622 81.77(15) . .
Ag_419 Ag_733 Ag1_622 57.39(13) . .
S0_1050 Ag_733 Ag_729 108.7(6) . .
S0_1016 Ag_733 Ag_729 50.1(4) . .
Ag_509 Ag_733 Ag_729 57.23(14) . .
Ag_902 Ag_733 Ag_729 99.9(3) . .
Ag_510 Ag_733 Ag_729 107.66(16) . .
Ag_419 Ag_733 Ag_729 60.31(14) . .
Ag1_622 Ag_733 Ag_729 95.14(18) . .
S0_1050 Ag_733 Ag6_740 65.7(6) . .
S0_1016 Ag_733 Ag6_740 149.9(4) . .
Ag_509 Ag_733 Ag6_740 102.1(2) . .
Ag_902 Ag_733 Ag6_740 100.8(3) . .
Ag_510 Ag_733 Ag6_740 55.79(16) . .
Ag_419 Ag_733 Ag6_740 110.8(2) . .
Ag1_622 Ag_733 Ag6_740 94.3(2) . .
Ag_729 Ag_733 Ag6_740 159.4(2) . .
S0_1050 Ag_733 Ag1A_621 106.8(7) . .
S0_1016 Ag_733 Ag1A_621 125.7(5) . .
Ag_509 Ag_733 Ag1A_621 118.2(3) . .
Ag_902 Ag_733 Ag1A_621 80.1(3) . .
Ag_510 Ag_733 Ag1A_621 57.2(2) . .
Ag_419 Ag_733 Ag1A_621 85.1(2) . .
Ag1_622 Ag_733 Ag1A_621 51.9(3) . .
Ag_729 Ag_733 Ag1A_621 143.0(3) . .
Ag6_740 Ag_733 Ag1A_621 42.4(3) . .
S0_1057 Ag_734 Ag_509 166.1(4) . .
S0_1057 Ag_734 Ag_735 58.1(4) . .
Ag_509 Ag_734 Ag_735 119.38(18) . .
S0_1057 Ag_734 S0_1031 106.8(5) . .
Ag_509 Ag_734 S0_1031 59.3(3) . .
Ag_735 Ag_734 S0_1031 92.8(4) . .
S0_1057 Ag_734 Ag_520 117.0(5) . .
Ag_509 Ag_734 Ag_520 59.09(13) . .
Ag_735 Ag_734 Ag_520 60.32(14) . .
S0_1031 Ag_734 Ag_520 64.0(3) . .
S0_1057 Ag_734 Ag_510 132.7(4) . .
Ag_509 Ag_734 Ag_510 61.16(14) . .
Ag_735 Ag_734 Ag_510 118.22(17) . .
S0_1031 Ag_734 Ag_510 120.4(4) . .
Ag_520 Ag_734 Ag_510 87.85(14) . .
S0_1057 Ag_734 Ag_521 100.0(4) . .
Ag_509 Ag_734 Ag_521 88.80(14) . .
Ag_735 Ag_734 Ag_521 59.84(13) . .
S0_1031 Ag_734 Ag_521 121.5(3) . .
Ag_520 Ag_734 Ag_521 57.52(12) . .
Ag_510 Ag_734 Ag_521 58.40(12) . .
S0_1057 Ag_734 Ag_738 74.4(3) . .
Ag_509 Ag_734 Ag_738 119.52(17) . .
Ag_735 Ag_734 Ag_738 86.39(17) . .
S0_1031 Ag_734 Ag_738 177.9(3) . .
Ag_520 Ag_734 Ag_738 113.98(16) . .
Ag_510 Ag_734 Ag_738 58.51(13) . .
Ag_521 Ag_734 Ag_738 56.46(12) . .
S0_1057 Ag_734 Ag_812 45.8(5) . .
Ag_509 Ag_734 Ag_812 140.9(3) . .
Ag_735 Ag_734 Ag_812 99.5(2) . .
S0_1031 Ag_734 Ag_812 127.4(3) . .
Ag_520 Ag_734 Ag_812 158.9(3) . .
Ag_510 Ag_734 Ag_812 97.9(2) . .
Ag_521 Ag_734 Ag_812 108.6(2) . .
Ag_738 Ag_734 Ag_812 54.63(18) . .
S0_1048 Ag_735 S0_1057 97.3(6) . .
S0_1048 Ag_735 Ag_530 94.6(5) . .
S0_1057 Ag_735 Ag_530 163.3(4) . .
S0_1048 Ag_735 Ag_734 146.3(5) . .
S0_1057 Ag_735 Ag_734 54.2(4) . .
Ag_530 Ag_735 Ag_734 117.40(17) . .
S0_1048 Ag_735 Ag1_809 129.3(4) . .
S0_1057 Ag_735 Ag1_809 90.8(4) . .
Ag_530 Ag_735 Ag1_809 72.56(17) . .
Ag_734 Ag_735 Ag1_809 74.39(19) . .
S0_1048 Ag_735 Ag_520 149.2(5) . .
S0_1057 Ag_735 Ag_520 112.8(4) . .
Ag_530 Ag_735 Ag_520 57.50(13) . .
Ag_734 Ag_735 Ag_520 59.96(14) . .
Ag1_809 Ag_735 Ag_520 59.21(14) . .
S0_1048 Ag_735 Ag_521 113.1(3) . .
S0_1057 Ag_735 Ag_521 98.5(4) . .
Ag_530 Ag_735 Ag_521 87.45(14) . .
Ag_734 Ag_735 Ag_521 61.52(13) . .
Ag1_809 Ag_735 Ag_521 114.96(19) . .
Ag_520 Ag_735 Ag_521 57.95(12) . .
S0_1048 Ag_735 Ag_739 59.0(3) . .
S0_1057 Ag_735 Ag_739 82.3(3) . .
Ag_530 Ag_735 Ag_739 113.94(17) . .
Ag_734 Ag_735 Ag_739 95.90(17) . .
Ag1_809 Ag_735 Ag_739 170.2(2) . .
Ag_520 Ag_735 Ag_739 117.17(15) . .
Ag_521 Ag_735 Ag_739 59.63(12) . .
S0_1048 Ag_735 Ag_531 68.4(4) . .
S0_1057 Ag_735 Ag_531 137.5(3) . .
Ag_530 Ag_735 Ag_531 58.28(12) . .
Ag_734 Ag_735 Ag_531 118.22(16) . .
Ag1_809 Ag_735 Ag_531 129.74(18) . .
Ag_520 Ag_735 Ag_531 84.39(13) . .
Ag_521 Ag_735 Ag_531 56.80(12) . .
Ag_739 Ag_735 Ag_531 55.74(12) . .
S0_1028 Ag_736 S0_1048 168.9(4) . .
S0_1028 Ag_736 Ag_530 92.9(4) . .
S0_1048 Ag_736 Ag_530 90.7(4) . .
S0_1028 Ag_736 S0_1029 96.9(7) . 17_554
S0_1048 Ag_736 S0_1029 85.8(7) . 17_554
Ag_530 Ag_736 S0_1029 146.3(4) . 17_554
S0_1028 Ag_736 Ag_531 122.4(3) . .
S0_1048 Ag_736 Ag_531 68.4(3) . .
Ag_530 Ag_736 Ag_531 61.04(14) . .
S0_1029 Ag_736 Ag_531 86.7(4) 17_554 .
S0_1028 Ag_736 Ag_620 60.2(4) . .
S0_1048 Ag_736 Ag_620 127.8(4) . .
Ag_530 Ag_736 Ag_620 111.5(2) . .
S0_1029 Ag_736 Ag_620 49.4(5) 17_554 .
Ag_531 Ag_736 Ag_620 81.82(17) . .
S0_1028 Ag_736 Ag_441 66.5(3) . .
S0_1048 Ag_736 Ag_441 123.9(3) . .
Ag_530 Ag_736 Ag_441 56.32(14) . .
S0_1029 Ag_736 Ag_441 98.7(5) 17_554 .
Ag_531 Ag_736 Ag_441 56.21(13) . .
Ag_620 Ag_736 Ag_441 55.19(14) . .
S0_1058 Ag_738 Ag6_740 131.5(6) . .
S0_1058 Ag_738 Ag_812 84.8(6) . .
Ag6_740 Ag_738 Ag_812 59.1(3) . .
S0_1058 Ag_738 Ag_521 109.5(6) . .
Ag6_740 Ag_738 Ag_521 116.6(2) . .
Ag_812 Ag_738 Ag_521 121.6(2) . .
S0_1058 Ag_738 Ag_511 116.9(6) . .
Ag6_740 Ag_738 Ag_511 79.2(2) . .
Ag_812 Ag_738 Ag_511 135.6(3) . .
Ag_521 Ag_738 Ag_511 88.87(14) . .
S0_1058 Ag_738 Ag_510 168.3(6) . .
Ag6_740 Ag_738 Ag_510 60.11(17) . .
Ag_812 Ag_738 Ag_510 104.9(3) . .
Ag_521 Ag_738 Ag_510 59.96(13) . .
Ag_511 Ag_738 Ag_510 60.53(13) . .
S0_1058 Ag_738 Ag_522 78.2(6) . .
Ag6_740 Ag_738 Ag_522 138.1(2) . .
Ag_812 Ag_738 Ag_522 162.1(3) . .
Ag_521 Ag_738 Ag_522 60.42(11) . .
Ag_511 Ag_738 Ag_522 59.42(11) . .
Ag_510 Ag_738 Ag_522 91.39(13) . .
S0_1058 Ag_738 Ag_739 49.8(6) . .
Ag6_740 Ag_738 Ag_739 161.4(3) . .
Ag_812 Ag_738 Ag_739 105.7(3) . .
Ag_521 Ag_738 Ag_739 60.02(13) . .
Ag_511 Ag_738 Ag_739 117.94(16) . .
Ag_510 Ag_738 Ag_739 119.98(16) . .
Ag_522 Ag_738 Ag_739 58.53(11) . .
S0_1058 Ag_738 Ag_739 58.5(6) . 17_554
Ag6_740 Ag_738 Ag_739 107.6(2) . 17_554
Ag_812 Ag_738 Ag_739 116.7(2) . 17_554
Ag_521 Ag_738 Ag_739 118.83(16) . 17_554
Ag_511 Ag_738 Ag_739 59.77(13) . 17_554
Ag_510 Ag_738 Ag_739 120.29(17) . 17_554
Ag_522 Ag_738 Ag_739 58.42(11) . 17_554
Ag_739 Ag_738 Ag_739 88.51(17) . 17_554
S0_1058 Ag_738 Ag_734 122.6(6) . .
Ag6_740 Ag_738 Ag_734 71.9(2) . .
Ag_812 Ag_738 Ag_734 64.0(2) . .
Ag_521 Ag_738 Ag_734 60.83(13) . .
Ag_511 Ag_738 Ag_734 119.15(17) . .
Ag_510 Ag_738 Ag_734 58.62(13) . .
Ag_522 Ag_738 Ag_734 121.25(15) . .
Ag_739 Ag_738 Ag_734 92.13(17) . .
Ag_739 Ag_738 Ag_734 178.9(2) 17_554 .
S0_1058 Ag_739 S0_1048 118.1(5) . .
S0_1058 Ag_739 Ag_531 172.0(5) . .
S0_1048 Ag_739 Ag_531 69.8(4) . .
S0_1058 Ag_739 Ag5_447 110.8(9) . 17_554
S0_1048 Ag_739 Ag5_447 54.9(4) . 17_554
Ag_531 Ag_739 Ag5_447 72.2(2) . 17_554
S0_1058 Ag_739 Ag_522 84.2(4) . .
S0_1048 Ag_739 Ag_522 157.6(4) . .
Ag_531 Ag_739 Ag_522 87.84(13) . .
Ag5_447 Ag_739 Ag_522 117.78(18) 17_554 .
S0_1058 Ag_739 Ag_521 116.6(8) . .
S0_1048 Ag_739 Ag_521 107.2(4) . .
Ag_531 Ag_739 Ag_521 59.51(13) . .
Ag5_447 Ag_739 Ag_521 131.5(2) 17_554 .
Ag_522 Ag_739 Ag_521 59.88(10) . .
S0_1058 Ag_739 Ag_511 113.5(8) . 17_554
S0_1048 Ag_739 Ag_511 106.2(4) . 17_554
Ag_531 Ag_739 Ag_511 60.94(13) . 17_554
Ag5_447 Ag_739 Ag_511 59.70(16) 17_554 17_554
Ag_522 Ag_739 Ag_511 59.10(10) . 17_554
Ag_521 Ag_739 Ag_511 91.60(13) . 17_554
S0_1058 Ag_739 Ag_735 121.1(9) . .
S0_1048 Ag_739 Ag_735 52.5(4) . .
Ag_531 Ag_739 Ag_735 64.07(13) . .
Ag5_447 Ag_739 Ag_735 103.6(2) 17_554 .
Ag_522 Ag_739 Ag_735 119.40(15) . .
Ag_521 Ag_739 Ag_735 59.58(12) . .
Ag_511 Ag_739 Ag_735 125.01(17) 17_554 .
S0_1058 Ag_739 Ag_738 59.8(8) . .
S0_1048 Ag_739 Ag_738 131.4(4) . .
Ag_531 Ag_739 Ag_738 116.64(16) . .
Ag5_447 Ag_739 Ag_738 169.8(3) 17_554 .
Ag_522 Ag_739 Ag_738 59.75(11) . .
Ag_521 Ag_739 Ag_738 57.16(13) . .
Ag_511 Ag_739 Ag_738 118.85(15) 17_554 .
Ag_735 Ag_739 Ag_738 85.50(16) . .
S0_1058 Ag_739 Ag_738 56.1(9) . 17_554
S0_1048 Ag_739 Ag_738 129.7(4) . 17_554
Ag_531 Ag_739 Ag_738 118.47(17) . 17_554
Ag5_447 Ag_739 Ag_738 79.4(2) 17_554 17_554
Ag_522 Ag_739 Ag_738 59.64(11) . 17_554
Ag_521 Ag_739 Ag_738 119.51(16) . 17_554
Ag_511 Ag_739 Ag_738 57.56(13) 17_554 17_554
Ag_735 Ag_739 Ag_738 176.8(2) . 17_554
Ag_738 Ag_739 Ag_738 91.49(17) . 17_554
S0_1026 Ag_740 S0_1045 135.4(4) . .
S0_1026 Ag_740 S0_1044 95.8(5) . .
S0_1045 Ag_740 S0_1044 104.3(5) . .
S0_1026 Ag_740 Ag_723 135.5(3) . .
S0_1045 Ag_740 Ag_723 88.8(3) . .
S0_1044 Ag_740 Ag_723 61.1(3) . .
S0_1026 Ag_740 Ag_728 109.0(3) . .
S0_1045 Ag_740 Ag_728 56.5(3) . .
S0_1044 Ag_740 Ag_728 155.2(4) . .
Ag_723 Ag_740 Ag_728 100.10(16) . .
S0_1026 Ag_740 Ag_528 100.7(3) . .
S0_1045 Ag_740 Ag_528 106.2(3) . .
S0_1044 Ag_740 Ag_528 114.6(3) . .
Ag_723 Ag_740 Ag_528 63.38(12) . .
Ag_728 Ag_740 Ag_528 63.36(13) . .
S0_1026 Ag_740 Ag_618 53.3(3) . .
S0_1045 Ag_740 Ag_618 115.8(4) . .
S0_1044 Ag_740 Ag_618 139.8(3) . .
Ag_723 Ag_740 Ag_618 120.47(15) . .
Ag_728 Ag_740 Ag_618 62.42(14) . .
Ag_528 Ag_740 Ag_618 57.98(11) . .
S0_1026 Ag_740 Ag_527 80.9(3) . .
S0_1045 Ag_740 Ag_527 143.7(3) . .
S0_1044 Ag_740 Ag_527 65.6(3) . .
Ag_723 Ag_740 Ag_527 55.39(11) . .
Ag_728 Ag_740 Ag_527 118.94(15) . .
Ag_528 Ag_740 Ag_527 55.64(11) . .
Ag_618 Ag_740 Ag_527 82.86(13) . .
Ag1A_621 Ag6_740 S0_1049 113.1(7) . .
Ag1A_621 Ag6_740 Ag_812 164.5(5) . .
S0_1049 Ag6_740 Ag_812 56.7(5) . .
Ag1A_621 Ag6_740 Ag_738 106.0(4) . .
S0_1049 Ag6_740 Ag_738 74.6(4) . .
Ag_812 Ag6_740 Ag_738 61.4(2) . .
Ag1A_621 Ag6_740 Ag_510 69.7(3) . .
S0_1049 Ag6_740 Ag_510 134.9(5) . .
Ag_812 Ag6_740 Ag_510 108.3(3) . .
Ag_738 Ag6_740 Ag_510 62.35(16) . .
Ag1A_621 Ag6_740 Ag_733 71.8(4) . .
S0_1049 Ag6_740 Ag_733 165.9(5) . .
Ag_812 Ag6_740 Ag_733 121.1(4) . .
Ag_738 Ag6_740 Ag_733 117.5(2) . .
Ag_510 Ag6_740 Ag_733 58.89(16) . .
Ag1A_621 Ag6_740 Ag5_447 62.7(4) . .
S0_1049 Ag6_740 Ag5_447 53.0(5) . .
Ag_812 Ag6_740 Ag5_447 103.6(3) . .
Ag_738 Ag6_740 Ag5_447 74.8(2) . .
Ag_510 Ag6_740 Ag5_447 100.8(3) . .
Ag_733 Ag6_740 Ag5_447 134.4(3) . .
S0_1039 Ag_801 S0_1038 165.3(5) . .
S0_1039 Ag_801 Ag_702 102.5(4) . .
S0_1038 Ag_801 Ag_702 83.5(4) . .
S0_1039 Ag_801 Ag_701 131.0(4) . .
S0_1038 Ag_801 Ag_701 63.6(4) . .
Ag_702 Ag_801 Ag_701 69.96(17) . .
S0_1039 Ag_801 Ag_501 80.4(4) . .
S0_1038 Ag_801 Ag_501 113.8(4) . .
Ag_702 Ag_801 Ag_501 57.08(14) . .
Ag_701 Ag_801 Ag_501 54.23(18) . .
S0_1039 Ag_802 S0_1039 144.8(6) 17_554 .
S0_1039 Ag_802 Ag_512 107.6(3) 17_554 .
S0_1039 Ag_802 Ag_512 107.6(3) . .
S0_1039 Ag_802 Ag_703 139.9(4) 17_554 17_554
S0_1039 Ag_802 Ag_703 63.3(4) . 17_554
Ag_512 Ag_802 Ag_703 58.59(11) . 17_554
S0_1039 Ag_802 Ag_703 63.2(4) 17_554 .
S0_1039 Ag_802 Ag_703 139.9(4) . .
Ag_512 Ag_802 Ag_703 58.60(11) . .
Ag_703 Ag_802 Ag_703 117.2(2) 17_554 .
S0_1039 Ag_802 Ag_702 88.4(4) 17_554 17_554
S0_1039 Ag_802 Ag_702 111.4(4) . 17_554
Ag_512 Ag_802 Ag_702 56.02(10) . 17_554
Ag_703 Ag_802 Ag_702 51.96(13) 17_554 17_554
Ag_703 Ag_802 Ag_702 91.95(15) . 17_554
S0_1039 Ag_802 Ag_702 111.4(4) 17_554 .
S0_1039 Ag_802 Ag_702 88.4(4) . .
Ag_512 Ag_802 Ag_702 56.03(10) . .
Ag_703 Ag_802 Ag_702 91.94(15) 17_554 .
Ag_703 Ag_802 Ag_702 51.95(13) . .
Ag_702 Ag_802 Ag_702 112.1(2) 17_554 .
S0_1035 Ag_803 S0_1034 169.5(7) . .
S0_1035 Ag_803 Ag_718 93.9(4) . .
S0_1034 Ag_803 Ag_718 83.1(4) . .
S0_1035 Ag_803 Ag_717 129.8(4) . .
S0_1034 Ag_803 Ag_717 57.3(4) . .
Ag_718 Ag_803 Ag_717 62.85(17) . .
S0_1035 Ag_803 Ag_505 74.8(4) . .
S0_1034 Ag_803 Ag_505 110.9(4) . .
Ag_718 Ag_803 Ag_505 54.77(14) . .
Ag_717 Ag_803 Ag_505 55.23(17) . .
S0_1035 Ag_804 S0_1043 145.5(5) . .
S0_1035 Ag_804 Ag_516 93.2(4) . .
S0_1043 Ag_804 Ag_516 118.1(4) . .
S0_1035 Ag_804 Ag_719 123.3(5) . .
S0_1043 Ag_804 Ag_719 68.8(4) . .
Ag_516 Ag_804 Ag_719 59.53(13) . .
S0_1035 Ag_804 Ag_715 108.3(5) . .
S0_1043 Ag_804 Ag_715 100.0(5) . .
Ag_516 Ag_804 Ag_715 60.64(14) . .
Ag_719 Ag_804 Ag_715 99.59(19) . .
S0_1035 Ag_804 Ag_714 57.1(4) . .
S0_1043 Ag_804 Ag_714 153.4(5) . .
Ag_516 Ag_804 Ag_714 55.02(14) . .
Ag_719 Ag_804 Ag_714 114.17(17) . .
Ag_715 Ag_804 Ag_714 53.50(14) . .
S0_1035 Ag_804 Ag_808 145.7(5) . .
S0_1043 Ag_804 Ag_808 47.5(4) . .
Ag_516 Ag_804 Ag_808 99.8(2) . .
Ag_719 Ag_804 Ag_808 90.4(2) . .
Ag_715 Ag_804 Ag_808 54.23(15) . .
Ag_714 Ag_804 Ag_808 106.1(2) . .
S0_1042 Ag_808 S0_1043 159.0(5) . .
S0_1042 Ag_808 Ag_716 69.0(4) . .
S0_1043 Ag_808 Ag_716 130.1(4) . .
S0_1042 Ag_808 Ag_715 86.4(4) . .
S0_1043 Ag_808 Ag_715 105.7(4) . .
Ag_716 Ag_808 Ag_715 75.67(17) . .
S0_1042 Ag_808 Ag_526 119.4(4) . .
S0_1043 Ag_808 Ag_526 81.5(3) . .
Ag_716 Ag_808 Ag_526 57.22(14) . .
Ag_715 Ag_808 Ag_526 56.40(12) . .
S0_1042 Ag_808 Ag_804 134.1(5) . .
S0_1043 Ag_808 Ag_804 48.7(4) . .
Ag_716 Ag_808 Ag_804 121.93(19) . .
Ag_715 Ag_808 Ag_804 58.90(16) . .
Ag_526 Ag_808 Ag_804 67.66(15) . .
S0_1056 Ag1_808 S0_1037 137.7(5) . .
S0_1056 Ag1_808 S0_1038 108.3(6) . .
S0_1037 Ag1_808 S0_1038 114.0(6) . .
S0_1056 Ag1_808 Ag_706 78.4(3) . .
S0_1037 Ag1_808 Ag_706 76.3(3) . .
S0_1038 Ag1_808 Ag_706 126.0(4) . .
S0_1056 Ag1_808 Ag_705 131.8(3) . .
S0_1037 Ag1_808 Ag_705 56.2(4) . .
S0_1038 Ag1_808 Ag_705 82.0(4) . .
Ag_706 Ag1_808 Ag_705 59.61(15) . .
S0_1056 Ag1_808 Ag_702 55.2(3) . .
S0_1037 Ag1_808 Ag_702 132.1(3) . .
S0_1038 Ag1_808 Ag_702 79.1(4) . .
Ag_706 Ag1_808 Ag_702 60.92(15) . .
Ag_705 Ag1_808 Ag_702 82.69(18) . .
S0_1041 Ag_809 S0_1054 127.8(5) . .
S0_1041 Ag_809 S0_1042 116.0(6) . .
S0_1054 Ag_809 S0_1042 116.1(6) . .
S0_1041 Ag_809 Ag_712 57.5(3) . .
S0_1054 Ag_809 Ag_712 128.8(3) . .
S0_1042 Ag_809 Ag_712 81.5(4) . .
S0_1041 Ag_809 Ag_711 74.0(3) . .
S0_1054 Ag_809 Ag_711 72.9(3) . .
S0_1042 Ag_809 Ag_711 126.9(4) . .
Ag_712 Ag_809 Ag_711 59.86(14) . .
S0_1041 Ag_809 Ag_715 131.5(3) . .
S0_1054 Ag_809 Ag_715 55.0(3) . .
S0_1042 Ag_809 Ag_715 81.7(4) . .
Ag_712 Ag_809 Ag_715 83.95(17) . .
Ag_711 Ag_809 Ag_715 60.78(13) . .
S0_1031 Ag1_809 S0_1047 161.0(6) . .
S0_1031 Ag1_809 Ag_520 72.3(3) . .
S0_1047 Ag1_809 Ag_520 121.7(4) . .
S0_1031 Ag1_809 Ag_735 107.8(4) . .
S0_1047 Ag1_809 Ag_735 73.3(4) . .
Ag_520 Ag1_809 Ag_735 60.65(14) . .
S0_1031 Ag1_809 Ag1_810 146.6(5) . .
S0_1047 Ag1_809 Ag1_810 49.0(6) . .
Ag_520 Ag1_809 Ag1_810 100.5(2) . .
Ag_735 Ag1_809 Ag1_810 95.6(3) . .
S0_1031 Ag1_809 Ag_731 96.1(4) . .
S0_1047 Ag1_809 Ag_731 102.4(6) . .
Ag_520 Ag1_809 Ag_731 58.03(13) . .
Ag_735 Ag1_809 Ag_731 101.00(18) . .
Ag1_810 Ag1_809 Ag_731 55.28(18) . .
S0_1033 Ag_810 S0_1053 148.7(5) . .
S0_1033 Ag_810 S0_1034 114.3(5) . .
S0_1053 Ag_810 S0_1034 97.0(5) . .
S0_1033 Ag_810 Ag_722 79.8(3) . .
S0_1053 Ag_810 Ag_722 80.9(3) . .
S0_1034 Ag_810 Ag_722 125.0(4) . .
S0_1033 Ag_810 Ag_721 55.3(3) . .
S0_1053 Ag_810 Ag_721 129.9(3) . .
S0_1034 Ag_810 Ag_721 85.6(4) . .
Ag_722 Ag_810 Ag_721 58.42(13) . .
S0_1033 Ag_810 Ag_718 130.8(3) . .
S0_1053 Ag_810 Ag_718 54.1(3) . .
S0_1034 Ag_810 Ag_718 75.1(4) . .
Ag_722 Ag_810 Ag_718 59.37(13) . .
Ag_721 Ag_810 Ag_718 79.03(16) . .
S0_1047 Ag1_810 S0_1046 164.1(6) . .
S0_1047 Ag1_810 Ag_732 128.8(5) . .
S0_1046 Ag1_810 Ag_732 65.5(5) . .
S0_1047 Ag1_810 Ag_731 109.8(5) . .
S0_1046 Ag1_810 Ag_731 79.5(4) . .
Ag_732 Ag1_810 Ag_731 74.2(2) . .
S0_1047 Ag1_810 Ag_530 81.9(4) . .
S0_1046 Ag1_810 Ag_530 114.0(5) . .
Ag_732 Ag1_810 Ag_530 56.8(2) . .
Ag_731 Ag1_810 Ag_530 57.12(16) . .
S0_1047 Ag1_810 Ag1_809 48.5(5) . .
S0_1046 Ag1_810 Ag1_809 134.1(6) . .
Ag_732 Ag1_810 Ag1_809 122.8(3) . .
Ag_731 Ag1_810 Ag1_809 63.37(19) . .
Ag_530 Ag1_810 Ag1_809 68.23(18) . .
S0_1051 Ag_811 S0_1045 141.3(5) . .
S0_1051 Ag_811 S0_1046 108.1(6) . .
S0_1045 Ag_811 S0_1046 109.0(6) . .
S0_1051 Ag_811 Ag_727 77.8(3) . .
S0_1045 Ag_811 Ag_727 76.4(3) . .
S0_1046 Ag_811 Ag_727 115.9(4) . .
S0_1051 Ag_811 Ag_728 127.5(3) . .
S0_1045 Ag_811 Ag_728 55.4(3) . .
S0_1046 Ag_811 Ag_728 74.1(5) . .
Ag_727 Ag_811 Ag_728 57.15(13) . .
S0_1051 Ag_811 Ag_731 55.2(3) . .
S0_1045 Ag_811 Ag_731 128.0(3) . .
S0_1046 Ag_811 Ag_731 73.3(4) . .
Ag_727 Ag_811 Ag_731 58.63(12) . .
Ag_728 Ag_811 Ag_731 77.51(16) . .
S0_1057 Ag_812 S0_1049 151.4(7) . .
S0_1057 Ag_812 Ag6_740 123.6(5) . .
S0_1049 Ag_812 Ag6_740 58.0(5) . .
S0_1057 Ag_812 Ag_738 83.1(4) . .
S0_1049 Ag_812 Ag_738 74.3(4) . .
Ag6_740 Ag_812 Ag_738 59.6(2) . .
S0_1057 Ag_812 Ag_734 53.7(5) . .
S0_1049 Ag_812 Ag_734 124.4(5) . .
Ag6_740 Ag_812 Ag_734 70.9(3) . .
Ag_738 Ag_812 Ag_734 61.36(18) . .
S0_1015 Ag_901 S0_1030 176.1(7) . .
S0_1015 Ag_901 C2_1015 74.4(6) . .
S0_1030 Ag_901 C2_1015 109.5(7) . .
S0_1015 Ag_901 C1_1015 44.1(3) . .
S0_1030 Ag_901 C1_1015 139.6(6) . .
C2_1015 Ag_901 C1_1015 33.0(2) . .
S0_1015 Ag_901 Ag1C_621 44.7(5) . .
S0_1030 Ag_901 Ag1C_621 131.8(6) . .
C2_1015 Ag_901 Ag1C_621 115.6(6) . .
C1_1015 Ag_901 Ag1C_621 88.5(5) . .
S0_1015 Ag_901 Ag1B_621 71.1(5) . .
S0_1030 Ag_901 Ag1B_621 105.8(5) . .
C2_1015 Ag_901 Ag1B_621 132.2(7) . .
C1_1015 Ag_901 Ag1B_621 113.2(5) . .
Ag1C_621 Ag_901 Ag1B_621 27.9(3) . .
S0_1015 Ag_901 Ag1_622 83.6(5) . .
S0_1030 Ag_901 Ag1_622 92.9(6) . .
C2_1015 Ag_901 Ag1_622 143.0(6) . .
C1_1015 Ag_901 Ag1_622 113.7(5) . .
Ag1C_621 Ag_901 Ag1_622 60.2(3) . .
Ag1B_621 Ag_901 Ag1_622 63.1(2) . .
S0_1015 Ag_901 Ag1A_621 100.2(5) . .
S0_1030 Ag_901 Ag1A_621 76.2(5) . .
C2_1015 Ag_901 Ag1A_621 159.3(8) . .
C1_1015 Ag_901 Ag1A_621 144.1(5) . .
Ag1C_621 Ag_901 Ag1A_621 55.6(4) . .
Ag1B_621 Ag_901 Ag1A_621 31.9(3) . .
Ag1_622 Ag_901 Ag1A_621 53.1(3) . .
S0_1015 Ag_901 Ag_902 133.5(7) . .
S0_1030 Ag_901 Ag_902 44.4(6) . .
C2_1015 Ag_901 Ag_902 121.7(7) . .
C1_1015 Ag_901 Ag_902 127.8(5) . .
Ag1C_621 Ag_901 Ag_902 115.9(4) . .
Ag1B_621 Ag_901 Ag_902 106.0(4) . .
Ag1_622 Ag_901 Ag_902 57.1(3) . .
Ag1A_621 Ag_901 Ag_902 76.7(4) . .
S0_1030 Ag_902 S0_1016 156.8(9) . .
S0_1030 Ag_902 Ag_733 102.4(6) . .
S0_1016 Ag_902 Ag_733 56.6(5) . .
S0_1030 Ag_902 Ag1_622 94.6(6) . .
S0_1016 Ag_902 Ag1_622 83.8(4) . .
Ag_733 Ag_902 Ag1_622 60.9(2) . .
S0_1030 Ag_902 Ag_901 46.2(6) . .
S0_1016 Ag_902 Ag_901 140.9(5) . .
Ag_733 Ag_902 Ag_901 102.5(3) . .
Ag1_622 Ag_902 Ag_901 57.5(2) . .
C1_1001 S0_1001 Ag_603 116.2(6) . .
C1_1001 S0_1001 Ag_604 107.3(5) . .
Ag_603 S0_1001 Ag_604 75.6(4) . .
C1_1001 S0_1001 Ag_611 136.9(6) . .
Ag_603 S0_1001 Ag_611 103.8(3) . .
Ag_604 S0_1001 Ag_611 66.9(3) . .
C1_1001 S0_1001 Ag_610 146.5(5) . .
Ag_603 S0_1001 Ag_610 65.3(3) . .
Ag_604 S0_1001 Ag_610 105.4(3) . .
Ag_611 S0_1001 Ag_610 64.8(2) . .
C2_1001 C1_1001 C6_1001 119.67(16) . .
C2_1001 C1_1001 S0_1001 120.3(5) . .
C6_1001 C1_1001 S0_1001 120.0(5) . .
C3_1001 C2_1001 C1_1001 120.58(16) . .
C2_1001 C3_1001 C4_1001 119.91(16) . .
C5_1001 C4_1001 C3_1001 119.33(15) . .
C5_1001 C4_1001 C7_1001 120.4(3) . .
C3_1001 C4_1001 C7_1001 120.3(3) . .
C6_1001 C5_1001 C4_1001 119.92(16) . .
C5_1001 C6_1001 C1_1001 120.58(16) . .
C4_1001 C7_1001 C9_1001 111.1(6) . .
C4_1001 C7_1001 C0_1001 111.6(6) . .
C9_1001 C7_1001 C0_1001 107.7(2) . .
C4_1001 C7_1001 C8_1001 111.0(6) . .
C9_1001 C7_1001 C8_1001 107.7(2) . .
C0_1001 C7_1001 C8_1001 107.7(2) . .
C1_1002 S0_1002 Ag_605 112.2(5) . .
C1_1002 S0_1002 Ag_604 124.1(6) . .
Ag_605 S0_1002 Ag_604 76.4(4) . .
C1_1002 S0_1002 Ag1_629 126.7(6) . .
Ag_605 S0_1002 Ag1_629 70.4(4) . .
Ag_604 S0_1002 Ag1_629 108.5(4) . .
C1_1002 S0_1002 Ag_612 140.5(5) . .
Ag_605 S0_1002 Ag_612 107.2(4) . .
Ag_604 S0_1002 Ag_612 67.8(3) . .
Ag1_629 S0_1002 Ag_612 64.8(3) . .
C6_1002 C1_1002 C2_1002 119.68(16) . .
C6_1002 C1_1002 S0_1002 120.2(5) . .
C2_1002 C1_1002 S0_1002 120.1(5) . .
C3_1002 C2_1002 C1_1002 120.57(16) . .
C2_1002 C3_1002 C4_1002 119.92(16) . .
C5_1002 C4_1002 C3_1002 119.33(15) . .
C5_1002 C4_1002 C7_1002 120.3(3) . .
C3_1002 C4_1002 C7_1002 120.3(3) . .
C6_1002 C5_1002 C4_1002 119.91(16) . .
C5_1002 C6_1002 C1_1002 120.58(16) . .
C4_1002 C7_1002 C9_1002 111.5(6) . .
C4_1002 C7_1002 C8_1002 111.3(6) . .
C9_1002 C7_1002 C8_1002 107.6(2) . .
C4_1002 C7_1002 C0_1002 110.9(6) . .
C9_1002 C7_1002 C0_1002 107.7(2) . .
C8_1002 C7_1002 C0_1002 107.7(2) . .
C1_1003 S0_1003 Ag_605 117.8(6) . .
C1_1003 S0_1003 Ag_601 122.2(5) . .
Ag_605 S0_1003 Ag_601 77.2(4) . .
C1_1003 S0_1003 Ag1_628 127.0(5) . .
Ag_605 S0_1003 Ag1_628 71.5(3) . .
Ag_601 S0_1003 Ag1_628 110.8(3) . .
C1_1003 S0_1003 Ag1_627 130.4(6) . .
Ag_605 S0_1003 Ag1_627 111.7(3) . .
Ag_601 S0_1003 Ag1_627 71.0(3) . .
Ag1_628 S0_1003 Ag1_627 66.4(3) . .
C2_1003 C1_1003 C6_1003 119.68(16) . .
C2_1003 C1_1003 S0_1003 120.2(5) . .
C6_1003 C1_1003 S0_1003 120.1(5) . .
C3_1003 C2_1003 C1_1003 120.57(16) . .
C2_1003 C3_1003 C4_1003 119.92(16) . .
C5_1003 C4_1003 C3_1003 119.34(15) . .
C5_1003 C4_1003 C7_1003 120.4(3) . .
C3_1003 C4_1003 C7_1003 120.3(3) . .
C6_1003 C5_1003 C4_1003 119.91(16) . .
C5_1003 C6_1003 C1_1003 120.58(16) . .
C4_1003 C7_1003 C9_1003 111.3(6) . .
C4_1003 C7_1003 C8_1003 111.0(6) . .
C9_1003 C7_1003 C8_1003 107.7(2) . .
C4_1003 C7_1003 C0_1003 111.4(6) . .
C9_1003 C7_1003 C0_1003 107.7(2) . .
C8_1003 C7_1003 C0_1003 107.7(2) . .
C1_1004 S0_1004 Ag_601 109.7(5) . .
C1_1004 S0_1004 Ag_602 121.2(5) . .
Ag_601 S0_1004 Ag_602 75.6(4) . .
C1_1004 S0_1004 Ag_606 132.5(6) . 17_554
Ag_601 S0_1004 Ag_606 68.6(3) . 17_554
Ag_602 S0_1004 Ag_606 104.7(3) . 17_554
C1_1004 S0_1004 Ag_607 145.5(5) . 17_554
Ag_601 S0_1004 Ag_607 104.8(3) . 17_554
Ag_602 S0_1004 Ag_607 66.7(3) . 17_554
Ag_606 S0_1004 Ag_607 62.4(2) 17_554 17_554
C6_1004 C1_1004 C2_1004 119.67(16) . .
C6_1004 C1_1004 S0_1004 120.1(5) . .
C2_1004 C1_1004 S0_1004 120.2(5) . .
C3_1004 C2_1004 C1_1004 120.58(16) . .
C2_1004 C3_1004 C4_1004 119.93(16) . .
C3_1004 C4_1004 C5_1004 119.32(15) . .
C3_1004 C4_1004 C7_1004 120.4(3) . .
C5_1004 C4_1004 C7_1004 120.3(3) . .
C6_1004 C5_1004 C4_1004 119.92(16) . .
C5_1004 C6_1004 C1_1004 120.59(17) . .
C4_1004 C7_1004 C8_1004 111.1(6) . .
C4_1004 C7_1004 C9_1004 111.5(6) . .
C8_1004 C7_1004 C9_1004 107.6(2) . .
C4_1004 C7_1004 C0_1004 111.1(6) . .
C8_1004 C7_1004 C0_1004 107.7(2) . .
C9_1004 C7_1004 C0_1004 107.6(2) . .
C1_1005 S0_1005 Ag_602 111.2(6) . .
C1_1005 S0_1005 Ag_603 115.5(5) . .
Ag_602 S0_1005 Ag_603 79.9(4) . .
C1_1005 S0_1005 Ag_608 136.1(5) . 17_554
Ag_602 S0_1005 Ag_608 67.5(3) . 17_554
Ag_603 S0_1005 Ag_608 107.5(4) . 17_554
C1_1005 S0_1005 Ag_609 139.2(6) . .
Ag_602 S0_1005 Ag_609 109.4(4) . .
Ag_603 S0_1005 Ag_609 67.9(3) . .
Ag_608 S0_1005 Ag_609 65.7(3) 17_554 .
C6_1005 C1_1005 C2_1005 119.68(16) . .
C6_1005 C1_1005 S0_1005 120.1(5) . .
C2_1005 C1_1005 S0_1005 120.2(5) . .
C3_1005 C2_1005 C1_1005 120.58(16) . .
C2_1005 C3_1005 C4_1005 119.91(17) . .
C3_1005 C4_1005 C5_1005 119.34(15) . .
C3_1005 C4_1005 C7_1005 120.4(3) . .
C5_1005 C4_1005 C7_1005 120.3(3) . .
C6_1005 C5_1005 C4_1005 119.92(16) . .
C5_1005 C6_1005 C1_1005 120.58(18) . .
C4_1005 C7_1005 C9_1005 111.2(6) . .
C4_1005 C7_1005 C8_1005 111.3(6) . .
C9_1005 C7_1005 C8_1005 107.7(2) . .
C4_1005 C7_1005 C0_1005 111.1(6) . .
C9_1005 C7_1005 C0_1005 107.7(2) . .
C8_1005 C7_1005 C0_1005 107.7(2) . .
C1_1006 S0_1006 Ag_623 116.9(6) . .
C1_1006 S0_1006 Ag1_622 123.9(5) . .
Ag_623 S0_1006 Ag1_622 85.3(4) . .
C1_1006 S0_1006 Ag_611 116.5(5) . .
Ag_623 S0_1006 Ag_611 72.2(4) . .
Ag1_622 S0_1006 Ag_611 119.4(4) . .
C1_1006 S0_1006 Ag_610 122.6(5) . .
Ag_623 S0_1006 Ag_610 119.4(4) . .
Ag1_622 S0_1006 Ag_610 71.6(3) . .
Ag_611 S0_1006 Ag_610 72.5(4) . .
C6_1006 C1_1006 C2_1006 119.69(16) . .
C6_1006 C1_1006 S0_1006 119.8(5) . .
C2_1006 C1_1006 S0_1006 120.5(5) . .
C3_1006 C2_1006 C1_1006 120.56(16) . .
C2_1006 C3_1006 C4_1006 119.92(16) . .
C3_1006 C4_1006 C5_1006 119.34(15) . .
C3_1006 C4_1006 C7_1006 120.5(3) . .
C5_1006 C4_1006 C7_1006 120.2(3) . .
C6_1006 C5_1006 C4_1006 119.91(16) . .
C5_1006 C6_1006 C1_1006 120.58(16) . .
C4_1006 C7_1006 C8_1006 111.4(6) . .
C4_1006 C7_1006 C9_1006 111.2(6) . .
C8_1006 C7_1006 C9_1006 107.7(2) . .
C4_1006 C7_1006 C0_1006 111.0(6) . .
C8_1006 C7_1006 C0_1006 107.7(2) . .
C9_1006 C7_1006 C0_1006 107.7(2) . .
C1_1007 S0_1007 Ag_612 104.7(5) . .
C1_1007 S0_1007 Ag_611 112.2(5) . .
Ag_612 S0_1007 Ag_611 73.5(4) . .
C1_1007 S0_1007 Ag_624 135.3(6) . .
Ag_612 S0_1007 Ag_624 108.7(4) . .
Ag_611 S0_1007 Ag_624 105.2(4) . .
C6_1007 C1_1007 C2_1007 119.66(16) . .
C6_1007 C1_1007 S0_1007 120.1(5) . .
C2_1007 C1_1007 S0_1007 120.2(5) . .
C3_1007 C2_1007 C1_1007 120.59(16) . .
C2_1007 C3_1007 C4_1007 119.92(16) . .
C5_1007 C4_1007 C3_1007 119.33(15) . .
C5_1007 C4_1007 C7_1007 120.4(3) . .
C3_1007 C4_1007 C7_1007 120.3(3) . .
C6_1007 C5_1007 C4_1007 119.92(16) . .
C5_1007 C6_1007 C1_1007 120.58(16) . .
C4_1007 C7_1007 C0_1007 111.3(6) . .
C4_1007 C7_1007 C8_1007 111.1(6) . .
C0_1007 C7_1007 C8_1007 107.7(2) . .
C4_1007 C7_1007 C9_1007 111.2(6) . .
C0_1007 C7_1007 C9_1007 107.7(2) . .
C8_1007 C7_1007 C9_1007 107.6(2) . .
C1_1008 S0_1008 Ag_626 121.2(6) . .
C1_1008 S0_1008 Ag_625 132.9(5) . .
Ag_626 S0_1008 Ag_625 84.5(4) . .
C6_1008 C1_1008 C2_1008 119.69(16) . .
C6_1008 C1_1008 S0_1008 120.3(5) . .
C2_1008 C1_1008 S0_1008 120.0(5) . .
C3_1008 C2_1008 C1_1008 120.57(16) . .
C2_1008 C3_1008 C4_1008 119.92(16) . .
C5_1008 C4_1008 C3_1008 119.34(15) . .
C5_1008 C4_1008 C7_1008 120.4(3) . .
C3_1008 C4_1008 C7_1008 120.3(3) . .
C6_1008 C5_1008 C4_1008 119.91(16) . .
C5_1008 C6_1008 C1_1008 120.57(16) . .
C4_1008 C7_1008 C8_1008 111.3(6) . .
C4_1008 C7_1008 C9_1008 111.3(6) . .
C8_1008 C7_1008 C9_1008 107.7(2) . .
C4_1008 C7_1008 C0_1008 111.1(6) . .
C8_1008 C7_1008 C0_1008 107.6(2) . .
C9_1008 C7_1008 C0_1008 107.7(2) . .
C1_1009 S0_1009 Ag1_628 110.3(5) . .
C1_1009 S0_1009 Ag1_629 113.2(5) . .
Ag1_628 S0_1009 Ag1_629 78.0(4) . .
C1_1009 S0_1009 Ag_627 120.3(5) . .
Ag1_628 S0_1009 Ag_627 112.8(5) . .
Ag1_629 S0_1009 Ag_627 114.5(4) . .
C2_1009 C1_1009 C6_1009 119.67(16) . .
C2_1009 C1_1009 S0_1009 120.3(5) . .
C6_1009 C1_1009 S0_1009 120.0(5) . .
C3_1009 C2_1009 C1_1009 120.58(16) . .
C2_1009 C3_1009 C4_1009 119.92(16) . .
C3_1009 C4_1009 C5_1009 119.33(15) . .
C3_1009 C4_1009 C7_1009 120.4(3) . .
C5_1009 C4_1009 C7_1009 120.3(3) . .
C6_1009 C5_1009 C4_1009 119.93(16) . .
C5_1009 C6_1009 C1_1009 120.58(16) . .
C4_1009 C7_1009 C8_1009 111.1(6) . .
C4_1009 C7_1009 C9_1009 111.5(6) . .
C8_1009 C7_1009 C9_1009 107.6(2) . .
C4_1009 C7_1009 C0_1009 111.1(6) . .
C8_1009 C7_1009 C0_1009 107.7(2) . .
C9_1009 C7_1009 C0_1009 107.7(2) . .
C1_1010 S0_1010 Ag_629 120.1(6) . .
C1_1010 S0_1010 Ag_628 123.7(5) . .
Ag_629 S0_1010 Ag_628 76.5(4) . .
C1_1010 S0_1010 Ag1_627 135.3(5) . .
Ag_629 S0_1010 Ag1_627 66.0(3) . .
Ag_628 S0_1010 Ag1_627 101.1(3) . .
C6_1010 C1_1010 C2_1010 119.67(16) . .
C6_1010 C1_1010 S0_1010 120.3(5) . .
C2_1010 C1_1010 S0_1010 120.0(5) . .
C3_1010 C2_1010 C1_1010 120.59(16) . .
C2_1010 C3_1010 C4_1010 119.91(16) . .
C5_1010 C4_1010 C3_1010 119.33(15) . .
C5_1010 C4_1010 C7_1010 120.4(3) . .
C3_1010 C4_1010 C7_1010 120.2(3) . .
C6_1010 C5_1010 C4_1010 119.92(16) . .
C5_1010 C6_1010 C1_1010 120.58(16) . .
C4_1010 C7_1010 C8_1010 111.2(6) . .
C4_1010 C7_1010 C9_1010 111.5(5) . .
C8_1010 C7_1010 C9_1010 107.7(2) . .
C4_1010 C7_1010 C0_1010 111.0(6) . .
C8_1010 C7_1010 C0_1010 107.7(2) . .
C9_1010 C7_1010 C0_1010 107.7(2) . .
C1_1011 S0_1011 Ag1_627 110.2(5) . 17_554
C1_1011 S0_1011 Ag_606 112.4(5) . .
Ag1_627 S0_1011 Ag_606 78.4(4) 17_554 .
C1_1011 S0_1011 Ag_622 123.3(5) . .
Ag1_627 S0_1011 Ag_622 110.1(4) 17_554 .
Ag_606 S0_1011 Ag_622 113.5(4) . .
C2_1011 C1_1011 C6_1011 119.65(16) . .
C2_1011 C1_1011 S0_1011 120.4(5) . .
C6_1011 C1_1011 S0_1011 120.0(5) . .
C3_1011 C2_1011 C1_1011 120.59(16) . .
C2_1011 C3_1011 C4_1011 119.93(16) . .
C3_1011 C4_1011 C5_1011 119.31(15) . .
C3_1011 C4_1011 C7_1011 120.4(3) . .
C5_1011 C4_1011 C7_1011 120.3(3) . .
C6_1011 C5_1011 C4_1011 119.93(16) . .
C5_1011 C6_1011 C1_1011 120.60(16) . .
C4_1011 C7_1011 C0_1011 111.2(6) . .
C4_1011 C7_1011 C9_1011 111.3(6) . .
C0_1011 C7_1011 C9_1011 107.7(2) . .
C4_1011 C7_1011 C8_1011 111.3(6) . .
C0_1011 C7_1011 C8_1011 107.6(2) . .
C9_1011 C7_1011 C8_1011 107.6(2) . .
C1_1012 S0_1012 Ag_617 127.5(5) . .
C1_1012 S0_1012 Ag_616 121.5(6) . .
Ag_617 S0_1012 Ag_616 83.8(4) . .
C1_1012 S0_1012 Ag_607 128.1(6) . .
Ag_617 S0_1012 Ag_607 71.0(3) . .
Ag_616 S0_1012 Ag_607 107.3(4) . .
C1_1012 S0_1012 Ag_606 120.6(5) . .
Ag_617 S0_1012 Ag_606 111.6(4) . .
Ag_616 S0_1012 Ag_606 66.0(3) . .
Ag_607 S0_1012 Ag_606 63.3(3) . .
C2_1012 C1_1012 C6_1012 119.67(16) . .
C2_1012 C1_1012 S0_1012 120.5(5) . .
C6_1012 C1_1012 S0_1012 119.8(5) . .
C3_1012 C2_1012 C1_1012 120.58(16) . .
C2_1012 C3_1012 C4_1012 119.92(16) . .
C5_1012 C4_1012 C3_1012 119.33(15) . .
C5_1012 C4_1012 C7_1012 120.3(3) . .
C3_1012 C4_1012 C7_1012 120.4(3) . .
C6_1012 C5_1012 C4_1012 119.92(16) . .
C5_1012 C6_1012 C1_1012 120.59(16) . .
C4_1012 C7_1012 C9_1012 111.1(6) . .
C4_1012 C7_1012 C0_1012 110.9(6) . .
C9_1012 C7_1012 C0_1012 107.7(2) . .
C4_1012 C7_1012 C8_1012 111.6(6) . .
C9_1012 C7_1012 C8_1012 107.7(2) . .
C0_1012 C7_1012 C8_1012 107.6(2) . .
C1_1013 S0_1013 Ag_607 107.5(5) . .
C1_1013 S0_1013 Ag_608 108.7(5) . .
Ag_607 S0_1013 Ag_608 75.3(4) . .
C1_1013 S0_1013 Ag_618 133.0(6) . .
Ag_607 S0_1013 Ag_618 106.4(4) . .
Ag_608 S0_1013 Ag_618 110.7(4) . .
C2_1013 C1_1013 C6_1013 119.66(16) . .
C2_1013 C1_1013 S0_1013 120.3(5) . .
C6_1013 C1_1013 S0_1013 120.0(5) . .
C3_1013 C2_1013 C1_1013 120.58(16) . .
C2_1013 C3_1013 C4_1013 119.93(16) . .
C3_1013 C4_1013 C5_1013 119.32(15) . .
C3_1013 C4_1013 C7_1013 120.4(3) . .
C5_1013 C4_1013 C7_1013 120.3(3) . .
C6_1013 C5_1013 C4_1013 119.92(16) . .
C5_1013 C6_1013 C1_1013 120.60(16) . .
C4_1013 C7_1013 C0_1013 111.2(6) . .
C4_1013 C7_1013 C9_1013 111.2(6) . .
C0_1013 C7_1013 C9_1013 107.6(2) . .
C4_1013 C7_1013 C8_1013 111.3(6) . .
C0_1013 C7_1013 C8_1013 107.6(2) . .
C9_1013 C7_1013 C8_1013 107.6(2) . .
C1_1014 S0_1014 Ag_620 121.0(6) . .
C1_1014 S0_1014 Ag_619 125.2(6) . .
Ag_620 S0_1014 Ag_619 88.0(4) . .
C1_1014 S0_1014 Ag_609 119.9(6) . 17_554
Ag_620 S0_1014 Ag_609 71.4(4) . 17_554
Ag_619 S0_1014 Ag_609 112.9(4) . 17_554
C1_1014 S0_1014 Ag_608 123.5(6) . .
Ag_620 S0_1014 Ag_608 114.3(4) . .
Ag_619 S0_1014 Ag_608 65.5(3) . .
Ag_609 S0_1014 Ag_608 67.1(4) 17_554 .
C2_1014 C1_1014 C6_1014 119.66(16) . .
C2_1014 C1_1014 S0_1014 120.3(5) . .
C6_1014 C1_1014 S0_1014 120.1(5) . .
C3_1014 C2_1014 C1_1014 120.59(16) . .
C2_1014 C3_1014 C4_1014 119.92(16) . .
C3_1014 C4_1014 C5_1014 119.32(15) . .
C3_1014 C4_1014 C7_1014 120.4(3) . .
C5_1014 C4_1014 C7_1014 120.3(3) . .
C6_1014 C5_1014 C4_1014 119.93(16) . .
C5_1014 C6_1014 C1_1014 120.59(16) . .
C4_1014 C7_1014 C0_1014 111.4(6) . .
C4_1014 C7_1014 C9_1014 111.5(6) . .
C0_1014 C7_1014 C9_1014 107.7(2) . .
C4_1014 C7_1014 C8_1014 110.8(6) . .
C0_1014 C7_1014 C8_1014 107.6(2) . .
C9_1014 C7_1014 C8_1014 107.6(2) . .
C1_1015 S0_1015 Ag1C_621 163.1(10) . .
C1_1015 S0_1015 Ag_901 78.5(5) . .
Ag1C_621 S0_1015 Ag_901 86.4(8) . .
C1_1015 S0_1015 Ag_609 111.9(7) . .
Ag1C_621 S0_1015 Ag_609 82.5(6) . .
Ag_901 S0_1015 Ag_609 168.3(9) . .
C1_1015 S0_1015 Ag_610 109.0(7) . .
Ag1C_621 S0_1015 Ag_610 83.1(6) . .
Ag_901 S0_1015 Ag_610 109.7(8) . .
Ag_609 S0_1015 Ag_610 72.8(5) . .
C1_1015 S0_1015 Ag1B_621 139.9(7) . .
Ag1C_621 S0_1015 Ag1B_621 23.2(4) . .
Ag_901 S0_1015 Ag1B_621 65.6(6) . .
Ag_609 S0_1015 Ag1B_621 102.9(5) . .
Ag_610 S0_1015 Ag1B_621 99.6(5) . .
C6_1015 C1_1015 C2_1015 119.66(16) . .
C6_1015 C1_1015 S0_1015 120.3(5) . .
C2_1015 C1_1015 S0_1015 120.1(5) . .
C6_1015 C1_1015 Ag_901 153.7(11) . .
C2_1015 C1_1015 Ag_901 69.1(7) . .
S0_1015 C1_1015 Ag_901 57.5(6) . .
C3_1015 C2_1015 C1_1015 120.58(16) . .
C3_1015 C2_1015 Ag_901 148.6(7) . .
C1_1015 C2_1015 Ag_901 77.9(7) . .
C2_1015 C3_1015 C4_1015 119.93(17) . .
C5_1015 C4_1015 C3_1015 119.32(15) . .
C5_1015 C4_1015 C7_1015 120.3(3) . .
C3_1015 C4_1015 C7_1015 120.4(3) . .
C6_1015 C5_1015 C4_1015 119.92(16) . .
C5_1015 C6_1015 C1_1015 120.59(17) . .
C4_1015 C7_1015 C0_1015 111.3(6) . .
C4_1015 C7_1015 C9_1015 111.2(6) . .
C0_1015 C7_1015 C9_1015 107.6(2) . .
C4_1015 C7_1015 C8_1015 111.2(6) . .
C0_1015 C7_1015 C8_1015 107.6(2) . .
C9_1015 C7_1015 C8_1015 107.6(2) . .
C1_1016 S0_1016 Ag_902 100.1(6) . .
C1_1016 S0_1016 Ag_729 112.3(7) . .
Ag_902 S0_1016 Ag_729 145.7(6) . .
C1_1016 S0_1016 Ag_733 134.3(6) . .
Ag_902 S0_1016 Ag_733 72.4(5) . .
Ag_729 S0_1016 Ag_733 76.9(5) . .
C6_1016 C1_1016 C2_1016 119.68(16) . .
C6_1016 C1_1016 S0_1016 120.6(5) . .
C2_1016 C1_1016 S0_1016 119.8(5) . .
C3_1016 C2_1016 C1_1016 120.58(16) . .
C2_1016 C3_1016 C4_1016 119.91(16) . .
C5_1016 C4_1016 C3_1016 119.34(15) . .
C5_1016 C4_1016 C7_1016 120.4(3) . .
C3_1016 C4_1016 C7_1016 120.2(3) . .
C6_1016 C5_1016 C4_1016 119.92(16) . .
C5_1016 C6_1016 C1_1016 120.57(16) . .
C4_1016 C7_1016 C0_1016 111.5(6) . .
C4_1016 C7_1016 C8_1016 111.0(6) . .
C0_1016 C7_1016 C8_1016 107.6(2) . .
C4_1016 C7_1016 C9_1016 111.3(6) . .
C0_1016 C7_1016 C9_1016 107.7(2) . .
C8_1016 C7_1016 C9_1016 107.7(2) . .
C1_1017 S0_1017 Ag_623 124.6(5) . .
C1_1017 S0_1017 Ag_725 112.3(5) . .
Ag_623 S0_1017 Ag_725 123.1(4) . .
C1_1017 S0_1017 Ag_624 115.4(6) . .
Ag_623 S0_1017 Ag_624 79.4(4) . .
Ag_725 S0_1017 Ag_624 78.3(4) . .
C1_1017 S0_1017 Ag_729 119.9(6) . .
Ag_623 S0_1017 Ag_729 69.7(4) . .
Ag_725 S0_1017 Ag_729 81.9(4) . .
Ag_624 S0_1017 Ag_729 124.7(4) . .
C2_1017 C1_1017 C6_1017 119.68(16) . .
C2_1017 C1_1017 S0_1017 120.0(5) . .
C6_1017 C1_1017 S0_1017 120.3(5) . .
C3_1017 C2_1017 C1_1017 120.58(16) . .
C2_1017 C3_1017 C4_1017 119.92(16) . .
C5_1017 C4_1017 C3_1017 119.34(15) . .
C5_1017 C4_1017 C7_1017 120.4(3) . .
C3_1017 C4_1017 C7_1017 120.3(3) . .
C6_1017 C5_1017 C4_1017 119.91(16) . .
C5_1017 C6_1017 C1_1017 120.58(16) . .
C4_1017 C7_1017 C8_1017 111.4(6) . .
C4_1017 C7_1017 C9_1017 111.0(6) . .
C8_1017 C7_1017 C9_1017 107.7(2) . .
C4_1017 C7_1017 C0_1017 111.3(6) . .
C8_1017 C7_1017 C0_1017 107.7(2) . .
C9_1017 C7_1017 C0_1017 107.6(2) . .
C1_1018 S0_1018 Ag_721 123.8(6) . .
C1_1018 S0_1018 Ag_625 116.9(6) . .
Ag_721 S0_1018 Ag_625 118.9(4) . .
C1_1018 S0_1018 Ag_717 102.6(5) . .
Ag_721 S0_1018 Ag_717 68.1(4) . .
Ag_625 S0_1018 Ag_717 106.5(5) . .
C1_1018 S0_1018 Ag_624 130.2(5) . .
Ag_721 S0_1018 Ag_624 68.2(3) . .
Ag_625 S0_1018 Ag_624 68.1(3) . .
Ag_717 S0_1018 Ag_624 124.3(4) . .
C2_1018 C1_1018 C6_1018 119.66(16) . .
C2_1018 C1_1018 S0_1018 120.3(5) . .
C6_1018 C1_1018 S0_1018 120.0(5) . .
C3_1018 C2_1018 C1_1018 120.58(16) . .
C2_1018 C3_1018 C4_1018 119.92(16) . .
C3_1018 C4_1018 C5_1018 119.32(15) . .
C3_1018 C4_1018 C7_1018 120.4(3) . .
C5_1018 C4_1018 C7_1018 120.3(3) . .
C6_1018 C5_1018 C4_1018 119.92(16) . .
C5_1018 C6_1018 C1_1018 120.59(16) . .
C4_1018 C7_1018 C8_1018 111.4(6) . .
C4_1018 C7_1018 C0_1018 111.1(6) . .
C8_1018 C7_1018 C0_1018 107.6(2) . .
C4_1018 C7_1018 C9_1018 111.2(6) . .
C8_1018 C7_1018 C9_1018 107.6(2) . .
C0_1018 C7_1018 C9_1018 107.6(2) . .
C1_1019 S0_1019 Cl1_2000 116.7(7) . .
C1_1019 S0_1019 Ag_713 111.3(6) . .
Cl1_2000 S0_1019 Ag_713 76.8(6) . .
C1_1019 S0_1019 Ag_717 124.6(6) . .
Cl1_2000 S0_1019 Ag_717 89.3(7) . .
Ag_713 S0_1019 Ag_717 122.3(5) . .
C6_1019 C1_1019 C2_1019 119.67(16) . .
C6_1019 C1_1019 S0_1019 120.3(5) . .
C2_1019 C1_1019 S0_1019 120.0(5) . .
C3_1019 C2_1019 C1_1019 120.59(16) . .
C2_1019 C3_1019 C4_1019 119.92(16) . .
C5_1019 C4_1019 C3_1019 119.33(15) . .
C5_1019 C4_1019 C7_1019 120.4(3) . .
C3_1019 C4_1019 C7_1019 120.3(3) . .
C6_1019 C5_1019 C4_1019 119.92(16) . .
C5_1019 C6_1019 C1_1019 120.58(16) . .
C4_1019 C7_1019 C8_1019 111.5(6) . .
C4_1019 C7_1019 C0_1019 111.1(6) . .
C8_1019 C7_1019 C0_1019 107.7(2) . .
C4_1019 C7_1019 C9_1019 111.2(6) . .
C8_1019 C7_1019 C9_1019 107.6(2) . .
C0_1019 C7_1019 C9_1019 107.7(2) . .
C1_1020 S0_1020 Ag_709 115.1(5) . .
C1_1020 S0_1020 Ag_713 114.7(6) . .
Ag_709 S0_1020 Ag_713 77.4(4) . .
C1_1020 S0_1020 Ag_627 131.0(6) . .
Ag_709 S0_1020 Ag_627 73.1(4) . .
Ag_713 S0_1020 Ag_627 114.2(4) . .
C1_1020 S0_1020 Ag_626 128.5(6) . .
Ag_709 S0_1020 Ag_626 115.4(4) . .
Ag_713 S0_1020 Ag_626 68.2(4) . .
Ag_627 S0_1020 Ag_626 73.9(3) . .
C6_1020 C1_1020 C2_1020 119.67(16) . .
C6_1020 C1_1020 S0_1020 120.4(5) . .
C2_1020 C1_1020 S0_1020 119.9(5) . .
C3_1020 C2_1020 C1_1020 120.58(16) . .
C2_1020 C3_1020 C4_1020 119.92(16) . .
C3_1020 C4_1020 C5_1020 119.33(15) . .
C3_1020 C4_1020 C7_1020 120.2(3) . .
C5_1020 C4_1020 C7_1020 120.4(3) . .
C6_1020 C5_1020 C4_1020 119.92(16) . .
C5_1020 C6_1020 C1_1020 120.58(16) . .
C4_1020 C7_1020 C8_1020 111.4(6) . .
C4_1020 C7_1020 C0_1020 111.1(6) . .
C8_1020 C7_1020 C0_1020 107.6(2) . .
C4_1020 C7_1020 C9_1020 111.2(6) . .
C8_1020 C7_1020 C9_1020 107.7(2) . .
C0_1020 C7_1020 C9_1020 107.6(2) . .
C1_1021 S0_1021 Ag_705 116.5(5) . .
C1_1021 S0_1021 Ag_628 121.5(6) . .
Ag_705 S0_1021 Ag_628 121.0(4) . .
C1_1021 S0_1021 Ag_701 103.7(4) . .
Ag_705 S0_1021 Ag_701 72.4(4) . .
Ag_628 S0_1021 Ag_701 84.6(4) . .
C1_1021 S0_1021 Ag_627 131.3(5) . .
Ag_705 S0_1021 Ag_627 70.6(3) . .
Ag_628 S0_1021 Ag_627 79.3(3) . .
Ag_701 S0_1021 Ag_627 123.0(4) . .
C2_1021 C1_1021 C6_1021 119.67(16) . .
C2_1021 C1_1021 S0_1021 120.6(5) . .
C6_1021 C1_1021 S0_1021 119.8(5) . .
C3_1021 C2_1021 C1_1021 120.58(16) . .
C2_1021 C3_1021 C4_1021 119.92(16) . .
C3_1021 C4_1021 C5_1021 119.32(15) . .
C3_1021 C4_1021 C7_1021 120.5(3) . .
C5_1021 C4_1021 C7_1021 120.2(3) . .
C6_1021 C5_1021 C4_1021 119.93(16) . .
C5_1021 C6_1021 C1_1021 120.58(17) . .
C4_1021 C7_1021 C0_1021 111.4(6) . .
C4_1021 C7_1021 C8_1021 111.4(6) . .
C0_1021 C7_1021 C8_1021 107.7(2) . .
C4_1021 C7_1021 C9_1021 111.0(6) . .
C0_1021 C7_1021 C9_1021 107.7(2) . .
C8_1021 C7_1021 C9_1021 107.6(2) . .
C1_1022 S0_1022 Ag_704 108.9(7) . .
C1_1022 S0_1022 Ag_701 122.0(6) . .
Ag_704 S0_1022 Ag_701 108.9(7) . .
C2_1022 C1_1022 C6_1022 119.68(16) . .
C2_1022 C1_1022 S0_1022 120.1(5) . .
C6_1022 C1_1022 S0_1022 120.2(5) . .
C3_1022 C2_1022 C1_1022 120.58(16) . .
C2_1022 C3_1022 C4_1022 119.91(16) . .
C3_1022 C4_1022 C5_1022 119.34(15) . .
C3_1022 C4_1022 C7_1022 120.3(3) . .
C5_1022 C4_1022 C7_1022 120.4(3) . .
C6_1022 C5_1022 C4_1022 119.92(16) . .
C5_1022 C6_1022 C1_1022 120.57(16) . .
C4_1022 C7_1022 C0_1022 111.4(6) . .
C4_1022 C7_1022 C8_1022 111.2(6) . .
C0_1022 C7_1022 C8_1022 107.7(2) . .
C4_1022 C7_1022 C9_1022 111.0(6) . .
C0_1022 C7_1022 C9_1022 107.7(2) . .
C8_1022 C7_1022 C9_1022 107.7(2) . .
C1_1023 S0_1023 Ag_708 107.9(5) . .
C1_1023 S0_1023 Ag_704 112.9(6) . 17_554
Ag_708 S0_1023 Ag_704 82.6(5) . 17_554
C1_1023 S0_1023 Ag_629 128.2(6) . 17_554
Ag_708 S0_1023 Ag_629 123.5(5) . 17_554
Ag_704 S0_1023 Ag_629 71.0(4) 17_554 17_554
C1_1023 S0_1023 Ag_622 124.3(6) . .
Ag_708 S0_1023 Ag_622 75.4(4) . .
Ag_704 S0_1023 Ag_622 122.5(4) 17_554 .
Ag_629 S0_1023 Ag_622 78.4(4) 17_554 .
C6_1023 C1_1023 C2_1023 119.64(16) . .
C6_1023 C1_1023 S0_1023 120.3(5) . .
C2_1023 C1_1023 S0_1023 120.1(5) . .
C3_1023 C2_1023 C1_1023 120.59(16) . .
C2_1023 C3_1023 C4_1023 119.93(16) . .
C5_1023 C4_1023 C3_1023 119.31(15) . .
C5_1023 C4_1023 C7_1023 120.4(3) . .
C3_1023 C4_1023 C7_1023 120.3(3) . .
C6_1023 C5_1023 C4_1023 119.93(16) . .
C5_1023 C6_1023 C1_1023 120.59(16) . .
C4_1023 C7_1023 C0_1023 111.4(6) . .
C4_1023 C7_1023 C8_1023 111.6(6) . .
C0_1023 C7_1023 C8_1023 107.6(2) . .
C4_1023 C7_1023 C9_1023 110.8(6) . .
C0_1023 C7_1023 C9_1023 107.6(2) . .
C8_1023 C7_1023 C9_1023 107.6(2) . .
C1_1024 S0_1024 Ag_712 116.6(6) . .
C1_1024 S0_1024 Ag_616 126.8(6) . .
Ag_712 S0_1024 Ag_616 116.4(4) . .
C1_1024 S0_1024 Ag_716 111.1(5) . .
Ag_712 S0_1024 Ag_716 75.6(4) . .
Ag_616 S0_1024 Ag_716 77.6(4) . .
C1_1024 S0_1024 Ag_622 128.8(5) . .
Ag_712 S0_1024 Ag_622 70.9(3) . .
Ag_616 S0_1024 Ag_622 74.5(3) . .
Ag_716 S0_1024 Ag_622 119.4(4) . .
C6_1024 C1_1024 C2_1024 119.65(16) . .
C6_1024 C1_1024 S0_1024 120.2(5) . .
C2_1024 C1_1024 S0_1024 120.2(5) . .
C3_1024 C2_1024 C1_1024 120.60(16) . .
C2_1024 C3_1024 C4_1024 119.92(16) . .
C5_1024 C4_1024 C3_1024 119.31(15) . .
C5_1024 C4_1024 C7_1024 120.4(3) . .
C3_1024 C4_1024 C7_1024 120.3(3) . .
C6_1024 C5_1024 C4_1024 119.92(16) . .
C5_1024 C6_1024 C1_1024 120.59(16) . .
C4_1024 C7_1024 C8_1024 111.3(6) . .
C4_1024 C7_1024 C9_1024 111.2(6) . .
C8_1024 C7_1024 C9_1024 107.6(2) . .
C4_1024 C7_1024 C0_1024 111.3(6) . .
C8_1024 C7_1024 C0_1024 107.6(2) . .
C9_1024 C7_1024 C0_1024 107.6(2) . .
C1_1025 S0_1025 Ag_720 108.8(7) . .
C1_1025 S0_1025 Ag_716 120.4(6) . .
Ag_720 S0_1025 Ag_716 93.2(6) . .
C6_1025 C1_1025 C2_1025 119.67(16) . .
C6_1025 C1_1025 S0_1025 120.2(5) . .
C2_1025 C1_1025 S0_1025 120.2(6) . .
C3_1025 C2_1025 C1_1025 120.58(16) . .
C2_1025 C3_1025 C4_1025 119.92(16) . .
C5_1025 C4_1025 C3_1025 119.34(15) . .
C5_1025 C4_1025 C7_1025 120.3(3) . .
C3_1025 C4_1025 C7_1025 120.3(3) . .
C6_1025 C5_1025 C4_1025 119.91(16) . .
C5_1025 C6_1025 C1_1025 120.58(16) . .
C4_1025 C7_1025 C9_1025 111.3(6) . .
C4_1025 C7_1025 C0_1025 111.2(6) . .
C9_1025 C7_1025 C0_1025 107.7(2) . .
C4_1025 C7_1025 C8_1025 111.2(6) . .
C9_1025 C7_1025 C8_1025 107.7(2) . .
C0_1025 C7_1025 C8_1025 107.7(2) . .
C1_1026 S0_1026 Ag_740 117.4(5) . .
C1_1026 S0_1026 Ag_617 114.9(5) . .
Ag_740 S0_1026 Ag_617 127.4(4) . .
C1_1026 S0_1026 Ag_618 125.5(5) . .
Ag_740 S0_1026 Ag_618 77.2(4) . .
Ag_617 S0_1026 Ag_618 77.7(3) . .
C1_1026 S0_1026 Ag_720 104.0(4) . .
Ag_740 S0_1026 Ag_720 83.8(4) . .
Ag_617 S0_1026 Ag_720 78.6(4) . .
Ag_618 S0_1026 Ag_720 130.4(4) . .
C6_1026 C1_1026 C2_1026 119.68(16) . .
C6_1026 C1_1026 S0_1026 120.3(5) . .
C2_1026 C1_1026 S0_1026 120.0(5) . .
C3_1026 C2_1026 C1_1026 120.57(16) . .
C2_1026 C3_1026 C4_1026 119.91(16) . .
C5_1026 C4_1026 C3_1026 119.34(15) . .
C5_1026 C4_1026 C7_1026 120.3(3) . .
C3_1026 C4_1026 C7_1026 120.3(3) . .
C6_1026 C5_1026 C4_1026 119.91(16) . .
C5_1026 C6_1026 C1_1026 120.58(16) . .
C4_1026 C7_1026 C0_1026 111.3(6) . .
C4_1026 C7_1026 C9_1026 111.3(6) . .
C0_1026 C7_1026 C9_1026 107.7(2) . .
C4_1026 C7_1026 C8_1026 111.0(6) . .
C0_1026 C7_1026 C8_1026 107.7(2) . .
C9_1026 C7_1026 C8_1026 107.7(2) . .
C1_1027 S0_1027 Ag_728 123.2(5) . .
C1_1027 S0_1027 Ag_732 114.2(6) . .
Ag_728 S0_1027 Ag_732 76.7(4) . .
C1_1027 S0_1027 Ag_619 117.0(5) . .
Ag_728 S0_1027 Ag_619 119.7(4) . .
Ag_732 S0_1027 Ag_619 82.3(4) . .
C1_1027 S0_1027 Ag_618 121.8(6) . .
Ag_728 S0_1027 Ag_618 74.6(4) . .
Ag_732 S0_1027 Ag_618 124.0(4) . .
Ag_619 S0_1027 Ag_618 72.2(4) . .
C6_1027 C1_1027 C2_1027 119.66(16) . .
C6_1027 C1_1027 S0_1027 120.0(5) . .
C2_1027 C1_1027 S0_1027 120.4(5) . .
C3_1027 C2_1027 C1_1027 120.58(17) . .
C2_1027 C3_1027 C4_1027 119.93(16) . .
C3_1027 C4_1027 C5_1027 119.32(15) . .
C3_1027 C4_1027 C7_1027 120.4(3) . .
C5_1027 C4_1027 C7_1027 120.3(3) . .
C6_1027 C5_1027 C4_1027 119.92(17) . .
C5_1027 C6_1027 C1_1027 120.59(17) . .
C4_1027 C7_1027 C0_1027 111.3(6) . .
C4_1027 C7_1027 C8_1027 111.0(6) . .
C0_1027 C7_1027 C8_1027 107.6(2) . .
C4_1027 C7_1027 C9_1027 111.4(5) . .
C0_1027 C7_1027 C9_1027 107.6(2) . .
C8_1027 C7_1027 C9_1027 107.6(2) . .
C1_1028 S0_1028 Ag_732 97.6(5) . .
C1_1028 S0_1028 Ag_736 95.3(5) . .
Ag_732 S0_1028 Ag_736 90.5(6) . .
C1_1028 S0_1028 Ag_620 133.3(6) . .
Ag_732 S0_1028 Ag_620 125.2(5) . .
Ag_736 S0_1028 Ag_620 69.3(4) . .
C1_1028 S0_1028 Ag_619 140.3(7) . .
Ag_732 S0_1028 Ag_619 75.1(4) . .
Ag_736 S0_1028 Ag_619 123.3(5) . .
Ag_620 S0_1028 Ag_619 75.5(4) . .
C6_1028 C1_1028 C2_1028 119.62(16) . .
C6_1028 C1_1028 S0_1028 120.4(5) . .
C2_1028 C1_1028 S0_1028 120.0(5) . .
C3_1028 C2_1028 C1_1028 120.61(16) . .
C2_1028 C3_1028 C4_1028 119.94(16) . .
C5_1028 C4_1028 C3_1028 119.29(15) . .
C5_1028 C4_1028 C7_1028 120.4(3) . .
C3_1028 C4_1028 C7_1028 120.3(3) . .
C6_1028 C5_1028 C4_1028 119.94(16) . .
C5_1028 C6_1028 C1_1028 120.60(17) . .
C4_1028 C7_1028 C0_1028 111.4(6) . .
C4_1028 C7_1028 C8_1028 111.2(6) . .
C0_1028 C7_1028 C8_1028 107.6(2) . .
C4_1028 C7_1028 C9_1028 111.2(6) . .
C0_1028 C7_1028 C9_1028 107.6(2) . .
C8_1028 C7_1028 C9_1028 107.6(2) . .
C1_1029 S0_1029 Ag1B_621 122.6(9) . .
C1_1029 S0_1029 Ag_620 119.3(9) . 17_554
Ag1B_621 S0_1029 Ag_620 80.7(7) . 17_554
C1_1029 S0_1029 Ag5_447 114.7(8) . .
Ag1B_621 S0_1029 Ag5_447 76.9(7) . .
Ag_620 S0_1029 Ag5_447 125.4(7) 17_554 .
C1_1029 S0_1029 Ag_736 112.3(7) . 17_554
Ag1B_621 S0_1029 Ag_736 124.9(6) . 17_554
Ag_620 S0_1029 Ag_736 69.7(6) 17_554 17_554
Ag5_447 S0_1029 Ag_736 83.9(8) . 17_554
C6_1029 C1_1029 C2_1029 119.68(16) . .
C6_1029 C1_1029 S0_1029 120.3(6) . .
C2_1029 C1_1029 S0_1029 120.0(6) . .
C3_1029 C2_1029 C1_1029 120.57(16) . .
C2_1029 C3_1029 C4_1029 119.92(16) . .
C5_1029 C4_1029 C3_1029 119.33(15) . .
C5_1029 C4_1029 C7_1029 120.4(3) . .
C3_1029 C4_1029 C7_1029 120.3(3) . .
C6_1029 C5_1029 C4_1029 119.92(16) . .
C5_1029 C6_1029 C1_1029 120.58(16) . .
C4_1029 C7_1029 C9_1029 111.2(6) . .
C4_1029 C7_1029 C8_1029 111.2(6) . .
C9_1029 C7_1029 C8_1029 107.6(2) . .
C4_1029 C7_1029 C0_1029 111.3(6) . .
C9_1029 C7_1029 C0_1029 107.7(2) . .
C8_1029 C7_1029 C0_1029 107.6(2) . .
C1_1030 S0_1030 Ag_902 94.1(7) . .
C1_1030 S0_1030 Ag_901 99.8(7) . .
Ag_902 S0_1030 Ag_901 89.4(9) . .
C2_1030 C1_1030 C6_1030 119.68(16) . .
C2_1030 C1_1030 S0_1030 120.1(6) . .
C6_1030 C1_1030 S0_1030 120.2(6) . .
C3_1030 C2_1030 C1_1030 120.58(16) . .
C2_1030 C3_1030 C4_1030 119.91(17) . .
C5_1030 C4_1030 C3_1030 119.33(15) . .
C5_1030 C4_1030 C7_1030 120.3(3) . .
C3_1030 C4_1030 C7_1030 120.3(3) . .
C6_1030 C5_1030 C4_1030 119.92(16) . .
C5_1030 C6_1030 C1_1030 120.57(17) . .
C4_1030 C7_1030 C0_1030 111.2(6) . .
C4_1030 C7_1030 C9_1030 111.3(6) . .
C0_1030 C7_1030 C9_1030 107.7(2) . .
C4_1030 C7_1030 C8_1030 111.2(6) . .
C0_1030 C7_1030 C8_1030 107.6(2) . .
C9_1030 C7_1030 C8_1030 107.6(2) . .
C1_1031 S0_1031 Ag1_809 118.7(6) . .
C1_1031 S0_1031 Ag_730 115.7(5) . .
Ag1_809 S0_1031 Ag_730 94.8(5) . .
C1_1031 S0_1031 Ag_509 121.5(6) . .
Ag1_809 S0_1031 Ag_509 119.7(5) . .
Ag_730 S0_1031 Ag_509 63.3(3) . .
C1_1031 S0_1031 Ag_734 123.4(5) . .
Ag1_809 S0_1031 Ag_734 84.3(5) . .
Ag_730 S0_1031 Ag_734 112.3(4) . .
Ag_509 S0_1031 Ag_734 59.6(3) . .
C6_1031 C1_1031 C2_1031 119.68(16) . .
C6_1031 C1_1031 S0_1031 120.6(5) . .
C2_1031 C1_1031 S0_1031 119.8(5) . .
C3_1031 C2_1031 C1_1031 120.58(16) . .
C2_1031 C3_1031 C4_1031 119.92(16) . .
C5_1031 C4_1031 C3_1031 119.33(15) . .
C5_1031 C4_1031 C7_1031 120.4(3) . .
C3_1031 C4_1031 C7_1031 120.3(3) . .
C6_1031 C5_1031 C4_1031 119.92(16) . .
C5_1031 C6_1031 C1_1031 120.57(17) . .
C4_1031 C7_1031 C0_1031 110.9(6) . .
C4_1031 C7_1031 C8_1031 111.2(6) . .
C0_1031 C7_1031 C8_1031 107.6(2) . .
C4_1031 C7_1031 C9_1031 111.6(6) . .
C0_1031 C7_1031 C9_1031 107.6(2) . .
C8_1031 C7_1031 C9_1031 107.7(2) . .
C1_1032 S0_1032 Ag_730 120.7(6) . .
C1_1032 S0_1032 Ag_725 104.6(5) . .
Ag_730 S0_1032 Ag_725 122.0(5) . .
C1_1032 S0_1032 Ag_729 117.2(5) . .
Ag_730 S0_1032 Ag_729 102.8(4) . .
Ag_725 S0_1032 Ag_729 84.4(4) . .
C1_1032 S0_1032 Ag_726 125.6(5) . .
Ag_730 S0_1032 Ag_726 63.5(3) . .
Ag_725 S0_1032 Ag_726 61.0(3) . .
Ag_729 S0_1032 Ag_726 113.1(4) . .
C2_1032 C1_1032 C6_1032 119.68(16) . .
C2_1032 C1_1032 S0_1032 120.3(5) . .
C6_1032 C1_1032 S0_1032 120.1(5) . .
C3_1032 C2_1032 C1_1032 120.57(16) . .
C2_1032 C3_1032 C4_1032 119.91(16) . .
C5_1032 C4_1032 C3_1032 119.34(15) . .
C5_1032 C4_1032 C7_1032 120.4(3) . .
C3_1032 C4_1032 C7_1032 120.3(3) . .
C6_1032 C5_1032 C4_1032 119.91(16) . .
C5_1032 C6_1032 C1_1032 120.58(16) . .
C4_1032 C7_1032 C9_1032 111.3(6) . .
C4_1032 C7_1032 C0_1032 111.1(6) . .
C9_1032 C7_1032 C0_1032 107.7(2) . .
C4_1032 C7_1032 C8_1032 111.3(6) . .
C9_1032 C7_1032 C8_1032 107.7(2) . .
C0_1032 C7_1032 C8_1032 107.7(2) . .
C1_1033 S0_1033 Ag_810 102.3(5) . .
C1_1033 S0_1033 Ag_721 115.6(5) . .
Ag_810 S0_1033 Ag_721 72.8(4) . .
C1_1033 S0_1033 Ag_725 121.4(6) . .
Ag_810 S0_1033 Ag_725 129.2(5) . .
Ag_721 S0_1033 Ag_725 66.1(3) . .
C2_1033 C1_1033 C6_1033 119.67(16) . .
C2_1033 C1_1033 S0_1033 120.6(5) . .
C6_1033 C1_1033 S0_1033 119.7(5) . .
C3_1033 C2_1033 C1_1033 120.58(16) . .
C2_1033 C3_1033 C4_1033 119.92(16) . .
C3_1033 C4_1033 C5_1033 119.33(15) . .
C3_1033 C4_1033 C7_1033 120.5(3) . .
C5_1033 C4_1033 C7_1033 120.2(3) . .
C6_1033 C5_1033 C4_1033 119.92(16) . .
C5_1033 C6_1033 C1_1033 120.58(16) . .
C4_1033 C7_1033 C8_1033 111.1(6) . .
C4_1033 C7_1033 C9_1033 111.5(6) . .
C8_1033 C7_1033 C9_1033 107.7(2) . .
C4_1033 C7_1033 C0_1033 111.0(6) . .
C8_1033 C7_1033 C0_1033 107.6(2) . .
C9_1033 C7_1033 C0_1033 107.6(2) . .
C1_1034 S0_1034 Ag_803 106.6(6) . .
C1_1034 S0_1034 Ag_717 126.5(7) . .
Ag_803 S0_1034 Ag_717 70.5(5) . .
C1_1034 S0_1034 Ag_810 135.8(7) . .
Ag_803 S0_1034 Ag_810 108.4(5) . .
Ag_717 S0_1034 Ag_810 90.6(4) . .
C6_1034 C1_1034 C2_1034 119.66(16) . .
C6_1034 C1_1034 S0_1034 120.2(5) . .
C2_1034 C1_1034 S0_1034 120.1(5) . .
C3_1034 C2_1034 C1_1034 120.59(16) . .
C2_1034 C3_1034 C4_1034 119.93(16) . .
C3_1034 C4_1034 C5_1034 119.31(15) . .
C3_1034 C4_1034 C7_1034 120.3(3) . .
C5_1034 C4_1034 C7_1034 120.3(3) . .
C6_1034 C5_1034 C4_1034 119.93(16) . .
C5_1034 C6_1034 C1_1034 120.58(16) . .
C4_1034 C7_1034 C0_1034 111.5(6) . .
C4_1034 C7_1034 C9_1034 111.2(6) . .
C0_1034 C7_1034 C9_1034 107.6(2) . .
C4_1034 C7_1034 C8_1034 111.2(6) . .
C0_1034 C7_1034 C8_1034 107.6(2) . .
C9_1034 C7_1034 C8_1034 107.6(2) . .
C1_1035 S0_1035 Ag_803 102.8(7) . .
C1_1035 S0_1035 Ag_804 113.5(6) . .
Ag_803 S0_1035 Ag_804 110.2(7) . .
C1_1035 S0_1035 Ag_714 129.8(7) . .
Ag_803 S0_1035 Ag_714 119.2(6) . .
Ag_804 S0_1035 Ag_714 78.0(5) . .
C6_1035 C1_1035 C2_1035 119.65(16) . .
C6_1035 C1_1035 S0_1035 120.4(6) . .
C2_1035 C1_1035 S0_1035 119.9(6) . .
C3_1035 C2_1035 C1_1035 120.59(16) . .
C2_1035 C3_1035 C4_1035 119.93(16) . .
C5_1035 C4_1035 C3_1035 119.31(15) . .
C5_1035 C4_1035 C7_1035 120.4(3) . .
C3_1035 C4_1035 C7_1035 120.3(3) . .
C6_1035 C5_1035 C4_1035 119.93(16) . .
C5_1035 C6_1035 C1_1035 120.59(16) . .
C4_1035 C7_1035 C0_1035 111.4(6) . .
C4_1035 C7_1035 C8_1035 111.2(6) . .
C0_1035 C7_1035 C8_1035 107.7(2) . .
C4_1035 C7_1035 C9_1035 111.2(6) . .
C0_1035 C7_1035 C9_1035 107.6(2) . .
C8_1035 C7_1035 C9_1035 107.6(2) . .
C1_1036 S0_1036 Ag_714 114.9(5) . .
C1_1036 S0_1036 Ag_709 106.1(5) . .
Ag_714 S0_1036 Ag_709 133.3(5) . .
C1_1036 S0_1036 Ag_710 122.3(5) . .
Ag_714 S0_1036 Ag_710 72.9(4) . .
Ag_709 S0_1036 Ag_710 66.5(3) . .
C1_1036 S0_1036 Ag_713 119.3(5) . .
Ag_714 S0_1036 Ag_713 104.7(4) . .
Ag_709 S0_1036 Ag_713 71.7(4) . .
Ag_710 S0_1036 Ag_713 112.0(4) . .
C6_1036 C1_1036 C2_1036 119.67(16) . .
C6_1036 C1_1036 S0_1036 120.2(5) . .
C2_1036 C1_1036 S0_1036 120.1(5) . .
C3_1036 C2_1036 C1_1036 120.58(16) . .
C2_1036 C3_1036 C4_1036 119.92(16) . .
C5_1036 C4_1036 C3_1036 119.33(15) . .
C5_1036 C4_1036 C7_1036 120.4(3) . .
C3_1036 C4_1036 C7_1036 120.3(3) . .
C6_1036 C5_1036 C4_1036 119.91(16) . .
C5_1036 C6_1036 C1_1036 120.59(16) . .
C4_1036 C7_1036 C8_1036 111.3(6) . .
C4_1036 C7_1036 C0_1036 111.3(6) . .
C8_1036 C7_1036 C0_1036 107.6(2) . .
C4_1036 C7_1036 C9_1036 111.1(6) . .
C8_1036 C7_1036 C9_1036 107.7(2) . .
C0_1036 C7_1036 C9_1036 107.6(2) . .
C1_1037 S0_1037 Ag1_808 96.6(5) . .
C1_1037 S0_1037 Ag_705 117.0(5) . .
Ag1_808 S0_1037 Ag_705 70.0(4) . .
C1_1037 S0_1037 Ag_709 123.1(7) . .
Ag1_808 S0_1037 Ag_709 130.0(5) . .
Ag_705 S0_1037 Ag_709 65.5(4) . .
C2_1037 C1_1037 C6_1037 119.66(16) . .
C2_1037 C1_1037 S0_1037 120.5(5) . .
C6_1037 C1_1037 S0_1037 119.8(6) . .
C3_1037 C2_1037 C1_1037 120.59(16) . .
C2_1037 C3_1037 C4_1037 119.92(16) . .
C3_1037 C4_1037 C5_1037 119.31(15) . .
C3_1037 C4_1037 C7_1037 120.5(3) . .
C5_1037 C4_1037 C7_1037 120.2(3) . .
C6_1037 C5_1037 C4_1037 119.93(16) . .
C5_1037 C6_1037 C1_1037 120.58(16) . .
C4_1037 C7_1037 C9_1037 111.4(6) . .
C4_1037 C7_1037 C8_1037 111.3(6) . .
C9_1037 C7_1037 C8_1037 107.6(2) . .
C4_1037 C7_1037 C0_1037 111.1(6) . .
C9_1037 C7_1037 C0_1037 107.6(2) . .
C8_1037 C7_1037 C0_1037 107.6(2) . .
C1_1038 S0_1038 Ag_801 104.2(6) . .
C1_1038 S0_1038 Ag1_808 126.2(7) . .
Ag_801 S0_1038 Ag1_808 105.6(6) . .
C1_1038 S0_1038 Ag_701 137.2(7) . .
Ag_801 S0_1038 Ag_701 66.2(4) . .
Ag1_808 S0_1038 Ag_701 96.0(4) . .
C6_1038 C1_1038 C2_1038 119.68(16) . .
C6_1038 C1_1038 S0_1038 120.0(5) . .
C2_1038 C1_1038 S0_1038 120.3(5) . .
C3_1038 C2_1038 C1_1038 120.58(16) . .
C2_1038 C3_1038 C4_1038 119.92(16) . .
C5_1038 C4_1038 C3_1038 119.33(15) . .
C5_1038 C4_1038 C7_1038 120.3(3) . .
C3_1038 C4_1038 C7_1038 120.4(3) . .
C6_1038 C5_1038 C4_1038 119.92(16) . .
C5_1038 C6_1038 C1_1038 120.58(16) . .
C4_1038 C7_1038 C9_1038 111.2(6) . .
C4_1038 C7_1038 C8_1038 111.2(6) . .
C9_1038 C7_1038 C8_1038 107.7(2) . .
C4_1038 C7_1038 C0_1038 111.3(6) . .
C9_1038 C7_1038 C0_1038 107.6(2) . .
C8_1038 C7_1038 C0_1038 107.6(2) . .
C1_1039 S0_1039 Ag_801 104.3(6) . .
C1_1039 S0_1039 Ag_802 115.8(6) . .
Ag_801 S0_1039 Ag_802 95.1(6) . .
C1_1039 S0_1039 Ag_703 144.2(7) . 17_554
Ag_801 S0_1039 Ag_703 110.7(4) . 17_554
Ag_802 S0_1039 Ag_703 69.1(4) . 17_554
C6_1039 C1_1039 C2_1039 119.66(16) . .
C6_1039 C1_1039 S0_1039 120.0(5) . .
C2_1039 C1_1039 S0_1039 120.4(5) . .
C3_1039 C2_1039 C1_1039 120.58(16) . .
C2_1039 C3_1039 C4_1039 119.92(16) . .
C3_1039 C4_1039 C5_1039 119.32(15) . .
C3_1039 C4_1039 C7_1039 120.4(3) . .
C5_1039 C4_1039 C7_1039 120.3(3) . .
C6_1039 C5_1039 C4_1039 119.92(16) . .
C5_1039 C6_1039 C1_1039 120.58(16) . .
C4_1039 C7_1039 C9_1039 111.0(6) . .
C4_1039 C7_1039 C0_1039 111.5(6) . .
C9_1039 C7_1039 C0_1039 107.6(2) . .
C4_1039 C7_1039 C8_1039 111.2(6) . .
C9_1039 C7_1039 C8_1039 107.6(2) . .
C0_1039 C7_1039 C8_1039 107.6(2) . .
C1_1040 S0_1040 Ag_703 116.4(6) . .
C1_1040 S0_1040 Ag_708 108.2(5) . .
Ag_703 S0_1040 Ag_708 128.4(5) . .
C1_1040 S0_1040 Ag_707 123.5(6) . .
Ag_703 S0_1040 Ag_707 70.2(4) . .
Ag_708 S0_1040 Ag_707 64.2(3) . .
C1_1040 S0_1040 Ag_704 121.3(6) . 17_554
Ag_703 S0_1040 Ag_704 99.9(5) . 17_554
Ag_708 S0_1040 Ag_704 76.2(4) . 17_554
Ag_707 S0_1040 Ag_704 111.1(4) . 17_554
C6_1040 C1_1040 C2_1040 119.65(16) . .
C6_1040 C1_1040 S0_1040 120.2(5) . .
C2_1040 C1_1040 S0_1040 120.2(5) . .
C3_1040 C2_1040 C1_1040 120.60(17) . .
C2_1040 C3_1040 C4_1040 119.92(17) . .
C5_1040 C4_1040 C3_1040 119.32(15) . .
C5_1040 C4_1040 C7_1040 120.4(3) . .
C3_1040 C4_1040 C7_1040 120.3(3) . .
C6_1040 C5_1040 C4_1040 119.93(17) . .
C5_1040 C6_1040 C1_1040 120.58(17) . .
C4_1040 C7_1040 C0_1040 111.4(6) . .
C4_1040 C7_1040 C8_1040 111.1(6) . .
C0_1040 C7_1040 C8_1040 107.7(2) . .
C4_1040 C7_1040 C9_1040 111.1(6) . .
C0_1040 C7_1040 C9_1040 107.6(2) . .
C8_1040 C7_1040 C9_1040 107.6(2) . .
C1_1041 S0_1041 Ag_809 97.5(4) . .
C1_1041 S0_1041 Ag_708 122.1(6) . .
Ag_809 S0_1041 Ag_708 129.4(5) . .
C1_1041 S0_1041 Ag_712 119.3(5) . .
Ag_809 S0_1041 Ag_712 67.5(4) . .
Ag_708 S0_1041 Ag_712 66.0(3) . .
C2_1041 C1_1041 C6_1041 119.65(16) . .
C2_1041 C1_1041 S0_1041 120.5(5) . .
C6_1041 C1_1041 S0_1041 119.8(5) . .
C3_1041 C2_1041 C1_1041 120.59(16) . .
C2_1041 C3_1041 C4_1041 119.93(16) . .
C3_1041 C4_1041 C5_1041 119.31(15) . .
C3_1041 C4_1041 C7_1041 120.4(3) . .
C5_1041 C4_1041 C7_1041 120.3(3) . .
C6_1041 C5_1041 C4_1041 119.93(16) . .
C5_1041 C6_1041 C1_1041 120.60(16) . .
C4_1041 C7_1041 C9_1041 111.4(6) . .
C4_1041 C7_1041 C0_1041 111.1(6) . .
C9_1041 C7_1041 C0_1041 107.6(2) . .
C4_1041 C7_1041 C8_1041 111.3(6) . .
C9_1041 C7_1041 C8_1041 107.6(2) . .
C0_1041 C7_1041 C8_1041 107.6(2) . .
C1_1042 S0_1042 Ag_808 109.9(6) . .
C1_1042 S0_1042 Ag_809 118.3(6) . .
Ag_808 S0_1042 Ag_809 104.4(6) . .
C6_1042 C1_1042 C2_1042 119.66(16) . .
C6_1042 C1_1042 S0_1042 120.2(5) . .
C2_1042 C1_1042 S0_1042 120.2(5) . .
C3_1042 C2_1042 C1_1042 120.58(16) . .
C2_1042 C3_1042 C4_1042 119.92(16) . .
C5_1042 C4_1042 C3_1042 119.32(15) . .
C5_1042 C4_1042 C7_1042 120.4(3) . .
C3_1042 C4_1042 C7_1042 120.3(3) . .
C6_1042 C5_1042 C4_1042 119.92(16) . .
C5_1042 C6_1042 C1_1042 120.58(16) . .
C4_1042 C7_1042 C9_1042 111.4(6) . .
C4_1042 C7_1042 C0_1042 111.2(6) . .
C9_1042 C7_1042 C0_1042 107.6(2) . .
C4_1042 C7_1042 C8_1042 111.1(6) . .
C9_1042 C7_1042 C8_1042 107.7(2) . .
C0_1042 C7_1042 C8_1042 107.7(2) . .
C1_1043 S0_1043 Ag_808 105.4(6) . .
C1_1043 S0_1043 Ag_804 115.7(6) . .
Ag_808 S0_1043 Ag_804 83.8(6) . .
C6_1043 C1_1043 C2_1043 119.67(16) . .
C6_1043 C1_1043 S0_1043 120.3(5) . .
C2_1043 C1_1043 S0_1043 120.1(5) . .
C3_1043 C2_1043 C1_1043 120.59(16) . .
C2_1043 C3_1043 C4_1043 119.92(16) . .
C5_1043 C4_1043 C3_1043 119.32(15) . .
C5_1043 C4_1043 C7_1043 120.4(3) . .
C3_1043 C4_1043 C7_1043 120.3(3) . .
C6_1043 C5_1043 C4_1043 119.92(16) . .
C5_1043 C6_1043 C1_1043 120.58(16) . .
C4_1043 C7_1043 C0_1043 111.2(6) . .
C4_1043 C7_1043 C8_1043 111.2(6) . .
C0_1043 C7_1043 C8_1043 107.6(2) . .
C4_1043 C7_1043 C9_1043 111.4(6) . .
C0_1043 C7_1043 C9_1043 107.6(2) . .
C8_1043 C7_1043 C9_1043 107.6(2) . .
C1_1044 S0_1044 Ag_719 122.0(5) . .
C1_1044 S0_1044 Ag_720 113.4(5) . .
Ag_719 S0_1044 Ag_720 94.2(4) . .
C1_1044 S0_1044 Ag_740 107.9(5) . .
Ag_719 S0_1044 Ag_740 125.6(4) . .
Ag_720 S0_1044 Ag_740 84.1(4) . .
C1_1044 S0_1044 Ag_723 130.3(5) . .
Ag_719 S0_1044 Ag_723 68.7(3) . .
Ag_720 S0_1044 Ag_723 113.7(4) . .
Ag_740 S0_1044 Ag_723 62.9(3) . .
C2_1044 C1_1044 C6_1044 119.67(16) . .
C2_1044 C1_1044 S0_1044 120.1(5) . .
C6_1044 C1_1044 S0_1044 120.3(5) . .
C3_1044 C2_1044 C1_1044 120.58(16) . .
C2_1044 C3_1044 C4_1044 119.92(16) . .
C3_1044 C4_1044 C5_1044 119.33(15) . .
C3_1044 C4_1044 C7_1044 120.3(3) . .
C5_1044 C4_1044 C7_1044 120.4(3) . .
C6_1044 C5_1044 C4_1044 119.92(16) . .
C5_1044 C6_1044 C1_1044 120.58(16) . .
C4_1044 C7_1044 C8_1044 111.3(6) . .
C4_1044 C7_1044 C0_1044 111.3(6) . .
C8_1044 C7_1044 C0_1044 107.7(2) . .
C4_1044 C7_1044 C9_1044 111.2(6) . .
C8_1044 C7_1044 C9_1044 107.6(2) . .
C0_1044 C7_1044 C9_1044 107.7(2) . .
C1_1045 S0_1045 Ag_811 106.8(5) . .
C1_1045 S0_1045 Ag_740 113.5(5) . .
Ag_811 S0_1045 Ag_740 131.6(5) . .
C1_1045 S0_1045 Ag_728 116.8(6) . .
Ag_811 S0_1045 Ag_728 71.5(4) . .
Ag_740 S0_1045 Ag_728 67.2(3) . .
C2_1045 C1_1045 C6_1045 119.66(16) . .
C2_1045 C1_1045 S0_1045 120.6(5) . .
C6_1045 C1_1045 S0_1045 119.8(5) . .
C3_1045 C2_1045 C1_1045 120.58(16) . .
C2_1045 C3_1045 C4_1045 119.93(16) . .
C3_1045 C4_1045 C5_1045 119.32(15) . .
C3_1045 C4_1045 C7_1045 120.5(3) . .
C5_1045 C4_1045 C7_1045 120.2(3) . .
C6_1045 C5_1045 C4_1045 119.92(16) . .
C5_1045 C6_1045 C1_1045 120.59(16) . .
C4_1045 C7_1045 C8_1045 111.5(6) . .
C4_1045 C7_1045 C0_1045 111.4(6) . .
C8_1045 C7_1045 C0_1045 107.6(2) . .
C4_1045 C7_1045 C9_1045 110.8(6) . .
C8_1045 C7_1045 C9_1045 107.6(2) . .
C0_1045 C7_1045 C9_1045 107.6(2) . .
C1_1046 S0_1046 Ag1_810 107.0(6) . .
C1_1046 S0_1046 Ag_811 114.9(6) . .
Ag1_810 S0_1046 Ag_811 112.3(8) . .
C1_1046 S0_1046 Ag_732 136.9(8) . .
Ag1_810 S0_1046 Ag_732 66.0(5) . .
Ag_811 S0_1046 Ag_732 106.3(4) . .
C2_1046 C1_1046 C6_1046 119.67(16) . .
C2_1046 C1_1046 S0_1046 120.3(6) . .
C6_1046 C1_1046 S0_1046 120.0(5) . .
C3_1046 C2_1046 C1_1046 120.58(16) . .
C2_1046 C3_1046 C4_1046 119.92(16) . .
C3_1046 C4_1046 C5_1046 119.33(15) . .
C3_1046 C4_1046 C7_1046 120.4(3) . .
C5_1046 C4_1046 C7_1046 120.3(3) . .
C6_1046 C5_1046 C4_1046 119.92(16) . .
C5_1046 C6_1046 C1_1046 120.58(16) . .
C4_1046 C7_1046 C0_1046 111.3(6) . .
C4_1046 C7_1046 C8_1046 111.3(6) . .
C0_1046 C7_1046 C8_1046 107.7(2) . .
C4_1046 C7_1046 C9_1046 111.1(6) . .
C0_1046 C7_1046 C9_1046 107.7(2) . .
C8_1046 C7_1046 C9_1046 107.6(2) . .
C1_1047 S0_1047 Ag1_809 114.5(7) . .
C1_1047 S0_1047 Ag1_810 103.7(6) . .
Ag1_809 S0_1047 Ag1_810 82.6(6) . .
C2_1047 C1_1047 C6_1047 119.67(16) . .
C2_1047 C1_1047 S0_1047 120.0(6) . .
C6_1047 C1_1047 S0_1047 120.3(5) . .
C3_1047 C2_1047 C1_1047 120.58(17) . .
C2_1047 C3_1047 C4_1047 119.92(16) . .
C5_1047 C4_1047 C3_1047 119.33(15) . .
C5_1047 C4_1047 C7_1047 120.4(3) . .
C3_1047 C4_1047 C7_1047 120.3(3) . .
C6_1047 C5_1047 C4_1047 119.92(17) . .
C5_1047 C6_1047 C1_1047 120.58(16) . .
C4_1047 C7_1047 C0_1047 111.1(6) . .
C4_1047 C7_1047 C8_1047 111.4(6) . .
C0_1047 C7_1047 C8_1047 107.6(2) . .
C4_1047 C7_1047 C9_1047 111.2(6) . .
C0_1047 C7_1047 C9_1047 107.6(2) . .
C8_1047 C7_1047 C9_1047 107.6(2) . .
C1_1048 S0_1048 Ag_735 120.0(6) . .
C1_1048 S0_1048 Ag5_447 113.1(6) . 17_554
Ag_735 S0_1048 Ag5_447 126.8(4) . 17_554
C1_1048 S0_1048 Ag_739 149.3(7) . .
Ag_735 S0_1048 Ag_739 68.5(4) . .
Ag5_447 S0_1048 Ag_739 64.6(4) 17_554 .
C1_1048 S0_1048 Ag_736 96.5(6) . .
Ag_735 S0_1048 Ag_736 91.6(5) . .
Ag5_447 S0_1048 Ag_736 85.0(6) 17_554 .
Ag_739 S0_1048 Ag_736 113.3(5) . .
C6_1048 C1_1048 C2_1048 119.69(16) . .
C6_1048 C1_1048 S0_1048 120.3(5) . .
C2_1048 C1_1048 S0_1048 120.0(5) . .
C3_1048 C2_1048 C1_1048 120.58(16) . .
C2_1048 C3_1048 C4_1048 119.91(16) . .
C5_1048 C4_1048 C3_1048 119.35(15) . .
C5_1048 C4_1048 C7_1048 120.4(3) . .
C3_1048 C4_1048 C7_1048 120.3(3) . .
C6_1048 C5_1048 C4_1048 119.91(16) . .
C5_1048 C6_1048 C1_1048 120.57(16) . .
C4_1048 C7_1048 C9_1048 111.1(6) . .
C4_1048 C7_1048 C8_1048 111.2(6) . .
C9_1048 C7_1048 C8_1048 107.7(2) . .
C4_1048 C7_1048 C0_1048 111.3(6) . .
C9_1048 C7_1048 C0_1048 107.7(2) . .
C8_1048 C7_1048 C0_1048 107.7(2) . .
C1_1049 S0_1049 Ag_812 105.8(7) . .
C1_1049 S0_1049 Ag6_740 107.9(7) . .
Ag_812 S0_1049 Ag6_740 65.4(6) . .
C1_1049 S0_1049 Ag5_447 114.7(7) . .
Ag_812 S0_1049 Ag5_447 132.0(7) . .
Ag6_740 S0_1049 Ag5_447 78.3(6) . .
C2_1049 C1_1049 C6_1049 119.68(16) . .
C2_1049 C1_1049 S0_1049 120.4(6) . .
C6_1049 C1_1049 S0_1049 119.9(5) . .
C3_1049 C2_1049 C1_1049 120.57(16) . .
C2_1049 C3_1049 C4_1049 119.92(16) . .
C3_1049 C4_1049 C5_1049 119.33(15) . .
C3_1049 C4_1049 C7_1049 120.4(3) . .
C5_1049 C4_1049 C7_1049 120.3(3) . .
C6_1049 C5_1049 C4_1049 119.91(16) . .
C5_1049 C6_1049 C1_1049 120.58(16) . .
C4_1049 C7_1049 C8_1049 111.6(6) . .
C4_1049 C7_1049 C9_1049 111.2(6) . .
C8_1049 C7_1049 C9_1049 107.7(2) . .
C4_1049 C7_1049 C0_1049 110.9(6) . .
C8_1049 C7_1049 C0_1049 107.6(2) . .
C9_1049 C7_1049 C0_1049 107.6(2) . .
C1_1050 S0_1050 Ag_733 117.5(8) . .
C2_1050 C1_1050 C6_1050 119.65(16) . .
C2_1050 C1_1050 S0_1050 120.0(5) . .
C6_1050 C1_1050 S0_1050 120.3(5) . .
C3_1050 C2_1050 C1_1050 120.59(17) . .
C2_1050 C3_1050 C4_1050 119.93(16) . .
C5_1050 C4_1050 C3_1050 119.31(15) . .
C5_1050 C4_1050 C7_1050 120.4(3) . .
C3_1050 C4_1050 C7_1050 120.3(3) . .
C6_1050 C5_1050 C4_1050 119.93(17) . .
C5_1050 C6_1050 C1_1050 120.59(16) . .
C4_1050 C7_1050 C9_1050 111.3(6) . .
C4_1050 C7_1050 C0_1050 111.2(6) . .
C9_1050 C7_1050 C0_1050 107.6(2) . .
C4_1050 C7_1050 C8_1050 111.3(6) . .
C9_1050 C7_1050 C8_1050 107.6(2) . .
C0_1050 C7_1050 C8_1050 107.6(2) . .
C1_1051 S0_1051 Ag_811 102.7(5) . .
C1_1051 S0_1051 Ag_731 119.4(6) . .
Ag_811 S0_1051 Ag_731 73.9(4) . .
C1_1051 S0_1051 Ag_730 117.2(5) . .
Ag_811 S0_1051 Ag_730 133.5(5) . .
Ag_731 S0_1051 Ag_730 66.3(3) . .
C6_1051 C1_1051 C2_1051 119.68(16) . .
C6_1051 C1_1051 S0_1051 120.4(5) . .
C2_1051 C1_1051 S0_1051 119.9(5) . .
C3_1051 C2_1051 C1_1051 120.59(16) . .
C2_1051 C3_1051 C4_1051 119.91(16) . .
C5_1051 C4_1051 C3_1051 119.34(15) . .
C5_1051 C4_1051 C7_1051 120.4(3) . .
C3_1051 C4_1051 C7_1051 120.2(3) . .
C6_1051 C5_1051 C4_1051 119.92(16) . .
C5_1051 C6_1051 C1_1051 120.57(16) . .
C4_1051 C7_1051 C0_1051 111.1(6) . .
C4_1051 C7_1051 C9_1051 111.3(6) . .
C0_1051 C7_1051 C9_1051 107.7(2) . .
C4_1051 C7_1051 C8_1051 111.3(6) . .
C0_1051 C7_1051 C8_1051 107.7(2) . .
C9_1051 C7_1051 C8_1051 107.7(2) . .
C1_1052 S0_1052 Ag_726 119.9(5) . .
C1_1052 S0_1052 Ag_723 128.2(6) . .
Ag_726 S0_1052 Ag_723 110.6(4) . .
C1_1052 S0_1052 Ag_727 134.9(5) . .
Ag_726 S0_1052 Ag_727 70.7(3) . .
Ag_723 S0_1052 Ag_727 71.5(3) . .
C1_1052 S0_1052 Ag_722 117.3(4) . .
Ag_726 S0_1052 Ag_722 70.3(3) . .
Ag_723 S0_1052 Ag_722 69.0(3) . .
Ag_727 S0_1052 Ag_722 107.6(3) . .
C6_1052 C1_1052 C2_1052 119.70(16) . .
C6_1052 C1_1052 S0_1052 120.2(5) . .
C2_1052 C1_1052 S0_1052 120.1(5) . .
C3_1052 C2_1052 C1_1052 120.57(16) . .
C2_1052 C3_1052 C4_1052 119.91(16) . .
C3_1052 C4_1052 C5_1052 119.35(15) . .
C3_1052 C4_1052 C7_1052 120.3(3) . .
C5_1052 C4_1052 C7_1052 120.3(3) . .
C6_1052 C5_1052 C4_1052 119.91(16) . .
C5_1052 C6_1052 C1_1052 120.57(16) . .
C4_1052 C7_1052 C0_1052 111.6(6) . .
C4_1052 C7_1052 C9_1052 111.1(6) . .
C0_1052 C7_1052 C9_1052 107.7(2) . .
C4_1052 C7_1052 C8_1052 110.9(6) . .
C0_1052 C7_1052 C8_1052 107.7(2) . .
C9_1052 C7_1052 C8_1052 107.7(2) . .
C1_1053 S0_1053 Ag_810 96.2(5) . .
C1_1053 S0_1053 Ag_718 116.2(5) . .
Ag_810 S0_1053 Ag_718 75.8(4) . .
C1_1053 S0_1053 Ag_719 123.6(6) . .
Ag_810 S0_1053 Ag_719 132.7(5) . .
Ag_718 S0_1053 Ag_719 64.8(3) . .
C6_1053 C1_1053 C2_1053 119.65(16) . .
C6_1053 C1_1053 S0_1053 120.2(5) . .
C2_1053 C1_1053 S0_1053 120.2(5) . .
C3_1053 C2_1053 C1_1053 120.59(16) . .
C2_1053 C3_1053 C4_1053 119.93(16) . .
C3_1053 C4_1053 C5_1053 119.32(15) . .
C3_1053 C4_1053 C7_1053 120.4(3) . .
C5_1053 C4_1053 C7_1053 120.3(3) . .
C6_1053 C5_1053 C4_1053 119.92(16) . .
C5_1053 C6_1053 C1_1053 120.59(16) . .
C4_1053 C7_1053 C8_1053 111.3(6) . .
C4_1053 C7_1053 C0_1053 111.1(6) . .
C8_1053 C7_1053 C0_1053 107.6(2) . .
C4_1053 C7_1053 C9_1053 111.3(6) . .
C8_1053 C7_1053 C9_1053 107.7(2) . .
C0_1053 C7_1053 C9_1053 107.7(2) . .
C1_1054 S0_1054 Ag_809 83.1(4) . .
C1_1054 S0_1054 Ag_715 119.1(6) . .
Ag_809 S0_1054 Ag_715 70.3(4) . .
C1_1054 S0_1054 Ag_714 131.4(6) . .
Ag_809 S0_1054 Ag_714 133.5(5) . .
Ag_715 S0_1054 Ag_714 65.6(3) . .
C2_1054 C1_1054 C6_1054 119.68(16) . .
C2_1054 C1_1054 S0_1054 120.6(5) . .
C6_1054 C1_1054 S0_1054 119.7(5) . .
C3_1054 C2_1054 C1_1054 120.57(17) . .
C2_1054 C3_1054 C4_1054 119.91(16) . .
C3_1054 C4_1054 C5_1054 119.34(15) . .
C3_1054 C4_1054 C7_1054 120.5(3) . .
C5_1054 C4_1054 C7_1054 120.2(3) . .
C6_1054 C5_1054 C4_1054 119.91(16) . .
C5_1054 C6_1054 C1_1054 120.58(16) . .
C4_1054 C7_1054 C8_1054 111.2(6) . .
C4_1054 C7_1054 C9_1054 111.5(6) . .
C8_1054 C7_1054 C9_1054 107.7(2) . .
C4_1054 C7_1054 C0_1054 110.9(6) . .
C8_1054 C7_1054 C0_1054 107.7(2) . .
C9_1054 C7_1054 C0_1054 107.7(2) . .
C1_1055 S0_1055 Ag_707 120.0(6) . .
C1_1055 S0_1055 Ag_710 125.6(6) . .
Ag_707 S0_1055 Ag_710 114.2(4) . .
C1_1055 S0_1055 Ag_711 127.0(5) . .
Ag_707 S0_1055 Ag_711 73.0(4) . .
Ag_710 S0_1055 Ag_711 72.5(3) . .
C1_1055 S0_1055 Ag_706 122.8(5) . .
Ag_707 S0_1055 Ag_706 70.8(3) . .
Ag_710 S0_1055 Ag_706 71.1(3) . .
Ag_711 S0_1055 Ag_706 110.1(4) . .
C2_1055 C1_1055 C6_1055 119.68(16) . .
C2_1055 C1_1055 S0_1055 119.8(5) . .
C6_1055 C1_1055 S0_1055 120.5(5) . .
C3_1055 C2_1055 C1_1055 120.58(16) . .
C2_1055 C3_1055 C4_1055 119.92(16) . .
C5_1055 C4_1055 C3_1055 119.33(15) . .
C5_1055 C4_1055 C7_1055 120.4(3) . .
C3_1055 C4_1055 C7_1055 120.3(3) . .
C6_1055 C5_1055 C4_1055 119.92(16) . .
C5_1055 C6_1055 C1_1055 120.57(16) . .
C4_1055 C7_1055 C0_1055 111.4(6) . .
C4_1055 C7_1055 C8_1055 111.1(6) . .
C0_1055 C7_1055 C8_1055 107.6(2) . .
C4_1055 C7_1055 C9_1055 111.2(6) . .
C0_1055 C7_1055 C9_1055 107.6(2) . .
C8_1055 C7_1055 C9_1055 107.6(2) . .
C1_1056 S0_1056 Ag1_808 95.4(5) . .
C1_1056 S0_1056 Ag_702 120.7(6) . .
Ag1_808 S0_1056 Ag_702 72.5(4) . .
C1_1056 S0_1056 Ag_703 123.4(6) . .
Ag1_808 S0_1056 Ag_703 132.0(5) . .
Ag_702 S0_1056 Ag_703 64.0(3) . .
C6_1056 C1_1056 C2_1056 119.68(16) . .
C6_1056 C1_1056 S0_1056 120.7(5) . .
C2_1056 C1_1056 S0_1056 119.6(5) . .
C3_1056 C2_1056 C1_1056 120.59(16) . .
C2_1056 C3_1056 C4_1056 119.91(16) . .
C5_1056 C4_1056 C3_1056 119.34(15) . .
C5_1056 C4_1056 C7_1056 120.5(3) . .
C3_1056 C4_1056 C7_1056 120.2(3) . .
C6_1056 C5_1056 C4_1056 119.92(16) . .
C5_1056 C6_1056 C1_1056 120.57(16) . .
C4_1056 C7_1056 C8_1056 110.7(6) . .
C4_1056 C7_1056 C9_1056 111.2(6) . .
C8_1056 C7_1056 C9_1056 107.6(2) . .
C4_1056 C7_1056 C0_1056 111.7(6) . .
C8_1056 C7_1056 C0_1056 107.7(2) . .
C9_1056 C7_1056 C0_1056 107.7(2) . .
C1_1057 S0_1057 Ag_812 103.5(6) . .
C1_1057 S0_1057 Ag_734 109.5(6) . .
Ag_812 S0_1057 Ag_734 80.5(7) . .
C1_1057 S0_1057 Ag_735 113.3(6) . .
Ag_812 S0_1057 Ag_735 137.3(6) . .
Ag_734 S0_1057 Ag_735 67.7(4) . .
C6_1057 C1_1057 C2_1057 119.67(16) . .
C6_1057 C1_1057 S0_1057 120.2(5) . .
C2_1057 C1_1057 S0_1057 120.2(6) . .
C3_1057 C2_1057 C1_1057 120.58(16) . .
C2_1057 C3_1057 C4_1057 119.92(16) . .
C5_1057 C4_1057 C3_1057 119.32(15) . .
C5_1057 C4_1057 C7_1057 120.3(3) . .
C3_1057 C4_1057 C7_1057 120.4(3) . .
C6_1057 C5_1057 C4_1057 119.92(16) . .
C5_1057 C6_1057 C1_1057 120.58(16) . .
C4_1057 C7_1057 C0_1057 111.5(6) . .
C4_1057 C7_1057 C9_1057 111.2(6) . .
C0_1057 C7_1057 C9_1057 107.6(2) . .
C4_1057 C7_1057 C8_1057 111.0(6) . .
C0_1057 C7_1057 C8_1057 107.6(2) . .
C9_1057 C7_1057 C8_1057 107.6(2) . .
C1_1058 S0_1058 Ag_739 103.0(8) . .
C1_1058 S0_1058 Ag_738 123.7(10) . .
Ag_739 S0_1058 Ag_738 70.4(8) . .
C2_1058 C1_1058 C6_1058 119.67(16) . .
C2_1058 C1_1058 S0_1058 120.2(6) . .
C6_1058 C1_1058 S0_1058 120.2(6) . .
C3_1058 C2_1058 C1_1058 120.58(18) . .
C2_1058 C3_1058 C4_1058 119.92(17) . .
C5_1058 C4_1058 C3_1058 119.32(15) . .
C5_1058 C4_1058 C7_1058 120.3(3) . .
C3_1058 C4_1058 C7_1058 120.3(3) . .
C6_1058 C5_1058 C4_1058 119.9(2) . .
C5_1058 C6_1058 C1_1058 120.58(18) . .
C4_1058 C7_1058 C0_1058 111.2(6) . .
C4_1058 C7_1058 C9_1058 111.4(6) . .
C0_1058 C7_1058 C9_1058 107.6(2) . .
C4_1058 C7_1058 C8_1058 111.2(6) . .
C0_1058 C7_1058 C8_1058 107.6(2) . .
C9_1058 C7_1058 C8_1058 107.6(2) . .
S0_1019 Cl1_2000 Ag_625 136.5(7) . .
S0_1019 Cl1_2000 Ag_713 55.5(6) . .
Ag_625 Cl1_2000 Ag_713 122.7(4) . .
S0_1019 Cl1_2000 Ag_626 118.4(7) . .
Ag_625 Cl1_2000 Ag_626 78.7(3) . .
Ag_713 Cl1_2000 Ag_626 62.9(3) . .

loop_
_geom_bond_atom_site_label_1
_geom_bond_atom_site_label_2
_geom_bond_distance
_geom_bond_site_symmetry_2
Br1 Ag_401 2.728(13) .
Br1 Ag_605 2.886(14) .
Br1 Ag_601 2.956(14) .
Ag_100 Ag_205 2.858(3) .
Ag_100 Ag_205 2.858(3) 17_554
Ag_100 Ag_202 2.861(3) .
Ag_100 Ag_202 2.861(3) 17_554
Ag_100 Ag_204 2.862(4) .
Ag_100 Ag_204 2.862(4) 17_554
Ag_100 Ag_201 2.866(4) 17_554
Ag_100 Ag_201 2.866(4) .
Ag_100 Ag_203 2.871(4) .
Ag_100 Ag_203 2.871(4) 17_554
Ag_100 Ag_200 2.911(3) 17_554
Ag_100 Ag_200 2.911(3) .
Ag_200 Ag_301 2.849(4) .
Ag_200 Ag_303 2.851(4) .
Ag_200 Ag_202 2.852(4) 17_554
Ag_200 Ag_302 2.852(4) .
Ag_200 Ag_305 2.854(4) 17_554
Ag_200 Ag_304 2.858(4) .
Ag_200 Ag_204 2.860(4) .
Ag_200 Ag_203 2.863(4) 17_554
Ag_200 Ag_205 2.865(4) .
Ag_200 Ag_201 2.867(4) .
Ag_200 Ag_300 2.895(4) .
Ag_201 Ag_317 2.836(4) 17_554
Ag_201 Ag1_316 2.844(4) .
Ag_201 Ag_316 2.851(4) .
Ag_201 Ag_317 2.878(4) .
Ag_201 Ag_307 2.882(4) .
Ag_201 Ag_205 2.887(4) .
Ag_201 Ag_315 2.895(4) 17_554
Ag_201 Ag_202 2.898(4) 17_554
Ag_201 Ag_301 2.902(4) .
Ag_201 Ag_201 2.934(6) 17_554
Ag_202 Ag3_319 2.851(4) .
Ag_202 Ag_200 2.852(4) 17_554
Ag_202 Ag_319 2.857(4) .
Ag_202 Ag_318 2.861(4) .
Ag_202 Ag_317 2.863(4) .
Ag_202 Ag_315 2.879(4) .
Ag_202 Ag2_320 2.886(4) .
Ag_202 Ag_203 2.898(4) .
Ag_202 Ag_201 2.898(4) 17_554
Ag_202 Ag_305 2.898(4) .
Ag_202 Ag_205 2.921(4) .
Ag_203 Ag_320 2.847(4) .
Ag_203 Ag_312 2.853(4) .
Ag_203 Ag_311 2.857(4) .
Ag_203 Ag_200 2.863(4) 17_554
Ag_203 Ag_319 2.869(4) .
Ag_203 Ag2_320 2.870(4) .
Ag_203 Ag4_311 2.892(4) 17_554
Ag_203 Ag_204 2.900(4) 17_554
Ag_203 Ag_204 2.902(4) .
Ag_203 Ag_304 2.910(4) 17_554
Ag_204 Ag_319 2.853(4) .
Ag_204 Ag_310 2.857(4) .
Ag_204 Ag_320 2.864(4) .
Ag_204 Ag4_311 2.868(4) .
Ag_204 Ag_309 2.876(4) .
Ag_204 Ag_311 2.886(4) .
Ag_204 Ag_203 2.899(4) 17_554
Ag_204 Ag_303 2.902(4) .
Ag_204 Ag_205 2.905(4) .
Ag_205 Ag_317 2.831(4) .
Ag_205 Ag_318 2.853(4) .
Ag_205 Ag_308 2.857(4) .
Ag_205 Ag_309 2.868(4) .
Ag_205 Ag_307 2.897(4) .
Ag_205 Ag_319 2.900(4) .
Ag_205 Ag_302 2.901(4) .
Ag_300 Ag_403 2.823(5) .
Ag_300 Ag_304 2.834(4) .
Ag_300 Ag_303 2.839(4) .
Ag_300 Ag_405 2.852(4) .
Ag_300 Ag_401 2.854(4) .
Ag_300 Ag_305 2.855(4) 17_554
Ag_300 Ag_402 2.857(5) .
Ag_300 Ag_406 2.857(4) .
Ag_300 Ag_301 2.862(4) .
Ag_300 Ag_302 2.863(4) .
Ag_300 Ag_404 2.865(5) .
Ag_301 Ag_315 2.842(4) 17_554
Ag_301 Ag1_316 2.860(4) .
Ag_301 Ag_407 2.860(4) .
Ag_301 Ag_302 2.877(4) .
Ag_301 Ag_305 2.878(4) 17_554
Ag_301 Ag_307 2.878(4) .
Ag_301 Ag_402 2.879(4) .
Ag_301 Ag_408 2.929(4) .
Ag_301 Ag_443 2.963(4) 17_554
Ag_302 Ag_307 2.840(4) .
Ag_302 Ag_308 2.855(4) .
Ag_302 Ag_409 2.857(4) .
Ag_302 Ag_309 2.876(4) .
Ag_302 Ag_403 2.881(4) .
Ag_302 Ag_303 2.907(4) .
Ag_302 Ag_408 2.928(4) .
Ag_302 Ag_410 2.929(5) .
Ag_303 Ag_411 2.845(4) .
Ag_303 Ag_309 2.858(4) .
Ag_303 Ag4_311 2.864(4) .
Ag_303 Ag_310 2.878(4) .
Ag_303 Ag_304 2.880(4) .
Ag_303 Ag_404 2.891(4) .
Ag_303 Ag_410 2.926(4) .
Ag_303 Ag_412 2.935(4) .
Ag_304 Ag_312 2.842(4) 17_554
Ag_304 Ag4_311 2.861(4) .
Ag_304 Ag_446 2.863(4) 17_554
Ag_304 Ag2_320 2.866(4) 17_554
Ag_304 Ag_405 2.879(4) .
Ag_304 Ag_305 2.901(4) 17_554
Ag_304 Ag_445 2.908(4) 17_554
Ag_304 Ag_203 2.911(4) 17_554
Ag_304 Ag_412 2.944(4) .
Ag_305 Ag2_320 2.841(4) .
Ag_305 Ag3_319 2.848(4) .
Ag_305 Ag_200 2.854(4) 17_554
Ag_305 Ag_300 2.855(4) 17_554
Ag_305 Ag_444 2.859(4) .
Ag_305 Ag_315 2.860(4) .
Ag_305 Ag_301 2.878(4) 17_554
Ag_305 Ag_406 2.881(4) 17_554
Ag_305 Ag_304 2.902(4) 17_554
Ag_305 Ag_443 2.927(4) .
Ag_305 Ag_445 2.942(4) .
Ag_307 Ag_422 2.863(4) .
Ag_307 Ag_423 2.871(4) .
Ag_307 Ag_415 2.880(4) .
Ag_307 Ag_308 2.884(4) .
Ag_307 Ag1_316 2.891(4) .
Ag_307 Ag_414 2.896(4) .
Ag_307 Ag_408 2.931(4) .
Ag_307 Ag_317 2.966(4) .
Ag_308 Ag_424 2.841(4) .
Ag_308 Ag_417 2.843(5) .
Ag_308 Ag_423 2.851(4) .
Ag_308 Ag_409 2.876(4) .
Ag_308 Ag_416 2.886(4) .
Ag_308 Ag_309 2.899(4) .
Ag_308 Ag_318 2.914(4) .
Ag_308 Ag_425 2.914(4) .
Ag_308 Ag_415 2.949(4) .
Ag_309 Ag_418 2.857(4) .
Ag_309 Ag_417 2.869(4) .
Ag_309 Ag_425 2.870(4) .
Ag_309 Ag_426 2.888(4) .
Ag_309 Ag_310 2.903(4) .
Ag_309 Ag_319 2.922(4) .
Ag_309 Ag_410 2.926(4) .
Ag_310 Ag_426 2.860(4) .
Ag_310 Ag_411 2.863(4) .
Ag_310 Ag_420 2.865(4) .
Ag_310 Ag_427 2.866(4) .
Ag_310 Ag_419 2.883(4) .
Ag_310 Ag_428 2.883(4) .
Ag_310 Ag_320 2.888(4) .
Ag_310 Ag4_311 2.890(4) .
Ag_310 Ag_418 2.904(4) .
Ag_311 Ag_435 2.827(4) .
Ag_311 Ag_435 2.827(4) 17_554
Ag_311 Ag_203 2.856(4) 17_554
Ag_311 Ag_204 2.886(4) 17_554
Ag_311 Ag_320 2.888(3) .
Ag_311 Ag_428 2.888(4) 17_554
Ag_311 Ag_320 2.888(3) 17_554
Ag_311 Ag_428 2.889(4) .
Ag_311 Ag4_311 2.912(3) 17_554
Ag_311 Ag4_311 2.912(3) .
Ag4_311 Ag_442 2.861(4) 17_554
Ag4_311 Ag_428 2.873(4) .
Ag4_311 Ag_435 2.880(4) 17_554
Ag4_311 Ag_420 2.889(4) .
Ag4_311 Ag_312 2.890(4) 17_554
Ag4_311 Ag_203 2.891(4) 17_554
Ag4_311 Ag_412 2.937(4) .
Ag_312 Ag_447 2.821(4) .
Ag_312 Ag_304 2.841(4) 17_554
Ag_312 Ag_446 2.868(4) .
Ag_312 Ag_440 2.880(4) .
Ag_312 Ag_441 2.881(4) .
Ag_312 Ag4_311 2.889(4) 17_554
Ag_312 Ag_435 2.894(4) .
Ag_312 Ag_433 2.896(4) .
Ag_312 Ag2_320 2.899(4) .
Ag_312 Ag_442 2.899(4) .
Ag_312 Ag_320 2.910(4) .
Ag_315 Ag_301 2.842(4) 17_554
Ag_315 Ag_429 2.867(4) .
Ag_315 Ag_430 2.869(4) .
Ag_315 Ag_436 2.878(4) .
Ag_315 Ag1_316 2.884(4) 17_554
Ag_315 Ag_437 2.892(4) .
Ag_315 Ag3_319 2.893(4) .
Ag_315 Ag_201 2.895(4) 17_554
Ag_315 Ag_443 2.930(4) .
Ag_315 Ag_317 2.941(4) .
Ag_316 Ag_421 2.819(5) 17_554
Ag_316 Ag_421 2.820(5) .
Ag_316 Ag_422 2.837(4) 17_554
Ag_316 Ag_422 2.838(4) .
Ag_316 Ag_201 2.851(4) 17_554
Ag_316 Ag_317 2.892(4) .
Ag_316 Ag_317 2.892(4) 17_554
Ag_316 Ag_429 2.905(3) 17_554
Ag_316 Ag_429 2.906(3) .
Ag_316 Ag1_316 2.927(3) 17_554
Ag_316 Ag1_316 2.927(3) .
Ag1_316 Ag_421 2.837(5) .
Ag1_316 Ag_413 2.850(4) .
Ag1_316 Ag_429 2.869(5) 17_554
Ag1_316 Ag_407 2.870(5) .
Ag1_316 Ag_315 2.885(4) 17_554
Ag1_316 Ag_414 2.884(5) .
Ag1_316 Ag_422 2.904(4) .
Ag1_316 Ag_436 2.948(4) 17_554
Ag_317 Ag_423 2.829(4) .
Ag_317 Ag_429 2.830(4) .
Ag_317 Ag_201 2.836(4) 17_554
Ag_317 Ag_422 2.891(4) .
Ag_317 Ag_430 2.895(4) .
Ag_317 Ag_318 2.897(4) .
Ag_318 Ag_431 2.822(4) .
Ag_318 Ag_425 2.835(4) .
Ag_318 Ag_430 2.851(4) .
Ag_318 Ag_424 2.857(4) .
Ag_318 Ag_423 2.883(4) .
Ag_318 Ag_319 2.885(4) .
Ag_318 Ag_432 2.917(4) .
Ag_318 Ag3_319 2.920(4) .
Ag_319 Ag_426 2.828(4) .
Ag_319 Ag_432 2.844(4) .
Ag_319 Ag_425 2.883(4) .
Ag_319 Ag_433 2.895(4) .
Ag_319 Ag_320 2.897(4) .
Ag_319 Ag2_320 2.929(4) .
Ag3_319 Ag_431 2.851(4) .
Ag3_319 Ag_444 2.858(4) .
Ag3_319 Ag_432 2.866(4) .
Ag3_319 Ag_438 2.869(4) .
Ag3_319 Ag_437 2.881(4) .
Ag3_319 Ag2_320 2.882(4) .
Ag3_319 Ag_430 2.882(4) .
Ag3_319 Ag_439 2.932(4) .
Ag_320 Ag_447 2.834(4) .
Ag_320 Ag_428 2.843(4) .
Ag_320 Ag_427 2.847(4) .
Ag_320 Ag_433 2.858(4) .
Ag_320 Ag_426 2.899(4) .
Ag_320 Ag_435 2.902(4) .
Ag2_320 Ag_304 2.865(4) 17_554
Ag2_320 Ag_439 2.869(4) .
Ag2_320 Ag_432 2.871(4) .
Ag2_320 Ag_433 2.871(4) .
Ag2_320 Ag_440 2.885(4) .
Ag2_320 Ag_445 2.915(4) .
Ag_401 Ag_403 2.823(5) .
Ag_401 Ag_405 2.839(5) .
Ag_401 Ag_406 2.844(5) .
Ag_401 Ag_402 2.846(5) .
Ag_401 Ag_404 2.854(5) .
Ag_401 Ag_604 2.857(5) .
Ag_401 Ag_605 2.860(5) .
Ag_401 Ag_601 2.861(5) .
Ag_401 Ag_602 2.866(5) .
Ag_401 Ag_603 2.885(6) .
Ag_402 Ag1_628 2.851(5) .
Ag_402 Ag_443 2.861(5) 17_554
Ag_402 Ag1_627 2.868(5) .
Ag_402 Ag_407 2.879(5) .
Ag_402 Ag_408 2.885(5) .
Ag_402 Ag_406 2.888(5) .
Ag_402 Ag_403 2.889(5) .
Ag_402 Ag_601 3.001(5) .
Ag_402 Ag_605 3.024(5) .
Ag_403 Ag_612 2.811(5) .
Ag_403 Ag_408 2.864(5) .
Ag_403 Ag1_629 2.883(5) .
Ag_403 Ag_410 2.888(5) .
Ag_403 Ag_409 2.895(5) .
Ag_403 Ag_404 2.900(5) .
Ag_403 Ag_604 3.011(5) .
Ag_403 Ag_605 3.018(5) .
Ag_404 Ag_611 2.854(5) .
Ag_404 Ag_411 2.869(5) .
Ag_404 Ag_412 2.872(5) .
Ag_404 Ag_405 2.877(5) .
Ag_404 Ag_410 2.877(5) .
Ag_404 Ag_610 2.896(5) .
Ag_404 Ag_603 2.962(5) .
Ag_404 Ag_604 3.001(5) .
Ag_405 Ag_608 2.826(5) 17_554
Ag_405 Ag_412 2.851(5) .
Ag_405 Ag_446 2.856(5) 17_554
Ag_405 Ag_445 2.891(5) 17_554
Ag_405 Ag_609 2.902(5) .
Ag_405 Ag_406 2.919(5) .
Ag_405 Ag_603 3.012(5) .
Ag_405 Ag_602 3.036(5) .
Ag_406 Ag_606 2.848(5) 17_554
Ag_406 Ag_445 2.852(5) 17_554
Ag_406 Ag_607 2.877(5) 17_554
Ag_406 Ag_305 2.881(4) 17_554
Ag_406 Ag_444 2.883(5) 17_554
Ag_406 Ag_443 2.886(5) 17_554
Ag_406 Ag_602 2.980(5) .
Ag_406 Ag_601 2.983(5) .
Ag_407 Ag_436 2.849(5) 17_554
Ag_407 Ag_413 2.865(5) .
Ag_407 Ag_414 2.866(5) .
Ag_407 Ag1_628 2.873(5) .
Ag_407 Ag1_627 2.882(5) .
Ag_407 Ag_443 2.904(5) 17_554
Ag_407 Ag_408 2.918(5) .
Ag_407 Ag_628 2.930(5) .
Ag_407 Ag_629 2.952(5) .
Ag_408 Ag_414 2.863(5) .
Ag_408 Ag_415 2.874(5) .
Ag_408 Ag_409 2.889(5) .
Ag_408 Ag1_628 2.920(5) .
Ag_408 Ag1_629 2.945(5) .
Ag_409 Ag_416 2.840(5) .
Ag_409 Ag_415 2.851(5) .
Ag_409 Ag_612 2.876(5) .
Ag_409 Ag_417 2.876(5) .
Ag_409 Ag1_629 2.911(5) .
Ag_409 Ag_625 2.916(5) .
Ag_409 Ag_410 2.920(5) .
Ag_409 Ag_626 2.968(5) .
Ag_410 Ag_418 2.854(5) .
Ag_410 Ag_417 2.856(5) .
Ag_410 Ag_611 2.890(5) .
Ag_410 Ag_612 2.892(5) .
Ag_410 Ag_411 2.898(5) .
Ag_411 Ag_418 2.841(5) .
Ag_411 Ag_420 2.876(5) .
Ag_411 Ag_419 2.895(5) .
Ag_411 Ag_412 2.901(5) .
Ag_411 Ag_611 2.940(5) .
Ag_411 Ag_610 2.951(5) .
Ag_411 Ag_623 2.995(5) .
Ag_411 Ag1_622 3.012(5) .
Ag_412 Ag1C_621 2.784(11) .
Ag_412 Ag_442 2.866(5) 17_554
Ag_412 Ag_446 2.883(5) 17_554
Ag_412 Ag_610 2.885(5) .
Ag_412 Ag_420 2.885(5) .
Ag_412 Ag_609 2.915(5) .
Ag_413 Ag_523 2.850(5) 17_554
Ag_413 Ag_628 2.862(6) .
Ag_413 Ag_414 2.888(5) .
Ag_413 Ag_501 2.891(6) .
Ag_413 Ag_421 2.891(5) .
Ag_413 Ag_502 2.895(5) .
Ag_413 Ag_436 2.901(5) 17_554
Ag_413 Ag_629 2.903(6) .
Ag_413 Ag_704 3.069(7) .
Ag_413 Ag_701 3.288(7) .
Ag_414 Ag_627 2.823(5) .
Ag_414 Ag_502 2.849(5) .
Ag_414 Ag_503 2.866(5) .
Ag_414 Ag_415 2.907(5) .
Ag_414 Ag_628 2.926(5) .
Ag_414 Ag_422 2.978(5) .
Ag_415 Ag_503 2.799(5) .
Ag_415 Ag_626 2.807(5) .
Ag_415 Ag_504 2.826(5) .
Ag_415 Ag_627 2.880(5) .
Ag_415 Ag_416 2.909(5) .
Ag_415 Ag_423 2.998(5) .
Ag_416 Ag_504 2.842(5) .
Ag_416 Ag_505 2.877(5) .
Ag_416 Ag_417 2.894(5) .
Ag_416 Ag_506 2.911(5) .
Ag_416 Ag_424 2.921(5) .
Ag_416 Ag_625 2.942(6) .
Ag_416 Ag_626 2.952(5) .
Ag_416 Ag_713 3.032(5) .
Ag_417 Ag_624 2.806(5) .
Ag_417 Ag_506 2.830(5) .
Ag_417 Ag_625 2.831(5) .
Ag_417 Ag_507 2.875(5) .
Ag_417 Ag_425 2.902(4) .
Ag_417 Ag_418 2.907(5) .
Ag_418 Ag_623 2.795(5) .
Ag_418 Ag_507 2.822(5) .
Ag_418 Ag_508 2.854(5) .
Ag_418 Ag_624 2.900(5) .
Ag_418 Ag_426 2.925(4) .
Ag_418 Ag_419 2.927(5) .
Ag_419 Ag_508 2.820(5) .
Ag_419 Ag1_622 2.863(5) .
Ag_419 Ag_510 2.875(5) .
Ag_419 Ag_427 2.882(5) .
Ag_419 Ag_509 2.888(5) .
Ag_419 Ag_623 2.896(6) .
Ag_419 Ag_420 2.906(5) .
Ag_419 Ag_733 2.952(5) .
Ag_419 Ag_729 3.043(5) .
Ag_420 Ag1B_621 2.792(7) .
Ag_420 Ag1C_621 2.806(10) .
Ag_420 Ag1_622 2.826(5) .
Ag_420 Ag_511 2.856(5) .
Ag_420 Ag_510 2.866(5) .
Ag_420 Ag_428 2.879(5) .
Ag_420 Ag_442 2.915(5) 17_554
Ag_421 Ag_512 2.833(5) .
Ag_421 Ag_502 2.834(5) .
Ag_421 Ag_501 2.843(5) .
Ag_421 Ag_513 2.857(5) 17_554
Ag_421 Ag_422 2.871(5) .
Ag_421 Ag_523 2.885(5) 17_554
Ag_421 Ag_429 2.893(5) 17_554
Ag_421 Ag_421 2.900(8) 17_554
Ag_421 Ag_513 2.971(5) .
Ag_422 Ag_502 2.843(4) .
Ag_422 Ag_503 2.849(5) .
Ag_422 Ag_423 2.878(5) .
Ag_422 Ag_513 2.899(5) .
Ag_422 Ag_429 2.901(5) .
Ag_422 Ag_514 2.922(4) .
Ag_423 Ag_504 2.771(5) .
Ag_423 Ag_514 2.844(5) .
Ag_423 Ag_430 2.897(4) .
Ag_423 Ag_503 2.911(4) .
Ag_423 Ag_424 2.917(5) .
Ag_423 Ag_515 2.941(4) .
Ag_424 Ag_516 2.802(4) .
Ag_424 Ag_504 2.835(4) .
Ag_424 Ag_506 2.842(5) .
Ag_424 Ag_505 2.856(5) .
Ag_424 Ag_425 2.866(4) .
Ag_424 Ag_515 2.879(5) .
Ag_424 Ag_431 2.907(4) .
Ag_424 Ag_517 2.968(4) .
Ag_425 Ag_507 2.855(4) .
Ag_425 Ag_426 2.879(4) .
Ag_425 Ag_517 2.888(4) .
Ag_425 Ag_506 2.888(4) .
Ag_425 Ag_432 2.913(4) .
Ag_425 Ag_518 2.920(4) .
Ag_426 Ag_508 2.810(4) .
Ag_426 Ag_518 2.840(4) .
Ag_426 Ag_433 2.899(4) .
Ag_426 Ag_507 2.903(4) .
Ag_426 Ag_427 2.916(4) .
Ag_426 Ag_519 2.930(4) .
Ag_427 Ag_509 2.804(5) .
Ag_427 Ag_520 2.823(5) .
Ag_427 Ag_519 2.854(5) .
Ag_427 Ag_510 2.862(5) .
Ag_427 Ag_428 2.878(4) .
Ag_427 Ag_508 2.891(5) .
Ag_427 Ag_447 2.892(5) .
Ag_427 Ag_521 2.926(5) .
Ag_428 Ag_511 2.841(4) .
Ag_428 Ag_435 2.869(5) .
Ag_428 Ag_435 2.880(4) 17_554
Ag_428 Ag_521 2.883(4) .
Ag_428 Ag_510 2.915(5) .
Ag_428 Ag_522 2.938(4) .
Ag_429 Ag_523 2.800(4) .
Ag_429 Ag_514 2.850(5) .
Ag_429 Ag1_316 2.868(5) 17_554
Ag_429 Ag_430 2.877(4) .
Ag_429 Ag_421 2.893(5) 17_554
Ag_429 Ag_524 2.919(4) .
Ag_429 Ag_513 2.929(5) .
Ag_429 Ag_436 2.961(5) .
Ag_430 Ag_525 2.864(4) .
Ag_430 Ag_524 2.867(4) .
Ag_430 Ag_431 2.867(4) .
Ag_430 Ag_515 2.903(5) .
Ag_430 Ag_514 2.911(4) .
Ag_430 Ag_437 2.920(4) .
Ag_431 Ag_526 2.817(4) .
Ag_431 Ag_516 2.838(5) .
Ag_431 Ag_517 2.855(5) .
Ag_431 Ag_525 2.871(4) .
Ag_431 Ag_432 2.889(4) .
Ag_431 Ag_438 2.895(4) .
Ag_431 Ag_527 2.928(4) .
Ag_431 Ag_515 2.939(4) .
Ag_432 Ag_527 2.829(4) .
Ag_432 Ag_518 2.837(4) .
Ag_432 Ag_433 2.876(4) .
Ag_432 Ag_517 2.918(4) .
Ag_432 Ag_439 2.923(4) .
Ag_432 Ag_528 2.929(4) .
Ag_433 Ag_447 2.863(4) .
Ag_433 Ag_519 2.881(4) .
Ag_433 Ag_528 2.884(4) .
Ag_433 Ag_529 2.893(4) .
Ag_433 Ag_440 2.897(4) .
Ag_433 Ag_518 2.900(4) .
Ag_435 Ag_531 2.805(4) .
Ag_435 Ag_522 2.856(4) .
Ag_435 Ag_428 2.879(4) 17_554
Ag_435 Ag4_311 2.879(4) 17_554
Ag_435 Ag_447 2.899(4) .
Ag_435 Ag_442 2.907(5) .
Ag_435 Ag_511 2.910(5) 17_554
Ag_435 Ag_521 2.941(5) .
Ag_436 Ag_524 2.832(5) .
Ag_436 Ag_629 2.848(5) 17_554
Ag_436 Ag_407 2.849(5) 17_554
Ag_436 Ag_523 2.850(5) .
Ag_436 Ag_443 2.876(5) .
Ag_436 Ag_622 2.879(5) .
Ag_436 Ag_437 2.900(5) .
Ag_436 Ag_413 2.900(5) 17_554
Ag_436 Ag1_316 2.947(4) 17_554
Ag_437 Ag_622 2.818(5) .
Ag_437 Ag_525 2.838(5) .
Ag_437 Ag_616 2.852(5) .
Ag_437 Ag_443 2.854(5) .
Ag_437 Ag_524 2.865(5) .
Ag_437 Ag_444 2.876(4) .
Ag_437 Ag_438 2.878(5) .
Ag_438 Ag_525 2.860(5) .
Ag_438 Ag_444 2.861(5) .
Ag_438 Ag_527 2.862(5) .
Ag_438 Ag_617 2.867(5) .
Ag_438 Ag_526 2.870(5) .
Ag_438 Ag_616 2.894(5) .
Ag_438 Ag_439 2.940(4) .
Ag_438 Ag_716 3.044(5) .
Ag_439 Ag_617 2.800(5) .
Ag_439 Ag_444 2.832(5) .
Ag_439 Ag_528 2.844(5) .
Ag_439 Ag_527 2.859(5) .
Ag_439 Ag_445 2.865(4) .
Ag_439 Ag_440 2.876(5) .
Ag_439 Ag_618 2.892(4) .
Ag_440 Ag_619 2.827(5) .
Ag_440 Ag_445 2.837(5) .
Ag_440 Ag_618 2.839(5) .
Ag_440 Ag_529 2.842(5) .
Ag_440 Ag_528 2.871(5) .
Ag_440 Ag_441 2.896(5) .
Ag_440 Ag_446 2.901(5) .
Ag_441 Ag_446 2.834(5) .
Ag_441 Ag_530 2.853(5) .
Ag_441 Ag_531 2.867(5) .
Ag_441 Ag_447 2.887(5) .
Ag_441 Ag_529 2.894(5) .
Ag_441 Ag_620 2.900(5) .
Ag_441 Ag_442 2.921(5) .
Ag_441 Ag_619 2.922(5) .
Ag_441 Ag_736 3.173(6) .
Ag_441 Ag_732 3.246(7) .
Ag_442 Ag1C_621 2.745(11) 17_554
Ag_442 Ag_620 2.815(5) .
Ag_442 Ag_531 2.828(5) .
Ag_442 Ag_446 2.859(5) .
Ag_442 Ag_511 2.859(5) 17_554
Ag_442 Ag4_311 2.860(4) 17_554
Ag_442 Ag_412 2.866(5) 17_554
Ag_442 Ag1B_621 2.887(8) 17_554
Ag_442 Ag_420 2.914(5) 17_554
Ag_443 Ag_402 2.862(5) 17_554
Ag_443 Ag_406 2.887(5) 17_554
Ag_443 Ag1_627 2.891(5) 17_554
Ag_443 Ag_444 2.902(5) .
Ag_443 Ag_407 2.903(5) 17_554
Ag_443 Ag_301 2.963(4) 17_554
Ag_443 Ag_606 2.976(5) .
Ag_444 Ag_607 2.872(5) .
Ag_444 Ag_406 2.883(5) 17_554
Ag_444 Ag_616 2.911(5) .
Ag_444 Ag_445 2.916(5) .
Ag_444 Ag_606 2.922(5) .
Ag_444 Ag_617 3.029(5) .
Ag_445 Ag_406 2.851(5) 17_554
Ag_445 Ag_607 2.866(5) .
Ag_445 Ag_405 2.892(5) 17_554
Ag_445 Ag_304 2.908(4) 17_554
Ag_445 Ag_446 2.911(5) .
Ag_445 Ag_608 2.922(5) .
Ag_446 Ag_405 2.856(5) 17_554
Ag_446 Ag_304 2.863(4) 17_554
Ag_446 Ag_412 2.884(5) 17_554
Ag_446 Ag_608 2.913(5) .
Ag_446 Ag_609 2.937(5) 17_554
Ag_446 Ag_619 2.956(5) .
Ag_446 Ag_620 3.015(5) .
Ag_447 Ag_520 2.785(5) .
Ag_447 Ag_531 2.846(5) .
Ag_447 Ag_530 2.884(5) .
Ag_447 Ag_529 2.890(5) .
Ag_447 Ag_521 2.908(5) .
Ag_447 Ag_519 2.959(5) .
Ag5_447 S0_1029 2.51(3) .
Ag5_447 S0_1048 2.569(17) 17_554
Ag5_447 S0_1049 2.73(2) .
Ag5_447 Ag_739 2.836(7) 17_554
Ag5_447 Ag_511 2.875(6) .
Ag5_447 Ag1B_621 3.065(11) .
Ag5_447 Ag1A_621 3.073(14) .
Ag5_447 Ag_531 3.334(8) 17_554
Ag5_447 Ag6_740 3.347(12) .
Ag_501 Ag_701 2.747(8) .
Ag_501 Ag_512 2.805(5) .
Ag_501 Ag_702 2.841(6) .
Ag_501 Ag_703 2.880(7) 17_554
Ag_501 Ag_523 2.888(5) 17_554
Ag_501 Ag_502 2.944(6) .
Ag_501 Ag_704 2.952(8) .
Ag_501 Ag_801 3.072(6) .
Ag_502 Ag_701 2.792(6) .
Ag_502 Ag_702 2.816(6) .
Ag_502 Ag_705 2.837(6) .
Ag_502 Ag_706 2.866(5) .
Ag_502 Ag_503 2.884(5) .
Ag_502 Ag_513 2.908(6) .
Ag_503 Ag_706 2.816(5) .
Ag_503 Ag_504 2.865(5) .
Ag_503 Ag_709 2.877(5) .
Ag_503 Ag_705 2.939(5) .
Ag_503 Ag_514 2.960(5) .
Ag_503 Ag_627 3.021(5) .
Ag_503 Ag_710 3.044(5) .
Ag_504 Ag_713 2.809(6) .
Ag_504 Ag_710 2.826(5) .
Ag_504 Ag_515 2.848(5) .
Ag_504 Ag_505 2.910(5) .
Ag_504 Ag_709 3.168(5) .
Ag_504 Ag_714 3.353(5) .
Ag_505 Ag_516 2.852(5) .
Ag_505 Ag_718 2.868(5) .
Ag_505 Ag_717 2.905(7) .
Ag_505 Ag_506 2.924(5) .
Ag_505 Ag_714 2.942(5) .
Ag_505 Ag_713 2.996(6) .
Ag_505 Ag_803 3.325(8) .
Ag_506 Ag_718 2.793(5) .
Ag_506 Ag_721 2.846(5) .
Ag_506 Ag_717 2.888(6) .
Ag_506 Ag_507 2.890(5) .
Ag_506 Ag_722 2.897(5) .
Ag_506 Ag_517 2.959(5) .
Ag_507 Ag_722 2.795(5) .
Ag_507 Ag_508 2.866(5) .
Ag_507 Ag_725 2.913(5) .
Ag_507 Ag_624 2.951(5) .
Ag_507 Ag_518 2.952(5) .
Ag_507 Ag_721 2.964(5) .
Ag_507 Ag_726 3.023(5) .
Ag_508 Ag_726 2.790(5) .
Ag_508 Ag_509 2.860(5) .
Ag_508 Ag_519 2.874(5) .
Ag_508 Ag_729 2.885(5) .
Ag_508 Ag_725 3.148(5) .
Ag_508 Ag_730 3.265(5) .
Ag_509 Ag_733 2.821(5) .
Ag_509 Ag_520 2.839(5) .
Ag_509 S0_1031 2.846(15) .
Ag_509 Ag_729 2.846(6) .
Ag_509 Ag_734 2.854(6) .
Ag_509 Ag_730 2.902(5) .
Ag_509 Ag_510 2.933(5) .
Ag_510 Ag6_740 2.844(6) .
Ag_510 Ag_521 2.874(5) .
Ag_510 Ag_738 2.906(5) .
Ag_510 Ag_734 2.909(5) .
Ag_510 Ag_511 2.912(5) .
Ag_510 Ag_733 2.945(6) .
Ag_510 Ag1A_621 2.979(12) .
Ag_511 Ag_442 2.859(5) 17_554
Ag_511 Ag_738 2.871(5) .
Ag_511 Ag_522 2.888(4) .
Ag_511 Ag_435 2.910(5) 17_554
Ag_511 Ag_531 2.925(5) 17_554
Ag_511 Ag1A_621 2.939(13) .
Ag_511 Ag_739 2.939(5) 17_554
Ag_511 Ag1B_621 2.975(9) .
Ag_512 Ag_802 2.747(7) .
Ag_512 Ag_501 2.805(5) 17_554
Ag_512 Ag_421 2.834(5) 17_554
Ag_512 Ag_513 2.842(4) 17_554
Ag_512 Ag_513 2.842(4) .
Ag_512 Ag_703 2.865(4) 17_554
Ag_512 Ag_703 2.866(4) .
Ag_512 Ag_702 2.895(5) 17_554
Ag_512 Ag_702 2.896(5) .
Ag_513 Ag_523 2.834(5) .
Ag_513 Ag_706 2.838(5) .
Ag_513 Ag_421 2.858(5) 17_554
Ag_513 Ag_707 2.900(5) .
Ag_513 Ag_514 2.924(5) .
Ag_513 Ag_702 2.935(5) .
Ag_513 Ag_703 2.958(5) .
Ag_514 Ag_706 2.890(5) .
Ag_514 Ag_515 2.912(5) .
Ag_514 Ag_711 2.928(5) .
Ag_514 Ag_524 2.937(5) .
Ag_514 Ag_710 2.974(5) .
Ag_514 Ag_707 2.988(5) .
Ag_515 Ag_516 2.842(5) .
Ag_515 Ag_711 2.853(5) .
Ag_515 Ag_710 2.899(5) .
Ag_515 Ag_525 2.909(5) .
Ag_515 Ag_714 2.966(5) .
Ag_515 Ag_715 2.989(5) .
Ag_516 Ag_526 2.813(5) .
Ag_516 Ag_804 2.815(6) .
Ag_516 Ag_714 2.830(5) .
Ag_516 Ag_517 2.835(5) .
Ag_516 Ag_719 2.889(5) .
Ag_516 Ag_718 2.890(5) .
Ag_516 Ag_715 2.974(5) .
Ag_517 Ag_722 2.837(5) .
Ag_517 Ag_527 2.873(5) .
Ag_517 Ag_723 2.891(5) .
Ag_517 Ag_518 2.899(4) .
Ag_517 Ag_719 2.931(5) .
Ag_517 Ag_718 2.940(5) .
Ag_518 Ag_722 2.886(5) .
Ag_518 Ag_519 2.901(5) .
Ag_518 Ag_727 2.922(4) .
Ag_518 Ag_528 2.934(5) .
Ag_518 Ag_726 2.952(5) .
Ag_518 Ag_723 2.960(5) .
Ag_519 Ag_727 2.822(5) .
Ag_519 Ag_520 2.833(5) .
Ag_519 Ag_726 2.864(5) .
Ag_519 Ag_529 2.922(5) .
Ag_519 Ag_730 2.939(5) .
Ag_519 Ag_731 3.028(5) .
Ag_520 Ag_530 2.793(5) .
Ag_520 Ag_521 2.831(5) .
Ag_520 Ag1_809 2.871(6) .
Ag_520 Ag_734 2.902(5) .
Ag_520 Ag_735 2.913(5) .
Ag_520 Ag_731 2.942(5) .
Ag_520 Ag_730 2.982(5) .
Ag_521 Ag_738 2.845(5) .
Ag_521 Ag_531 2.859(5) .
Ag_521 Ag_522 2.920(3) .
Ag_521 Ag_735 2.931(5) .
Ag_521 Ag_739 2.933(5) .
Ag_521 Ag_734 2.980(5) .
Ag_522 Ag_435 2.856(4) 17_554
Ag_522 Ag_511 2.888(4) 17_554
Ag_522 Ag_739 2.917(5) .
Ag_522 Ag_739 2.917(5) 17_554
Ag_522 Ag_521 2.920(3) 17_554
Ag_522 Ag_428 2.937(4) 17_554
Ag_522 Ag_738 2.955(5) .
Ag_522 Ag_738 2.955(5) 17_554
Ag_523 Ag_707 2.819(6) .
Ag_523 Ag_704 2.842(7) 17_554
Ag_523 Ag_413 2.850(5) 17_554
Ag_523 Ag_524 2.868(5) .
Ag_523 Ag_421 2.885(5) 17_554
Ag_523 Ag_501 2.888(5) 17_554
Ag_523 Ag_708 3.177(5) .
Ag_523 Ag_703 3.277(5) .
Ag_524 Ag_711 2.826(5) .
Ag_524 Ag_525 2.881(5) .
Ag_524 Ag_708 2.886(5) .
Ag_524 Ag_712 2.957(5) .
Ag_524 Ag_622 3.024(5) .
Ag_524 Ag_707 3.034(5) .
Ag_525 Ag_715 2.806(5) .
Ag_525 Ag_712 2.824(5) .
Ag_525 Ag_716 2.828(5) .
Ag_525 Ag_711 2.861(5) .
Ag_525 Ag_526 2.916(5) .
Ag_526 Ag_715 2.782(5) .
Ag_526 Ag_716 2.816(6) .
Ag_526 Ag_720 2.825(6) .
Ag_526 Ag_527 2.883(5) .
Ag_526 Ag_719 2.888(5) .
Ag_526 Ag_808 2.986(6) .
Ag_527 Ag_723 2.831(5) .
Ag_527 Ag_528 2.872(5) .
Ag_527 Ag_720 2.884(5) .
Ag_527 Ag_719 3.219(5) .
Ag_527 Ag_740 3.219(5) .
Ag_528 Ag_727 2.820(5) .
Ag_528 Ag_529 2.876(5) .
Ag_528 Ag_740 2.906(5) .
Ag_528 Ag_618 2.960(5) .
Ag_528 Ag_728 3.012(5) .
Ag_528 Ag_723 3.012(5) .
Ag_529 Ag_731 2.818(5) .
Ag_529 Ag_728 2.827(5) .
Ag_529 Ag_727 2.858(5) .
Ag_529 Ag_732 2.872(6) .
Ag_529 Ag_530 2.899(5) .
Ag_530 Ag_732 2.812(7) .
Ag_530 Ag_731 2.827(5) .
Ag_530 Ag_736 2.841(6) .
Ag_530 Ag_735 2.893(5) .
Ag_530 Ag_531 2.910(5) .
Ag_530 Ag1_810 2.996(8) .
Ag_531 Ag_739 2.826(5) .
Ag_531 Ag_736 2.890(6) .
Ag_531 Ag_511 2.925(5) 17_554
Ag_531 Ag_735 3.075(5) .
Ag_531 Ag5_447 3.334(8) 17_554
Ag_601 S0_1004 2.454(13) .
Ag_601 S0_1003 2.499(13) .
Ag_601 Ag_606 2.933(5) 17_554
Ag_601 Ag1_627 3.029(6) .
Ag_601 Ag_602 3.035(6) .
Ag_601 Ag_605 3.101(5) .
Ag_602 S0_1005 2.489(15) .
Ag_602 S0_1004 2.500(13) .
Ag_602 Ag_608 2.934(6) 17_554
Ag_602 Ag_607 3.029(5) 17_554
Ag_602 Ag_603 3.198(6) .
Ag_603 S0_1001 2.475(13) .
Ag_603 S0_1005 2.494(13) .
Ag_603 Ag_610 2.954(6) .
Ag_603 Ag_609 2.993(6) .
Ag_603 Ag_604 3.047(6) .
Ag_604 S0_1001 2.497(15) .
Ag_604 S0_1002 2.511(15) .
Ag_604 Ag_612 2.947(5) .
Ag_604 Ag_611 2.984(6) .
Ag_604 Ag_605 3.084(6) .
Ag_605 S0_1003 2.473(13) .
Ag_605 S0_1002 2.475(14) .
Ag_605 Ag1_629 2.988(5) .
Ag_605 Ag1_628 3.012(6) .
Ag_606 S0_1011 2.501(14) .
Ag_606 S0_1004 2.733(13) 17_554
Ag_606 Ag_406 2.849(5) 17_554
Ag_606 S0_1012 2.858(13) .
Ag_606 Ag_601 2.933(5) 17_554
Ag_606 Ag_616 2.941(6) .
Ag_606 Ag_607 2.956(6) .
Ag_606 Ag1_627 3.160(5) 17_554
Ag_607 S0_1013 2.495(14) .
Ag_607 S0_1012 2.772(14) .
Ag_607 Ag_406 2.876(5) 17_554
Ag_607 S0_1004 2.962(11) 17_554
Ag_607 Ag_602 3.028(5) 17_554
Ag_607 Ag_617 3.056(6) .
Ag_607 Ag_608 3.057(6) .
Ag_608 S0_1013 2.509(14) .
Ag_608 S0_1005 2.778(13) 17_554
Ag_608 Ag_405 2.827(5) 17_554
Ag_608 S0_1014 2.827(16) .
Ag_608 Ag_619 2.928(6) .
Ag_608 Ag_602 2.934(6) 17_554
Ag_608 Ag_609 3.049(6) 17_554
Ag_609 S0_1015 2.50(2) .
Ag_609 S0_1014 2.684(15) 17_554
Ag_609 S0_1005 2.841(13) .
Ag_609 Ag_446 2.937(5) 17_554
Ag_609 Ag_610 2.978(5) .
Ag_609 Ag1C_621 2.995(13) .
Ag_609 Ag_620 3.021(6) 17_554
Ag_609 Ag_608 3.049(6) 17_554
Ag_610 S0_1015 2.52(2) .
Ag_610 S0_1006 2.646(13) .
Ag_610 S0_1001 2.948(12) .
Ag_610 Ag1C_621 3.025(12) .
Ag_610 Ag1_622 3.030(6) .
Ag_610 Ag_611 3.127(6) .
Ag_611 S0_1007 2.574(14) .
Ag_611 S0_1006 2.640(15) .
Ag_611 S0_1001 2.884(11) .
Ag_611 Ag_612 3.020(6) .
Ag_611 Ag_623 3.038(6) .
Ag_612 S0_1007 2.473(14) .
Ag_612 S0_1002 2.762(12) .
Ag_612 Ag_625 2.878(5) .
Ag_612 Ag1_629 2.927(6) .
Ag_616 S0_1024 2.515(13) .
Ag_616 S0_1012 2.517(13) .
Ag_616 Ag_622 3.159(6) .
Ag_616 Ag_716 3.203(6) .
Ag_616 Ag_617 3.333(6) .
Ag_617 S0_1012 2.475(13) .
Ag_617 S0_1026 2.509(13) .
Ag_617 Ag_618 3.217(6) .
Ag_617 Ag_720 3.339(8) .
Ag_618 S0_1026 2.616(12) .
Ag_618 S0_1027 2.693(14) .
Ag_618 S0_1013 2.790(13) .
Ag_618 Ag_619 3.091(6) .
Ag_618 Ag_728 3.128(6) .
Ag_618 Ag_740 3.182(5) .
Ag_619 S0_1027 2.550(13) .
Ag_619 S0_1014 2.571(14) .
Ag_619 S0_1028 2.880(15) .
Ag_619 Ag_732 3.315(9) .
Ag_620 S0_1014 2.486(16) .
Ag_620 S0_1029 2.50(3) 17_554
Ag_620 Ag1C_621 2.777(11) 17_554
Ag_620 S0_1028 2.862(16) .
Ag_620 Ag_609 3.020(6) 17_554
Ag_620 Ag_736 3.087(8) .
Ag_620 Ag1B_621 3.181(9) 17_554
Ag1A_621 Ag1B_621 1.656(15) .
Ag1A_621 Ag6_740 2.313(15) .
Ag1A_621 Ag1_622 2.750(13) .
Ag1A_621 Ag1C_621 2.790(17) .
Ag1A_621 Ag_901 3.113(15) .
Ag1A_621 Ag_733 3.256(13) .
Ag1B_621 Ag1C_621 1.373(13) .
Ag1B_621 S0_1029 2.41(3) .
Ag1B_621 Ag_901 2.854(11) .
Ag1B_621 Ag_442 2.888(8) 17_554
Ag1B_621 S0_1015 2.967(19) .
Ag1B_621 Ag1_622 3.091(9) .
Ag1B_621 Ag_620 3.181(9) 17_554
Ag1C_621 S0_1015 2.004(18) .
Ag1C_621 Ag_442 2.746(11) 17_554
Ag1C_621 Ag_620 2.777(11) 17_554
Ag1C_621 Ag_901 2.846(13) .
Ag1C_621 Ag1_622 2.957(11) .
Ag_622 S0_1023 2.614(14) .
Ag_622 S0_1024 2.695(13) .
Ag_622 S0_1011 2.715(14) .
Ag_622 Ag_712 3.021(6) .
Ag_622 Ag_708 3.155(6) .
Ag_622 Ag_629 3.293(6) 17_554
Ag1_622 S0_1006 2.529(14) .
Ag1_622 Ag_733 3.009(6) .
Ag1_622 Ag_902 3.033(10) .
Ag1_622 Ag_901 3.044(10) .
Ag_623 S0_1006 2.511(13) .
Ag_623 S0_1017 2.514(13) .
Ag_623 Ag_729 3.058(6) .
Ag_623 Ag_624 3.222(6) .
Ag_624 S0_1017 2.533(14) .
Ag_624 S0_1007 2.840(12) .
Ag_624 S0_1018 2.862(13) .
Ag_624 Ag_721 3.020(5) .
Ag_624 Ag_625 3.038(6) .
Ag_624 Ag_725 3.191(6) .
Ag_625 S0_1018 2.541(13) .
Ag_625 Cl1_2000 2.583(13) .
Ag_625 S0_1008 2.619(13) .
Ag_626 S0_1008 2.532(16) .
Ag_626 S0_1020 2.689(14) .
Ag_626 Cl1_2000 2.868(13) .
Ag_626 Ag1_629 2.933(6) .
Ag_626 Ag_713 2.959(6) .
Ag_626 Ag_627 3.193(6) .
Ag_627 S0_1020 2.623(13) .
Ag_627 S0_1009 2.678(14) .
Ag_627 S0_1021 2.681(12) .
Ag_627 Ag_705 2.992(6) .
Ag_627 Ag_709 3.045(6) .
Ag_627 Ag_628 3.311(6) .
Ag1_627 S0_1011 2.501(13) 17_554
Ag1_627 S0_1003 2.707(13) .
Ag1_627 Ag_443 2.891(5) 17_554
Ag1_627 S0_1010 2.902(13) .
Ag1_627 Ag1_628 2.946(5) .
Ag1_627 Ag_629 2.962(7) .
Ag1_627 Ag_606 3.161(5) 17_554
Ag_628 S0_1021 2.506(13) .
Ag_628 S0_1010 2.547(13) .
Ag_628 Ag1_628 2.964(6) .
Ag_628 Ag_629 3.126(6) .
Ag1_628 S0_1009 2.499(13) .
Ag1_628 S0_1003 2.673(12) .
Ag1_628 Ag1_629 3.157(6) .
Ag_629 S0_1010 2.501(15) .
Ag_629 S0_1023 2.593(14) 17_554
Ag_629 Ag_436 2.849(5) 17_554
Ag_629 Ag_704 2.996(10) .
Ag_629 Ag_622 3.293(6) 17_554
Ag1_629 S0_1009 2.517(14) .
Ag1_629 S0_1002 2.697(14) .
Ag_701 S0_1022 2.320(18) .
Ag_701 S0_1021 2.639(15) .
Ag_701 S0_1038 2.889(17) .
Ag_701 Ag_801 2.952(7) .
Ag_701 Ag_705 3.031(7) .
Ag_701 Ag_702 3.334(7) .
Ag_702 S0_1056 2.582(13) .
Ag_702 Ag_703 2.812(7) .
Ag_702 Ag_801 2.863(6) .
Ag_702 Ag_706 2.959(6) .
Ag_702 Ag1_808 2.999(8) .
Ag_702 Ag_802 3.322(6) .
Ag_703 S0_1040 2.524(15) .
Ag_703 S0_1056 2.718(16) .
Ag_703 Ag_501 2.881(7) 17_554
Ag_703 S0_1039 2.942(15) 17_554
Ag_703 Ag_707 3.035(6) .
Ag_703 Ag_802 3.079(5) .
Ag_704 S0_1022 2.213(19) .
Ag_704 S0_1023 2.569(15) 17_554
Ag_704 S0_1040 2.836(19) 17_554
Ag_704 Ag_523 2.842(7) 17_554
Ag_704 Ag_708 3.373(8) 17_554
Ag_705 S0_1021 2.491(13) .
Ag_705 S0_1037 2.575(14) .
Ag_705 Ag_709 2.817(6) .
Ag_705 Ag_706 2.854(6) .
Ag_705 Ag1_808 2.911(7) .
Ag_706 S0_1055 2.651(12) .
Ag_706 Ag1_808 2.830(6) .
Ag_706 Ag_707 3.007(6) .
Ag_706 Ag_710 3.020(6) .
Ag_707 S0_1055 2.536(14) .
Ag_707 S0_1040 2.746(16) .
Ag_707 Ag_708 2.853(6) .
Ag_707 Ag_711 3.051(5) .
Ag_708 S0_1023 2.542(17) .
Ag_708 S0_1041 2.598(14) .
Ag_708 S0_1040 2.621(14) .
Ag_708 Ag_712 2.832(6) .
Ag_708 Ag_704 3.373(8) 17_554
Ag_709 S0_1020 2.489(16) .
Ag_709 S0_1036 2.624(14) .
Ag_709 S0_1037 2.634(16) .
Ag_709 Ag_710 2.896(6) .
Ag_709 Ag_713 3.177(7) .
Ag_710 S0_1055 2.539(14) .
Ag_710 S0_1036 2.657(14) .
Ag_710 Ag_711 3.033(6) .
Ag_710 Ag_714 3.074(6) .
Ag_711 S0_1055 2.591(12) .
Ag_711 Ag_712 2.866(6) .
Ag_711 Ag_809 2.894(5) .
Ag_711 Ag_715 2.954(5) .
Ag_712 S0_1024 2.510(14) .
Ag_712 S0_1041 2.602(13) .
Ag_712 Ag_809 2.850(7) .
Ag_712 Ag_716 3.131(6) .
Ag_713 S0_1019 2.373(18) .
Ag_713 S0_1020 2.589(14) .
Ag_713 S0_1036 2.797(15) .
Ag_713 Cl1_2000 2.804(14) .
Ag_714 S0_1036 2.512(13) .
Ag_714 S0_1054 2.691(13) .
Ag_714 S0_1035 2.792(16) .
Ag_714 Ag_715 2.847(6) .
Ag_714 Ag_804 3.254(7) .
Ag_715 S0_1054 2.561(13) .
Ag_715 Ag_808 2.900(6) .
Ag_715 Ag_809 2.944(6) .
Ag_715 Ag_804 3.060(7) .
Ag_716 S0_1025 2.489(16) .
Ag_716 S0_1024 2.598(14) .
Ag_716 Ag_808 2.893(7) .
Ag_717 S0_1019 2.567(17) .
Ag_717 S0_1034 2.579(17) .
Ag_717 S0_1018 2.600(15) .
Ag_717 Ag_721 2.858(7) .
Ag_717 Ag_803 2.887(8) .
Ag_717 Ag_718 2.987(6) .
Ag_718 S0_1053 2.583(13) .
Ag_718 Ag_803 2.841(7) .
Ag_718 Ag_719 2.856(5) .
Ag_718 Ag_722 2.942(5) .
Ag_718 Ag_810 3.090(6) .
Ag_719 S0_1044 2.503(13) .
Ag_719 S0_1053 2.745(14) .
Ag_719 Ag_723 2.989(5) .
Ag_719 Ag_804 2.996(7) .
Ag_720 S0_1025 2.368(18) .
Ag_720 S0_1044 2.591(15) .
Ag_720 S0_1026 2.752(13) .
Ag_721 S0_1018 2.501(13) .
Ag_721 S0_1033 2.549(13) .
Ag_721 Ag_725 2.813(6) .
Ag_721 Ag_722 2.830(5) .
Ag_721 Ag_810 2.961(6) .
Ag_722 S0_1052 2.677(12) .
Ag_722 Ag_810 2.834(5) .
Ag_722 Ag_723 2.981(5) .
Ag_722 Ag_726 3.000(5) .
Ag_723 S0_1052 2.585(12) .
Ag_723 S0_1044 2.779(12) .
Ag_723 Ag_740 2.826(5) .
Ag_723 Ag_727 3.036(5) .
Ag_725 S0_1017 2.521(13) .
Ag_725 S0_1032 2.582(15) .
Ag_725 S0_1033 2.611(14) .
Ag_725 Ag_726 2.820(5) .
Ag_726 S0_1052 2.530(12) .
Ag_726 Ag_730 2.916(5) .
Ag_726 S0_1032 2.941(13) .
Ag_726 Ag_727 2.977(5) .
Ag_727 S0_1052 2.614(12) .
Ag_727 Ag_728 2.807(5) .
Ag_727 Ag_811 2.925(5) .
Ag_727 Ag_731 2.929(5) .
Ag_728 S0_1027 2.461(14) .
Ag_728 S0_1045 2.556(14) .
Ag_728 Ag_740 2.827(6) .
Ag_728 Ag_811 2.943(7) .
Ag_728 Ag_732 3.070(7) .
Ag_729 S0_1016 2.442(17) .
Ag_729 S0_1032 2.638(13) .
Ag_729 S0_1017 2.819(15) .
Ag_729 Ag_733 3.099(7) .
Ag_730 S0_1032 2.567(14) .
Ag_730 S0_1051 2.653(13) .
Ag_730 S0_1031 2.677(14) .
Ag_730 Ag_731 2.878(6) .
Ag_731 S0_1051 2.609(14) .
Ag_731 Ag1_810 2.915(7) .
Ag_731 Ag_811 3.054(6) .
Ag_731 Ag1_809 3.171(6) .
Ag_732 S0_1027 2.487(16) .
Ag_732 S0_1028 2.543(19) .
Ag_732 S0_1046 2.902(19) .
Ag_732 Ag1_810 2.913(11) .
Ag_733 S0_1050 2.510(19) .
Ag_733 S0_1016 2.539(17) .
Ag_733 Ag_902 2.898(11) .
Ag_733 Ag6_740 3.125(9) .
Ag_734 S0_1057 2.539(18) .
Ag_734 Ag_735 2.895(6) .
Ag_734 S0_1031 2.897(14) .
Ag_734 Ag_738 3.033(6) .
Ag_734 Ag_812 3.106(9) .
Ag_735 S0_1048 2.530(17) .
Ag_735 S0_1057 2.658(17) .
Ag_735 Ag1_809 2.898(7) .
Ag_735 Ag_739 2.967(5) .
Ag_736 S0_1028 2.547(19) .
Ag_736 S0_1048 2.77(2) .
Ag_736 S0_1029 2.87(3) 17_554
Ag_738 S0_1058 2.76(3) .
Ag_738 Ag6_740 2.768(8) .
Ag_738 Ag_812 2.818(8) .
Ag_738 Ag_739 3.012(6) .
Ag_738 Ag_739 3.022(5) 17_554
Ag_739 S0_1058 2.44(3) .
Ag_739 S0_1048 2.732(14) .
Ag_739 Ag5_447 2.836(7) 17_554
Ag_739 Ag_511 2.939(5) 17_554
Ag_739 Ag_738 3.023(5) 17_554
Ag_740 S0_1026 2.483(13) .
Ag_740 S0_1045 2.551(13) .
Ag_740 S0_1044 2.635(14) .
Ag6_740 S0_1049 2.57(2) .
Ag6_740 Ag_812 2.754(12) .
Ag_801 S0_1039 2.331(19) .
Ag_801 S0_1038 2.48(2) .
Ag_802 S0_1039 2.434(16) 17_554
Ag_802 S0_1039 2.434(16) .
Ag_802 Ag_703 3.079(5) 17_554
Ag_802 Ag_702 3.321(6) 17_554
Ag_803 S0_1035 2.35(2) .
Ag_803 S0_1034 2.419(19) .
Ag_804 S0_1035 2.35(2) .
Ag_804 S0_1043 2.483(19) .
Ag_804 Ag_808 3.286(9) .
Ag_808 S0_1042 2.359(18) .
Ag_808 S0_1043 2.439(18) .
Ag1_808 S0_1056 2.489(18) .
Ag1_808 S0_1037 2.500(19) .
Ag1_808 S0_1038 2.581(17) .
Ag_809 S0_1041 2.528(15) .
Ag_809 S0_1054 2.554(16) .
Ag_809 S0_1042 2.580(17) .
Ag1_809 S0_1031 2.275(18) .
Ag1_809 S0_1047 2.35(2) .
Ag1_809 Ag1_810 3.112(11) .
Ag_810 S0_1033 2.440(16) .
Ag_810 S0_1053 2.445(15) .
Ag_810 S0_1034 2.625(16) .
Ag1_810 S0_1047 2.37(2) .
Ag1_810 S0_1046 2.39(2) .
Ag_811 S0_1051 2.466(15) .
Ag_811 S0_1045 2.482(14) .
Ag_811 S0_1046 2.64(2) .
Ag_812 S0_1057 2.26(2) .
Ag_812 S0_1049 2.53(2) .
Ag_901 S0_1015 2.15(2) .
Ag_901 S0_1030 2.37(2) .
Ag_901 C2_1015 2.387(19) .
Ag_901 C1_1015 2.498(17) .
Ag_901 Ag_902 3.283(14) .
Ag_902 S0_1030 2.30(3) .
Ag_902 S0_1016 2.36(2) .
S0_1001 C1_1001 1.775(3) .
C1_1001 C2_1001 1.3925(18) .
C1_1001 C6_1001 1.3925(18) .
C2_1001 C3_1001 1.3890(18) .
C3_1001 C4_1001 1.4066(18) .
C4_1001 C5_1001 1.4065(18) .
C4_1001 C7_1001 1.5363(11) .
C5_1001 C6_1001 1.3889(18) .
C7_1001 C9_1001 1.5431(11) .
C7_1001 C0_1001 1.5431(11) .
C7_1001 C8_1001 1.5432(12) .
S0_1002 C1_1002 1.775(3) .
C1_1002 C6_1002 1.3924(18) .
C1_1002 C2_1002 1.3925(18) .
C2_1002 C3_1002 1.3890(18) .
C3_1002 C4_1002 1.4066(18) .
C4_1002 C5_1002 1.4066(18) .
C4_1002 C7_1002 1.5363(11) .
C5_1002 C6_1002 1.3891(18) .
C7_1002 C9_1002 1.5432(11) .
C7_1002 C8_1002 1.5432(12) .
C7_1002 C0_1002 1.5432(11) .
S0_1003 C1_1003 1.775(3) .
C1_1003 C2_1003 1.3925(18) .
C1_1003 C6_1003 1.3925(18) .
C2_1003 C3_1003 1.3891(18) .
C3_1003 C4_1003 1.4065(18) .
C4_1003 C5_1003 1.4065(18) .
C4_1003 C7_1003 1.5362(11) .
C5_1003 C6_1003 1.3890(18) .
C7_1003 C9_1003 1.5431(12) .
C7_1003 C8_1003 1.5431(11) .
C7_1003 C0_1003 1.5431(11) .
S0_1004 C1_1004 1.775(3) .
S0_1004 Ag_606 2.733(13) 17_554
S0_1004 Ag_607 2.963(11) 17_554
C1_1004 C6_1004 1.3925(19) .
C1_1004 C2_1004 1.3925(19) .
C2_1004 C3_1004 1.3891(18) .
C3_1004 C4_1004 1.4066(18) .
C4_1004 C5_1004 1.4067(18) .
C4_1004 C7_1004 1.5363(11) .
C5_1004 C6_1004 1.3890(18) .
C7_1004 C8_1004 1.5432(11) .
C7_1004 C9_1004 1.5432(11) .
C7_1004 C0_1004 1.5432(11) .
S0_1005 C1_1005 1.775(3) .
S0_1005 Ag_608 2.777(13) 17_554
C1_1005 C6_1005 1.3925(19) .
C1_1005 C2_1005 1.3924(19) .
C2_1005 C3_1005 1.3890(18) .
C3_1005 C4_1005 1.4066(18) .
C4_1005 C5_1005 1.4066(18) .
C4_1005 C7_1005 1.5363(11) .
C5_1005 C6_1005 1.3890(18) .
C7_1005 C9_1005 1.5432(11) .
C7_1005 C8_1005 1.5432(13) .
C7_1005 C0_1005 1.5432(11) .
S0_1006 C1_1006 1.774(3) .
C1_1006 C6_1006 1.3924(18) .
C1_1006 C2_1006 1.3924(18) .
C2_1006 C3_1006 1.3892(18) .
C3_1006 C4_1006 1.4064(18) .
C4_1006 C5_1006 1.4067(18) .
C4_1006 C7_1006 1.5363(11) .
C5_1006 C6_1006 1.3888(18) .
C7_1006 C8_1006 1.5431(11) .
C7_1006 C9_1006 1.5431(11) .
C7_1006 C0_1006 1.5432(11) .
S0_1007 C1_1007 1.775(3) .
C1_1007 C6_1007 1.3925(18) .
C1_1007 C2_1007 1.3925(18) .
C2_1007 C3_1007 1.3889(18) .
C3_1007 C4_1007 1.4067(18) .
C4_1007 C5_1007 1.4065(18) .
C4_1007 C7_1007 1.5363(11) .
C5_1007 C6_1007 1.3889(18) .
C7_1007 C0_1007 1.5431(11) .
C7_1007 C8_1007 1.5432(11) .
C7_1007 C9_1007 1.5431(11) .
S0_1008 C1_1008 1.774(3) .
C1_1008 C6_1008 1.3924(18) .
C1_1008 C2_1008 1.3924(18) .
C2_1008 C3_1008 1.3890(18) .
C3_1008 C4_1008 1.4066(18) .
C4_1008 C5_1008 1.4066(18) .
C4_1008 C7_1008 1.5363(11) .
C5_1008 C6_1008 1.3891(18) .
C7_1008 C8_1008 1.5432(11) .
C7_1008 C9_1008 1.5432(11) .
C7_1008 C0_1008 1.5432(11) .
S0_1009 C1_1009 1.774(3) .
C1_1009 C2_1009 1.3925(18) .
C1_1009 C6_1009 1.3925(18) .
C2_1009 C3_1009 1.3890(18) .
C3_1009 C4_1009 1.4066(18) .
C4_1009 C5_1009 1.4066(18) .
C4_1009 C7_1009 1.5363(11) .
C5_1009 C6_1009 1.3890(18) .
C7_1009 C8_1009 1.5432(11) .
C7_1009 C9_1009 1.5431(11) .
C7_1009 C0_1009 1.5431(11) .
S0_1010 C1_1010 1.774(3) .
C1_1010 C6_1010 1.3925(18) .
C1_1010 C2_1010 1.3925(18) .
C2_1010 C3_1010 1.3890(18) .
C3_1010 C4_1010 1.4067(18) .
C4_1010 C5_1010 1.4065(18) .
C4_1010 C7_1010 1.5363(11) .
C5_1010 C6_1010 1.3891(18) .
C7_1010 C8_1010 1.5432(11) .
C7_1010 C9_1010 1.5431(12) .
C7_1010 C0_1010 1.5432(11) .
S0_1011 C1_1011 1.775(3) .
S0_1011 Ag1_627 2.501(13) 17_554
C1_1011 C2_1011 1.3924(19) .
C1_1011 C6_1011 1.3926(18) .
C2_1011 C3_1011 1.3890(18) .
C3_1011 C4_1011 1.4067(18) .
C4_1011 C5_1011 1.4067(18) .
C4_1011 C7_1011 1.5363(11) .
C5_1011 C6_1011 1.3888(18) .
C7_1011 C0_1011 1.5432(11) .
C7_1011 C9_1011 1.5432(12) .
C7_1011 C8_1011 1.5432(11) .
S0_1012 C1_1012 1.775(3) .
C1_1012 C2_1012 1.3925(19) .
C1_1012 C6_1012 1.3925(18) .
C2_1012 C3_1012 1.3891(18) .
C3_1012 C4_1012 1.4066(18) .
C4_1012 C5_1012 1.4066(18) .
C4_1012 C7_1012 1.5362(11) .
C5_1012 C6_1012 1.3890(18) .
C7_1012 C9_1012 1.5431(12) .
C7_1012 C0_1012 1.5432(11) .
C7_1012 C8_1012 1.5431(11) .
S0_1013 C1_1013 1.775(3) .
C1_1013 C2_1013 1.3925(18) .
C1_1013 C6_1013 1.3926(18) .
C2_1013 C3_1013 1.3890(18) .
C3_1013 C4_1013 1.4066(18) .
C4_1013 C5_1013 1.4067(18) .
C4_1013 C7_1013 1.5363(11) .
C5_1013 C6_1013 1.3889(18) .
C7_1013 C0_1013 1.5432(11) .
C7_1013 C9_1013 1.5432(12) .
C7_1013 C8_1013 1.5432(11) .
S0_1014 C1_1014 1.775(3) .
S0_1014 Ag_609 2.683(16) 17_554
C1_1014 C2_1014 1.3925(18) .
C1_1014 C6_1014 1.3925(18) .
C2_1014 C3_1014 1.3889(18) .
C3_1014 C4_1014 1.4066(18) .
C4_1014 C5_1014 1.4067(18) .
C4_1014 C7_1014 1.5363(11) .
C5_1014 C6_1014 1.3889(18) .
C7_1014 C0_1014 1.5432(11) .
C7_1014 C9_1014 1.5432(11) .
C7_1014 C8_1014 1.5433(12) .
S0_1015 C1_1015 1.774(3) .
C1_1015 C6_1015 1.3924(19) .
C1_1015 C2_1015 1.3926(18) .
C2_1015 C3_1015 1.3889(18) .
C3_1015 C4_1015 1.4067(18) .
C4_1015 C5_1015 1.4067(18) .
C4_1015 C7_1015 1.5363(11) .
C5_1015 C6_1015 1.3890(18) .
C7_1015 C0_1015 1.5432(11) .
C7_1015 C9_1015 1.5432(11) .
C7_1015 C8_1015 1.5432(12) .
S0_1016 C1_1016 1.774(3) .
C1_1016 C6_1016 1.3924(18) .
C1_1016 C2_1016 1.3925(18) .
C2_1016 C3_1016 1.3890(18) .
C3_1016 C4_1016 1.4067(18) .
C4_1016 C5_1016 1.4065(18) .
C4_1016 C7_1016 1.5362(11) .
C5_1016 C6_1016 1.3891(18) .
C7_1016 C0_1016 1.5431(11) .
C7_1016 C8_1016 1.5432(11) .
C7_1016 C9_1016 1.5432(11) .
S0_1017 C1_1017 1.774(3) .
C1_1017 C2_1017 1.3925(18) .
C1_1017 C6_1017 1.3924(18) .
C2_1017 C3_1017 1.3890(18) .
C3_1017 C4_1017 1.4067(18) .
C4_1017 C5_1017 1.4065(18) .
C4_1017 C7_1017 1.5363(11) .
C5_1017 C6_1017 1.3891(18) .
C7_1017 C8_1017 1.5431(11) .
C7_1017 C9_1017 1.5432(11) .
C7_1017 C0_1017 1.5432(11) .
S0_1018 C1_1018 1.775(3) .
C1_1018 C2_1018 1.3925(18) .
C1_1018 C6_1018 1.3926(18) .
C2_1018 C3_1018 1.3891(18) .
C3_1018 C4_1018 1.4066(18) .
C4_1018 C5_1018 1.4067(18) .
C4_1018 C7_1018 1.5363(11) .
C5_1018 C6_1018 1.3888(18) .
C7_1018 C8_1018 1.5432(11) .
C7_1018 C0_1018 1.5432(11) .
C7_1018 C9_1018 1.5432(11) .
S0_1019 C1_1019 1.775(3) .
S0_1019 Cl1_2000 2.13(2) .
C1_1019 C6_1019 1.3925(18) .
C1_1019 C2_1019 1.3925(18) .
C2_1019 C3_1019 1.3890(18) .
C3_1019 C4_1019 1.4067(18) .
C4_1019 C5_1019 1.4066(18) .
C4_1019 C7_1019 1.5363(11) .
C5_1019 C6_1019 1.3890(18) .
C7_1019 C8_1019 1.5431(11) .
C7_1019 C0_1019 1.5432(11) .
C7_1019 C9_1019 1.5432(11) .
S0_1020 C1_1020 1.775(3) .
C1_1020 C6_1020 1.3925(18) .
C1_1020 C2_1020 1.3926(18) .
C2_1020 C3_1020 1.3889(18) .
C3_1020 C4_1020 1.4067(18) .
C4_1020 C5_1020 1.4066(18) .
C4_1020 C7_1020 1.5363(11) .
C5_1020 C6_1020 1.3891(18) .
C7_1020 C8_1020 1.5432(11) .
C7_1020 C0_1020 1.5432(11) .
C7_1020 C9_1020 1.5432(11) .
S0_1021 C1_1021 1.774(3) .
C1_1021 C2_1021 1.3924(19) .
C1_1021 C6_1021 1.3926(18) .
C2_1021 C3_1021 1.3891(18) .
C3_1021 C4_1021 1.4066(18) .
C4_1021 C5_1021 1.4067(19) .
C4_1021 C7_1021 1.5363(11) .
C5_1021 C6_1021 1.3888(18) .
C7_1021 C0_1021 1.5431(12) .
C7_1021 C8_1021 1.5432(11) .
C7_1021 C9_1021 1.5432(11) .
S0_1022 C1_1022 1.774(3) .
C1_1022 C2_1022 1.3924(18) .
C1_1022 C6_1022 1.3924(18) .
C2_1022 C3_1022 1.3890(18) .
C3_1022 C4_1022 1.4066(18) .
C4_1022 C5_1022 1.4065(18) .
C4_1022 C7_1022 1.5362(11) .
C5_1022 C6_1022 1.3891(18) .
C7_1022 C0_1022 1.5431(12) .
C7_1022 C8_1022 1.5431(11) .
C7_1022 C9_1022 1.5432(11) .
S0_1023 C1_1023 1.775(3) .
S0_1023 Ag_704 2.569(15) 17_554
S0_1023 Ag_629 2.594(14) 17_554
C1_1023 C6_1023 1.3926(18) .
C1_1023 C2_1023 1.3927(18) .
C2_1023 C3_1023 1.3889(18) .
C3_1023 C4_1023 1.4067(18) .
C4_1023 C5_1023 1.4066(18) .
C4_1023 C7_1023 1.5363(11) .
C5_1023 C6_1023 1.3889(18) .
C7_1023 C0_1023 1.5432(12) .
C7_1023 C8_1023 1.5432(11) .
C7_1023 C9_1023 1.5433(11) .
S0_1024 C1_1024 1.775(3) .
C1_1024 C6_1024 1.3925(18) .
C1_1024 C2_1024 1.3925(19) .
C2_1024 C3_1024 1.3889(18) .
C3_1024 C4_1024 1.4067(18) .
C4_1024 C5_1024 1.4066(18) .
C4_1024 C7_1024 1.5363(11) .
C5_1024 C6_1024 1.3890(18) .
C7_1024 C8_1024 1.5432(11) .
C7_1024 C9_1024 1.5432(12) .
C7_1024 C0_1024 1.5432(11) .
S0_1025 C1_1025 1.775(3) .
C1_1025 C6_1025 1.3925(18) .
C1_1025 C2_1025 1.3925(18) .
C2_1025 C3_1025 1.3890(18) .
C3_1025 C4_1025 1.4066(18) .
C4_1025 C5_1025 1.4065(18) .
C4_1025 C7_1025 1.5362(11) .
C5_1025 C6_1025 1.3891(18) .
C7_1025 C9_1025 1.5431(11) .
C7_1025 C0_1025 1.5431(11) .
C7_1025 C8_1025 1.5431(11) .
S0_1026 C1_1026 1.774(3) .
C1_1026 C6_1026 1.3924(18) .
C1_1026 C2_1026 1.3925(18) .
C2_1026 C3_1026 1.3890(18) .
C3_1026 C4_1026 1.4066(18) .
C4_1026 C5_1026 1.4066(18) .
C4_1026 C7_1026 1.5362(11) .
C5_1026 C6_1026 1.3891(18) .
C7_1026 C0_1026 1.5431(12) .
C7_1026 C9_1026 1.5431(11) .
C7_1026 C8_1026 1.5431(11) .
S0_1027 C1_1027 1.775(3) .
C1_1027 C6_1027 1.3926(19) .
C1_1027 C2_1027 1.3926(19) .
C2_1027 C3_1027 1.3890(18) .
C3_1027 C4_1027 1.4066(19) .
C4_1027 C5_1027 1.4067(18) .
C4_1027 C7_1027 1.5363(11) .
C5_1027 C6_1027 1.3889(18) .
C7_1027 C0_1027 1.5432(11) .
C7_1027 C8_1027 1.5432(11) .
C7_1027 C9_1027 1.5432(12) .
S0_1028 C1_1028 1.776(3) .
C1_1028 C6_1028 1.3927(18) .
C1_1028 C2_1028 1.3928(19) .
C2_1028 C3_1028 1.3888(18) .
C3_1028 C4_1028 1.4069(18) .
C4_1028 C5_1028 1.4067(19) .
C4_1028 C7_1028 1.5364(11) .
C5_1028 C6_1028 1.3889(18) .
C7_1028 C0_1028 1.5433(11) .
C7_1028 C8_1028 1.5433(12) .
C7_1028 C9_1028 1.5433(11) .
S0_1029 C1_1029 1.775(3) .
S0_1029 Ag_620 2.50(3) 17_554
S0_1029 Ag_736 2.87(3) 17_554
C1_1029 C6_1029 1.3924(19) .
C1_1029 C2_1029 1.3925(18) .
C2_1029 C3_1029 1.3890(18) .
C3_1029 C4_1029 1.4066(18) .
C4_1029 C5_1029 1.4066(18) .
C4_1029 C7_1029 1.5363(11) .
C5_1029 C6_1029 1.3891(18) .
C7_1029 C9_1029 1.5432(12) .
C7_1029 C8_1029 1.5432(12) .
C7_1029 C0_1029 1.5432(12) .
S0_1030 C1_1030 1.775(3) .
C1_1030 C2_1030 1.3924(18) .
C1_1030 C6_1030 1.3925(18) .
C2_1030 C3_1030 1.3891(18) .
C3_1030 C4_1030 1.4066(18) .
C4_1030 C5_1030 1.4066(18) .
C4_1030 C7_1030 1.5363(11) .
C5_1030 C6_1030 1.3891(18) .
C7_1030 C0_1030 1.5432(12) .
C7_1030 C9_1030 1.5432(11) .
C7_1030 C8_1030 1.5432(11) .
S0_1031 C1_1031 1.774(3) .
C1_1031 C6_1031 1.3923(19) .
C1_1031 C2_1031 1.3927(19) .
C2_1031 C3_1031 1.3888(18) .
C3_1031 C4_1031 1.4066(18) .
C4_1031 C5_1031 1.4065(18) .
C4_1031 C7_1031 1.5363(11) .
C5_1031 C6_1031 1.3892(18) .
C7_1031 C0_1031 1.5432(11) .
C7_1031 C8_1031 1.5432(11) .
C7_1031 C9_1031 1.5431(11) .
S0_1032 C1_1032 1.774(3) .
C1_1032 C2_1032 1.3924(18) .
C1_1032 C6_1032 1.3925(18) .
C2_1032 C3_1032 1.3890(18) .
C3_1032 C4_1032 1.4066(18) .
C4_1032 C5_1032 1.4066(18) .
C4_1032 C7_1032 1.5363(11) .
C5_1032 C6_1032 1.3890(18) .
C7_1032 C9_1032 1.5431(11) .
C7_1032 C0_1032 1.5432(11) .
C7_1032 C8_1032 1.5432(11) .
S0_1033 C1_1033 1.775(3) .
C1_1033 C2_1033 1.3924(18) .
C1_1033 C6_1033 1.3925(18) .
C2_1033 C3_1033 1.3892(18) .
C3_1033 C4_1033 1.4065(18) .
C4_1033 C5_1033 1.4067(18) .
C4_1033 C7_1033 1.5363(11) .
C5_1033 C6_1033 1.3888(18) .
C7_1033 C8_1033 1.5432(11) .
C7_1033 C9_1033 1.5431(11) .
C7_1033 C0_1033 1.5432(11) .
S0_1034 C1_1034 1.775(3) .
C1_1034 C6_1034 1.3925(18) .
C1_1034 C2_1034 1.3925(18) .
C2_1034 C3_1034 1.3889(18) .
C3_1034 C4_1034 1.4066(18) .
C4_1034 C5_1034 1.4066(18) .
C4_1034 C7_1034 1.5363(11) .
C5_1034 C6_1034 1.3890(18) .
C7_1034 C0_1034 1.5432(11) .
C7_1034 C9_1034 1.5433(11) .
C7_1034 C8_1034 1.5432(11) .
S0_1035 C1_1035 1.775(3) .
C1_1035 C6_1035 1.3925(18) .
C1_1035 C2_1035 1.3926(18) .
C2_1035 C3_1035 1.3888(18) .
C3_1035 C4_1035 1.4067(18) .
C4_1035 C5_1035 1.4066(18) .
C4_1035 C7_1035 1.5363(11) .
C5_1035 C6_1035 1.3890(18) .
C7_1035 C0_1035 1.5431(12) .
C7_1035 C8_1035 1.5432(11) .
C7_1035 C9_1035 1.5432(11) .
S0_1036 C1_1036 1.775(3) .
C1_1036 C6_1036 1.3925(18) .
C1_1036 C2_1036 1.3925(19) .
C2_1036 C3_1036 1.3890(18) .
C3_1036 C4_1036 1.4067(18) .
C4_1036 C5_1036 1.4066(18) .
C4_1036 C7_1036 1.5363(11) .
C5_1036 C6_1036 1.3890(18) .
C7_1036 C8_1036 1.5432(11) .
C7_1036 C0_1036 1.5432(11) .
C7_1036 C9_1036 1.5432(11) .
S0_1037 C1_1037 1.775(3) .
C1_1037 C2_1037 1.3924(18) .
C1_1037 C6_1037 1.3926(18) .
C2_1037 C3_1037 1.3891(18) .
C3_1037 C4_1037 1.4066(18) .
C4_1037 C5_1037 1.4067(18) .
C4_1037 C7_1037 1.5364(11) .
C5_1037 C6_1037 1.3889(18) .
C7_1037 C9_1037 1.5432(11) .
C7_1037 C8_1037 1.5432(11) .
C7_1037 C0_1037 1.5433(11) .
S0_1038 C1_1038 1.774(3) .
C1_1038 C6_1038 1.3925(19) .
C1_1038 C2_1038 1.3924(18) .
C2_1038 C3_1038 1.3890(18) .
C3_1038 C4_1038 1.4067(18) .
C4_1038 C5_1038 1.4066(18) .
C4_1038 C7_1038 1.5363(11) .
C5_1038 C6_1038 1.3890(18) .
C7_1038 C9_1038 1.5432(11) .
C7_1038 C8_1038 1.5432(11) .
C7_1038 C0_1038 1.5432(12) .
S0_1039 C1_1039 1.775(3) .
S0_1039 Ag_703 2.943(15) 17_554
C1_1039 C6_1039 1.3924(18) .
C1_1039 C2_1039 1.3926(18) .
C2_1039 C3_1039 1.3890(18) .
C3_1039 C4_1039 1.4066(18) .
C4_1039 C5_1039 1.4067(18) .
C4_1039 C7_1039 1.5363(11) .
C5_1039 C6_1039 1.3890(18) .
C7_1039 C9_1039 1.5432(12) .
C7_1039 C0_1039 1.5432(11) .
C7_1039 C8_1039 1.5432(11) .
S0_1040 C1_1040 1.776(3) .
S0_1040 Ag_704 2.836(19) 17_554
C1_1040 C6_1040 1.3926(19) .
C1_1040 C2_1040 1.3926(19) .
C2_1040 C3_1040 1.3888(18) .
C3_1040 C4_1040 1.4068(18) .
C4_1040 C5_1040 1.4065(18) .
C4_1040 C7_1040 1.5363(11) .
C5_1040 C6_1040 1.3890(18) .
C7_1040 C0_1040 1.5431(11) .
C7_1040 C8_1040 1.5432(12) .
C7_1040 C9_1040 1.5432(11) .
S0_1041 C1_1041 1.776(3) .
C1_1041 C2_1041 1.3925(18) .
C1_1041 C6_1041 1.3926(18) .
C2_1041 C3_1041 1.3891(18) .
C3_1041 C4_1041 1.4066(18) .
C4_1041 C5_1041 1.4067(18) .
C4_1041 C7_1041 1.5363(11) .
C5_1041 C6_1041 1.3889(18) .
C7_1041 C9_1041 1.5432(12) .
C7_1041 C0_1041 1.5432(12) .
C7_1041 C8_1041 1.5432(11) .
S0_1042 C1_1042 1.775(3) .
C1_1042 C6_1042 1.3925(18) .
C1_1042 C2_1042 1.3925(18) .
C2_1042 C3_1042 1.3889(18) .
C3_1042 C4_1042 1.4067(18) .
C4_1042 C5_1042 1.4066(18) .
C4_1042 C7_1042 1.5363(11) .
C5_1042 C6_1042 1.3890(18) .
C7_1042 C9_1042 1.5432(12) .
C7_1042 C0_1042 1.5432(11) .
C7_1042 C8_1042 1.5432(11) .
S0_1043 C1_1043 1.775(3) .
C1_1043 C6_1043 1.3924(18) .
C1_1043 C2_1043 1.3925(19) .
C2_1043 C3_1043 1.3889(18) .
C3_1043 C4_1043 1.4067(18) .
C4_1043 C5_1043 1.4066(18) .
C4_1043 C7_1043 1.5363(11) .
C5_1043 C6_1043 1.3890(18) .
C7_1043 C0_1043 1.5432(11) .
C7_1043 C8_1043 1.5432(11) .
C7_1043 C9_1043 1.5432(11) .
S0_1044 C1_1044 1.774(3) .
C1_1044 C2_1044 1.3924(18) .
C1_1044 C6_1044 1.3926(19) .
C2_1044 C3_1044 1.3890(18) .
C3_1044 C4_1044 1.4066(18) .
C4_1044 C5_1044 1.4066(18) .
C4_1044 C7_1044 1.5363(11) .
C5_1044 C6_1044 1.3891(18) .
C7_1044 C8_1044 1.5432(11) .
C7_1044 C0_1044 1.5432(11) .
C7_1044 C9_1044 1.5432(11) .
S0_1045 C1_1045 1.775(3) .
C1_1045 C2_1045 1.3924(19) .
C1_1045 C6_1045 1.3926(18) .
C2_1045 C3_1045 1.3891(18) .
C3_1045 C4_1045 1.4065(18) .
C4_1045 C5_1045 1.4068(18) .
C4_1045 C7_1045 1.5363(11) .
C5_1045 C6_1045 1.3888(18) .
C7_1045 C8_1045 1.5432(12) .
C7_1045 C0_1045 1.5432(11) .
C7_1045 C9_1045 1.5432(11) .
S0_1046 C1_1046 1.775(3) .
C1_1046 C2_1046 1.3925(18) .
C1_1046 C6_1046 1.3925(19) .
C2_1046 C3_1046 1.3891(18) .
C3_1046 C4_1046 1.4065(18) .
C4_1046 C5_1046 1.4066(18) .
C4_1046 C7_1046 1.5363(11) .
C5_1046 C6_1046 1.3890(18) .
C7_1046 C0_1046 1.5432(11) .
C7_1046 C8_1046 1.5432(11) .
C7_1046 C9_1046 1.5432(12) .
S0_1047 C1_1047 1.775(3) .
C1_1047 C2_1047 1.3925(18) .
C1_1047 C6_1047 1.3926(19) .
C2_1047 C3_1047 1.3889(18) .
C3_1047 C4_1047 1.4067(19) .
C4_1047 C5_1047 1.4066(18) .
C4_1047 C7_1047 1.5363(11) .
C5_1047 C6_1047 1.3890(18) .
C7_1047 C0_1047 1.5432(11) .
C7_1047 C8_1047 1.5432(11) .
C7_1047 C9_1047 1.5432(12) .
S0_1048 C1_1048 1.774(3) .
S0_1048 Ag5_447 2.569(17) 17_554
C1_1048 C6_1048 1.3924(19) .
C1_1048 C2_1048 1.3925(18) .
C2_1048 C3_1048 1.3890(18) .
C3_1048 C4_1048 1.4066(18) .
C4_1048 C5_1048 1.4066(18) .
C4_1048 C7_1048 1.5362(11) .
C5_1048 C6_1048 1.3891(18) .
C7_1048 C9_1048 1.5431(11) .
C7_1048 C8_1048 1.5431(13) .
C7_1048 C0_1048 1.5431(11) .
S0_1049 C1_1049 1.774(3) .
C1_1049 C2_1049 1.3924(18) .
C1_1049 C6_1049 1.3925(19) .
C2_1049 C3_1049 1.3891(18) .
C3_1049 C4_1049 1.4066(18) .
C4_1049 C5_1049 1.4067(18) .
C4_1049 C7_1049 1.5363(11) .
C5_1049 C6_1049 1.3889(18) .
C7_1049 C8_1049 1.5431(12) .
C7_1049 C9_1049 1.5432(12) .
C7_1049 C0_1049 1.5432(12) .
S0_1050 C1_1050 1.775(3) .
C1_1050 C2_1050 1.3926(18) .
C1_1050 C6_1050 1.3926(19) .
C2_1050 C3_1050 1.3889(18) .
C3_1050 C4_1050 1.4067(19) .
C4_1050 C5_1050 1.4067(18) .
C4_1050 C7_1050 1.5363(11) .
C5_1050 C6_1050 1.3890(18) .
C7_1050 C9_1050 1.5432(11) .
C7_1050 C0_1050 1.5433(11) .
C7_1050 C8_1050 1.5432(11) .
S0_1051 C1_1051 1.775(3) .
C1_1051 C6_1051 1.3925(18) .
C1_1051 C2_1051 1.3925(18) .
C2_1051 C3_1051 1.3889(18) .
C3_1051 C4_1051 1.4067(18) .
C4_1051 C5_1051 1.4065(18) .
C4_1051 C7_1051 1.5362(11) .
C5_1051 C6_1051 1.3892(18) .
C7_1051 C0_1051 1.5431(11) .
C7_1051 C9_1051 1.5431(12) .
C7_1051 C8_1051 1.5431(12) .
S0_1052 C1_1052 1.774(3) .
C1_1052 C6_1052 1.3924(18) .
C1_1052 C2_1052 1.3924(18) .
C2_1052 C3_1052 1.3891(18) .
C3_1052 C4_1052 1.4065(18) .
C4_1052 C5_1052 1.4066(18) .
C4_1052 C7_1052 1.5363(11) .
C5_1052 C6_1052 1.3891(18) .
C7_1052 C0_1052 1.5431(12) .
C7_1052 C9_1052 1.5431(11) .
C7_1052 C8_1052 1.5432(11) .
S0_1053 C1_1053 1.775(3) .
C1_1053 C6_1053 1.3925(18) .
C1_1053 C2_1053 1.3926(18) .
C2_1053 C3_1053 1.3890(18) .
C3_1053 C4_1053 1.4066(18) .
C4_1053 C5_1053 1.4067(18) .
C4_1053 C7_1053 1.5363(11) .
C5_1053 C6_1053 1.3890(18) .
C7_1053 C8_1053 1.5432(11) .
C7_1053 C0_1053 1.5432(11) .
C7_1053 C9_1053 1.5432(11) .
S0_1054 C1_1054 1.774(3) .
C1_1054 C2_1054 1.3925(18) .
C1_1054 C6_1054 1.3925(18) .
C2_1054 C3_1054 1.3891(18) .
C3_1054 C4_1054 1.4065(18) .
C4_1054 C5_1054 1.4067(18) .
C4_1054 C7_1054 1.5362(11) .
C5_1054 C6_1054 1.3888(18) .
C7_1054 C8_1054 1.5431(11) .
C7_1054 C9_1054 1.5431(11) .
C7_1054 C0_1054 1.5432(11) .
S0_1055 C1_1055 1.774(3) .
C1_1055 C2_1055 1.3924(18) .
C1_1055 C6_1055 1.3925(18) .
C2_1055 C3_1055 1.3890(18) .
C3_1055 C4_1055 1.4067(18) .
C4_1055 C5_1055 1.4066(18) .
C4_1055 C7_1055 1.5363(11) .
C5_1055 C6_1055 1.3890(18) .
C7_1055 C0_1055 1.5432(12) .
C7_1055 C8_1055 1.5432(11) .
C7_1055 C9_1055 1.5432(13) .
S0_1056 C1_1056 1.774(3) .
C1_1056 C6_1056 1.3924(18) .
C1_1056 C2_1056 1.3925(18) .
C2_1056 C3_1056 1.3888(18) .
C3_1056 C4_1056 1.4068(18) .
C4_1056 C5_1056 1.4064(18) .
C4_1056 C7_1056 1.5363(11) .
C5_1056 C6_1056 1.3891(18) .
C7_1056 C8_1056 1.5432(11) .
C7_1056 C9_1056 1.5431(12) .
C7_1056 C0_1056 1.5431(11) .
S0_1057 C1_1057 1.775(3) .
C1_1057 C6_1057 1.3925(19) .
C1_1057 C2_1057 1.3925(18) .
C2_1057 C3_1057 1.3890(18) .
C3_1057 C4_1057 1.4067(18) .
C4_1057 C5_1057 1.4066(18) .
C4_1057 C7_1057 1.5363(11) .
C5_1057 C6_1057 1.3890(18) .
C7_1057 C0_1057 1.5432(11) .
C7_1057 C9_1057 1.5432(11) .
C7_1057 C8_1057 1.5432(11) .
S0_1058 C1_1058 1.775(3) .
C1_1058 C2_1058 1.3925(19) .
C1_1058 C6_1058 1.3926(19) .
C2_1058 C3_1058 1.3890(18) .
C3_1058 C4_1058 1.4067(19) .
C4_1058 C5_1058 1.4066(19) .
C4_1058 C7_1058 1.5363(11) .
C5_1058 C6_1058 1.3889(18) .
C7_1058 C0_1058 1.5432(11) .
C7_1058 C9_1058 1.5432(13) .
C7_1058 C8_1058 1.5432(11) .
